data_7707651
loop_
_publ_author_name
'Keil, Jan-Niklas'
'Paulsen, Christian'
'Rosner, Florian'
'P\"ottgen, Rainer'
'J\"ustel, Thomas'

_publ_section_title
;
 On the crystal structure and optical spectroscopy of rare earth
 comprising quaternary tungstates
 Li<sub>3</sub>Ba<sub>2</sub>RE<sub>3</sub>(WO<sub>4</sub>)<sub>8</sub>
 (RE = La-Nd, Sm-Ho).
;
_journal_issue 26
_journal_name_full 'Dalton transactions (Cambridge, England : 2003)'
_journal_page_first 9225
_journal_page_last 9235
_journal_paper_doi 10.1039/d1dt00795e
_journal_volume 50
_journal_year 2021
_chemical_formula_sum 'Ba2 Li3 O32 Pr3 W8'
_chemical_formula_weight 2701
_space_group_IT_number 15
_space_group_name_Hall '-C 2yc'
_space_group_name_H-M_alt 'C 1 2/c 1'
_symmetry_cell_setting monoclinic
_symmetry_Int_Tables_number 15
_symmetry_space_group_name_Hall '-C 2yc'
_symmetry_space_group_name_H-M 'C 1 2/c 1'
_audit_update_record
;
2021-02-22 deposited with the CCDC.	2021-06-09 downloaded from the CCDC.
;
_cell_angle_alpha 90
_cell_angle_beta 91.522(4)
_cell_angle_gamma 90
_cell_formula_units_Z 2
_cell_length_a 5.2857(2)
_cell_length_b 12.9239(6)
_cell_length_c 19.3480(10)
_cell_measurement_temperature 293
_cell_volume 1321.23(10)
_diffrn_ambient_temperature 293
_diffrn_measured_fraction_theta_full 0.97
_diffrn_measured_fraction_theta_max 0.94
_diffrn_measurement_device 'four-circle diffractometer'
_diffrn_measurement_device_type 'IPDS Stoe'
_diffrn_measurement_method '??integration method??'
_diffrn_radiation_monochromator graphite
_diffrn_radiation_probe x-ray
_diffrn_radiation_source 'X-ray tube'
_diffrn_radiation_type 'Mo K\a'
_diffrn_radiation_wavelength 0.71073
_diffrn_reflns_av_R_equivalents 0.0723
_diffrn_reflns_av_unetI/netI 0.0759
_diffrn_reflns_limit_h_max 7
_diffrn_reflns_limit_h_min -7
_diffrn_reflns_limit_k_max 19
_diffrn_reflns_limit_k_min -19
_diffrn_reflns_limit_l_max 27
_diffrn_reflns_limit_l_min -26
_diffrn_reflns_number 7493
_diffrn_reflns_theta_full 23.01
_diffrn_reflns_theta_max 31.93
_diffrn_reflns_theta_min 3.15
_exptl_absorpt_coefficient_mu 43.118
_exptl_crystal_density_diffrn 6.7893
_exptl_crystal_F_000 2292
_refine_diff_density_max 4.05
_refine_diff_density_min -3.94
_refine_ls_extinction_coef 930(30)
_refine_ls_extinction_method 'B-C type 1 Lorentzian isotropic (Becker & Coppens, 1974)'
_refine_ls_goodness_of_fit_gt 1.19
_refine_ls_goodness_of_fit_ref 1.09
_refine_ls_number_constraints 9
_refine_ls_number_parameters 108
_refine_ls_number_reflns 2151
_refine_ls_number_restraints 0
_refine_ls_R_factor_all 0.0794
_refine_ls_R_factor_gt 0.0349
_refine_ls_shift/su_max 0.0005
_refine_ls_shift/su_mean 0.0000
_refine_ls_structure_factor_coef Fsqd
_refine_ls_weighting_details w=1/(\s^2^(I)+0.0004I^2^)
_refine_ls_weighting_scheme sigma
_refine_ls_wR_factor_gt 0.0566
_refine_ls_wR_factor_ref 0.0675
_reflns_number_gt 1329
_reflns_number_total 2151
_reflns_threshold_expression I>3\s(I)
_cod_data_source_file d1dt00795e2.cif
_cod_data_source_block I
_cod_depositor_comments
;
The following automatic conversions were performed:

data item '_diffrn_radiation_probe' value 'X-ray' was changed to
'x-ray' in accordance with the
/home/data/users/saulius/crontab/automatic-downloads/rss-feeds/RSC/lib/dictionaries/cif_core.dic
dictionary named 'cif_core.dic' version 2.4.2 last updated on
2011-04-26.

Automatic conversion script
Id: cif_fix_values 7556 2019-12-06 15:28:31Z antanas 

 Adding full bibliography for 7707651--7707652.cif.
;
_cod_database_code 7707651

loop_
_space_group_symop_id
_space_group_symop_operation_xyz
1 x,y,z
2 -x,y,-z+1/2
3 -x,-y,-z
4 x,-y,z+1/2
5 x+1/2,y+1/2,z
6 -x+1/2,y+1/2,-z+1/2
7 -x+1/2,-y+1/2,-z
8 x+1/2,-y+1/2,z+1/2

loop_
_atom_site_label
_atom_site_type_symbol
_atom_site_fract_x
_atom_site_fract_y
_atom_site_fract_z
_atom_site_adp_type
_atom_site_U_iso_or_equiv
_atom_site_site_symmetry_multiplicity
_atom_site_occupancy
_atom_site_calc_flag
_atom_site_refinement_flags
_atom_site_disorder_assembly
_atom_site_disorder_group
W1 W 0.00934(10) 0.06030(4) 0.09574(3) Uani 0.01139(14) 8 1 d . . .
W2 W 0.49469(9) 0.25829(4) 0.15349(3) Uani 0.01117(14) 8 1 d . . .
Ba1 Ba 0 0.46883(8) 0.25 Uani 0.0133(3) 4 1 d . . .
Pr1 Pr -0.00210(17) 0.35344(7) 0.03317(5) Uani 0.0092(2) 8 0.75 d . . .
Li1 Li -0.00210(17) 0.35344(7) 0.03317(5) Uani 0.0092(2) 8 0.25 d . . .
Li2 Li 0 0.178(3) 0.25 Uiso 0.028(8) 4 1 d . . .
O1 O 0.1336(18) 0.0857(7) 0.3249(6) Uani 0.017(3) 8 1 d . . .
O2 O 0.1463(18) 0.1670(7) 0.0501(6) Uani 0.016(3) 8 1 d . . .
O3 O 0.2327(19) 0.0420(6) 0.6078(5) Uani 0.015(3) 8 1 d . . .
O4 O 0.246(2) 0.0174(7) 0.4617(6) Uani 0.019(3) 8 1 d . . .
O5 O 0.2512(18) 0.3524(7) 0.1395(5) Uani 0.016(3) 8 1 d . . .
O6 O 0.2709(19) 0.2957(7) 0.2856(6) Uani 0.016(3) 8 1 d . . .
O7 O 0.3450(18) 0.2381(7) 0.4277(5) Uani 0.018(3) 8 1 d . . .
O8 O 0.3499(17) 0.1434(7) 0.1797(6) Uani 0.018(3) 8 1 d . . .

loop_
_atom_site_aniso_label
_atom_site_aniso_type_symbol
_atom_site_aniso_U_11
_atom_site_aniso_U_22
_atom_site_aniso_U_33
_atom_site_aniso_U_12
_atom_site_aniso_U_13
_atom_site_aniso_U_23
W1 W 0.0102(2) 0.0133(2) 0.0108(3) 0.00094(17) 0.00224(16) 0.00171(18)
W2 W 0.0099(2) 0.0117(2) 0.0120(3) -0.00025(17) 0.00180(16) 0.00059(18)
Ba1 Ba 0.0136(5) 0.0116(4) 0.0147(7) 0 0.0013(4) 0
Pr1 Pr 0.0099(3) 0.0096(3) 0.0084(5) 0.0007(3) 0.0015(3) -0.0007(3)
Li1 Li 0.0099(3) 0.0096(3) 0.0084(5) 0.0007(3) 0.0015(3) -0.0007(3)
O1 O 0.013(4) 0.019(4) 0.019(6) 0.003(3) 0.006(4) 0.004(4)
O2 O 0.014(4) 0.011(4) 0.022(6) 0.000(3) 0.004(4) 0.003(4)
O3 O 0.026(5) 0.011(4) 0.009(5) -0.004(3) -0.003(4) 0.001(3)
O4 O 0.022(5) 0.019(4) 0.016(6) 0.002(4) 0.005(4) 0.004(4)
O5 O 0.018(4) 0.017(4) 0.012(6) 0.003(3) 0.000(4) 0.001(4)
O6 O 0.021(5) 0.015(4) 0.012(6) 0.002(3) -0.002(4) 0.000(3)
O7 O 0.019(4) 0.025(5) 0.011(6) 0.013(4) 0.009(3) 0.007(4)
O8 O 0.012(4) 0.019(4) 0.024(7) 0.000(3) 0.002(4) 0.004(4)

loop_
_atom_type_symbol
_atom_type_scat_dispersion_real
_atom_type_scat_dispersion_imag
_atom_type_scat_source
Ba -0.3244 2.2819 'International Tables Vol C tables 4.2.6.8 and 6.1.1.1'
Li -0.0003 0.0001 'International Tables Vol C tables 4.2.6.8 and 6.1.1.1'
O 0.0106 0.0060 'International Tables Vol C tables 4.2.6.8 and 6.1.1.1'
Pr -0.2180 2.8214 'International Tables Vol C tables 4.2.6.8 and 6.1.1.1'
W -0.8490 6.8722 'International Tables Vol C tables 4.2.6.8 and 6.1.1.1'

loop_
_exptl_crystal_face_index_h
_exptl_crystal_face_index_k
_exptl_crystal_face_index_l
_exptl_crystal_face_perp_dist
? ? ? ?

loop_
_geom_angle_atom_site_label_1
_geom_angle_atom_site_label_2
_geom_angle_atom_site_label_3
_geom_angle_site_symmetry_1
_geom_angle_site_symmetry_2
_geom_angle_site_symmetry_3
_geom_angle
_geom_angle_publ_flag
W1 W1 W2 3_555 . 1_455 121.059(18) ?
W1 W1 W2 3_555 . . 122.425(18) ?
W1 W1 W2 3_555 . 5_445 83.146(15) ?
W1 W1 Ba1 3_555 . 5_445 122.704(17) ?
W1 W1 Ba1 3_555 . 5_545 124.200(17) ?
W1 W1 Pr1 3_555 . . 95.11(2) ?
W1 W1 Pr1 3_555 . 5_445 57.146(18) ?
W1 W1 Pr1 3_555 . 5_545 56.797(18) ?
W1 W1 Pr1 3_555 . 7_455 60.430(19) ?
W1 W1 Pr1 3_555 . 7_555 60.768(18) ?
W1 W1 Li1 3_555 . . 95.11(2) ?
W1 W1 Li1 3_555 . 5_445 57.146(18) ?
W1 W1 Li1 3_555 . 5_545 56.797(18) ?
W1 W1 Li1 3_555 . 7_455 60.430(19) ?
W1 W1 Li1 3_555 . 7_555 60.768(18) ?
W1 W1 Li2 3_555 . . 175.2(5) ?
W1 W1 O1 3_555 . . 160.20(11) ?
W1 W1 O1 3_555 . 2_555 151.2(3) ?
W1 W1 O1 3_555 . 2_655 108.91(13) ?
W1 W1 O2 3_555 . 1_455 86.67(13) ?
W1 W1 O2 3_555 . . 81.1(3) ?
W1 W1 O2 3_555 . 3_555 25.44(14) ?
W1 W1 O2 3_555 . 7_555 75.43(12) ?
W1 W1 O3 3_555 . 2_555 25.30(13) ?
W1 W1 O3 3_555 . 4_454 86.05(13) ?
W1 W1 O3 3_555 . 4_554 80.4(3) ?
W1 W1 O4 3_555 . 2_555 46.8(4) ?
W1 W1 O4 3_555 . 2_655 72.67(15) ?
W1 W1 O4 3_555 . 4_454 54.99(13) ?
W1 W1 O4 3_555 . 4_554 25.41(19) ?
W1 W1 O5 3_555 . . 123.48(15) ?
W1 W1 O5 3_555 . 5_445 85.20(19) ?
W1 W1 O5 3_555 . 5_545 86.88(12) ?
W1 W1 O5 3_555 . 7_555 39.79(11) ?
W1 W1 O6 3_555 . . 157.57(12) ?
W1 W1 O6 3_555 . 2_555 143.27(14) ?
W1 W1 O6 3_555 . 6_545 100.66(14) ?
W1 W1 O7 3_555 . 2_555 99.11(19) ?
W1 W1 O7 3_555 . 2_655 96.56(14) ?
W1 W1 O7 3_555 . 6_545 61.50(14) ?
W1 W1 O7 3_555 . 8_454 62.07(13) ?
W1 W1 O8 3_555 . 1_455 118.34(15) ?
W1 W1 O8 3_555 . . 136.9(2) ?
W1 W1 O8 3_555 . 2_555 154.26(11) ?
W2 W1 W2 1_455 . . 86.814(15) ?
W2 W1 W2 1_455 . 5_445 122.048(17) ?
W2 W1 Ba1 1_455 . 5_445 61.500(16) ?
W2 W1 Ba1 1_455 . 5_545 114.427(19) ?
W2 W1 Pr1 1_455 . . 57.301(17) ?
W2 W1 Pr1 1_455 . 5_445 93.121(19) ?
W2 W1 Pr1 1_455 . 5_545 177.08(2) ?
W2 W1 Pr1 1_455 . 7_455 60.670(19) ?
W2 W1 Pr1 1_455 . 7_555 119.09(2) ?
W2 W1 Li1 1_455 . . 57.301(17) ?
W2 W1 Li1 1_455 . 5_445 93.121(19) ?
W2 W1 Li1 1_455 . 5_545 177.08(2) ?
W2 W1 Li1 1_455 . 7_455 60.670(19) ?
W2 W1 Li1 1_455 . 7_555 119.09(2) ?
W2 W1 Li2 1_455 . . 54.7(3) ?
W2 W1 O1 1_455 . . 75.79(12) ?
W2 W1 O1 1_455 . 2_555 46.6(3) ?
W2 W1 O1 1_455 . 2_655 121.70(12) ?
W2 W1 O2 1_455 . 1_455 37.40(12) ?
W2 W1 O2 1_455 . . 86.1(3) ?
W2 W1 O2 1_455 . 3_555 122.05(13) ?
W2 W1 O2 1_455 . 7_555 88.03(11) ?
W2 W1 O3 1_455 . 2_555 96.31(13) ?
W2 W1 O3 1_455 . 4_454 61.13(11) ?
W2 W1 O3 1_455 . 4_554 155.3(3) ?
W2 W1 O4 1_455 . 2_555 82.2(3) ?
W2 W1 O4 1_455 . 2_655 146.40(13) ?
W2 W1 O4 1_455 . 4_454 73.33(12) ?
W2 W1 O4 1_455 . 4_554 138.92(19) ?
W2 W1 O5 1_455 . . 63.35(14) ?
W2 W1 O5 1_455 . 5_445 99.90(18) ?
W2 W1 O5 1_455 . 5_545 152.06(13) ?
W2 W1 O5 1_455 . 7_555 108.28(11) ?
W2 W1 O6 1_455 . . 64.43(11) ?
W2 W1 O6 1_455 . 2_555 25.10(14) ?
W2 W1 O6 1_455 . 6_545 123.48(14) ?
W2 W1 O7 1_455 . 2_555 26.5(2) ?
W2 W1 O7 1_455 . 2_655 104.40(13) ?
W2 W1 O7 1_455 . 6_545 142.87(13) ?
W2 W1 O7 1_455 . 8_454 71.80(13) ?
W2 W1 O8 1_455 . 1_455 25.41(13) ?
W2 W1 O8 1_455 . . 91.5(2) ?
W2 W1 O8 1_455 . 2_555 46.90(11) ?
W2 W1 W2 . . 5_445 126.038(18) ?
W2 W1 Ba1 . . 5_445 114.849(19) ?
W2 W1 Ba1 . . 5_545 64.239(17) ?
W2 W1 Pr1 . . . 56.541(17) ?
W2 W1 Pr1 . . 5_445 179.42(2) ?
W2 W1 Pr1 . . 5_545 96.051(19) ?
W2 W1 Pr1 . . 7_455 117.40(2) ?
W2 W1 Pr1 . . 7_555 61.658(19) ?
W2 W1 Li1 . . . 56.541(17) ?
W2 W1 Li1 . . 5_445 179.42(2) ?
W2 W1 Li1 . . 5_545 96.051(19) ?
W2 W1 Li1 . . 7_455 117.40(2) ?
W2 W1 Li1 . . 7_555 61.658(19) ?
W2 W1 Li2 . . . 56.9(3) ?
W2 W1 O1 . . . 64.93(12) ?
W2 W1 O1 . . 2_555 85.4(3) ?
W2 W1 O1 . . 2_655 39.02(11) ?
W2 W1 O2 . . 1_455 119.52(10) ?
W2 W1 O2 . . . 49.2(3) ?
W2 W1 O2 . . 3_555 143.57(14) ?
W2 W1 O2 . . 7_555 54.68(12) ?
W2 W1 O3 . . 2_555 120.94(13) ?
W2 W1 O3 . . 4_454 146.16(12) ?
W2 W1 O3 . . 4_554 91.2(3) ?
W2 W1 O4 . . 2_555 151.5(3) ?
W2 W1 O4 . . 2_655 61.83(14) ?
W2 W1 O4 . . 4_454 148.18(12) ?
W2 W1 O4 . . 4_554 100.55(19) ?
W2 W1 O5 . . . 25.99(14) ?
W2 W1 O5 . . 5_445 142.92(19) ?
W2 W1 O5 . . 5_545 77.40(11) ?
W2 W1 O5 . . 7_555 85.89(11) ?
W2 W1 O6 . . . 35.61(12) ?
W2 W1 O6 . . 2_555 65.47(14) ?
W2 W1 O6 . . 6_545 102.19(13) ?
W2 W1 O7 . . 2_555 86.67(18) ?
W2 W1 O7 . . 2_655 26.06(14) ?
W2 W1 O7 . . 6_545 124.82(13) ?
W2 W1 O7 . . 8_454 86.23(13) ?
W2 W1 O8 . . 1_455 106.77(13) ?
W2 W1 O8 . . . 24.3(2) ?
W2 W1 O8 . . 2_555 82.26(11) ?
W2 W1 Ba1 5_445 . 5_445 61.400(17) ?
W2 W1 Ba1 5_445 . 5_545 62.374(17) ?
W2 W1 Pr1 5_445 . . 177.40(2) ?
W2 W1 Pr1 5_445 . 5_445 54.453(16) ?
W2 W1 Pr1 5_445 . 5_545 56.530(17) ?
W2 W1 Pr1 5_445 . 7_455 116.52(2) ?
W2 W1 Pr1 5_445 . 7_555 118.58(2) ?
W2 W1 Li1 5_445 . . 177.40(2) ?
W2 W1 Li1 5_445 . 5_445 54.453(16) ?
W2 W1 Li1 5_445 . 5_545 56.530(17) ?
W2 W1 Li1 5_445 . 7_455 116.52(2) ?
W2 W1 Li1 5_445 . 7_555 118.58(2) ?
W2 W1 Li2 5_445 . . 101.1(6) ?
W2 W1 O1 5_445 . . 78.53(11) ?
W2 W1 O1 5_445 . 2_555 85.8(3) ?
W2 W1 O1 5_445 . 2_655 90.14(11) ?
W2 W1 O2 5_445 . 1_455 107.47(10) ?
W2 W1 O2 5_445 . . 151.9(3) ?
W2 W1 O2 5_445 . 3_555 60.04(14) ?
W2 W1 O2 5_445 . 7_555 149.38(11) ?
W2 W1 O3 5_445 . 2_555 101.56(12) ?
W2 W1 O3 5_445 . 4_454 70.50(11) ?
W2 W1 O3 5_445 . 4_554 43.0(3) ?
W2 W1 O4 5_445 . 2_555 81.7(3) ?
W2 W1 O4 5_445 . 2_655 88.31(14) ?
W2 W1 O4 5_445 . 4_454 85.78(12) ?
W2 W1 O4 5_445 . 4_554 85.95(18) ?
W2 W1 O5 5_445 . . 147.45(14) ?
W2 W1 O5 5_445 . 5_445 24.75(17) ?
W2 W1 O5 5_445 . 5_545 55.68(11) ?
W2 W1 O5 5_445 . 7_555 119.02(11) ?
W2 W1 O6 5_445 . . 113.23(11) ?
W2 W1 O6 5_445 . 2_555 123.23(14) ?
W2 W1 O6 5_445 . 6_545 24.18(13) ?
W2 W1 O7 5_445 . 2_555 139.78(18) ?
W2 W1 O7 5_445 . 2_655 125.74(13) ?
W2 W1 O7 5_445 . 6_545 25.16(14) ?
W2 W1 O7 5_445 . 8_454 142.82(13) ?
W2 W1 O8 5_445 . 1_455 97.02(13) ?
W2 W1 O8 5_445 . . 103.9(2) ?
W2 W1 O8 5_445 . 2_555 87.49(11) ?
Ba1 W1 Ba1 5_445 . 5_545 78.891(12) ?
Ba1 W1 Pr1 5_445 . . 118.36(2) ?
Ba1 W1 Pr1 5_445 . 5_445 65.593(19) ?
Ba1 W1 Pr1 5_445 . 5_545 117.50(2) ?
Ba1 W1 Pr1 5_445 . 7_455 95.403(19) ?
Ba1 W1 Pr1 5_445 . 7_555 176.02(2) ?
Ba1 W1 Li1 5_445 . . 118.36(2) ?
Ba1 W1 Li1 5_445 . 5_445 65.593(19) ?
Ba1 W1 Li1 5_445 . 5_545 117.50(2) ?
Ba1 W1 Li1 5_445 . 7_455 95.403(19) ?
Ba1 W1 Li1 5_445 . 7_555 176.02(2) ?
Ba1 W1 Li2 5_445 . . 58.4(4) ?
Ba1 W1 O1 5_445 . . 53.31(12) ?
Ba1 W1 O1 5_445 . 2_555 31.0(3) ?
Ba1 W1 O1 5_445 . 2_655 114.16(13) ?
Ba1 W1 O2 5_445 . 1_455 66.03(12) ?
Ba1 W1 O2 5_445 . . 146.1(3) ?
Ba1 W1 O2 5_445 . 3_555 99.40(14) ?
Ba1 W1 O2 5_445 . 7_555 149.21(11) ?
Ba1 W1 O3 5_445 . 2_555 118.07(14) ?
Ba1 W1 O3 5_445 . 4_454 41.88(13) ?
Ba1 W1 O3 5_445 . 4_554 97.6(3) ?
Ba1 W1 O4 5_445 . 2_555 82.6(4) ?
Ba1 W1 O4 5_445 . 2_655 140.77(15) ?
Ba1 W1 O4 5_445 . 4_454 77.49(13) ?
Ba1 W1 O4 5_445 . 4_554 141.42(19) ?
Ba1 W1 O5 5_445 . . 108.32(15) ?
Ba1 W1 O5 5_445 . 5_445 44.20(19) ?
Ba1 W1 O5 5_445 . 5_545 104.50(12) ?
Ba1 W1 O5 5_445 . 7_555 154.77(11) ?
Ba1 W1 O6 5_445 . . 79.55(12) ?
Ba1 W1 O6 5_445 . 2_555 64.44(14) ?
Ba1 W1 O6 5_445 . 6_545 64.30(14) ?
Ba1 W1 O7 5_445 . 2_555 85.08(19) ?
Ba1 W1 O7 5_445 . 2_655 140.42(14) ?
Ba1 W1 O7 5_445 . 6_545 85.55(13) ?
Ba1 W1 O7 5_445 . 8_454 126.18(13) ?
Ba1 W1 O8 5_445 . 1_455 38.60(14) ?
Ba1 W1 O8 5_445 . . 96.7(2) ?
Ba1 W1 O8 5_445 . 2_555 33.89(11) ?
Ba1 W1 Pr1 5_545 . . 120.22(2) ?
Ba1 W1 Pr1 5_545 . 5_445 116.29(2) ?
Ba1 W1 Pr1 5_545 . 5_545 67.533(19) ?
Ba1 W1 Pr1 5_545 . 7_455 174.02(2) ?
Ba1 W1 Pr1 5_545 . 7_555 97.534(19) ?
Ba1 W1 Li1 5_545 . . 120.22(2) ?
Ba1 W1 Li1 5_545 . 5_445 116.29(2) ?
Ba1 W1 Li1 5_545 . 5_545 67.533(19) ?
Ba1 W1 Li1 5_545 . 7_455 174.02(2) ?
Ba1 W1 Li1 5_545 . 7_555 97.534(19) ?
Ba1 W1 Li2 5_545 . . 60.3(4) ?
Ba1 W1 O1 5_545 . . 38.97(12) ?
Ba1 W1 O1 5_545 . 2_555 72.2(3) ?
Ba1 W1 O1 5_545 . 2_655 37.03(12) ?
Ba1 W1 O2 5_545 . 1_455 142.85(13) ?
Ba1 W1 O2 5_545 . . 109.0(3) ?
Ba1 W1 O2 5_545 . 3_555 113.84(13) ?
Ba1 W1 O2 5_545 . 7_555 113.06(11) ?
Ba1 W1 O3 5_545 . 2_555 149.26(13) ?
Ba1 W1 O3 5_545 . 4_454 117.26(13) ?
Ba1 W1 O3 5_545 . 4_554 44.2(3) ?
Ba1 W1 O4 5_545 . 2_555 144.0(3) ?
Ba1 W1 O4 5_545 . 2_655 64.43(16) ?
Ba1 W1 O4 5_545 . 4_454 146.78(12) ?
Ba1 W1 O4 5_545 . 4_554 104.9(2) ?
Ba1 W1 O5 5_545 . . 85.79(14) ?
Ba1 W1 O5 5_545 . 5_445 80.04(18) ?
Ba1 W1 O5 5_545 . 5_545 37.76(13) ?
Ba1 W1 O5 5_545 . 7_555 124.97(11) ?
Ba1 W1 O6 5_545 . . 58.27(11) ?
Ba1 W1 O6 5_545 . 2_555 92.15(14) ?
Ba1 W1 O6 5_545 . 6_545 38.20(13) ?
Ba1 W1 O7 5_545 . 2_555 135.83(19) ?
Ba1 W1 O7 5_545 . 2_655 74.43(14) ?
Ba1 W1 O7 5_545 . 6_545 71.41(13) ?
Ba1 W1 O7 5_545 . 8_454 148.58(13) ?
Ba1 W1 O8 5_545 . 1_455 108.81(15) ?
Ba1 W1 O8 5_545 . . 41.6(2) ?
Ba1 W1 O8 5_545 . 2_555 70.66(11) ?
Pr1 W1 Pr1 . . 5_445 122.97(2) ?
Pr1 W1 Pr1 . . 5_545 123.98(2) ?
Pr1 W1 Pr1 . . 7_455 60.90(2) ?
Pr1 W1 Pr1 . . 7_555 61.86(2) ?
Pr1 W1 Li1 . . . 0 ?
Pr1 W1 Li1 . . 5_445 122.97(2) ?
Pr1 W1 Li1 . . 5_545 123.98(2) ?
Pr1 W1 Li1 . . 7_455 60.90(2) ?
Pr1 W1 Li1 . . 7_555 61.86(2) ?
Pr1 W1 Li2 . . . 80.6(6) ?
Pr1 W1 O1 . . . 103.44(12) ?
Pr1 W1 O1 . . 2_555 94.9(3) ?
Pr1 W1 O1 . . 2_655 92.25(11) ?
Pr1 W1 O2 . . 1_455 70.45(11) ?
Pr1 W1 O2 . . . 28.8(3) ?
Pr1 W1 O2 . . 3_555 117.86(14) ?
Pr1 W1 O2 . . 7_555 30.87(11) ?
Pr1 W1 O3 . . 2_555 76.20(12) ?
Pr1 W1 O3 . . 4_454 107.51(11) ?
Pr1 W1 O3 . . 4_554 138.6(3) ?
Pr1 W1 O4 . . 2_555 95.7(3) ?
Pr1 W1 O4 . . 2_655 93.01(14) ?
Pr1 W1 O4 . . 4_454 91.65(12) ?
Pr1 W1 O4 . . 4_554 93.30(19) ?
Pr1 W1 O5 . . . 35.05(14) ?
Pr1 W1 O5 . . 5_445 153.38(18) ?
Pr1 W1 O5 . . 5_545 126.25(11) ?
Pr1 W1 O5 . . 7_555 59.94(11) ?
Pr1 W1 O6 . . . 68.98(11) ?
Pr1 W1 O6 . . 2_555 57.46(14) ?
Pr1 W1 O6 . . 6_545 158.40(13) ?
Pr1 W1 O7 . . 2_555 38.53(19) ?
Pr1 W1 O7 . . 2_655 56.29(13) ?
Pr1 W1 O7 . . 6_545 154.13(14) ?
Pr1 W1 O7 . . 8_454 34.90(13) ?
Pr1 W1 O8 . . 1_455 82.10(13) ?
Pr1 W1 O8 . . . 78.6(2) ?
Pr1 W1 O8 . . 2_555 93.32(11) ?
Pr1 W1 Pr1 5_445 . 5_545 84.01(2) ?
Pr1 W1 Pr1 5_445 . 7_455 62.10(2) ?
Pr1 W1 Pr1 5_445 . 7_555 117.91(3) ?
Pr1 W1 Li1 5_445 . . 122.97(2) ?
Pr1 W1 Li1 5_445 . 5_445 0 ?
Pr1 W1 Li1 5_445 . 5_545 84.01(2) ?
Pr1 W1 Li1 5_445 . 7_455 62.10(2) ?
Pr1 W1 Li1 5_445 . 7_555 117.91(3) ?
Pr1 W1 Li2 5_445 . . 123.5(3) ?
Pr1 W1 O1 5_445 . . 115.61(12) ?
Pr1 W1 O1 5_445 . 2_555 95.0(3) ?
Pr1 W1 O1 5_445 . 2_655 141.28(11) ?
Pr1 W1 O2 5_445 . 1_455 60.23(10) ?
Pr1 W1 O2 5_445 . . 130.2(3) ?
Pr1 W1 O2 5_445 . 3_555 36.16(14) ?
Pr1 W1 O2 5_445 . 7_555 124.74(12) ?
Pr1 W1 O3 5_445 . 2_555 58.50(13) ?
Pr1 W1 O3 5_445 . 4_454 33.96(12) ?
Pr1 W1 O3 5_445 . 4_554 89.1(3) ?
Pr1 W1 O4 5_445 . 2_555 28.0(3) ?
Pr1 W1 O4 5_445 . 2_655 118.10(14) ?
Pr1 W1 O4 5_445 . 4_454 31.34(12) ?
Pr1 W1 O4 5_445 . 4_554 79.13(19) ?
Pr1 W1 O5 5_445 . . 153.71(14) ?
Pr1 W1 O5 5_445 . 5_445 37.66(19) ?
Pr1 W1 O5 5_445 . 5_545 102.89(11) ?
Pr1 W1 O5 5_445 . 7_555 93.58(11) ?
Pr1 W1 O6 5_445 . . 144.77(12) ?
Pr1 W1 O6 5_445 . 2_555 114.60(14) ?
Pr1 W1 O6 5_445 . 6_545 78.32(13) ?
Pr1 W1 O7 5_445 . 2_555 93.02(18) ?
Pr1 W1 O7 5_445 . 2_655 153.56(14) ?
Pr1 W1 O7 5_445 . 6_545 55.44(13) ?
Pr1 W1 O7 5_445 . 8_454 93.21(13) ?
Pr1 W1 O8 5_445 . 1_455 73.32(13) ?
Pr1 W1 O8 5_445 . . 156.3(2) ?
Pr1 W1 O8 5_445 . 2_555 98.11(11) ?
Pr1 W1 Pr1 5_545 . 7_455 117.23(3) ?
Pr1 W1 Pr1 5_545 . 7_555 62.12(2) ?
Pr1 W1 Li1 5_545 . . 123.98(2) ?
Pr1 W1 Li1 5_545 . 5_445 84.01(2) ?
Pr1 W1 Li1 5_545 . 5_545 0 ?
Pr1 W1 Li1 5_545 . 7_455 117.23(3) ?
Pr1 W1 Li1 5_545 . 7_555 62.12(2) ?
Pr1 W1 Li2 5_545 . . 127.5(3) ?
Pr1 W1 O1 5_545 . . 105.94(12) ?
Pr1 W1 O1 5_545 . 2_555 134.1(3) ?
Pr1 W1 O1 5_545 . 2_655 61.20(12) ?
Pr1 W1 O2 5_545 . 1_455 139.79(12) ?
Pr1 W1 O2 5_545 . . 95.4(3) ?
Pr1 W1 O2 5_545 . 3_555 55.10(13) ?
Pr1 W1 O2 5_545 . 7_555 93.15(11) ?
Pr1 W1 O3 5_545 . 2_555 81.74(13) ?
Pr1 W1 O3 5_545 . 4_454 116.17(11) ?
Pr1 W1 O3 5_545 . 4_554 25.6(3) ?
Pr1 W1 O4 5_545 . 2_555 95.0(3) ?
Pr1 W1 O4 5_545 . 2_655 36.11(13) ?
Pr1 W1 O4 5_545 . 4_454 103.83(12) ?
Pr1 W1 O4 5_545 . 4_554 39.97(19) ?
Pr1 W1 O5 5_545 . . 119.34(14) ?
Pr1 W1 O5 5_545 . 5_445 78.16(18) ?
Pr1 W1 O5 5_545 . 5_545 30.12(12) ?
Pr1 W1 O5 5_545 . 7_555 71.44(11) ?
Pr1 W1 O6 5_545 . . 118.35(11) ?
Pr1 W1 O6 5_545 . 2_555 157.64(14) ?
Pr1 W1 O6 5_545 . 6_545 56.51(14) ?
Pr1 W1 O7 5_545 . 2_555 152.8(2) ?
Pr1 W1 O7 5_545 . 2_655 78.11(13) ?
Pr1 W1 O7 5_545 . 6_545 34.96(13) ?
Pr1 W1 O7 5_545 . 8_454 107.74(13) ?
Pr1 W1 O8 5_545 . 1_455 152.60(13) ?
Pr1 W1 O8 5_545 . . 91.4(2) ?
Pr1 W1 O8 5_545 . 2_555 133.99(11) ?
Pr1 W1 Pr1 7_455 . 7_555 88.11(2) ?
Pr1 W1 Li1 7_455 . . 60.90(2) ?
Pr1 W1 Li1 7_455 . 5_445 62.10(2) ?
Pr1 W1 Li1 7_455 . 5_545 117.23(3) ?
Pr1 W1 Li1 7_455 . 7_455 0 ?
Pr1 W1 Li1 7_455 . 7_555 88.11(2) ?
Pr1 W1 Li2 7_455 . . 115.2(3) ?
Pr1 W1 O1 7_455 . . 135.60(12) ?
Pr1 W1 O1 7_455 . 2_555 102.0(3) ?
Pr1 W1 O1 7_455 . 2_655 147.70(12) ?
Pr1 W1 O2 7_455 . 1_455 31.18(13) ?
Pr1 W1 O2 7_455 . . 74.8(3) ?
Pr1 W1 O2 7_455 . 3_555 68.60(13) ?
Pr1 W1 O2 7_455 . 7_555 71.07(11) ?
Pr1 W1 O3 7_455 . 2_555 35.77(13) ?
Pr1 W1 O3 7_455 . 4_454 57.89(13) ?
Pr1 W1 O3 7_455 . 4_554 139.5(3) ?
Pr1 W1 O4 7_455 . 2_555 35.1(3) ?
Pr1 W1 O4 7_455 . 2_655 121.54(16) ?
Pr1 W1 O4 7_455 . 4_454 30.90(12) ?
Pr1 W1 O4 7_455 . 4_554 80.6(2) ?
Pr1 W1 O5 7_455 . . 94.42(14) ?
Pr1 W1 O5 7_455 . 5_445 97.15(18) ?
Pr1 W1 O5 7_455 . 5_545 147.27(13) ?
Pr1 W1 O5 7_455 . 7_555 60.95(11) ?
Pr1 W1 O6 7_455 . . 119.25(11) ?
Pr1 W1 O6 7_455 . 2_555 83.71(14) ?
Pr1 W1 O6 7_455 . 6_545 140.36(13) ?
Pr1 W1 O7 7_455 . 2_555 40.84(19) ?
Pr1 W1 O7 7_455 . 2_655 109.60(14) ?
Pr1 W1 O7 7_455 . 6_545 110.18(13) ?
Pr1 W1 O7 7_455 . 8_454 35.45(13) ?
Pr1 W1 O8 7_455 . 1_455 65.27(15) ?
Pr1 W1 O8 7_455 . . 138.7(2) ?
Pr1 W1 O8 7_455 . 2_555 103.61(11) ?
Pr1 W1 Li1 7_555 . . 61.86(2) ?
Pr1 W1 Li1 7_555 . 5_445 117.91(3) ?
Pr1 W1 Li1 7_555 . 5_545 62.12(2) ?
Pr1 W1 Li1 7_555 . 7_455 88.11(2) ?
Pr1 W1 Li1 7_555 . 7_555 0 ?
Pr1 W1 Li2 7_555 . . 118.3(4) ?
Pr1 W1 O1 7_555 . . 122.73(12) ?
Pr1 W1 O1 7_555 . 2_555 146.2(3) ?
Pr1 W1 O1 7_555 . 2_655 62.00(13) ?
Pr1 W1 O2 7_555 . 1_455 117.05(12) ?
Pr1 W1 O2 7_555 . . 33.5(3) ?
Pr1 W1 O2 7_555 . 3_555 83.61(14) ?
Pr1 W1 O2 7_555 . 7_555 31.05(11) ?
Pr1 W1 O3 7_555 . 2_555 65.91(14) ?
Pr1 W1 O3 7_555 . 4_454 142.10(14) ?
Pr1 W1 O3 7_555 . 4_554 80.9(3) ?
Pr1 W1 O4 7_555 . 2_555 101.4(4) ?
Pr1 W1 O4 7_555 . 2_655 36.61(15) ?
Pr1 W1 O4 7_555 . 4_454 106.49(14) ?
Pr1 W1 O4 7_555 . 4_554 41.05(19) ?
Pr1 W1 O5 7_555 . . 69.45(15) ?
Pr1 W1 O5 7_555 . 5_445 137.26(18) ?
Pr1 W1 O5 7_555 . 5_545 73.20(12) ?
Pr1 W1 O5 7_555 . 7_555 29.17(11) ?
Pr1 W1 O6 7_555 . . 97.11(12) ?
Pr1 W1 O6 7_555 . 2_555 114.24(14) ?
Pr1 W1 O6 7_555 . 6_545 113.88(14) ?
Pr1 W1 O7 7_555 . 2_555 96.42(19) ?
Pr1 W1 O7 7_555 . 2_655 35.90(14) ?
Pr1 W1 O7 7_555 . 6_545 95.01(13) ?
Pr1 W1 O7 7_555 . 8_454 56.58(13) ?
Pr1 W1 O8 7_555 . 1_455 142.88(14) ?
Pr1 W1 O8 7_555 . . 79.4(2) ?
Pr1 W1 O8 7_555 . 2_555 143.22(11) ?
Li1 W1 Li1 . . 5_445 122.97(2) ?
Li1 W1 Li1 . . 5_545 123.98(2) ?
Li1 W1 Li1 . . 7_455 60.90(2) ?
Li1 W1 Li1 . . 7_555 61.86(2) ?
Li1 W1 Li2 . . . 80.6(6) ?
Li1 W1 O1 . . . 103.44(12) ?
Li1 W1 O1 . . 2_555 94.9(3) ?
Li1 W1 O1 . . 2_655 92.25(11) ?
Li1 W1 O2 . . 1_455 70.45(11) ?
Li1 W1 O2 . . . 28.8(3) ?
Li1 W1 O2 . . 3_555 117.86(14) ?
Li1 W1 O2 . . 7_555 30.87(11) ?
Li1 W1 O3 . . 2_555 76.20(12) ?
Li1 W1 O3 . . 4_454 107.51(11) ?
Li1 W1 O3 . . 4_554 138.6(3) ?
Li1 W1 O4 . . 2_555 95.7(3) ?
Li1 W1 O4 . . 2_655 93.01(14) ?
Li1 W1 O4 . . 4_454 91.65(12) ?
Li1 W1 O4 . . 4_554 93.30(19) ?
Li1 W1 O5 . . . 35.05(14) ?
Li1 W1 O5 . . 5_445 153.38(18) ?
Li1 W1 O5 . . 5_545 126.25(11) ?
Li1 W1 O5 . . 7_555 59.94(11) ?
Li1 W1 O6 . . . 68.98(11) ?
Li1 W1 O6 . . 2_555 57.46(14) ?
Li1 W1 O6 . . 6_545 158.40(13) ?
Li1 W1 O7 . . 2_555 38.53(19) ?
Li1 W1 O7 . . 2_655 56.29(13) ?
Li1 W1 O7 . . 6_545 154.13(14) ?
Li1 W1 O7 . . 8_454 34.90(13) ?
Li1 W1 O8 . . 1_455 82.10(13) ?
Li1 W1 O8 . . . 78.6(2) ?
Li1 W1 O8 . . 2_555 93.32(11) ?
Li1 W1 Li1 5_445 . 5_545 84.01(2) ?
Li1 W1 Li1 5_445 . 7_455 62.10(2) ?
Li1 W1 Li1 5_445 . 7_555 117.91(3) ?
Li1 W1 Li2 5_445 . . 123.5(3) ?
Li1 W1 O1 5_445 . . 115.61(12) ?
Li1 W1 O1 5_445 . 2_555 95.0(3) ?
Li1 W1 O1 5_445 . 2_655 141.28(11) ?
Li1 W1 O2 5_445 . 1_455 60.23(10) ?
Li1 W1 O2 5_445 . . 130.2(3) ?
Li1 W1 O2 5_445 . 3_555 36.16(14) ?
Li1 W1 O2 5_445 . 7_555 124.74(12) ?
Li1 W1 O3 5_445 . 2_555 58.50(13) ?
Li1 W1 O3 5_445 . 4_454 33.96(12) ?
Li1 W1 O3 5_445 . 4_554 89.1(3) ?
Li1 W1 O4 5_445 . 2_555 28.0(3) ?
Li1 W1 O4 5_445 . 2_655 118.10(14) ?
Li1 W1 O4 5_445 . 4_454 31.34(12) ?
Li1 W1 O4 5_445 . 4_554 79.13(19) ?
Li1 W1 O5 5_445 . . 153.71(14) ?
Li1 W1 O5 5_445 . 5_445 37.66(19) ?
Li1 W1 O5 5_445 . 5_545 102.89(11) ?
Li1 W1 O5 5_445 . 7_555 93.58(11) ?
Li1 W1 O6 5_445 . . 144.77(12) ?
Li1 W1 O6 5_445 . 2_555 114.60(14) ?
Li1 W1 O6 5_445 . 6_545 78.32(13) ?
Li1 W1 O7 5_445 . 2_555 93.02(18) ?
Li1 W1 O7 5_445 . 2_655 153.56(14) ?
Li1 W1 O7 5_445 . 6_545 55.44(13) ?
Li1 W1 O7 5_445 . 8_454 93.21(13) ?
Li1 W1 O8 5_445 . 1_455 73.32(13) ?
Li1 W1 O8 5_445 . . 156.3(2) ?
Li1 W1 O8 5_445 . 2_555 98.11(11) ?
Li1 W1 Li1 5_545 . 7_455 117.23(3) ?
Li1 W1 Li1 5_545 . 7_555 62.12(2) ?
Li1 W1 Li2 5_545 . . 127.5(3) ?
Li1 W1 O1 5_545 . . 105.94(12) ?
Li1 W1 O1 5_545 . 2_555 134.1(3) ?
Li1 W1 O1 5_545 . 2_655 61.20(12) ?
Li1 W1 O2 5_545 . 1_455 139.79(12) ?
Li1 W1 O2 5_545 . . 95.4(3) ?
Li1 W1 O2 5_545 . 3_555 55.10(13) ?
Li1 W1 O2 5_545 . 7_555 93.15(11) ?
Li1 W1 O3 5_545 . 2_555 81.74(13) ?
Li1 W1 O3 5_545 . 4_454 116.17(11) ?
Li1 W1 O3 5_545 . 4_554 25.6(3) ?
Li1 W1 O4 5_545 . 2_555 95.0(3) ?
Li1 W1 O4 5_545 . 2_655 36.11(13) ?
Li1 W1 O4 5_545 . 4_454 103.83(12) ?
Li1 W1 O4 5_545 . 4_554 39.97(19) ?
Li1 W1 O5 5_545 . . 119.34(14) ?
Li1 W1 O5 5_545 . 5_445 78.16(18) ?
Li1 W1 O5 5_545 . 5_545 30.12(12) ?
Li1 W1 O5 5_545 . 7_555 71.44(11) ?
Li1 W1 O6 5_545 . . 118.35(11) ?
Li1 W1 O6 5_545 . 2_555 157.64(14) ?
Li1 W1 O6 5_545 . 6_545 56.51(14) ?
Li1 W1 O7 5_545 . 2_555 152.8(2) ?
Li1 W1 O7 5_545 . 2_655 78.11(13) ?
Li1 W1 O7 5_545 . 6_545 34.96(13) ?
Li1 W1 O7 5_545 . 8_454 107.74(13) ?
Li1 W1 O8 5_545 . 1_455 152.60(13) ?
Li1 W1 O8 5_545 . . 91.4(2) ?
Li1 W1 O8 5_545 . 2_555 133.99(11) ?
Li1 W1 Li1 7_455 . 7_555 88.11(2) ?
Li1 W1 Li2 7_455 . . 115.2(3) ?
Li1 W1 O1 7_455 . . 135.60(12) ?
Li1 W1 O1 7_455 . 2_555 102.0(3) ?
Li1 W1 O1 7_455 . 2_655 147.70(12) ?
Li1 W1 O2 7_455 . 1_455 31.18(13) ?
Li1 W1 O2 7_455 . . 74.8(3) ?
Li1 W1 O2 7_455 . 3_555 68.60(13) ?
Li1 W1 O2 7_455 . 7_555 71.07(11) ?
Li1 W1 O3 7_455 . 2_555 35.77(13) ?
Li1 W1 O3 7_455 . 4_454 57.89(13) ?
Li1 W1 O3 7_455 . 4_554 139.5(3) ?
Li1 W1 O4 7_455 . 2_555 35.1(3) ?
Li1 W1 O4 7_455 . 2_655 121.54(16) ?
Li1 W1 O4 7_455 . 4_454 30.90(12) ?
Li1 W1 O4 7_455 . 4_554 80.6(2) ?
Li1 W1 O5 7_455 . . 94.42(14) ?
Li1 W1 O5 7_455 . 5_445 97.15(18) ?
Li1 W1 O5 7_455 . 5_545 147.27(13) ?
Li1 W1 O5 7_455 . 7_555 60.95(11) ?
Li1 W1 O6 7_455 . . 119.25(11) ?
Li1 W1 O6 7_455 . 2_555 83.71(14) ?
Li1 W1 O6 7_455 . 6_545 140.36(13) ?
Li1 W1 O7 7_455 . 2_555 40.84(19) ?
Li1 W1 O7 7_455 . 2_655 109.60(14) ?
Li1 W1 O7 7_455 . 6_545 110.18(13) ?
Li1 W1 O7 7_455 . 8_454 35.45(13) ?
Li1 W1 O8 7_455 . 1_455 65.27(15) ?
Li1 W1 O8 7_455 . . 138.7(2) ?
Li1 W1 O8 7_455 . 2_555 103.61(11) ?
Li1 W1 Li2 7_555 . . 118.3(4) ?
Li1 W1 O1 7_555 . . 122.73(12) ?
Li1 W1 O1 7_555 . 2_555 146.2(3) ?
Li1 W1 O1 7_555 . 2_655 62.00(13) ?
Li1 W1 O2 7_555 . 1_455 117.05(12) ?
Li1 W1 O2 7_555 . . 33.5(3) ?
Li1 W1 O2 7_555 . 3_555 83.61(14) ?
Li1 W1 O2 7_555 . 7_555 31.05(11) ?
Li1 W1 O3 7_555 . 2_555 65.91(14) ?
Li1 W1 O3 7_555 . 4_454 142.10(14) ?
Li1 W1 O3 7_555 . 4_554 80.9(3) ?
Li1 W1 O4 7_555 . 2_555 101.4(4) ?
Li1 W1 O4 7_555 . 2_655 36.61(15) ?
Li1 W1 O4 7_555 . 4_454 106.49(14) ?
Li1 W1 O4 7_555 . 4_554 41.05(19) ?
Li1 W1 O5 7_555 . . 69.45(15) ?
Li1 W1 O5 7_555 . 5_445 137.26(18) ?
Li1 W1 O5 7_555 . 5_545 73.20(12) ?
Li1 W1 O5 7_555 . 7_555 29.17(11) ?
Li1 W1 O6 7_555 . . 97.11(12) ?
Li1 W1 O6 7_555 . 2_555 114.24(14) ?
Li1 W1 O6 7_555 . 6_545 113.88(14) ?
Li1 W1 O7 7_555 . 2_555 96.42(19) ?
Li1 W1 O7 7_555 . 2_655 35.90(14) ?
Li1 W1 O7 7_555 . 6_545 95.01(13) ?
Li1 W1 O7 7_555 . 8_454 56.58(13) ?
Li1 W1 O8 7_555 . 1_455 142.88(14) ?
Li1 W1 O8 7_555 . . 79.4(2) ?
Li1 W1 O8 7_555 . 2_555 143.22(11) ?
Li2 W1 O1 . . . 24.6(5) ?
Li2 W1 O1 . . 2_555 28.6(4) ?
Li2 W1 O1 . . 2_655 73.61(13) ?
Li2 W1 O2 . . 1_455 89.8(2) ?
Li2 W1 O2 . . . 96.0(6) ?
Li2 W1 O2 . . 3_555 157.2(5) ?
Li2 W1 O2 . . 7_555 101.5(5) ?
Li2 W1 O3 . . 2_555 150.0(4) ?
Li2 W1 O3 . . 4_454 93.1(2) ?
Li2 W1 O3 . . 4_554 104.3(5) ?
Li2 W1 O4 . . 2_555 131.1(3) ?
Li2 W1 O4 . . 2_655 109.57(15) ?
Li2 W1 O4 . . 4_454 122.61(13) ?
Li2 W1 O4 . . 4_554 156.1(2) ?
Li2 W1 O5 . . . 53.4(5) ?
Li2 W1 O5 . . 5_445 97.6(5) ?
Li2 W1 O5 . . 5_545 97.4(3) ?
Li2 W1 O5 . . 7_555 137.2(5) ?
Li2 W1 O6 . . . 21.3(4) ?
Li2 W1 O6 . . 2_555 32.0(4) ?
Li2 W1 O6 . . 6_545 84.1(6) ?
Li2 W1 O7 . . 2_555 76.2(5) ?
Li2 W1 O7 . . 2_655 82.9(3) ?
Li2 W1 O7 . . 6_545 123.1(6) ?
Li2 W1 O7 . . 8_454 113.3(6) ?
Li2 W1 O8 . . 1_455 59.12(15) ?
Li2 W1 O8 . . . 44.6(2) ?
Li2 W1 O8 . . 2_555 25.5(3) ?
O1 W1 O1 . . 2_555 34.7(3) ?
O1 W1 O1 . . 2_655 64.02(18) ?
O1 W1 O2 . . 1_455 105.88(18) ?
O1 W1 O2 . . . 112.3(4) ?
O1 W1 O2 . . 3_555 138.42(18) ?
O1 W1 O2 . . 7_555 118.10(17) ?
O1 W1 O3 . . 2_555 170.30(19) ?
O1 W1 O3 . . 4_454 94.78(18) ?
O1 W1 O3 . . 4_554 81.1(3) ?
O1 W1 O4 . . 2_555 135.8(4) ?
O1 W1 O4 . . 2_655 99.2(2) ?
O1 W1 O4 . . 4_454 130.05(18) ?
O1 W1 O4 . . 4_554 143.8(2) ?
O1 W1 O5 . . . 71.88(19) ?
O1 W1 O5 . . 5_445 81.3(2) ?
O1 W1 O5 . . 5_545 76.66(17) ?
O1 W1 O5 . . 7_555 150.51(16) ?
O1 W1 O6 . . . 35.66(16) ?
O1 W1 O6 . . 2_555 55.84(18) ?
O1 W1 O6 . . 6_545 59.65(18) ?
O1 W1 O7 . . 2_555 99.7(2) ?
O1 W1 O7 . . 2_655 88.18(18) ?
O1 W1 O7 . . 6_545 98.90(18) ?
O1 W1 O7 . . 8_454 137.43(18) ?
O1 W1 O8 . . 1_455 71.76(19) ?
O1 W1 O8 . . . 43.6(3) ?
O1 W1 O8 . . 2_555 32.54(16) ?
O1 W1 O1 2_555 . 2_655 97.6(3) ?
O1 W1 O2 2_555 . 1_455 71.4(3) ?
O1 W1 O2 2_555 . . 118.3(4) ?
O1 W1 O2 2_555 . 3_555 130.1(3) ?
O1 W1 O2 2_555 . 7_555 122.9(3) ?
O1 W1 O3 2_555 . 2_555 135.7(3) ?
O1 W1 O3 2_555 . 4_454 65.1(3) ?
O1 W1 O3 2_555 . 4_554 108.8(4) ?
O1 W1 O4 2_555 . 2_555 105.2(5) ?
O1 W1 O4 2_555 . 2_655 133.6(3) ?
O1 W1 O4 2_555 . 4_454 97.7(3) ?
O1 W1 O4 2_555 . 4_554 171.7(3) ?
O1 W1 O5 2_555 . . 77.6(3) ?
O1 W1 O5 2_555 . 5_445 74.0(3) ?
O1 W1 O5 2_555 . 5_545 108.5(3) ?
O1 W1 O5 2_555 . 7_555 153.8(3) ?
O1 W1 O6 2_555 . . 49.8(3) ?
O1 W1 O6 2_555 . 2_555 37.4(3) ?
O1 W1 O6 2_555 . 6_545 78.3(3) ?
O1 W1 O7 2_555 . 2_555 73.0(4) ?
O1 W1 O7 2_555 . 2_655 111.4(3) ?
O1 W1 O7 2_555 . 6_545 111.0(3) ?
O1 W1 O7 2_555 . 8_454 118.1(3) ?
O1 W1 O8 2_555 . 1_455 37.1(3) ?
O1 W1 O8 2_555 . . 71.7(4) ?
O1 W1 O8 2_555 . 2_555 3.1(3) ?
O1 W1 O2 2_655 . 1_455 158.03(15) ?
O1 W1 O2 2_655 . . 73.4(3) ?
O1 W1 O2 2_655 . 3_555 116.05(17) ?
O1 W1 O2 2_655 . 7_555 76.75(16) ?
O1 W1 O3 2_655 . 2_555 125.60(19) ?
O1 W1 O3 2_655 . 4_454 154.29(18) ?
O1 W1 O3 2_655 . 4_554 52.2(3) ?
O1 W1 O4 2_655 . 2_555 155.0(4) ?
O1 W1 O4 2_655 . 2_655 36.3(2) ?
O1 W1 O4 2_655 . 4_454 163.74(18) ?
O1 W1 O4 2_655 . 4_554 83.7(2) ?
O1 W1 O5 2_655 . . 65.01(17) ?
O1 W1 O5 2_655 . 5_445 112.9(2) ?
O1 W1 O5 2_655 . 5_545 38.42(15) ?
O1 W1 O5 2_655 . 7_555 90.95(17) ?
O1 W1 O6 2_655 . . 58.14(17) ?
O1 W1 O6 2_655 . 2_555 97.07(18) ?
O1 W1 O6 2_655 . 6_545 68.77(17) ?
O1 W1 O7 2_655 . 2_555 125.7(2) ?
O1 W1 O7 2_655 . 2_655 38.54(18) ?
O1 W1 O7 2_655 . 6_545 85.89(17) ?
O1 W1 O7 2_655 . 8_454 112.29(18) ?
O1 W1 O8 2_655 . 1_455 132.7(2) ?
O1 W1 O8 2_655 . . 30.6(2) ?
O1 W1 O8 2_655 . 2_555 94.98(17) ?
O2 W1 O2 1_455 . . 94.7(3) ?
O2 W1 O2 1_455 . 3_555 84.72(17) ?
O2 W1 O2 1_455 . 7_555 93.03(16) ?
O2 W1 O3 1_455 . 2_555 64.70(19) ?
O2 W1 O3 1_455 . 4_454 37.17(16) ?
O2 W1 O3 1_455 . 4_554 148.8(3) ?
O2 W1 O4 1_455 . 2_555 44.8(3) ?
O2 W1 O4 1_455 . 2_655 152.5(2) ?
O2 W1 O4 1_455 . 4_454 35.99(17) ?
O2 W1 O4 1_455 . 4_554 110.0(2) ?
O2 W1 O5 1_455 . . 93.63(17) ?
O2 W1 O5 1_455 . 5_445 83.0(2) ?
O2 W1 O5 1_455 . 5_545 162.62(15) ?
O2 W1 O5 1_455 . 7_555 91.74(17) ?
O2 W1 O6 1_455 . . 101.82(16) ?
O2 W1 O6 1_455 . 2_555 62.47(18) ?
O2 W1 O6 1_455 . 6_545 124.80(18) ?
O2 W1 O7 1_455 . 2_555 33.7(2) ?
O2 W1 O7 1_455 . 2_655 126.74(17) ?
O2 W1 O7 1_455 . 6_545 115.62(16) ?
O2 W1 O7 1_455 . 8_454 60.67(18) ?
O2 W1 O8 1_455 . 1_455 34.3(2) ?
O2 W1 O8 1_455 . . 128.8(2) ?
O2 W1 O8 1_455 . 2_555 73.35(17) ?
O2 W1 O2 . . 3_555 106.5(4) ?
O2 W1 O2 . . 7_555 5.8(4) ?
O2 W1 O3 . . 2_555 72.1(4) ?
O2 W1 O3 . . 4_454 131.0(3) ?
O2 W1 O3 . . 4_554 111.0(4) ?
O2 W1 O4 . . 2_555 103.6(5) ?
O2 W1 O4 . . 2_655 64.8(3) ?
O2 W1 O4 . . 4_454 103.7(3) ?
O2 W1 O4 . . 4_554 70.0(4) ?
O2 W1 O5 . . . 42.5(4) ?
O2 W1 O5 . . 5_445 166.2(4) ?
O2 W1 O5 . . 5_545 100.2(3) ?
O2 W1 O5 . . 7_555 41.3(3) ?
O2 W1 O6 . . . 77.6(4) ?
O2 W1 O6 . . 2_555 82.1(3) ?
O2 W1 O6 . . 6_545 140.5(3) ?
O2 W1 O7 . . 2_555 66.1(3) ?
O2 W1 O7 . . 2_655 34.9(3) ?
O2 W1 O7 . . 6_545 128.3(3) ?
O2 W1 O7 . . 8_454 39.6(3) ?
O2 W1 O8 . . 1_455 110.9(3) ?
O2 W1 O8 . . . 73.3(4) ?
O2 W1 O8 . . 2_555 115.9(3) ?
O2 W1 O2 3_555 . 7_555 100.86(18) ?
O2 W1 O3 3_555 . 2_555 41.93(18) ?
O2 W1 O3 3_555 . 4_454 69.40(18) ?
O2 W1 O3 3_555 . 4_554 71.5(3) ?
O2 W1 O4 3_555 . 2_555 40.0(3) ?
O2 W1 O4 3_555 . 2_655 84.0(2) ?
O2 W1 O4 3_555 . 4_454 48.74(18) ?
O2 W1 O4 3_555 . 4_554 43.3(2) ?
O2 W1 O5 3_555 . . 148.9(2) ?
O2 W1 O5 3_555 . 5_445 59.8(2) ?
O2 W1 O5 3_555 . 5_545 82.53(17) ?
O2 W1 O5 3_555 . 7_555 65.23(18) ?
O2 W1 O6 3_555 . . 172.11(17) ?
O2 W1 O6 3_555 . 2_555 146.88(19) ?
O2 W1 O6 3_555 . 6_545 81.03(19) ?
O2 W1 O7 3_555 . 2_555 109.2(2) ?
O2 W1 O7 3_555 . 2_655 117.9(2) ?
O2 W1 O7 3_555 . 6_545 42.89(19) ?
O2 W1 O7 3_555 . 8_454 83.13(19) ?
O2 W1 O8 3_555 . 1_455 107.78(19) ?
O2 W1 O8 3_555 . . 146.5(2) ?
O2 W1 O8 3_555 . 2_555 133.17(17) ?
O2 W1 O3 7_555 . 2_555 66.47(17) ?
O2 W1 O3 7_555 . 4_454 128.26(17) ?
O2 W1 O3 7_555 . 4_554 110.8(3) ?
O2 W1 O4 7_555 . 2_555 98.6(4) ?
O2 W1 O4 7_555 . 2_655 64.70(18) ?
O2 W1 O4 7_555 . 4_454 99.09(17) ?
O2 W1 O4 7_555 . 4_554 65.4(2) ?
O2 W1 O5 7_555 . . 48.09(19) ?
O2 W1 O5 7_555 . 5_445 160.4(2) ?
O2 W1 O5 7_555 . 5_545 100.93(16) ?
O2 W1 O5 7_555 . 7_555 35.70(16) ?
O2 W1 O6 7_555 . . 83.35(17) ?
O2 W1 O6 7_555 . 2_555 86.20(18) ?
O2 W1 O6 7_555 . 6_545 141.97(17) ?
O2 W1 O7 7_555 . 2_555 66.4(2) ?
O2 W1 O7 7_555 . 2_655 38.63(18) ?
O2 W1 O7 7_555 . 6_545 124.84(18) ?
O2 W1 O7 7_555 . 8_454 35.63(17) ?
O2 W1 O8 7_555 . 1_455 112.28(17) ?
O2 W1 O8 7_555 . . 78.6(3) ?
O2 W1 O8 7_555 . 2_555 120.74(16) ?
O3 W1 O3 2_555 . 4_454 76.28(19) ?
O3 W1 O3 2_555 . 4_554 105.7(3) ?
O3 W1 O4 2_555 . 2_555 35.7(4) ?
O3 W1 O4 2_555 . 2_655 90.5(2) ?
O3 W1 O4 2_555 . 4_454 40.75(19) ?
O3 W1 O4 2_555 . 4_554 45.4(2) ?
O3 W1 O5 2_555 . . 109.90(19) ?
O3 W1 O5 2_555 . 5_445 94.7(2) ?
O3 W1 O5 2_555 . 5_545 111.57(18) ?
O3 W1 O5 2_555 . 7_555 37.23(18) ?
O3 W1 O6 2_555 . . 145.18(16) ?
O3 W1 O6 2_555 . 2_555 117.99(19) ?
O3 W1 O6 2_555 . 6_545 122.86(18) ?
O3 W1 O7 2_555 . 2_555 73.8(2) ?
O3 W1 O7 2_555 . 2_655 99.37(19) ?
O3 W1 O7 2_555 . 6_545 83.95(18) ?
O3 W1 O7 2_555 . 8_454 41.31(17) ?
O3 W1 O8 2_555 . 1_455 98.7(2) ?
O3 W1 O8 2_555 . . 143.8(3) ?
O3 W1 O8 2_555 . 2_555 137.92(18) ?
O3 W1 O3 4_454 . 4_554 113.1(3) ?
O3 W1 O4 4_454 . 2_555 41.2(4) ?
O3 W1 O4 4_454 . 2_655 151.75(18) ?
O3 W1 O4 4_454 . 4_454 35.62(19) ?
O3 W1 O4 4_454 . 4_554 110.7(2) ?
O3 W1 O5 4_454 . . 124.48(18) ?
O3 W1 O5 4_454 . 5_445 45.9(2) ?
O3 W1 O5 4_454 . 5_545 126.18(16) ?
O3 W1 O5 4_454 . 7_555 112.98(18) ?
O3 W1 O6 4_454 . . 113.29(17) ?
O3 W1 O6 4_454 . 2_555 80.77(18) ?
O3 W1 O6 4_454 . 6_545 88.34(18) ?
O3 W1 O7 4_454 . 2_555 69.6(2) ?
O3 W1 O7 4_454 . 2_655 163.71(17) ?
O3 W1 O7 4_454 . 6_545 83.19(17) ?
O3 W1 O7 4_454 . 8_454 93.09(18) ?
O3 W1 O8 4_454 . 1_455 39.41(18) ?
O3 W1 O8 4_454 . . 136.8(3) ?
O3 W1 O8 4_454 . 2_555 68.22(17) ?
O3 W1 O4 4_554 . 2_555 109.4(4) ?
O3 W1 O4 4_554 . 2_655 46.2(3) ?
O3 W1 O4 4_554 . 4_454 117.1(3) ?
O3 W1 O4 4_554 . 4_554 65.6(4) ?
O3 W1 O5 4_554 . . 117.2(3) ?
O3 W1 O5 4_554 . 5_445 67.7(4) ?
O3 W1 O5 4_554 . 5_545 13.9(3) ?
O3 W1 O5 4_554 . 7_555 96.1(3) ?
O3 W1 O6 4_554 . . 100.8(3) ?
O3 W1 O6 4_554 . 2_555 136.3(4) ?
O3 W1 O6 4_554 . 6_545 33.4(4) ?
O3 W1 O7 4_554 . 2_555 177.2(4) ?
O3 W1 O7 4_554 . 2_655 83.2(3) ?
O3 W1 O7 4_554 . 6_545 33.8(3) ?
O3 W1 O7 4_554 . 8_454 132.7(4) ?
O3 W1 O8 4_554 . 1_455 136.1(4) ?
O3 W1 O8 4_554 . . 77.4(4) ?
O3 W1 O8 4_554 . 2_555 108.5(3) ?
O4 W1 O4 2_555 . 2_655 119.3(4) ?
O4 W1 O4 2_555 . 4_454 8.9(4) ?
O4 W1 O4 2_555 . 4_554 72.2(4) ?
O4 W1 O5 2_555 . . 129.5(3) ?
O4 W1 O5 2_555 . 5_445 65.3(4) ?
O4 W1 O5 2_555 . 5_545 121.8(3) ?
O4 W1 O5 2_555 . 7_555 72.9(4) ?
O4 W1 O6 2_555 . . 146.5(3) ?
O4 W1 O6 2_555 . 2_555 107.2(4) ?
O4 W1 O6 2_555 . 6_545 105.8(3) ?
O4 W1 O7 2_555 . 2_555 71.9(4) ?
O4 W1 O7 2_555 . 2_655 134.7(4) ?
O4 W1 O7 2_555 . 6_545 76.7(3) ?
O4 W1 O7 2_555 . 8_454 65.4(4) ?
O4 W1 O8 2_555 . 1_455 72.0(4) ?
O4 W1 O8 2_555 . . 173.2(4) ?
O4 W1 O8 2_555 . 2_555 108.1(4) ?
O4 W1 O4 2_655 . 4_454 127.7(2) ?
O4 W1 O4 2_655 . 4_554 47.4(2) ?
O4 W1 O5 2_655 . . 83.38(19) ?
O4 W1 O5 2_655 . 5_445 112.3(2) ?
O4 W1 O5 2_655 . 5_545 36.76(19) ?
O4 W1 O5 2_655 . 7_555 60.75(19) ?
O4 W1 O6 2_655 . . 91.87(19) ?
O4 W1 O6 2_655 . 2_555 127.3(2) ?
O4 W1 O6 2_655 . 6_545 77.9(2) ?
O4 W1 O7 2_655 . 2_555 131.0(2) ?
O4 W1 O7 2_655 . 2_655 42.01(19) ?
O4 W1 O7 2_655 . 6_545 70.49(19) ?
O4 W1 O7 2_655 . 8_454 93.1(2) ?
O4 W1 O8 2_655 . 1_455 168.2(2) ?
O4 W1 O8 2_655 . . 65.2(3) ?
O4 W1 O8 2_655 . 2_555 131.11(19) ?
O4 W1 O4 4_454 . 4_554 80.3(2) ?
O4 W1 O5 4_454 . . 123.82(18) ?
O4 W1 O5 4_454 . 5_445 66.7(2) ?
O4 W1 O5 4_454 . 5_545 129.95(16) ?
O4 W1 O5 4_454 . 7_555 77.41(18) ?
O4 W1 O6 4_454 . . 137.61(17) ?
O4 W1 O6 4_454 . 2_555 98.33(19) ?
O4 W1 O6 4_454 . 6_545 109.46(18) ?
O4 W1 O7 4_454 . 2_555 64.5(2) ?
O4 W1 O7 4_454 . 2_655 137.08(19) ?
O4 W1 O7 4_454 . 6_545 83.73(17) ?
O4 W1 O7 4_454 . 8_454 64.27(18) ?
O4 W1 O8 4_454 . 1_455 63.5(2) ?
O4 W1 O8 4_454 . . 164.8(2) ?
O4 W1 O8 4_454 . 2_555 100.54(17) ?
O4 W1 O5 4_554 . . 110.2(2) ?
O4 W1 O5 4_554 . 5_445 97.9(3) ?
O4 W1 O5 4_554 . 5_545 67.6(2) ?
O4 W1 O5 4_554 . 7_555 33.9(2) ?
O4 W1 O6 4_554 . . 135.7(2) ?
O4 W1 O6 4_554 . 2_555 150.8(2) ?
O4 W1 O6 4_554 . 6_545 94.6(2) ?
O4 W1 O7 4_554 . 2_555 112.9(3) ?
O4 W1 O7 4_554 . 2_655 74.6(2) ?
O4 W1 O7 4_554 . 6_545 60.8(2) ?
O4 W1 O7 4_554 . 8_454 68.5(2) ?
O4 W1 O8 4_554 . 1_455 143.3(2) ?
O4 W1 O8 4_554 . . 111.6(3) ?
O4 W1 O8 4_554 . 2_555 173.3(2) ?
O5 W1 O5 . . 5_445 151.0(2) ?
O5 W1 O5 . . 5_545 103.39(17) ?
O5 W1 O5 . . 7_555 83.79(18) ?
O5 W1 O6 . . . 36.23(19) ?
O5 W1 O6 . . 2_555 46.6(2) ?
O5 W1 O6 . . 6_545 123.57(19) ?
O5 W1 O7 . . 2_555 60.7(2) ?
O5 W1 O7 . . 2_655 41.74(19) ?
O5 W1 O7 . . 6_545 150.74(19) ?
O5 W1 O7 . . 8_454 69.3(2) ?
O5 W1 O8 . . 1_455 86.52(19) ?
O5 W1 O8 . . . 44.3(2) ?
O5 W1 O8 . . 2_555 74.90(18) ?
O5 W1 O5 5_445 . 5_545 80.4(2) ?
O5 W1 O5 5_445 . 7_555 125.0(2) ?
O5 W1 O6 5_445 . . 116.2(2) ?
O5 W1 O6 5_445 . 2_555 108.5(2) ?
O5 W1 O6 5_445 . 6_545 44.2(2) ?
O5 W1 O7 5_445 . 2_555 115.1(3) ?
O5 W1 O7 5_445 . 2_655 150.2(2) ?
O5 W1 O7 5_445 . 6_545 43.4(2) ?
O5 W1 O7 5_445 . 8_454 130.6(2) ?
O5 W1 O8 5_445 . 1_455 74.5(2) ?
O5 W1 O8 5_445 . . 118.7(3) ?
O5 W1 O8 5_445 . 2_555 76.6(2) ?
O5 W1 O5 5_545 . 7_555 93.59(17) ?
O5 W1 O6 5_545 . . 90.14(16) ?
O5 W1 O6 5_545 . 2_555 128.27(19) ?
O5 W1 O6 5_545 . 6_545 41.23(18) ?
O5 W1 O7 5_545 . 2_555 163.7(2) ?
O5 W1 O7 5_545 . 2_655 70.09(17) ?
O5 W1 O7 5_545 . 6_545 47.47(17) ?
O5 W1 O7 5_545 . 8_454 128.89(18) ?
O5 W1 O8 5_545 . 1_455 141.98(19) ?
O5 W1 O8 5_545 . . 65.0(2) ?
O5 W1 O8 5_545 . 2_555 107.42(17) ?
O5 W1 O6 7_555 . . 118.44(16) ?
O5 W1 O6 7_555 . 2_555 117.07(17) ?
O5 W1 O6 7_555 . 6_545 127.79(18) ?
O5 W1 O7 7_555 . 2_555 81.8(2) ?
O5 W1 O7 7_555 . 2_655 62.38(18) ?
O5 W1 O7 7_555 . 6_545 94.26(17) ?
O5 W1 O7 7_555 . 8_454 36.56(17) ?
O5 W1 O8 7_555 . 1_455 124.19(19) ?
O5 W1 O8 7_555 . . 107.0(3) ?
O5 W1 O8 7_555 . 2_555 152.85(15) ?
O6 W1 O6 . . 2_555 39.35(18) ?
O6 W1 O6 . . 6_545 91.53(17) ?
O6 W1 O7 . . 2_555 78.5(2) ?
O6 W1 O7 . . 2_655 61.66(18) ?
O6 W1 O7 . . 6_545 129.30(17) ?
O6 W1 O7 . . 8_454 103.87(17) ?
O6 W1 O8 . . 1_455 76.35(18) ?
O6 W1 O8 . . . 27.5(2) ?
O6 W1 O8 . . 2_555 46.66(16) ?
O6 W1 O6 2_555 . 6_545 113.0(2) ?
O6 W1 O7 2_555 . 2_555 44.2(2) ?
O6 W1 O7 2_555 . 2_655 87.75(19) ?
O6 W1 O7 2_555 . 6_545 148.38(19) ?
O6 W1 O7 2_555 . 8_454 84.48(19) ?
O6 W1 O8 2_555 . 1_455 41.36(19) ?
O6 W1 O8 2_555 . . 66.6(2) ?
O6 W1 O8 2_555 . 2_555 35.90(17) ?
O6 W1 O7 6_545 . 2_555 149.1(2) ?
O6 W1 O7 6_545 . 2_655 106.86(19) ?
O6 W1 O7 6_545 . 6_545 39.28(19) ?
O6 W1 O7 6_545 . 8_454 162.47(19) ?
O6 W1 O8 6_545 . 1_455 102.9(2) ?
O6 W1 O8 6_545 . . 79.8(2) ?
O6 W1 O8 6_545 . 2_555 78.77(18) ?
O7 W1 O7 2_555 . 2_655 94.1(2) ?
O7 W1 O7 2_555 . 6_545 148.1(2) ?
O7 W1 O7 2_555 . 8_454 45.3(2) ?
O7 W1 O8 2_555 . 1_455 46.5(2) ?
O7 W1 O8 2_555 . . 101.3(3) ?
O7 W1 O8 2_555 . 2_555 73.2(2) ?
O7 W1 O7 2_655 . 6_545 112.22(18) ?
O7 W1 O7 2_655 . 8_454 74.23(19) ?
O7 W1 O8 2_655 . 1_455 128.25(19) ?
O7 W1 O8 2_655 . . 44.6(3) ?
O7 W1 O8 2_655 . 2_555 108.32(18) ?
O7 W1 O7 6_545 . 8_454 123.57(19) ?
O7 W1 O8 6_545 . 1_455 117.65(18) ?
O7 W1 O8 6_545 . . 110.1(2) ?
O7 W1 O8 6_545 . 2_555 112.55(17) ?
O7 W1 O8 8_454 . 1_455 89.1(2) ?
O7 W1 O8 8_454 . . 110.3(3) ?
O7 W1 O8 8_454 . 2_555 117.94(17) ?
O8 W1 O8 1_455 . . 103.2(3) ?
O8 W1 O8 1_455 . 2_555 39.25(19) ?
O8 W1 O8 . . 2_555 68.7(3) ?
W1 W2 W1 . . 1_655 86.814(15) ?
W1 W2 W1 . . 5_555 126.038(17) ?
W1 W2 W2 . . 2_655 106.760(17) ?
W1 W2 Ba1 . . . 98.235(16) ?
W1 W2 Ba1 . . 1_655 170.904(19) ?
W1 W2 Ba1 . . 5_545 61.425(12) ?
W1 W2 Pr1 . . . 64.555(18) ?
W1 W2 Pr1 . . 1_655 121.44(2) ?
W1 W2 Pr1 . . 7_555 59.784(18) ?
W1 W2 Li1 . . . 64.555(18) ?
W1 W2 Li1 . . 1_655 121.44(2) ?
W1 W2 Li1 . . 7_555 59.784(18) ?
W1 W2 Li2 . . . 55.4(4) ?
W1 W2 Li2 . . 1_655 118.6(6) ?
W1 W2 O1 . . . 65.20(13) ?
W1 W2 O1 . . 2_555 25.78(15) ?
W1 W2 O1 . . 2_655 88.54(18) ?
W1 W2 O1 . . 6_555 125.99(12) ?
W1 W2 O2 . . . 27.70(19) ?
W1 W2 O2 . . 1_655 103.20(12) ?
W1 W2 O2 . . 7_555 76.74(12) ?
W1 W2 O3 . . 4_554 25.09(13) ?
W1 W2 O3 . . 8_454 75.62(10) ?
W1 W2 O3 . . 8_554 141.27(19) ?
W1 W2 O4 . . 2_655 63.73(14) ?
W1 W2 O4 . . 6_555 100.95(14) ?
W1 W2 O4 . . 8_554 111.79(12) ?
W1 W2 O5 . . . 86.3(3) ?
W1 W2 O5 . . 1_655 145.04(13) ?
W1 W2 O5 . . 2_655 130.65(13) ?
W1 W2 O6 . . . 94.85(19) ?
W1 W2 O6 . . 1_655 142.29(11) ?
W1 W2 O6 . . 2_555 61.10(13) ?
W1 W2 O6 . . 2_655 148.1(3) ?
W1 W2 O7 . . 2_555 39.70(12) ?
W1 W2 O7 . . 2_655 88.6(3) ?
W1 W2 O7 . . 8_554 90.73(12) ?
W1 W2 O8 . . . 38.0(3) ?
W1 W2 O8 . . 1_655 117.09(11) ?
W1 W2 O8 . . 2_655 97.02(14) ?
W1 W2 W1 1_655 . 5_555 122.048(17) ?
W1 W2 W2 1_655 . 2_655 107.043(17) ?
W1 W2 Ba1 1_655 . . 170.132(18) ?
W1 W2 Ba1 1_655 . 1_655 96.392(15) ?
W1 W2 Ba1 1_655 . 5_545 63.039(11) ?
W1 W2 Pr1 1_655 . . 121.85(2) ?
W1 W2 Pr1 1_655 . 1_655 62.125(17) ?
W1 W2 Pr1 1_655 . 7_555 57.916(18) ?
W1 W2 Li1 1_655 . . 121.85(2) ?
W1 W2 Li1 1_655 . 1_655 62.125(17) ?
W1 W2 Li1 1_655 . 7_555 57.916(18) ?
W1 W2 Li2 1_655 . . 120.4(6) ?
W1 W2 Li2 1_655 . 1_655 54.1(4) ?
W1 W2 O1 1_655 . . 101.49(12) ?
W1 W2 O1 1_655 . 2_555 104.37(13) ?
W1 W2 O1 1_655 . 2_655 25.2(2) ?
W1 W2 O1 1_655 . 6_555 141.38(13) ?
W1 W2 O2 1_655 . . 88.32(18) ?
W1 W2 O2 1_655 . 1_655 25.32(12) ?
W1 W2 O2 1_655 . 7_555 89.42(13) ?
W1 W2 O3 1_655 . 4_554 64.20(14) ?
W1 W2 O3 1_655 . 8_454 151.14(12) ?
W1 W2 O3 1_655 . 8_554 100.21(19) ?
W1 W2 O4 1_655 . 2_655 26.04(15) ?
W1 W2 O4 1_655 . 6_555 124.87(15) ?
W1 W2 O4 1_655 . 8_554 88.08(12) ?
W1 W2 O5 1_655 . . 154.7(3) ?
W1 W2 O5 1_655 . 1_655 60.06(13) ?
W1 W2 O5 1_655 . 2_655 104.17(12) ?
W1 W2 O6 1_655 . . 131.76(19) ?
W1 W2 O6 1_655 . 1_655 68.15(12) ?
W1 W2 O6 1_655 . 2_555 145.32(12) ?
W1 W2 O6 1_655 . 2_655 83.6(3) ?
W1 W2 O7 1_655 . 2_555 121.85(12) ?
W1 W2 O7 1_655 . 2_655 47.1(3) ?
W1 W2 O7 1_655 . 8_554 57.20(12) ?
W1 W2 O8 1_655 . . 80.9(3) ?
W1 W2 O8 1_655 . 1_655 33.32(12) ?
W1 W2 O8 1_655 . 2_655 81.02(15) ?
W1 W2 W2 5_555 . 2_655 105.980(16) ?
W1 W2 Ba1 5_555 . . 61.380(14) ?
W1 W2 Ba1 5_555 . 1_655 58.993(14) ?
W1 W2 Ba1 5_555 . 5_545 169.383(19) ?
W1 W2 Pr1 5_555 . . 61.484(17) ?
W1 W2 Pr1 5_555 . 1_655 59.990(17) ?
W1 W2 Pr1 5_555 . 7_555 95.77(2) ?
W1 W2 Li1 5_555 . . 61.484(17) ?
W1 W2 Li1 5_555 . 1_655 59.990(17) ?
W1 W2 Li1 5_555 . 7_555 95.77(2) ?
W1 W2 Li2 5_555 . . 117.5(6) ?
W1 W2 Li2 5_555 . 1_655 115.1(6) ?
W1 W2 O1 5_555 . . 134.10(12) ?
W1 W2 O1 5_555 . 2_555 125.60(13) ?
W1 W2 O1 5_555 . 2_655 137.48(18) ?
W1 W2 O1 5_555 . 6_555 24.04(14) ?
W1 W2 O2 5_555 . . 102.43(18) ?
W1 W2 O2 5_555 . 1_655 96.73(12) ?
W1 W2 O2 5_555 . 7_555 60.93(12) ?
W1 W2 O3 5_555 . 4_554 146.88(13) ?
W1 W2 O3 5_555 . 8_454 57.30(11) ?
W1 W2 O3 5_555 . 8_554 23.82(19) ?
W1 W2 O4 5_555 . 2_655 124.95(15) ?
W1 W2 O4 5_555 . 6_555 25.25(14) ?
W1 W2 O4 5_555 . 8_554 38.61(12) ?
W1 W2 O5 5_555 . . 47.4(3) ?
W1 W2 O5 5_555 . 1_655 71.23(12) ?
W1 W2 O5 5_555 . 2_655 88.68(12) ?
W1 W2 O6 5_555 . . 95.38(18) ?
W1 W2 O6 5_555 . 1_655 91.57(11) ?
W1 W2 O6 5_555 . 2_555 89.55(12) ?
W1 W2 O6 5_555 . 2_655 84.3(3) ?
W1 W2 O7 5_555 . 2_555 89.20(12) ?
W1 W2 O7 5_555 . 2_655 83.5(3) ?
W1 W2 O7 5_555 . 8_554 74.29(12) ?
W1 W2 O8 5_555 . . 154.9(3) ?
W1 W2 O8 5_555 . 1_655 107.66(11) ?
W1 W2 O8 5_555 . 2_655 129.25(15) ?
W2 W2 Ba1 2_655 . . 63.427(12) ?
W2 W2 Ba1 2_655 . 1_655 64.169(12) ?
W2 W2 Ba1 2_655 . 5_545 63.481(12) ?
W2 W2 Pr1 2_655 . . 128.70(2) ?
W2 W2 Pr1 2_655 . 1_655 128.53(2) ?
W2 W2 Pr1 2_655 . 7_555 158.17(2) ?
W2 W2 Li1 2_655 . . 128.70(2) ?
W2 W2 Li1 2_655 . 1_655 128.53(2) ?
W2 W2 Li1 2_655 . 7_555 158.17(2) ?
W2 W2 Li2 2_655 . . 56.23(13) ?
W2 W2 Li2 2_655 . 1_655 57.09(12) ?
W2 W2 O1 2_655 . . 41.64(13) ?
W2 W2 O1 2_655 . 2_555 83.51(16) ?
W2 W2 O1 2_655 . 2_655 82.4(2) ?
W2 W2 O1 2_655 . 6_555 84.33(15) ?
W2 W2 O2 2_655 . . 132.5(2) ?
W2 W2 O2 2_655 . 1_655 119.08(14) ?
W2 W2 O2 2_655 . 7_555 163.22(13) ?
W2 W2 O3 2_655 . 4_554 101.90(14) ?
W2 W2 O3 2_655 . 8_454 99.95(12) ?
W2 W2 O3 2_655 . 8_554 107.34(19) ?
W2 W2 O4 2_655 . 2_655 123.30(15) ?
W2 W2 O4 2_655 . 6_555 121.80(15) ?
W2 W2 O4 2_655 . 8_554 139.24(12) ?
W2 W2 O5 2_655 . . 98.2(3) ?
W2 W2 O5 2_655 . 1_655 94.34(15) ?
W2 W2 O5 2_655 . 2_655 23.90(13) ?
W2 W2 O6 2_655 . . 27.1(2) ?
W2 W2 O6 2_655 . 1_655 58.49(13) ?
W2 W2 O6 2_655 . 2_555 73.35(14) ?
W2 W2 O6 2_655 . 2_655 48.5(3) ?
W2 W2 O7 2_655 . 2_555 108.96(13) ?
W2 W2 O7 2_655 . 2_655 150.1(3) ?
W2 W2 O7 2_655 . 8_554 156.40(11) ?
W2 W2 O8 2_655 . . 72.9(4) ?
W2 W2 O8 2_655 . 1_655 84.53(14) ?
W2 W2 O8 2_655 . 2_655 27.49(15) ?
Ba1 W2 Ba1 . . 1_655 77.384(13) ?
Ba1 W2 Ba1 . . 5_545 111.984(17) ?
Ba1 W2 Pr1 . . . 68.016(17) ?
Ba1 W2 Pr1 . . 1_655 120.91(2) ?
Ba1 W2 Pr1 . . 7_555 131.938(19) ?
Ba1 W2 Li1 . . . 68.016(17) ?
Ba1 W2 Li1 . . 1_655 120.91(2) ?
Ba1 W2 Li1 . . 7_555 131.938(19) ?
Ba1 W2 Li2 . . . 57.5(6) ?
Ba1 W2 Li2 . . 1_655 116.1(4) ?
Ba1 W2 O1 . . . 73.32(12) ?
Ba1 W2 O1 . . 2_555 77.89(13) ?
Ba1 W2 O1 . . 2_655 145.7(2) ?
Ba1 W2 O1 . . 6_555 39.34(13) ?
Ba1 W2 O2 . . . 100.10(18) ?
Ba1 W2 O2 . . 1_655 155.98(12) ?
Ba1 W2 O2 . . 7_555 99.97(13) ?
Ba1 W2 O3 . . 4_554 118.75(14) ?
Ba1 W2 O3 . . 8_454 38.67(12) ?
Ba1 W2 O3 . . 8_554 81.18(19) ?
Ba1 W2 O4 . . 2_655 161.56(15) ?
Ba1 W2 O4 . . 6_555 62.67(15) ?
Ba1 W2 O4 . . 8_554 97.81(12) ?
Ba1 W2 O5 . . . 34.9(3) ?
Ba1 W2 O5 . . 1_655 116.25(13) ?
Ba1 W2 O5 . . 2_655 66.13(12) ?
Ba1 W2 O6 . . . 39.69(18) ?
Ba1 W2 O6 . . 1_655 103.24(12) ?
Ba1 W2 O6 . . 2_555 37.47(12) ?
Ba1 W2 O6 . . 2_655 87.7(3) ?
Ba1 W2 O7 . . 2_555 65.97(12) ?
Ba1 W2 O7 . . 2_655 141.0(3) ?
Ba1 W2 O7 . . 8_554 130.78(12) ?
Ba1 W2 O8 . . . 97.9(3) ?
Ba1 W2 O8 . . 1_655 138.26(13) ?
Ba1 W2 O8 . . 2_655 89.92(15) ?
Ba1 W2 Ba1 1_655 . 5_545 112.532(16) ?
Ba1 W2 Pr1 1_655 . . 119.90(2) ?
Ba1 W2 Pr1 1_655 . 1_655 67.381(17) ?
Ba1 W2 Pr1 1_655 . 7_555 128.980(19) ?
Ba1 W2 Li1 1_655 . . 119.90(2) ?
Ba1 W2 Li1 1_655 . 1_655 67.381(17) ?
Ba1 W2 Li1 1_655 . 7_555 128.980(19) ?
Ba1 W2 Li2 1_655 . . 116.0(4) ?
Ba1 W2 Li2 1_655 . 1_655 58.0(6) ?
Ba1 W2 O1 1_655 . . 105.77(13) ?
Ba1 W2 O1 1_655 . 2_555 145.64(15) ?
Ba1 W2 O1 1_655 . 2_655 90.77(18) ?
Ba1 W2 O1 1_655 . 6_555 54.71(13) ?
Ba1 W2 O2 1_655 . . 160.34(19) ?
Ba1 W2 O2 1_655 . 1_655 82.78(13) ?
Ba1 W2 O2 1_655 . 7_555 111.72(12) ?
Ba1 W2 O3 1_655 . 4_554 152.87(13) ?
Ba1 W2 O3 1_655 . 8_454 104.53(11) ?
Ba1 W2 O3 1_655 . 8_554 46.56(19) ?
Ba1 W2 O4 1_655 . 2_655 121.02(15) ?
Ba1 W2 O4 1_655 . 6_555 84.23(14) ?
Ba1 W2 O4 1_655 . 8_554 76.90(12) ?
Ba1 W2 O5 1_655 . . 94.2(3) ?
Ba1 W2 O5 1_655 . 1_655 41.19(14) ?
Ba1 W2 O5 1_655 . 2_655 40.29(13) ?
Ba1 W2 O6 1_655 . . 76.65(19) ?
Ba1 W2 O6 1_655 . 1_655 34.54(11) ?
Ba1 W2 O6 1_655 . 2_555 113.49(13) ?
Ba1 W2 O6 1_655 . 2_655 25.4(3) ?
Ba1 W2 O7 1_655 . 2_555 140.32(12) ?
Ba1 W2 O7 1_655 . 2_655 99.8(3) ?
Ba1 W2 O7 1_655 . 8_554 98.17(11) ?
Ba1 W2 O8 1_655 . . 134.1(4) ?
Ba1 W2 O8 1_655 . 1_655 64.30(11) ?
Ba1 W2 O8 1_655 . 2_655 75.17(14) ?
Ba1 W2 Pr1 5_545 . . 125.353(19) ?
Ba1 W2 Pr1 5_545 . 1_655 124.662(18) ?
Ba1 W2 Pr1 5_545 . 7_555 94.724(18) ?
Ba1 W2 Li1 5_545 . . 125.353(19) ?
Ba1 W2 Li1 5_545 . 1_655 124.662(18) ?
Ba1 W2 Li1 5_545 . 7_555 94.724(18) ?
Ba1 W2 Li2 5_545 . . 58.8(5) ?
Ba1 W2 Li2 5_545 . 1_655 59.0(5) ?
Ba1 W2 O1 5_545 . . 38.69(12) ?
Ba1 W2 O1 5_545 . 2_555 56.93(13) ?
Ba1 W2 O1 5_545 . 2_655 43.49(19) ?
Ba1 W2 O1 5_545 . 6_555 146.61(15) ?
Ba1 W2 O2 5_545 . . 86.64(18) ?
Ba1 W2 O2 5_545 . 1_655 88.02(12) ?
Ba1 W2 O2 5_545 . 7_555 129.65(12) ?
Ba1 W2 O3 5_545 . 4_554 42.82(13) ?
Ba1 W2 O3 5_545 . 8_454 123.62(11) ?
Ba1 W2 O3 5_545 . 8_554 154.06(19) ?
Ba1 W2 O4 5_545 . 2_655 64.13(15) ?
Ba1 W2 O4 5_545 . 6_555 161.56(14) ?
Ba1 W2 O4 5_545 . 8_554 149.94(12) ?
Ba1 W2 O5 5_545 . . 132.3(3) ?
Ba1 W2 O5 5_545 . 1_655 107.05(13) ?
Ba1 W2 O5 5_545 . 2_655 80.87(12) ?
Ba1 W2 O6 5_545 . . 75.67(18) ?
Ba1 W2 O6 5_545 . 1_655 81.77(11) ?
Ba1 W2 O6 5_545 . 2_555 88.48(12) ?
Ba1 W2 O6 5_545 . 2_655 87.2(3) ?
Ba1 W2 O7 5_545 . 2_555 95.46(12) ?
Ba1 W2 O7 5_545 . 2_655 105.0(3) ?
Ba1 W2 O7 5_545 . 8_554 114.70(12) ?
Ba1 W2 O8 5_545 . . 27.1(3) ?
Ba1 W2 O8 5_545 . 1_655 71.28(11) ?
Ba1 W2 O8 5_545 . 2_655 40.33(15) ?
Pr1 W2 Pr1 . . 1_655 90.21(2) ?
Pr1 W2 Pr1 . . 7_555 63.95(2) ?
Pr1 W2 Li1 . . . 0 ?
Pr1 W2 Li1 . . 1_655 90.21(2) ?
Pr1 W2 Li1 . . 7_555 63.95(2) ?
Pr1 W2 Li2 . . . 84.4(2) ?
Pr1 W2 Li2 . . 1_655 173.34(17) ?
Pr1 W2 O1 . . . 108.98(12) ?
Pr1 W2 O1 . . 2_555 70.98(14) ?
Pr1 W2 O1 . . 2_655 142.4(2) ?
Pr1 W2 O1 . . 6_555 67.73(13) ?
Pr1 W2 O2 . . . 43.68(17) ?
Pr1 W2 O2 . . 1_655 111.94(14) ?
Pr1 W2 O2 . . 7_555 37.32(13) ?
Pr1 W2 O3 . . 4_554 87.13(13) ?
Pr1 W2 O3 . . 8_454 29.49(12) ?
Pr1 W2 O3 . . 8_554 79.89(19) ?
Pr1 W2 O4 . . 2_655 98.87(15) ?
Pr1 W2 O4 . . 6_555 36.50(14) ?
Pr1 W2 O4 . . 8_554 61.79(12) ?
Pr1 W2 O5 . . . 34.5(3) ?
Pr1 W2 O5 . . 1_655 121.89(14) ?
Pr1 W2 O5 . . 2_655 133.28(12) ?
Pr1 W2 O6 . . . 101.7(2) ?
Pr1 W2 O6 . . 1_655 152.86(11) ?
Pr1 W2 O6 . . 2_555 58.03(14) ?
Pr1 W2 O6 . . 2_655 144.4(3) ?
Pr1 W2 O7 . . 2_555 31.77(12) ?
Pr1 W2 O7 . . 2_655 81.0(3) ?
Pr1 W2 O7 . . 8_554 72.90(11) ?
Pr1 W2 O8 . . . 99.0(3) ?
Pr1 W2 O8 . . 1_655 146.14(14) ?
Pr1 W2 O8 . . 2_655 147.35(15) ?
Pr1 W2 Pr1 1_655 . 7_555 61.66(2) ?
Pr1 W2 Li1 1_655 . . 90.21(2) ?
Pr1 W2 Li1 1_655 . 1_655 0 ?
Pr1 W2 Li1 1_655 . 7_555 61.66(2) ?
Pr1 W2 Li2 1_655 . . 174.59(16) ?
Pr1 W2 Li2 1_655 . 1_655 83.2(2) ?
Pr1 W2 O1 1_655 . . 160.00(12) ?
Pr1 W2 O1 1_655 . 2_555 146.87(16) ?
Pr1 W2 O1 1_655 . 2_655 81.87(19) ?
Pr1 W2 O1 1_655 . 6_555 81.69(14) ?
Pr1 W2 O2 1_655 . . 98.6(2) ?
Pr1 W2 O2 1_655 . 1_655 36.83(12) ?
Pr1 W2 O2 1_655 . 7_555 56.37(13) ?
Pr1 W2 O3 1_655 . 4_554 113.78(14) ?
Pr1 W2 O3 1_655 . 8_454 108.00(12) ?
Pr1 W2 O3 1_655 . 8_554 40.19(19) ?
Pr1 W2 O4 1_655 . 2_655 70.16(15) ?
Pr1 W2 O4 1_655 . 6_555 67.81(15) ?
Pr1 W2 O4 1_655 . 8_554 30.32(12) ?
Pr1 W2 O5 1_655 . . 101.6(3) ?
Pr1 W2 O5 1_655 . 1_655 34.89(14) ?
Pr1 W2 O5 1_655 . 2_655 105.65(13) ?
Pr1 W2 O6 1_655 . . 143.26(19) ?
Pr1 W2 O6 1_655 . 1_655 71.96(13) ?
Pr1 W2 O6 1_655 . 2_555 144.96(13) ?
Pr1 W2 O6 1_655 . 2_655 80.1(3) ?
Pr1 W2 O7 1_655 . 2_555 119.18(13) ?
Pr1 W2 O7 1_655 . 2_655 33.5(3) ?
Pr1 W2 O7 1_655 . 8_554 30.82(12) ?
Pr1 W2 O8 1_655 . . 140.6(3) ?
Pr1 W2 O8 1_655 . 1_655 59.17(13) ?
Pr1 W2 O8 1_655 . 2_655 122.26(15) ?
Pr1 W2 Li1 7_555 . . 63.95(2) ?
Pr1 W2 Li1 7_555 . 1_655 61.66(2) ?
Pr1 W2 Li1 7_555 . 7_555 0 ?
Pr1 W2 Li2 7_555 . . 115.0(3) ?
Pr1 W2 Li2 7_555 . 1_655 111.9(3) ?
Pr1 W2 O1 7_555 . . 121.26(13) ?
Pr1 W2 O1 7_555 . 2_555 85.37(15) ?
Pr1 W2 O1 7_555 . 2_655 80.2(2) ?
Pr1 W2 O1 7_555 . 6_555 117.39(15) ?
Pr1 W2 O2 7_555 . . 40.4(2) ?
Pr1 W2 O2 7_555 . 1_655 54.87(14) ?
Pr1 W2 O2 7_555 . 7_555 37.12(12) ?
Pr1 W2 O3 7_555 . 4_554 58.26(14) ?
Pr1 W2 O3 7_555 . 8_454 93.28(12) ?
Pr1 W2 O3 7_555 . 8_554 91.78(19) ?
Pr1 W2 O4 7_555 . 2_655 36.81(15) ?
Pr1 W2 O4 7_555 . 6_555 79.27(15) ?
Pr1 W2 O4 7_555 . 8_554 60.58(12) ?
Pr1 W2 O5 7_555 . . 97.9(3) ?
Pr1 W2 O5 7_555 . 1_655 90.83(14) ?
Pr1 W2 O5 7_555 . 2_655 160.93(13) ?
Pr1 W2 O6 7_555 . . 154.02(19) ?
Pr1 W2 O6 7_555 . 1_655 120.15(12) ?
Pr1 W2 O6 7_555 . 2_555 109.32(14) ?
Pr1 W2 O6 7_555 . 2_655 134.5(3) ?
Pr1 W2 O7 7_555 . 2_555 72.56(12) ?
Pr1 W2 O7 7_555 . 2_655 29.6(3) ?
Pr1 W2 O7 7_555 . 8_554 31.05(12) ?
Pr1 W2 O8 7_555 . . 88.2(4) ?
Pr1 W2 O8 7_555 . 1_655 87.15(13) ?
Pr1 W2 O8 7_555 . 2_655 131.79(15) ?
Li1 W2 Li1 . . 1_655 90.21(2) ?
Li1 W2 Li1 . . 7_555 63.95(2) ?
Li1 W2 Li2 . . . 84.4(2) ?
Li1 W2 Li2 . . 1_655 173.34(17) ?
Li1 W2 O1 . . . 108.98(12) ?
Li1 W2 O1 . . 2_555 70.98(14) ?
Li1 W2 O1 . . 2_655 142.4(2) ?
Li1 W2 O1 . . 6_555 67.73(13) ?
Li1 W2 O2 . . . 43.68(17) ?
Li1 W2 O2 . . 1_655 111.94(14) ?
Li1 W2 O2 . . 7_555 37.32(13) ?
Li1 W2 O3 . . 4_554 87.13(13) ?
Li1 W2 O3 . . 8_454 29.49(12) ?
Li1 W2 O3 . . 8_554 79.89(19) ?
Li1 W2 O4 . . 2_655 98.87(15) ?
Li1 W2 O4 . . 6_555 36.50(14) ?
Li1 W2 O4 . . 8_554 61.79(12) ?
Li1 W2 O5 . . . 34.5(3) ?
Li1 W2 O5 . . 1_655 121.89(14) ?
Li1 W2 O5 . . 2_655 133.28(12) ?
Li1 W2 O6 . . . 101.7(2) ?
Li1 W2 O6 . . 1_655 152.86(11) ?
Li1 W2 O6 . . 2_555 58.03(14) ?
Li1 W2 O6 . . 2_655 144.4(3) ?
Li1 W2 O7 . . 2_555 31.77(12) ?
Li1 W2 O7 . . 2_655 81.0(3) ?
Li1 W2 O7 . . 8_554 72.90(11) ?
Li1 W2 O8 . . . 99.0(3) ?
Li1 W2 O8 . . 1_655 146.14(14) ?
Li1 W2 O8 . . 2_655 147.35(15) ?
Li1 W2 Li1 1_655 . 7_555 61.66(2) ?
Li1 W2 Li2 1_655 . . 174.59(16) ?
Li1 W2 Li2 1_655 . 1_655 83.2(2) ?
Li1 W2 O1 1_655 . . 160.00(12) ?
Li1 W2 O1 1_655 . 2_555 146.87(16) ?
Li1 W2 O1 1_655 . 2_655 81.87(19) ?
Li1 W2 O1 1_655 . 6_555 81.69(14) ?
Li1 W2 O2 1_655 . . 98.6(2) ?
Li1 W2 O2 1_655 . 1_655 36.83(12) ?
Li1 W2 O2 1_655 . 7_555 56.37(13) ?
Li1 W2 O3 1_655 . 4_554 113.78(14) ?
Li1 W2 O3 1_655 . 8_454 108.00(12) ?
Li1 W2 O3 1_655 . 8_554 40.19(19) ?
Li1 W2 O4 1_655 . 2_655 70.16(15) ?
Li1 W2 O4 1_655 . 6_555 67.81(15) ?
Li1 W2 O4 1_655 . 8_554 30.32(12) ?
Li1 W2 O5 1_655 . . 101.6(3) ?
Li1 W2 O5 1_655 . 1_655 34.89(14) ?
Li1 W2 O5 1_655 . 2_655 105.65(13) ?
Li1 W2 O6 1_655 . . 143.26(19) ?
Li1 W2 O6 1_655 . 1_655 71.96(13) ?
Li1 W2 O6 1_655 . 2_555 144.96(13) ?
Li1 W2 O6 1_655 . 2_655 80.1(3) ?
Li1 W2 O7 1_655 . 2_555 119.18(13) ?
Li1 W2 O7 1_655 . 2_655 33.5(3) ?
Li1 W2 O7 1_655 . 8_554 30.82(12) ?
Li1 W2 O8 1_655 . . 140.6(3) ?
Li1 W2 O8 1_655 . 1_655 59.17(13) ?
Li1 W2 O8 1_655 . 2_655 122.26(15) ?
Li1 W2 Li2 7_555 . . 115.0(3) ?
Li1 W2 Li2 7_555 . 1_655 111.9(3) ?
Li1 W2 O1 7_555 . . 121.26(13) ?
Li1 W2 O1 7_555 . 2_555 85.37(15) ?
Li1 W2 O1 7_555 . 2_655 80.2(2) ?
Li1 W2 O1 7_555 . 6_555 117.39(15) ?
Li1 W2 O2 7_555 . . 40.4(2) ?
Li1 W2 O2 7_555 . 1_655 54.87(14) ?
Li1 W2 O2 7_555 . 7_555 37.12(12) ?
Li1 W2 O3 7_555 . 4_554 58.26(14) ?
Li1 W2 O3 7_555 . 8_454 93.28(12) ?
Li1 W2 O3 7_555 . 8_554 91.78(19) ?
Li1 W2 O4 7_555 . 2_655 36.81(15) ?
Li1 W2 O4 7_555 . 6_555 79.27(15) ?
Li1 W2 O4 7_555 . 8_554 60.58(12) ?
Li1 W2 O5 7_555 . . 97.9(3) ?
Li1 W2 O5 7_555 . 1_655 90.83(14) ?
Li1 W2 O5 7_555 . 2_655 160.93(13) ?
Li1 W2 O6 7_555 . . 154.02(19) ?
Li1 W2 O6 7_555 . 1_655 120.15(12) ?
Li1 W2 O6 7_555 . 2_555 109.32(14) ?
Li1 W2 O6 7_555 . 2_655 134.5(3) ?
Li1 W2 O7 7_555 . 2_555 72.56(12) ?
Li1 W2 O7 7_555 . 2_655 29.6(3) ?
Li1 W2 O7 7_555 . 8_554 31.05(12) ?
Li1 W2 O8 7_555 . . 88.2(4) ?
Li1 W2 O8 7_555 . 1_655 87.15(13) ?
Li1 W2 O8 7_555 . 2_655 131.79(15) ?
Li2 W2 Li2 . . 1_655 102.2(3) ?
Li2 W2 O1 . . . 25.1(4) ?
Li2 W2 O1 . . 2_555 29.6(4) ?
Li2 W2 O1 . . 2_655 102.0(5) ?
Li2 W2 O1 . . 6_555 96.8(6) ?
Li2 W2 O2 . . . 77.0(3) ?
Li2 W2 O2 . . 1_655 145.7(6) ?
Li2 W2 O2 . . 7_555 118.29(15) ?
Li2 W2 O3 . . 4_554 65.4(6) ?
Li2 W2 O3 . . 8_454 67.4(5) ?
Li2 W2 O3 . . 8_554 138.7(6) ?
Li2 W2 O4 . . 2_655 110.0(6) ?
Li2 W2 O4 . . 6_555 107.8(5) ?
Li2 W2 O4 . . 8_554 144.8(4) ?
Li2 W2 O5 . . . 74.3(6) ?
Li2 W2 O5 . . 1_655 150.28(15) ?
Li2 W2 O5 . . 2_655 78.7(3) ?
Li2 W2 O6 . . . 39.5(4) ?
Li2 W2 O6 . . 1_655 113.29(13) ?
Li2 W2 O6 . . 2_555 30.5(5) ?
Li2 W2 O6 . . 2_655 104.7(4) ?
Li2 W2 O7 . . 2_555 55.44(15) ?
Li2 W2 O7 . . 2_655 144.0(5) ?
Li2 W2 O7 . . 8_554 145.3(3) ?
Li2 W2 O8 . . . 40.4(7) ?
Li2 W2 O8 . . 1_655 125.8(4) ?
Li2 W2 O8 . . 2_655 63.1(2) ?
Li2 W2 O1 1_655 . . 77.5(3) ?
Li2 W2 O1 1_655 . 2_555 114.5(5) ?
Li2 W2 O1 1_655 . 2_655 35.9(6) ?
Li2 W2 O1 1_655 . 6_555 111.7(6) ?
Li2 W2 O2 1_655 . . 136.7(6) ?
Li2 W2 O2 1_655 . 1_655 62.04(17) ?
Li2 W2 O2 1_655 . 7_555 136.29(13) ?
Li2 W2 O3 1_655 . 4_554 94.9(6) ?
Li2 W2 O3 1_655 . 8_454 154.7(4) ?
Li2 W2 O3 1_655 . 8_554 95.4(6) ?
Li2 W2 O4 1_655 . 2_655 78.3(5) ?
Li2 W2 O4 1_655 . 6_555 139.5(6) ?
Li2 W2 O4 1_655 . 8_554 111.8(3) ?
Li2 W2 O5 1_655 . . 147.9(6) ?
Li2 W2 O5 1_655 . 1_655 51.9(4) ?
Li2 W2 O5 1_655 . 2_655 50.1(4) ?
Li2 W2 O6 1_655 . . 84.2(2) ?
Li2 W2 O6 1_655 . 1_655 23.8(6) ?
Li2 W2 O6 1_655 . 2_555 128.52(15) ?
Li2 W2 O6 1_655 . 2_655 34.9(6) ?
Li2 W2 O7 1_655 . 2_555 153.9(5) ?
Li2 W2 O7 1_655 . 2_655 93.1(3) ?
Li2 W2 O7 1_655 . 8_554 100.83(12) ?
Li2 W2 O8 1_655 . . 85.8(6) ?
Li2 W2 O8 1_655 . 1_655 27.60(15) ?
Li2 W2 O8 1_655 . 2_655 39.3(2) ?
O1 W2 O1 . . 2_555 43.7(2) ?
O1 W2 O1 . . 2_655 79.4(2) ?
O1 W2 O1 . . 6_555 110.31(18) ?
O1 W2 O2 . . . 91.9(2) ?
O1 W2 O2 . . 1_655 125.85(17) ?
O1 W2 O2 . . 7_555 139.44(18) ?
O1 W2 O3 . . 4_554 63.28(19) ?
O1 W2 O3 . . 8_454 91.83(17) ?
O1 W2 O3 . . 8_554 146.6(2) ?
O1 W2 O4 . . 2_655 100.41(19) ?
O1 W2 O4 . . 6_555 131.52(19) ?
O1 W2 O4 . . 8_554 169.58(17) ?
O1 W2 O5 . . . 97.6(3) ?
O1 W2 O5 . . 1_655 128.28(19) ?
O1 W2 O5 . . 2_655 65.47(18) ?
O1 W2 O6 . . . 39.9(2) ?
O1 W2 O6 . . 1_655 91.77(17) ?
O1 W2 O6 . . 2_555 54.93(18) ?
O1 W2 O6 . . 2_655 87.0(4) ?
O1 W2 O7 . . 2_555 78.53(17) ?
O1 W2 O7 . . 2_655 141.8(3) ?
O1 W2 O7 . . 8_554 149.89(17) ?
O1 W2 O8 . . . 33.2(4) ?
O1 W2 O8 . . 1_655 100.83(17) ?
O1 W2 O8 . . 2_655 39.29(19) ?
O1 W2 O1 2_555 . 2_655 96.5(2) ?
O1 W2 O1 2_555 . 6_555 113.67(18) ?
O1 W2 O2 2_555 . . 49.0(3) ?
O1 W2 O2 2_555 . 1_655 125.61(18) ?
O1 W2 O2 2_555 . 7_555 95.8(2) ?
O1 W2 O3 2_555 . 4_554 40.86(19) ?
O1 W2 O3 2_555 . 8_454 68.32(17) ?
O1 W2 O3 2_555 . 8_554 148.8(2) ?
O1 W2 O4 2_555 . 2_655 85.7(2) ?
O1 W2 O4 2_555 . 6_555 104.9(2) ?
O1 W2 O4 2_555 . 8_554 130.06(19) ?
O1 W2 O5 2_555 . . 78.5(3) ?
O1 W2 O5 2_555 . 1_655 163.00(18) ?
O1 W2 O5 2_555 . 2_655 107.1(2) ?
O1 W2 O6 2_555 . . 69.1(2) ?
O1 W2 O6 2_555 . 1_655 134.05(19) ?
O1 W2 O6 2_555 . 2_555 41.00(18) ?
O1 W2 O6 2_555 . 2_655 130.7(4) ?
O1 W2 O7 2_555 . 2_555 39.36(18) ?
O1 W2 O7 2_555 . 2_655 114.4(3) ?
O1 W2 O7 2_555 . 8_554 116.05(19) ?
O1 W2 O8 2_555 . . 29.9(3) ?
O1 W2 O8 2_555 . 1_655 126.68(17) ?
O1 W2 O8 2_555 . 2_655 81.3(2) ?
O1 W2 O1 2_655 . 6_555 145.4(2) ?
O1 W2 O2 2_655 . . 101.1(3) ?
O1 W2 O2 2_655 . 1_655 46.6(2) ?
O1 W2 O2 2_655 . 7_555 114.3(2) ?
O1 W2 O3 2_655 . 4_554 63.5(2) ?
O1 W2 O3 2_655 . 8_454 164.0(2) ?
O1 W2 O3 2_655 . 8_554 113.7(3) ?
O1 W2 O4 2_655 . 2_655 43.9(3) ?
O1 W2 O4 2_655 . 6_555 148.9(3) ?
O1 W2 O4 2_655 . 8_554 110.8(2) ?
O1 W2 O5 2_655 . . 174.8(3) ?
O1 W2 O5 2_655 . 1_655 66.6(2) ?
O1 W2 O5 2_655 . 2_655 84.0(2) ?
O1 W2 O6 2_655 . . 106.5(3) ?
O1 W2 O6 2_655 . 1_655 56.8(2) ?
O1 W2 O6 2_655 . 2_555 132.0(2) ?
O1 W2 O6 2_655 . 2_655 70.3(4) ?
O1 W2 O7 2_655 . 2_555 128.2(2) ?
O1 W2 O7 2_655 . 2_655 72.3(4) ?
O1 W2 O7 2_655 . 8_554 82.3(2) ?
O1 W2 O8 2_655 . . 67.6(3) ?
O1 W2 O8 2_655 . 1_655 30.4(2) ?
O1 W2 O8 2_655 . 2_655 55.9(3) ?
O1 W2 O2 6_555 . . 111.3(2) ?
O1 W2 O2 6_555 . 1_655 117.10(18) ?
O1 W2 O2 6_555 . 7_555 80.61(19) ?
O1 W2 O3 6_555 . 4_554 151.03(18) ?
O1 W2 O3 6_555 . 8_454 50.37(16) ?
O1 W2 O3 6_555 . 8_554 41.9(2) ?
O1 W2 O4 6_555 . 2_655 149.0(2) ?
O1 W2 O4 6_555 . 6_555 38.9(2) ?
O1 W2 O4 6_555 . 8_554 62.64(19) ?
O1 W2 O5 6_555 . . 39.7(3) ?
O1 W2 O5 6_555 . 1_655 82.77(17) ?
O1 W2 O5 6_555 . 2_655 71.49(19) ?
O1 W2 O6 6_555 . . 71.3(2) ?
O1 W2 O6 6_555 . 1_655 89.08(17) ?
O1 W2 O6 6_555 . 2_555 73.10(17) ?
O1 W2 O6 6_555 . 2_655 77.0(3) ?
O1 W2 O7 6_555 . 2_555 86.38(17) ?
O1 W2 O7 6_555 . 2_655 107.6(3) ?
O1 W2 O7 6_555 . 8_554 98.31(18) ?
O1 W2 O8 6_555 . . 137.2(3) ?
O1 W2 O8 6_555 . 1_655 116.51(16) ?
O1 W2 O8 6_555 . 2_655 110.4(2) ?
O2 W2 O2 . . 1_655 94.0(2) ?
O2 W2 O2 . . 7_555 49.1(2) ?
O2 W2 O3 . . 4_554 44.6(2) ?
O2 W2 O3 . . 8_454 65.5(2) ?
O2 W2 O3 . . 8_554 113.8(3) ?
O2 W2 O4 . . 2_655 62.3(2) ?
O2 W2 O4 . . 6_555 77.5(2) ?
O2 W2 O4 . . 8_554 84.2(2) ?
O2 W2 O5 . . . 74.6(4) ?
O2 W2 O5 . . 1_655 130.9(2) ?
O2 W2 O5 . . 2_655 155.7(2) ?
O2 W2 O6 . . . 114.0(3) ?
O2 W2 O6 . . 1_655 156.4(2) ?
O2 W2 O6 . . 2_555 69.6(2) ?
O2 W2 O6 . . 2_655 171.4(3) ?
O2 W2 O7 . . 2_555 34.4(2) ?
O2 W2 O7 . . 2_655 69.7(4) ?
O2 W2 O7 . . 8_554 68.4(2) ?
O2 W2 O8 . . . 65.5(4) ?
O2 W2 O8 . . 1_655 121.6(2) ?
O2 W2 O8 . . 2_655 124.5(2) ?
O2 W2 O2 1_655 . 7_555 74.88(19) ?
O2 W2 O3 1_655 . 4_554 84.85(18) ?
O2 W2 O3 1_655 . 8_454 138.71(18) ?
O2 W2 O3 1_655 . 8_554 75.3(2) ?
O2 W2 O4 1_655 . 2_655 40.04(19) ?
O2 W2 O4 1_655 . 6_555 102.2(2) ?
O2 W2 O4 1_655 . 8_554 64.21(18) ?
O2 W2 O5 1_655 . . 135.7(4) ?
O2 W2 O5 1_655 . 1_655 41.87(18) ?
O2 W2 O5 1_655 . 2_655 106.23(19) ?
O2 W2 O6 1_655 . . 146.1(2) ?
O2 W2 O6 1_655 . 1_655 65.28(19) ?
O2 W2 O6 1_655 . 2_555 163.41(19) ?
O2 W2 O6 1_655 . 2_655 79.8(4) ?
O2 W2 O7 1_655 . 2_555 127.42(19) ?
O2 W2 O7 1_655 . 2_655 31.0(3) ?
O2 W2 O7 1_655 . 8_554 39.30(18) ?
O2 W2 O8 1_655 . . 105.7(3) ?
O2 W2 O8 1_655 . 1_655 34.6(2) ?
O2 W2 O8 1_655 . 2_655 98.0(2) ?
O2 W2 O3 7_555 . 4_554 88.01(18) ?
O2 W2 O3 7_555 . 8_454 64.58(18) ?
O2 W2 O3 7_555 . 8_554 65.4(2) ?
O2 W2 O4 7_555 . 2_655 73.2(2) ?
O2 W2 O4 7_555 . 6_555 42.15(19) ?
O2 W2 O4 7_555 . 8_554 35.22(18) ?
O2 W2 O5 7_555 . . 65.3(4) ?
O2 W2 O5 7_555 . 1_655 91.08(19) ?
O2 W2 O5 7_555 . 2_655 149.19(17) ?
O2 W2 O6 7_555 . . 137.9(2) ?
O2 W2 O6 7_555 . 1_655 128.19(18) ?
O2 W2 O6 7_555 . 2_555 95.09(19) ?
O2 W2 O6 7_555 . 2_655 133.3(4) ?
O2 W2 O7 7_555 . 2_555 62.88(18) ?
O2 W2 O7 7_555 . 2_655 44.2(3) ?
O2 W2 O7 7_555 . 8_554 35.64(17) ?
O2 W2 O8 7_555 . . 114.1(4) ?
O2 W2 O8 7_555 . 1_655 108.82(19) ?
O2 W2 O8 7_555 . 2_655 168.91(19) ?
O3 W2 O3 4_554 . 8_454 100.70(17) ?
O3 W2 O3 4_554 . 8_554 150.0(2) ?
O3 W2 O4 4_554 . 2_655 45.3(2) ?
O3 W2 O4 4_554 . 6_555 122.1(2) ?
O3 W2 O4 4_554 . 8_554 118.63(18) ?
O3 W2 O5 4_554 . . 111.4(3) ?
O3 W2 O5 4_554 . 1_655 124.26(19) ?
O3 W2 O5 4_554 . 2_655 122.79(18) ?
O3 W2 O6 4_554 . . 101.6(2) ?
O3 W2 O6 4_554 . 1_655 118.47(17) ?
O3 W2 O6 4_554 . 2_555 81.57(18) ?
O3 W2 O6 4_554 . 2_655 128.2(3) ?
O3 W2 O7 4_554 . 2_555 64.77(18) ?
O3 W2 O7 4_554 . 2_655 81.1(3) ?
O3 W2 O7 4_554 . 8_554 87.16(18) ?
O3 W2 O8 4_554 . . 30.1(4) ?
O3 W2 O8 4_554 . 1_655 92.34(17) ?
O3 W2 O8 4_554 . 2_655 82.8(2) ?
O3 W2 O3 8_454 . 8_554 80.9(2) ?
O3 W2 O4 8_454 . 2_655 126.57(19) ?
O3 W2 O4 8_454 . 6_555 40.57(18) ?
O3 W2 O4 8_454 . 8_554 77.76(17) ?
O3 W2 O5 8_454 . . 10.8(3) ?
O3 W2 O5 8_454 . 1_655 128.53(16) ?
O3 W2 O5 8_454 . 2_655 104.65(17) ?
O3 W2 O6 8_454 . . 73.4(2) ?
O3 W2 O6 8_454 . 1_655 137.56(15) ?
O3 W2 O6 8_454 . 2_555 36.96(17) ?
O3 W2 O6 8_454 . 2_655 123.0(3) ?
O3 W2 O7 8_454 . 2_555 36.04(16) ?
O3 W2 O7 8_454 . 2_655 108.8(3) ?
O3 W2 O7 8_454 . 8_554 99.68(17) ?
O3 W2 O8 8_454 . . 97.9(3) ?
O3 W2 O8 8_454 . 1_655 164.93(15) ?
O3 W2 O8 8_454 . 2_655 123.22(19) ?
O3 W2 O4 8_554 . 2_655 110.1(2) ?
O3 W2 O4 8_554 . 6_555 44.3(2) ?
O3 W2 O4 8_554 . 8_554 31.9(2) ?
O3 W2 O5 8_554 . . 71.1(4) ?
O3 W2 O5 8_554 . 1_655 47.7(2) ?
O3 W2 O5 8_554 . 2_655 84.8(2) ?
O3 W2 O6 8_554 . . 107.5(3) ?
O3 W2 O6 8_554 . 1_655 73.3(2) ?
O3 W2 O6 8_554 . 2_555 112.9(2) ?
O3 W2 O6 8_554 . 2_655 70.6(4) ?
O3 W2 O7 8_554 . 2_555 110.4(2) ?
O3 W2 O7 8_554 . 2_655 70.3(4) ?
O3 W2 O7 8_554 . 8_554 63.2(2) ?
O3 W2 O8 8_554 . . 178.8(4) ?
O3 W2 O8 8_554 . 1_655 84.0(2) ?
O3 W2 O8 8_554 . 2_655 121.7(2) ?
O4 W2 O4 2_655 . 6_555 114.8(2) ?
O4 W2 O4 2_655 . 8_554 86.35(19) ?
O4 W2 O5 2_655 . . 133.4(4) ?
O4 W2 O5 2_655 . 1_655 81.44(19) ?
O4 W2 O5 2_655 . 2_655 127.8(2) ?
O4 W2 O6 2_655 . . 139.7(2) ?
O4 W2 O6 2_655 . 1_655 94.16(19) ?
O4 W2 O6 2_655 . 2_555 124.81(19) ?
O4 W2 O6 2_655 . 2_655 109.5(3) ?
O4 W2 O7 2_655 . 2_555 95.96(19) ?
O4 W2 O7 2_655 . 2_655 41.5(3) ?
O4 W2 O7 2_655 . 8_554 50.69(19) ?
O4 W2 O8 2_655 . . 70.6(4) ?
O4 W2 O8 2_655 . 1_655 59.34(19) ?
O4 W2 O8 2_655 . 2_655 95.9(2) ?
O4 W2 O4 6_555 . 8_554 38.16(19) ?
O4 W2 O5 6_555 . . 33.9(4) ?
O4 W2 O5 6_555 . 1_655 90.56(19) ?
O4 W2 O5 6_555 . 2_655 110.25(19) ?
O4 W2 O6 6_555 . . 102.2(2) ?
O4 W2 O6 6_555 . 1_655 116.38(18) ?
O4 W2 O6 6_555 . 2_555 77.33(19) ?
O4 W2 O6 6_555 . 2_655 109.5(3) ?
O4 W2 O7 6_555 . 2_555 66.12(18) ?
O4 W2 O7 6_555 . 2_655 78.3(3) ?
O4 W2 O7 6_555 . 8_554 68.11(19) ?
O4 W2 O8 6_555 . . 134.5(3) ?
O4 W2 O8 6_555 . 1_655 125.22(19) ?
O4 W2 O8 6_555 . 2_655 148.9(2) ?
O4 W2 O5 8_554 . . 72.0(3) ?
O4 W2 O5 8_554 . 1_655 60.25(18) ?
O4 W2 O5 8_554 . 2_655 116.46(17) ?
O4 W2 O6 8_554 . . 134.0(2) ?
O4 W2 O6 8_554 . 1_655 95.66(17) ?
O4 W2 O6 8_554 . 2_555 114.68(18) ?
O4 W2 O6 8_554 . 2_655 98.3(3) ?
O4 W2 O7 8_554 . 2_555 92.98(17) ?
O4 W2 O7 8_554 . 2_655 45.0(3) ?
O4 W2 O7 8_554 . 8_554 35.68(17) ?
O4 W2 O8 8_554 . . 147.8(4) ?
O4 W2 O8 8_554 . 1_655 89.42(17) ?
O4 W2 O8 8_554 . 2_655 148.57(19) ?
O5 W2 O5 . . 1_655 118.5(3) ?
O5 W2 O5 . . 2_655 98.8(4) ?
O5 W2 O6 . . . 73.1(4) ?
O5 W2 O6 . . 1_655 127.9(3) ?
O5 W2 O6 . . 2_555 44.0(3) ?
O5 W2 O6 . . 2_655 114.0(4) ?
O5 W2 O7 . . 2_555 46.6(3) ?
O5 W2 O7 . . 2_655 108.4(5) ?
O5 W2 O7 . . 8_554 98.6(4) ?
O5 W2 O8 . . . 107.6(4) ?
O5 W2 O8 . . 1_655 154.8(3) ?
O5 W2 O8 . . 2_655 124.0(4) ?
O5 W2 O5 1_655 . 2_655 73.01(19) ?
O5 W2 O6 1_655 . . 115.0(2) ?
O5 W2 O6 1_655 . 1_655 37.12(19) ?
O5 W2 O6 1_655 . 2_555 153.69(18) ?
O5 W2 O6 1_655 . 2_655 46.1(4) ?
O5 W2 O7 1_655 . 2_555 153.16(19) ?
O5 W2 O7 1_655 . 2_655 61.3(3) ?
O5 W2 O7 1_655 . 8_554 63.01(18) ?
O5 W2 O8 1_655 . . 133.6(3) ?
O5 W2 O8 1_655 . 1_655 36.42(17) ?
O5 W2 O8 1_655 . 2_655 89.0(2) ?
O5 W2 O6 2_655 . . 42.6(2) ?
O5 W2 O6 2_655 . 1_655 40.99(18) ?
O5 W2 O6 2_655 . 2_555 89.20(19) ?
O5 W2 O6 2_655 . 2_655 27.4(4) ?
O5 W2 O7 2_655 . 2_555 126.17(18) ?
O5 W2 O7 2_655 . 2_655 133.8(3) ?
O5 W2 O7 2_655 . 8_554 135.85(17) ?
O5 W2 O8 2_655 . . 95.6(4) ?
O5 W2 O8 2_655 . 1_655 73.84(18) ?
O5 W2 O8 2_655 . 2_655 40.57(19) ?
O6 W2 O6 . . 1_655 82.9(2) ?
O6 W2 O6 . . 2_555 47.4(2) ?
O6 W2 O6 . . 2_655 70.0(4) ?
O6 W2 O7 . . 2_555 84.2(2) ?
O6 W2 O7 . . 2_655 176.3(4) ?
O6 W2 O7 . . 8_554 169.6(2) ?
O6 W2 O8 . . . 72.1(4) ?
O6 W2 O8 . . 1_655 111.6(2) ?
O6 W2 O8 . . 2_655 50.9(2) ?
O6 W2 O6 1_655 . 2_555 130.10(19) ?
O6 W2 O6 1_655 . 2_655 15.5(3) ?
O6 W2 O7 1_655 . 2_555 167.08(18) ?
O6 W2 O7 1_655 . 2_655 93.6(3) ?
O6 W2 O7 1_655 . 8_554 98.00(17) ?
O6 W2 O8 1_655 . . 107.8(3) ?
O6 W2 O8 1_655 . 1_655 35.02(17) ?
O6 W2 O8 1_655 . 2_655 52.92(19) ?
O6 W2 O6 2_555 . 2_655 116.2(4) ?
O6 W2 O7 2_555 . 2_555 36.99(19) ?
O6 W2 O7 2_555 . 2_655 136.0(3) ?
O6 W2 O7 2_555 . 8_554 129.96(18) ?
O6 W2 O8 2_555 . . 65.9(3) ?
O6 W2 O8 2_555 . 1_655 155.16(19) ?
O6 W2 O8 2_555 . 2_655 89.7(2) ?
O6 W2 O7 2_655 . 2_555 152.6(4) ?
O6 W2 O7 2_655 . 2_655 106.3(5) ?
O6 W2 O7 2_655 . 8_554 109.0(4) ?
O6 W2 O8 2_655 . . 110.2(5) ?
O6 W2 O8 2_655 . 1_655 50.5(3) ?
O6 W2 O8 2_655 . 2_655 51.4(3) ?
O7 W2 O7 2_555 . 2_655 99.3(3) ?
O7 W2 O7 2_555 . 8_554 94.62(17) ?
O7 W2 O8 2_555 . . 68.4(3) ?
O7 W2 O8 2_555 . 1_655 155.01(17) ?
O7 W2 O8 2_555 . 2_655 117.82(19) ?
O7 W2 O7 2_655 . 8_554 10.2(3) ?
O7 W2 O8 2_655 . . 110.2(5) ?
O7 W2 O8 2_655 . 1_655 65.6(3) ?
O7 W2 O8 2_655 . 2_655 127.5(3) ?
O7 W2 O8 8_554 . . 117.0(4) ?
O7 W2 O8 8_554 . 1_655 73.26(18) ?
O7 W2 O8 8_554 . 2_655 137.02(19) ?
O8 W2 O8 . . 1_655 97.2(3) ?
O8 W2 O8 . . 2_655 59.1(4) ?
O8 W2 O8 1_655 . 2_655 65.6(2) ?
W1 Ba1 W1 5_455 . 5_555 78.891(13) ?
W1 Ba1 W1 5_455 . 6_455 91.775(14) ?
W1 Ba1 W1 5_455 . 6_555 146.29(3) ?
W1 Ba1 W2 5_455 . 1_455 58.633(10) ?
W1 Ba1 W2 5_455 . . 104.560(13) ?
W1 Ba1 W2 5_455 . 5_455 54.336(13) ?
W1 Ba1 W2 5_455 . 2_555 96.933(12) ?
W1 Ba1 W2 5_455 . 2_655 153.51(2) ?
W1 Ba1 W2 5_455 . 6_555 93.67(2) ?
W1 Ba1 Pr1 5_455 . . 54.667(14) ?
W1 Ba1 Pr1 5_455 . 2_555 140.587(15) ?
W1 Ba1 Li1 5_455 . . 54.667(14) ?
W1 Ba1 Li1 5_455 . 2_555 140.587(15) ?
W1 Ba1 Li2 5_455 . . 106.857(15) ?
W1 Ba1 Li2 5_455 . 5_455 50.34(12) ?
W1 Ba1 Li2 5_455 . 5_555 102.9(3) ?
W1 Ba1 O1 5_455 . 5_455 78.1(2) ?
W1 Ba1 O1 5_455 . 5_555 132.87(15) ?
W1 Ba1 O1 5_455 . 6_455 25.33(16) ?
W1 Ba1 O1 5_455 . 6_555 84.4(2) ?
W1 Ba1 O2 5_455 . 5_455 20.06(11) ?
W1 Ba1 O2 5_455 . 6_555 129.80(11) ?
W1 Ba1 O3 5_455 . 7_456 85.47(12) ?
W1 Ba1 O3 5_455 . 7_556 160.11(17) ?
W1 Ba1 O3 5_455 . 8_454 23.97(17) ?
W1 Ba1 O3 5_455 . 8_554 95.51(12) ?
W1 Ba1 O4 5_455 . 5_455 115.91(14) ?
W1 Ba1 O4 5_455 . 6_555 58.68(14) ?
W1 Ba1 O5 5_455 . 1_455 41.18(12) ?
W1 Ba1 O5 5_455 . . 84.68(19) ?
W1 Ba1 O5 5_455 . 2_555 112.81(19) ?
W1 Ba1 O5 5_455 . 2_655 159.78(13) ?
W1 Ba1 O6 5_455 . 1_455 74.16(13) ?
W1 Ba1 O6 5_455 . . 137.8(2) ?
W1 Ba1 O6 5_455 . 5_455 70.61(13) ?
W1 Ba1 O6 5_455 . 2_555 74.6(2) ?
W1 Ba1 O6 5_455 . 2_655 124.03(13) ?
W1 Ba1 O6 5_455 . 6_555 77.40(13) ?
W1 Ba1 O7 5_455 . . 156.01(11) ?
W1 Ba1 O7 5_455 . 5_455 100.94(11) ?
W1 Ba1 O7 5_455 . 2_555 56.05(11) ?
W1 Ba1 O7 5_455 . 6_555 53.45(11) ?
W1 Ba1 O8 5_455 . . 106.78(13) ?
W1 Ba1 O8 5_455 . 5_455 39.5(2) ?
W1 Ba1 O8 5_455 . 2_555 102.64(12) ?
W1 Ba1 O8 5_455 . 6_555 107.1(2) ?
W1 Ba1 W1 5_555 . 6_455 147.62(3) ?
W1 Ba1 W1 5_555 . 6_555 91.775(14) ?
W1 Ba1 W2 5_555 . 1_455 105.958(13) ?
W1 Ba1 W2 5_555 . . 57.220(10) ?
W1 Ba1 W2 5_555 . 5_455 55.461(13) ?
W1 Ba1 W2 5_555 . 2_555 154.05(2) ?
W1 Ba1 W2 5_555 . 2_655 94.882(12) ?
W1 Ba1 W2 5_555 . 6_555 93.90(2) ?
W1 Ba1 Pr1 5_555 . . 54.259(14) ?
W1 Ba1 Pr1 5_555 . 2_555 140.434(14) ?
W1 Ba1 Li1 5_555 . . 54.259(14) ?
W1 Ba1 Li1 5_555 . 2_555 140.434(14) ?
W1 Ba1 Li2 5_555 . . 106.189(15) ?
W1 Ba1 Li2 5_555 . 5_455 104.9(3) ?
W1 Ba1 Li2 5_555 . 5_555 49.01(14) ?
W1 Ba1 O1 5_555 . 5_455 131.05(19) ?
W1 Ba1 O1 5_555 . 5_555 66.45(16) ?
W1 Ba1 O1 5_555 . 6_455 100.64(15) ?
W1 Ba1 O1 5_555 . 6_555 18.3(2) ?
W1 Ba1 O2 5_555 . 5_455 62.65(11) ?
W1 Ba1 O2 5_555 . 6_555 99.89(12) ?
W1 Ba1 O3 5_555 . 7_456 161.13(11) ?
W1 Ba1 O3 5_555 . 7_556 111.02(19) ?
W1 Ba1 O3 5_555 . 8_454 70.54(19) ?
W1 Ba1 O3 5_555 . 8_554 21.57(10) ?
W1 Ba1 O4 5_555 . 5_455 146.38(13) ?
W1 Ba1 O4 5_555 . 6_555 24.14(14) ?
W1 Ba1 O5 5_555 . 1_455 108.18(13) ?
W1 Ba1 O5 5_555 . . 47.73(18) ?
W1 Ba1 O5 5_555 . 2_555 162.99(18) ?
W1 Ba1 O5 5_555 . 2_655 82.34(13) ?
W1 Ba1 O6 5_555 . 1_455 143.55(13) ?
W1 Ba1 O6 5_555 . . 93.9(2) ?
W1 Ba1 O6 5_555 . 5_455 91.42(13) ?
W1 Ba1 O6 5_555 . 2_555 112.9(2) ?
W1 Ba1 O6 5_555 . 2_655 58.08(13) ?
W1 Ba1 O6 5_555 . 6_555 56.37(13) ?
W1 Ba1 O7 5_555 . . 115.78(11) ?
W1 Ba1 O7 5_555 . 5_455 114.24(11) ?
W1 Ba1 O7 5_555 . 2_555 84.64(12) ?
W1 Ba1 O7 5_555 . 6_555 36.80(11) ?
W1 Ba1 O8 5_555 . . 77.79(12) ?
W1 Ba1 O8 5_555 . 5_455 66.6(2) ?
W1 Ba1 O8 5_555 . 2_555 134.39(12) ?
W1 Ba1 O8 5_555 . 6_555 86.5(2) ?
W1 Ba1 W1 6_455 . 6_555 78.891(13) ?
W1 Ba1 W2 6_455 . 1_455 94.882(12) ?
W1 Ba1 W2 6_455 . . 154.05(2) ?
W1 Ba1 W2 6_455 . 5_455 93.90(2) ?
W1 Ba1 W2 6_455 . 2_555 57.220(10) ?
W1 Ba1 W2 6_455 . 2_655 105.958(13) ?
W1 Ba1 W2 6_455 . 6_555 55.461(13) ?
W1 Ba1 Pr1 6_455 . . 140.434(14) ?
W1 Ba1 Pr1 6_455 . 2_555 54.259(14) ?
W1 Ba1 Li1 6_455 . . 140.434(14) ?
W1 Ba1 Li1 6_455 . 2_555 54.259(14) ?
W1 Ba1 Li2 6_455 . . 106.189(15) ?
W1 Ba1 Li2 6_455 . 5_455 49.01(14) ?
W1 Ba1 Li2 6_455 . 5_555 104.9(3) ?
W1 Ba1 O1 6_455 . 5_455 18.3(2) ?
W1 Ba1 O1 6_455 . 5_555 100.64(15) ?
W1 Ba1 O1 6_455 . 6_455 66.45(16) ?
W1 Ba1 O1 6_455 . 6_555 131.05(19) ?
W1 Ba1 O2 6_455 . 5_455 99.89(12) ?
W1 Ba1 O2 6_455 . 6_555 62.65(11) ?
W1 Ba1 O3 6_455 . 7_456 21.57(10) ?
W1 Ba1 O3 6_455 . 7_556 70.54(19) ?
W1 Ba1 O3 6_455 . 8_454 111.02(19) ?
W1 Ba1 O3 6_455 . 8_554 161.13(11) ?
W1 Ba1 O4 6_455 . 5_455 24.14(14) ?
W1 Ba1 O4 6_455 . 6_555 146.38(13) ?
W1 Ba1 O5 6_455 . 1_455 82.34(13) ?
W1 Ba1 O5 6_455 . . 162.99(18) ?
W1 Ba1 O5 6_455 . 2_555 47.73(18) ?
W1 Ba1 O5 6_455 . 2_655 108.18(13) ?
W1 Ba1 O6 6_455 . 1_455 58.08(13) ?
W1 Ba1 O6 6_455 . . 112.9(2) ?
W1 Ba1 O6 6_455 . 5_455 56.37(13) ?
W1 Ba1 O6 6_455 . 2_555 93.9(2) ?
W1 Ba1 O6 6_455 . 2_655 143.55(13) ?
W1 Ba1 O6 6_455 . 6_555 91.42(13) ?
W1 Ba1 O7 6_455 . . 84.64(12) ?
W1 Ba1 O7 6_455 . 5_455 36.80(11) ?
W1 Ba1 O7 6_455 . 2_555 115.78(11) ?
W1 Ba1 O7 6_455 . 6_555 114.24(11) ?
W1 Ba1 O8 6_455 . . 134.39(12) ?
W1 Ba1 O8 6_455 . 5_455 86.5(2) ?
W1 Ba1 O8 6_455 . 2_555 77.79(12) ?
W1 Ba1 O8 6_455 . 6_555 66.6(2) ?
W1 Ba1 W2 6_555 . 1_455 153.51(2) ?
W1 Ba1 W2 6_555 . . 96.933(12) ?
W1 Ba1 W2 6_555 . 5_455 93.67(2) ?
W1 Ba1 W2 6_555 . 2_555 104.560(13) ?
W1 Ba1 W2 6_555 . 2_655 58.633(10) ?
W1 Ba1 W2 6_555 . 6_555 54.336(13) ?
W1 Ba1 Pr1 6_555 . . 140.587(15) ?
W1 Ba1 Pr1 6_555 . 2_555 54.667(14) ?
W1 Ba1 Li1 6_555 . . 140.587(15) ?
W1 Ba1 Li1 6_555 . 2_555 54.667(14) ?
W1 Ba1 Li2 6_555 . . 106.857(15) ?
W1 Ba1 Li2 6_555 . 5_455 102.9(3) ?
W1 Ba1 Li2 6_555 . 5_555 50.34(12) ?
W1 Ba1 O1 6_555 . 5_455 84.4(2) ?
W1 Ba1 O1 6_555 . 5_555 25.33(16) ?
W1 Ba1 O1 6_555 . 6_455 132.87(15) ?
W1 Ba1 O1 6_555 . 6_555 78.1(2) ?
W1 Ba1 O2 6_555 . 5_455 129.80(11) ?
W1 Ba1 O2 6_555 . 6_555 20.06(11) ?
W1 Ba1 O3 6_555 . 7_456 95.51(12) ?
W1 Ba1 O3 6_555 . 7_556 23.97(17) ?
W1 Ba1 O3 6_555 . 8_454 160.11(17) ?
W1 Ba1 O3 6_555 . 8_554 85.47(12) ?
W1 Ba1 O4 6_555 . 5_455 58.68(14) ?
W1 Ba1 O4 6_555 . 6_555 115.91(14) ?
W1 Ba1 O5 6_555 . 1_455 159.78(13) ?
W1 Ba1 O5 6_555 . . 112.81(19) ?
W1 Ba1 O5 6_555 . 2_555 84.68(19) ?
W1 Ba1 O5 6_555 . 2_655 41.18(12) ?
W1 Ba1 O6 6_555 . 1_455 124.03(13) ?
W1 Ba1 O6 6_555 . . 74.6(2) ?
W1 Ba1 O6 6_555 . 5_455 77.40(13) ?
W1 Ba1 O6 6_555 . 2_555 137.8(2) ?
W1 Ba1 O6 6_555 . 2_655 74.16(13) ?
W1 Ba1 O6 6_555 . 6_555 70.61(13) ?
W1 Ba1 O7 6_555 . . 56.05(11) ?
W1 Ba1 O7 6_555 . 5_455 53.45(11) ?
W1 Ba1 O7 6_555 . 2_555 156.01(11) ?
W1 Ba1 O7 6_555 . 6_555 100.94(11) ?
W1 Ba1 O8 6_555 . . 102.64(12) ?
W1 Ba1 O8 6_555 . 5_455 107.1(2) ?
W1 Ba1 O8 6_555 . 2_555 106.78(13) ?
W1 Ba1 O8 6_555 . 6_555 39.5(2) ?
W2 Ba1 W2 1_455 . . 77.384(17) ?
W2 Ba1 W2 1_455 . 5_455 112.532(12) ?
W2 Ba1 W2 1_455 . 2_555 52.404(14) ?
W2 Ba1 W2 1_455 . 2_655 99.57(2) ?
W2 Ba1 W2 1_455 . 6_555 140.560(13) ?
W2 Ba1 Pr1 1_455 . . 51.722(15) ?
W2 Ba1 Pr1 1_455 . 2_555 100.77(2) ?
W2 Ba1 Li1 1_455 . . 51.722(15) ?
W2 Ba1 Li1 1_455 . 2_555 100.77(2) ?
W2 Ba1 Li2 1_455 . . 49.784(12) ?
W2 Ba1 Li2 1_455 . 5_455 91.6(4) ?
W2 Ba1 Li2 1_455 . 5_555 153.707(10) ?
W2 Ba1 O1 1_455 . 5_455 97.75(19) ?
W2 Ba1 O1 1_455 . 5_555 159.82(14) ?
W2 Ba1 O1 1_455 . 6_455 63.85(13) ?
W2 Ba1 O1 1_455 . 6_555 122.9(2) ?
W2 Ba1 O2 1_455 . 5_455 76.50(10) ?
W2 Ba1 O2 1_455 . 6_555 154.11(12) ?
W2 Ba1 O3 1_455 . 7_456 73.99(11) ?
W2 Ba1 O3 1_455 . 7_556 129.82(16) ?
W2 Ba1 O3 1_455 . 8_454 45.61(16) ?
W2 Ba1 O3 1_455 . 8_554 103.78(11) ?
W2 Ba1 O4 1_455 . 5_455 107.43(13) ?
W2 Ba1 O4 1_455 . 6_555 83.41(13) ?
W2 Ba1 O5 1_455 . 1_455 22.30(11) ?
W2 Ba1 O5 1_455 . . 69.07(18) ?
W2 Ba1 O5 1_455 . 2_555 72.58(19) ?
W2 Ba1 O5 1_455 . 2_655 120.77(11) ?
W2 Ba1 O6 1_455 . 1_455 38.37(13) ?
W2 Ba1 O6 1_455 . . 84.5(2) ?
W2 Ba1 O6 1_455 . 5_455 120.62(13) ?
W2 Ba1 O6 1_455 . 2_555 16.0(2) ?
W2 Ba1 O6 1_455 . 2_655 98.37(12) ?
W2 Ba1 O6 1_455 . 6_555 135.70(13) ?
W2 Ba1 O7 1_455 . . 97.96(11) ?
W2 Ba1 O7 1_455 . 5_455 130.07(11) ?
W2 Ba1 O7 1_455 . 2_555 21.66(12) ?
W2 Ba1 O7 1_455 . 6_555 105.05(11) ?
W2 Ba1 O8 1_455 . . 63.49(11) ?
W2 Ba1 O8 1_455 . 5_455 98.0(2) ?
W2 Ba1 O8 1_455 . 2_555 46.86(13) ?
W2 Ba1 O8 1_455 . 6_555 157.38(19) ?
W2 Ba1 W2 . . 5_455 111.984(12) ?
W2 Ba1 W2 . . 2_555 100.18(2) ?
W2 Ba1 W2 . . 2_655 52.404(14) ?
W2 Ba1 W2 . . 6_555 140.697(13) ?
W2 Ba1 Pr1 . . . 49.937(15) ?
W2 Ba1 Pr1 . . 2_555 102.35(2) ?
W2 Ba1 Li1 . . . 49.937(15) ?
W2 Ba1 Li1 . . 2_555 102.35(2) ?
W2 Ba1 Li2 . . . 50.091(12) ?
W2 Ba1 Li2 . . 5_455 153.888(9) ?
W2 Ba1 Li2 . . 5_555 91.2(4) ?
W2 Ba1 O1 . . 5_455 171.67(19) ?
W2 Ba1 O1 . . 5_555 83.06(14) ?
W2 Ba1 O1 . . 6_455 127.99(15) ?
W2 Ba1 O1 . . 6_555 71.56(18) ?
W2 Ba1 O2 . . 5_455 102.22(11) ?
W2 Ba1 O2 . . 6_555 116.77(11) ?
W2 Ba1 O3 . . 7_456 138.42(10) ?
W2 Ba1 O3 . . 7_556 95.22(18) ?
W2 Ba1 O3 . . 8_454 81.39(18) ?
W2 Ba1 O3 . . 8_554 38.24(10) ?
W2 Ba1 O4 . . 5_455 135.26(13) ?
W2 Ba1 O4 . . 6_555 58.22(13) ?
W2 Ba1 O5 . . 1_455 96.66(12) ?
W2 Ba1 O5 . . . 20.21(19) ?
W2 Ba1 O5 . . 2_555 106.61(18) ?
W2 Ba1 O5 . . 2_655 58.19(12) ?
W2 Ba1 O6 . . 1_455 106.71(12) ?
W2 Ba1 O6 . . . 42.4(2) ?
W2 Ba1 O6 . . 5_455 148.23(13) ?
W2 Ba1 O6 . . 2_555 71.9(2) ?
W2 Ba1 O6 . . 2_655 22.80(13) ?
W2 Ba1 O6 . . 6_555 111.54(13) ?
W2 Ba1 O7 . . . 72.20(12) ?
W2 Ba1 O7 . . 5_455 150.21(11) ?
W2 Ba1 O7 . . 2_555 61.31(11) ?
W2 Ba1 O7 . . 6_555 91.71(11) ?
W2 Ba1 O8 . . . 21.17(12) ?
W2 Ba1 O8 . . 5_455 118.9(2) ?
W2 Ba1 O8 . . 2_555 79.02(12) ?
W2 Ba1 O8 . . 6_555 124.9(2) ?
W2 Ba1 W2 5_455 . 2_555 140.697(13) ?
W2 Ba1 W2 5_455 . 2_655 140.560(13) ?
W2 Ba1 W2 5_455 . 6_555 53.037(17) ?
W2 Ba1 Pr1 5_455 . . 83.053(15) ?
W2 Ba1 Pr1 5_455 . 2_555 136.09(2) ?
W2 Ba1 Li1 5_455 . . 83.053(15) ?
W2 Ba1 Li1 5_455 . 2_555 136.09(2) ?
W2 Ba1 Li2 5_455 . . 153.481(10) ?
W2 Ba1 Li2 5_455 . 5_455 50.4(3) ?
W2 Ba1 Li2 5_455 . 5_555 49.9(3) ?
W2 Ba1 O1 5_455 . 5_455 76.05(19) ?
W2 Ba1 O1 5_455 . 5_555 79.39(14) ?
W2 Ba1 O1 5_455 . 6_455 59.61(14) ?
W2 Ba1 O1 5_455 . 6_555 45.75(18) ?
W2 Ba1 O2 5_455 . 5_455 36.13(10) ?
W2 Ba1 O2 5_455 . 6_555 83.36(11) ?
W2 Ba1 O3 5_455 . 7_456 106.59(10) ?
W2 Ba1 O3 5_455 . 7_556 116.08(16) ?
W2 Ba1 O3 5_455 . 8_454 69.04(16) ?
W2 Ba1 O3 5_455 . 8_554 76.51(10) ?
W2 Ba1 O4 5_455 . 5_455 106.87(13) ?
W2 Ba1 O4 5_455 . 6_555 56.90(13) ?
W2 Ba1 O5 5_455 . 1_455 95.03(11) ?
W2 Ba1 O5 5_455 . . 97.47(18) ?
W2 Ba1 O5 5_455 . 2_555 141.27(18) ?
W2 Ba1 O5 5_455 . 2_655 119.05(11) ?
W2 Ba1 O6 5_455 . 1_455 120.98(12) ?
W2 Ba1 O6 5_455 . . 147.3(2) ?
W2 Ba1 O6 5_455 . 5_455 38.90(14) ?
W2 Ba1 O6 5_455 . 2_555 128.5(2) ?
W2 Ba1 O6 5_455 . 2_655 111.71(12) ?
W2 Ba1 O6 5_455 . 6_555 23.17(13) ?
W2 Ba1 O7 5_455 . . 149.47(11) ?
W2 Ba1 O7 5_455 . 5_455 71.54(12) ?
W2 Ba1 O7 5_455 . 2_555 103.57(12) ?
W2 Ba1 O7 5_455 . 6_555 20.73(11) ?
W2 Ba1 O8 5_455 . . 130.90(13) ?
W2 Ba1 O8 5_455 . 5_455 16.95(19) ?
W2 Ba1 O8 5_455 . 2_555 155.71(11) ?
W2 Ba1 O8 5_455 . 6_555 58.9(2) ?
W2 Ba1 W2 2_555 . 2_655 77.384(17) ?
W2 Ba1 W2 2_555 . 6_555 111.984(12) ?
W2 Ba1 Pr1 2_555 . . 102.35(2) ?
W2 Ba1 Pr1 2_555 . 2_555 49.937(15) ?
W2 Ba1 Li1 2_555 . . 102.35(2) ?
W2 Ba1 Li1 2_555 . 2_555 49.937(15) ?
W2 Ba1 Li2 2_555 . . 50.091(12) ?
W2 Ba1 Li2 2_555 . 5_455 91.2(4) ?
W2 Ba1 Li2 2_555 . 5_555 153.888(9) ?
W2 Ba1 O1 2_555 . 5_455 71.56(18) ?
W2 Ba1 O1 2_555 . 5_555 127.99(15) ?
W2 Ba1 O1 2_555 . 6_455 83.06(14) ?
W2 Ba1 O1 2_555 . 6_555 171.67(19) ?
W2 Ba1 O2 2_555 . 5_455 116.77(11) ?
W2 Ba1 O2 2_555 . 6_555 102.22(11) ?
W2 Ba1 O3 2_555 . 7_456 38.24(10) ?
W2 Ba1 O3 2_555 . 7_556 81.39(18) ?
W2 Ba1 O3 2_555 . 8_454 95.22(18) ?
W2 Ba1 O3 2_555 . 8_554 138.42(10) ?
W2 Ba1 O4 2_555 . 5_455 58.22(13) ?
W2 Ba1 O4 2_555 . 6_555 135.26(13) ?
W2 Ba1 O5 2_555 . 1_455 58.19(12) ?
W2 Ba1 O5 2_555 . . 106.61(18) ?
W2 Ba1 O5 2_555 . 2_555 20.21(19) ?
W2 Ba1 O5 2_555 . 2_655 96.66(12) ?
W2 Ba1 O6 2_555 . 1_455 22.80(13) ?
W2 Ba1 O6 2_555 . . 71.9(2) ?
W2 Ba1 O6 2_555 . 5_455 111.54(13) ?
W2 Ba1 O6 2_555 . 2_555 42.4(2) ?
W2 Ba1 O6 2_555 . 2_655 106.71(12) ?
W2 Ba1 O6 2_555 . 6_555 148.23(13) ?
W2 Ba1 O7 2_555 . . 61.31(11) ?
W2 Ba1 O7 2_555 . 5_455 91.71(11) ?
W2 Ba1 O7 2_555 . 2_555 72.20(12) ?
W2 Ba1 O7 2_555 . 6_555 150.21(11) ?
W2 Ba1 O8 2_555 . . 79.02(12) ?
W2 Ba1 O8 2_555 . 5_455 124.9(2) ?
W2 Ba1 O8 2_555 . 2_555 21.17(12) ?
W2 Ba1 O8 2_555 . 6_555 118.9(2) ?
W2 Ba1 W2 2_655 . 6_555 112.532(12) ?
W2 Ba1 Pr1 2_655 . . 100.77(2) ?
W2 Ba1 Pr1 2_655 . 2_555 51.722(15) ?
W2 Ba1 Li1 2_655 . . 100.77(2) ?
W2 Ba1 Li1 2_655 . 2_555 51.722(15) ?
W2 Ba1 Li2 2_655 . . 49.784(12) ?
W2 Ba1 Li2 2_655 . 5_455 153.707(10) ?
W2 Ba1 Li2 2_655 . 5_555 91.6(4) ?
W2 Ba1 O1 2_655 . 5_455 122.9(2) ?
W2 Ba1 O1 2_655 . 5_555 63.85(13) ?
W2 Ba1 O1 2_655 . 6_455 159.82(14) ?
W2 Ba1 O1 2_655 . 6_555 97.75(19) ?
W2 Ba1 O2 2_655 . 5_455 154.11(12) ?
W2 Ba1 O2 2_655 . 6_555 76.50(10) ?
W2 Ba1 O3 2_655 . 7_456 103.78(11) ?
W2 Ba1 O3 2_655 . 7_556 45.61(16) ?
W2 Ba1 O3 2_655 . 8_454 129.82(16) ?
W2 Ba1 O3 2_655 . 8_554 73.99(11) ?
W2 Ba1 O4 2_655 . 5_455 83.41(13) ?
W2 Ba1 O4 2_655 . 6_555 107.43(13) ?
W2 Ba1 O5 2_655 . 1_455 120.77(11) ?
W2 Ba1 O5 2_655 . . 72.58(19) ?
W2 Ba1 O5 2_655 . 2_555 69.07(18) ?
W2 Ba1 O5 2_655 . 2_655 22.30(11) ?
W2 Ba1 O6 2_655 . 1_455 98.37(12) ?
W2 Ba1 O6 2_655 . . 16.0(2) ?
W2 Ba1 O6 2_655 . 5_455 135.70(13) ?
W2 Ba1 O6 2_655 . 2_555 84.5(2) ?
W2 Ba1 O6 2_655 . 2_655 38.37(13) ?
W2 Ba1 O6 2_655 . 6_555 120.62(13) ?
W2 Ba1 O7 2_655 . . 21.66(12) ?
W2 Ba1 O7 2_655 . 5_455 105.05(11) ?
W2 Ba1 O7 2_655 . 2_555 97.96(11) ?
W2 Ba1 O7 2_655 . 6_555 130.07(11) ?
W2 Ba1 O8 2_655 . . 46.86(13) ?
W2 Ba1 O8 2_655 . 5_455 157.38(19) ?
W2 Ba1 O8 2_655 . 2_555 63.49(11) ?
W2 Ba1 O8 2_655 . 6_555 98.0(2) ?
W2 Ba1 Pr1 6_555 . . 136.09(2) ?
W2 Ba1 Pr1 6_555 . 2_555 83.053(15) ?
W2 Ba1 Li1 6_555 . . 136.09(2) ?
W2 Ba1 Li1 6_555 . 2_555 83.053(15) ?
W2 Ba1 Li2 6_555 . . 153.481(10) ?
W2 Ba1 Li2 6_555 . 5_455 49.9(3) ?
W2 Ba1 Li2 6_555 . 5_555 50.4(3) ?
W2 Ba1 O1 6_555 . 5_455 45.75(18) ?
W2 Ba1 O1 6_555 . 5_555 59.61(14) ?
W2 Ba1 O1 6_555 . 6_455 79.39(14) ?
W2 Ba1 O1 6_555 . 6_555 76.05(19) ?
W2 Ba1 O2 6_555 . 5_455 83.36(11) ?
W2 Ba1 O2 6_555 . 6_555 36.13(10) ?
W2 Ba1 O3 6_555 . 7_456 76.51(10) ?
W2 Ba1 O3 6_555 . 7_556 69.04(16) ?
W2 Ba1 O3 6_555 . 8_454 116.08(16) ?
W2 Ba1 O3 6_555 . 8_554 106.59(10) ?
W2 Ba1 O4 6_555 . 5_455 56.90(13) ?
W2 Ba1 O4 6_555 . 6_555 106.87(13) ?
W2 Ba1 O5 6_555 . 1_455 119.05(11) ?
W2 Ba1 O5 6_555 . . 141.27(18) ?
W2 Ba1 O5 6_555 . 2_555 97.47(18) ?
W2 Ba1 O5 6_555 . 2_655 95.03(11) ?
W2 Ba1 O6 6_555 . 1_455 111.71(12) ?
W2 Ba1 O6 6_555 . . 128.5(2) ?
W2 Ba1 O6 6_555 . 5_455 23.17(13) ?
W2 Ba1 O6 6_555 . 2_555 147.3(2) ?
W2 Ba1 O6 6_555 . 2_655 120.98(12) ?
W2 Ba1 O6 6_555 . 6_555 38.90(14) ?
W2 Ba1 O7 6_555 . . 103.57(12) ?
W2 Ba1 O7 6_555 . 5_455 20.73(11) ?
W2 Ba1 O7 6_555 . 2_555 149.47(11) ?
W2 Ba1 O7 6_555 . 6_555 71.54(12) ?
W2 Ba1 O8 6_555 . . 155.71(11) ?
W2 Ba1 O8 6_555 . 5_455 58.9(2) ?
W2 Ba1 O8 6_555 . 2_555 130.90(13) ?
W2 Ba1 O8 6_555 . 6_555 16.95(19) ?
Pr1 Ba1 Pr1 . . 2_555 140.86(3) ?
Pr1 Ba1 Li1 . . . 0 ?
Pr1 Ba1 Li1 . . 2_555 140.86(3) ?
Pr1 Ba1 Li2 . . . 70.430(17) ?
Pr1 Ba1 Li2 . . 5_455 104.80(9) ?
Pr1 Ba1 Li2 . . 5_555 102.95(10) ?
Pr1 Ba1 O1 . . 5_455 131.7(2) ?
Pr1 Ba1 O1 . . 5_555 117.30(16) ?
Pr1 Ba1 O1 . . 6_455 78.44(16) ?
Pr1 Ba1 O1 . . 6_555 71.7(2) ?
Pr1 Ba1 O2 . . 5_455 56.42(11) ?
Pr1 Ba1 O2 . . 6_555 153.99(12) ?
Pr1 Ba1 O3 . . 7_456 123.16(12) ?
Pr1 Ba1 O3 . . 7_556 145.15(18) ?
Pr1 Ba1 O3 . . 8_454 31.64(18) ?
Pr1 Ba1 O3 . . 8_554 55.49(12) ?
Pr1 Ba1 O4 . . 5_455 159.06(13) ?
Pr1 Ba1 O4 . . 6_555 33.06(13) ?
Pr1 Ba1 O5 . . 1_455 58.84(13) ?
Pr1 Ba1 O5 . . . 30.50(19) ?
Pr1 Ba1 O5 . . 2_555 121.40(19) ?
Pr1 Ba1 O5 . . 2_655 107.63(13) ?
Pr1 Ba1 O6 . . 1_455 89.84(13) ?
Pr1 Ba1 O6 . . . 87.2(2) ?
Pr1 Ba1 O6 . . 5_455 118.02(14) ?
Pr1 Ba1 O6 . . 2_555 60.0(2) ?
Pr1 Ba1 O6 . . 2_655 70.83(13) ?
Pr1 Ba1 O6 . . 6_555 99.54(14) ?
Pr1 Ba1 O7 . . . 116.86(12) ?
Pr1 Ba1 O7 . . 5_455 152.76(12) ?
Pr1 Ba1 O7 . . 2_555 30.45(12) ?
Pr1 Ba1 O7 . . 6_555 65.13(11) ?
Pr1 Ba1 O8 . . . 55.35(13) ?
Pr1 Ba1 O8 . . 5_455 79.3(2) ?
Pr1 Ba1 O8 . . 2_555 88.98(13) ?
Pr1 Ba1 O8 . . 6_555 137.5(2) ?
Pr1 Ba1 Li1 2_555 . . 140.86(3) ?
Pr1 Ba1 Li1 2_555 . 2_555 0 ?
Pr1 Ba1 Li2 2_555 . . 70.430(17) ?
Pr1 Ba1 Li2 2_555 . 5_455 102.95(10) ?
Pr1 Ba1 Li2 2_555 . 5_555 104.80(9) ?
Pr1 Ba1 O1 2_555 . 5_455 71.7(2) ?
Pr1 Ba1 O1 2_555 . 5_555 78.44(16) ?
Pr1 Ba1 O1 2_555 . 6_455 117.30(16) ?
Pr1 Ba1 O1 2_555 . 6_555 131.7(2) ?
Pr1 Ba1 O2 2_555 . 5_455 153.99(12) ?
Pr1 Ba1 O2 2_555 . 6_555 56.42(11) ?
Pr1 Ba1 O3 2_555 . 7_456 55.49(12) ?
Pr1 Ba1 O3 2_555 . 7_556 31.64(18) ?
Pr1 Ba1 O3 2_555 . 8_454 145.15(18) ?
Pr1 Ba1 O3 2_555 . 8_554 123.16(12) ?
Pr1 Ba1 O4 2_555 . 5_455 33.06(13) ?
Pr1 Ba1 O4 2_555 . 6_555 159.06(13) ?
Pr1 Ba1 O5 2_555 . 1_455 107.63(13) ?
Pr1 Ba1 O5 2_555 . . 121.40(19) ?
Pr1 Ba1 O5 2_555 . 2_555 30.50(19) ?
Pr1 Ba1 O5 2_555 . 2_655 58.84(13) ?
Pr1 Ba1 O6 2_555 . 1_455 70.83(13) ?
Pr1 Ba1 O6 2_555 . . 60.0(2) ?
Pr1 Ba1 O6 2_555 . 5_455 99.54(14) ?
Pr1 Ba1 O6 2_555 . 2_555 87.2(2) ?
Pr1 Ba1 O6 2_555 . 2_655 89.84(13) ?
Pr1 Ba1 O6 2_555 . 6_555 118.02(14) ?
Pr1 Ba1 O7 2_555 . . 30.45(12) ?
Pr1 Ba1 O7 2_555 . 5_455 65.13(11) ?
Pr1 Ba1 O7 2_555 . 2_555 116.86(12) ?
Pr1 Ba1 O7 2_555 . 6_555 152.76(12) ?
Pr1 Ba1 O8 2_555 . . 88.98(13) ?
Pr1 Ba1 O8 2_555 . 5_455 137.5(2) ?
Pr1 Ba1 O8 2_555 . 2_555 55.35(13) ?
Pr1 Ba1 O8 2_555 . 6_555 79.3(2) ?
Li1 Ba1 Li1 . . 2_555 140.86(3) ?
Li1 Ba1 Li2 . . . 70.430(17) ?
Li1 Ba1 Li2 . . 5_455 104.80(9) ?
Li1 Ba1 Li2 . . 5_555 102.95(10) ?
Li1 Ba1 O1 . . 5_455 131.7(2) ?
Li1 Ba1 O1 . . 5_555 117.30(16) ?
Li1 Ba1 O1 . . 6_455 78.44(16) ?
Li1 Ba1 O1 . . 6_555 71.7(2) ?
Li1 Ba1 O2 . . 5_455 56.42(11) ?
Li1 Ba1 O2 . . 6_555 153.99(12) ?
Li1 Ba1 O3 . . 7_456 123.16(12) ?
Li1 Ba1 O3 . . 7_556 145.15(18) ?
Li1 Ba1 O3 . . 8_454 31.64(18) ?
Li1 Ba1 O3 . . 8_554 55.49(12) ?
Li1 Ba1 O4 . . 5_455 159.06(13) ?
Li1 Ba1 O4 . . 6_555 33.06(13) ?
Li1 Ba1 O5 . . 1_455 58.84(13) ?
Li1 Ba1 O5 . . . 30.50(19) ?
Li1 Ba1 O5 . . 2_555 121.40(19) ?
Li1 Ba1 O5 . . 2_655 107.63(13) ?
Li1 Ba1 O6 . . 1_455 89.84(13) ?
Li1 Ba1 O6 . . . 87.2(2) ?
Li1 Ba1 O6 . . 5_455 118.02(14) ?
Li1 Ba1 O6 . . 2_555 60.0(2) ?
Li1 Ba1 O6 . . 2_655 70.83(13) ?
Li1 Ba1 O6 . . 6_555 99.54(14) ?
Li1 Ba1 O7 . . . 116.86(12) ?
Li1 Ba1 O7 . . 5_455 152.76(12) ?
Li1 Ba1 O7 . . 2_555 30.45(12) ?
Li1 Ba1 O7 . . 6_555 65.13(11) ?
Li1 Ba1 O8 . . . 55.35(13) ?
Li1 Ba1 O8 . . 5_455 79.3(2) ?
Li1 Ba1 O8 . . 2_555 88.98(13) ?
Li1 Ba1 O8 . . 6_555 137.5(2) ?
Li1 Ba1 Li2 2_555 . . 70.430(17) ?
Li1 Ba1 Li2 2_555 . 5_455 102.95(10) ?
Li1 Ba1 Li2 2_555 . 5_555 104.80(9) ?
Li1 Ba1 O1 2_555 . 5_455 71.7(2) ?
Li1 Ba1 O1 2_555 . 5_555 78.44(16) ?
Li1 Ba1 O1 2_555 . 6_455 117.30(16) ?
Li1 Ba1 O1 2_555 . 6_555 131.7(2) ?
Li1 Ba1 O2 2_555 . 5_455 153.99(12) ?
Li1 Ba1 O2 2_555 . 6_555 56.42(11) ?
Li1 Ba1 O3 2_555 . 7_456 55.49(12) ?
Li1 Ba1 O3 2_555 . 7_556 31.64(18) ?
Li1 Ba1 O3 2_555 . 8_454 145.15(18) ?
Li1 Ba1 O3 2_555 . 8_554 123.16(12) ?
Li1 Ba1 O4 2_555 . 5_455 33.06(13) ?
Li1 Ba1 O4 2_555 . 6_555 159.06(13) ?
Li1 Ba1 O5 2_555 . 1_455 107.63(13) ?
Li1 Ba1 O5 2_555 . . 121.40(19) ?
Li1 Ba1 O5 2_555 . 2_555 30.50(19) ?
Li1 Ba1 O5 2_555 . 2_655 58.84(13) ?
Li1 Ba1 O6 2_555 . 1_455 70.83(13) ?
Li1 Ba1 O6 2_555 . . 60.0(2) ?
Li1 Ba1 O6 2_555 . 5_455 99.54(14) ?
Li1 Ba1 O6 2_555 . 2_555 87.2(2) ?
Li1 Ba1 O6 2_555 . 2_655 89.84(13) ?
Li1 Ba1 O6 2_555 . 6_555 118.02(14) ?
Li1 Ba1 O7 2_555 . . 30.45(12) ?
Li1 Ba1 O7 2_555 . 5_455 65.13(11) ?
Li1 Ba1 O7 2_555 . 2_555 116.86(12) ?
Li1 Ba1 O7 2_555 . 6_555 152.76(12) ?
Li1 Ba1 O8 2_555 . . 88.98(13) ?
Li1 Ba1 O8 2_555 . 5_455 137.5(2) ?
Li1 Ba1 O8 2_555 . 2_555 55.35(13) ?
Li1 Ba1 O8 2_555 . 6_555 79.3(2) ?
Li2 Ba1 Li2 . . 5_455 135.7(4) ?
Li2 Ba1 Li2 . . 5_555 135.7(4) ?
Li2 Ba1 O1 . . 5_455 121.64(18) ?
Li2 Ba1 O1 . . 5_555 112.68(13) ?
Li2 Ba1 O1 . . 6_455 112.68(13) ?
Li2 Ba1 O1 . . 6_555 121.64(18) ?
Li2 Ba1 O2 . . 5_455 121.06(11) ?
Li2 Ba1 O2 . . 6_555 121.06(11) ?
Li2 Ba1 O3 . . 7_456 88.33(10) ?
Li2 Ba1 O3 . . 7_556 87.37(15) ?
Li2 Ba1 O3 . . 8_454 87.37(15) ?
Li2 Ba1 O3 . . 8_554 88.33(10) ?
Li2 Ba1 O4 . . 5_455 98.22(13) ?
Li2 Ba1 O4 . . 6_555 98.22(13) ?
Li2 Ba1 O5 . . 1_455 71.32(11) ?
Li2 Ba1 O5 . . . 59.43(18) ?
Li2 Ba1 O5 . . 2_555 59.43(18) ?
Li2 Ba1 O5 . . 2_655 71.32(11) ?
Li2 Ba1 O6 . . 1_455 60.37(12) ?
Li2 Ba1 O6 . . . 35.1(2) ?
Li2 Ba1 O6 . . 5_455 161.55(13) ?
Li2 Ba1 O6 . . 2_555 35.1(2) ?
Li2 Ba1 O6 . . 2_655 60.37(12) ?
Li2 Ba1 O6 . . 6_555 161.55(13) ?
Li2 Ba1 O7 . . . 52.23(12) ?
Li2 Ba1 O7 . . 5_455 134.39(11) ?
Li2 Ba1 O7 . . 2_555 52.23(12) ?
Li2 Ba1 O7 . . 6_555 134.39(11) ?
Li2 Ba1 O8 . . . 28.93(12) ?
Li2 Ba1 O8 . . 5_455 145.4(2) ?
Li2 Ba1 O8 . . 2_555 28.93(12) ?
Li2 Ba1 O8 . . 6_555 145.4(2) ?
Li2 Ba1 Li2 5_455 . 5_555 88.6(6) ?
Li2 Ba1 O1 5_455 . 5_455 31.3(2) ?
Li2 Ba1 O1 5_455 . 5_555 108.3(4) ?
Li2 Ba1 O1 5_455 . 6_455 30.0(3) ?
Li2 Ba1 O1 5_455 . 6_555 96.0(4) ?
Li2 Ba1 O2 5_455 . 5_455 51.84(13) ?
Li2 Ba1 O2 5_455 . 6_555 83.1(3) ?
Li2 Ba1 O3 5_455 . 7_456 56.5(3) ?
Li2 Ba1 O3 5_455 . 7_556 109.8(2) ?
Li2 Ba1 O3 5_455 . 8_454 74.2(2) ?
Li2 Ba1 O3 5_455 . 8_554 126.4(3) ?
Li2 Ba1 O4 5_455 . 5_455 70.51(14) ?
Li2 Ba1 O4 5_455 . 6_555 97.40(19) ?
Li2 Ba1 O5 5_455 . 1_455 69.5(4) ?
Li2 Ba1 O5 5_455 . . 133.70(19) ?
Li2 Ba1 O5 5_455 . 2_555 92.1(3) ?
Li2 Ba1 O5 5_455 . 2_655 144.0(3) ?
Li2 Ba1 O6 5_455 . 1_455 75.9(4) ?
Li2 Ba1 O6 5_455 . . 161.2(3) ?
Li2 Ba1 O6 5_455 . 5_455 29.3(4) ?
Li2 Ba1 O6 5_455 . 2_555 103.0(4) ?
Li2 Ba1 O6 5_455 . 2_655 162.1(4) ?
Li2 Ba1 O6 5_455 . 6_555 60.9(4) ?
Li2 Ba1 O7 5_455 . . 133.38(15) ?
Li2 Ba1 O7 5_455 . 5_455 51.1(2) ?
Li2 Ba1 O7 5_455 . 2_555 101.0(3) ?
Li2 Ba1 O7 5_455 . 6_555 68.1(3) ?
Li2 Ba1 O8 5_455 . . 154.2(3) ?
Li2 Ba1 O8 5_455 . 5_455 38.5(3) ?
Li2 Ba1 O8 5_455 . 2_555 110.6(4) ?
Li2 Ba1 O8 5_455 . 6_555 66.7(4) ?
Li2 Ba1 O1 5_555 . 5_455 96.0(4) ?
Li2 Ba1 O1 5_555 . 5_555 30.0(3) ?
Li2 Ba1 O1 5_555 . 6_455 108.3(4) ?
Li2 Ba1 O1 5_555 . 6_555 31.3(2) ?
Li2 Ba1 O2 5_555 . 5_455 83.1(3) ?
Li2 Ba1 O2 5_555 . 6_555 51.84(13) ?
Li2 Ba1 O3 5_555 . 7_456 126.4(3) ?
Li2 Ba1 O3 5_555 . 7_556 74.2(2) ?
Li2 Ba1 O3 5_555 . 8_454 109.8(2) ?
Li2 Ba1 O3 5_555 . 8_554 56.5(3) ?
Li2 Ba1 O4 5_555 . 5_455 97.40(19) ?
Li2 Ba1 O4 5_555 . 6_555 70.51(14) ?
Li2 Ba1 O5 5_555 . 1_455 144.0(3) ?
Li2 Ba1 O5 5_555 . . 92.1(3) ?
Li2 Ba1 O5 5_555 . 2_555 133.70(19) ?
Li2 Ba1 O5 5_555 . 2_655 69.5(4) ?
Li2 Ba1 O6 5_555 . 1_455 162.1(4) ?
Li2 Ba1 O6 5_555 . . 103.0(4) ?
Li2 Ba1 O6 5_555 . 5_455 60.9(4) ?
Li2 Ba1 O6 5_555 . 2_555 161.2(3) ?
Li2 Ba1 O6 5_555 . 2_655 75.9(4) ?
Li2 Ba1 O6 5_555 . 6_555 29.3(4) ?
Li2 Ba1 O7 5_555 . . 101.0(3) ?
Li2 Ba1 O7 5_555 . 5_455 68.1(3) ?
Li2 Ba1 O7 5_555 . 2_555 133.38(15) ?
Li2 Ba1 O7 5_555 . 6_555 51.1(2) ?
Li2 Ba1 O8 5_555 . . 110.6(4) ?
Li2 Ba1 O8 5_555 . 5_455 66.7(4) ?
Li2 Ba1 O8 5_555 . 2_555 154.2(3) ?
Li2 Ba1 O8 5_555 . 6_555 38.5(3) ?
O1 Ba1 O1 5_455 . 5_555 101.0(2) ?
O1 Ba1 O1 5_455 . 6_455 53.4(3) ?
O1 Ba1 O1 5_455 . 6_555 116.7(3) ?
O1 Ba1 O2 5_455 . 5_455 83.0(2) ?
O1 Ba1 O2 5_455 . 6_555 65.2(2) ?
O1 Ba1 O3 5_455 . 7_456 33.3(2) ?
O1 Ba1 O3 5_455 . 7_556 82.7(3) ?
O1 Ba1 O3 5_455 . 8_454 100.1(3) ?
O1 Ba1 O3 5_455 . 8_554 150.0(2) ?
O1 Ba1 O4 5_455 . 5_455 39.5(2) ?
O1 Ba1 O4 5_455 . 6_555 128.5(2) ?
O1 Ba1 O5 5_455 . 1_455 80.0(2) ?
O1 Ba1 O5 5_455 . . 162.2(3) ?
O1 Ba1 O5 5_455 . 2_555 65.3(3) ?
O1 Ba1 O5 5_455 . 2_655 120.6(2) ?
O1 Ba1 O6 5_455 . 1_455 66.1(2) ?
O1 Ba1 O6 5_455 . . 131.1(3) ?
O1 Ba1 O6 5_455 . 5_455 40.1(2) ?
O1 Ba1 O6 5_455 . 2_555 101.6(3) ?
O1 Ba1 O6 5_455 . 2_655 157.4(2) ?
O1 Ba1 O6 5_455 . 6_555 76.7(2) ?
O1 Ba1 O7 5_455 . . 102.1(2) ?
O1 Ba1 O7 5_455 . 5_455 32.8(2) ?
O1 Ba1 O7 5_455 . 2_555 115.6(2) ?
O1 Ba1 O7 5_455 . 6_555 96.1(2) ?
O1 Ba1 O8 5_455 . . 150.6(2) ?
O1 Ba1 O8 5_455 . 5_455 68.2(3) ?
O1 Ba1 O8 5_455 . 2_555 92.7(2) ?
O1 Ba1 O8 5_455 . 6_555 60.5(3) ?
O1 Ba1 O1 5_555 . 6_455 134.65(19) ?
O1 Ba1 O1 5_555 . 6_555 53.4(3) ?
O1 Ba1 O2 5_555 . 5_455 112.97(18) ?
O1 Ba1 O2 5_555 . 6_555 37.99(19) ?
O1 Ba1 O3 5_555 . 7_456 119.53(19) ?
O1 Ba1 O3 5_555 . 7_556 46.8(2) ?
O1 Ba1 O3 5_555 . 8_454 136.0(2) ?
O1 Ba1 O3 5_555 . 8_554 61.94(19) ?
O1 Ba1 O4 5_555 . 5_455 83.1(2) ?
O1 Ba1 O4 5_555 . 6_555 90.6(2) ?
O1 Ba1 O5 5_555 . 1_455 173.79(19) ?
O1 Ba1 O5 5_555 . . 93.9(2) ?
O1 Ba1 O5 5_555 . 2_555 108.9(2) ?
O1 Ba1 O5 5_555 . 2_655 41.66(17) ?
O1 Ba1 O6 5_555 . 1_455 149.0(2) ?
O1 Ba1 O6 5_555 . . 77.6(2) ?
O1 Ba1 O6 5_555 . 5_455 79.07(18) ?
O1 Ba1 O6 5_555 . 2_555 147.7(2) ?
O1 Ba1 O6 5_555 . 2_655 61.55(18) ?
O1 Ba1 O6 5_555 . 6_555 57.20(19) ?
O1 Ba1 O7 5_555 . . 70.98(18) ?
O1 Ba1 O7 5_555 . 5_455 68.25(18) ?
O1 Ba1 O7 5_555 . 2_555 142.94(19) ?
O1 Ba1 O7 5_555 . 6_555 80.28(19) ?
O1 Ba1 O8 5_555 . . 96.34(17) ?
O1 Ba1 O8 5_555 . 5_455 95.7(2) ?
O1 Ba1 O8 5_555 . 2_555 124.36(18) ?
O1 Ba1 O8 5_555 . 6_555 42.7(2) ?
O1 Ba1 O1 6_455 . 6_555 101.0(2) ?
O1 Ba1 O2 6_455 . 5_455 37.99(19) ?
O1 Ba1 O2 6_455 . 6_555 112.97(18) ?
O1 Ba1 O3 6_455 . 7_456 61.94(19) ?
O1 Ba1 O3 6_455 . 7_556 136.0(2) ?
O1 Ba1 O3 6_455 . 8_454 46.8(2) ?
O1 Ba1 O3 6_455 . 8_554 119.53(19) ?
O1 Ba1 O4 6_455 . 5_455 90.6(2) ?
O1 Ba1 O4 6_455 . 6_555 83.1(2) ?
O1 Ba1 O5 6_455 . 1_455 41.66(17) ?
O1 Ba1 O5 6_455 . . 108.9(2) ?
O1 Ba1 O5 6_455 . 2_555 93.9(2) ?
O1 Ba1 O5 6_455 . 2_655 173.79(19) ?
O1 Ba1 O6 6_455 . 1_455 61.55(18) ?
O1 Ba1 O6 6_455 . . 147.7(2) ?
O1 Ba1 O6 6_455 . 5_455 57.20(19) ?
O1 Ba1 O6 6_455 . 2_555 77.6(2) ?
O1 Ba1 O6 6_455 . 2_655 149.0(2) ?
O1 Ba1 O6 6_455 . 6_555 79.07(18) ?
O1 Ba1 O7 6_455 . . 142.94(19) ?
O1 Ba1 O7 6_455 . 5_455 80.28(19) ?
O1 Ba1 O7 6_455 . 2_555 70.98(18) ?
O1 Ba1 O7 6_455 . 6_555 68.25(18) ?
O1 Ba1 O8 6_455 . . 124.36(18) ?
O1 Ba1 O8 6_455 . 5_455 42.7(2) ?
O1 Ba1 O8 6_455 . 2_555 96.34(17) ?
O1 Ba1 O8 6_455 . 6_555 95.7(2) ?
O1 Ba1 O2 6_555 . 5_455 65.2(2) ?
O1 Ba1 O2 6_555 . 6_555 83.0(2) ?
O1 Ba1 O3 6_555 . 7_456 150.0(2) ?
O1 Ba1 O3 6_555 . 7_556 100.1(3) ?
O1 Ba1 O3 6_555 . 8_454 82.7(3) ?
O1 Ba1 O3 6_555 . 8_554 33.3(2) ?
O1 Ba1 O4 6_555 . 5_455 128.5(2) ?
O1 Ba1 O4 6_555 . 6_555 39.5(2) ?
O1 Ba1 O5 6_555 . 1_455 120.6(2) ?
O1 Ba1 O5 6_555 . . 65.3(3) ?
O1 Ba1 O5 6_555 . 2_555 162.2(3) ?
O1 Ba1 O5 6_555 . 2_655 80.0(2) ?
O1 Ba1 O6 6_555 . 1_455 157.4(2) ?
O1 Ba1 O6 6_555 . . 101.6(3) ?
O1 Ba1 O6 6_555 . 5_455 76.7(2) ?
O1 Ba1 O6 6_555 . 2_555 131.1(3) ?
O1 Ba1 O6 6_555 . 2_655 66.1(2) ?
O1 Ba1 O6 6_555 . 6_555 40.1(2) ?
O1 Ba1 O7 6_555 . . 115.6(2) ?
O1 Ba1 O7 6_555 . 5_455 96.1(2) ?
O1 Ba1 O7 6_555 . 2_555 102.1(2) ?
O1 Ba1 O7 6_555 . 6_555 32.8(2) ?
O1 Ba1 O8 6_555 . . 92.7(2) ?
O1 Ba1 O8 6_555 . 5_455 60.5(3) ?
O1 Ba1 O8 6_555 . 2_555 150.6(2) ?
O1 Ba1 O8 6_555 . 6_555 68.2(3) ?
O2 Ba1 O2 5_455 . 6_555 117.88(15) ?
O2 Ba1 O3 5_455 . 7_456 99.70(16) ?
O2 Ba1 O3 5_455 . 7_556 151.53(19) ?
O2 Ba1 O3 5_455 . 8_454 33.72(19) ?
O2 Ba1 O3 5_455 . 8_554 82.05(16) ?
O2 Ba1 O4 5_455 . 5_455 122.35(18) ?
O2 Ba1 O4 5_455 . 6_555 46.95(18) ?
O2 Ba1 O5 5_455 . 1_455 60.98(16) ?
O2 Ba1 O5 5_455 . . 82.3(2) ?
O2 Ba1 O5 5_455 . 2_555 131.2(2) ?
O2 Ba1 O5 5_455 . 2_655 144.65(17) ?
O2 Ba1 O6 5_455 . 1_455 93.97(17) ?
O2 Ba1 O6 5_455 . . 143.4(2) ?
O2 Ba1 O6 5_455 . 5_455 62.15(17) ?
O2 Ba1 O6 5_455 . 2_555 92.4(2) ?
O2 Ba1 O6 5_455 . 2_655 116.17(18) ?
O2 Ba1 O6 5_455 . 6_555 59.22(17) ?
O2 Ba1 O7 5_455 . . 173.06(16) ?
O2 Ba1 O7 5_455 . 5_455 96.44(16) ?
O2 Ba1 O7 5_455 . 2_555 68.86(16) ?
O2 Ba1 O7 5_455 . 6_555 33.49(15) ?
O2 Ba1 O8 5_455 . . 111.76(17) ?
O2 Ba1 O8 5_455 . 5_455 24.6(2) ?
O2 Ba1 O8 5_455 . 2_555 122.17(16) ?
O2 Ba1 O8 5_455 . 6_555 93.4(2) ?
O2 Ba1 O3 6_555 . 7_456 82.05(16) ?
O2 Ba1 O3 6_555 . 7_556 33.72(19) ?
O2 Ba1 O3 6_555 . 8_454 151.53(19) ?
O2 Ba1 O3 6_555 . 8_554 99.70(16) ?
O2 Ba1 O4 6_555 . 5_455 46.95(18) ?
O2 Ba1 O4 6_555 . 6_555 122.35(18) ?
O2 Ba1 O5 6_555 . 1_455 144.65(17) ?
O2 Ba1 O5 6_555 . . 131.2(2) ?
O2 Ba1 O5 6_555 . 2_555 82.3(2) ?
O2 Ba1 O5 6_555 . 2_655 60.98(16) ?
O2 Ba1 O6 6_555 . 1_455 116.17(18) ?
O2 Ba1 O6 6_555 . . 92.4(2) ?
O2 Ba1 O6 6_555 . 5_455 59.22(17) ?
O2 Ba1 O6 6_555 . 2_555 143.4(2) ?
O2 Ba1 O6 6_555 . 2_655 93.97(17) ?
O2 Ba1 O6 6_555 . 6_555 62.15(17) ?
O2 Ba1 O7 6_555 . . 68.86(16) ?
O2 Ba1 O7 6_555 . 5_455 33.49(15) ?
O2 Ba1 O7 6_555 . 2_555 173.06(16) ?
O2 Ba1 O7 6_555 . 6_555 96.44(16) ?
O2 Ba1 O8 6_555 . . 122.17(16) ?
O2 Ba1 O8 6_555 . 5_455 93.4(2) ?
O2 Ba1 O8 6_555 . 2_555 111.76(17) ?
O2 Ba1 O8 6_555 . 6_555 24.6(2) ?
O3 Ba1 O3 7_456 . 7_556 81.0(2) ?
O3 Ba1 O3 7_456 . 8_454 98.8(2) ?
O3 Ba1 O3 7_456 . 8_554 176.66(14) ?
O3 Ba1 O4 7_456 . 5_455 36.83(18) ?
O3 Ba1 O4 7_456 . 6_555 143.97(18) ?
O3 Ba1 O5 7_456 . 1_455 64.50(17) ?
O3 Ba1 O5 7_456 . . 141.5(2) ?
O3 Ba1 O5 7_456 . 2_555 35.7(2) ?
O3 Ba1 O5 7_456 . 2_655 114.32(17) ?
O3 Ba1 O6 7_456 . 1_455 36.55(17) ?
O3 Ba1 O6 7_456 . . 104.8(2) ?
O3 Ba1 O6 7_456 . 5_455 73.31(16) ?
O3 Ba1 O6 7_456 . 2_555 72.3(2) ?
O3 Ba1 O6 7_456 . 2_655 140.76(16) ?
O3 Ba1 O6 7_456 . 6_555 110.03(16) ?
O3 Ba1 O7 7_456 . . 82.56(16) ?
O3 Ba1 O7 7_456 . 5_455 58.37(15) ?
O3 Ba1 O7 7_456 . 2_555 95.38(16) ?
O3 Ba1 O7 7_456 . 6_555 124.42(15) ?
O3 Ba1 O8 7_456 . . 117.25(15) ?
O3 Ba1 O8 7_456 . 5_455 94.6(2) ?
O3 Ba1 O8 7_456 . 2_555 59.40(15) ?
O3 Ba1 O8 7_456 . 6_555 88.1(2) ?
O3 Ba1 O3 7_556 . 8_454 174.7(2) ?
O3 Ba1 O3 7_556 . 8_554 98.8(2) ?
O3 Ba1 O4 7_556 . 5_455 46.7(2) ?
O3 Ba1 O4 7_556 . 6_555 134.4(2) ?
O3 Ba1 O5 7_556 . 1_455 139.3(2) ?
O3 Ba1 O5 7_556 . . 114.9(3) ?
O3 Ba1 O5 7_556 . 2_555 62.1(3) ?
O3 Ba1 O5 7_556 . 2_655 38.1(2) ?
O3 Ba1 O6 7_556 . 1_455 102.4(2) ?
O3 Ba1 O6 7_556 . . 60.7(3) ?
O3 Ba1 O6 7_556 . 5_455 91.4(2) ?
O3 Ba1 O6 7_556 . 2_555 114.5(3) ?
O3 Ba1 O6 7_556 . 2_655 74.9(2) ?
O3 Ba1 O6 7_556 . 6_555 93.5(2) ?
O3 Ba1 O7 7_556 . . 35.15(19) ?
O3 Ba1 O7 7_556 . 5_455 59.5(2) ?
O3 Ba1 O7 7_556 . 2_555 139.60(19) ?
O3 Ba1 O7 7_556 . 6_555 124.9(2) ?
O3 Ba1 O8 7_556 . . 92.4(2) ?
O3 Ba1 O8 7_556 . 5_455 127.2(3) ?
O3 Ba1 O8 7_556 . 2_555 83.0(2) ?
O3 Ba1 O8 7_556 . 6_555 58.1(3) ?
O3 Ba1 O3 8_454 . 8_554 81.0(2) ?
O3 Ba1 O4 8_454 . 5_455 134.4(2) ?
O3 Ba1 O4 8_454 . 6_555 46.7(2) ?
O3 Ba1 O5 8_454 . 1_455 38.1(2) ?
O3 Ba1 O5 8_454 . . 62.1(3) ?
O3 Ba1 O5 8_454 . 2_555 114.9(3) ?
O3 Ba1 O5 8_454 . 2_655 139.3(2) ?
O3 Ba1 O6 8_454 . 1_455 74.9(2) ?
O3 Ba1 O6 8_454 . . 114.5(3) ?
O3 Ba1 O6 8_454 . 5_455 93.5(2) ?
O3 Ba1 O6 8_454 . 2_555 60.7(3) ?
O3 Ba1 O6 8_454 . 2_655 102.4(2) ?
O3 Ba1 O6 8_454 . 6_555 91.4(2) ?
O3 Ba1 O7 8_454 . . 139.60(19) ?
O3 Ba1 O7 8_454 . 5_455 124.9(2) ?
O3 Ba1 O7 8_454 . 2_555 35.15(19) ?
O3 Ba1 O7 8_454 . 6_555 59.5(2) ?
O3 Ba1 O8 8_454 . . 83.0(2) ?
O3 Ba1 O8 8_454 . 5_455 58.1(3) ?
O3 Ba1 O8 8_454 . 2_555 92.4(2) ?
O3 Ba1 O8 8_454 . 6_555 127.2(3) ?
O3 Ba1 O4 8_554 . 5_455 143.97(18) ?
O3 Ba1 O4 8_554 . 6_555 36.83(18) ?
O3 Ba1 O5 8_554 . 1_455 114.32(17) ?
O3 Ba1 O5 8_554 . . 35.7(2) ?
O3 Ba1 O5 8_554 . 2_555 141.5(2) ?
O3 Ba1 O5 8_554 . 2_655 64.50(17) ?
O3 Ba1 O6 8_554 . 1_455 140.76(16) ?
O3 Ba1 O6 8_554 . . 72.3(2) ?
O3 Ba1 O6 8_554 . 5_455 110.03(16) ?
O3 Ba1 O6 8_554 . 2_555 104.8(2) ?
O3 Ba1 O6 8_554 . 2_655 36.55(17) ?
O3 Ba1 O6 8_554 . 6_555 73.31(16) ?
O3 Ba1 O7 8_554 . . 95.38(16) ?
O3 Ba1 O7 8_554 . 5_455 124.42(15) ?
O3 Ba1 O7 8_554 . 2_555 82.56(16) ?
O3 Ba1 O7 8_554 . 6_555 58.37(15) ?
O3 Ba1 O8 8_554 . . 59.40(15) ?
O3 Ba1 O8 8_554 . 5_455 88.1(2) ?
O3 Ba1 O8 8_554 . 2_555 117.25(15) ?
O3 Ba1 O8 8_554 . 6_555 94.6(2) ?
O4 Ba1 O4 5_455 . 6_555 163.55(18) ?
O4 Ba1 O5 5_455 . 1_455 101.27(19) ?
O4 Ba1 O5 5_455 . . 154.4(2) ?
O4 Ba1 O5 5_455 . 2_555 40.9(2) ?
O4 Ba1 O5 5_455 . 2_655 84.05(19) ?
O4 Ba1 O6 5_455 . 1_455 69.23(19) ?
O4 Ba1 O6 5_455 . . 93.0(3) ?
O4 Ba1 O6 5_455 . 5_455 68.20(19) ?
O4 Ba1 O6 5_455 . 2_555 100.4(3) ?
O4 Ba1 O6 5_455 . 2_655 119.74(19) ?
O4 Ba1 O6 5_455 . 6_555 95.74(19) ?
O4 Ba1 O7 5_455 . . 63.06(18) ?
O4 Ba1 O7 5_455 . 5_455 36.40(17) ?
O4 Ba1 O7 5_455 . 2_555 128.92(18) ?
O4 Ba1 O7 5_455 . 6_555 127.22(17) ?
O4 Ba1 O8 5_455 . . 121.26(18) ?
O4 Ba1 O8 5_455 . 5_455 104.7(3) ?
O4 Ba1 O8 5_455 . 2_555 74.42(18) ?
O4 Ba1 O8 5_455 . 6_555 60.7(3) ?
O4 Ba1 O5 6_555 . 1_455 84.05(19) ?
O4 Ba1 O5 6_555 . . 40.9(2) ?
O4 Ba1 O5 6_555 . 2_555 154.4(2) ?
O4 Ba1 O5 6_555 . 2_655 101.27(19) ?
O4 Ba1 O6 6_555 . 1_455 119.74(19) ?
O4 Ba1 O6 6_555 . . 100.4(3) ?
O4 Ba1 O6 6_555 . 5_455 95.74(19) ?
O4 Ba1 O6 6_555 . 2_555 93.0(3) ?
O4 Ba1 O6 6_555 . 2_655 69.23(19) ?
O4 Ba1 O6 6_555 . 6_555 68.20(19) ?
O4 Ba1 O7 6_555 . . 128.92(18) ?
O4 Ba1 O7 6_555 . 5_455 127.22(17) ?
O4 Ba1 O7 6_555 . 2_555 63.06(18) ?
O4 Ba1 O7 6_555 . 6_555 36.40(17) ?
O4 Ba1 O8 6_555 . . 74.42(18) ?
O4 Ba1 O8 6_555 . 5_455 60.7(3) ?
O4 Ba1 O8 6_555 . 2_555 121.26(18) ?
O4 Ba1 O8 6_555 . 6_555 104.7(3) ?
O5 Ba1 O5 1_455 . . 84.1(2) ?
O5 Ba1 O5 1_455 . 2_555 77.1(2) ?
O5 Ba1 O5 1_455 . 2_655 142.63(16) ?
O5 Ba1 O6 1_455 . 1_455 36.87(18) ?
O5 Ba1 O6 1_455 . . 106.4(2) ?
O5 Ba1 O6 1_455 . 5_455 98.34(17) ?
O5 Ba1 O6 1_455 . 2_555 36.3(2) ?
O5 Ba1 O6 1_455 . 2_655 118.90(17) ?
O5 Ba1 O6 1_455 . 6_555 117.56(17) ?
O5 Ba1 O7 1_455 . . 114.88(16) ?
O5 Ba1 O7 1_455 . 5_455 112.73(16) ?
O5 Ba1 O7 1_455 . 2_555 35.60(16) ?
O5 Ba1 O7 1_455 . 6_555 93.54(16) ?
O5 Ba1 O8 1_455 . . 85.23(16) ?
O5 Ba1 O8 1_455 . 5_455 78.9(2) ?
O5 Ba1 O8 1_455 . 2_555 61.48(17) ?
O5 Ba1 O8 1_455 . 6_555 136.0(2) ?
O5 Ba1 O5 . . 2_555 118.9(3) ?
O5 Ba1 O5 . . 2_655 77.1(2) ?
O5 Ba1 O6 . . 1_455 105.0(2) ?
O5 Ba1 O6 . . . 61.6(3) ?
O5 Ba1 O6 . . 5_455 136.3(2) ?
O5 Ba1 O6 . . 2_555 69.1(3) ?
O5 Ba1 O6 . . 2_655 40.3(2) ?
O5 Ba1 O6 . . 6_555 104.0(2) ?
O5 Ba1 O7 . . . 91.8(2) ?
O5 Ba1 O7 . . 5_455 160.2(2) ?
O5 Ba1 O7 . . 2_555 49.1(2) ?
O5 Ba1 O7 . . 6_555 76.8(2) ?
O5 Ba1 O8 . . . 33.6(2) ?
O5 Ba1 O8 . . 5_455 100.9(3) ?
O5 Ba1 O8 . . 2_555 86.7(2) ?
O5 Ba1 O8 . . 6_555 130.4(3) ?
O5 Ba1 O5 2_555 . 2_655 84.1(2) ?
O5 Ba1 O6 2_555 . 1_455 40.3(2) ?
O5 Ba1 O6 2_555 . . 69.1(3) ?
O5 Ba1 O6 2_555 . 5_455 104.0(2) ?
O5 Ba1 O6 2_555 . 2_555 61.6(3) ?
O5 Ba1 O6 2_555 . 2_655 105.0(2) ?
O5 Ba1 O6 2_555 . 6_555 136.3(2) ?
O5 Ba1 O7 2_555 . . 49.1(2) ?
O5 Ba1 O7 2_555 . 5_455 76.8(2) ?
O5 Ba1 O7 2_555 . 2_555 91.8(2) ?
O5 Ba1 O7 2_555 . 6_555 160.2(2) ?
O5 Ba1 O8 2_555 . . 86.7(2) ?
O5 Ba1 O8 2_555 . 5_455 130.4(3) ?
O5 Ba1 O8 2_555 . 2_555 33.6(2) ?
O5 Ba1 O8 2_555 . 6_555 100.9(3) ?
O5 Ba1 O6 2_655 . 1_455 118.90(17) ?
O5 Ba1 O6 2_655 . . 36.3(2) ?
O5 Ba1 O6 2_655 . 5_455 117.56(17) ?
O5 Ba1 O6 2_655 . 2_555 106.4(2) ?
O5 Ba1 O6 2_655 . 2_655 36.87(18) ?
O5 Ba1 O6 2_655 . 6_555 98.34(17) ?
O5 Ba1 O7 2_655 . . 35.60(16) ?
O5 Ba1 O7 2_655 . 5_455 93.54(16) ?
O5 Ba1 O7 2_655 . 2_555 114.88(16) ?
O5 Ba1 O7 2_655 . 6_555 112.73(16) ?
O5 Ba1 O8 2_655 . . 61.48(17) ?
O5 Ba1 O8 2_655 . 5_455 136.0(2) ?
O5 Ba1 O8 2_655 . 2_555 85.23(16) ?
O5 Ba1 O8 2_655 . 6_555 78.9(2) ?
O6 Ba1 O6 1_455 . . 90.0(2) ?
O6 Ba1 O6 1_455 . 5_455 102.08(17) ?
O6 Ba1 O6 1_455 . 2_555 36.1(2) ?
O6 Ba1 O6 1_455 . 2_655 120.74(16) ?
O6 Ba1 O6 1_455 . 6_555 136.79(17) ?
O6 Ba1 O7 1_455 . . 83.92(17) ?
O6 Ba1 O7 1_455 . 5_455 94.82(17) ?
O6 Ba1 O7 1_455 . 2_555 60.02(18) ?
O6 Ba1 O7 1_455 . 6_555 127.43(17) ?
O6 Ba1 O8 1_455 . . 86.91(16) ?
O6 Ba1 O8 1_455 . 5_455 104.2(2) ?
O6 Ba1 O8 1_455 . 2_555 35.75(16) ?
O6 Ba1 O8 1_455 . 6_555 124.6(2) ?
O6 Ba1 O6 . . 5_455 151.6(2) ?
O6 Ba1 O6 . . 2_555 70.2(3) ?
O6 Ba1 O6 . . 2_655 36.1(2) ?
O6 Ba1 O6 . . 6_555 132.3(2) ?
O6 Ba1 O7 . . . 30.4(3) ?
O6 Ba1 O7 . . 5_455 119.5(2) ?
O6 Ba1 O7 . . 2_555 82.0(2) ?
O6 Ba1 O7 . . 6_555 130.7(2) ?
O6 Ba1 O8 . . . 32.1(3) ?
O6 Ba1 O8 . . 5_455 160.3(3) ?
O6 Ba1 O8 . . 2_555 54.2(2) ?
O6 Ba1 O8 . . 6_555 113.9(3) ?
O6 Ba1 O6 5_455 . 2_555 132.3(2) ?
O6 Ba1 O6 5_455 . 2_655 136.79(17) ?
O6 Ba1 O6 5_455 . 6_555 36.90(18) ?
O6 Ba1 O7 5_455 . . 124.74(18) ?
O6 Ba1 O7 5_455 . 5_455 34.81(18) ?
O6 Ba1 O7 5_455 . 2_555 126.30(17) ?
O6 Ba1 O7 5_455 . 6_555 59.59(18) ?
O6 Ba1 O8 5_455 . . 169.21(18) ?
O6 Ba1 O8 5_455 . 5_455 38.7(3) ?
O6 Ba1 O8 5_455 . 2_555 132.70(18) ?
O6 Ba1 O8 5_455 . 6_555 38.6(2) ?
O6 Ba1 O6 2_555 . 2_655 90.0(2) ?
O6 Ba1 O6 2_555 . 6_555 151.6(2) ?
O6 Ba1 O7 2_555 . . 82.0(2) ?
O6 Ba1 O7 2_555 . 5_455 130.7(2) ?
O6 Ba1 O7 2_555 . 2_555 30.4(3) ?
O6 Ba1 O7 2_555 . 6_555 119.5(2) ?
O6 Ba1 O8 2_555 . . 54.2(2) ?
O6 Ba1 O8 2_555 . 5_455 113.9(3) ?
O6 Ba1 O8 2_555 . 2_555 32.1(3) ?
O6 Ba1 O8 2_555 . 6_555 160.3(3) ?
O6 Ba1 O6 2_655 . 6_555 102.08(17) ?
O6 Ba1 O7 2_655 . . 60.02(18) ?
O6 Ba1 O7 2_655 . 5_455 127.43(17) ?
O6 Ba1 O7 2_655 . 2_555 83.92(17) ?
O6 Ba1 O7 2_655 . 6_555 94.82(17) ?
O6 Ba1 O8 2_655 . . 35.75(16) ?
O6 Ba1 O8 2_655 . 5_455 124.6(2) ?
O6 Ba1 O8 2_655 . 2_555 86.91(16) ?
O6 Ba1 O8 2_655 . 6_555 104.2(2) ?
O6 Ba1 O7 6_555 . . 126.30(17) ?
O6 Ba1 O7 6_555 . 5_455 59.59(18) ?
O6 Ba1 O7 6_555 . 2_555 124.74(18) ?
O6 Ba1 O7 6_555 . 6_555 34.81(18) ?
O6 Ba1 O8 6_555 . . 132.70(18) ?
O6 Ba1 O8 6_555 . 5_455 38.6(2) ?
O6 Ba1 O8 6_555 . 2_555 169.21(18) ?
O6 Ba1 O8 6_555 . 6_555 38.7(3) ?
O7 Ba1 O7 . . 5_455 90.34(16) ?
O7 Ba1 O7 . . 2_555 104.47(16) ?
O7 Ba1 O7 . . 6_555 148.31(16) ?
O7 Ba1 O8 . . . 61.59(18) ?
O7 Ba1 O8 . . 5_455 162.3(2) ?
O7 Ba1 O8 . . 2_555 53.40(16) ?
O7 Ba1 O8 . . 6_555 93.2(2) ?
O7 Ba1 O7 5_455 . 2_555 148.31(16) ?
O7 Ba1 O7 5_455 . 6_555 91.22(16) ?
O7 Ba1 O8 5_455 . . 151.58(17) ?
O7 Ba1 O8 5_455 . 5_455 73.5(3) ?
O7 Ba1 O8 5_455 . 2_555 110.18(17) ?
O7 Ba1 O8 5_455 . 6_555 29.8(2) ?
O7 Ba1 O7 2_555 . 6_555 90.34(16) ?
O7 Ba1 O8 2_555 . . 53.40(16) ?
O7 Ba1 O8 2_555 . 5_455 93.2(2) ?
O7 Ba1 O8 2_555 . 2_555 61.59(18) ?
O7 Ba1 O8 2_555 . 6_555 162.3(2) ?
O7 Ba1 O8 6_555 . . 110.18(17) ?
O7 Ba1 O8 6_555 . 5_455 29.8(2) ?
O7 Ba1 O8 6_555 . 2_555 151.58(17) ?
O7 Ba1 O8 6_555 . 6_555 73.5(3) ?
O8 Ba1 O8 . . 5_455 133.5(3) ?
O8 Ba1 O8 . . 2_555 57.86(17) ?
O8 Ba1 O8 . . 6_555 138.8(2) ?
O8 Ba1 O8 5_455 . 2_555 138.8(2) ?
O8 Ba1 O8 5_455 . 6_555 69.2(3) ?
O8 Ba1 O8 2_555 . 6_555 133.5(3) ?
W1 Pr1 W1 . . 5_455 123.98(3) ?
W1 Pr1 W1 . . 5_555 122.97(3) ?
W1 Pr1 W1 . . 7_455 119.10(3) ?
W1 Pr1 W1 . . 7_555 118.14(3) ?
W1 Pr1 W2 . . 1_455 60.574(17) ?
W1 Pr1 W2 . . . 58.904(17) ?
W1 Pr1 W2 . . 7_555 85.90(2) ?
W1 Pr1 Ba1 . . . 91.87(2) ?
W1 Pr1 Pr1 . . 3_565 178.43(3) ?
W1 Pr1 Pr1 . . 7_455 57.09(2) ?
W1 Pr1 Pr1 . . 7_555 57.14(2) ?
W1 Pr1 Li1 . . . 0 ?
W1 Pr1 Li1 . . 3_565 178.43(3) ?
W1 Pr1 Li1 . . 7_455 57.09(2) ?
W1 Pr1 Li1 . . 7_555 57.14(2) ?
W1 Pr1 Li2 . . . 44.0(4) ?
W1 Pr1 O1 . . 2_555 23.02(13) ?
W1 Pr1 O1 . . 6_555 116.67(13) ?
W1 Pr1 O1 . . 8_454 116.29(12) ?
W1 Pr1 O2 . . . 19.9(2) ?
W1 Pr1 O2 . . 5_455 147.52(13) ?
W1 Pr1 O2 . . 7_455 94.03(13) ?
W1 Pr1 O2 . . 7_555 95.1(2) ?
W1 Pr1 O3 . . 2_555 53.15(11) ?
W1 Pr1 O3 . . 6_555 142.64(13) ?
W1 Pr1 O3 . . 8_454 110.5(2) ?
W1 Pr1 O3 . . 8_554 100.93(11) ?
W1 Pr1 O4 . . 2_555 23.43(14) ?
W1 Pr1 O4 . . 6_455 116.82(13) ?
W1 Pr1 O4 . . 6_555 141.9(2) ?
W1 Pr1 O4 . . 8_454 143.1(2) ?
W1 Pr1 O4 . . 8_554 115.89(13) ?
W1 Pr1 O5 . . 1_455 82.21(12) ?
W1 Pr1 O5 . . . 74.5(2) ?
W1 Pr1 O5 . . 7_555 70.13(12) ?
W1 Pr1 O6 . . 2_555 63.00(13) ?
W1 Pr1 O7 . . 2_555 48.7(2) ?
W1 Pr1 O7 . . 2_655 64.12(15) ?
W1 Pr1 O7 . . 8_454 78.3(2) ?
W1 Pr1 O8 . . . 36.61(12) ?
W1 Pr1 O8 . . 5_455 124.62(13) ?
W1 Pr1 O8 . . 7_555 107.74(12) ?
W1 Pr1 W1 5_455 . 5_555 84.01(2) ?
W1 Pr1 W1 5_455 . 7_455 62.773(18) ?
W1 Pr1 W1 5_455 . 7_555 117.88(2) ?
W1 Pr1 W2 5_455 . 1_455 63.480(18) ?
W1 Pr1 W2 5_455 . . 119.79(3) ?
W1 Pr1 W2 5_455 . 7_555 124.14(3) ?
W1 Pr1 Ba1 5_455 . . 57.800(17) ?
W1 Pr1 Pr1 5_455 . 3_565 57.58(2) ?
W1 Pr1 Pr1 5_455 . 7_455 97.20(3) ?
W1 Pr1 Pr1 5_455 . 7_555 178.87(3) ?
W1 Pr1 Li1 5_455 . . 0 ?
W1 Pr1 Li1 5_455 . 3_565 57.58(2) ?
W1 Pr1 Li1 5_455 . 7_455 97.20(3) ?
W1 Pr1 Li1 5_455 . 7_555 178.87(3) ?
W1 Pr1 Li2 5_455 . . 92.2(3) ?
W1 Pr1 O1 5_455 . 2_555 102.87(13) ?
W1 Pr1 O1 5_455 . 6_555 68.53(12) ?
W1 Pr1 O1 5_455 . 8_454 83.54(12) ?
W1 Pr1 O2 5_455 . . 143.6(2) ?
W1 Pr1 O2 5_455 . 5_455 23.62(13) ?
W1 Pr1 O2 5_455 . 7_455 65.30(15) ?
W1 Pr1 O2 5_455 . 7_555 140.8(2) ?
W1 Pr1 O3 5_455 . 2_555 124.30(12) ?
W1 Pr1 O3 5_455 . 6_555 92.57(14) ?
W1 Pr1 O3 5_455 . 8_454 18.4(2) ?
W1 Pr1 O3 5_455 . 8_554 106.04(12) ?
W1 Pr1 O4 5_455 . 2_555 117.12(14) ?
W1 Pr1 O4 5_455 . 6_455 23.81(14) ?
W1 Pr1 O4 5_455 . 6_555 76.9(2) ?
W1 Pr1 O4 5_455 . 8_454 51.5(3) ?
W1 Pr1 O4 5_455 . 8_554 115.35(13) ?
W1 Pr1 O5 5_455 . 1_455 43.08(11) ?
W1 Pr1 O5 5_455 . . 95.4(2) ?
W1 Pr1 O5 5_455 . 7_555 147.16(13) ?
W1 Pr1 O6 5_455 . 2_555 66.05(14) ?
W1 Pr1 O7 5_455 . 2_555 79.8(2) ?
W1 Pr1 O7 5_455 . 2_655 143.34(15) ?
W1 Pr1 O7 5_455 . 8_454 112.1(2) ?
W1 Pr1 O8 5_455 . . 120.08(14) ?
W1 Pr1 O8 5_455 . 5_455 33.29(11) ?
W1 Pr1 O8 5_455 . 7_555 115.99(13) ?
W1 Pr1 W1 5_555 . 7_455 117.90(2) ?
W1 Pr1 W1 5_555 . 7_555 62.085(18) ?
W1 Pr1 W2 5_555 . 1_455 121.01(3) ?
W1 Pr1 W2 5_555 . . 64.063(18) ?
W1 Pr1 W2 5_555 . 7_555 120.64(3) ?
W1 Pr1 Ba1 5_555 . . 60.148(18) ?
W1 Pr1 Pr1 5_555 . 3_565 56.66(2) ?
W1 Pr1 Pr1 5_555 . 7_455 178.45(3) ?
W1 Pr1 Pr1 5_555 . 7_555 95.38(2) ?
W1 Pr1 Li1 5_555 . . 0 ?
W1 Pr1 Li1 5_555 . 3_565 56.66(2) ?
W1 Pr1 Li1 5_555 . 7_455 178.45(3) ?
W1 Pr1 Li1 5_555 . 7_555 95.38(2) ?
W1 Pr1 Li2 5_555 . . 93.8(3) ?
W1 Pr1 O1 5_555 . 2_555 116.66(13) ?
W1 Pr1 O1 5_555 . 6_555 23.04(13) ?
W1 Pr1 O1 5_555 . 8_454 115.36(12) ?
W1 Pr1 O2 5_555 . . 113.1(2) ?
W1 Pr1 O2 5_555 . 5_455 69.42(12) ?
W1 Pr1 O2 5_555 . 7_455 141.68(13) ?
W1 Pr1 O2 5_555 . 7_555 75.6(2) ?
W1 Pr1 O3 5_555 . 2_555 149.75(12) ?
W1 Pr1 O3 5_555 . 6_555 62.62(14) ?
W1 Pr1 O3 5_555 . 8_454 81.0(2) ?
W1 Pr1 O3 5_555 . 8_554 24.36(11) ?
W1 Pr1 O4 5_555 . 2_555 146.16(14) ?
W1 Pr1 O4 5_555 . 6_455 105.44(13) ?
W1 Pr1 O4 5_555 . 6_555 19.7(2) ?
W1 Pr1 O4 5_555 . 8_454 93.9(2) ?
W1 Pr1 O4 5_555 . 8_554 41.73(14) ?
W1 Pr1 O5 5_555 . 1_455 117.47(12) ?
W1 Pr1 O5 5_555 . . 52.3(2) ?
W1 Pr1 O5 5_555 . 7_555 114.41(12) ?
W1 Pr1 O6 5_555 . 2_555 96.68(14) ?
W1 Pr1 O7 5_555 . 2_555 144.0(2) ?
W1 Pr1 O7 5_555 . 2_655 66.15(15) ?
W1 Pr1 O7 5_555 . 8_454 141.1(2) ?
W1 Pr1 O8 5_555 . . 86.85(12) ?
W1 Pr1 O8 5_555 . 5_455 53.94(11) ?
W1 Pr1 O8 5_555 . 7_555 98.36(13) ?
W1 Pr1 W1 7_455 . 7_555 88.11(2) ?
W1 Pr1 W2 7_455 . 1_455 90.23(2) ?
W1 Pr1 W2 7_455 . . 177.25(3) ?
W1 Pr1 W2 7_455 . 7_555 61.415(19) ?
W1 Pr1 Ba1 7_455 . . 120.45(2) ?
W1 Pr1 Pr1 7_455 . 3_565 61.25(2) ?
W1 Pr1 Pr1 7_455 . 7_455 62.01(2) ?
W1 Pr1 Pr1 7_455 . 7_555 116.81(3) ?
W1 Pr1 Li1 7_455 . . 0 ?
W1 Pr1 Li1 7_455 . 3_565 61.25(2) ?
W1 Pr1 Li1 7_455 . 7_455 62.01(2) ?
W1 Pr1 Li1 7_455 . 7_555 116.81(3) ?
W1 Pr1 Li2 7_455 . . 134.88(4) ?
W1 Pr1 O1 7_455 . 2_555 120.85(12) ?
W1 Pr1 O1 7_455 . 6_555 119.74(12) ?
W1 Pr1 O1 7_455 . 8_454 22.55(12) ?
W1 Pr1 O2 7_455 . . 125.0(2) ?
W1 Pr1 O2 7_455 . 5_455 59.50(13) ?
W1 Pr1 O2 7_455 . 7_455 27.70(15) ?
W1 Pr1 O2 7_455 . 7_555 97.9(2) ?
W1 Pr1 O3 7_455 . 2_555 73.67(11) ?
W1 Pr1 O3 7_455 . 6_555 67.97(15) ?
W1 Pr1 O3 7_455 . 8_454 79.6(2) ?
W1 Pr1 O3 7_455 . 8_554 138.00(12) ?
W1 Pr1 O4 7_455 . 2_555 95.75(14) ?
W1 Pr1 O4 7_455 . 6_455 42.79(15) ?
W1 Pr1 O4 7_455 . 6_555 98.6(2) ?
W1 Pr1 O4 7_455 . 8_454 24.4(2) ?
W1 Pr1 O4 7_455 . 8_554 107.37(14) ?
W1 Pr1 O5 7_455 . 1_455 71.77(13) ?
W1 Pr1 O5 7_455 . . 158.0(2) ?
W1 Pr1 O5 7_455 . 7_555 84.40(13) ?
W1 Pr1 O6 7_455 . 2_555 112.43(15) ?
W1 Pr1 O7 7_455 . 2_555 82.4(2) ?
W1 Pr1 O7 7_455 . 2_655 150.12(16) ?
W1 Pr1 O7 7_455 . 8_454 52.2(2) ?
W1 Pr1 O8 7_455 . . 154.88(12) ?
W1 Pr1 O8 7_455 . 5_455 92.05(12) ?
W1 Pr1 O8 7_455 . 7_555 60.22(13) ?
W1 Pr1 W2 7_555 . 1_455 176.90(3) ?
W1 Pr1 W2 7_555 . . 91.33(2) ?
W1 Pr1 W2 7_555 . 7_555 58.558(19) ?
W1 Pr1 Ba1 7_555 . . 122.20(2) ?
W1 Pr1 Pr1 7_555 . 3_565 60.29(2) ?
W1 Pr1 Pr1 7_555 . 7_455 116.42(3) ?
W1 Pr1 Pr1 7_555 . 7_555 61.00(2) ?
W1 Pr1 Li1 7_555 . . 0 ?
W1 Pr1 Li1 7_555 . 3_565 60.29(2) ?
W1 Pr1 Li1 7_555 . 7_455 116.42(3) ?
W1 Pr1 Li1 7_555 . 7_555 61.00(2) ?
W1 Pr1 Li2 7_555 . . 136.68(4) ?
W1 Pr1 O1 7_555 . 2_555 138.12(12) ?
W1 Pr1 O1 7_555 . 6_555 84.94(13) ?
W1 Pr1 O1 7_555 . 8_454 69.30(12) ?
W1 Pr1 O2 7_555 . . 98.4(2) ?
W1 Pr1 O2 7_555 . 5_455 94.31(13) ?
W1 Pr1 O2 7_555 . 7_455 111.62(17) ?
W1 Pr1 O2 7_555 . 7_555 23.18(19) ?
W1 Pr1 O3 7_555 . 2_555 92.25(12) ?
W1 Pr1 O3 7_555 . 6_555 26.47(14) ?
W1 Pr1 O3 7_555 . 8_454 129.5(2) ?
W1 Pr1 O3 7_555 . 8_554 60.33(14) ?
W1 Pr1 O4 7_555 . 2_555 119.54(14) ?
W1 Pr1 O4 7_555 . 6_455 119.44(14) ?
W1 Pr1 O4 7_555 . 6_555 53.4(3) ?
W1 Pr1 O4 7_555 . 8_454 79.0(2) ?
W1 Pr1 O4 7_555 . 8_554 23.02(14) ?
W1 Pr1 O5 7_555 . 1_455 157.07(12) ?
W1 Pr1 O5 7_555 . . 100.6(2) ?
W1 Pr1 O5 7_555 . 7_555 57.87(12) ?
W1 Pr1 O6 7_555 . 2_555 156.37(15) ?
W1 Pr1 O7 7_555 . 2_555 153.0(2) ?
W1 Pr1 O7 7_555 . 2_655 67.22(15) ?
W1 Pr1 O7 7_555 . 8_454 79.3(2) ?
W1 Pr1 O8 7_555 . . 108.86(13) ?
W1 Pr1 O8 7_555 . 5_455 106.49(12) ?
W1 Pr1 O8 7_555 . 7_555 37.67(13) ?
W2 Pr1 W2 1_455 . . 90.21(2) ?
W2 Pr1 W2 1_455 . 7_555 118.34(3) ?
W2 Pr1 Ba1 1_455 . . 60.897(18) ?
W2 Pr1 Pr1 1_455 . 3_565 120.99(3) ?
W2 Pr1 Pr1 1_455 . 7_455 60.48(2) ?
W2 Pr1 Pr1 1_455 . 7_555 117.64(3) ?
W2 Pr1 Li1 1_455 . . 0 ?
W2 Pr1 Li1 1_455 . 3_565 120.99(3) ?
W2 Pr1 Li1 1_455 . 7_455 60.48(2) ?
W2 Pr1 Li1 1_455 . 7_555 117.64(3) ?
W2 Pr1 Li2 1_455 . . 44.754(16) ?
W2 Pr1 O1 1_455 . 2_555 41.40(12) ?
W2 Pr1 O1 1_455 . 6_555 98.16(13) ?
W2 Pr1 O1 1_455 . 8_454 108.49(12) ?
W2 Pr1 O2 1_455 . . 80.4(2) ?
W2 Pr1 O2 1_455 . 5_455 87.10(13) ?
W2 Pr1 O2 1_455 . 7_455 66.11(16) ?
W2 Pr1 O2 1_455 . 7_555 155.0(2) ?
W2 Pr1 O3 1_455 . 2_555 84.77(12) ?
W2 Pr1 O3 1_455 . 6_555 153.72(14) ?
W2 Pr1 O3 1_455 . 8_454 52.7(2) ?
W2 Pr1 O3 1_455 . 8_554 122.38(14) ?
W2 Pr1 O4 1_455 . 2_555 58.04(14) ?
W2 Pr1 O4 1_455 . 6_455 60.51(14) ?
W2 Pr1 O4 1_455 . 6_555 129.5(3) ?
W2 Pr1 O4 1_455 . 8_454 100.5(2) ?
W2 Pr1 O4 1_455 . 8_554 159.76(15) ?
W2 Pr1 O5 1_455 . 1_455 22.90(12) ?
W2 Pr1 O5 1_455 . . 81.8(2) ?
W2 Pr1 O5 1_455 . 7_555 119.36(12) ?
W2 Pr1 O6 1_455 . 2_555 26.39(15) ?
W2 Pr1 O7 1_455 . 2_555 24.0(2) ?
W2 Pr1 O7 1_455 . 2_655 113.55(15) ?
W2 Pr1 O7 1_455 . 8_454 97.6(2) ?
W2 Pr1 O8 1_455 . . 71.89(13) ?
W2 Pr1 O8 1_455 . 5_455 76.17(12) ?
W2 Pr1 O8 1_455 . 7_555 139.37(13) ?
W2 Pr1 W2 . . 7_555 116.05(3) ?
W2 Pr1 Ba1 . . . 62.048(19) ?
W2 Pr1 Pr1 . . 3_565 120.68(3) ?
W2 Pr1 Pr1 . . 7_455 115.96(3) ?
W2 Pr1 Pr1 . . 7_555 60.65(2) ?
W2 Pr1 Li1 . . . 0 ?
W2 Pr1 Li1 . . 3_565 120.68(3) ?
W2 Pr1 Li1 . . 7_455 115.96(3) ?
W2 Pr1 Li1 . . 7_555 60.65(2) ?
W2 Pr1 Li2 . . . 45.458(14) ?
W2 Pr1 O1 . . 2_555 58.23(12) ?
W2 Pr1 O1 . . 6_555 62.87(12) ?
W2 Pr1 O1 . . 8_454 155.46(13) ?
W2 Pr1 O2 . . . 52.5(2) ?
W2 Pr1 O2 . . 5_455 123.24(13) ?
W2 Pr1 O2 . . 7_455 151.28(15) ?
W2 Pr1 O2 . . 7_555 80.6(2) ?
W2 Pr1 O3 . . 2_555 103.67(11) ?
W2 Pr1 O3 . . 6_555 112.29(15) ?
W2 Pr1 O3 . . 8_454 102.8(2) ?
W2 Pr1 O3 . . 8_554 43.32(12) ?
W2 Pr1 O4 . . 2_555 82.18(14) ?
W2 Pr1 O4 . . 6_455 139.36(15) ?
W2 Pr1 O4 . . 6_555 83.2(2) ?
W2 Pr1 O4 . . 8_454 157.8(2) ?
W2 Pr1 O4 . . 8_554 72.71(14) ?
W2 Pr1 O5 . . 1_455 109.28(13) ?
W2 Pr1 O5 . . . 24.7(2) ?
W2 Pr1 O5 . . 7_555 93.02(13) ?
W2 Pr1 O6 . . 2_555 68.70(15) ?
W2 Pr1 O7 . . 2_555 97.0(2) ?
W2 Pr1 O7 . . 2_655 27.99(15) ?
W2 Pr1 O7 . . 8_454 125.1(2) ?
W2 Pr1 O8 . . . 23.66(12) ?
W2 Pr1 O8 . . 5_455 90.69(12) ?
W2 Pr1 O8 . . 7_555 118.05(13) ?
W2 Pr1 Ba1 7_555 . . 177.67(3) ?
W2 Pr1 Pr1 7_555 . 3_565 93.06(3) ?
W2 Pr1 Pr1 7_555 . 7_455 57.86(2) ?
W2 Pr1 Pr1 7_555 . 7_555 55.41(2) ?
W2 Pr1 Li1 7_555 . . 0 ?
W2 Pr1 Li1 7_555 . 3_565 93.06(3) ?
W2 Pr1 Li1 7_555 . 7_455 57.86(2) ?
W2 Pr1 Li1 7_555 . 7_555 55.41(2) ?
W2 Pr1 Li2 7_555 . . 129.9(4) ?
W2 Pr1 O1 7_555 . 2_555 106.71(13) ?
W2 Pr1 O1 7_555 . 6_555 143.40(13) ?
W2 Pr1 O1 7_555 . 8_454 41.11(12) ?
W2 Pr1 O2 7_555 . . 76.0(2) ?
W2 Pr1 O2 7_555 . 5_455 114.74(14) ?
W2 Pr1 O2 7_555 . 7_455 66.76(16) ?
W2 Pr1 O2 7_555 . 7_555 48.9(2) ?
W2 Pr1 O3 7_555 . 2_555 37.09(11) ?
W2 Pr1 O3 7_555 . 6_555 64.88(13) ?
W2 Pr1 O3 7_555 . 8_454 140.6(2) ?
W2 Pr1 O3 7_555 . 8_554 113.26(14) ?
W2 Pr1 O4 7_555 . 2_555 71.00(15) ?
W2 Pr1 O4 7_555 . 6_455 103.13(15) ?
W2 Pr1 O4 7_555 . 6_555 109.3(3) ?
W2 Pr1 O4 7_555 . 8_454 75.8(3) ?
W2 Pr1 O4 7_555 . 8_554 79.83(14) ?
W2 Pr1 O5 7_555 . 1_455 116.99(13) ?
W2 Pr1 O5 7_555 . . 140.1(2) ?
W2 Pr1 O5 7_555 . 7_555 23.17(13) ?
W2 Pr1 O6 7_555 . 2_555 141.11(14) ?
W2 Pr1 O7 7_555 . 2_555 94.9(2) ?
W2 Pr1 O7 7_555 . 2_655 90.44(15) ?
W2 Pr1 O7 7_555 . 8_454 21.4(2) ?
W2 Pr1 O8 7_555 . . 111.22(14) ?
W2 Pr1 O8 7_555 . 5_455 148.00(13) ?
W2 Pr1 O8 7_555 . 7_555 24.53(12) ?
Ba1 Pr1 Pr1 . . 3_565 89.16(3) ?
Ba1 Pr1 Pr1 . . 7_455 121.33(3) ?
Ba1 Pr1 Pr1 . . 7_555 122.68(3) ?
Ba1 Pr1 Li1 . . . 0 ?
Ba1 Pr1 Li1 . . 3_565 89.16(3) ?
Ba1 Pr1 Li1 . . 7_455 121.33(3) ?
Ba1 Pr1 Li1 . . 7_555 122.68(3) ?
Ba1 Pr1 Li2 . . . 47.9(4) ?
Ba1 Pr1 O1 . . 2_555 71.22(13) ?
Ba1 Pr1 O1 . . 6_555 37.60(13) ?
Ba1 Pr1 O1 . . 8_454 141.02(12) ?
Ba1 Pr1 O2 . . . 101.7(2) ?
Ba1 Pr1 O2 . . 5_455 67.57(14) ?
Ba1 Pr1 O2 . . 7_455 114.15(16) ?
Ba1 Pr1 O2 . . 7_555 130.8(2) ?
Ba1 Pr1 O3 . . 2_555 141.17(12) ?
Ba1 Pr1 O3 . . 6_555 116.87(14) ?
Ba1 Pr1 O3 . . 8_454 41.0(2) ?
Ba1 Pr1 O3 . . 8_554 66.48(14) ?
Ba1 Pr1 O4 . . 2_555 107.10(15) ?
Ba1 Pr1 O4 . . 6_455 78.49(15) ?
Ba1 Pr1 O4 . . 6_555 72.1(3) ?
Ba1 Pr1 O4 . . 8_454 106.4(3) ?
Ba1 Pr1 O4 . . 8_554 100.57(14) ?
Ba1 Pr1 O5 . . 1_455 63.28(13) ?
Ba1 Pr1 O5 . . . 38.3(2) ?
Ba1 Pr1 O5 . . 7_555 154.76(13) ?
Ba1 Pr1 O6 . . 2_555 37.51(14) ?
Ba1 Pr1 O7 . . 2_555 84.1(2) ?
Ba1 Pr1 O7 . . 2_655 87.97(15) ?
Ba1 Pr1 O7 . . 8_454 158.3(2) ?
Ba1 Pr1 O8 . . . 66.48(14) ?
Ba1 Pr1 O8 . . 5_455 34.33(13) ?
Ba1 Pr1 O8 . . 7_555 157.10(13) ?
Pr1 Pr1 Pr1 3_565 . 7_455 123.24(3) ?
Pr1 Pr1 Pr1 3_565 . 7_555 121.29(3) ?
Pr1 Pr1 Li1 3_565 . . 0 ?
Pr1 Pr1 Li1 3_565 . 3_565 0 ?
Pr1 Pr1 Li1 3_565 . 7_455 123.24(3) ?
Pr1 Pr1 Li1 3_565 . 7_555 121.29(3) ?
Pr1 Pr1 Li2 3_565 . . 137.1(4) ?
Pr1 Pr1 O1 3_565 . 2_555 158.41(13) ?
Pr1 Pr1 O1 3_565 . 6_555 63.64(13) ?
Pr1 Pr1 O1 3_565 . 8_454 63.37(12) ?
Pr1 Pr1 O2 3_565 . . 158.6(2) ?
Pr1 Pr1 O2 3_565 . 5_455 34.05(13) ?
Pr1 Pr1 O2 3_565 . 7_455 86.64(14) ?
Pr1 Pr1 O2 3_565 . 7_555 83.3(2) ?
Pr1 Pr1 O3 3_565 . 2_555 126.24(11) ?
Pr1 Pr1 O3 3_565 . 6_555 35.83(13) ?
Pr1 Pr1 O3 3_565 . 8_454 71.0(2) ?
Pr1 Pr1 O3 3_565 . 8_554 78.39(12) ?
Pr1 Pr1 O4 3_565 . 2_555 156.73(14) ?
Pr1 Pr1 O4 3_565 . 6_455 64.56(13) ?
Pr1 Pr1 O4 3_565 . 6_555 37.6(2) ?
Pr1 Pr1 O4 3_565 . 8_454 37.4(2) ?
Pr1 Pr1 O4 3_565 . 8_554 62.73(13) ?
Pr1 Pr1 O5 3_565 . 1_455 99.31(12) ?
Pr1 Pr1 O5 3_565 . . 105.6(2) ?
Pr1 Pr1 O5 3_565 . 7_555 108.52(12) ?
Pr1 Pr1 O6 3_565 . 2_555 118.43(13) ?
Pr1 Pr1 O7 3_565 . 2_555 132.6(2) ?
Pr1 Pr1 O7 3_565 . 2_655 114.74(15) ?
Pr1 Pr1 O7 3_565 . 8_454 101.1(2) ?
Pr1 Pr1 O8 3_565 . . 143.26(13) ?
Pr1 Pr1 O8 3_565 . 5_455 56.62(13) ?
Pr1 Pr1 O8 3_565 . 7_555 71.01(12) ?
Pr1 Pr1 Pr1 7_455 . 7_555 83.40(3) ?
Pr1 Pr1 Li1 7_455 . . 0 ?
Pr1 Pr1 Li1 7_455 . 3_565 123.24(3) ?
Pr1 Pr1 Li1 7_455 . 7_455 0 ?
Pr1 Pr1 Li1 7_455 . 7_555 83.40(3) ?
Pr1 Pr1 Li2 7_455 . . 87.2(3) ?
Pr1 Pr1 O1 7_455 . 2_555 64.06(13) ?
Pr1 Pr1 O1 7_455 . 6_555 158.49(13) ?
Pr1 Pr1 O1 7_455 . 8_454 63.91(12) ?
Pr1 Pr1 O2 7_455 . . 66.4(2) ?
Pr1 Pr1 O2 7_455 . 5_455 111.40(12) ?
Pr1 Pr1 O2 7_455 . 7_455 38.76(13) ?
Pr1 Pr1 O2 7_455 . 7_555 102.8(2) ?
Pr1 Pr1 O3 7_455 . 2_555 28.79(12) ?
Pr1 Pr1 O3 7_455 . 6_555 116.29(14) ?
Pr1 Pr1 O3 7_455 . 8_454 100.4(2) ?
Pr1 Pr1 O3 7_455 . 8_554 154.92(12) ?
Pr1 Pr1 O4 7_455 . 2_555 33.79(14) ?
Pr1 Pr1 O4 7_455 . 6_455 75.58(13) ?
Pr1 Pr1 O4 7_455 . 6_555 159.8(3) ?
Pr1 Pr1 O4 7_455 . 8_454 86.2(2) ?
Pr1 Pr1 O4 7_455 . 8_554 136.72(14) ?
Pr1 Pr1 O5 7_455 . 1_455 64.05(12) ?
Pr1 Pr1 O5 7_455 . . 128.4(2) ?
Pr1 Pr1 O5 7_455 . 7_555 64.07(12) ?
Pr1 Pr1 O6 7_455 . 2_555 84.70(14) ?
Pr1 Pr1 O7 7_455 . 2_555 37.4(2) ?
Pr1 Pr1 O7 7_455 . 2_655 113.08(15) ?
Pr1 Pr1 O7 7_455 . 8_454 37.5(2) ?
Pr1 Pr1 O8 7_455 . . 93.37(12) ?
Pr1 Pr1 O8 7_455 . 5_455 127.48(11) ?
Pr1 Pr1 O8 7_455 . 7_555 80.25(13) ?
Pr1 Pr1 Li1 7_555 . . 0 ?
Pr1 Pr1 Li1 7_555 . 3_565 121.29(3) ?
Pr1 Pr1 Li1 7_555 . 7_455 83.40(3) ?
Pr1 Pr1 Li1 7_555 . 7_555 0 ?
Pr1 Pr1 Li2 7_555 . . 88.8(3) ?
Pr1 Pr1 O1 7_555 . 2_555 78.26(12) ?
Pr1 Pr1 O1 7_555 . 6_555 111.17(12) ?
Pr1 Pr1 O1 7_555 . 8_454 95.88(12) ?
Pr1 Pr1 O2 7_555 . . 37.5(2) ?
Pr1 Pr1 O2 7_555 . 5_455 155.26(13) ?
Pr1 Pr1 O2 7_555 . 7_455 114.88(15) ?
Pr1 Pr1 O2 7_555 . 7_555 38.1(2) ?
Pr1 Pr1 O3 7_555 . 2_555 56.12(12) ?
Pr1 Pr1 O3 7_555 . 6_555 86.30(14) ?
Pr1 Pr1 O3 7_555 . 8_454 162.4(2) ?
Pr1 Pr1 O3 7_555 . 8_554 73.53(12) ?
Pr1 Pr1 O4 7_555 . 2_555 63.87(14) ?
Pr1 Pr1 O4 7_555 . 6_455 156.31(14) ?
Pr1 Pr1 O4 7_555 . 6_555 102.3(2) ?
Pr1 Pr1 O4 7_555 . 8_454 127.7(3) ?
Pr1 Pr1 O4 7_555 . 8_554 63.66(13) ?
Pr1 Pr1 O5 7_555 . 1_455 137.99(12) ?
Pr1 Pr1 O5 7_555 . . 84.9(2) ?
Pr1 Pr1 O5 7_555 . 7_555 32.47(13) ?
Pr1 Pr1 O6 7_555 . 2_555 114.99(14) ?
Pr1 Pr1 O7 7_555 . 2_555 101.2(2) ?
Pr1 Pr1 O7 7_555 . 2_655 36.71(15) ?
Pr1 Pr1 O7 7_555 . 8_454 67.8(2) ?
Pr1 Pr1 O8 7_555 . . 60.78(14) ?
Pr1 Pr1 O8 7_555 . 5_455 146.50(12) ?
Pr1 Pr1 O8 7_555 . 7_555 63.14(13) ?
Li1 Pr1 Li1 . . 3_565 0 ?
Li1 Pr1 Li1 . . 7_455 0 ?
Li1 Pr1 Li1 . . 7_555 0 ?
Li1 Pr1 Li2 . . . 0 ?
Li1 Pr1 O1 . . 2_555 0 ?
Li1 Pr1 O1 . . 6_555 0 ?
Li1 Pr1 O1 . . 8_454 0 ?
Li1 Pr1 O2 . . . 0 ?
Li1 Pr1 O2 . . 5_455 0 ?
Li1 Pr1 O2 . . 7_455 0 ?
Li1 Pr1 O2 . . 7_555 0 ?
Li1 Pr1 O3 . . 2_555 0 ?
Li1 Pr1 O3 . . 6_555 0 ?
Li1 Pr1 O3 . . 8_454 0 ?
Li1 Pr1 O3 . . 8_554 0 ?
Li1 Pr1 O4 . . 2_555 0 ?
Li1 Pr1 O4 . . 6_455 0 ?
Li1 Pr1 O4 . . 6_555 0 ?
Li1 Pr1 O4 . . 8_454 0 ?
Li1 Pr1 O4 . . 8_554 0 ?
Li1 Pr1 O5 . . 1_455 0 ?
Li1 Pr1 O5 . . . 0 ?
Li1 Pr1 O5 . . 7_555 0 ?
Li1 Pr1 O6 . . 2_555 0 ?
Li1 Pr1 O7 . . 2_555 0 ?
Li1 Pr1 O7 . . 2_655 0 ?
Li1 Pr1 O7 . . 8_454 0 ?
Li1 Pr1 O8 . . . 0 ?
Li1 Pr1 O8 . . 5_455 0 ?
Li1 Pr1 O8 . . 7_555 0 ?
Li1 Pr1 Li1 3_565 . 7_455 123.24(3) ?
Li1 Pr1 Li1 3_565 . 7_555 121.29(3) ?
Li1 Pr1 Li2 3_565 . . 137.1(4) ?
Li1 Pr1 O1 3_565 . 2_555 158.41(13) ?
Li1 Pr1 O1 3_565 . 6_555 63.64(13) ?
Li1 Pr1 O1 3_565 . 8_454 63.37(12) ?
Li1 Pr1 O2 3_565 . . 158.6(2) ?
Li1 Pr1 O2 3_565 . 5_455 34.05(13) ?
Li1 Pr1 O2 3_565 . 7_455 86.64(14) ?
Li1 Pr1 O2 3_565 . 7_555 83.3(2) ?
Li1 Pr1 O3 3_565 . 2_555 126.24(11) ?
Li1 Pr1 O3 3_565 . 6_555 35.83(13) ?
Li1 Pr1 O3 3_565 . 8_454 71.0(2) ?
Li1 Pr1 O3 3_565 . 8_554 78.39(12) ?
Li1 Pr1 O4 3_565 . 2_555 156.73(14) ?
Li1 Pr1 O4 3_565 . 6_455 64.56(13) ?
Li1 Pr1 O4 3_565 . 6_555 37.6(2) ?
Li1 Pr1 O4 3_565 . 8_454 37.4(2) ?
Li1 Pr1 O4 3_565 . 8_554 62.73(13) ?
Li1 Pr1 O5 3_565 . 1_455 99.31(12) ?
Li1 Pr1 O5 3_565 . . 105.6(2) ?
Li1 Pr1 O5 3_565 . 7_555 108.52(12) ?
Li1 Pr1 O6 3_565 . 2_555 118.43(13) ?
Li1 Pr1 O7 3_565 . 2_555 132.6(2) ?
Li1 Pr1 O7 3_565 . 2_655 114.74(15) ?
Li1 Pr1 O7 3_565 . 8_454 101.1(2) ?
Li1 Pr1 O8 3_565 . . 143.26(13) ?
Li1 Pr1 O8 3_565 . 5_455 56.62(13) ?
Li1 Pr1 O8 3_565 . 7_555 71.01(12) ?
Li1 Pr1 Li1 7_455 . 7_555 83.40(3) ?
Li1 Pr1 Li2 7_455 . . 87.2(3) ?
Li1 Pr1 O1 7_455 . 2_555 64.06(13) ?
Li1 Pr1 O1 7_455 . 6_555 158.49(13) ?
Li1 Pr1 O1 7_455 . 8_454 63.91(12) ?
Li1 Pr1 O2 7_455 . . 66.4(2) ?
Li1 Pr1 O2 7_455 . 5_455 111.40(12) ?
Li1 Pr1 O2 7_455 . 7_455 38.76(13) ?
Li1 Pr1 O2 7_455 . 7_555 102.8(2) ?
Li1 Pr1 O3 7_455 . 2_555 28.79(12) ?
Li1 Pr1 O3 7_455 . 6_555 116.29(14) ?
Li1 Pr1 O3 7_455 . 8_454 100.4(2) ?
Li1 Pr1 O3 7_455 . 8_554 154.92(12) ?
Li1 Pr1 O4 7_455 . 2_555 33.79(14) ?
Li1 Pr1 O4 7_455 . 6_455 75.58(13) ?
Li1 Pr1 O4 7_455 . 6_555 159.8(3) ?
Li1 Pr1 O4 7_455 . 8_454 86.2(2) ?
Li1 Pr1 O4 7_455 . 8_554 136.72(14) ?
Li1 Pr1 O5 7_455 . 1_455 64.05(12) ?
Li1 Pr1 O5 7_455 . . 128.4(2) ?
Li1 Pr1 O5 7_455 . 7_555 64.07(12) ?
Li1 Pr1 O6 7_455 . 2_555 84.70(14) ?
Li1 Pr1 O7 7_455 . 2_555 37.4(2) ?
Li1 Pr1 O7 7_455 . 2_655 113.08(15) ?
Li1 Pr1 O7 7_455 . 8_454 37.5(2) ?
Li1 Pr1 O8 7_455 . . 93.37(12) ?
Li1 Pr1 O8 7_455 . 5_455 127.48(11) ?
Li1 Pr1 O8 7_455 . 7_555 80.25(13) ?
Li1 Pr1 Li2 7_555 . . 88.8(3) ?
Li1 Pr1 O1 7_555 . 2_555 78.26(12) ?
Li1 Pr1 O1 7_555 . 6_555 111.17(12) ?
Li1 Pr1 O1 7_555 . 8_454 95.88(12) ?
Li1 Pr1 O2 7_555 . . 37.5(2) ?
Li1 Pr1 O2 7_555 . 5_455 155.26(13) ?
Li1 Pr1 O2 7_555 . 7_455 114.88(15) ?
Li1 Pr1 O2 7_555 . 7_555 38.1(2) ?
Li1 Pr1 O3 7_555 . 2_555 56.12(12) ?
Li1 Pr1 O3 7_555 . 6_555 86.30(14) ?
Li1 Pr1 O3 7_555 . 8_454 162.4(2) ?
Li1 Pr1 O3 7_555 . 8_554 73.53(12) ?
Li1 Pr1 O4 7_555 . 2_555 63.87(14) ?
Li1 Pr1 O4 7_555 . 6_455 156.31(14) ?
Li1 Pr1 O4 7_555 . 6_555 102.3(2) ?
Li1 Pr1 O4 7_555 . 8_454 127.7(3) ?
Li1 Pr1 O4 7_555 . 8_554 63.66(13) ?
Li1 Pr1 O5 7_555 . 1_455 137.99(12) ?
Li1 Pr1 O5 7_555 . . 84.9(2) ?
Li1 Pr1 O5 7_555 . 7_555 32.47(13) ?
Li1 Pr1 O6 7_555 . 2_555 114.99(14) ?
Li1 Pr1 O7 7_555 . 2_555 101.2(2) ?
Li1 Pr1 O7 7_555 . 2_655 36.71(15) ?
Li1 Pr1 O7 7_555 . 8_454 67.8(2) ?
Li1 Pr1 O8 7_555 . . 60.78(14) ?
Li1 Pr1 O8 7_555 . 5_455 146.50(12) ?
Li1 Pr1 O8 7_555 . 7_555 63.14(13) ?
Li2 Pr1 O1 . . 2_555 24.7(4) ?
Li2 Pr1 O1 . . 6_555 77.7(4) ?
Li2 Pr1 O1 . . 8_454 149.8(2) ?
Li2 Pr1 O2 . . . 56.3(4) ?
Li2 Pr1 O2 . . 5_455 110.9(4) ?
Li2 Pr1 O2 . . 7_455 109.06(19) ?
Li2 Pr1 O2 . . 7_555 121.9(3) ?
Li2 Pr1 O3 . . 2_555 95.4(4) ?
Li2 Pr1 O3 . . 6_555 155.2(2) ?
Li2 Pr1 O3 . . 8_454 74.3(4) ?
Li2 Pr1 O3 . . 8_554 82.7(2) ?
Li2 Pr1 O4 . . 2_555 61.3(4) ?
Li2 Pr1 O4 . . 6_455 100.8(2) ?
Li2 Pr1 O4 . . 6_555 112.1(4) ?
Li2 Pr1 O4 . . 8_454 141.7(3) ?
Li2 Pr1 O4 . . 8_554 117.45(16) ?
Li2 Pr1 O5 . . 1_455 65.02(16) ?
Li2 Pr1 O5 . . . 42.5(3) ?
Li2 Pr1 O5 . . 7_555 112.3(4) ?
Li2 Pr1 O6 . . 2_555 26.9(3) ?
Li2 Pr1 O7 . . 2_555 55.3(3) ?
Li2 Pr1 O7 . . 2_655 70.19(19) ?
Li2 Pr1 O7 . . 8_454 119.5(4) ?
Li2 Pr1 O8 . . . 29.7(2) ?
Li2 Pr1 O8 . . 5_455 81.2(4) ?
Li2 Pr1 O8 . . 7_555 150.2(4) ?
O1 Pr1 O1 2_555 . 6_555 102.35(18) ?
O1 Pr1 O1 2_555 . 8_454 127.97(17) ?
O1 Pr1 O2 2_555 . . 41.0(3) ?
O1 Pr1 O2 2_555 . 5_455 125.67(18) ?
O1 Pr1 O2 2_555 . 7_455 93.16(19) ?
O1 Pr1 O2 2_555 . 7_555 116.1(2) ?
O1 Pr1 O3 2_555 . 2_555 70.91(17) ?
O1 Pr1 O3 2_555 . 6_555 164.45(18) ?
O1 Pr1 O3 2_555 . 8_454 87.9(2) ?
O1 Pr1 O3 2_555 . 8_554 100.90(17) ?
O1 Pr1 O4 2_555 . 2_555 36.7(2) ?
O1 Pr1 O4 2_555 . 6_455 101.64(18) ?
O1 Pr1 O4 2_555 . 6_555 135.9(3) ?
O1 Pr1 O4 2_555 . 8_454 139.2(3) ?
O1 Pr1 O4 2_555 . 8_554 128.37(18) ?
O1 Pr1 O5 2_555 . 1_455 64.26(17) ?
O1 Pr1 O5 2_555 . . 64.4(3) ?
O1 Pr1 O5 2_555 . 7_555 92.96(18) ?
O1 Pr1 O6 2_555 . 2_555 39.98(18) ?
O1 Pr1 O7 2_555 . 2_555 39.0(3) ?
O1 Pr1 O7 2_555 . 2_655 74.55(19) ?
O1 Pr1 O7 2_555 . 8_454 94.8(3) ?
O1 Pr1 O8 2_555 . . 35.16(17) ?
O1 Pr1 O8 2_555 . 5_455 102.22(18) ?
O1 Pr1 O8 2_555 . 7_555 129.95(18) ?
O1 Pr1 O1 6_555 . 8_454 127.02(17) ?
O1 Pr1 O2 6_555 . . 115.3(3) ?
O1 Pr1 O2 6_555 . 5_455 61.51(17) ?
O1 Pr1 O2 6_555 . 7_455 133.47(18) ?
O1 Pr1 O2 6_555 . 7_555 98.2(2) ?
O1 Pr1 O3 6_555 . 2_555 166.09(16) ?
O1 Pr1 O3 6_555 . 6_555 81.43(19) ?
O1 Pr1 O3 6_555 . 8_454 61.0(3) ?
O1 Pr1 O3 6_555 . 8_554 38.15(17) ?
O1 Pr1 O4 6_555 . 2_555 138.42(19) ?
O1 Pr1 O4 6_555 . 6_455 92.12(18) ?
O1 Pr1 O4 6_555 . 6_555 35.5(3) ?
O1 Pr1 O4 6_555 . 8_454 96.2(3) ?
O1 Pr1 O4 6_555 . 8_554 64.68(19) ?
O1 Pr1 O5 6_555 . 1_455 95.41(18) ?
O1 Pr1 O5 6_555 . . 42.4(2) ?
O1 Pr1 O5 6_555 . 7_555 136.03(18) ?
O1 Pr1 O6 6_555 . 2_555 74.89(19) ?
O1 Pr1 O7 6_555 . 2_555 121.7(3) ?
O1 Pr1 O7 6_555 . 2_655 76.26(19) ?
O1 Pr1 O7 6_555 . 8_454 162.3(3) ?
O1 Pr1 O8 6_555 . . 81.12(18) ?
O1 Pr1 O8 6_555 . 5_455 35.48(16) ?
O1 Pr1 O8 6_555 . 7_555 120.07(18) ?
O1 Pr1 O2 8_454 . . 113.8(3) ?
O1 Pr1 O2 8_454 . 5_455 74.79(18) ?
O1 Pr1 O2 8_454 . 7_455 42.4(2) ?
O1 Pr1 O2 8_454 . 7_555 75.8(3) ?
O1 Pr1 O3 8_454 . 2_555 63.79(16) ?
O1 Pr1 O3 8_454 . 6_555 54.98(19) ?
O1 Pr1 O3 8_454 . 8_454 101.2(3) ?
O1 Pr1 O3 8_454 . 8_554 127.24(18) ?
O1 Pr1 O4 8_454 . 2_555 94.15(18) ?
O1 Pr1 O4 8_454 . 6_455 65.18(19) ?
O1 Pr1 O4 8_454 . 6_555 96.1(3) ?
O1 Pr1 O4 8_454 . 8_454 35.4(3) ?
O1 Pr1 O4 8_454 . 8_554 91.05(19) ?
O1 Pr1 O5 8_454 . 1_455 92.88(18) ?
O1 Pr1 O5 8_454 . . 167.6(3) ?
O1 Pr1 O5 8_454 . 7_555 64.22(17) ?
O1 Pr1 O6 8_454 . 2_555 133.18(19) ?
O1 Pr1 O7 8_454 . 2_555 94.6(3) ?
O1 Pr1 O7 8_454 . 2_655 127.6(2) ?
O1 Pr1 O7 8_454 . 8_454 38.8(3) ?
O1 Pr1 O8 8_454 . . 150.23(18) ?
O1 Pr1 O8 8_454 . 5_455 108.79(17) ?
O1 Pr1 O8 8_454 . 7_555 37.84(18) ?
O2 Pr1 O2 . . 5_455 166.6(3) ?
O2 Pr1 O2 . . 7_455 105.2(3) ?
O2 Pr1 O2 . . 7_555 75.6(3) ?
O2 Pr1 O3 . . 2_555 51.6(3) ?
O2 Pr1 O3 . . 6_555 123.7(3) ?
O2 Pr1 O3 . . 8_454 128.7(3) ?
O2 Pr1 O3 . . 8_554 89.0(2) ?
O2 Pr1 O4 . . 2_555 34.8(2) ?
O2 Pr1 O4 . . 6_455 135.4(2) ?
O2 Pr1 O4 . . 6_555 128.8(3) ?
O2 Pr1 O4 . . 8_454 148.2(3) ?
O2 Pr1 O4 . . 8_554 96.8(2) ?
O2 Pr1 O5 . . 1_455 102.1(3) ?
O2 Pr1 O5 . . . 74.1(3) ?
O2 Pr1 O5 . . 7_555 56.0(3) ?
O2 Pr1 O6 . . 2_555 79.7(3) ?
O2 Pr1 O7 . . 2_555 67.6(3) ?
O2 Pr1 O7 . . 2_655 48.3(3) ?
O2 Pr1 O7 . . 8_454 75.3(3) ?
O2 Pr1 O8 . . . 36.5(3) ?
O2 Pr1 O8 . . 5_455 136.0(3) ?
O2 Pr1 O8 . . 7_555 93.9(3) ?
O2 Pr1 O2 5_455 . 7_455 73.74(18) ?
O2 Pr1 O2 5_455 . 7_555 117.4(2) ?
O2 Pr1 O3 5_455 . 2_555 132.37(17) ?
O2 Pr1 O3 5_455 . 6_555 69.50(19) ?
O2 Pr1 O3 5_455 . 8_454 37.9(3) ?
O2 Pr1 O3 5_455 . 8_554 93.66(17) ?
O2 Pr1 O4 5_455 . 2_555 138.39(18) ?
O2 Pr1 O4 5_455 . 6_455 37.01(17) ?
O2 Pr1 O4 5_455 . 6_555 57.2(3) ?
O2 Pr1 O4 5_455 . 8_454 39.4(3) ?
O2 Pr1 O4 5_455 . 8_554 93.21(17) ?
O2 Pr1 O5 5_455 . 1_455 66.30(17) ?
O2 Pr1 O5 5_455 . . 99.4(3) ?
O2 Pr1 O5 5_455 . 7_555 136.16(19) ?
O2 Pr1 O6 5_455 . 2_555 86.88(19) ?
O2 Pr1 O7 5_455 . 2_555 102.3(3) ?
O2 Pr1 O7 5_455 . 2_655 135.49(19) ?
O2 Pr1 O7 5_455 . 8_454 111.5(3) ?
O2 Pr1 O8 5_455 . . 134.0(2) ?
O2 Pr1 O8 5_455 . 5_455 34.00(18) ?
O2 Pr1 O8 5_455 . 7_555 98.80(19) ?
O2 Pr1 O2 7_455 . 7_555 113.8(3) ?
O2 Pr1 O3 7_455 . 2_555 60.09(18) ?
O2 Pr1 O3 7_455 . 6_555 95.0(2) ?
O2 Pr1 O3 7_455 . 8_454 76.3(3) ?
O2 Pr1 O3 7_455 . 8_554 165.02(18) ?
O2 Pr1 O4 7_455 . 2_555 71.68(19) ?
O2 Pr1 O4 7_455 . 6_455 41.5(2) ?
O2 Pr1 O4 7_455 . 6_555 124.1(3) ?
O2 Pr1 O4 7_455 . 8_454 49.4(3) ?
O2 Pr1 O4 7_455 . 8_554 133.3(2) ?
O2 Pr1 O5 7_455 . 1_455 52.9(2) ?
O2 Pr1 O5 7_455 . . 147.3(3) ?
O2 Pr1 O5 7_455 . 7_555 85.5(2) ?
O2 Pr1 O6 7_455 . 2_555 91.4(2) ?
O2 Pr1 O7 7_455 . 2_555 54.9(3) ?
O2 Pr1 O7 7_455 . 2_655 150.2(2) ?
O2 Pr1 O7 7_455 . 8_454 48.5(3) ?
O2 Pr1 O8 7_455 . . 127.68(19) ?
O2 Pr1 O8 7_455 . 5_455 98.59(18) ?
O2 Pr1 O8 7_455 . 7_555 77.0(2) ?
O2 Pr1 O3 7_555 . 2_555 75.1(2) ?
O2 Pr1 O3 7_555 . 6_555 48.3(2) ?
O2 Pr1 O3 7_555 . 8_454 152.1(3) ?
O2 Pr1 O3 7_555 . 8_554 64.4(3) ?
O2 Pr1 O4 7_555 . 2_555 97.5(2) ?
O2 Pr1 O4 7_555 . 6_455 137.3(3) ?
O2 Pr1 O4 7_555 . 6_555 72.7(3) ?
O2 Pr1 O4 7_555 . 8_454 96.4(3) ?
O2 Pr1 O4 7_555 . 8_554 34.3(2) ?
O2 Pr1 O5 7_555 . 1_455 165.9(3) ?
O2 Pr1 O5 7_555 . . 97.9(3) ?
O2 Pr1 O5 7_555 . 7_555 39.1(2) ?
O2 Pr1 O6 7_555 . 2_555 148.4(3) ?
O2 Pr1 O7 7_555 . 2_555 134.1(3) ?
O2 Pr1 O7 7_555 . 2_655 53.0(3) ?
O2 Pr1 O7 7_555 . 8_454 69.9(3) ?
O2 Pr1 O8 7_555 . . 92.2(3) ?
O2 Pr1 O8 7_555 . 5_455 126.7(2) ?
O2 Pr1 O8 7_555 . 7_555 38.1(3) ?
O3 Pr1 O3 2_555 . 6_555 101.95(18) ?
O3 Pr1 O3 2_555 . 8_454 129.2(3) ?
O3 Pr1 O3 2_555 . 8_554 129.65(17) ?
O3 Pr1 O4 2_555 . 2_555 34.35(18) ?
O3 Pr1 O4 2_555 . 6_455 101.08(18) ?
O3 Pr1 O4 2_555 . 6_555 145.4(3) ?
O3 Pr1 O4 2_555 . 8_454 96.6(3) ?
O3 Pr1 O4 2_555 . 8_554 109.37(18) ?
O3 Pr1 O5 2_555 . 1_455 92.47(17) ?
O3 Pr1 O5 2_555 . . 125.5(2) ?
O3 Pr1 O5 2_555 . 7_555 35.93(17) ?
O3 Pr1 O6 2_555 . 2_555 104.36(18) ?
O3 Pr1 O7 2_555 . 2_555 60.8(3) ?
O3 Pr1 O7 2_555 . 2_655 90.08(19) ?
O3 Pr1 O7 2_555 . 8_454 25.2(3) ?
O3 Pr1 O8 2_555 . . 86.94(17) ?
O3 Pr1 O8 2_555 . 5_455 156.20(16) ?
O3 Pr1 O8 2_555 . 7_555 61.61(17) ?
O3 Pr1 O3 6_555 . 8_454 106.8(2) ?
O3 Pr1 O3 6_555 . 8_554 72.60(19) ?
O3 Pr1 O4 6_555 . 2_555 135.6(2) ?
O3 Pr1 O4 6_555 . 6_455 93.2(2) ?
O3 Pr1 O4 6_555 . 6_555 45.9(3) ?
O3 Pr1 O4 6_555 . 8_454 53.8(3) ?
O3 Pr1 O4 6_555 . 8_554 39.7(2) ?
O3 Pr1 O5 6_555 . 1_455 130.84(19) ?
O3 Pr1 O5 6_555 . . 112.8(3) ?
O3 Pr1 O5 6_555 . 7_555 74.54(18) ?
O3 Pr1 O6 6_555 . 2_555 152.55(19) ?
O3 Pr1 O7 6_555 . 2_555 149.4(3) ?
O3 Pr1 O7 6_555 . 2_655 92.0(2) ?
O3 Pr1 O7 6_555 . 8_454 80.9(3) ?
O3 Pr1 O8 6_555 . . 133.25(19) ?
O3 Pr1 O8 6_555 . 5_455 89.63(18) ?
O3 Pr1 O8 6_555 . 7_555 40.39(18) ?
O3 Pr1 O3 8_454 . 8_554 98.9(3) ?
O3 Pr1 O4 8_454 . 2_555 110.4(3) ?
O3 Pr1 O4 8_454 . 6_455 37.5(3) ?
O3 Pr1 O4 8_454 . 6_555 80.1(3) ?
O3 Pr1 O4 8_454 . 8_454 69.9(3) ?
O3 Pr1 O4 8_454 . 8_554 119.6(3) ?
O3 Pr1 O5 8_454 . 1_455 37.6(2) ?
O3 Pr1 O5 8_454 . . 79.3(3) ?
O3 Pr1 O5 8_454 . 7_555 161.8(3) ?
O3 Pr1 O6 8_454 . 2_555 49.1(3) ?
O3 Pr1 O7 8_454 . 2_555 73.5(3) ?
O3 Pr1 O7 8_454 . 2_655 128.9(3) ?
O3 Pr1 O7 8_454 . 8_454 124.8(3) ?
O3 Pr1 O8 8_454 . . 101.7(3) ?
O3 Pr1 O8 8_454 . 5_455 27.2(2) ?
O3 Pr1 O8 8_454 . 7_555 134.3(3) ?
O3 Pr1 O4 8_554 . 2_555 123.04(17) ?
O3 Pr1 O4 8_554 . 6_455 128.84(18) ?
O3 Pr1 O4 8_554 . 6_555 41.0(3) ?
O3 Pr1 O4 8_554 . 8_454 115.7(3) ?
O3 Pr1 O4 8_554 . 8_554 37.4(2) ?
O3 Pr1 O5 8_554 . 1_455 129.74(19) ?
O3 Pr1 O5 8_554 . . 41.2(3) ?
O3 Pr1 O5 8_554 . 7_555 98.80(18) ?
O3 Pr1 O6 8_554 . 2_555 96.0(2) ?
O3 Pr1 O7 8_554 . 2_555 138.0(3) ?
O3 Pr1 O7 8_554 . 2_655 41.84(18) ?
O3 Pr1 O7 8_554 . 8_454 134.1(3) ?
O3 Pr1 O8 8_554 . . 66.98(17) ?
O3 Pr1 O8 8_554 . 5_455 73.53(17) ?
O3 Pr1 O8 8_554 . 7_555 97.48(19) ?
O4 Pr1 O4 2_555 . 6_455 101.74(18) ?
O4 Pr1 O4 2_555 . 6_555 163.6(3) ?
O4 Pr1 O4 2_555 . 8_454 119.9(3) ?
O4 Pr1 O4 2_555 . 8_554 127.53(18) ?
O4 Pr1 O5 2_555 . 1_455 74.58(18) ?
O4 Pr1 O5 2_555 . . 97.3(3) ?
O4 Pr1 O5 2_555 . 7_555 62.54(19) ?
O4 Pr1 O6 2_555 . 2_555 71.7(2) ?
O4 Pr1 O7 2_555 . 2_555 37.5(3) ?
O4 Pr1 O7 2_555 . 2_655 83.1(2) ?
O4 Pr1 O7 2_555 . 8_454 58.2(3) ?
O4 Pr1 O8 2_555 . . 60.00(19) ?
O4 Pr1 O8 2_555 . 5_455 133.46(19) ?
O4 Pr1 O8 2_555 . 7_555 95.30(19) ?
O4 Pr1 O4 6_455 . 6_555 94.2(3) ?
O4 Pr1 O4 6_455 . 8_454 41.1(3) ?
O4 Pr1 O4 6_455 . 8_554 127.28(18) ?
O4 Pr1 O5 6_455 . 1_455 37.66(18) ?
O4 Pr1 O5 6_455 . . 116.7(3) ?
O4 Pr1 O5 6_455 . 7_555 125.02(19) ?
O4 Pr1 O6 6_455 . 2_555 74.2(2) ?
O4 Pr1 O7 6_455 . 2_555 68.2(3) ?
O4 Pr1 O7 6_455 . 2_655 166.4(2) ?
O4 Pr1 O7 6_455 . 8_454 88.7(3) ?
O4 Pr1 O8 6_455 . . 130.4(2) ?
O4 Pr1 O8 6_455 . 5_455 57.09(18) ?
O4 Pr1 O8 6_455 . 7_555 102.00(19) ?
O4 Pr1 O4 6_555 . 8_454 75.0(3) ?
O4 Pr1 O4 6_555 . 8_554 39.6(3) ?
O4 Pr1 O5 6_555 . 1_455 117.6(3) ?
O4 Pr1 O5 6_555 . . 71.7(3) ?
O4 Pr1 O5 6_555 . 7_555 111.0(3) ?
O4 Pr1 O6 6_555 . 2_555 109.6(3) ?
O4 Pr1 O7 6_555 . 2_555 153.0(3) ?
O4 Pr1 O7 6_555 . 2_655 80.5(3) ?
O4 Pr1 O7 6_555 . 8_454 126.8(4) ?
O4 Pr1 O8 6_555 . . 106.4(3) ?
O4 Pr1 O8 6_555 . 5_455 54.0(3) ?
O4 Pr1 O8 6_555 . 7_555 85.1(3) ?
O4 Pr1 O4 8_454 . 8_554 92.4(3) ?
O4 Pr1 O5 8_454 . 1_455 78.2(3) ?
O4 Pr1 O5 8_454 . . 137.7(3) ?
O4 Pr1 O5 8_454 . 7_555 98.4(3) ?
O4 Pr1 O6 8_454 . 2_555 114.8(3) ?
O4 Pr1 O7 8_454 . 2_555 100.7(3) ?
O4 Pr1 O7 8_454 . 2_655 145.8(3) ?
O4 Pr1 O7 8_454 . 8_454 73.1(3) ?
O4 Pr1 O8 8_454 . . 171.3(3) ?
O4 Pr1 O8 8_454 . 5_455 73.4(3) ?
O4 Pr1 O8 8_454 . 7_555 64.6(3) ?
O4 Pr1 O5 8_554 . 1_455 157.19(17) ?
O4 Pr1 O5 8_554 . . 78.2(3) ?
O4 Pr1 O5 8_554 . 7_555 73.44(18) ?
O4 Pr1 O6 8_554 . 2_555 133.4(2) ?
O4 Pr1 O7 8_554 . 2_555 164.4(3) ?
O4 Pr1 O7 8_554 . 2_655 54.0(2) ?
O4 Pr1 O7 8_554 . 8_454 101.1(3) ?
O4 Pr1 O8 8_554 . . 93.89(18) ?
O4 Pr1 O8 8_554 . 5_455 92.87(17) ?
O4 Pr1 O8 8_554 . 7_555 60.58(19) ?
O5 Pr1 O5 1_455 . . 94.8(3) ?
O5 Pr1 O5 1_455 . 7_555 128.12(17) ?
O5 Pr1 O6 1_455 . 2_555 40.7(2) ?
O5 Pr1 O7 1_455 . 2_555 37.0(3) ?
O5 Pr1 O7 1_455 . 2_655 135.2(2) ?
O5 Pr1 O7 1_455 . 8_454 96.0(3) ?
O5 Pr1 O8 1_455 . . 93.78(18) ?
O5 Pr1 O8 1_455 . 5_455 64.62(16) ?
O5 Pr1 O8 1_455 . 7_555 129.71(18) ?
O5 Pr1 O5 . . 7_555 117.4(3) ?
O5 Pr1 O6 . . 2_555 56.0(3) ?
O5 Pr1 O7 . . 2_555 97.4(3) ?
O5 Pr1 O7 . . 2_655 49.7(3) ?
O5 Pr1 O7 . . 8_454 149.0(3) ?
O5 Pr1 O8 . . . 38.7(2) ?
O5 Pr1 O8 . . 5_455 66.2(3) ?
O5 Pr1 O8 . . 7_555 135.5(3) ?
O5 Pr1 O6 7_555 . 2_555 132.68(18) ?
O5 Pr1 O7 7_555 . 2_555 95.9(3) ?
O5 Pr1 O7 7_555 . 2_655 68.5(2) ?
O5 Pr1 O7 7_555 . 8_454 37.0(3) ?
O5 Pr1 O8 7_555 . . 89.16(19) ?
O5 Pr1 O8 7_555 . 5_455 163.98(17) ?
O5 Pr1 O8 7_555 . 7_555 38.08(17) ?
O6 Pr1 O7 2_555 . 2_555 47.3(3) ?
O6 Pr1 O7 2_555 . 2_655 95.6(2) ?
O6 Pr1 O7 2_555 . 8_454 122.1(3) ?
O6 Pr1 O8 2_555 . . 56.5(2) ?
O6 Pr1 O8 2_555 . 5_455 63.00(18) ?
O6 Pr1 O8 2_555 . 7_555 164.95(19) ?
O7 Pr1 O7 2_555 . 2_655 111.8(3) ?
O7 Pr1 O7 2_555 . 8_454 74.9(3) ?
O7 Pr1 O8 2_555 . . 74.2(3) ?
O7 Pr1 O8 2_555 . 5_455 99.1(3) ?
O7 Pr1 O8 2_555 . 7_555 117.6(3) ?
O7 Pr1 O7 2_655 . 8_454 104.5(3) ?
O7 Pr1 O8 2_655 . . 41.7(2) ?
O7 Pr1 O8 2_655 . 5_455 110.45(19) ?
O7 Pr1 O8 2_655 . 7_555 90.1(2) ?
O7 Pr1 O8 8_454 . . 111.5(3) ?
O7 Pr1 O8 8_454 . 5_455 144.0(3) ?
O7 Pr1 O8 8_454 . 7_555 42.8(3) ?
O8 Pr1 O8 . . 5_455 100.27(19) ?
O8 Pr1 O8 . . 7_555 123.92(19) ?
O8 Pr1 O8 5_455 . 7_555 127.63(18) ?
W1 Li1 W1 . . 5_455 123.98(3) ?
W1 Li1 W1 . . 5_555 122.97(3) ?
W1 Li1 W1 . . 7_455 119.10(3) ?
W1 Li1 W1 . . 7_555 118.14(3) ?
W1 Li1 W2 . . 1_455 60.574(17) ?
W1 Li1 W2 . . . 58.904(17) ?
W1 Li1 W2 . . 7_555 85.90(2) ?
W1 Li1 Ba1 . . . 91.87(2) ?
W1 Li1 Pr1 . . . 0 ?
W1 Li1 Pr1 . . 3_565 178.43(3) ?
W1 Li1 Pr1 . . 7_455 57.09(2) ?
W1 Li1 Pr1 . . 7_555 57.14(2) ?
W1 Li1 Li1 . . 3_565 178.43(3) ?
W1 Li1 Li1 . . 7_455 57.09(2) ?
W1 Li1 Li1 . . 7_555 57.14(2) ?
W1 Li1 Li2 . . . 44.0(4) ?
W1 Li1 O1 . . 2_555 23.02(13) ?
W1 Li1 O1 . . 6_555 116.67(13) ?
W1 Li1 O1 . . 8_454 116.29(12) ?
W1 Li1 O2 . . . 19.9(2) ?
W1 Li1 O2 . . 5_455 147.52(13) ?
W1 Li1 O2 . . 7_455 94.03(13) ?
W1 Li1 O2 . . 7_555 95.1(2) ?
W1 Li1 O3 . . 2_555 53.15(11) ?
W1 Li1 O3 . . 6_555 142.64(13) ?
W1 Li1 O3 . . 8_454 110.5(2) ?
W1 Li1 O3 . . 8_554 100.93(11) ?
W1 Li1 O4 . . 2_555 23.43(14) ?
W1 Li1 O4 . . 6_455 116.82(13) ?
W1 Li1 O4 . . 6_555 141.9(2) ?
W1 Li1 O4 . . 8_454 143.1(2) ?
W1 Li1 O4 . . 8_554 115.89(13) ?
W1 Li1 O5 . . 1_455 82.21(12) ?
W1 Li1 O5 . . . 74.5(2) ?
W1 Li1 O5 . . 7_555 70.13(12) ?
W1 Li1 O6 . . 2_555 63.00(13) ?
W1 Li1 O7 . . 2_555 48.7(2) ?
W1 Li1 O7 . . 2_655 64.12(15) ?
W1 Li1 O7 . . 8_454 78.3(2) ?
W1 Li1 O8 . . . 36.61(12) ?
W1 Li1 O8 . . 5_455 124.62(13) ?
W1 Li1 O8 . . 7_555 107.74(12) ?
W1 Li1 W1 5_455 . 5_555 84.01(2) ?
W1 Li1 W1 5_455 . 7_455 62.773(18) ?
W1 Li1 W1 5_455 . 7_555 117.88(2) ?
W1 Li1 W2 5_455 . 1_455 63.480(18) ?
W1 Li1 W2 5_455 . . 119.79(3) ?
W1 Li1 W2 5_455 . 7_555 124.14(3) ?
W1 Li1 Ba1 5_455 . . 57.800(17) ?
W1 Li1 Pr1 5_455 . . 0 ?
W1 Li1 Pr1 5_455 . 3_565 57.58(2) ?
W1 Li1 Pr1 5_455 . 7_455 97.20(3) ?
W1 Li1 Pr1 5_455 . 7_555 178.87(3) ?
W1 Li1 Li1 5_455 . 3_565 57.58(2) ?
W1 Li1 Li1 5_455 . 7_455 97.20(3) ?
W1 Li1 Li1 5_455 . 7_555 178.87(3) ?
W1 Li1 Li2 5_455 . . 92.2(3) ?
W1 Li1 O1 5_455 . 2_555 102.87(13) ?
W1 Li1 O1 5_455 . 6_555 68.53(12) ?
W1 Li1 O1 5_455 . 8_454 83.54(12) ?
W1 Li1 O2 5_455 . . 143.6(2) ?
W1 Li1 O2 5_455 . 5_455 23.62(13) ?
W1 Li1 O2 5_455 . 7_455 65.30(15) ?
W1 Li1 O2 5_455 . 7_555 140.8(2) ?
W1 Li1 O3 5_455 . 2_555 124.30(12) ?
W1 Li1 O3 5_455 . 6_555 92.57(14) ?
W1 Li1 O3 5_455 . 8_454 18.4(2) ?
W1 Li1 O3 5_455 . 8_554 106.04(12) ?
W1 Li1 O4 5_455 . 2_555 117.12(14) ?
W1 Li1 O4 5_455 . 6_455 23.81(14) ?
W1 Li1 O4 5_455 . 6_555 76.9(2) ?
W1 Li1 O4 5_455 . 8_454 51.5(3) ?
W1 Li1 O4 5_455 . 8_554 115.35(13) ?
W1 Li1 O5 5_455 . 1_455 43.08(11) ?
W1 Li1 O5 5_455 . . 95.4(2) ?
W1 Li1 O5 5_455 . 7_555 147.16(13) ?
W1 Li1 O6 5_455 . 2_555 66.05(14) ?
W1 Li1 O7 5_455 . 2_555 79.8(2) ?
W1 Li1 O7 5_455 . 2_655 143.34(15) ?
W1 Li1 O7 5_455 . 8_454 112.1(2) ?
W1 Li1 O8 5_455 . . 120.08(14) ?
W1 Li1 O8 5_455 . 5_455 33.29(11) ?
W1 Li1 O8 5_455 . 7_555 115.99(13) ?
W1 Li1 W1 5_555 . 7_455 117.90(2) ?
W1 Li1 W1 5_555 . 7_555 62.085(18) ?
W1 Li1 W2 5_555 . 1_455 121.01(3) ?
W1 Li1 W2 5_555 . . 64.063(18) ?
W1 Li1 W2 5_555 . 7_555 120.64(3) ?
W1 Li1 Ba1 5_555 . . 60.148(18) ?
W1 Li1 Pr1 5_555 . . 0 ?
W1 Li1 Pr1 5_555 . 3_565 56.66(2) ?
W1 Li1 Pr1 5_555 . 7_455 178.45(3) ?
W1 Li1 Pr1 5_555 . 7_555 95.38(2) ?
W1 Li1 Li1 5_555 . 3_565 56.66(2) ?
W1 Li1 Li1 5_555 . 7_455 178.45(3) ?
W1 Li1 Li1 5_555 . 7_555 95.38(2) ?
W1 Li1 Li2 5_555 . . 93.8(3) ?
W1 Li1 O1 5_555 . 2_555 116.66(13) ?
W1 Li1 O1 5_555 . 6_555 23.04(13) ?
W1 Li1 O1 5_555 . 8_454 115.36(12) ?
W1 Li1 O2 5_555 . . 113.1(2) ?
W1 Li1 O2 5_555 . 5_455 69.42(12) ?
W1 Li1 O2 5_555 . 7_455 141.68(13) ?
W1 Li1 O2 5_555 . 7_555 75.6(2) ?
W1 Li1 O3 5_555 . 2_555 149.75(12) ?
W1 Li1 O3 5_555 . 6_555 62.62(14) ?
W1 Li1 O3 5_555 . 8_454 81.0(2) ?
W1 Li1 O3 5_555 . 8_554 24.36(11) ?
W1 Li1 O4 5_555 . 2_555 146.16(14) ?
W1 Li1 O4 5_555 . 6_455 105.44(13) ?
W1 Li1 O4 5_555 . 6_555 19.7(2) ?
W1 Li1 O4 5_555 . 8_454 93.9(2) ?
W1 Li1 O4 5_555 . 8_554 41.73(14) ?
W1 Li1 O5 5_555 . 1_455 117.47(12) ?
W1 Li1 O5 5_555 . . 52.3(2) ?
W1 Li1 O5 5_555 . 7_555 114.41(12) ?
W1 Li1 O6 5_555 . 2_555 96.68(14) ?
W1 Li1 O7 5_555 . 2_555 144.0(2) ?
W1 Li1 O7 5_555 . 2_655 66.15(15) ?
W1 Li1 O7 5_555 . 8_454 141.1(2) ?
W1 Li1 O8 5_555 . . 86.85(12) ?
W1 Li1 O8 5_555 . 5_455 53.94(11) ?
W1 Li1 O8 5_555 . 7_555 98.36(13) ?
W1 Li1 W1 7_455 . 7_555 88.11(2) ?
W1 Li1 W2 7_455 . 1_455 90.23(2) ?
W1 Li1 W2 7_455 . . 177.25(3) ?
W1 Li1 W2 7_455 . 7_555 61.415(19) ?
W1 Li1 Ba1 7_455 . . 120.45(2) ?
W1 Li1 Pr1 7_455 . . 0 ?
W1 Li1 Pr1 7_455 . 3_565 61.25(2) ?
W1 Li1 Pr1 7_455 . 7_455 62.01(2) ?
W1 Li1 Pr1 7_455 . 7_555 116.81(3) ?
W1 Li1 Li1 7_455 . 3_565 61.25(2) ?
W1 Li1 Li1 7_455 . 7_455 62.01(2) ?
W1 Li1 Li1 7_455 . 7_555 116.81(3) ?
W1 Li1 Li2 7_455 . . 134.88(4) ?
W1 Li1 O1 7_455 . 2_555 120.85(12) ?
W1 Li1 O1 7_455 . 6_555 119.74(12) ?
W1 Li1 O1 7_455 . 8_454 22.55(12) ?
W1 Li1 O2 7_455 . . 125.0(2) ?
W1 Li1 O2 7_455 . 5_455 59.50(13) ?
W1 Li1 O2 7_455 . 7_455 27.70(15) ?
W1 Li1 O2 7_455 . 7_555 97.9(2) ?
W1 Li1 O3 7_455 . 2_555 73.67(11) ?
W1 Li1 O3 7_455 . 6_555 67.97(15) ?
W1 Li1 O3 7_455 . 8_454 79.6(2) ?
W1 Li1 O3 7_455 . 8_554 138.00(12) ?
W1 Li1 O4 7_455 . 2_555 95.75(14) ?
W1 Li1 O4 7_455 . 6_455 42.79(15) ?
W1 Li1 O4 7_455 . 6_555 98.6(2) ?
W1 Li1 O4 7_455 . 8_454 24.4(2) ?
W1 Li1 O4 7_455 . 8_554 107.37(14) ?
W1 Li1 O5 7_455 . 1_455 71.77(13) ?
W1 Li1 O5 7_455 . . 158.0(2) ?
W1 Li1 O5 7_455 . 7_555 84.40(13) ?
W1 Li1 O6 7_455 . 2_555 112.43(15) ?
W1 Li1 O7 7_455 . 2_555 82.4(2) ?
W1 Li1 O7 7_455 . 2_655 150.12(16) ?
W1 Li1 O7 7_455 . 8_454 52.2(2) ?
W1 Li1 O8 7_455 . . 154.88(12) ?
W1 Li1 O8 7_455 . 5_455 92.05(12) ?
W1 Li1 O8 7_455 . 7_555 60.22(13) ?
W1 Li1 W2 7_555 . 1_455 176.90(3) ?
W1 Li1 W2 7_555 . . 91.33(2) ?
W1 Li1 W2 7_555 . 7_555 58.558(19) ?
W1 Li1 Ba1 7_555 . . 122.20(2) ?
W1 Li1 Pr1 7_555 . . 0 ?
W1 Li1 Pr1 7_555 . 3_565 60.29(2) ?
W1 Li1 Pr1 7_555 . 7_455 116.42(3) ?
W1 Li1 Pr1 7_555 . 7_555 61.00(2) ?
W1 Li1 Li1 7_555 . 3_565 60.29(2) ?
W1 Li1 Li1 7_555 . 7_455 116.42(3) ?
W1 Li1 Li1 7_555 . 7_555 61.00(2) ?
W1 Li1 Li2 7_555 . . 136.68(4) ?
W1 Li1 O1 7_555 . 2_555 138.12(12) ?
W1 Li1 O1 7_555 . 6_555 84.94(13) ?
W1 Li1 O1 7_555 . 8_454 69.30(12) ?
W1 Li1 O2 7_555 . . 98.4(2) ?
W1 Li1 O2 7_555 . 5_455 94.31(13) ?
W1 Li1 O2 7_555 . 7_455 111.62(17) ?
W1 Li1 O2 7_555 . 7_555 23.18(19) ?
W1 Li1 O3 7_555 . 2_555 92.25(12) ?
W1 Li1 O3 7_555 . 6_555 26.47(14) ?
W1 Li1 O3 7_555 . 8_454 129.5(2) ?
W1 Li1 O3 7_555 . 8_554 60.33(14) ?
W1 Li1 O4 7_555 . 2_555 119.54(14) ?
W1 Li1 O4 7_555 . 6_455 119.44(14) ?
W1 Li1 O4 7_555 . 6_555 53.4(3) ?
W1 Li1 O4 7_555 . 8_454 79.0(2) ?
W1 Li1 O4 7_555 . 8_554 23.02(14) ?
W1 Li1 O5 7_555 . 1_455 157.07(12) ?
W1 Li1 O5 7_555 . . 100.6(2) ?
W1 Li1 O5 7_555 . 7_555 57.87(12) ?
W1 Li1 O6 7_555 . 2_555 156.37(15) ?
W1 Li1 O7 7_555 . 2_555 153.0(2) ?
W1 Li1 O7 7_555 . 2_655 67.22(15) ?
W1 Li1 O7 7_555 . 8_454 79.3(2) ?
W1 Li1 O8 7_555 . . 108.86(13) ?
W1 Li1 O8 7_555 . 5_455 106.49(12) ?
W1 Li1 O8 7_555 . 7_555 37.67(13) ?
W2 Li1 W2 1_455 . . 90.21(2) ?
W2 Li1 W2 1_455 . 7_555 118.34(3) ?
W2 Li1 Ba1 1_455 . . 60.897(18) ?
W2 Li1 Pr1 1_455 . . 0 ?
W2 Li1 Pr1 1_455 . 3_565 120.99(3) ?
W2 Li1 Pr1 1_455 . 7_455 60.48(2) ?
W2 Li1 Pr1 1_455 . 7_555 117.64(3) ?
W2 Li1 Li1 1_455 . 3_565 120.99(3) ?
W2 Li1 Li1 1_455 . 7_455 60.48(2) ?
W2 Li1 Li1 1_455 . 7_555 117.64(3) ?
W2 Li1 Li2 1_455 . . 44.754(16) ?
W2 Li1 O1 1_455 . 2_555 41.40(12) ?
W2 Li1 O1 1_455 . 6_555 98.16(13) ?
W2 Li1 O1 1_455 . 8_454 108.49(12) ?
W2 Li1 O2 1_455 . . 80.4(2) ?
W2 Li1 O2 1_455 . 5_455 87.10(13) ?
W2 Li1 O2 1_455 . 7_455 66.11(16) ?
W2 Li1 O2 1_455 . 7_555 155.0(2) ?
W2 Li1 O3 1_455 . 2_555 84.77(12) ?
W2 Li1 O3 1_455 . 6_555 153.72(14) ?
W2 Li1 O3 1_455 . 8_454 52.7(2) ?
W2 Li1 O3 1_455 . 8_554 122.38(14) ?
W2 Li1 O4 1_455 . 2_555 58.04(14) ?
W2 Li1 O4 1_455 . 6_455 60.51(14) ?
W2 Li1 O4 1_455 . 6_555 129.5(3) ?
W2 Li1 O4 1_455 . 8_454 100.5(2) ?
W2 Li1 O4 1_455 . 8_554 159.76(15) ?
W2 Li1 O5 1_455 . 1_455 22.90(12) ?
W2 Li1 O5 1_455 . . 81.8(2) ?
W2 Li1 O5 1_455 . 7_555 119.36(12) ?
W2 Li1 O6 1_455 . 2_555 26.39(15) ?
W2 Li1 O7 1_455 . 2_555 24.0(2) ?
W2 Li1 O7 1_455 . 2_655 113.55(15) ?
W2 Li1 O7 1_455 . 8_454 97.6(2) ?
W2 Li1 O8 1_455 . . 71.89(13) ?
W2 Li1 O8 1_455 . 5_455 76.17(12) ?
W2 Li1 O8 1_455 . 7_555 139.37(13) ?
W2 Li1 W2 . . 7_555 116.05(3) ?
W2 Li1 Ba1 . . . 62.048(19) ?
W2 Li1 Pr1 . . . 0 ?
W2 Li1 Pr1 . . 3_565 120.68(3) ?
W2 Li1 Pr1 . . 7_455 115.96(3) ?
W2 Li1 Pr1 . . 7_555 60.65(2) ?
W2 Li1 Li1 . . 3_565 120.68(3) ?
W2 Li1 Li1 . . 7_455 115.96(3) ?
W2 Li1 Li1 . . 7_555 60.65(2) ?
W2 Li1 Li2 . . . 45.458(14) ?
W2 Li1 O1 . . 2_555 58.23(12) ?
W2 Li1 O1 . . 6_555 62.87(12) ?
W2 Li1 O1 . . 8_454 155.46(13) ?
W2 Li1 O2 . . . 52.5(2) ?
W2 Li1 O2 . . 5_455 123.24(13) ?
W2 Li1 O2 . . 7_455 151.28(15) ?
W2 Li1 O2 . . 7_555 80.6(2) ?
W2 Li1 O3 . . 2_555 103.67(11) ?
W2 Li1 O3 . . 6_555 112.29(15) ?
W2 Li1 O3 . . 8_454 102.8(2) ?
W2 Li1 O3 . . 8_554 43.32(12) ?
W2 Li1 O4 . . 2_555 82.18(14) ?
W2 Li1 O4 . . 6_455 139.36(15) ?
W2 Li1 O4 . . 6_555 83.2(2) ?
W2 Li1 O4 . . 8_454 157.8(2) ?
W2 Li1 O4 . . 8_554 72.71(14) ?
W2 Li1 O5 . . 1_455 109.28(13) ?
W2 Li1 O5 . . . 24.7(2) ?
W2 Li1 O5 . . 7_555 93.02(13) ?
W2 Li1 O6 . . 2_555 68.70(15) ?
W2 Li1 O7 . . 2_555 97.0(2) ?
W2 Li1 O7 . . 2_655 27.99(15) ?
W2 Li1 O7 . . 8_454 125.1(2) ?
W2 Li1 O8 . . . 23.66(12) ?
W2 Li1 O8 . . 5_455 90.69(12) ?
W2 Li1 O8 . . 7_555 118.05(13) ?
W2 Li1 Ba1 7_555 . . 177.67(3) ?
W2 Li1 Pr1 7_555 . . 0 ?
W2 Li1 Pr1 7_555 . 3_565 93.06(3) ?
W2 Li1 Pr1 7_555 . 7_455 57.86(2) ?
W2 Li1 Pr1 7_555 . 7_555 55.41(2) ?
W2 Li1 Li1 7_555 . 3_565 93.06(3) ?
W2 Li1 Li1 7_555 . 7_455 57.86(2) ?
W2 Li1 Li1 7_555 . 7_555 55.41(2) ?
W2 Li1 Li2 7_555 . . 129.9(4) ?
W2 Li1 O1 7_555 . 2_555 106.71(13) ?
W2 Li1 O1 7_555 . 6_555 143.40(13) ?
W2 Li1 O1 7_555 . 8_454 41.11(12) ?
W2 Li1 O2 7_555 . . 76.0(2) ?
W2 Li1 O2 7_555 . 5_455 114.74(14) ?
W2 Li1 O2 7_555 . 7_455 66.76(16) ?
W2 Li1 O2 7_555 . 7_555 48.9(2) ?
W2 Li1 O3 7_555 . 2_555 37.09(11) ?
W2 Li1 O3 7_555 . 6_555 64.88(13) ?
W2 Li1 O3 7_555 . 8_454 140.6(2) ?
W2 Li1 O3 7_555 . 8_554 113.26(14) ?
W2 Li1 O4 7_555 . 2_555 71.00(15) ?
W2 Li1 O4 7_555 . 6_455 103.13(15) ?
W2 Li1 O4 7_555 . 6_555 109.3(3) ?
W2 Li1 O4 7_555 . 8_454 75.8(3) ?
W2 Li1 O4 7_555 . 8_554 79.83(14) ?
W2 Li1 O5 7_555 . 1_455 116.99(13) ?
W2 Li1 O5 7_555 . . 140.1(2) ?
W2 Li1 O5 7_555 . 7_555 23.17(13) ?
W2 Li1 O6 7_555 . 2_555 141.11(14) ?
W2 Li1 O7 7_555 . 2_555 94.9(2) ?
W2 Li1 O7 7_555 . 2_655 90.44(15) ?
W2 Li1 O7 7_555 . 8_454 21.4(2) ?
W2 Li1 O8 7_555 . . 111.22(14) ?
W2 Li1 O8 7_555 . 5_455 148.00(13) ?
W2 Li1 O8 7_555 . 7_555 24.53(12) ?
Ba1 Li1 Pr1 . . . 0 ?
Ba1 Li1 Pr1 . . 3_565 89.16(3) ?
Ba1 Li1 Pr1 . . 7_455 121.33(3) ?
Ba1 Li1 Pr1 . . 7_555 122.68(3) ?
Ba1 Li1 Li1 . . 3_565 89.16(3) ?
Ba1 Li1 Li1 . . 7_455 121.33(3) ?
Ba1 Li1 Li1 . . 7_555 122.68(3) ?
Ba1 Li1 Li2 . . . 47.9(4) ?
Ba1 Li1 O1 . . 2_555 71.22(13) ?
Ba1 Li1 O1 . . 6_555 37.60(13) ?
Ba1 Li1 O1 . . 8_454 141.02(12) ?
Ba1 Li1 O2 . . . 101.7(2) ?
Ba1 Li1 O2 . . 5_455 67.57(14) ?
Ba1 Li1 O2 . . 7_455 114.15(16) ?
Ba1 Li1 O2 . . 7_555 130.8(2) ?
Ba1 Li1 O3 . . 2_555 141.17(12) ?
Ba1 Li1 O3 . . 6_555 116.87(14) ?
Ba1 Li1 O3 . . 8_454 41.0(2) ?
Ba1 Li1 O3 . . 8_554 66.48(14) ?
Ba1 Li1 O4 . . 2_555 107.10(15) ?
Ba1 Li1 O4 . . 6_455 78.49(15) ?
Ba1 Li1 O4 . . 6_555 72.1(3) ?
Ba1 Li1 O4 . . 8_454 106.4(3) ?
Ba1 Li1 O4 . . 8_554 100.57(14) ?
Ba1 Li1 O5 . . 1_455 63.28(13) ?
Ba1 Li1 O5 . . . 38.3(2) ?
Ba1 Li1 O5 . . 7_555 154.76(13) ?
Ba1 Li1 O6 . . 2_555 37.51(14) ?
Ba1 Li1 O7 . . 2_555 84.1(2) ?
Ba1 Li1 O7 . . 2_655 87.97(15) ?
Ba1 Li1 O7 . . 8_454 158.3(2) ?
Ba1 Li1 O8 . . . 66.48(14) ?
Ba1 Li1 O8 . . 5_455 34.33(13) ?
Ba1 Li1 O8 . . 7_555 157.10(13) ?
Pr1 Li1 Pr1 . . 3_565 0 ?
Pr1 Li1 Pr1 . . 7_455 0 ?
Pr1 Li1 Pr1 . . 7_555 0 ?
Pr1 Li1 Li1 . . 3_565 0 ?
Pr1 Li1 Li1 . . 7_455 0 ?
Pr1 Li1 Li1 . . 7_555 0 ?
Pr1 Li1 Li2 . . . 0 ?
Pr1 Li1 O1 . . 2_555 0 ?
Pr1 Li1 O1 . . 6_555 0 ?
Pr1 Li1 O1 . . 8_454 0 ?
Pr1 Li1 O2 . . . 0 ?
Pr1 Li1 O2 . . 5_455 0 ?
Pr1 Li1 O2 . . 7_455 0 ?
Pr1 Li1 O2 . . 7_555 0 ?
Pr1 Li1 O3 . . 2_555 0 ?
Pr1 Li1 O3 . . 6_555 0 ?
Pr1 Li1 O3 . . 8_454 0 ?
Pr1 Li1 O3 . . 8_554 0 ?
Pr1 Li1 O4 . . 2_555 0 ?
Pr1 Li1 O4 . . 6_455 0 ?
Pr1 Li1 O4 . . 6_555 0 ?
Pr1 Li1 O4 . . 8_454 0 ?
Pr1 Li1 O4 . . 8_554 0 ?
Pr1 Li1 O5 . . 1_455 0 ?
Pr1 Li1 O5 . . . 0 ?
Pr1 Li1 O5 . . 7_555 0 ?
Pr1 Li1 O6 . . 2_555 0 ?
Pr1 Li1 O7 . . 2_555 0 ?
Pr1 Li1 O7 . . 2_655 0 ?
Pr1 Li1 O7 . . 8_454 0 ?
Pr1 Li1 O8 . . . 0 ?
Pr1 Li1 O8 . . 5_455 0 ?
Pr1 Li1 O8 . . 7_555 0 ?
Pr1 Li1 Pr1 3_565 . 7_455 123.24(3) ?
Pr1 Li1 Pr1 3_565 . 7_555 121.29(3) ?
Pr1 Li1 Li1 3_565 . 3_565 0 ?
Pr1 Li1 Li1 3_565 . 7_455 123.24(3) ?
Pr1 Li1 Li1 3_565 . 7_555 121.29(3) ?
Pr1 Li1 Li2 3_565 . . 137.1(4) ?
Pr1 Li1 O1 3_565 . 2_555 158.41(13) ?
Pr1 Li1 O1 3_565 . 6_555 63.64(13) ?
Pr1 Li1 O1 3_565 . 8_454 63.37(12) ?
Pr1 Li1 O2 3_565 . . 158.6(2) ?
Pr1 Li1 O2 3_565 . 5_455 34.05(13) ?
Pr1 Li1 O2 3_565 . 7_455 86.64(14) ?
Pr1 Li1 O2 3_565 . 7_555 83.3(2) ?
Pr1 Li1 O3 3_565 . 2_555 126.24(11) ?
Pr1 Li1 O3 3_565 . 6_555 35.83(13) ?
Pr1 Li1 O3 3_565 . 8_454 71.0(2) ?
Pr1 Li1 O3 3_565 . 8_554 78.39(12) ?
Pr1 Li1 O4 3_565 . 2_555 156.73(14) ?
Pr1 Li1 O4 3_565 . 6_455 64.56(13) ?
Pr1 Li1 O4 3_565 . 6_555 37.6(2) ?
Pr1 Li1 O4 3_565 . 8_454 37.4(2) ?
Pr1 Li1 O4 3_565 . 8_554 62.73(13) ?
Pr1 Li1 O5 3_565 . 1_455 99.31(12) ?
Pr1 Li1 O5 3_565 . . 105.6(2) ?
Pr1 Li1 O5 3_565 . 7_555 108.52(12) ?
Pr1 Li1 O6 3_565 . 2_555 118.43(13) ?
Pr1 Li1 O7 3_565 . 2_555 132.6(2) ?
Pr1 Li1 O7 3_565 . 2_655 114.74(15) ?
Pr1 Li1 O7 3_565 . 8_454 101.1(2) ?
Pr1 Li1 O8 3_565 . . 143.26(13) ?
Pr1 Li1 O8 3_565 . 5_455 56.62(13) ?
Pr1 Li1 O8 3_565 . 7_555 71.01(12) ?
Pr1 Li1 Pr1 7_455 . 7_555 83.40(3) ?
Pr1 Li1 Li1 7_455 . 3_565 123.24(3) ?
Pr1 Li1 Li1 7_455 . 7_455 0 ?
Pr1 Li1 Li1 7_455 . 7_555 83.40(3) ?
Pr1 Li1 Li2 7_455 . . 87.2(3) ?
Pr1 Li1 O1 7_455 . 2_555 64.06(13) ?
Pr1 Li1 O1 7_455 . 6_555 158.49(13) ?
Pr1 Li1 O1 7_455 . 8_454 63.91(12) ?
Pr1 Li1 O2 7_455 . . 66.4(2) ?
Pr1 Li1 O2 7_455 . 5_455 111.40(12) ?
Pr1 Li1 O2 7_455 . 7_455 38.76(13) ?
Pr1 Li1 O2 7_455 . 7_555 102.8(2) ?
Pr1 Li1 O3 7_455 . 2_555 28.79(12) ?
Pr1 Li1 O3 7_455 . 6_555 116.29(14) ?
Pr1 Li1 O3 7_455 . 8_454 100.4(2) ?
Pr1 Li1 O3 7_455 . 8_554 154.92(12) ?
Pr1 Li1 O4 7_455 . 2_555 33.79(14) ?
Pr1 Li1 O4 7_455 . 6_455 75.58(13) ?
Pr1 Li1 O4 7_455 . 6_555 159.8(3) ?
Pr1 Li1 O4 7_455 . 8_454 86.2(2) ?
Pr1 Li1 O4 7_455 . 8_554 136.72(14) ?
Pr1 Li1 O5 7_455 . 1_455 64.05(12) ?
Pr1 Li1 O5 7_455 . . 128.4(2) ?
Pr1 Li1 O5 7_455 . 7_555 64.07(12) ?
Pr1 Li1 O6 7_455 . 2_555 84.70(14) ?
Pr1 Li1 O7 7_455 . 2_555 37.4(2) ?
Pr1 Li1 O7 7_455 . 2_655 113.08(15) ?
Pr1 Li1 O7 7_455 . 8_454 37.5(2) ?
Pr1 Li1 O8 7_455 . . 93.37(12) ?
Pr1 Li1 O8 7_455 . 5_455 127.48(11) ?
Pr1 Li1 O8 7_455 . 7_555 80.25(13) ?
Pr1 Li1 Li1 7_555 . 3_565 121.29(3) ?
Pr1 Li1 Li1 7_555 . 7_455 83.40(3) ?
Pr1 Li1 Li1 7_555 . 7_555 0 ?
Pr1 Li1 Li2 7_555 . . 88.8(3) ?
Pr1 Li1 O1 7_555 . 2_555 78.26(12) ?
Pr1 Li1 O1 7_555 . 6_555 111.17(12) ?
Pr1 Li1 O1 7_555 . 8_454 95.88(12) ?
Pr1 Li1 O2 7_555 . . 37.5(2) ?
Pr1 Li1 O2 7_555 . 5_455 155.26(13) ?
Pr1 Li1 O2 7_555 . 7_455 114.88(15) ?
Pr1 Li1 O2 7_555 . 7_555 38.1(2) ?
Pr1 Li1 O3 7_555 . 2_555 56.12(12) ?
Pr1 Li1 O3 7_555 . 6_555 86.30(14) ?
Pr1 Li1 O3 7_555 . 8_454 162.4(2) ?
Pr1 Li1 O3 7_555 . 8_554 73.53(12) ?
Pr1 Li1 O4 7_555 . 2_555 63.87(14) ?
Pr1 Li1 O4 7_555 . 6_455 156.31(14) ?
Pr1 Li1 O4 7_555 . 6_555 102.3(2) ?
Pr1 Li1 O4 7_555 . 8_454 127.7(3) ?
Pr1 Li1 O4 7_555 . 8_554 63.66(13) ?
Pr1 Li1 O5 7_555 . 1_455 137.99(12) ?
Pr1 Li1 O5 7_555 . . 84.9(2) ?
Pr1 Li1 O5 7_555 . 7_555 32.47(13) ?
Pr1 Li1 O6 7_555 . 2_555 114.99(14) ?
Pr1 Li1 O7 7_555 . 2_555 101.2(2) ?
Pr1 Li1 O7 7_555 . 2_655 36.71(15) ?
Pr1 Li1 O7 7_555 . 8_454 67.8(2) ?
Pr1 Li1 O8 7_555 . . 60.78(14) ?
Pr1 Li1 O8 7_555 . 5_455 146.50(12) ?
Pr1 Li1 O8 7_555 . 7_555 63.14(13) ?
Li1 Li1 Li1 3_565 . 7_455 123.24(3) ?
Li1 Li1 Li1 3_565 . 7_555 121.29(3) ?
Li1 Li1 Li2 3_565 . . 137.1(4) ?
Li1 Li1 O1 3_565 . 2_555 158.41(13) ?
Li1 Li1 O1 3_565 . 6_555 63.64(13) ?
Li1 Li1 O1 3_565 . 8_454 63.37(12) ?
Li1 Li1 O2 3_565 . . 158.6(2) ?
Li1 Li1 O2 3_565 . 5_455 34.05(13) ?
Li1 Li1 O2 3_565 . 7_455 86.64(14) ?
Li1 Li1 O2 3_565 . 7_555 83.3(2) ?
Li1 Li1 O3 3_565 . 2_555 126.24(11) ?
Li1 Li1 O3 3_565 . 6_555 35.83(13) ?
Li1 Li1 O3 3_565 . 8_454 71.0(2) ?
Li1 Li1 O3 3_565 . 8_554 78.39(12) ?
Li1 Li1 O4 3_565 . 2_555 156.73(14) ?
Li1 Li1 O4 3_565 . 6_455 64.56(13) ?
Li1 Li1 O4 3_565 . 6_555 37.6(2) ?
Li1 Li1 O4 3_565 . 8_454 37.4(2) ?
Li1 Li1 O4 3_565 . 8_554 62.73(13) ?
Li1 Li1 O5 3_565 . 1_455 99.31(12) ?
Li1 Li1 O5 3_565 . . 105.6(2) ?
Li1 Li1 O5 3_565 . 7_555 108.52(12) ?
Li1 Li1 O6 3_565 . 2_555 118.43(13) ?
Li1 Li1 O7 3_565 . 2_555 132.6(2) ?
Li1 Li1 O7 3_565 . 2_655 114.74(15) ?
Li1 Li1 O7 3_565 . 8_454 101.1(2) ?
Li1 Li1 O8 3_565 . . 143.26(13) ?
Li1 Li1 O8 3_565 . 5_455 56.62(13) ?
Li1 Li1 O8 3_565 . 7_555 71.01(12) ?
Li1 Li1 Li1 7_455 . 7_555 83.40(3) ?
Li1 Li1 Li2 7_455 . . 87.2(3) ?
Li1 Li1 O1 7_455 . 2_555 64.06(13) ?
Li1 Li1 O1 7_455 . 6_555 158.49(13) ?
Li1 Li1 O1 7_455 . 8_454 63.91(12) ?
Li1 Li1 O2 7_455 . . 66.4(2) ?
Li1 Li1 O2 7_455 . 5_455 111.40(12) ?
Li1 Li1 O2 7_455 . 7_455 38.76(13) ?
Li1 Li1 O2 7_455 . 7_555 102.8(2) ?
Li1 Li1 O3 7_455 . 2_555 28.79(12) ?
Li1 Li1 O3 7_455 . 6_555 116.29(14) ?
Li1 Li1 O3 7_455 . 8_454 100.4(2) ?
Li1 Li1 O3 7_455 . 8_554 154.92(12) ?
Li1 Li1 O4 7_455 . 2_555 33.79(14) ?
Li1 Li1 O4 7_455 . 6_455 75.58(13) ?
Li1 Li1 O4 7_455 . 6_555 159.8(3) ?
Li1 Li1 O4 7_455 . 8_454 86.2(2) ?
Li1 Li1 O4 7_455 . 8_554 136.72(14) ?
Li1 Li1 O5 7_455 . 1_455 64.05(12) ?
Li1 Li1 O5 7_455 . . 128.4(2) ?
Li1 Li1 O5 7_455 . 7_555 64.07(12) ?
Li1 Li1 O6 7_455 . 2_555 84.70(14) ?
Li1 Li1 O7 7_455 . 2_555 37.4(2) ?
Li1 Li1 O7 7_455 . 2_655 113.08(15) ?
Li1 Li1 O7 7_455 . 8_454 37.5(2) ?
Li1 Li1 O8 7_455 . . 93.37(12) ?
Li1 Li1 O8 7_455 . 5_455 127.48(11) ?
Li1 Li1 O8 7_455 . 7_555 80.25(13) ?
Li1 Li1 Li2 7_555 . . 88.8(3) ?
Li1 Li1 O1 7_555 . 2_555 78.26(12) ?
Li1 Li1 O1 7_555 . 6_555 111.17(12) ?
Li1 Li1 O1 7_555 . 8_454 95.88(12) ?
Li1 Li1 O2 7_555 . . 37.5(2) ?
Li1 Li1 O2 7_555 . 5_455 155.26(13) ?
Li1 Li1 O2 7_555 . 7_455 114.88(15) ?
Li1 Li1 O2 7_555 . 7_555 38.1(2) ?
Li1 Li1 O3 7_555 . 2_555 56.12(12) ?
Li1 Li1 O3 7_555 . 6_555 86.30(14) ?
Li1 Li1 O3 7_555 . 8_454 162.4(2) ?
Li1 Li1 O3 7_555 . 8_554 73.53(12) ?
Li1 Li1 O4 7_555 . 2_555 63.87(14) ?
Li1 Li1 O4 7_555 . 6_455 156.31(14) ?
Li1 Li1 O4 7_555 . 6_555 102.3(2) ?
Li1 Li1 O4 7_555 . 8_454 127.7(3) ?
Li1 Li1 O4 7_555 . 8_554 63.66(13) ?
Li1 Li1 O5 7_555 . 1_455 137.99(12) ?
Li1 Li1 O5 7_555 . . 84.9(2) ?
Li1 Li1 O5 7_555 . 7_555 32.47(13) ?
Li1 Li1 O6 7_555 . 2_555 114.99(14) ?
Li1 Li1 O7 7_555 . 2_555 101.2(2) ?
Li1 Li1 O7 7_555 . 2_655 36.71(15) ?
Li1 Li1 O7 7_555 . 8_454 67.8(2) ?
Li1 Li1 O8 7_555 . . 60.78(14) ?
Li1 Li1 O8 7_555 . 5_455 146.50(12) ?
Li1 Li1 O8 7_555 . 7_555 63.14(13) ?
Li2 Li1 O1 . . 2_555 24.7(4) ?
Li2 Li1 O1 . . 6_555 77.7(4) ?
Li2 Li1 O1 . . 8_454 149.8(2) ?
Li2 Li1 O2 . . . 56.3(4) ?
Li2 Li1 O2 . . 5_455 110.9(4) ?
Li2 Li1 O2 . . 7_455 109.06(19) ?
Li2 Li1 O2 . . 7_555 121.9(3) ?
Li2 Li1 O3 . . 2_555 95.4(4) ?
Li2 Li1 O3 . . 6_555 155.2(2) ?
Li2 Li1 O3 . . 8_454 74.3(4) ?
Li2 Li1 O3 . . 8_554 82.7(2) ?
Li2 Li1 O4 . . 2_555 61.3(4) ?
Li2 Li1 O4 . . 6_455 100.8(2) ?
Li2 Li1 O4 . . 6_555 112.1(4) ?
Li2 Li1 O4 . . 8_454 141.7(3) ?
Li2 Li1 O4 . . 8_554 117.45(16) ?
Li2 Li1 O5 . . 1_455 65.02(16) ?
Li2 Li1 O5 . . . 42.5(3) ?
Li2 Li1 O5 . . 7_555 112.3(4) ?
Li2 Li1 O6 . . 2_555 26.9(3) ?
Li2 Li1 O7 . . 2_555 55.3(3) ?
Li2 Li1 O7 . . 2_655 70.19(19) ?
Li2 Li1 O7 . . 8_454 119.5(4) ?
Li2 Li1 O8 . . . 29.7(2) ?
Li2 Li1 O8 . . 5_455 81.2(4) ?
Li2 Li1 O8 . . 7_555 150.2(4) ?
O1 Li1 O1 2_555 . 6_555 102.35(18) ?
O1 Li1 O1 2_555 . 8_454 127.97(17) ?
O1 Li1 O2 2_555 . . 41.0(3) ?
O1 Li1 O2 2_555 . 5_455 125.67(18) ?
O1 Li1 O2 2_555 . 7_455 93.16(19) ?
O1 Li1 O2 2_555 . 7_555 116.1(2) ?
O1 Li1 O3 2_555 . 2_555 70.91(17) ?
O1 Li1 O3 2_555 . 6_555 164.45(18) ?
O1 Li1 O3 2_555 . 8_454 87.9(2) ?
O1 Li1 O3 2_555 . 8_554 100.90(17) ?
O1 Li1 O4 2_555 . 2_555 36.7(2) ?
O1 Li1 O4 2_555 . 6_455 101.64(18) ?
O1 Li1 O4 2_555 . 6_555 135.9(3) ?
O1 Li1 O4 2_555 . 8_454 139.2(3) ?
O1 Li1 O4 2_555 . 8_554 128.37(18) ?
O1 Li1 O5 2_555 . 1_455 64.26(17) ?
O1 Li1 O5 2_555 . . 64.4(3) ?
O1 Li1 O5 2_555 . 7_555 92.96(18) ?
O1 Li1 O6 2_555 . 2_555 39.98(18) ?
O1 Li1 O7 2_555 . 2_555 39.0(3) ?
O1 Li1 O7 2_555 . 2_655 74.55(19) ?
O1 Li1 O7 2_555 . 8_454 94.8(3) ?
O1 Li1 O8 2_555 . . 35.16(17) ?
O1 Li1 O8 2_555 . 5_455 102.22(18) ?
O1 Li1 O8 2_555 . 7_555 129.95(18) ?
O1 Li1 O1 6_555 . 8_454 127.02(17) ?
O1 Li1 O2 6_555 . . 115.3(3) ?
O1 Li1 O2 6_555 . 5_455 61.51(17) ?
O1 Li1 O2 6_555 . 7_455 133.47(18) ?
O1 Li1 O2 6_555 . 7_555 98.2(2) ?
O1 Li1 O3 6_555 . 2_555 166.09(16) ?
O1 Li1 O3 6_555 . 6_555 81.43(19) ?
O1 Li1 O3 6_555 . 8_454 61.0(3) ?
O1 Li1 O3 6_555 . 8_554 38.15(17) ?
O1 Li1 O4 6_555 . 2_555 138.42(19) ?
O1 Li1 O4 6_555 . 6_455 92.12(18) ?
O1 Li1 O4 6_555 . 6_555 35.5(3) ?
O1 Li1 O4 6_555 . 8_454 96.2(3) ?
O1 Li1 O4 6_555 . 8_554 64.68(19) ?
O1 Li1 O5 6_555 . 1_455 95.41(18) ?
O1 Li1 O5 6_555 . . 42.4(2) ?
O1 Li1 O5 6_555 . 7_555 136.03(18) ?
O1 Li1 O6 6_555 . 2_555 74.89(19) ?
O1 Li1 O7 6_555 . 2_555 121.7(3) ?
O1 Li1 O7 6_555 . 2_655 76.26(19) ?
O1 Li1 O7 6_555 . 8_454 162.3(3) ?
O1 Li1 O8 6_555 . . 81.12(18) ?
O1 Li1 O8 6_555 . 5_455 35.48(16) ?
O1 Li1 O8 6_555 . 7_555 120.07(18) ?
O1 Li1 O2 8_454 . . 113.8(3) ?
O1 Li1 O2 8_454 . 5_455 74.79(18) ?
O1 Li1 O2 8_454 . 7_455 42.4(2) ?
O1 Li1 O2 8_454 . 7_555 75.8(3) ?
O1 Li1 O3 8_454 . 2_555 63.79(16) ?
O1 Li1 O3 8_454 . 6_555 54.98(19) ?
O1 Li1 O3 8_454 . 8_454 101.2(3) ?
O1 Li1 O3 8_454 . 8_554 127.24(18) ?
O1 Li1 O4 8_454 . 2_555 94.15(18) ?
O1 Li1 O4 8_454 . 6_455 65.18(19) ?
O1 Li1 O4 8_454 . 6_555 96.1(3) ?
O1 Li1 O4 8_454 . 8_454 35.4(3) ?
O1 Li1 O4 8_454 . 8_554 91.05(19) ?
O1 Li1 O5 8_454 . 1_455 92.88(18) ?
O1 Li1 O5 8_454 . . 167.6(3) ?
O1 Li1 O5 8_454 . 7_555 64.22(17) ?
O1 Li1 O6 8_454 . 2_555 133.18(19) ?
O1 Li1 O7 8_454 . 2_555 94.6(3) ?
O1 Li1 O7 8_454 . 2_655 127.6(2) ?
O1 Li1 O7 8_454 . 8_454 38.8(3) ?
O1 Li1 O8 8_454 . . 150.23(18) ?
O1 Li1 O8 8_454 . 5_455 108.79(17) ?
O1 Li1 O8 8_454 . 7_555 37.84(18) ?
O2 Li1 O2 . . 5_455 166.6(3) ?
O2 Li1 O2 . . 7_455 105.2(3) ?
O2 Li1 O2 . . 7_555 75.6(3) ?
O2 Li1 O3 . . 2_555 51.6(3) ?
O2 Li1 O3 . . 6_555 123.7(3) ?
O2 Li1 O3 . . 8_454 128.7(3) ?
O2 Li1 O3 . . 8_554 89.0(2) ?
O2 Li1 O4 . . 2_555 34.8(2) ?
O2 Li1 O4 . . 6_455 135.4(2) ?
O2 Li1 O4 . . 6_555 128.8(3) ?
O2 Li1 O4 . . 8_454 148.2(3) ?
O2 Li1 O4 . . 8_554 96.8(2) ?
O2 Li1 O5 . . 1_455 102.1(3) ?
O2 Li1 O5 . . . 74.1(3) ?
O2 Li1 O5 . . 7_555 56.0(3) ?
O2 Li1 O6 . . 2_555 79.7(3) ?
O2 Li1 O7 . . 2_555 67.6(3) ?
O2 Li1 O7 . . 2_655 48.3(3) ?
O2 Li1 O7 . . 8_454 75.3(3) ?
O2 Li1 O8 . . . 36.5(3) ?
O2 Li1 O8 . . 5_455 136.0(3) ?
O2 Li1 O8 . . 7_555 93.9(3) ?
O2 Li1 O2 5_455 . 7_455 73.74(18) ?
O2 Li1 O2 5_455 . 7_555 117.4(2) ?
O2 Li1 O3 5_455 . 2_555 132.37(17) ?
O2 Li1 O3 5_455 . 6_555 69.50(19) ?
O2 Li1 O3 5_455 . 8_454 37.9(3) ?
O2 Li1 O3 5_455 . 8_554 93.66(17) ?
O2 Li1 O4 5_455 . 2_555 138.39(18) ?
O2 Li1 O4 5_455 . 6_455 37.01(17) ?
O2 Li1 O4 5_455 . 6_555 57.2(3) ?
O2 Li1 O4 5_455 . 8_454 39.4(3) ?
O2 Li1 O4 5_455 . 8_554 93.21(17) ?
O2 Li1 O5 5_455 . 1_455 66.30(17) ?
O2 Li1 O5 5_455 . . 99.4(3) ?
O2 Li1 O5 5_455 . 7_555 136.16(19) ?
O2 Li1 O6 5_455 . 2_555 86.88(19) ?
O2 Li1 O7 5_455 . 2_555 102.3(3) ?
O2 Li1 O7 5_455 . 2_655 135.49(19) ?
O2 Li1 O7 5_455 . 8_454 111.5(3) ?
O2 Li1 O8 5_455 . . 134.0(2) ?
O2 Li1 O8 5_455 . 5_455 34.00(18) ?
O2 Li1 O8 5_455 . 7_555 98.80(19) ?
O2 Li1 O2 7_455 . 7_555 113.8(3) ?
O2 Li1 O3 7_455 . 2_555 60.09(18) ?
O2 Li1 O3 7_455 . 6_555 95.0(2) ?
O2 Li1 O3 7_455 . 8_454 76.3(3) ?
O2 Li1 O3 7_455 . 8_554 165.02(18) ?
O2 Li1 O4 7_455 . 2_555 71.68(19) ?
O2 Li1 O4 7_455 . 6_455 41.5(2) ?
O2 Li1 O4 7_455 . 6_555 124.1(3) ?
O2 Li1 O4 7_455 . 8_454 49.4(3) ?
O2 Li1 O4 7_455 . 8_554 133.3(2) ?
O2 Li1 O5 7_455 . 1_455 52.9(2) ?
O2 Li1 O5 7_455 . . 147.3(3) ?
O2 Li1 O5 7_455 . 7_555 85.5(2) ?
O2 Li1 O6 7_455 . 2_555 91.4(2) ?
O2 Li1 O7 7_455 . 2_555 54.9(3) ?
O2 Li1 O7 7_455 . 2_655 150.2(2) ?
O2 Li1 O7 7_455 . 8_454 48.5(3) ?
O2 Li1 O8 7_455 . . 127.68(19) ?
O2 Li1 O8 7_455 . 5_455 98.59(18) ?
O2 Li1 O8 7_455 . 7_555 77.0(2) ?
O2 Li1 O3 7_555 . 2_555 75.1(2) ?
O2 Li1 O3 7_555 . 6_555 48.3(2) ?
O2 Li1 O3 7_555 . 8_454 152.1(3) ?
O2 Li1 O3 7_555 . 8_554 64.4(3) ?
O2 Li1 O4 7_555 . 2_555 97.5(2) ?
O2 Li1 O4 7_555 . 6_455 137.3(3) ?
O2 Li1 O4 7_555 . 6_555 72.7(3) ?
O2 Li1 O4 7_555 . 8_454 96.4(3) ?
O2 Li1 O4 7_555 . 8_554 34.3(2) ?
O2 Li1 O5 7_555 . 1_455 165.9(3) ?
O2 Li1 O5 7_555 . . 97.9(3) ?
O2 Li1 O5 7_555 . 7_555 39.1(2) ?
O2 Li1 O6 7_555 . 2_555 148.4(3) ?
O2 Li1 O7 7_555 . 2_555 134.1(3) ?
O2 Li1 O7 7_555 . 2_655 53.0(3) ?
O2 Li1 O7 7_555 . 8_454 69.9(3) ?
O2 Li1 O8 7_555 . . 92.2(3) ?
O2 Li1 O8 7_555 . 5_455 126.7(2) ?
O2 Li1 O8 7_555 . 7_555 38.1(3) ?
O3 Li1 O3 2_555 . 6_555 101.95(18) ?
O3 Li1 O3 2_555 . 8_454 129.2(3) ?
O3 Li1 O3 2_555 . 8_554 129.65(17) ?
O3 Li1 O4 2_555 . 2_555 34.35(18) ?
O3 Li1 O4 2_555 . 6_455 101.08(18) ?
O3 Li1 O4 2_555 . 6_555 145.4(3) ?
O3 Li1 O4 2_555 . 8_454 96.6(3) ?
O3 Li1 O4 2_555 . 8_554 109.37(18) ?
O3 Li1 O5 2_555 . 1_455 92.47(17) ?
O3 Li1 O5 2_555 . . 125.5(2) ?
O3 Li1 O5 2_555 . 7_555 35.93(17) ?
O3 Li1 O6 2_555 . 2_555 104.36(18) ?
O3 Li1 O7 2_555 . 2_555 60.8(3) ?
O3 Li1 O7 2_555 . 2_655 90.08(19) ?
O3 Li1 O7 2_555 . 8_454 25.2(3) ?
O3 Li1 O8 2_555 . . 86.94(17) ?
O3 Li1 O8 2_555 . 5_455 156.20(16) ?
O3 Li1 O8 2_555 . 7_555 61.61(17) ?
O3 Li1 O3 6_555 . 8_454 106.8(2) ?
O3 Li1 O3 6_555 . 8_554 72.60(19) ?
O3 Li1 O4 6_555 . 2_555 135.6(2) ?
O3 Li1 O4 6_555 . 6_455 93.2(2) ?
O3 Li1 O4 6_555 . 6_555 45.9(3) ?
O3 Li1 O4 6_555 . 8_454 53.8(3) ?
O3 Li1 O4 6_555 . 8_554 39.7(2) ?
O3 Li1 O5 6_555 . 1_455 130.84(19) ?
O3 Li1 O5 6_555 . . 112.8(3) ?
O3 Li1 O5 6_555 . 7_555 74.54(18) ?
O3 Li1 O6 6_555 . 2_555 152.55(19) ?
O3 Li1 O7 6_555 . 2_555 149.4(3) ?
O3 Li1 O7 6_555 . 2_655 92.0(2) ?
O3 Li1 O7 6_555 . 8_454 80.9(3) ?
O3 Li1 O8 6_555 . . 133.25(19) ?
O3 Li1 O8 6_555 . 5_455 89.63(18) ?
O3 Li1 O8 6_555 . 7_555 40.39(18) ?
O3 Li1 O3 8_454 . 8_554 98.9(3) ?
O3 Li1 O4 8_454 . 2_555 110.4(3) ?
O3 Li1 O4 8_454 . 6_455 37.5(3) ?
O3 Li1 O4 8_454 . 6_555 80.1(3) ?
O3 Li1 O4 8_454 . 8_454 69.9(3) ?
O3 Li1 O4 8_454 . 8_554 119.6(3) ?
O3 Li1 O5 8_454 . 1_455 37.6(2) ?
O3 Li1 O5 8_454 . . 79.3(3) ?
O3 Li1 O5 8_454 . 7_555 161.8(3) ?
O3 Li1 O6 8_454 . 2_555 49.1(3) ?
O3 Li1 O7 8_454 . 2_555 73.5(3) ?
O3 Li1 O7 8_454 . 2_655 128.9(3) ?
O3 Li1 O7 8_454 . 8_454 124.8(3) ?
O3 Li1 O8 8_454 . . 101.7(3) ?
O3 Li1 O8 8_454 . 5_455 27.2(2) ?
O3 Li1 O8 8_454 . 7_555 134.3(3) ?
O3 Li1 O4 8_554 . 2_555 123.04(17) ?
O3 Li1 O4 8_554 . 6_455 128.84(18) ?
O3 Li1 O4 8_554 . 6_555 41.0(3) ?
O3 Li1 O4 8_554 . 8_454 115.7(3) ?
O3 Li1 O4 8_554 . 8_554 37.4(2) ?
O3 Li1 O5 8_554 . 1_455 129.74(19) ?
O3 Li1 O5 8_554 . . 41.2(3) ?
O3 Li1 O5 8_554 . 7_555 98.80(18) ?
O3 Li1 O6 8_554 . 2_555 96.0(2) ?
O3 Li1 O7 8_554 . 2_555 138.0(3) ?
O3 Li1 O7 8_554 . 2_655 41.84(18) ?
O3 Li1 O7 8_554 . 8_454 134.1(3) ?
O3 Li1 O8 8_554 . . 66.98(17) ?
O3 Li1 O8 8_554 . 5_455 73.53(17) ?
O3 Li1 O8 8_554 . 7_555 97.48(19) ?
O4 Li1 O4 2_555 . 6_455 101.74(18) ?
O4 Li1 O4 2_555 . 6_555 163.6(3) ?
O4 Li1 O4 2_555 . 8_454 119.9(3) ?
O4 Li1 O4 2_555 . 8_554 127.53(18) ?
O4 Li1 O5 2_555 . 1_455 74.58(18) ?
O4 Li1 O5 2_555 . . 97.3(3) ?
O4 Li1 O5 2_555 . 7_555 62.54(19) ?
O4 Li1 O6 2_555 . 2_555 71.7(2) ?
O4 Li1 O7 2_555 . 2_555 37.5(3) ?
O4 Li1 O7 2_555 . 2_655 83.1(2) ?
O4 Li1 O7 2_555 . 8_454 58.2(3) ?
O4 Li1 O8 2_555 . . 60.00(19) ?
O4 Li1 O8 2_555 . 5_455 133.46(19) ?
O4 Li1 O8 2_555 . 7_555 95.30(19) ?
O4 Li1 O4 6_455 . 6_555 94.2(3) ?
O4 Li1 O4 6_455 . 8_454 41.1(3) ?
O4 Li1 O4 6_455 . 8_554 127.28(18) ?
O4 Li1 O5 6_455 . 1_455 37.66(18) ?
O4 Li1 O5 6_455 . . 116.7(3) ?
O4 Li1 O5 6_455 . 7_555 125.02(19) ?
O4 Li1 O6 6_455 . 2_555 74.2(2) ?
O4 Li1 O7 6_455 . 2_555 68.2(3) ?
O4 Li1 O7 6_455 . 2_655 166.4(2) ?
O4 Li1 O7 6_455 . 8_454 88.7(3) ?
O4 Li1 O8 6_455 . . 130.4(2) ?
O4 Li1 O8 6_455 . 5_455 57.09(18) ?
O4 Li1 O8 6_455 . 7_555 102.00(19) ?
O4 Li1 O4 6_555 . 8_454 75.0(3) ?
O4 Li1 O4 6_555 . 8_554 39.6(3) ?
O4 Li1 O5 6_555 . 1_455 117.6(3) ?
O4 Li1 O5 6_555 . . 71.7(3) ?
O4 Li1 O5 6_555 . 7_555 111.0(3) ?
O4 Li1 O6 6_555 . 2_555 109.6(3) ?
O4 Li1 O7 6_555 . 2_555 153.0(3) ?
O4 Li1 O7 6_555 . 2_655 80.5(3) ?
O4 Li1 O7 6_555 . 8_454 126.8(4) ?
O4 Li1 O8 6_555 . . 106.4(3) ?
O4 Li1 O8 6_555 . 5_455 54.0(3) ?
O4 Li1 O8 6_555 . 7_555 85.1(3) ?
O4 Li1 O4 8_454 . 8_554 92.4(3) ?
O4 Li1 O5 8_454 . 1_455 78.2(3) ?
O4 Li1 O5 8_454 . . 137.7(3) ?
O4 Li1 O5 8_454 . 7_555 98.4(3) ?
O4 Li1 O6 8_454 . 2_555 114.8(3) ?
O4 Li1 O7 8_454 . 2_555 100.7(3) ?
O4 Li1 O7 8_454 . 2_655 145.8(3) ?
O4 Li1 O7 8_454 . 8_454 73.1(3) ?
O4 Li1 O8 8_454 . . 171.3(3) ?
O4 Li1 O8 8_454 . 5_455 73.4(3) ?
O4 Li1 O8 8_454 . 7_555 64.6(3) ?
O4 Li1 O5 8_554 . 1_455 157.19(17) ?
O4 Li1 O5 8_554 . . 78.2(3) ?
O4 Li1 O5 8_554 . 7_555 73.44(18) ?
O4 Li1 O6 8_554 . 2_555 133.4(2) ?
O4 Li1 O7 8_554 . 2_555 164.4(3) ?
O4 Li1 O7 8_554 . 2_655 54.0(2) ?
O4 Li1 O7 8_554 . 8_454 101.1(3) ?
O4 Li1 O8 8_554 . . 93.89(18) ?
O4 Li1 O8 8_554 . 5_455 92.87(17) ?
O4 Li1 O8 8_554 . 7_555 60.58(19) ?
O5 Li1 O5 1_455 . . 94.8(3) ?
O5 Li1 O5 1_455 . 7_555 128.12(17) ?
O5 Li1 O6 1_455 . 2_555 40.7(2) ?
O5 Li1 O7 1_455 . 2_555 37.0(3) ?
O5 Li1 O7 1_455 . 2_655 135.2(2) ?
O5 Li1 O7 1_455 . 8_454 96.0(3) ?
O5 Li1 O8 1_455 . . 93.78(18) ?
O5 Li1 O8 1_455 . 5_455 64.62(16) ?
O5 Li1 O8 1_455 . 7_555 129.71(18) ?
O5 Li1 O5 . . 7_555 117.4(3) ?
O5 Li1 O6 . . 2_555 56.0(3) ?
O5 Li1 O7 . . 2_555 97.4(3) ?
O5 Li1 O7 . . 2_655 49.7(3) ?
O5 Li1 O7 . . 8_454 149.0(3) ?
O5 Li1 O8 . . . 38.7(2) ?
O5 Li1 O8 . . 5_455 66.2(3) ?
O5 Li1 O8 . . 7_555 135.5(3) ?
O5 Li1 O6 7_555 . 2_555 132.68(18) ?
O5 Li1 O7 7_555 . 2_555 95.9(3) ?
O5 Li1 O7 7_555 . 2_655 68.5(2) ?
O5 Li1 O7 7_555 . 8_454 37.0(3) ?
O5 Li1 O8 7_555 . . 89.16(19) ?
O5 Li1 O8 7_555 . 5_455 163.98(17) ?
O5 Li1 O8 7_555 . 7_555 38.08(17) ?
O6 Li1 O7 2_555 . 2_555 47.3(3) ?
O6 Li1 O7 2_555 . 2_655 95.6(2) ?
O6 Li1 O7 2_555 . 8_454 122.1(3) ?
O6 Li1 O8 2_555 . . 56.5(2) ?
O6 Li1 O8 2_555 . 5_455 63.00(18) ?
O6 Li1 O8 2_555 . 7_555 164.95(19) ?
O7 Li1 O7 2_555 . 2_655 111.8(3) ?
O7 Li1 O7 2_555 . 8_454 74.9(3) ?
O7 Li1 O8 2_555 . . 74.2(3) ?
O7 Li1 O8 2_555 . 5_455 99.1(3) ?
O7 Li1 O8 2_555 . 7_555 117.6(3) ?
O7 Li1 O7 2_655 . 8_454 104.5(3) ?
O7 Li1 O8 2_655 . . 41.7(2) ?
O7 Li1 O8 2_655 . 5_455 110.45(19) ?
O7 Li1 O8 2_655 . 7_555 90.1(2) ?
O7 Li1 O8 8_454 . . 111.5(3) ?
O7 Li1 O8 8_454 . 5_455 144.0(3) ?
O7 Li1 O8 8_454 . 7_555 42.8(3) ?
O8 Li1 O8 . . 5_455 100.27(19) ?
O8 Li1 O8 . . 7_555 123.92(19) ?
O8 Li1 O8 5_455 . 7_555 127.63(18) ?
W1 Li2 W1 . . 2_555 125.8(11) ?
W1 Li2 W2 . . 1_455 71.18(7) ?
W1 Li2 W2 . . . 67.74(6) ?
W1 Li2 W2 . . 2_555 130.8(2) ?
W1 Li2 W2 . . 2_655 126.91(19) ?
W1 Li2 Ba1 . . . 117.1(6) ?
W1 Li2 Ba1 . . 5_445 72.6(5) ?
W1 Li2 Ba1 . . 5_545 69.3(5) ?
W1 Li2 Pr1 . . . 55.42(17) ?
W1 Li2 Pr1 . . 2_555 178.4(8) ?
W1 Li2 Li1 . . . 55.42(17) ?
W1 Li2 Li1 . . 2_555 178.4(8) ?
W1 Li2 O1 . . 1_455 100.6(4) ?
W1 Li2 O1 . . . 111.1(13) ?
W1 Li2 O1 . . 2_555 25.0(3) ?
W1 Li2 O1 . . 2_655 66.2(2) ?
W1 Li2 O2 . . . 26.82(13) ?
W1 Li2 O2 . . 2_555 149.1(10) ?
W1 Li2 O3 . . 3_556 106.7(9) ?
W1 Li2 O3 . . 7_556 148.6(6) ?
W1 Li2 O3 . . 4_554 24.5(2) ?
W1 Li2 O3 . . 8_454 80.9(3) ?
W1 Li2 O4 . . . 123.9(9) ?
W1 Li2 O4 . . 2_555 16.72(14) ?
W1 Li2 O5 . . 1_455 81.60(16) ?
W1 Li2 O5 . . . 74.1(2) ?
W1 Li2 O5 . . 5_445 39.5(4) ?
W1 Li2 O5 . . 2_555 151.2(5) ?
W1 Li2 O5 . . 2_655 123.84(13) ?
W1 Li2 O5 . . 6_545 89.2(7) ?
W1 Li2 O6 . . 1_455 110.15(15) ?
W1 Li2 O6 . . . 124.9(4) ?
W1 Li2 O6 . . 2_555 93.4(3) ?
W1 Li2 O6 . . 2_655 89.03(14) ?
W1 Li2 O7 . . . 148.4(5) ?
W1 Li2 O7 . . 2_555 47.74(14) ?
W1 Li2 O8 . . 1_455 69.6(3) ?
W1 Li2 O8 . . . 51.1(4) ?
W1 Li2 O8 . . 2_555 117.0(9) ?
W1 Li2 O8 . . 2_655 103.7(5) ?
W1 Li2 W2 2_555 . 1_455 126.91(19) ?
W1 Li2 W2 2_555 . . 130.8(2) ?
W1 Li2 W2 2_555 . 2_555 67.74(6) ?
W1 Li2 W2 2_555 . 2_655 71.18(7) ?
W1 Li2 Ba1 2_555 . . 117.1(6) ?
W1 Li2 Ba1 2_555 . 5_445 69.3(5) ?
W1 Li2 Ba1 2_555 . 5_545 72.6(5) ?
W1 Li2 Pr1 2_555 . . 178.4(8) ?
W1 Li2 Pr1 2_555 . 2_555 55.42(17) ?
W1 Li2 Li1 2_555 . . 178.4(8) ?
W1 Li2 Li1 2_555 . 2_555 55.42(17) ?
W1 Li2 O1 2_555 . 1_455 66.2(2) ?
W1 Li2 O1 2_555 . . 25.0(3) ?
W1 Li2 O1 2_555 . 2_555 111.1(13) ?
W1 Li2 O1 2_555 . 2_655 100.6(4) ?
W1 Li2 O2 2_555 . . 149.1(10) ?
W1 Li2 O2 2_555 . 2_555 26.82(13) ?
W1 Li2 O3 2_555 . 3_556 24.5(2) ?
W1 Li2 O3 2_555 . 7_556 80.9(3) ?
W1 Li2 O3 2_555 . 4_554 106.7(9) ?
W1 Li2 O3 2_555 . 8_454 148.6(6) ?
W1 Li2 O4 2_555 . . 16.72(14) ?
W1 Li2 O4 2_555 . 2_555 123.9(9) ?
W1 Li2 O5 2_555 . 1_455 123.84(13) ?
W1 Li2 O5 2_555 . . 151.2(5) ?
W1 Li2 O5 2_555 . 5_445 89.2(7) ?
W1 Li2 O5 2_555 . 2_555 74.1(2) ?
W1 Li2 O5 2_555 . 2_655 81.60(16) ?
W1 Li2 O5 2_555 . 6_545 39.5(4) ?
W1 Li2 O6 2_555 . 1_455 89.03(14) ?
W1 Li2 O6 2_555 . . 93.4(3) ?
W1 Li2 O6 2_555 . 2_555 124.9(4) ?
W1 Li2 O6 2_555 . 2_655 110.15(15) ?
W1 Li2 O7 2_555 . . 47.74(14) ?
W1 Li2 O7 2_555 . 2_555 148.4(5) ?
W1 Li2 O8 2_555 . 1_455 103.7(5) ?
W1 Li2 O8 2_555 . . 117.0(9) ?
W1 Li2 O8 2_555 . 2_555 51.1(4) ?
W1 Li2 O8 2_555 . 2_655 69.6(3) ?
W2 Li2 W2 1_455 . . 102.2(5) ?
W2 Li2 W2 1_455 . 2_555 66.7(3) ?
W2 Li2 W2 1_455 . 2_655 144.4(12) ?
W2 Li2 Ba1 1_455 . . 72.2(6) ?
W2 Li2 Ba1 1_455 . 5_445 71.1(2) ?
W2 Li2 Ba1 1_455 . 5_545 139.5(7) ?
W2 Li2 Pr1 1_455 . . 52.1(2) ?
W2 Li2 Pr1 1_455 . 2_555 109.0(6) ?
W2 Li2 Li1 1_455 . . 52.1(2) ?
W2 Li2 Li1 1_455 . 2_555 109.0(6) ?
W2 Li2 O1 1_455 . 1_455 61.03(14) ?
W2 Li2 O1 1_455 . . 147.5(8) ?
W2 Li2 O1 1_455 . 2_555 61.5(3) ?
W2 Li2 O1 1_455 . 2_655 129.15(13) ?
W2 Li2 O2 1_455 . . 69.17(16) ?
W2 Li2 O2 1_455 . 2_555 112.2(3) ?
W2 Li2 O3 1_455 . 3_556 109.3(4) ?
W2 Li2 O3 1_455 . 7_556 107.9(8) ?
W2 Li2 O3 1_455 . 4_554 95.0(3) ?
W2 Li2 O3 1_455 . 8_454 39.3(3) ?
W2 Li2 O4 1_455 . . 143.6(3) ?
W2 Li2 O4 1_455 . 2_555 57.5(2) ?
W2 Li2 O5 1_455 . 1_455 11.0(2) ?
W2 Li2 O5 1_455 . . 76.5(5) ?
W2 Li2 O5 1_455 . 5_445 79.7(4) ?
W2 Li2 O5 1_455 . 2_555 80.2(5) ?
W2 Li2 O5 1_455 . 2_655 134.9(10) ?
W2 Li2 O5 1_455 . 6_545 134.8(8) ?
W2 Li2 O6 1_455 . 1_455 42.9(2) ?
W2 Li2 O6 1_455 . . 117.7(13) ?
W2 Li2 O6 1_455 . 2_555 27.4(3) ?
W2 Li2 O6 1_455 . 2_655 120.8(7) ?
W2 Li2 O7 1_455 . . 140.0(8) ?
W2 Li2 O7 1_455 . 2_555 27.64(15) ?
W2 Li2 O8 1_455 . 1_455 28.26(15) ?
W2 Li2 O8 1_455 . . 111.0(3) ?
W2 Li2 O8 1_455 . 2_555 76.0(3) ?
W2 Li2 O8 1_455 . 2_655 162.9(7) ?
W2 Li2 W2 . . 2_555 144.8(12) ?
W2 Li2 W2 . . 2_655 66.7(3) ?
W2 Li2 Ba1 . . . 72.4(6) ?
W2 Li2 Ba1 . . 5_445 139.6(7) ?
W2 Li2 Ba1 . . 5_545 70.8(2) ?
W2 Li2 Pr1 . . . 50.1(2) ?
W2 Li2 Pr1 . . 2_555 110.8(6) ?
W2 Li2 Li1 . . . 50.1(2) ?
W2 Li2 Li1 . . 2_555 110.8(6) ?
W2 Li2 O1 . . 1_455 162.7(2) ?
W2 Li2 O1 . . . 108.5(3) ?
W2 Li2 O1 . . 2_555 92.6(3) ?
W2 Li2 O1 . . 2_655 35.98(19) ?
W2 Li2 O2 . . . 46.04(14) ?
W2 Li2 O2 . . 2_555 135.8(4) ?
W2 Li2 O3 . . 3_556 144.2(7) ?
W2 Li2 O3 . . 7_556 82.3(6) ?
W2 Li2 O3 . . 4_554 66.5(3) ?
W2 Li2 O3 . . 8_454 70.9(5) ?
W2 Li2 O4 . . . 114.1(2) ?
W2 Li2 O4 . . 2_555 81.74(19) ?
W2 Li2 O5 . . 1_455 103.9(5) ?
W2 Li2 O5 . . . 30.4(2) ?
W2 Li2 O5 . . 5_445 102.8(5) ?
W2 Li2 O5 . . 2_555 117.5(10) ?
W2 Li2 O5 . . 2_655 59.1(3) ?
W2 Li2 O5 . . 6_545 107.4(5) ?
W2 Li2 O6 . . 1_455 134.3(9) ?
W2 Li2 O6 . . . 57.2(4) ?
W2 Li2 O6 . . 2_555 97.1(9) ?
W2 Li2 O6 . . 2_655 23.75(17) ?
W2 Li2 O7 . . . 94.3(3) ?
W2 Li2 O7 . . 2_555 78.8(3) ?
W2 Li2 O8 . . 1_455 123.7(3) ?
W2 Li2 O8 . . . 28.6(4) ?
W2 Li2 O8 . . 2_555 173.4(15) ?
W2 Li2 O8 . . 2_655 61.26(17) ?
W2 Li2 W2 2_555 . 2_655 102.2(5) ?
W2 Li2 Ba1 2_555 . . 72.4(6) ?
W2 Li2 Ba1 2_555 . 5_445 70.8(2) ?
W2 Li2 Ba1 2_555 . 5_545 139.6(7) ?
W2 Li2 Pr1 2_555 . . 110.8(6) ?
W2 Li2 Pr1 2_555 . 2_555 50.1(2) ?
W2 Li2 Li1 2_555 . . 110.8(6) ?
W2 Li2 Li1 2_555 . 2_555 50.1(2) ?
W2 Li2 O1 2_555 . 1_455 35.98(19) ?
W2 Li2 O1 2_555 . . 92.6(3) ?
W2 Li2 O1 2_555 . 2_555 108.5(3) ?
W2 Li2 O1 2_555 . 2_655 162.7(2) ?
W2 Li2 O2 2_555 . . 135.8(4) ?
W2 Li2 O2 2_555 . 2_555 46.04(14) ?
W2 Li2 O3 2_555 . 3_556 66.5(3) ?
W2 Li2 O3 2_555 . 7_556 70.9(5) ?
W2 Li2 O3 2_555 . 4_554 144.2(7) ?
W2 Li2 O3 2_555 . 8_454 82.3(6) ?
W2 Li2 O4 2_555 . . 81.74(19) ?
W2 Li2 O4 2_555 . 2_555 114.1(2) ?
W2 Li2 O5 2_555 . 1_455 59.1(3) ?
W2 Li2 O5 2_555 . . 117.5(10) ?
W2 Li2 O5 2_555 . 5_445 107.4(5) ?
W2 Li2 O5 2_555 . 2_555 30.4(2) ?
W2 Li2 O5 2_555 . 2_655 103.9(5) ?
W2 Li2 O5 2_555 . 6_545 102.8(5) ?
W2 Li2 O6 2_555 . 1_455 23.75(17) ?
W2 Li2 O6 2_555 . . 97.1(9) ?
W2 Li2 O6 2_555 . 2_555 57.2(4) ?
W2 Li2 O6 2_555 . 2_655 134.3(9) ?
W2 Li2 O7 2_555 . . 78.8(3) ?
W2 Li2 O7 2_555 . 2_555 94.3(3) ?
W2 Li2 O8 2_555 . 1_455 61.26(17) ?
W2 Li2 O8 2_555 . . 173.4(15) ?
W2 Li2 O8 2_555 . 2_555 28.6(4) ?
W2 Li2 O8 2_555 . 2_655 123.7(3) ?
W2 Li2 Ba1 2_655 . . 72.2(6) ?
W2 Li2 Ba1 2_655 . 5_445 139.5(7) ?
W2 Li2 Ba1 2_655 . 5_545 71.1(2) ?
W2 Li2 Pr1 2_655 . . 109.0(6) ?
W2 Li2 Pr1 2_655 . 2_555 52.1(2) ?
W2 Li2 Li1 2_655 . . 109.0(6) ?
W2 Li2 Li1 2_655 . 2_555 52.1(2) ?
W2 Li2 O1 2_655 . 1_455 129.15(13) ?
W2 Li2 O1 2_655 . . 61.5(3) ?
W2 Li2 O1 2_655 . 2_555 147.5(8) ?
W2 Li2 O1 2_655 . 2_655 61.03(14) ?
W2 Li2 O2 2_655 . . 112.2(3) ?
W2 Li2 O2 2_655 . 2_555 69.17(16) ?
W2 Li2 O3 2_655 . 3_556 95.0(3) ?
W2 Li2 O3 2_655 . 7_556 39.3(3) ?
W2 Li2 O3 2_655 . 4_554 109.3(4) ?
W2 Li2 O3 2_655 . 8_454 107.9(8) ?
W2 Li2 O4 2_655 . . 57.5(2) ?
W2 Li2 O4 2_655 . 2_555 143.6(3) ?
W2 Li2 O5 2_655 . 1_455 134.9(10) ?
W2 Li2 O5 2_655 . . 80.2(5) ?
W2 Li2 O5 2_655 . 5_445 134.8(8) ?
W2 Li2 O5 2_655 . 2_555 76.5(5) ?
W2 Li2 O5 2_655 . 2_655 11.0(2) ?
W2 Li2 O5 2_655 . 6_545 79.7(4) ?
W2 Li2 O6 2_655 . 1_455 120.8(7) ?
W2 Li2 O6 2_655 . . 27.4(3) ?
W2 Li2 O6 2_655 . 2_555 117.7(13) ?
W2 Li2 O6 2_655 . 2_655 42.9(2) ?
W2 Li2 O7 2_655 . . 27.64(15) ?
W2 Li2 O7 2_655 . 2_555 140.0(8) ?
W2 Li2 O8 2_655 . 1_455 162.9(7) ?
W2 Li2 O8 2_655 . . 76.0(3) ?
W2 Li2 O8 2_655 . 2_555 111.0(3) ?
W2 Li2 O8 2_655 . 2_655 28.26(15) ?
Ba1 Li2 Ba1 . . 5_445 135.7(4) ?
Ba1 Li2 Ba1 . . 5_545 135.7(4) ?
Ba1 Li2 Pr1 . . . 61.7(4) ?
Ba1 Li2 Pr1 . . 2_555 61.7(4) ?
Ba1 Li2 Li1 . . . 61.7(4) ?
Ba1 Li2 Li1 . . 2_555 61.7(4) ?
Ba1 Li2 O1 . . 1_455 103.9(4) ?
Ba1 Li2 O1 . . . 126.9(9) ?
Ba1 Li2 O1 . . 2_555 126.9(9) ?
Ba1 Li2 O1 . . 2_655 103.9(4) ?
Ba1 Li2 O2 . . . 92.1(5) ?
Ba1 Li2 O2 . . 2_555 92.1(5) ?
Ba1 Li2 O3 . . 3_556 133.1(4) ?
Ba1 Li2 O3 . . 7_556 40.3(3) ?
Ba1 Li2 O3 . . 4_554 133.1(4) ?
Ba1 Li2 O3 . . 8_454 40.3(3) ?
Ba1 Li2 O4 . . . 116.0(4) ?
Ba1 Li2 O4 . . 2_555 116.0(4) ?
Ba1 Li2 O5 . . 1_455 63.2(4) ?
Ba1 Li2 O5 . . . 48.6(5) ?
Ba1 Li2 O5 . . 5_445 149.5(2) ?
Ba1 Li2 O5 . . 2_555 48.6(5) ?
Ba1 Li2 O5 . . 2_655 63.2(4) ?
Ba1 Li2 O5 . . 6_545 149.5(2) ?
Ba1 Li2 O6 . . 1_455 68.9(5) ?
Ba1 Li2 O6 . . . 46.1(7) ?
Ba1 Li2 O6 . . 2_555 46.1(7) ?
Ba1 Li2 O6 . . 2_655 68.9(5) ?
Ba1 Li2 O7 . . . 78.7(5) ?
Ba1 Li2 O7 . . 2_555 78.7(5) ?
Ba1 Li2 O8 . . 1_455 97.1(6) ?
Ba1 Li2 O8 . . . 101.0(9) ?
Ba1 Li2 O8 . . 2_555 101.0(9) ?
Ba1 Li2 O8 . . 2_655 97.1(6) ?
Ba1 Li2 Ba1 5_445 . 5_545 88.6(8) ?
Ba1 Li2 Pr1 5_445 . . 110.76(13) ?
Ba1 Li2 Pr1 5_445 . 2_555 108.96(12) ?
Ba1 Li2 Li1 5_445 . . 110.76(13) ?
Ba1 Li2 Li1 5_445 . 2_555 108.96(12) ?
Ba1 Li2 O1 5_445 . 1_455 35.03(12) ?
Ba1 Li2 O1 5_445 . . 78.7(9) ?
Ba1 Li2 O1 5_445 . 2_555 48.4(6) ?
Ba1 Li2 O1 5_445 . 2_655 118.3(8) ?
Ba1 Li2 O2 5_445 . . 97.3(5) ?
Ba1 Li2 O2 5_445 . 2_555 79.6(4) ?
Ba1 Li2 O3 5_445 . 3_556 45.0(3) ?
Ba1 Li2 O3 5_445 . 7_556 138.07(16) ?
Ba1 Li2 O3 5_445 . 4_554 74.3(6) ?
Ba1 Li2 O3 5_445 . 8_454 110.40(15) ?
Ba1 Li2 O4 5_445 . . 82.0(5) ?
Ba1 Li2 O4 5_445 . 2_555 60.7(3) ?
Ba1 Li2 O5 5_445 . 1_455 77.08(11) ?
Ba1 Li2 O5 5_445 . . 139.3(2) ?
Ba1 Li2 O5 5_445 . 5_445 37.2(3) ?
Ba1 Li2 O5 5_445 . 2_555 100.90(18) ?
Ba1 Li2 O5 5_445 . 2_655 150.4(5) ?
Ba1 Li2 O5 5_445 . 6_545 64.1(5) ?
Ba1 Li2 O6 5_445 . 1_455 67.41(15) ?
Ba1 Li2 O6 5_445 . . 161.6(3) ?
Ba1 Li2 O6 5_445 . 2_555 92.6(4) ?
Ba1 Li2 O6 5_445 . 2_655 154.0(8) ?
Ba1 Li2 O7 5_445 . . 116.7(5) ?
Ba1 Li2 O7 5_445 . 2_555 80.4(3) ?
Ba1 Li2 O8 5_445 . 1_455 43.0(2) ?
Ba1 Li2 O8 5_445 . . 114.8(11) ?
Ba1 Li2 O8 5_445 . 2_555 46.1(5) ?
Ba1 Li2 O8 5_445 . 2_655 123.8(9) ?
Ba1 Li2 Pr1 5_545 . . 108.96(12) ?
Ba1 Li2 Pr1 5_545 . 2_555 110.76(13) ?
Ba1 Li2 Li1 5_545 . . 108.96(12) ?
Ba1 Li2 Li1 5_545 . 2_555 110.76(13) ?
Ba1 Li2 O1 5_545 . 1_455 118.3(8) ?
Ba1 Li2 O1 5_545 . . 48.4(6) ?
Ba1 Li2 O1 5_545 . 2_555 78.7(9) ?
Ba1 Li2 O1 5_545 . 2_655 35.03(12) ?
Ba1 Li2 O2 5_545 . . 79.6(4) ?
Ba1 Li2 O2 5_545 . 2_555 97.3(5) ?
Ba1 Li2 O3 5_545 . 3_556 74.3(6) ?
Ba1 Li2 O3 5_545 . 7_556 110.40(15) ?
Ba1 Li2 O3 5_545 . 4_554 45.0(3) ?
Ba1 Li2 O3 5_545 . 8_454 138.07(16) ?
Ba1 Li2 O4 5_545 . . 60.7(3) ?
Ba1 Li2 O4 5_545 . 2_555 82.0(5) ?
Ba1 Li2 O5 5_545 . 1_455 150.4(5) ?
Ba1 Li2 O5 5_545 . . 100.90(18) ?
Ba1 Li2 O5 5_545 . 5_445 64.1(5) ?
Ba1 Li2 O5 5_545 . 2_555 139.3(2) ?
Ba1 Li2 O5 5_545 . 2_655 77.08(11) ?
Ba1 Li2 O5 5_545 . 6_545 37.2(3) ?
Ba1 Li2 O6 5_545 . 1_455 154.0(8) ?
Ba1 Li2 O6 5_545 . . 92.6(4) ?
Ba1 Li2 O6 5_545 . 2_555 161.6(3) ?
Ba1 Li2 O6 5_545 . 2_655 67.41(15) ?
Ba1 Li2 O7 5_545 . . 80.4(3) ?
Ba1 Li2 O7 5_545 . 2_555 116.7(5) ?
Ba1 Li2 O8 5_545 . 1_455 123.8(9) ?
Ba1 Li2 O8 5_545 . . 46.1(5) ?
Ba1 Li2 O8 5_545 . 2_555 114.8(11) ?
Ba1 Li2 O8 5_545 . 2_655 43.0(2) ?
Pr1 Li2 Pr1 . . 2_555 123.3(8) ?
Pr1 Li2 Li1 . . . 0 ?
Pr1 Li2 Li1 . . 2_555 123.3(8) ?
Pr1 Li2 O1 . . 1_455 112.92(19) ?
Pr1 Li2 O1 . . . 156.5(5) ?
Pr1 Li2 O1 . . 2_555 69.7(5) ?
Pr1 Li2 O1 . . 2_655 80.73(14) ?
Pr1 Li2 O2 . . . 32.38(19) ?
Pr1 Li2 O2 . . 2_555 151.6(9) ?
Pr1 Li2 O3 . . 3_556 155.7(5) ?
Pr1 Li2 O3 . . 7_556 98.2(6) ?
Pr1 Li2 O3 . . 4_554 74.77(13) ?
Pr1 Li2 O3 . . 8_454 29.84(19) ?
Pr1 Li2 O4 . . . 164.21(17) ?
Pr1 Li2 O4 . . 2_555 56.91(12) ?
Pr1 Li2 O5 . . 1_455 54.9(2) ?
Pr1 Li2 O5 . . . 28.80(19) ?
Pr1 Li2 O5 . . 5_445 91.7(2) ?
Pr1 Li2 O5 . . 2_555 104.4(8) ?
Pr1 Li2 O5 . . 2_655 98.4(5) ?
Pr1 Li2 O5 . . 6_545 142.0(5) ?
Pr1 Li2 O6 . . 1_455 89.6(4) ?
Pr1 Li2 O6 . . . 86.3(8) ?
Pr1 Li2 O6 . . 2_555 53.6(4) ?
Pr1 Li2 O6 . . 2_655 70.5(3) ?
Pr1 Li2 O7 . . . 131.9(8) ?
Pr1 Li2 O7 . . 2_555 31.3(2) ?
Pr1 Li2 O8 . . 1_455 75.7(3) ?
Pr1 Li2 O8 . . . 64.5(4) ?
Pr1 Li2 O8 . . 2_555 127.8(5) ?
Pr1 Li2 O8 . . 2_655 111.3(3) ?
Pr1 Li2 Li1 2_555 . . 123.3(8) ?
Pr1 Li2 Li1 2_555 . 2_555 0 ?
Pr1 Li2 O1 2_555 . 1_455 80.73(14) ?
Pr1 Li2 O1 2_555 . . 69.7(5) ?
Pr1 Li2 O1 2_555 . 2_555 156.5(5) ?
Pr1 Li2 O1 2_555 . 2_655 112.92(19) ?
Pr1 Li2 O2 2_555 . . 151.6(9) ?
Pr1 Li2 O2 2_555 . 2_555 32.38(19) ?
Pr1 Li2 O3 2_555 . 3_556 74.77(13) ?
Pr1 Li2 O3 2_555 . 7_556 29.84(19) ?
Pr1 Li2 O3 2_555 . 4_554 155.7(5) ?
Pr1 Li2 O3 2_555 . 8_454 98.2(6) ?
Pr1 Li2 O4 2_555 . . 56.91(12) ?
Pr1 Li2 O4 2_555 . 2_555 164.21(17) ?
Pr1 Li2 O5 2_555 . 1_455 98.4(5) ?
Pr1 Li2 O5 2_555 . . 104.4(8) ?
Pr1 Li2 O5 2_555 . 5_445 142.0(5) ?
Pr1 Li2 O5 2_555 . 2_555 28.80(19) ?
Pr1 Li2 O5 2_555 . 2_655 54.9(2) ?
Pr1 Li2 O5 2_555 . 6_545 91.7(2) ?
Pr1 Li2 O6 2_555 . 1_455 70.5(3) ?
Pr1 Li2 O6 2_555 . . 53.6(4) ?
Pr1 Li2 O6 2_555 . 2_555 86.3(8) ?
Pr1 Li2 O6 2_555 . 2_655 89.6(4) ?
Pr1 Li2 O7 2_555 . . 31.3(2) ?
Pr1 Li2 O7 2_555 . 2_555 131.9(8) ?
Pr1 Li2 O8 2_555 . 1_455 111.3(3) ?
Pr1 Li2 O8 2_555 . . 127.8(5) ?
Pr1 Li2 O8 2_555 . 2_555 64.5(4) ?
Pr1 Li2 O8 2_555 . 2_655 75.7(3) ?
Li1 Li2 Li1 . . 2_555 123.3(8) ?
Li1 Li2 O1 . . 1_455 112.92(19) ?
Li1 Li2 O1 . . . 156.5(5) ?
Li1 Li2 O1 . . 2_555 69.7(5) ?
Li1 Li2 O1 . . 2_655 80.73(14) ?
Li1 Li2 O2 . . . 32.38(19) ?
Li1 Li2 O2 . . 2_555 151.6(9) ?
Li1 Li2 O3 . . 3_556 155.7(5) ?
Li1 Li2 O3 . . 7_556 98.2(6) ?
Li1 Li2 O3 . . 4_554 74.77(13) ?
Li1 Li2 O3 . . 8_454 29.84(19) ?
Li1 Li2 O4 . . . 164.21(17) ?
Li1 Li2 O4 . . 2_555 56.91(12) ?
Li1 Li2 O5 . . 1_455 54.9(2) ?
Li1 Li2 O5 . . . 28.80(19) ?
Li1 Li2 O5 . . 5_445 91.7(2) ?
Li1 Li2 O5 . . 2_555 104.4(8) ?
Li1 Li2 O5 . . 2_655 98.4(5) ?
Li1 Li2 O5 . . 6_545 142.0(5) ?
Li1 Li2 O6 . . 1_455 89.6(4) ?
Li1 Li2 O6 . . . 86.3(8) ?
Li1 Li2 O6 . . 2_555 53.6(4) ?
Li1 Li2 O6 . . 2_655 70.5(3) ?
Li1 Li2 O7 . . . 131.9(8) ?
Li1 Li2 O7 . . 2_555 31.3(2) ?
Li1 Li2 O8 . . 1_455 75.7(3) ?
Li1 Li2 O8 . . . 64.5(4) ?
Li1 Li2 O8 . . 2_555 127.8(5) ?
Li1 Li2 O8 . . 2_655 111.3(3) ?
Li1 Li2 O1 2_555 . 1_455 80.73(14) ?
Li1 Li2 O1 2_555 . . 69.7(5) ?
Li1 Li2 O1 2_555 . 2_555 156.5(5) ?
Li1 Li2 O1 2_555 . 2_655 112.92(19) ?
Li1 Li2 O2 2_555 . . 151.6(9) ?
Li1 Li2 O2 2_555 . 2_555 32.38(19) ?
Li1 Li2 O3 2_555 . 3_556 74.77(13) ?
Li1 Li2 O3 2_555 . 7_556 29.84(19) ?
Li1 Li2 O3 2_555 . 4_554 155.7(5) ?
Li1 Li2 O3 2_555 . 8_454 98.2(6) ?
Li1 Li2 O4 2_555 . . 56.91(12) ?
Li1 Li2 O4 2_555 . 2_555 164.21(17) ?
Li1 Li2 O5 2_555 . 1_455 98.4(5) ?
Li1 Li2 O5 2_555 . . 104.4(8) ?
Li1 Li2 O5 2_555 . 5_445 142.0(5) ?
Li1 Li2 O5 2_555 . 2_555 28.80(19) ?
Li1 Li2 O5 2_555 . 2_655 54.9(2) ?
Li1 Li2 O5 2_555 . 6_545 91.7(2) ?
Li1 Li2 O6 2_555 . 1_455 70.5(3) ?
Li1 Li2 O6 2_555 . . 53.6(4) ?
Li1 Li2 O6 2_555 . 2_555 86.3(8) ?
Li1 Li2 O6 2_555 . 2_655 89.6(4) ?
Li1 Li2 O7 2_555 . . 31.3(2) ?
Li1 Li2 O7 2_555 . 2_555 131.9(8) ?
Li1 Li2 O8 2_555 . 1_455 111.3(3) ?
Li1 Li2 O8 2_555 . . 127.8(5) ?
Li1 Li2 O8 2_555 . 2_555 64.5(4) ?
Li1 Li2 O8 2_555 . 2_655 75.7(3) ?
O1 Li2 O1 1_455 . . 87.4(6) ?
O1 Li2 O1 1_455 . 2_555 75.9(5) ?
O1 Li2 O1 1_455 . 2_655 152.2(8) ?
O1 Li2 O2 1_455 . . 118.6(3) ?
O1 Li2 O2 1_455 . 2_555 60.2(2) ?
O1 Li2 O3 1_455 . 3_556 49.8(2) ?
O1 Li2 O3 1_455 . 7_556 106.1(3) ?
O1 Li2 O3 1_455 . 4_554 108.5(6) ?
O1 Li2 O3 1_455 . 8_454 95.2(3) ?
O1 Li2 O4 1_455 . . 82.9(3) ?
O1 Li2 O4 1_455 . 2_555 85.0(3) ?
O1 Li2 O5 1_455 . 1_455 60.55(17) ?
O1 Li2 O5 1_455 . . 136.0(5) ?
O1 Li2 O5 1_455 . 5_445 71.4(4) ?
O1 Li2 O5 1_455 . 2_555 66.35(19) ?
O1 Li2 O5 1_455 . 2_655 135.1(3) ?
O1 Li2 O5 1_455 . 6_545 84.5(5) ?
O1 Li2 O6 1_455 . 1_455 35.72(17) ?
O1 Li2 O6 1_455 . . 132.4(7) ?
O1 Li2 O6 1_455 . 2_555 70.1(3) ?
O1 Li2 O6 1_455 . 2_655 170.0(7) ?
O1 Li2 O7 1_455 . . 101.62(19) ?
O1 Li2 O7 1_455 . 2_555 83.86(19) ?
O1 Li2 O8 1_455 . 1_455 39.1(2) ?
O1 Li2 O8 1_455 . . 149.1(11) ?
O1 Li2 O8 1_455 . 2_555 18.2(3) ?
O1 Li2 O8 1_455 . 2_655 135.8(5) ?
O1 Li2 O1 . . 2_555 106.1(17) ?
O1 Li2 O1 . . 2_655 75.9(5) ?
O1 Li2 O2 . . . 127.7(10) ?
O1 Li2 O2 . . 2_555 49.0(3) ?
O1 Li2 O3 . . 3_556 38.3(5) ?
O1 Li2 O3 . . 7_556 86.7(6) ?
O1 Li2 O3 . . 4_554 87.9(10) ?
O1 Li2 O3 . . 8_454 167.2(12) ?
O1 Li2 O4 . . . 13.1(5) ?
O1 Li2 O4 . . 2_555 116.5(13) ?
O1 Li2 O5 . . 1_455 147.6(4) ?
O1 Li2 O5 . . . 135.9(4) ?
O1 Li2 O5 . . 5_445 83.4(11) ?
O1 Li2 O5 . . 2_555 94.4(5) ?
O1 Li2 O5 . . 2_655 72.4(5) ?
O1 Li2 O5 . . 6_545 22.9(7) ?
O1 Li2 O6 . . 1_455 113.9(3) ?
O1 Li2 O6 . . . 88.4(4) ?
O1 Li2 O6 . . 2_555 149.6(5) ?
O1 Li2 O6 . . 2_655 91.6(3) ?
O1 Li2 O7 . . . 48.3(4) ?
O1 Li2 O7 . . 2_555 154.3(14) ?
O1 Li2 O8 . . 1_455 120.1(10) ?
O1 Li2 O8 . . . 92.0(9) ?
O1 Li2 O8 . . 2_555 74.6(7) ?
O1 Li2 O8 . . 2_655 49.5(3) ?
O1 Li2 O1 2_555 . 2_655 87.4(6) ?
O1 Li2 O2 2_555 . . 49.0(3) ?
O1 Li2 O2 2_555 . 2_555 127.7(10) ?
O1 Li2 O3 2_555 . 3_556 87.9(10) ?
O1 Li2 O3 2_555 . 7_556 167.2(12) ?
O1 Li2 O3 2_555 . 4_554 38.3(5) ?
O1 Li2 O3 2_555 . 8_454 86.7(6) ?
O1 Li2 O4 2_555 . . 116.5(13) ?
O1 Li2 O4 2_555 . 2_555 13.1(5) ?
O1 Li2 O5 2_555 . 1_455 72.4(5) ?
O1 Li2 O5 2_555 . . 94.4(5) ?
O1 Li2 O5 2_555 . 5_445 22.9(7) ?
O1 Li2 O5 2_555 . 2_555 135.9(4) ?
O1 Li2 O5 2_555 . 2_655 147.6(4) ?
O1 Li2 O5 2_555 . 6_545 83.4(11) ?
O1 Li2 O6 2_555 . 1_455 91.6(3) ?
O1 Li2 O6 2_555 . . 149.6(5) ?
O1 Li2 O6 2_555 . 2_555 88.4(4) ?
O1 Li2 O6 2_555 . 2_655 113.9(3) ?
O1 Li2 O7 2_555 . . 154.3(14) ?
O1 Li2 O7 2_555 . 2_555 48.3(4) ?
O1 Li2 O8 2_555 . 1_455 49.5(3) ?
O1 Li2 O8 2_555 . . 74.6(7) ?
O1 Li2 O8 2_555 . 2_555 92.0(9) ?
O1 Li2 O8 2_555 . 2_655 120.1(10) ?
O1 Li2 O2 2_655 . . 60.2(2) ?
O1 Li2 O2 2_655 . 2_555 118.6(3) ?
O1 Li2 O3 2_655 . 3_556 108.5(6) ?
O1 Li2 O3 2_655 . 7_556 95.2(3) ?
O1 Li2 O3 2_655 . 4_554 49.8(2) ?
O1 Li2 O3 2_655 . 8_454 106.1(3) ?
O1 Li2 O4 2_655 . . 85.0(3) ?
O1 Li2 O4 2_655 . 2_555 82.9(3) ?
O1 Li2 O5 2_655 . 1_455 135.1(3) ?
O1 Li2 O5 2_655 . . 66.35(19) ?
O1 Li2 O5 2_655 . 5_445 84.5(5) ?
O1 Li2 O5 2_655 . 2_555 136.0(5) ?
O1 Li2 O5 2_655 . 2_655 60.55(17) ?
O1 Li2 O5 2_655 . 6_545 71.4(4) ?
O1 Li2 O6 2_655 . 1_455 170.0(7) ?
O1 Li2 O6 2_655 . . 70.1(3) ?
O1 Li2 O6 2_655 . 2_555 132.4(7) ?
O1 Li2 O6 2_655 . 2_655 35.72(17) ?
O1 Li2 O7 2_655 . . 83.86(19) ?
O1 Li2 O7 2_655 . 2_555 101.62(19) ?
O1 Li2 O8 2_655 . 1_455 135.8(5) ?
O1 Li2 O8 2_655 . . 18.2(3) ?
O1 Li2 O8 2_655 . 2_555 149.1(11) ?
O1 Li2 O8 2_655 . 2_655 39.1(2) ?
O2 Li2 O2 . . 2_555 175.7(11) ?
O2 Li2 O3 . . 3_556 133.3(9) ?
O2 Li2 O3 . . 7_556 122.2(7) ?
O2 Li2 O3 . . 4_554 42.5(2) ?
O2 Li2 O3 . . 8_454 61.6(3) ?
O2 Li2 O4 . . . 140.3(7) ?
O2 Li2 O4 . . 2_555 36.7(2) ?
O2 Li2 O5 . . 1_455 76.8(3) ?
O2 Li2 O5 . . . 47.3(2) ?
O2 Li2 O5 . . 5_445 66.3(4) ?
O2 Li2 O5 . . 2_555 136.7(9) ?
O2 Li2 O5 . . 2_655 105.2(3) ?
O2 Li2 O5 . . 6_545 109.7(7) ?
O2 Li2 O6 . . 1_455 112.1(3) ?
O2 Li2 O6 . . . 101.0(6) ?
O2 Li2 O6 . . 2_555 82.0(4) ?
O2 Li2 O6 . . 2_655 69.6(2) ?
O2 Li2 O7 . . . 139.8(3) ?
O2 Li2 O7 . . 2_555 41.5(2) ?
O2 Li2 O8 . . 1_455 80.8(2) ?
O2 Li2 O8 . . . 42.1(3) ?
O2 Li2 O8 . . 2_555 136.7(5) ?
O2 Li2 O8 . . 2_655 98.7(2) ?
O2 Li2 O3 2_555 . 3_556 42.5(2) ?
O2 Li2 O3 2_555 . 7_556 61.6(3) ?
O2 Li2 O3 2_555 . 4_554 133.3(9) ?
O2 Li2 O3 2_555 . 8_454 122.2(7) ?
O2 Li2 O4 2_555 . . 36.7(2) ?
O2 Li2 O4 2_555 . 2_555 140.3(7) ?
O2 Li2 O5 2_555 . 1_455 105.2(3) ?
O2 Li2 O5 2_555 . . 136.7(9) ?
O2 Li2 O5 2_555 . 5_445 109.7(7) ?
O2 Li2 O5 2_555 . 2_555 47.3(2) ?
O2 Li2 O5 2_555 . 2_655 76.8(3) ?
O2 Li2 O5 2_555 . 6_545 66.3(4) ?
O2 Li2 O6 2_555 . 1_455 69.6(2) ?
O2 Li2 O6 2_555 . . 82.0(4) ?
O2 Li2 O6 2_555 . 2_555 101.0(6) ?
O2 Li2 O6 2_555 . 2_655 112.1(3) ?
O2 Li2 O7 2_555 . . 41.5(2) ?
O2 Li2 O7 2_555 . 2_555 139.8(3) ?
O2 Li2 O8 2_555 . 1_455 98.7(2) ?
O2 Li2 O8 2_555 . . 136.7(5) ?
O2 Li2 O8 2_555 . 2_555 42.1(3) ?
O2 Li2 O8 2_555 . 2_655 80.8(2) ?
O3 Li2 O3 3_556 . 7_556 103.12(19) ?
O3 Li2 O3 3_556 . 4_554 93.8(8) ?
O3 Li2 O3 3_556 . 8_454 144.7(2) ?
O3 Li2 O4 3_556 . . 37.7(2) ?
O3 Li2 O4 3_556 . 2_555 101.0(7) ?
O3 Li2 O5 3_556 . 1_455 110.3(2) ?
O3 Li2 O5 3_556 . . 174.1(3) ?
O3 Li2 O5 3_556 . 5_445 67.6(5) ?
O3 Li2 O5 3_556 . 2_555 84.8(2) ?
O3 Li2 O5 3_556 . 2_655 105.7(2) ?
O3 Li2 O5 3_556 . 6_545 37.2(3) ?
O3 Li2 O6 3_556 . 1_455 81.4(2) ?
O3 Li2 O6 3_556 . . 117.9(4) ?
O3 Li2 O6 3_556 . 2_555 118.7(3) ?
O3 Li2 O6 3_556 . 2_655 129.9(4) ?
O3 Li2 O7 3_556 . . 72.2(3) ?
O3 Li2 O7 3_556 . 2_555 125.0(5) ?
O3 Li2 O8 3_556 . 1_455 82.6(5) ?
O3 Li2 O8 3_556 . . 119.8(11) ?
O3 Li2 O8 3_556 . 2_555 40.7(6) ?
O3 Li2 O8 3_556 . 2_655 87.8(5) ?
O3 Li2 O3 7_556 . 4_554 144.7(2) ?
O3 Li2 O3 7_556 . 8_454 80.5(6) ?
O3 Li2 O4 7_556 . . 76.3(2) ?
O3 Li2 O4 7_556 . 2_555 155.1(7) ?
O3 Li2 O5 7_556 . 1_455 97.3(6) ?
O3 Li2 O5 7_556 . . 75.2(6) ?
O3 Li2 O5 7_556 . 5_445 169.9(5) ?
O3 Li2 O5 7_556 . 2_555 41.0(4) ?
O3 Li2 O5 7_556 . 2_655 35.4(2) ?
O3 Li2 O5 7_556 . 6_545 109.32(18) ?
O3 Li2 O6 7_556 . 1_455 83.7(5) ?
O3 Li2 O6 7_556 . . 26.3(4) ?
O3 Li2 O6 7_556 . 2_555 80.6(9) ?
O3 Li2 O6 7_556 . 2_655 63.9(4) ?
O3 Li2 O7 7_556 . . 38.4(3) ?
O3 Li2 O7 7_556 . 2_555 118.9(8) ?
O3 Li2 O8 7_556 . 1_455 124.7(7) ?
O3 Li2 O8 7_556 . . 104.7(7) ?
O3 Li2 O8 7_556 . 2_555 92.2(7) ?
O3 Li2 O8 7_556 . 2_655 67.6(4) ?
O3 Li2 O3 4_554 . 8_454 103.12(19) ?
O3 Li2 O4 4_554 . . 101.0(7) ?
O3 Li2 O4 4_554 . 2_555 37.7(2) ?
O3 Li2 O5 4_554 . 1_455 105.7(2) ?
O3 Li2 O5 4_554 . . 84.8(2) ?
O3 Li2 O5 4_554 . 5_445 37.2(3) ?
O3 Li2 O5 4_554 . 2_555 174.1(3) ?
O3 Li2 O5 4_554 . 2_655 110.3(2) ?
O3 Li2 O5 4_554 . 6_545 67.6(5) ?
O3 Li2 O6 4_554 . 1_455 129.9(4) ?
O3 Li2 O6 4_554 . . 118.7(3) ?
O3 Li2 O6 4_554 . 2_555 117.9(4) ?
O3 Li2 O6 4_554 . 2_655 81.4(2) ?
O3 Li2 O7 4_554 . . 125.0(5) ?
O3 Li2 O7 4_554 . 2_555 72.2(3) ?
O3 Li2 O8 4_554 . 1_455 87.8(5) ?
O3 Li2 O8 4_554 . . 40.7(6) ?
O3 Li2 O8 4_554 . 2_555 119.8(11) ?
O3 Li2 O8 4_554 . 2_655 82.6(5) ?
O3 Li2 O4 8_454 . . 155.1(7) ?
O3 Li2 O4 8_454 . 2_555 76.3(2) ?
O3 Li2 O5 8_454 . 1_455 35.4(2) ?
O3 Li2 O5 8_454 . . 41.0(4) ?
O3 Li2 O5 8_454 . 5_445 109.32(18) ?
O3 Li2 O5 8_454 . 2_555 75.2(6) ?
O3 Li2 O5 8_454 . 2_655 97.3(6) ?
O3 Li2 O5 8_454 . 6_545 169.9(5) ?
O3 Li2 O6 8_454 . 1_455 63.9(4) ?
O3 Li2 O6 8_454 . . 80.6(9) ?
O3 Li2 O6 8_454 . 2_555 26.3(4) ?
O3 Li2 O6 8_454 . 2_655 83.7(5) ?
O3 Li2 O7 8_454 . . 118.9(8) ?
O3 Li2 O7 8_454 . 2_555 38.4(3) ?
O3 Li2 O8 8_454 . 1_455 67.6(4) ?
O3 Li2 O8 8_454 . . 92.2(7) ?
O3 Li2 O8 8_454 . 2_555 104.7(7) ?
O3 Li2 O8 8_454 . 2_655 124.7(7) ?
O4 Li2 O4 . . 2_555 128.0(8) ?
O4 Li2 O5 . . 1_455 139.84(18) ?
O4 Li2 O5 . . . 137.0(3) ?
O4 Li2 O5 . . 5_445 93.7(6) ?
O4 Li2 O5 . . 2_555 81.3(2) ?
O4 Li2 O5 . . 2_655 68.38(17) ?
O4 Li2 O5 . . 6_545 34.9(3) ?
O4 Li2 O6 . . 1_455 104.3(2) ?
O4 Li2 O6 . . . 82.5(3) ?
O4 Li2 O6 . . 2_555 137.6(5) ?
O4 Li2 O6 . . 2_655 93.9(2) ?
O4 Li2 O7 . . . 38.7(2) ?
O4 Li2 O7 . . 2_555 162.3(8) ?
O4 Li2 O8 . . 1_455 119.7(5) ?
O4 Li2 O8 . . . 102.2(6) ?
O4 Li2 O8 . . 2_555 67.7(5) ?
O4 Li2 O8 . . 2_655 52.9(3) ?
O4 Li2 O5 2_555 . 1_455 68.38(17) ?
O4 Li2 O5 2_555 . . 81.3(2) ?
O4 Li2 O5 2_555 . 5_445 34.9(3) ?
O4 Li2 O5 2_555 . 2_555 137.0(3) ?
O4 Li2 O5 2_555 . 2_655 139.84(18) ?
O4 Li2 O5 2_555 . 6_545 93.7(6) ?
O4 Li2 O6 2_555 . 1_455 93.9(2) ?
O4 Li2 O6 2_555 . . 137.6(5) ?
O4 Li2 O6 2_555 . 2_555 82.5(3) ?
O4 Li2 O6 2_555 . 2_655 104.3(2) ?
O4 Li2 O7 2_555 . . 162.3(8) ?
O4 Li2 O7 2_555 . 2_555 38.7(2) ?
O4 Li2 O8 2_555 . 1_455 52.9(3) ?
O4 Li2 O8 2_555 . . 67.7(5) ?
O4 Li2 O8 2_555 . 2_555 102.2(6) ?
O4 Li2 O8 2_555 . 2_655 119.7(5) ?
O5 Li2 O5 1_455 . . 75.6(5) ?
O5 Li2 O5 1_455 . 5_445 90.0(2) ?
O5 Li2 O5 1_455 . 2_555 69.7(4) ?
O5 Li2 O5 1_455 . 2_655 126.4(8) ?
O5 Li2 O5 1_455 . 6_545 141.0(5) ?
O5 Li2 O6 1_455 . 1_455 35.8(2) ?
O5 Li2 O6 1_455 . . 109.2(11) ?
O5 Li2 O6 1_455 . 2_555 17.3(4) ?
O5 Li2 O6 1_455 . 2_655 119.1(7) ?
O5 Li2 O7 1_455 . . 129.2(7) ?
O5 Li2 O7 1_455 . 2_555 36.0(2) ?
O5 Li2 O8 1_455 . 1_455 34.5(3) ?
O5 Li2 O8 1_455 . . 117.6(5) ?
O5 Li2 O8 1_455 . 2_555 73.1(4) ?
O5 Li2 O8 1_455 . 2_655 159.2(9) ?
O5 Li2 O5 . . 5_445 113.6(3) ?
O5 Li2 O5 . . 2_555 97.1(10) ?
O5 Li2 O5 . . 2_655 69.7(4) ?
O5 Li2 O5 . . 6_545 137.8(4) ?
O5 Li2 O6 . . 1_455 103.8(8) ?
O5 Li2 O6 . . . 58.4(7) ?
O5 Li2 O6 . . 2_555 66.8(8) ?
O5 Li2 O6 . . 2_655 44.3(3) ?
O5 Li2 O7 . . . 103.9(7) ?
O5 Li2 O7 . . 2_555 59.9(3) ?
O5 Li2 O8 . . 1_455 103.0(5) ?
O5 Li2 O8 . . . 56.0(5) ?
O5 Li2 O8 . . 2_555 144.3(12) ?
O5 Li2 O8 . . 2_655 86.4(4) ?
O5 Li2 O5 5_445 . 2_555 137.8(4) ?
O5 Li2 O5 5_445 . 2_655 141.0(5) ?
O5 Li2 O5 5_445 . 6_545 61.0(5) ?
O5 Li2 O6 5_445 . 1_455 98.3(4) ?
O5 Li2 O6 5_445 . . 154.5(7) ?
O5 Li2 O6 5_445 . 2_555 107.1(5) ?
O5 Li2 O6 5_445 . 2_655 118.3(5) ?
O5 Li2 O7 5_445 . . 131.7(8) ?
O5 Li2 O7 5_445 . 2_555 70.9(4) ?
O5 Li2 O8 5_445 . 1_455 59.7(4) ?
O5 Li2 O8 5_445 . . 77.8(8) ?
O5 Li2 O8 5_445 . 2_555 83.2(8) ?
O5 Li2 O8 5_445 . 2_655 107.0(7) ?
O5 Li2 O5 2_555 . 2_655 75.6(5) ?
O5 Li2 O5 2_555 . 6_545 113.6(3) ?
O5 Li2 O6 2_555 . 1_455 44.3(3) ?
O5 Li2 O6 2_555 . . 66.8(8) ?
O5 Li2 O6 2_555 . 2_555 58.4(7) ?
O5 Li2 O6 2_555 . 2_655 103.8(8) ?
O5 Li2 O7 2_555 . . 59.9(3) ?
O5 Li2 O7 2_555 . 2_555 103.9(7) ?
O5 Li2 O8 2_555 . 1_455 86.4(4) ?
O5 Li2 O8 2_555 . . 144.3(12) ?
O5 Li2 O8 2_555 . 2_555 56.0(5) ?
O5 Li2 O8 2_555 . 2_655 103.0(5) ?
O5 Li2 O5 2_655 . 6_545 90.0(2) ?
O5 Li2 O6 2_655 . 1_455 119.1(7) ?
O5 Li2 O6 2_655 . . 17.3(4) ?
O5 Li2 O6 2_655 . 2_555 109.2(11) ?
O5 Li2 O6 2_655 . 2_655 35.8(2) ?
O5 Li2 O7 2_655 . . 36.0(2) ?
O5 Li2 O7 2_655 . 2_555 129.2(7) ?
O5 Li2 O8 2_655 . 1_455 159.2(9) ?
O5 Li2 O8 2_655 . . 73.1(4) ?
O5 Li2 O8 2_655 . 2_555 117.6(5) ?
O5 Li2 O8 2_655 . 2_655 34.5(3) ?
O5 Li2 O6 6_545 . 1_455 118.3(5) ?
O5 Li2 O6 6_545 . . 107.1(5) ?
O5 Li2 O6 6_545 . 2_555 154.5(7) ?
O5 Li2 O6 6_545 . 2_655 98.3(4) ?
O5 Li2 O7 6_545 . . 70.9(4) ?
O5 Li2 O7 6_545 . 2_555 131.7(8) ?
O5 Li2 O8 6_545 . 1_455 107.0(7) ?
O5 Li2 O8 6_545 . . 83.2(8) ?
O5 Li2 O8 6_545 . 2_555 77.8(8) ?
O5 Li2 O8 6_545 . 2_655 59.7(4) ?
O6 Li2 O6 1_455 . . 107.1(10) ?
O6 Li2 O6 1_455 . 2_555 37.6(3) ?
O6 Li2 O6 1_455 . 2_655 137.9(10) ?
O6 Li2 O7 1_455 . . 101.0(4) ?
O6 Li2 O7 1_455 . 2_555 70.6(3) ?
O6 Li2 O8 1_455 . 1_455 42.1(2) ?
O6 Li2 O8 1_455 . . 153.4(6) ?
O6 Li2 O8 1_455 . 2_555 40.8(4) ?
O6 Li2 O8 1_455 . 2_655 146.1(5) ?
O6 Li2 O6 . . 2_555 92.1(14) ?
O6 Li2 O6 . . 2_655 37.6(3) ?
O6 Li2 O7 . . . 45.7(3) ?
O6 Li2 O7 . . 2_555 115.2(10) ?
O6 Li2 O8 . . 1_455 142.9(13) ?
O6 Li2 O8 . . . 78.4(5) ?
O6 Li2 O8 . . 2_555 117.8(8) ?
O6 Li2 O8 . . 2_655 51.1(3) ?
O6 Li2 O6 2_555 . 2_655 107.1(10) ?
O6 Li2 O7 2_555 . . 115.2(10) ?
O6 Li2 O7 2_555 . 2_555 45.7(3) ?
O6 Li2 O8 2_555 . 1_455 51.1(3) ?
O6 Li2 O8 2_555 . . 117.8(8) ?
O6 Li2 O8 2_555 . 2_555 78.4(5) ?
O6 Li2 O8 2_555 . 2_655 142.9(13) ?
O6 Li2 O7 2_655 . . 70.6(3) ?
O6 Li2 O7 2_655 . 2_555 101.0(4) ?
O6 Li2 O8 2_655 . 1_455 146.1(5) ?
O6 Li2 O8 2_655 . . 40.8(4) ?
O6 Li2 O8 2_655 . 2_555 153.4(6) ?
O6 Li2 O8 2_655 . 2_655 42.1(2) ?
O7 Li2 O7 . . 2_555 157.3(11) ?
O7 Li2 O8 . . 1_455 138.9(2) ?
O7 Li2 O8 . . . 100.9(3) ?
O7 Li2 O8 . . 2_555 83.5(3) ?
O7 Li2 O8 . . 2_655 45.2(2) ?
O7 Li2 O8 2_555 . 1_455 45.2(2) ?
O7 Li2 O8 2_555 . . 83.5(3) ?
O7 Li2 O8 2_555 . 2_555 100.9(3) ?
O7 Li2 O8 2_555 . 2_655 138.9(2) ?
O8 Li2 O8 1_455 . . 119.9(5) ?
O8 Li2 O8 1_455 . 2_555 56.9(3) ?
O8 Li2 O8 1_455 . 2_655 165.9(12) ?
O8 Li2 O8 . . 2_555 157.9(18) ?
O8 Li2 O8 . . 2_655 56.9(3) ?
O8 Li2 O8 2_555 . 2_655 119.9(5) ?
W1 O1 W1 . . 2_555 142.7(4) ?
W1 O1 W1 . . 2_655 115.3(2) ?
W1 O1 W2 . . . 49.88(12) ?
W1 O1 W2 . . 2_555 92.49(19) ?
W1 O1 W2 . . 2_655 105.7(3) ?
W1 O1 W2 . . 6_545 90.27(18) ?
W1 O1 Ba1 . . 5_445 60.25(14) ?
W1 O1 Ba1 . . 5_545 63.0(2) ?
W1 O1 Pr1 . . 2_555 129.9(2) ?
W1 O1 Pr1 . . 6_545 127.5(2) ?
W1 O1 Pr1 . . 8_555 161.8(2) ?
W1 O1 Li1 . . 2_555 129.9(2) ?
W1 O1 Li1 . . 6_545 127.5(2) ?
W1 O1 Li1 . . 8_555 161.8(2) ?
W1 O1 Li2 . . . 44.4(8) ?
W1 O1 Li2 . . 1_655 80.87(17) ?
W1 O1 O1 . . 2_555 18.27(19) ?
W1 O1 O1 . . 2_655 60.75(18) ?
W1 O1 O2 . . 2_555 138.4(3) ?
W1 O1 O2 . . 2_655 129.7(3) ?
W1 O1 O3 . . 3_556 108.8(3) ?
W1 O1 O3 . . 3_656 113.5(3) ?
W1 O1 O3 . . 4_554 22.76(13) ?
W1 O1 O4 . . . 157.3(4) ?
W1 O1 O4 . . 3_556 140.7(2) ?
W1 O1 O5 . . 2_555 99.7(3) ?
W1 O1 O5 . . 2_655 106.1(2) ?
W1 O1 O5 . . 6_545 99.7(3) ?
W1 O1 O6 . . . 80.8(3) ?
W1 O1 O6 . . 5_445 72.9(2) ?
W1 O1 O6 . . 2_555 57.5(2) ?
W1 O1 O6 . . 2_655 71.0(2) ?
W1 O1 O6 . . 6_545 57.72(19) ?
W1 O1 O7 . . . 138.4(3) ?
W1 O1 O8 . . 1_455 49.97(16) ?
W1 O1 O8 . . . 35.1(2) ?
W1 O1 O8 . . 2_555 82.6(3) ?
W1 O1 O8 . . 2_655 96.0(4) ?
W1 O1 W1 2_555 . 2_655 97.6(4) ?
W1 O1 W2 2_555 . . 160.5(4) ?
W1 O1 W2 2_555 . 2_555 68.8(3) ?
W1 O1 W2 2_555 . 2_655 108.2(4) ?
W1 O1 W2 2_555 . 6_545 70.1(3) ?
W1 O1 Ba1 2_555 . 5_445 82.4(3) ?
W1 O1 Ba1 2_555 . 5_545 130.7(4) ?
W1 O1 Pr1 2_555 . 2_555 62.1(3) ?
W1 O1 Pr1 2_555 . 6_545 62.0(3) ?
W1 O1 Pr1 2_555 . 8_555 55.5(3) ?
W1 O1 Li1 2_555 . 2_555 62.1(3) ?
W1 O1 Li1 2_555 . 6_545 62.0(3) ?
W1 O1 Li1 2_555 . 8_555 55.5(3) ?
W1 O1 Li2 2_555 . . 126.4(6) ?
W1 O1 Li2 2_555 . 1_655 135.8(4) ?
W1 O1 O1 2_555 . 2_555 127.1(5) ?
W1 O1 O1 2_555 . 2_655 151.7(4) ?
W1 O1 O2 2_555 . 2_555 31.3(2) ?
W1 O1 O2 2_555 . 2_655 87.3(4) ?
W1 O1 O3 2_555 . 3_556 35.9(3) ?
W1 O1 O3 2_555 . 3_656 90.9(4) ?
W1 O1 O3 2_555 . 4_554 143.1(4) ?
W1 O1 O4 2_555 . . 38.0(3) ?
W1 O1 O4 2_555 . 3_556 5.3(2) ?
W1 O1 O5 2_555 . 2_555 77.4(3) ?
W1 O1 O5 2_555 . 2_655 108.4(4) ?
W1 O1 O5 2_555 . 6_545 73.5(4) ?
W1 O1 O6 2_555 . . 121.1(5) ?
W1 O1 O6 2_555 . 5_445 77.9(3) ?
W1 O1 O6 2_555 . 2_555 110.7(4) ?
W1 O1 O6 2_555 . 2_655 144.2(4) ?
W1 O1 O6 2_555 . 6_545 109.1(4) ?
W1 O1 O7 2_555 . . 72.8(4) ?
W1 O1 O8 2_555 . 1_455 98.6(4) ?
W1 O1 O8 2_555 . . 175.1(5) ?
W1 O1 O8 2_555 . 2_555 69.4(4) ?
W1 O1 O8 2_555 . 2_655 120.9(5) ?
W1 O1 W2 2_655 . . 81.48(15) ?
W1 O1 W2 2_655 . 2_555 141.7(2) ?
W1 O1 W2 2_655 . 2_655 52.45(14) ?
W1 O1 W2 2_655 . 6_545 92.99(17) ?
W1 O1 Ba1 2_655 . 5_445 153.0(2) ?
W1 O1 Ba1 2_655 . 5_545 58.56(16) ?
W1 O1 Pr1 2_655 . 2_555 91.00(17) ?
W1 O1 Pr1 2_655 . 6_545 50.27(10) ?
W1 O1 Pr1 2_655 . 8_555 48.71(10) ?
W1 O1 Li1 2_655 . 2_555 91.00(17) ?
W1 O1 Li1 2_655 . 6_545 50.27(10) ?
W1 O1 Li1 2_655 . 8_555 48.71(10) ?
W1 O1 Li2 2_655 . . 126.2(5) ?
W1 O1 Li2 2_655 . 1_655 40.19(18) ?
W1 O1 O1 2_655 . 2_555 133.5(3) ?
W1 O1 O1 2_655 . 2_655 55.23(16) ?
W1 O1 O2 2_655 . 2_555 104.2(3) ?
W1 O1 O2 2_655 . 2_655 22.13(12) ?
W1 O1 O3 2_655 . 3_556 117.4(3) ?
W1 O1 O3 2_655 . 3_656 21.06(14) ?
W1 O1 O3 2_655 . 4_554 98.1(2) ?
W1 O1 O4 2_655 . . 60.3(3) ?
W1 O1 O4 2_655 . 3_556 96.8(2) ?
W1 O1 O5 2_655 . 2_555 118.7(3) ?
W1 O1 O5 2_655 . 2_655 50.52(15) ?
W1 O1 O5 2_655 . 6_545 71.7(2) ?
W1 O1 O6 2_655 . . 84.6(3) ?
W1 O1 O6 2_655 . 5_445 114.6(2) ?
W1 O1 O6 2_655 . 2_555 134.8(3) ?
W1 O1 O6 2_655 . 2_655 62.88(17) ?
W1 O1 O6 2_655 . 6_545 88.7(2) ?
W1 O1 O7 2_655 . . 59.7(2) ?
W1 O1 O8 2_655 . 1_455 163.7(3) ?
W1 O1 O8 2_655 . . 86.5(3) ?
W1 O1 O8 2_655 . 2_555 159.4(4) ?
W1 O1 O8 2_655 . 2_655 28.1(2) ?
W2 O1 W2 . . 2_555 99.8(2) ?
W2 O1 W2 . . 2_655 55.93(16) ?
W2 O1 W2 . . 6_545 129.3(2) ?
W2 O1 Ba1 . . 5_445 107.2(2) ?
W2 O1 Ba1 . . 5_545 65.3(2) ?
W2 O1 Pr1 . . 2_555 98.36(17) ?
W2 O1 Pr1 . . 6_545 127.0(2) ?
W2 O1 Pr1 . . 8_555 113.4(2) ?
W2 O1 Li1 . . 2_555 98.36(17) ?
W2 O1 Li1 . . 6_545 127.0(2) ?
W2 O1 Li1 . . 8_555 113.4(2) ?
W2 O1 Li2 . . . 46.4(3) ?
W2 O1 Li2 . . 1_655 41.4(2) ?
W2 O1 O1 . . 2_555 60.8(2) ?
W2 O1 O1 . . 2_655 36.93(14) ?
W2 O1 O2 . . 2_555 129.9(3) ?
W2 O1 O2 . . 2_655 85.0(2) ?
W2 O1 O3 . . 3_556 158.0(4) ?
W2 O1 O3 . . 3_656 94.5(2) ?
W2 O1 O3 . . 4_554 55.56(17) ?
W2 O1 O4 . . . 139.9(4) ?
W2 O1 O4 . . 3_556 165.6(3) ?
W2 O1 O5 . . 2_555 85.9(2) ?
W2 O1 O5 . . 2_655 56.22(17) ?
W2 O1 O5 . . 6_545 123.8(3) ?
W2 O1 O6 . . . 39.4(2) ?
W2 O1 O6 . . 5_445 120.3(3) ?
W2 O1 O6 . . 2_555 60.1(2) ?
W2 O1 O6 . . 2_655 21.83(13) ?
W2 O1 O6 . . 6_545 90.4(2) ?
W2 O1 O7 . . . 90.3(3) ?
W2 O1 O8 . . 1_455 82.7(2) ?
W2 O1 O8 . . . 17.71(18) ?
W2 O1 O8 . . 2_555 105.3(4) ?
W2 O1 O8 . . 2_655 54.1(3) ?
W2 O1 W2 2_555 . 2_655 96.5(2) ?
W2 O1 W2 2_555 . 6_545 113.7(2) ?
W2 O1 Ba1 2_555 . 5_445 63.46(14) ?
W2 O1 Ba1 2_555 . 5_545 155.5(4) ?
W2 O1 Pr1 2_555 . 2_555 50.79(11) ?
W2 O1 Pr1 2_555 . 6_545 130.8(3) ?
W2 O1 Pr1 2_555 . 8_555 98.3(2) ?
W2 O1 Li1 2_555 . 2_555 50.79(11) ?
W2 O1 Li1 2_555 . 6_545 130.8(3) ?
W2 O1 Li1 2_555 . 8_555 98.3(2) ?
W2 O1 Li2 2_555 . . 57.7(4) ?
W2 O1 Li2 2_555 . 1_655 131.5(5) ?
W2 O1 O1 2_555 . 2_555 75.4(3) ?
W2 O1 O1 2_555 . 2_655 136.7(3) ?
W2 O1 O2 2_555 . 2_555 46.4(2) ?
W2 O1 O2 2_555 . 2_655 119.6(3) ?
W2 O1 O3 2_555 . 3_556 72.8(3) ?
W2 O1 O3 2_555 . 3_656 153.7(3) ?
W2 O1 O3 2_555 . 4_554 114.3(3) ?
W2 O1 O4 2_555 . . 103.2(4) ?
W2 O1 O4 2_555 . 3_556 72.7(2) ?
W2 O1 O5 2_555 . 2_555 25.47(15) ?
W2 O1 O5 2_555 . 2_655 98.3(2) ?
W2 O1 O5 2_555 . 6_545 131.5(3) ?
W2 O1 O6 2_555 . . 73.9(3) ?
W2 O1 O6 2_555 . 5_445 97.9(2) ?
W2 O1 O6 2_555 . 2_555 41.94(18) ?
W2 O1 O6 2_555 . 2_655 106.9(2) ?
W2 O1 O6 2_555 . 6_545 129.4(3) ?
W2 O1 O7 2_555 . . 82.0(3) ?
W2 O1 O8 2_555 . 1_455 45.82(15) ?
W2 O1 O8 2_555 . . 106.3(3) ?
W2 O1 O8 2_555 . 2_555 19.2(2) ?
W2 O1 O8 2_555 . 2_655 130.9(3) ?
W2 O1 W2 2_655 . 6_545 145.4(3) ?
W2 O1 Ba1 2_655 . 5_445 152.9(3) ?
W2 O1 Ba1 2_655 . 5_545 90.8(3) ?
W2 O1 Pr1 2_655 . 2_555 56.73(16) ?
W2 O1 Pr1 2_655 . 6_545 98.1(2) ?
W2 O1 Pr1 2_655 . 8_555 58.67(17) ?
W2 O1 Li1 2_655 . 2_555 56.73(16) ?
W2 O1 Li1 2_655 . 6_545 98.1(2) ?
W2 O1 Li1 2_655 . 8_555 58.67(17) ?
W2 O1 Li2 2_655 . . 82.6(8) ?
W2 O1 Li2 2_655 . 1_655 42.0(4) ?
W2 O1 O1 2_655 . 2_555 113.5(4) ?
W2 O1 O1 2_655 . 2_655 63.7(2) ?
W2 O1 O2 2_655 . 2_555 87.9(3) ?
W2 O1 O2 2_655 . 2_655 38.93(16) ?
W2 O1 O3 2_655 . 3_556 144.1(4) ?
W2 O1 O3 2_655 . 3_656 73.5(2) ?
W2 O1 O3 2_655 . 4_554 107.9(3) ?
W2 O1 O4 2_655 . . 88.9(3) ?
W2 O1 O4 2_655 . 3_556 111.9(3) ?
W2 O1 O5 2_655 . 2_555 71.0(2) ?
W2 O1 O5 2_655 . 2_655 1.95(13) ?
W2 O1 O5 2_655 . 6_545 124.1(4) ?
W2 O1 O6 2_655 . . 34.5(2) ?
W2 O1 O6 2_655 . 5_445 165.6(3) ?
W2 O1 O6 2_655 . 2_555 84.8(2) ?
W2 O1 O6 2_655 . 2_655 35.95(17) ?
W2 O1 O6 2_655 . 6_545 128.7(3) ?
W2 O1 O7 2_655 . . 35.4(2) ?
W2 O1 O8 2_655 . 1_455 119.9(3) ?
W2 O1 O8 2_655 . . 72.3(3) ?
W2 O1 O8 2_655 . 2_555 114.9(4) ?
W2 O1 O8 2_655 . 2_655 34.8(2) ?
W2 O1 Ba1 6_545 . 5_445 61.44(13) ?
W2 O1 Ba1 6_545 . 5_545 69.10(18) ?
W2 O1 Pr1 6_545 . 2_555 132.2(3) ?
W2 O1 Pr1 6_545 . 6_545 49.40(10) ?
W2 O1 Pr1 6_545 . 8_555 98.6(2) ?
W2 O1 Li1 6_545 . 2_555 132.2(3) ?
W2 O1 Li1 6_545 . 6_545 49.40(10) ?
W2 O1 Li1 6_545 . 8_555 98.6(2) ?
W2 O1 Li2 6_545 . . 127.4(9) ?
W2 O1 Li2 6_545 . 1_655 114.4(5) ?
W2 O1 O1 6_545 . 2_555 91.2(3) ?
W2 O1 O1 6_545 . 2_655 100.7(2) ?
W2 O1 O2 6_545 . 2_555 100.4(3) ?
W2 O1 O2 6_545 . 2_655 107.8(2) ?
W2 O1 O3 6_545 . 3_556 44.3(2) ?
W2 O1 O3 6_545 . 3_656 71.94(19) ?
W2 O1 O3 6_545 . 4_554 75.87(19) ?
W2 O1 O4 6_545 . . 68.5(3) ?
W2 O1 O4 6_545 . 3_556 64.90(18) ?
W2 O1 O5 6_545 . 2_555 137.3(3) ?
W2 O1 O5 6_545 . 2_655 143.5(3) ?
W2 O1 O5 6_545 . 6_545 21.28(19) ?
W2 O1 O6 6_545 . . 168.7(4) ?
W2 O1 O6 6_545 . 5_445 23.61(14) ?
W2 O1 O6 6_545 . 2_555 129.0(3) ?
W2 O1 O6 6_545 . 2_655 135.9(3) ?
W2 O1 O6 6_545 . 6_545 38.95(16) ?
W2 O1 O7 6_545 . . 129.7(4) ?
W2 O1 O8 6_545 . 1_455 94.1(2) ?
W2 O1 O8 6_545 . . 112.4(3) ?
W2 O1 O8 6_545 . 2_555 97.2(3) ?
W2 O1 O8 6_545 . 2_655 114.6(3) ?
Ba1 O1 Ba1 5_445 . 5_545 101.0(3) ?
Ba1 O1 Pr1 5_445 . 2_555 112.3(2) ?
Ba1 O1 Pr1 5_445 . 6_545 108.8(2) ?
Ba1 O1 Pr1 5_445 . 8_555 137.9(3) ?
Ba1 O1 Li1 5_445 . 2_555 112.3(2) ?
Ba1 O1 Li1 5_445 . 6_545 108.8(2) ?
Ba1 O1 Li1 5_445 . 8_555 137.9(3) ?
Ba1 O1 Li2 5_445 . . 71.4(7) ?
Ba1 O1 Li2 5_445 . 1_655 140.2(3) ?
Ba1 O1 O1 5_445 . 2_555 46.4(2) ?
Ba1 O1 O1 5_445 . 2_655 117.6(3) ?
Ba1 O1 O2 5_445 . 2_555 89.9(3) ?
Ba1 O1 O2 5_445 . 2_655 167.1(3) ?
Ba1 O1 O3 5_445 . 3_556 50.8(2) ?
Ba1 O1 O3 5_445 . 3_656 132.4(3) ?
Ba1 O1 O3 5_445 . 4_554 68.7(2) ?
Ba1 O1 O4 5_445 . . 112.4(3) ?
Ba1 O1 O4 5_445 . 3_556 80.8(2) ?
Ba1 O1 O5 5_445 . 2_555 87.9(2) ?
Ba1 O1 O5 5_445 . 2_655 154.7(3) ?
Ba1 O1 O5 5_445 . 6_545 82.6(3) ?
Ba1 O1 O6 5_445 . . 118.6(4) ?
Ba1 O1 O6 5_445 . 5_445 38.74(16) ?
Ba1 O1 O6 5_445 . 2_555 68.1(2) ?
Ba1 O1 O6 5_445 . 2_655 129.0(3) ?
Ba1 O1 O6 5_445 . 6_545 66.1(2) ?
Ba1 O1 O7 5_445 . . 143.1(4) ?
Ba1 O1 O8 5_445 . 1_455 33.06(13) ?
Ba1 O1 O8 5_445 . . 95.1(3) ?
Ba1 O1 O8 5_445 . 2_555 44.3(2) ?
Ba1 O1 O8 5_445 . 2_655 154.8(4) ?
Ba1 O1 Pr1 5_545 . 2_555 146.2(3) ?
Ba1 O1 Pr1 5_545 . 6_545 70.71(18) ?
Ba1 O1 Pr1 5_545 . 8_555 105.4(3) ?
Ba1 O1 Li1 5_545 . 2_555 146.2(3) ?
Ba1 O1 Li1 5_545 . 6_545 70.71(18) ?
Ba1 O1 Li1 5_545 . 8_555 105.4(3) ?
Ba1 O1 Li2 5_545 . . 100.3(6) ?
Ba1 O1 Li2 5_545 . 1_655 49.0(4) ?
Ba1 O1 O1 5_545 . 2_555 80.2(3) ?
Ba1 O1 O1 5_545 . 2_655 31.64(16) ?
Ba1 O1 O2 5_545 . 2_555 157.8(4) ?
Ba1 O1 O2 5_545 . 2_655 79.9(2) ?
Ba1 O1 O3 5_545 . 3_556 113.4(3) ?
Ba1 O1 O3 5_545 . 3_656 50.7(2) ?
Ba1 O1 O3 5_545 . 4_554 41.42(19) ?
Ba1 O1 O4 5_545 . . 100.4(4) ?
Ba1 O1 O4 5_545 . 3_556 125.9(3) ?
Ba1 O1 O5 5_545 . 2_555 151.1(4) ?
Ba1 O1 O5 5_545 . 2_655 89.2(2) ?
Ba1 O1 O5 5_545 . 6_545 58.6(3) ?
Ba1 O1 O6 5_545 . . 100.5(4) ?
Ba1 O1 O6 5_545 . 5_445 75.8(2) ?
Ba1 O1 O6 5_545 . 2_555 116.1(4) ?
Ba1 O1 O6 5_545 . 2_655 66.9(2) ?
Ba1 O1 O6 5_545 . 6_545 38.00(18) ?
Ba1 O1 O7 5_545 . . 115.8(4) ?
Ba1 O1 O8 5_545 . 1_455 110.7(3) ?
Ba1 O1 O8 5_545 . . 53.9(2) ?
Ba1 O1 O8 5_545 . 2_555 142.1(5) ?
Ba1 O1 O8 5_545 . 2_655 57.3(3) ?
Pr1 O1 Pr1 2_555 . 6_545 102.3(2) ?
Pr1 O1 Pr1 2_555 . 8_555 52.03(12) ?
Pr1 O1 Li1 2_555 . 2_555 0 ?
Pr1 O1 Li1 2_555 . 6_545 102.3(2) ?
Pr1 O1 Li1 2_555 . 8_555 52.03(12) ?
Pr1 O1 Li2 2_555 . . 85.6(8) ?
Pr1 O1 Li2 2_555 . 1_655 98.7(4) ?
Pr1 O1 O1 2_555 . 2_555 119.0(3) ?
Pr1 O1 O1 2_555 . 2_655 120.0(2) ?
Pr1 O1 O2 2_555 . 2_555 33.22(19) ?
Pr1 O1 O2 2_555 . 2_655 68.86(18) ?
Pr1 O1 O3 2_555 . 3_556 92.8(3) ?
Pr1 O1 O3 2_555 . 3_656 105.4(3) ?
Pr1 O1 O3 2_555 . 4_554 150.2(3) ?
Pr1 O1 O4 2_555 . . 72.6(3) ?
Pr1 O1 O4 2_555 . 3_556 67.32(19) ?
Pr1 O1 O5 2_555 . 2_555 32.47(16) ?
Pr1 O1 O5 2_555 . 2_655 58.03(16) ?
Pr1 O1 O5 2_555 . 6_545 129.6(4) ?
Pr1 O1 O6 2_555 . . 59.0(3) ?
Pr1 O1 O6 2_555 . 5_445 135.3(3) ?
Pr1 O1 O6 2_555 . 2_555 73.5(2) ?
Pr1 O1 O6 2_555 . 2_655 87.11(19) ?
Pr1 O1 O6 2_555 . 6_545 171.1(3) ?
Pr1 O1 O7 2_555 . . 31.4(2) ?
Pr1 O1 O8 2_555 . 1_455 95.1(2) ?
Pr1 O1 O8 2_555 . . 115.4(3) ?
Pr1 O1 O8 2_555 . 2_555 68.9(3) ?
Pr1 O1 O8 2_555 . 2_655 88.9(3) ?
Pr1 O1 Pr1 6_545 . 8_555 52.98(12) ?
Pr1 O1 Li1 6_545 . 2_555 102.3(2) ?
Pr1 O1 Li1 6_545 . 6_545 0 ?
Pr1 O1 Li1 6_545 . 8_555 52.98(12) ?
Pr1 O1 Li2 6_545 . . 171.0(7) ?
Pr1 O1 Li2 6_545 . 1_655 87.2(3) ?
Pr1 O1 O1 6_545 . 2_555 137.0(3) ?
Pr1 O1 O1 6_545 . 2_655 91.4(2) ?
Pr1 O1 O2 6_545 . 2_555 87.5(3) ?
Pr1 O1 O2 6_545 . 2_655 59.19(17) ?
Pr1 O1 O3 6_545 . 3_556 68.0(3) ?
Pr1 O1 O3 6_545 . 3_656 33.02(16) ?
Pr1 O1 O3 6_545 . 4_554 105.3(2) ?
Pr1 O1 O4 6_545 . . 31.0(2) ?
Pr1 O1 O4 6_545 . 3_556 58.28(17) ?
Pr1 O1 O5 6_545 . 2_555 132.5(3) ?
Pr1 O1 O5 6_545 . 2_655 96.4(2) ?
Pr1 O1 O5 6_545 . 6_545 31.3(2) ?
Pr1 O1 O6 6_545 . . 132.6(3) ?
Pr1 O1 O6 6_545 . 5_445 73.0(2) ?
Pr1 O1 O6 6_545 . 2_555 172.7(3) ?
Pr1 O1 O6 6_545 . 2_655 112.3(2) ?
Pr1 O1 O6 6_545 . 6_545 70.73(19) ?
Pr1 O1 O7 6_545 . . 83.4(3) ?
Pr1 O1 O8 6_545 . 1_455 141.7(2) ?
Pr1 O1 O8 6_545 . . 122.9(3) ?
Pr1 O1 O8 6_545 . 2_555 127.6(4) ?
Pr1 O1 O8 6_545 . 2_655 78.0(3) ?
Pr1 O1 Li1 8_555 . 2_555 52.03(12) ?
Pr1 O1 Li1 8_555 . 6_545 52.98(12) ?
Pr1 O1 Li1 8_555 . 8_555 0 ?
Pr1 O1 Li2 8_555 . . 133.0(9) ?
Pr1 O1 Li2 8_555 . 1_655 80.99(16) ?
Pr1 O1 O1 8_555 . 2_555 169.9(3) ?
Pr1 O1 O1 8_555 . 2_655 101.8(2) ?
Pr1 O1 O2 8_555 . 2_555 55.5(2) ?
Pr1 O1 O2 8_555 . 2_655 32.28(15) ?
Pr1 O1 O3 8_555 . 3_556 88.4(3) ?
Pr1 O1 O3 8_555 . 3_656 55.54(19) ?
Pr1 O1 O3 8_555 . 4_554 146.5(3) ?
Pr1 O1 O4 8_555 . . 31.1(2) ?
Pr1 O1 O4 8_555 . 3_556 57.21(18) ?
Pr1 O1 O5 8_555 . 2_555 84.5(2) ?
Pr1 O1 O5 8_555 . 2_655 57.98(17) ?
Pr1 O1 O5 8_555 . 6_545 84.0(3) ?
Pr1 O1 O6 8_555 . . 88.1(3) ?
Pr1 O1 O6 8_555 . 5_445 119.6(3) ?
Pr1 O1 O6 8_555 . 2_555 124.5(3) ?
Pr1 O1 O6 8_555 . 2_655 91.8(2) ?
Pr1 O1 O6 8_555 . 6_545 122.7(3) ?
Pr1 O1 O7 8_555 . . 31.2(2) ?
Pr1 O1 O8 8_555 . 1_455 143.9(3) ?
Pr1 O1 O8 8_555 . . 127.0(3) ?
Pr1 O1 O8 8_555 . 2_555 111.7(4) ?
Pr1 O1 O8 8_555 . 2_655 65.9(3) ?
Li1 O1 Li1 2_555 . 6_545 102.3(2) ?
Li1 O1 Li1 2_555 . 8_555 52.03(12) ?
Li1 O1 Li2 2_555 . . 85.6(8) ?
Li1 O1 Li2 2_555 . 1_655 98.7(4) ?
Li1 O1 O1 2_555 . 2_555 119.0(3) ?
Li1 O1 O1 2_555 . 2_655 120.0(2) ?
Li1 O1 O2 2_555 . 2_555 33.22(19) ?
Li1 O1 O2 2_555 . 2_655 68.86(18) ?
Li1 O1 O3 2_555 . 3_556 92.8(3) ?
Li1 O1 O3 2_555 . 3_656 105.4(3) ?
Li1 O1 O3 2_555 . 4_554 150.2(3) ?
Li1 O1 O4 2_555 . . 72.6(3) ?
Li1 O1 O4 2_555 . 3_556 67.32(19) ?
Li1 O1 O5 2_555 . 2_555 32.47(16) ?
Li1 O1 O5 2_555 . 2_655 58.03(16) ?
Li1 O1 O5 2_555 . 6_545 129.6(4) ?
Li1 O1 O6 2_555 . . 59.0(3) ?
Li1 O1 O6 2_555 . 5_445 135.3(3) ?
Li1 O1 O6 2_555 . 2_555 73.5(2) ?
Li1 O1 O6 2_555 . 2_655 87.11(19) ?
Li1 O1 O6 2_555 . 6_545 171.1(3) ?
Li1 O1 O7 2_555 . . 31.4(2) ?
Li1 O1 O8 2_555 . 1_455 95.1(2) ?
Li1 O1 O8 2_555 . . 115.4(3) ?
Li1 O1 O8 2_555 . 2_555 68.9(3) ?
Li1 O1 O8 2_555 . 2_655 88.9(3) ?
Li1 O1 Li1 6_545 . 8_555 52.98(12) ?
Li1 O1 Li2 6_545 . . 171.0(7) ?
Li1 O1 Li2 6_545 . 1_655 87.2(3) ?
Li1 O1 O1 6_545 . 2_555 137.0(3) ?
Li1 O1 O1 6_545 . 2_655 91.4(2) ?
Li1 O1 O2 6_545 . 2_555 87.5(3) ?
Li1 O1 O2 6_545 . 2_655 59.19(17) ?
Li1 O1 O3 6_545 . 3_556 68.0(3) ?
Li1 O1 O3 6_545 . 3_656 33.02(16) ?
Li1 O1 O3 6_545 . 4_554 105.3(2) ?
Li1 O1 O4 6_545 . . 31.0(2) ?
Li1 O1 O4 6_545 . 3_556 58.28(17) ?
Li1 O1 O5 6_545 . 2_555 132.5(3) ?
Li1 O1 O5 6_545 . 2_655 96.4(2) ?
Li1 O1 O5 6_545 . 6_545 31.3(2) ?
Li1 O1 O6 6_545 . . 132.6(3) ?
Li1 O1 O6 6_545 . 5_445 73.0(2) ?
Li1 O1 O6 6_545 . 2_555 172.7(3) ?
Li1 O1 O6 6_545 . 2_655 112.3(2) ?
Li1 O1 O6 6_545 . 6_545 70.73(19) ?
Li1 O1 O7 6_545 . . 83.4(3) ?
Li1 O1 O8 6_545 . 1_455 141.7(2) ?
Li1 O1 O8 6_545 . . 122.9(3) ?
Li1 O1 O8 6_545 . 2_555 127.6(4) ?
Li1 O1 O8 6_545 . 2_655 78.0(3) ?
Li1 O1 Li2 8_555 . . 133.0(9) ?
Li1 O1 Li2 8_555 . 1_655 80.99(16) ?
Li1 O1 O1 8_555 . 2_555 169.9(3) ?
Li1 O1 O1 8_555 . 2_655 101.8(2) ?
Li1 O1 O2 8_555 . 2_555 55.5(2) ?
Li1 O1 O2 8_555 . 2_655 32.28(15) ?
Li1 O1 O3 8_555 . 3_556 88.4(3) ?
Li1 O1 O3 8_555 . 3_656 55.54(19) ?
Li1 O1 O3 8_555 . 4_554 146.5(3) ?
Li1 O1 O4 8_555 . . 31.1(2) ?
Li1 O1 O4 8_555 . 3_556 57.21(18) ?
Li1 O1 O5 8_555 . 2_555 84.5(2) ?
Li1 O1 O5 8_555 . 2_655 57.98(17) ?
Li1 O1 O5 8_555 . 6_545 84.0(3) ?
Li1 O1 O6 8_555 . . 88.1(3) ?
Li1 O1 O6 8_555 . 5_445 119.6(3) ?
Li1 O1 O6 8_555 . 2_555 124.5(3) ?
Li1 O1 O6 8_555 . 2_655 91.8(2) ?
Li1 O1 O6 8_555 . 6_545 122.7(3) ?
Li1 O1 O7 8_555 . . 31.2(2) ?
Li1 O1 O8 8_555 . 1_455 143.9(3) ?
Li1 O1 O8 8_555 . . 127.0(3) ?
Li1 O1 O8 8_555 . 2_555 111.7(4) ?
Li1 O1 O8 8_555 . 2_655 65.9(3) ?
Li2 O1 Li2 . . 1_655 87.4(5) ?
Li2 O1 O1 . . 2_555 36.9(9) ?
Li2 O1 O1 . . 2_655 80.8(3) ?
Li2 O1 O2 . . 2_555 101.5(6) ?
Li2 O1 O2 . . 2_655 121.3(8) ?
Li2 O1 O3 . . 3_556 116.3(6) ?
Li2 O1 O3 . . 3_656 140.9(4) ?
Li2 O1 O3 . . 4_554 66.1(8) ?
Li2 O1 O4 . . . 157.7(9) ?
Li2 O1 O4 . . 3_556 129.8(4) ?
Li2 O1 O5 . . 2_555 56.3(7) ?
Li2 O1 O5 . . 2_655 84.1(8) ?
Li2 O1 O5 . . 6_545 142.8(10) ?
Li2 O1 O6 . . . 48.5(8) ?
Li2 O1 O6 . . 5_445 104.5(9) ?
Li2 O1 O6 . . 2_555 15.9(4) ?
Li2 O1 O6 . . 2_655 63.4(5) ?
Li2 O1 O6 . . 6_545 101.8(9) ?
Li2 O1 O7 . . . 101.8(9) ?
Li2 O1 O8 . . 1_455 39.7(6) ?
Li2 O1 O8 . . . 48.7(4) ?
Li2 O1 O8 . . 2_555 59.1(3) ?
Li2 O1 O8 . . 2_655 98.1(6) ?
Li2 O1 O1 1_655 . 2_555 97.1(3) ?
Li2 O1 O1 1_655 . 2_655 23.3(3) ?
Li2 O1 O2 1_655 . 2_555 128.0(4) ?
Li2 O1 O2 1_655 . 2_655 48.79(17) ?
Li2 O1 O3 1_655 . 3_556 154.5(5) ?
Li2 O1 O3 1_655 . 3_656 54.2(3) ?
Li2 O1 O3 1_655 . 4_554 71.9(3) ?
Li2 O1 O4 1_655 . . 100.1(3) ?
Li2 O1 O4 1_655 . 3_556 136.1(3) ?
Li2 O1 O5 1_655 . 2_555 108.2(5) ?
Li2 O1 O5 1_655 . 2_655 40.7(4) ?
Li2 O1 O5 1_655 . 6_545 96.9(5) ?
Li2 O1 O6 1_655 . . 57.6(5) ?
Li2 O1 O6 1_655 . 5_445 124.8(5) ?
Li2 O1 O6 1_655 . 2_555 99.3(4) ?
Li2 O1 O6 1_655 . 2_655 25.8(4) ?
Li2 O1 O6 1_655 . 6_545 86.8(4) ?
Li2 O1 O7 1_655 . . 72.9(4) ?
Li2 O1 O8 1_655 . 1_455 123.7(3) ?
Li2 O1 O8 1_655 . . 47.6(2) ?
Li2 O1 O8 1_655 . 2_555 144.2(5) ?
Li2 O1 O8 1_655 . 2_655 15.1(3) ?
O1 O1 O1 2_555 . 2_655 78.5(3) ?
O1 O1 O2 2_555 . 2_555 120.5(4) ?
O1 O1 O2 2_555 . 2_655 145.3(4) ?
O1 O1 O3 2_555 . 3_556 97.1(4) ?
O1 O1 O3 2_555 . 3_656 130.9(4) ?
O1 O1 O3 2_555 . 4_554 38.9(2) ?
O1 O1 O4 2_555 . . 157.5(4) ?
O1 O1 O4 2_555 . 3_556 126.4(3) ?
O1 O1 O5 2_555 . 2_555 86.7(3) ?
O1 O1 O5 2_555 . 2_655 114.5(3) ?
O1 O1 O5 2_555 . 6_545 106.1(4) ?
O1 O1 O6 2_555 . . 82.5(4) ?
O1 O1 O6 2_555 . 5_445 69.7(3) ?
O1 O1 O6 2_555 . 2_555 45.8(2) ?
O1 O1 O6 2_555 . 2_655 82.7(3) ?
O1 O1 O6 2_555 . 6_545 66.9(3) ?
O1 O1 O7 2_555 . . 138.7(4) ?
O1 O1 O8 2_555 . 1_455 31.7(2) ?
O1 O1 O8 2_555 . . 49.6(3) ?
O1 O1 O8 2_555 . 2_555 64.4(4) ?
O1 O1 O8 2_555 . 2_655 112.0(4) ?
O1 O1 O2 2_655 . 2_555 151.1(3) ?
O1 O1 O2 2_655 . 2_655 69.7(2) ?
O1 O1 O3 2_655 . 3_556 144.9(3) ?
O1 O1 O3 2_655 . 3_656 61.0(2) ?
O1 O1 O3 2_655 . 4_554 48.9(2) ?
O1 O1 O4 2_655 . . 113.8(3) ?
O1 O1 O4 2_655 . 3_556 149.2(3) ?
O1 O1 O5 2_655 . 2_555 120.4(3) ?
O1 O1 O5 2_655 . 2_655 62.6(2) ?
O1 O1 O5 2_655 . 6_545 88.7(3) ?
O1 O1 O6 2_655 . . 68.9(3) ?
O1 O1 O6 2_655 . 5_445 104.7(3) ?
O1 O1 O6 2_655 . 2_555 95.9(3) ?
O1 O1 O6 2_655 . 2_655 35.25(17) ?
O1 O1 O6 2_655 . 6_545 66.7(2) ?
O1 O1 O7 2_655 . . 96.1(3) ?
O1 O1 O8 2_655 . 1_455 108.9(3) ?
O1 O1 O8 2_655 . . 33.0(2) ?
O1 O1 O8 2_655 . 2_555 138.9(4) ?
O1 O1 O8 2_655 . 2_655 37.2(3) ?
O2 O1 O2 2_555 . 2_655 85.2(3) ?
O2 O1 O3 2_555 . 3_556 59.6(3) ?
O2 O1 O3 2_555 . 3_656 108.0(4) ?
O2 O1 O3 2_555 . 4_554 157.6(4) ?
O2 O1 O4 2_555 . . 57.5(3) ?
O2 O1 O4 2_555 . 3_556 36.5(2) ?
O2 O1 O5 2_555 . 2_555 47.2(3) ?
O2 O1 O5 2_555 . 2_655 88.8(3) ?
O2 O1 O5 2_555 . 6_545 104.5(4) ?
O2 O1 O6 2_555 . . 90.9(4) ?
O2 O1 O6 2_555 . 5_445 102.6(3) ?
O2 O1 O6 2_555 . 2_555 85.8(3) ?
O2 O1 O6 2_555 . 2_655 120.3(3) ?
O2 O1 O6 2_555 . 6_545 138.6(4) ?
O2 O1 O7 2_555 . . 55.1(3) ?
O2 O1 O8 2_555 . 1_455 89.0(3) ?
O2 O1 O8 2_555 . . 145.0(4) ?
O2 O1 O8 2_555 . 2_555 56.3(4) ?
O2 O1 O8 2_555 . 2_655 114.9(4) ?
O2 O1 O3 2_655 . 3_556 116.9(4) ?
O2 O1 O3 2_655 . 3_656 39.74(19) ?
O2 O1 O3 2_655 . 4_554 117.1(3) ?
O2 O1 O4 2_655 . . 55.1(3) ?
O2 O1 O4 2_655 . 3_556 88.3(3) ?
O2 O1 O5 2_655 . 2_555 97.4(3) ?
O2 O1 O5 2_655 . 2_655 37.32(18) ?
O2 O1 O5 2_655 . 6_545 87.2(3) ?
O2 O1 O6 2_655 . . 73.4(3) ?
O2 O1 O6 2_655 . 5_445 131.2(3) ?
O2 O1 O6 2_655 . 2_555 123.2(3) ?
O2 O1 O6 2_655 . 2_655 63.4(2) ?
O2 O1 O6 2_655 . 6_545 110.6(3) ?
O2 O1 O7 2_655 . . 37.6(2) ?
O2 O1 O8 2_655 . 1_455 158.1(3) ?
O2 O1 O8 2_655 . . 95.8(3) ?
O2 O1 O8 2_655 . 2_555 137.5(4) ?
O2 O1 O8 2_655 . 2_655 33.7(3) ?
O3 O1 O3 3_556 . 3_656 100.8(3) ?
O3 O1 O3 3_556 . 4_554 107.7(3) ?
O3 O1 O4 3_556 . . 61.8(4) ?
O3 O1 O4 3_556 . 3_556 32.4(3) ?
O3 O1 O5 3_556 . 2_555 93.7(3) ?
O3 O1 O5 3_556 . 2_655 144.2(4) ?
O3 O1 O5 3_556 . 6_545 58.7(3) ?
O3 O1 O6 3_556 . . 145.7(4) ?
O3 O1 O6 3_556 . 5_445 43.4(3) ?
O3 O1 O6 3_556 . 2_555 105.8(3) ?
O3 O1 O6 3_556 . 2_655 179.7(4) ?
O3 O1 O6 3_556 . 6_545 79.4(3) ?
O3 O1 O7 3_556 . . 108.7(4) ?
O3 O1 O8 3_556 . 1_455 77.4(3) ?
O3 O1 O8 3_556 . . 143.4(4) ?
O3 O1 O8 3_556 . 2_555 61.3(3) ?
O3 O1 O8 3_556 . 2_655 145.6(5) ?
O3 O1 O3 3_656 . 4_554 92.0(3) ?
O3 O1 O4 3_656 . . 53.5(3) ?
O3 O1 O4 3_656 . 3_556 88.3(3) ?
O3 O1 O5 3_656 . 2_555 136.5(3) ?
O3 O1 O5 3_656 . 2_655 71.6(2) ?
O3 O1 O5 3_656 . 6_545 50.7(3) ?
O3 O1 O6 3_656 . . 105.2(3) ?
O3 O1 O6 3_656 . 5_445 93.7(3) ?
O3 O1 O6 3_656 . 2_555 153.4(3) ?
O3 O1 O6 3_656 . 2_655 79.5(2) ?
O3 O1 O6 3_656 . 6_545 72.0(2) ?
O3 O1 O7 3_656 . . 75.9(3) ?
O3 O1 O8 3_656 . 1_455 159.4(3) ?
O3 O1 O8 3_656 . . 93.9(3) ?
O3 O1 O8 3_656 . 2_555 159.9(5) ?
O3 O1 O8 3_656 . 2_655 46.1(3) ?
O3 O1 O4 4_554 . . 136.1(4) ?
O3 O1 O4 4_554 . 3_556 138.5(3) ?
O3 O1 O5 4_554 . 2_555 122.2(3) ?
O3 O1 O5 4_554 . 2_655 107.4(3) ?
O3 O1 O5 4_554 . 6_545 80.1(3) ?
O3 O1 O6 4_554 . . 93.5(3) ?
O3 O1 O6 4_554 . 5_445 65.2(2) ?
O3 O1 O6 4_554 . 2_555 80.0(3) ?
O3 O1 O6 4_554 . 2_655 72.3(2) ?
O3 O1 O6 4_554 . 6_545 38.47(19) ?
O3 O1 O7 4_554 . . 143.2(4) ?
O3 O1 O8 4_554 . 1_455 69.5(2) ?
O3 O1 O8 4_554 . . 37.9(2) ?
O3 O1 O8 4_554 . 2_555 101.8(4) ?
O3 O1 O8 4_554 . 2_655 86.1(4) ?
O4 O1 O4 . . 3_556 36.6(3) ?
O4 O1 O5 . . 2_555 101.4(4) ?
O4 O1 O5 . . 2_655 88.0(3) ?
O4 O1 O5 . . 6_545 57.6(3) ?
O4 O1 O6 . . . 119.0(4) ?
O4 O1 O6 . . 5_445 88.6(3) ?
O4 O1 O6 . . 2_555 143.0(4) ?
O4 O1 O6 . . 2_655 118.5(4) ?
O4 O1 O6 . . 6_545 99.6(3) ?
O4 O1 O7 . . . 61.3(3) ?
O4 O1 O8 . . 1_455 136.1(4) ?
O4 O1 O8 . . . 146.5(4) ?
O4 O1 O8 . . 2_555 107.2(5) ?
O4 O1 O8 . . 2_655 86.2(4) ?
O4 O1 O5 3_556 . 2_555 82.4(3) ?
O4 O1 O5 3_556 . 2_655 111.9(3) ?
O4 O1 O5 3_556 . 6_545 68.3(3) ?
O4 O1 O6 3_556 . . 126.3(4) ?
O4 O1 O6 3_556 . 5_445 73.5(2) ?
O4 O1 O6 3_556 . 2_555 114.4(3) ?
O4 O1 O6 3_556 . 2_655 147.7(3) ?
O4 O1 O6 3_556 . 6_545 103.8(3) ?
O4 O1 O7 3_556 . . 76.7(3) ?
O4 O1 O8 3_556 . 1_455 99.5(2) ?
O4 O1 O8 3_556 . . 175.7(4) ?
O4 O1 O8 3_556 . 2_555 71.7(3) ?
O4 O1 O8 3_556 . 2_655 121.5(4) ?
O5 O1 O5 2_555 . 2_655 72.9(2) ?
O5 O1 O5 2_555 . 6_545 150.3(4) ?
O5 O1 O6 2_555 . . 52.0(3) ?
O5 O1 O6 2_555 . 5_445 123.3(3) ?
O5 O1 O6 2_555 . 2_555 42.2(2) ?
O5 O1 O6 2_555 . 2_655 86.1(2) ?
O5 O1 O6 2_555 . 6_545 151.4(3) ?
O5 O1 O7 2_555 . . 60.6(3) ?
O5 O1 O8 2_555 . 1_455 63.8(2) ?
O5 O1 O8 2_555 . . 98.3(3) ?
O5 O1 O8 2_555 . 2_555 44.3(3) ?
O5 O1 O8 2_555 . 2_655 105.6(3) ?
O5 O1 O5 2_655 . 6_545 122.2(3) ?
O5 O1 O6 2_655 . . 36.1(3) ?
O5 O1 O6 2_655 . 5_445 163.8(3) ?
O5 O1 O6 2_655 . 2_555 86.5(2) ?
O5 O1 O6 2_655 . 2_655 35.84(19) ?
O5 O1 O6 2_655 . 6_545 127.2(3) ?
O5 O1 O7 2_655 . . 35.8(3) ?
O5 O1 O8 2_655 . 1_455 121.6(2) ?
O5 O1 O8 2_655 . . 72.3(3) ?
O5 O1 O8 2_655 . 2_555 116.9(3) ?
O5 O1 O8 2_655 . 2_655 33.0(2) ?
O5 O1 O6 6_545 . . 154.2(4) ?
O5 O1 O6 6_545 . 5_445 44.1(2) ?
O5 O1 O6 6_545 . 2_555 149.0(4) ?
O5 O1 O6 6_545 . 2_655 121.5(3) ?
O5 O1 O6 6_545 . 6_545 42.1(3) ?
O5 O1 O7 6_545 . . 114.7(4) ?
O5 O1 O8 6_545 . 1_455 114.7(3) ?
O5 O1 O8 6_545 . . 110.4(4) ?
O5 O1 O8 6_545 . 2_555 117.1(4) ?
O5 O1 O8 6_545 . 2_655 94.5(4) ?
O6 O1 O6 . . 5_445 152.2(4) ?
O6 O1 O6 . . 2_555 50.7(3) ?
O6 O1 O6 . . 2_655 34.1(3) ?
O6 O1 O6 . . 6_545 129.8(4) ?
O6 O1 O7 . . . 58.0(3) ?
O6 O1 O8 . . 1_455 85.6(3) ?
O6 O1 O8 . . . 56.5(3) ?
O6 O1 O8 . . 2_555 88.6(4) ?
O6 O1 O8 . . 2_655 60.0(3) ?
O6 O1 O6 5_445 . 2_555 105.5(3) ?
O6 O1 O6 5_445 . 2_655 136.6(3) ?
O6 O1 O6 5_445 . 6_545 38.2(2) ?
O6 O1 O7 5_445 . . 148.6(4) ?
O6 O1 O8 5_445 . 1_455 70.7(2) ?
O6 O1 O8 5_445 . . 102.8(3) ?
O6 O1 O8 5_445 . 2_555 79.3(3) ?
O6 O1 O8 5_445 . 2_655 130.9(4) ?
O6 O1 O6 2_555 . 2_655 73.9(2) ?
O6 O1 O6 2_555 . 6_545 112.7(3) ?
O6 O1 O7 2_555 . . 95.3(3) ?
O6 O1 O8 2_555 . 1_455 35.11(19) ?
O6 O1 O8 2_555 . . 64.4(3) ?
O6 O1 O8 2_555 . 2_555 45.5(3) ?
O6 O1 O8 2_555 . 2_655 107.7(4) ?
O6 O1 O6 2_655 . 6_545 100.7(3) ?
O6 O1 O7 2_655 . . 71.4(3) ?
O6 O1 O8 2_655 . 1_455 102.3(3) ?
O6 O1 O8 2_655 . . 36.5(2) ?
O6 O1 O8 2_655 . 2_555 118.4(4) ?
O6 O1 O8 2_655 . 2_655 34.8(3) ?
O6 O1 O7 6_545 . . 147.9(4) ?
O6 O1 O8 6_545 . 1_455 87.6(2) ?
O6 O1 O8 6_545 . . 73.5(3) ?
O6 O1 O8 6_545 . 2_555 110.4(4) ?
O6 O1 O8 6_545 . 2_655 95.0(3) ?
O7 O1 O8 . . 1_455 124.3(3) ?
O7 O1 O8 . . . 107.4(4) ?
O7 O1 O8 . . 2_555 100.3(4) ?
O7 O1 O8 . . 2_655 60.3(3) ?
O8 O1 O8 1_455 . . 77.2(3) ?
O8 O1 O8 1_455 . 2_555 32.7(3) ?
O8 O1 O8 1_455 . 2_655 136.7(4) ?
O8 O1 O8 . . 2_555 105.9(4) ?
O8 O1 O8 . . 2_655 62.4(3) ?
O8 O1 O8 2_555 . 2_655 148.2(4) ?
W1 O2 W1 . . 1_655 94.7(3) ?
W1 O2 W1 . . 3_555 73.5(3) ?
W1 O2 W1 . . 7_555 174.2(5) ?
W1 O2 W2 . . 1_455 68.6(3) ?
W1 O2 W2 . . . 103.1(4) ?
W1 O2 W2 . . 7_555 125.9(4) ?
W1 O2 Ba1 . . 5_545 51.0(3) ?
W1 O2 Pr1 . . . 131.3(5) ?
W1 O2 Pr1 . . 5_545 61.0(2) ?
W1 O2 Pr1 . . 7_455 77.5(3) ?
W1 O2 Pr1 . . 7_555 123.4(4) ?
W1 O2 Li1 . . . 131.3(5) ?
W1 O2 Li1 . . 5_545 61.0(2) ?
W1 O2 Li1 . . 7_455 77.5(3) ?
W1 O2 Li1 . . 7_555 123.4(4) ?
W1 O2 Li2 . . . 57.2(6) ?
W1 O2 O1 . . 2_555 30.5(3) ?
W1 O2 O1 . . 2_655 84.5(3) ?
W1 O2 O2 . . 3_555 53.1(3) ?
W1 O2 O2 . . 7_555 170.9(5) ?
W1 O2 O3 . . 2_555 82.2(3) ?
W1 O2 O3 . . 2_655 110.1(4) ?
W1 O2 O3 . . 4_554 34.3(3) ?
W1 O2 O3 . . 8_454 108.3(4) ?
W1 O2 O3 . . 8_554 136.4(4) ?
W1 O2 O4 . . 2_555 38.3(3) ?
W1 O2 O4 . . 2_655 89.5(3) ?
W1 O2 O4 . . 6_555 146.7(5) ?
W1 O2 O4 . . 4_554 75.5(4) ?
W1 O2 O4 . . 8_454 129.4(4) ?
W1 O2 O5 . . . 113.5(5) ?
W1 O2 O5 . . 5_445 8.8(2) ?
W1 O2 O5 . . 7_555 120.1(4) ?
W1 O2 O6 . . . 81.3(4) ?
W1 O2 O6 . . 2_555 73.1(3) ?
W1 O2 O6 . . 2_655 101.8(4) ?
W1 O2 O7 . . 2_555 77.8(4) ?
W1 O2 O7 . . 2_655 124.1(5) ?
W1 O2 O7 . . 8_454 118.5(5) ?
W1 O2 O7 . . 8_554 142.6(4) ?
W1 O2 O8 . . 1_455 49.3(3) ?
W1 O2 O8 . . . 67.4(4) ?
W1 O2 W1 1_655 . 3_555 95.28(18) ?
W1 O2 W1 1_655 . 7_555 86.97(15) ?
W1 O2 W2 1_655 . 1_455 141.0(3) ?
W1 O2 W2 1_655 . . 54.28(15) ?
W1 O2 W2 1_655 . 7_555 112.9(2) ?
W1 O2 Ba1 1_655 . 5_545 51.32(10) ?
W1 O2 Pr1 1_655 . . 125.4(3) ?
W1 O2 Pr1 1_655 . 5_545 50.35(10) ?
W1 O2 Pr1 1_655 . 7_455 154.8(2) ?
W1 O2 Pr1 1_655 . 7_555 50.92(17) ?
W1 O2 Li1 1_655 . . 125.4(3) ?
W1 O2 Li1 1_655 . 5_545 50.35(10) ?
W1 O2 Li1 1_655 . 7_455 154.8(2) ?
W1 O2 Li1 1_655 . 7_555 50.92(17) ?
W1 O2 Li2 1_655 . . 92.3(2) ?
W1 O2 O1 1_655 . 2_555 103.4(3) ?
W1 O2 O1 1_655 . 2_655 21.36(14) ?
W1 O2 O2 1_655 . 3_555 96.11(19) ?
W1 O2 O2 1_655 . 7_555 87.9(3) ?
W1 O2 O3 1_655 . 2_555 118.8(3) ?
W1 O2 O3 1_655 . 2_655 50.51(15) ?
W1 O2 O3 1_655 . 4_554 62.2(3) ?
W1 O2 O3 1_655 . 8_454 131.0(2) ?
W1 O2 O3 1_655 . 8_554 66.11(16) ?
W1 O2 O4 1_655 . 2_555 120.3(3) ?
W1 O2 O4 1_655 . 2_655 19.82(17) ?
W1 O2 O4 1_655 . 6_555 100.0(2) ?
W1 O2 O4 1_655 . 4_554 72.4(3) ?
W1 O2 O4 1_655 . 8_454 134.6(2) ?
W1 O2 O5 1_655 . . 87.9(3) ?
W1 O2 O5 1_655 . 5_445 96.19(19) ?
W1 O2 O5 1_655 . 7_555 90.0(2) ?
W1 O2 O6 1_655 . . 79.80(19) ?
W1 O2 O6 1_655 . 2_555 118.8(3) ?
W1 O2 O6 1_655 . 2_655 51.26(16) ?
W1 O2 O7 1_655 . 2_555 160.4(4) ?
W1 O2 O7 1_655 . 2_655 35.4(2) ?
W1 O2 O7 1_655 . 8_454 136.3(3) ?
W1 O2 O7 1_655 . 8_554 53.36(16) ?
W1 O2 O8 1_655 . 1_455 134.4(3) ?
W1 O2 O8 1_655 . . 56.6(3) ?
W1 O2 W1 3_555 . 7_555 100.9(2) ?
W1 O2 W2 3_555 . 1_455 111.9(2) ?
W1 O2 W2 3_555 . . 149.4(3) ?
W1 O2 W2 3_555 . 7_555 59.03(15) ?
W1 O2 Ba1 3_555 . 5_545 103.23(17) ?
W1 O2 Pr1 3_555 . . 121.9(3) ?
W1 O2 Pr1 3_555 . 5_545 51.90(10) ?
W1 O2 Pr1 3_555 . 7_455 59.60(14) ?
W1 O2 Pr1 3_555 . 7_555 68.2(2) ?
W1 O2 Li1 3_555 . . 121.9(3) ?
W1 O2 Li1 3_555 . 5_545 51.90(10) ?
W1 O2 Li1 3_555 . 7_455 59.60(14) ?
W1 O2 Li1 3_555 . 7_555 68.2(2) ?
W1 O2 Li2 3_555 . . 130.6(5) ?
W1 O2 O1 3_555 . 2_555 101.8(3) ?
W1 O2 O1 3_555 . 2_655 110.2(2) ?
W1 O2 O2 3_555 . 3_555 20.36(13) ?
W1 O2 O2 3_555 . 7_555 97.6(3) ?
W1 O2 O3 3_555 . 2_555 25.33(14) ?
W1 O2 O3 3_555 . 2_655 57.11(17) ?
W1 O2 O3 3_555 . 4_554 68.6(3) ?
W1 O2 O3 3_555 . 8_454 132.2(3) ?
W1 O2 O3 3_555 . 8_554 143.1(3) ?
W1 O2 O4 3_555 . 2_555 48.0(3) ?
W1 O2 O4 3_555 . 2_655 75.5(2) ?
W1 O2 O4 3_555 . 6_555 133.8(3) ?
W1 O2 O4 3_555 . 4_554 22.9(2) ?
W1 O2 O4 3_555 . 8_454 106.1(2) ?
W1 O2 O5 3_555 . . 172.1(4) ?
W1 O2 O5 3_555 . 5_445 64.76(17) ?
W1 O2 O5 3_555 . 7_555 46.66(18) ?
W1 O2 O6 3_555 . . 153.9(3) ?
W1 O2 O6 3_555 . 2_555 133.5(3) ?
W1 O2 O6 3_555 . 2_655 146.3(3) ?
W1 O2 O7 3_555 . 2_555 99.8(3) ?
W1 O2 O7 3_555 . 2_655 119.9(4) ?
W1 O2 O7 3_555 . 8_454 70.6(3) ?
W1 O2 O7 3_555 . 8_554 89.2(2) ?
W1 O2 O8 3_555 . 1_455 98.3(2) ?
W1 O2 O8 3_555 . . 128.0(3) ?
W1 O2 W2 7_555 . 1_455 113.24(18) ?
W1 O2 W2 7_555 . . 82.37(19) ?
W1 O2 W2 7_555 . 7_555 48.58(11) ?
W1 O2 Ba1 7_555 . 5_545 133.0(2) ?
W1 O2 Pr1 7_555 . . 50.53(17) ?
W1 O2 Pr1 7_555 . 5_545 116.7(2) ?
W1 O2 Pr1 7_555 . 7_455 98.7(2) ?
W1 O2 Pr1 7_555 . 7_555 54.02(17) ?
W1 O2 Li1 7_555 . . 50.53(17) ?
W1 O2 Li1 7_555 . 5_545 116.7(2) ?
W1 O2 Li1 7_555 . 7_455 98.7(2) ?
W1 O2 Li1 7_555 . 7_555 54.02(17) ?
W1 O2 Li2 7_555 . . 128.3(5) ?
W1 O2 O1 7_555 . 2_555 154.0(3) ?
W1 O2 O1 7_555 . 2_655 98.8(2) ?
W1 O2 O2 7_555 . 3_555 121.2(3) ?
W1 O2 O2 7_555 . 7_555 3.3(2) ?
W1 O2 O3 7_555 . 2_555 92.1(2) ?
W1 O2 O3 7_555 . 2_655 66.81(17) ?
W1 O2 O3 7_555 . 4_554 145.1(4) ?
W1 O2 O3 7_555 . 8_454 74.47(18) ?
W1 O2 O3 7_555 . 8_554 49.24(14) ?
W1 O2 O4 7_555 . 2_555 136.5(4) ?
W1 O2 O4 7_555 . 2_655 90.2(2) ?
W1 O2 O4 7_555 . 6_555 37.74(16) ?
W1 O2 O4 7_555 . 4_554 99.8(3) ?
W1 O2 O4 7_555 . 8_454 50.31(16) ?
W1 O2 O5 7_555 . . 72.0(3) ?
W1 O2 O5 7_555 . 5_445 165.5(3) ?
W1 O2 O5 7_555 . 7_555 54.26(19) ?
W1 O2 O6 7_555 . . 104.5(2) ?
W1 O2 O6 7_555 . 2_555 110.9(2) ?
W1 O2 O6 7_555 . 2_655 83.52(19) ?
W1 O2 O7 7_555 . 2_555 102.3(3) ?
W1 O2 O7 7_555 . 2_655 59.6(3) ?
W1 O2 O7 7_555 . 8_454 57.4(2) ?
W1 O2 O7 7_555 . 8_554 36.54(14) ?
W1 O2 O8 7_555 . 1_455 131.9(2) ?
W1 O2 O8 7_555 . . 117.9(3) ?
W2 O2 W2 1_455 . . 94.0(3) ?
W2 O2 W2 1_455 . 7_555 105.1(2) ?
W2 O2 Ba1 1_455 . 5_545 94.0(2) ?
W2 O2 Pr1 1_455 . . 62.8(2) ?
W2 O2 Pr1 1_455 . 5_545 129.6(2) ?
W2 O2 Pr1 1_455 . 7_455 58.37(14) ?
W2 O2 Pr1 1_455 . 7_555 165.7(3) ?
W2 O2 Li1 1_455 . . 62.8(2) ?
W2 O2 Li1 1_455 . 5_545 129.6(2) ?
W2 O2 Li1 1_455 . 7_455 58.37(14) ?
W2 O2 Li1 1_455 . 7_555 165.7(3) ?
W2 O2 Li2 1_455 . . 48.8(2) ?
W2 O2 O1 1_455 . 2_555 45.5(2) ?
W2 O2 O1 1_455 . 2_655 119.6(3) ?
W2 O2 O2 1_455 . 3_555 100.3(2) ?
W2 O2 O2 1_455 . 7_555 114.2(3) ?
W2 O2 O3 1_455 . 2_555 94.5(2) ?
W2 O2 O3 1_455 . 2_655 167.7(3) ?
W2 O2 O3 1_455 . 4_554 101.4(3) ?
W2 O2 O3 1_455 . 8_454 40.32(15) ?
W2 O2 O3 1_455 . 8_554 101.2(2) ?
W2 O2 O4 1_455 . 2_555 67.9(3) ?
W2 O2 O4 1_455 . 2_655 152.4(3) ?
W2 O2 O4 1_455 . 6_555 81.4(2) ?
W2 O2 O4 1_455 . 4_554 131.0(3) ?
W2 O2 O4 1_455 . 8_454 65.07(18) ?
W2 O2 O5 1_455 . . 69.0(3) ?
W2 O2 O5 1_455 . 5_445 72.69(19) ?
W2 O2 O5 1_455 . 7_555 129.0(3) ?
W2 O2 O6 1_455 . . 63.32(18) ?
W2 O2 O6 1_455 . 2_555 23.95(15) ?
W2 O2 O6 1_455 . 2_655 96.3(2) ?
W2 O2 O7 1_455 . 2_555 19.6(2) ?
W2 O2 O7 1_455 . 2_655 128.1(4) ?
W2 O2 O7 1_455 . 8_454 80.8(3) ?
W2 O2 O7 1_455 . 8_554 148.1(2) ?
W2 O2 O8 1_455 . 1_455 19.85(11) ?
W2 O2 O8 1_455 . . 84.3(3) ?
W2 O2 W2 . . 7_555 130.9(3) ?
W2 O2 Ba1 . . 5_545 57.24(17) ?
W2 O2 Pr1 . . . 83.8(3) ?
W2 O2 Pr1 . . 5_545 99.2(2) ?
W2 O2 Pr1 . . 7_455 150.6(3) ?
W2 O2 Pr1 . . 7_555 90.7(3) ?
W2 O2 Li1 . . . 83.8(3) ?
W2 O2 Li1 . . 5_545 99.2(2) ?
W2 O2 Li1 . . 7_455 150.6(3) ?
W2 O2 Li1 . . 7_555 90.7(3) ?
W2 O2 Li2 . . . 56.9(3) ?
W2 O2 O1 . . 2_555 84.6(3) ?
W2 O2 O1 . . 2_655 39.94(17) ?
W2 O2 O2 . . 3_555 143.2(3) ?
W2 O2 O2 . . 7_555 85.5(3) ?
W2 O2 O3 . . 2_555 171.2(4) ?
W2 O2 O3 . . 2_655 98.1(3) ?
W2 O2 O3 . . 4_554 91.3(3) ?
W2 O2 O3 . . 8_454 78.2(2) ?
W2 O2 O3 . . 8_554 33.60(15) ?
W2 O2 O4 . . 2_555 140.6(5) ?
W2 O2 O4 . . 2_655 74.1(3) ?
W2 O2 O4 . . 6_555 63.8(2) ?
W2 O2 O4 . . 4_554 126.5(4) ?
W2 O2 O4 . . 8_454 99.3(2) ?
W2 O2 O5 . . . 35.0(2) ?
W2 O2 O5 . . 5_445 111.0(3) ?
W2 O2 O5 . . 7_555 126.4(3) ?
W2 O2 O6 . . . 32.69(17) ?
W2 O2 O6 . . 2_555 70.2(2) ?
W2 O2 O6 . . 2_655 3.21(13) ?
W2 O2 O7 . . 2_555 109.3(4) ?
W2 O2 O7 . . 2_655 36.7(2) ?
W2 O2 O7 . . 8_454 132.0(3) ?
W2 O2 O7 . . 8_554 75.3(2) ?
W2 O2 O8 . . 1_455 101.9(3) ?
W2 O2 O8 . . . 35.9(2) ?
W2 O2 Ba1 7_555 . 5_545 157.6(2) ?
W2 O2 Pr1 7_555 . . 66.9(2) ?
W2 O2 Pr1 7_555 . 5_545 102.0(2) ?
W2 O2 Pr1 7_555 . 7_455 57.52(15) ?
W2 O2 Pr1 7_555 . 7_555 62.1(2) ?
W2 O2 Li1 7_555 . . 66.9(2) ?
W2 O2 Li1 7_555 . 5_545 102.0(2) ?
W2 O2 Li1 7_555 . 7_455 57.52(15) ?
W2 O2 Li1 7_555 . 7_555 62.1(2) ?
W2 O2 Li2 7_555 . . 153.1(4) ?
W2 O2 O1 7_555 . 2_555 139.6(3) ?
W2 O2 O1 7_555 . 2_655 133.5(3) ?
W2 O2 O2 7_555 . 3_555 77.5(2) ?
W2 O2 O2 7_555 . 7_555 45.4(2) ?
W2 O2 O3 7_555 . 2_555 43.88(17) ?
W2 O2 O3 7_555 . 2_655 65.18(19) ?
W2 O2 O3 7_555 . 4_554 126.9(3) ?
W2 O2 O3 7_555 . 8_454 88.0(2) ?
W2 O2 O3 7_555 . 8_554 97.7(2) ?
W2 O2 O4 7_555 . 2_555 88.3(3) ?
W2 O2 O4 7_555 . 2_655 101.3(3) ?
W2 O2 O4 7_555 . 6_555 74.9(2) ?
W2 O2 O4 7_555 . 4_554 70.7(3) ?
W2 O2 O4 7_555 . 8_454 53.24(17) ?
W2 O2 O5 7_555 . . 113.1(3) ?
W2 O2 O5 7_555 . 5_445 117.7(2) ?
W2 O2 O5 7_555 . 7_555 25.80(16) ?
W2 O2 O6 7_555 . . 146.4(2) ?
W2 O2 O6 7_555 . 2_555 122.7(3) ?
W2 O2 O6 7_555 . 2_655 132.0(3) ?
W2 O2 O7 7_555 . 2_555 85.7(3) ?
W2 O2 O7 7_555 . 2_655 102.4(3) ?
W2 O2 O7 7_555 . 8_454 24.5(2) ?
W2 O2 O7 7_555 . 8_554 64.64(19) ?
W2 O2 O8 7_555 . 1_455 111.4(2) ?
W2 O2 O8 7_555 . . 165.6(4) ?
Ba1 O2 Pr1 5_545 . . 134.0(3) ?
Ba1 O2 Pr1 5_545 . 5_545 56.01(11) ?
Ba1 O2 Pr1 5_545 . 7_455 128.3(2) ?
Ba1 O2 Pr1 5_545 . 7_555 99.9(3) ?
Ba1 O2 Li1 5_545 . . 134.0(3) ?
Ba1 O2 Li1 5_545 . 5_545 56.01(11) ?
Ba1 O2 Li1 5_545 . 7_455 128.3(2) ?
Ba1 O2 Li1 5_545 . 7_555 99.9(3) ?
Ba1 O2 Li2 5_545 . . 48.6(4) ?
Ba1 O2 O1 5_545 . 2_555 52.1(2) ?
Ba1 O2 O1 5_545 . 2_655 34.81(14) ?
Ba1 O2 O2 5_545 . 3_555 87.85(18) ?
Ba1 O2 O2 5_545 . 7_555 135.2(3) ?
Ba1 O2 O3 5_545 . 2_555 124.3(2) ?
Ba1 O2 O3 5_545 . 2_655 94.15(19) ?
Ba1 O2 O3 5_545 . 4_554 35.1(2) ?
Ba1 O2 O3 5_545 . 8_454 114.4(3) ?
Ba1 O2 O3 5_545 . 8_554 89.7(2) ?
Ba1 O2 O4 5_545 . 2_555 88.3(3) ?
Ba1 O2 O4 5_545 . 2_655 58.5(2) ?
Ba1 O2 O4 5_545 . 6_555 120.3(3) ?
Ba1 O2 O4 5_545 . 4_554 88.1(3) ?
Ba1 O2 O4 5_545 . 8_454 148.7(3) ?
Ba1 O2 O5 5_545 . . 84.4(3) ?
Ba1 O2 O5 5_545 . 5_445 56.82(16) ?
Ba1 O2 O5 5_545 . 7_555 132.1(3) ?
Ba1 O2 O6 5_545 . . 53.79(16) ?
Ba1 O2 O6 5_545 . 2_555 79.1(2) ?
Ba1 O2 O6 5_545 . 2_655 54.95(16) ?
Ba1 O2 O7 5_545 . 2_555 112.4(4) ?
Ba1 O2 O7 5_545 . 2_655 73.5(3) ?
Ba1 O2 O7 5_545 . 8_454 169.4(3) ?
Ba1 O2 O7 5_545 . 8_554 104.3(2) ?
Ba1 O2 O8 5_545 . 1_455 83.2(2) ?
Ba1 O2 O8 5_545 . . 24.8(2) ?
Pr1 O2 Pr1 . . 5_545 166.6(4) ?
Pr1 O2 Pr1 . . 7_455 74.8(2) ?
Pr1 O2 Pr1 . . 7_555 104.4(3) ?
Pr1 O2 Li1 . . . 0 ?
Pr1 O2 Li1 . . 5_545 166.6(4) ?
Pr1 O2 Li1 . . 7_455 74.8(2) ?
Pr1 O2 Li1 . . 7_555 104.4(3) ?
Pr1 O2 Li2 . . . 91.3(6) ?
Pr1 O2 O1 . . 2_555 105.8(4) ?
Pr1 O2 O1 . . 2_655 122.2(3) ?
Pr1 O2 O2 . . 3_555 132.8(3) ?
Pr1 O2 O2 . . 7_555 51.8(2) ?
Pr1 O2 O3 . . 2_555 98.0(3) ?
Pr1 O2 O3 . . 2_655 116.6(3) ?
Pr1 O2 O3 . . 4_554 162.8(5) ?
Pr1 O2 O3 . . 8_454 25.08(18) ?
Pr1 O2 O3 . . 8_554 60.2(2) ?
Pr1 O2 O4 . . 2_555 114.3(4) ?
Pr1 O2 O4 . . 2_655 137.5(4) ?
Pr1 O2 O4 . . 6_555 25.40(17) ?
Pr1 O2 O4 . . 4_554 137.6(5) ?
Pr1 O2 O4 . . 8_454 15.81(18) ?
Pr1 O2 O5 . . . 51.0(2) ?
Pr1 O2 O5 . . 5_445 134.0(3) ?
Pr1 O2 O5 . . 7_555 89.4(3) ?
Pr1 O2 O6 . . . 80.3(3) ?
Pr1 O2 O6 . . 2_555 64.1(2) ?
Pr1 O2 O6 . . 2_655 86.9(3) ?
Pr1 O2 O7 . . 2_555 55.0(3) ?
Pr1 O2 O7 . . 2_655 90.0(3) ?
Pr1 O2 O7 . . 8_454 51.2(3) ?
Pr1 O2 O7 . . 8_554 86.0(3) ?
Pr1 O2 O8 . . 1_455 82.0(3) ?
Pr1 O2 O8 . . . 109.7(4) ?
Pr1 O2 Pr1 5_545 . 7_455 106.3(2) ?
Pr1 O2 Pr1 5_545 . 7_555 62.63(18) ?
Pr1 O2 Li1 5_545 . . 166.6(4) ?
Pr1 O2 Li1 5_545 . 5_545 0 ?
Pr1 O2 Li1 5_545 . 7_455 106.3(2) ?
Pr1 O2 Li1 5_545 . 7_555 62.63(18) ?
Pr1 O2 Li2 5_545 . . 101.4(5) ?
Pr1 O2 O1 5_545 . 2_555 87.5(3) ?
Pr1 O2 O1 5_545 . 2_655 59.30(16) ?
Pr1 O2 O2 5_545 . 3_555 46.31(14) ?
Pr1 O2 O2 5_545 . 7_555 115.2(3) ?
Pr1 O2 O3 5_545 . 2_555 77.1(2) ?
Pr1 O2 O3 5_545 . 2_655 50.15(14) ?
Pr1 O2 O3 5_545 . 4_554 30.6(2) ?
Pr1 O2 O3 5_545 . 8_454 168.3(3) ?
Pr1 O2 O3 5_545 . 8_554 116.3(2) ?
Pr1 O2 O4 5_545 . 2_555 71.4(3) ?
Pr1 O2 O4 5_545 . 2_655 34.21(17) ?
Pr1 O2 O4 5_545 . 6_555 147.3(3) ?
Pr1 O2 O4 5_545 . 4_554 32.4(2) ?
Pr1 O2 O4 5_545 . 8_454 155.2(3) ?
Pr1 O2 O5 5_545 . . 134.0(3) ?
Pr1 O2 O5 5_545 . 5_445 57.10(15) ?
Pr1 O2 O5 5_545 . 7_555 78.2(2) ?
Pr1 O2 O6 5_545 . . 109.3(2) ?
Pr1 O2 O6 5_545 . 2_555 129.3(3) ?
Pr1 O2 O6 5_545 . 2_655 96.0(2) ?
Pr1 O2 O7 5_545 . 2_555 134.2(3) ?
Pr1 O2 O7 5_545 . 2_655 84.9(3) ?
Pr1 O2 O7 5_545 . 8_454 120.9(3) ?
Pr1 O2 O7 5_545 . 8_554 82.1(2) ?
Pr1 O2 O8 5_545 . 1_455 109.9(2) ?
Pr1 O2 O8 5_545 . . 79.1(3) ?
Pr1 O2 Pr1 7_455 . 7_555 113.8(3) ?
Pr1 O2 Li1 7_455 . . 74.8(2) ?
Pr1 O2 Li1 7_455 . 5_545 106.3(2) ?
Pr1 O2 Li1 7_455 . 7_455 0 ?
Pr1 O2 Li1 7_455 . 7_555 113.8(3) ?
Pr1 O2 Li2 7_455 . . 102.9(2) ?
Pr1 O2 O1 7_455 . 2_555 82.1(3) ?
Pr1 O2 O1 7_455 . 2_655 161.2(3) ?
Pr1 O2 O2 7_455 . 3_555 59.95(17) ?
Pr1 O2 O2 7_455 . 7_555 96.5(3) ?
Pr1 O2 O3 7_455 . 2_555 36.96(17) ?
Pr1 O2 O3 7_455 . 2_655 109.3(3) ?
Pr1 O2 O3 7_455 . 4_554 103.2(3) ?
Pr1 O2 O3 7_455 . 8_454 73.9(2) ?
Pr1 O2 O3 7_455 . 8_554 134.8(2) ?
Pr1 O2 O4 7_455 . 2_555 42.5(2) ?
Pr1 O2 O4 7_455 . 2_655 135.0(3) ?
Pr1 O2 O4 7_455 . 6_555 99.3(2) ?
Pr1 O2 O4 7_455 . 4_554 82.5(3) ?
Pr1 O2 O4 7_455 . 8_454 61.73(18) ?
Pr1 O2 O5 7_455 . . 117.2(3) ?
Pr1 O2 O5 7_455 . 5_445 72.66(19) ?
Pr1 O2 O5 7_455 . 7_555 74.1(2) ?
Pr1 O2 O6 7_455 . . 121.7(3) ?
Pr1 O2 O6 7_455 . 2_555 82.3(2) ?
Pr1 O2 O6 7_455 . 2_655 153.5(3) ?
Pr1 O2 O7 7_455 . 2_555 41.5(2) ?
Pr1 O2 O7 7_455 . 2_655 158.2(4) ?
Pr1 O2 O7 7_455 . 8_454 41.3(2) ?
Pr1 O2 O7 7_455 . 8_554 122.1(3) ?
Pr1 O2 O8 7_455 . 1_455 55.84(18) ?
Pr1 O2 O8 7_455 . . 136.3(4) ?
Pr1 O2 Li1 7_555 . . 104.4(3) ?
Pr1 O2 Li1 7_555 . 5_545 62.63(18) ?
Pr1 O2 Li1 7_555 . 7_455 113.8(3) ?
Pr1 O2 Li1 7_555 . 7_555 0 ?
Pr1 O2 Li2 7_555 . . 142.6(4) ?
Pr1 O2 O1 7_555 . 2_555 148.7(4) ?
Pr1 O2 O1 7_555 . 2_655 71.9(2) ?
Pr1 O2 O2 7_555 . 3_555 83.7(3) ?
Pr1 O2 O2 7_555 . 7_555 52.7(3) ?
Pr1 O2 O3 7_555 . 2_555 80.5(3) ?
Pr1 O2 O3 7_555 . 2_655 13.75(14) ?
Pr1 O2 O3 7_555 . 4_554 92.0(3) ?
Pr1 O2 O3 7_555 . 8_454 128.4(3) ?
Pr1 O2 O3 7_555 . 8_554 75.7(2) ?
Pr1 O2 O4 7_555 . 2_555 115.6(4) ?
Pr1 O2 O4 7_555 . 2_655 41.8(2) ?
Pr1 O2 O4 7_555 . 6_555 88.6(3) ?
Pr1 O2 O4 7_555 . 4_554 53.5(3) ?
Pr1 O2 O4 7_555 . 8_454 100.8(3) ?
Pr1 O2 O5 7_555 . . 108.8(4) ?
Pr1 O2 O5 7_555 . 5_445 118.0(3) ?
Pr1 O2 O5 7_555 . 7_555 40.1(2) ?
Pr1 O2 O6 7_555 . . 123.2(3) ?
Pr1 O2 O6 7_555 . 2_555 158.1(3) ?
Pr1 O2 O6 7_555 . 2_655 89.0(3) ?
Pr1 O2 O7 7_555 . 2_555 147.5(5) ?
Pr1 O2 O7 7_555 . 2_655 54.3(3) ?
Pr1 O2 O7 7_555 . 8_454 86.0(4) ?
Pr1 O2 O7 7_555 . 8_554 22.77(16) ?
Pr1 O2 O8 7_555 . 1_455 166.5(3) ?
Pr1 O2 O8 7_555 . . 107.1(4) ?
Li1 O2 Li1 . . 5_545 166.6(4) ?
Li1 O2 Li1 . . 7_455 74.8(2) ?
Li1 O2 Li1 . . 7_555 104.4(3) ?
Li1 O2 Li2 . . . 91.3(6) ?
Li1 O2 O1 . . 2_555 105.8(4) ?
Li1 O2 O1 . . 2_655 122.2(3) ?
Li1 O2 O2 . . 3_555 132.8(3) ?
Li1 O2 O2 . . 7_555 51.8(2) ?
Li1 O2 O3 . . 2_555 98.0(3) ?
Li1 O2 O3 . . 2_655 116.6(3) ?
Li1 O2 O3 . . 4_554 162.8(5) ?
Li1 O2 O3 . . 8_454 25.08(18) ?
Li1 O2 O3 . . 8_554 60.2(2) ?
Li1 O2 O4 . . 2_555 114.3(4) ?
Li1 O2 O4 . . 2_655 137.5(4) ?
Li1 O2 O4 . . 6_555 25.40(17) ?
Li1 O2 O4 . . 4_554 137.6(5) ?
Li1 O2 O4 . . 8_454 15.81(18) ?
Li1 O2 O5 . . . 51.0(2) ?
Li1 O2 O5 . . 5_445 134.0(3) ?
Li1 O2 O5 . . 7_555 89.4(3) ?
Li1 O2 O6 . . . 80.3(3) ?
Li1 O2 O6 . . 2_555 64.1(2) ?
Li1 O2 O6 . . 2_655 86.9(3) ?
Li1 O2 O7 . . 2_555 55.0(3) ?
Li1 O2 O7 . . 2_655 90.0(3) ?
Li1 O2 O7 . . 8_454 51.2(3) ?
Li1 O2 O7 . . 8_554 86.0(3) ?
Li1 O2 O8 . . 1_455 82.0(3) ?
Li1 O2 O8 . . . 109.7(4) ?
Li1 O2 Li1 5_545 . 7_455 106.3(2) ?
Li1 O2 Li1 5_545 . 7_555 62.63(18) ?
Li1 O2 Li2 5_545 . . 101.4(5) ?
Li1 O2 O1 5_545 . 2_555 87.5(3) ?
Li1 O2 O1 5_545 . 2_655 59.30(16) ?
Li1 O2 O2 5_545 . 3_555 46.31(14) ?
Li1 O2 O2 5_545 . 7_555 115.2(3) ?
Li1 O2 O3 5_545 . 2_555 77.1(2) ?
Li1 O2 O3 5_545 . 2_655 50.15(14) ?
Li1 O2 O3 5_545 . 4_554 30.6(2) ?
Li1 O2 O3 5_545 . 8_454 168.3(3) ?
Li1 O2 O3 5_545 . 8_554 116.3(2) ?
Li1 O2 O4 5_545 . 2_555 71.4(3) ?
Li1 O2 O4 5_545 . 2_655 34.21(17) ?
Li1 O2 O4 5_545 . 6_555 147.3(3) ?
Li1 O2 O4 5_545 . 4_554 32.4(2) ?
Li1 O2 O4 5_545 . 8_454 155.2(3) ?
Li1 O2 O5 5_545 . . 134.0(3) ?
Li1 O2 O5 5_545 . 5_445 57.10(15) ?
Li1 O2 O5 5_545 . 7_555 78.2(2) ?
Li1 O2 O6 5_545 . . 109.3(2) ?
Li1 O2 O6 5_545 . 2_555 129.3(3) ?
Li1 O2 O6 5_545 . 2_655 96.0(2) ?
Li1 O2 O7 5_545 . 2_555 134.2(3) ?
Li1 O2 O7 5_545 . 2_655 84.9(3) ?
Li1 O2 O7 5_545 . 8_454 120.9(3) ?
Li1 O2 O7 5_545 . 8_554 82.1(2) ?
Li1 O2 O8 5_545 . 1_455 109.9(2) ?
Li1 O2 O8 5_545 . . 79.1(3) ?
Li1 O2 Li1 7_455 . 7_555 113.8(3) ?
Li1 O2 Li2 7_455 . . 102.9(2) ?
Li1 O2 O1 7_455 . 2_555 82.1(3) ?
Li1 O2 O1 7_455 . 2_655 161.2(3) ?
Li1 O2 O2 7_455 . 3_555 59.95(17) ?
Li1 O2 O2 7_455 . 7_555 96.5(3) ?
Li1 O2 O3 7_455 . 2_555 36.96(17) ?
Li1 O2 O3 7_455 . 2_655 109.3(3) ?
Li1 O2 O3 7_455 . 4_554 103.2(3) ?
Li1 O2 O3 7_455 . 8_454 73.9(2) ?
Li1 O2 O3 7_455 . 8_554 134.8(2) ?
Li1 O2 O4 7_455 . 2_555 42.5(2) ?
Li1 O2 O4 7_455 . 2_655 135.0(3) ?
Li1 O2 O4 7_455 . 6_555 99.3(2) ?
Li1 O2 O4 7_455 . 4_554 82.5(3) ?
Li1 O2 O4 7_455 . 8_454 61.73(18) ?
Li1 O2 O5 7_455 . . 117.2(3) ?
Li1 O2 O5 7_455 . 5_445 72.66(19) ?
Li1 O2 O5 7_455 . 7_555 74.1(2) ?
Li1 O2 O6 7_455 . . 121.7(3) ?
Li1 O2 O6 7_455 . 2_555 82.3(2) ?
Li1 O2 O6 7_455 . 2_655 153.5(3) ?
Li1 O2 O7 7_455 . 2_555 41.5(2) ?
Li1 O2 O7 7_455 . 2_655 158.2(4) ?
Li1 O2 O7 7_455 . 8_454 41.3(2) ?
Li1 O2 O7 7_455 . 8_554 122.1(3) ?
Li1 O2 O8 7_455 . 1_455 55.84(18) ?
Li1 O2 O8 7_455 . . 136.3(4) ?
Li1 O2 Li2 7_555 . . 142.6(4) ?
Li1 O2 O1 7_555 . 2_555 148.7(4) ?
Li1 O2 O1 7_555 . 2_655 71.9(2) ?
Li1 O2 O2 7_555 . 3_555 83.7(3) ?
Li1 O2 O2 7_555 . 7_555 52.7(3) ?
Li1 O2 O3 7_555 . 2_555 80.5(3) ?
Li1 O2 O3 7_555 . 2_655 13.75(14) ?
Li1 O2 O3 7_555 . 4_554 92.0(3) ?
Li1 O2 O3 7_555 . 8_454 128.4(3) ?
Li1 O2 O3 7_555 . 8_554 75.7(2) ?
Li1 O2 O4 7_555 . 2_555 115.6(4) ?
Li1 O2 O4 7_555 . 2_655 41.8(2) ?
Li1 O2 O4 7_555 . 6_555 88.6(3) ?
Li1 O2 O4 7_555 . 4_554 53.5(3) ?
Li1 O2 O4 7_555 . 8_454 100.8(3) ?
Li1 O2 O5 7_555 . . 108.8(4) ?
Li1 O2 O5 7_555 . 5_445 118.0(3) ?
Li1 O2 O5 7_555 . 7_555 40.1(2) ?
Li1 O2 O6 7_555 . . 123.2(3) ?
Li1 O2 O6 7_555 . 2_555 158.1(3) ?
Li1 O2 O6 7_555 . 2_655 89.0(3) ?
Li1 O2 O7 7_555 . 2_555 147.5(5) ?
Li1 O2 O7 7_555 . 2_655 54.3(3) ?
Li1 O2 O7 7_555 . 8_454 86.0(4) ?
Li1 O2 O7 7_555 . 8_554 22.77(16) ?
Li1 O2 O8 7_555 . 1_455 166.5(3) ?
Li1 O2 O8 7_555 . . 107.1(4) ?
Li2 O2 O1 . . 2_555 29.5(5) ?
Li2 O2 O1 . . 2_655 71.0(3) ?
Li2 O2 O2 . . 3_555 110.3(5) ?
Li2 O2 O2 . . 7_555 131.5(6) ?
Li2 O2 O3 . . 2_555 131.4(4) ?
Li2 O2 O3 . . 2_655 141.6(4) ?
Li2 O2 O3 . . 4_554 72.4(6) ?
Li2 O2 O3 . . 8_454 67.6(5) ?
Li2 O2 O3 . . 8_554 83.6(5) ?
Li2 O2 O4 . . 2_555 86.7(5) ?
Li2 O2 O4 . . 2_655 105.5(4) ?
Li2 O2 O4 . . 6_555 92.3(6) ?
Li2 O2 O4 . . 4_554 129.0(6) ?
Li2 O2 O4 . . 8_454 102.5(5) ?
Li2 O2 O5 . . . 56.3(6) ?
Li2 O2 O5 . . 5_445 65.9(5) ?
Li2 O2 O5 . . 7_555 176.7(4) ?
Li2 O2 O6 . . . 26.1(4) ?
Li2 O2 O6 . . 2_555 30.5(4) ?
Li2 O2 O6 . . 2_655 57.7(3) ?
Li2 O2 O7 . . 2_555 68.4(3) ?
Li2 O2 O7 . . 2_655 92.8(4) ?
Li2 O2 O7 . . 8_454 128.7(4) ?
Li2 O2 O7 . . 8_554 132.1(3) ?
Li2 O2 O8 . . 1_455 47.17(18) ?
Li2 O2 O8 . . . 35.7(3) ?
O1 O2 O1 2_555 . 2_655 85.2(3) ?
O1 O2 O2 2_555 . 3_555 81.8(3) ?
O1 O2 O2 2_555 . 7_555 156.4(4) ?
O1 O2 O3 2_555 . 2_555 103.0(3) ?
O1 O2 O3 2_555 . 2_655 137.6(3) ?
O1 O2 O3 2_555 . 4_554 57.3(3) ?
O1 O2 O3 2_555 . 8_454 80.9(3) ?
O1 O2 O3 2_555 . 8_554 113.2(3) ?
O1 O2 O4 2_555 . 2_555 57.4(3) ?
O1 O2 O4 2_555 . 2_655 107.7(4) ?
O1 O2 O4 2_555 . 6_555 116.4(3) ?
O1 O2 O4 2_555 . 4_554 105.9(4) ?
O1 O2 O4 2_555 . 8_454 110.5(3) ?
O1 O2 O5 2_555 . . 84.5(4) ?
O1 O2 O5 2_555 . 5_445 38.4(2) ?
O1 O2 O5 2_555 . 7_555 147.3(4) ?
O1 O2 O6 2_555 . . 55.5(3) ?
O1 O2 O6 2_555 . 2_555 43.3(2) ?
O1 O2 O6 2_555 . 2_655 84.7(3) ?
O1 O2 O7 2_555 . 2_555 61.3(3) ?
O1 O2 O7 2_555 . 2_655 117.6(4) ?
O1 O2 O7 2_555 . 8_454 119.7(4) ?
O1 O2 O7 2_555 . 8_554 155.6(4) ?
O1 O2 O8 2_555 . 1_455 31.2(2) ?
O1 O2 O8 2_555 . . 54.5(3) ?
O1 O2 O2 2_655 . 3_555 104.6(2) ?
O1 O2 O2 2_655 . 7_555 100.7(3) ?
O1 O2 O3 2_655 . 2_555 135.4(3) ?
O1 O2 O3 2_655 . 2_655 71.8(2) ?
O1 O2 O3 2_655 . 4_554 58.1(3) ?
O1 O2 O3 2_655 . 8_454 117.6(3) ?
O1 O2 O3 2_655 . 8_554 63.3(2) ?
O1 O2 O4 2_655 . 2_555 118.7(4) ?
O1 O2 O4 2_655 . 2_655 38.2(2) ?
O1 O2 O4 2_655 . 6_555 98.7(2) ?
O1 O2 O4 2_655 . 4_554 87.9(3) ?
O1 O2 O4 2_655 . 8_454 136.3(3) ?
O1 O2 O5 2_655 . . 74.9(3) ?
O1 O2 O5 2_655 . 5_445 88.8(2) ?
O1 O2 O5 2_655 . 7_555 111.3(3) ?
O1 O2 O6 2_655 . . 59.7(2) ?
O1 O2 O6 2_655 . 2_555 97.8(3) ?
O1 O2 O6 2_655 . 2_655 36.73(18) ?
O1 O2 O7 2_655 . 2_555 139.1(4) ?
O1 O2 O7 2_655 . 2_655 39.6(3) ?
O1 O2 O7 2_655 . 8_454 154.9(4) ?
O1 O2 O7 2_655 . 8_554 70.5(2) ?
O1 O2 O8 2_655 . 1_455 115.0(3) ?
O1 O2 O8 2_655 . . 35.3(3) ?
O2 O2 O2 3_555 . 7_555 117.9(4) ?
O2 O2 O3 3_555 . 2_555 36.54(19) ?
O2 O2 O3 3_555 . 2_655 70.8(2) ?
O2 O2 O3 3_555 . 4_554 52.8(3) ?
O2 O2 O3 3_555 . 8_454 132.4(3) ?
O2 O2 O3 3_555 . 8_554 158.4(3) ?
O2 O2 O4 3_555 . 2_555 32.5(3) ?
O2 O2 O4 3_555 . 2_655 77.7(2) ?
O2 O2 O4 3_555 . 6_555 151.7(3) ?
O2 O2 O4 3_555 . 4_554 30.7(3) ?
O2 O2 O4 3_555 . 8_454 117.5(3) ?
O2 O2 O5 3_555 . . 166.3(4) ?
O2 O2 O5 3_555 . 5_445 44.41(19) ?
O2 O2 O5 3_555 . 7_555 67.0(2) ?
O2 O2 O6 3_555 . . 134.0(3) ?
O2 O2 O6 3_555 . 2_555 118.0(3) ?
O2 O2 O6 3_555 . 2_655 140.2(3) ?
O2 O2 O7 3_555 . 2_555 93.7(3) ?
O2 O2 O7 3_555 . 2_655 128.3(3) ?
O2 O2 O7 3_555 . 8_454 84.1(3) ?
O2 O2 O7 3_555 . 8_554 106.1(3) ?
O2 O2 O8 3_555 . 1_455 83.3(2) ?
O2 O2 O8 3_555 . . 112.0(3) ?
O2 O2 O3 7_555 . 2_555 88.9(3) ?
O2 O2 O3 7_555 . 2_655 65.1(3) ?
O2 O2 O3 7_555 . 4_554 144.4(4) ?
O2 O2 O3 7_555 . 8_454 76.1(3) ?
O2 O2 O3 7_555 . 8_554 52.5(3) ?
O2 O2 O4 7_555 . 2_555 133.5(5) ?
O2 O2 O4 7_555 . 2_655 90.1(3) ?
O2 O2 O4 7_555 . 6_555 40.4(3) ?
O2 O2 O4 7_555 . 4_554 97.1(4) ?
O2 O2 O4 7_555 . 8_454 50.4(2) ?
O2 O2 O5 7_555 . . 75.2(3) ?
O2 O2 O5 7_555 . 5_445 162.1(4) ?
O2 O2 O5 7_555 . 7_555 51.0(3) ?
O2 O2 O6 7_555 . . 107.8(3) ?
O2 O2 O6 7_555 . 2_555 113.2(3) ?
O2 O2 O6 7_555 . 2_655 86.6(3) ?
O2 O2 O7 7_555 . 2_555 102.3(4) ?
O2 O2 O7 7_555 . 2_655 61.8(3) ?
O2 O2 O7 7_555 . 8_454 55.2(3) ?
O2 O2 O7 7_555 . 8_554 36.4(2) ?
O2 O2 O8 7_555 . 1_455 132.4(3) ?
O2 O2 O8 7_555 . . 121.0(4) ?
O3 O2 O3 2_555 . 2_655 73.3(3) ?
O3 O2 O3 2_555 . 4_554 89.4(3) ?
O3 O2 O3 2_555 . 8_454 107.1(3) ?
O3 O2 O3 2_555 . 8_554 141.4(3) ?
O3 O2 O4 2_555 . 2_555 46.1(3) ?
O3 O2 O4 2_555 . 2_655 99.2(3) ?
O3 O2 O4 2_555 . 6_555 115.3(3) ?
O3 O2 O4 2_555 . 4_554 47.6(3) ?
O3 O2 O4 2_555 . 8_454 82.2(2) ?
O3 O2 O5 2_555 . . 148.7(4) ?
O3 O2 O5 2_555 . 5_445 73.9(2) ?
O3 O2 O5 2_555 . 7_555 45.3(2) ?
O3 O2 O6 2_555 . . 156.1(3) ?
O3 O2 O6 2_555 . 2_555 118.4(3) ?
O3 O2 O6 2_555 . 2_655 169.2(3) ?
O3 O2 O7 2_555 . 2_555 78.5(3) ?
O3 O2 O7 2_555 . 2_655 134.6(4) ?
O3 O2 O7 2_555 . 8_454 47.6(3) ?
O3 O2 O7 2_555 . 8_554 96.2(3) ?
O3 O2 O8 2_555 . 1_455 86.9(3) ?
O3 O2 O8 2_555 . . 147.9(4) ?
O3 O2 O3 2_655 . 4_554 80.4(3) ?
O3 O2 O3 2_655 . 8_454 141.2(3) ?
O3 O2 O3 2_655 . 8_554 88.0(2) ?
O3 O2 O4 2_655 . 2_555 103.2(3) ?
O3 O2 O4 2_655 . 2_655 36.2(2) ?
O3 O2 O4 2_655 . 6_555 102.3(3) ?
O3 O2 O4 2_655 . 4_554 40.3(3) ?
O3 O2 O4 2_655 . 8_454 110.7(3) ?
O3 O2 O5 2_655 . . 121.0(3) ?
O3 O2 O5 2_655 . 5_445 104.4(2) ?
O3 O2 O5 2_655 . 7_555 40.1(2) ?
O3 O2 O6 2_655 . . 129.0(3) ?
O3 O2 O6 2_655 . 2_555 168.3(3) ?
O3 O2 O6 2_655 . 2_655 95.9(2) ?
O3 O2 O7 2_655 . 2_555 149.0(4) ?
O3 O2 O7 2_655 . 2_655 63.3(3) ?
O3 O2 O7 2_655 . 8_454 89.6(3) ?
O3 O2 O7 2_655 . 8_554 36.37(18) ?
O3 O2 O8 2_655 . 1_455 154.1(3) ?
O3 O2 O8 2_655 . . 106.7(3) ?
O3 O2 O3 4_554 . 8_454 137.8(4) ?
O3 O2 O3 4_554 . 8_554 121.1(3) ?
O3 O2 O4 4_554 . 2_555 60.8(3) ?
O3 O2 O4 4_554 . 2_655 55.2(3) ?
O3 O2 O4 4_554 . 6_555 155.0(4) ?
O3 O2 O4 4_554 . 4_554 57.3(3) ?
O3 O2 O4 4_554 . 8_454 163.2(4) ?
O3 O2 O5 4_554 . . 119.2(4) ?
O3 O2 O5 4_554 . 5_445 34.1(3) ?
O3 O2 O5 4_554 . 7_555 106.6(4) ?
O3 O2 O6 4_554 . . 86.7(3) ?
O3 O2 O6 4_554 . 2_555 98.8(4) ?
O3 O2 O6 4_554 . 2_655 88.6(3) ?
O3 O2 O7 4_554 . 2_555 112.1(4) ?
O3 O2 O7 4_554 . 2_655 95.8(4) ?
O3 O2 O7 4_554 . 8_454 136.7(4) ?
O3 O2 O7 4_554 . 8_554 108.7(3) ?
O3 O2 O8 4_554 . 1_455 83.0(3) ?
O3 O2 O8 4_554 . . 59.7(3) ?
O3 O2 O3 8_454 . 8_554 67.5(2) ?
O3 O2 O4 8_454 . 2_555 103.3(3) ?
O3 O2 O4 8_454 . 2_655 149.8(3) ?
O3 O2 O4 8_454 . 6_555 41.2(2) ?
O3 O2 O4 8_454 . 4_554 154.4(4) ?
O3 O2 O4 8_454 . 8_454 35.0(2) ?
O3 O2 O5 8_454 . . 43.4(3) ?
O3 O2 O5 8_454 . 5_445 113.0(3) ?
O3 O2 O5 8_454 . 7_555 112.6(3) ?
O3 O2 O6 8_454 . . 62.5(2) ?
O3 O2 O6 8_454 . 2_555 39.1(2) ?
O3 O2 O6 8_454 . 2_655 81.3(2) ?
O3 O2 O7 8_454 . 2_555 39.6(3) ?
O3 O2 O7 8_454 . 2_655 98.9(3) ?
O3 O2 O7 8_454 . 8_454 67.2(3) ?
O3 O2 O7 8_454 . 8_554 107.8(2) ?
O3 O2 O8 8_454 . 1_455 60.2(2) ?
O3 O2 O8 8_454 . . 92.7(3) ?
O3 O2 O4 8_554 . 2_555 168.7(4) ?
O3 O2 O4 8_554 . 2_655 82.8(2) ?
O3 O2 O4 8_554 . 6_555 35.45(18) ?
O3 O2 O4 8_554 . 4_554 127.8(4) ?
O3 O2 O4 8_554 . 8_454 73.1(2) ?
O3 O2 O5 8_554 . . 33.2(2) ?
O3 O2 O5 8_554 . 5_445 144.5(3) ?
O3 O2 O5 8_554 . 7_555 99.5(3) ?
O3 O2 O6 8_554 . . 57.7(2) ?
O3 O2 O6 8_554 . 2_555 82.5(2) ?
O3 O2 O6 8_554 . 2_655 35.28(17) ?
O3 O2 O7 8_554 . 2_555 107.0(3) ?
O3 O2 O7 8_554 . 2_655 31.5(2) ?
O3 O2 O7 8_554 . 8_454 100.3(3) ?
O3 O2 O7 8_554 . 8_554 54.0(2) ?
O3 O2 O8 8_554 . 1_455 117.6(3) ?
O3 O2 O8 8_554 . . 69.5(3) ?
O4 O2 O4 2_555 . 2_655 105.6(4) ?
O4 O2 O4 2_555 . 6_555 139.7(4) ?
O4 O2 O4 2_555 . 4_554 63.2(3) ?
O4 O2 O4 2_555 . 8_454 103.4(3) ?
O4 O2 O5 2_555 . . 135.6(5) ?
O4 O2 O5 2_555 . 5_445 31.5(3) ?
O4 O2 O5 2_555 . 7_555 90.0(4) ?
O4 O2 O6 2_555 . . 112.8(4) ?
O4 O2 O6 2_555 . 2_555 86.2(3) ?
O4 O2 O6 2_555 . 2_655 139.8(4) ?
O4 O2 O7 2_555 . 2_555 63.8(3) ?
O4 O2 O7 2_555 . 2_655 155.7(4) ?
O4 O2 O7 2_555 . 8_454 81.2(4) ?
O4 O2 O7 2_555 . 8_554 137.2(4) ?
O4 O2 O8 2_555 . 1_455 51.1(3) ?
O4 O2 O8 2_555 . . 105.5(4) ?
O4 O2 O4 2_655 . 6_555 113.5(3) ?
O4 O2 O4 2_655 . 4_554 52.6(3) ?
O4 O2 O4 2_655 . 8_454 140.5(3) ?
O4 O2 O5 2_655 . . 107.5(4) ?
O4 O2 O5 2_655 . 5_445 88.2(3) ?
O4 O2 O5 2_655 . 7_555 76.1(3) ?
O4 O2 O6 2_655 . . 97.9(3) ?
O4 O2 O6 2_655 . 2_555 134.9(4) ?
O4 O2 O6 2_655 . 2_655 71.1(3) ?
O4 O2 O7 2_655 . 2_555 167.3(4) ?
O4 O2 O7 2_655 . 2_655 51.2(3) ?
O4 O2 O7 2_655 . 8_454 125.8(4) ?
O4 O2 O7 2_655 . 8_554 53.7(2) ?
O4 O2 O8 2_655 . 1_455 137.4(3) ?
O4 O2 O8 2_655 . . 71.4(3) ?
O4 O2 O4 6_555 . 4_554 137.5(4) ?
O4 O2 O4 6_555 . 8_454 37.70(19) ?
O4 O2 O5 6_555 . . 38.3(3) ?
O4 O2 O5 6_555 . 5_445 153.3(3) ?
O4 O2 O5 6_555 . 7_555 89.8(3) ?
O4 O2 O6 6_555 . . 72.2(2) ?
O4 O2 O6 6_555 . 2_555 73.6(2) ?
O4 O2 O6 6_555 . 2_655 66.4(2) ?
O4 O2 O7 6_555 . 2_555 78.5(3) ?
O4 O2 O7 6_555 . 2_655 64.6(3) ?
O4 O2 O7 6_555 . 8_454 68.2(3) ?
O4 O2 O7 6_555 . 8_554 66.9(2) ?
O4 O2 O8 6_555 . 1_455 101.2(2) ?
O4 O2 O8 6_555 . . 96.3(3) ?
O4 O2 O4 4_554 . 8_454 123.2(4) ?
O4 O2 O5 4_554 . . 159.2(4) ?
O4 O2 O5 4_554 . 5_445 67.9(3) ?
O4 O2 O5 4_554 . 7_555 49.6(3) ?
O4 O2 O6 4_554 . . 141.7(4) ?
O4 O2 O6 4_554 . 2_555 147.3(4) ?
O4 O2 O6 4_554 . 2_655 123.4(3) ?
O4 O2 O7 4_554 . 2_555 121.9(4) ?
O4 O2 O7 4_554 . 2_655 99.4(4) ?
O4 O2 O7 4_554 . 8_454 88.4(4) ?
O4 O2 O7 4_554 . 8_554 76.3(3) ?
O4 O2 O8 4_554 . 1_455 113.8(3) ?
O4 O2 O8 4_554 . . 111.5(4) ?
O4 O2 O5 8_454 . . 66.8(3) ?
O4 O2 O5 8_454 . 5_445 129.1(3) ?
O4 O2 O5 8_454 . 7_555 77.6(3) ?
O4 O2 O6 8_454 . . 95.1(2) ?
O4 O2 O6 8_454 . 2_555 72.9(2) ?
O4 O2 O6 8_454 . 2_655 102.3(2) ?
O4 O2 O7 8_454 . 2_555 52.0(3) ?
O4 O2 O7 8_454 . 2_655 100.4(3) ?
O4 O2 O7 8_454 . 8_454 35.5(2) ?
O4 O2 O7 8_454 . 8_554 86.8(2) ?
O4 O2 O8 8_454 . 1_455 82.1(2) ?
O4 O2 O8 8_454 . . 125.0(4) ?
O5 O2 O5 . . 5_445 122.2(4) ?
O5 O2 O5 . . 7_555 126.3(4) ?
O5 O2 O6 . . . 34.0(3) ?
O5 O2 O6 . . 2_555 49.3(3) ?
O5 O2 O6 . . 2_655 38.3(2) ?
O5 O2 O7 . . 2_555 78.9(4) ?
O5 O2 O7 . . 2_655 59.9(3) ?
O5 O2 O7 . . 8_454 102.1(4) ?
O5 O2 O7 . . 8_554 86.9(3) ?
O5 O2 O8 . . 1_455 84.5(3) ?
O5 O2 O8 . . . 59.7(3) ?
O5 O2 O5 5_445 . 7_555 111.4(3) ?
O5 O2 O6 5_445 . . 90.1(2) ?
O5 O2 O6 5_445 . 2_555 80.0(2) ?
O5 O2 O6 5_445 . 2_655 109.5(3) ?
O5 O2 O7 5_445 . 2_555 79.2(3) ?
O5 O2 O7 5_445 . 2_655 128.3(4) ?
O5 O2 O7 5_445 . 8_454 112.7(3) ?
O5 O2 O7 5_445 . 8_554 139.2(3) ?
O5 O2 O8 5_445 . 1_455 52.89(18) ?
O5 O2 O8 5_445 . . 75.1(3) ?
O5 O2 O6 7_555 . . 157.2(3) ?
O5 O2 O6 7_555 . 2_555 148.5(3) ?
O5 O2 O6 7_555 . 2_655 125.6(3) ?
O5 O2 O7 7_555 . 2_555 109.4(4) ?
O5 O2 O7 7_555 . 2_655 90.5(4) ?
O5 O2 O7 7_555 . 8_454 49.9(3) ?
O5 O2 O7 7_555 . 8_554 51.2(2) ?
O5 O2 O8 7_555 . 1_455 129.8(3) ?
O5 O2 O8 7_555 . . 146.6(4) ?
O6 O2 O6 . . 2_555 39.5(2) ?
O6 O2 O6 . . 2_655 34.23(19) ?
O6 O2 O7 . . 2_555 81.2(3) ?
O6 O2 O7 . . 2_655 69.3(3) ?
O6 O2 O7 . . 8_454 129.6(3) ?
O6 O2 O7 . . 8_554 107.4(2) ?
O6 O2 O8 . . 1_455 69.2(2) ?
O6 O2 O8 . . . 30.3(3) ?
O6 O2 O6 2_555 . 2_655 72.4(2) ?
O6 O2 O7 2_555 . 2_555 41.9(3) ?
O6 O2 O7 2_555 . 2_655 105.4(4) ?
O6 O2 O7 2_555 . 8_454 98.7(3) ?
O6 O2 O7 2_555 . 8_554 135.9(3) ?
O6 O2 O8 2_555 . 1_455 35.28(19) ?
O6 O2 O8 2_555 . . 63.6(3) ?
O6 O2 O7 2_655 . 2_555 112.1(4) ?
O6 O2 O7 2_655 . 2_655 35.3(3) ?
O6 O2 O7 2_655 . 8_454 134.5(3) ?
O6 O2 O7 2_655 . 8_554 74.4(2) ?
O6 O2 O8 2_655 . 1_455 103.3(3) ?
O6 O2 O8 2_655 . . 34.4(3) ?
O7 O2 O7 2_555 . 2_655 138.0(4) ?
O7 O2 O7 2_555 . 8_454 61.5(3) ?
O7 O2 O7 2_555 . 8_554 138.7(4) ?
O7 O2 O8 2_555 . 1_455 30.7(3) ?
O7 O2 O8 2_555 . . 103.9(5) ?
O7 O2 O7 2_655 . 8_454 116.9(4) ?
O7 O2 O7 2_655 . 8_554 39.6(3) ?
O7 O2 O8 2_655 . 1_455 138.5(4) ?
O7 O2 O8 2_655 . . 63.3(4) ?
O7 O2 O7 8_454 . 8_554 84.5(3) ?
O7 O2 O8 8_454 . 1_455 89.1(3) ?
O7 O2 O8 8_454 . . 159.9(4) ?
O7 O2 O8 8_554 . 1_455 167.9(3) ?
O7 O2 O8 8_554 . . 101.6(3) ?
O8 O2 O8 1_455 . . 81.2(3) ?
W1 O3 W1 2_555 . 4_555 74.3(3) ?
W1 O3 W1 2_555 . 4_655 103.7(2) ?
W1 O3 W2 2_555 . 4_555 110.3(2) ?
W1 O3 W2 2_555 . 8_455 96.3(2) ?
W1 O3 W2 2_555 . 8_555 112.3(2) ?
W1 O3 Ba1 2_555 . 7_456 108.3(2) ?
W1 O3 Ba1 2_555 . 7_556 170.6(3) ?
W1 O3 Pr1 2_555 . 2_555 50.65(10) ?
W1 O3 Pr1 2_555 . 6_545 58.89(14) ?
W1 O3 Pr1 2_555 . 8_455 53.76(12) ?
W1 O3 Pr1 2_555 . 8_555 64.6(2) ?
W1 O3 Li1 2_555 . 2_555 50.65(10) ?
W1 O3 Li1 2_555 . 6_545 58.89(14) ?
W1 O3 Li1 2_555 . 8_455 53.76(12) ?
W1 O3 Li1 2_555 . 8_555 64.6(2) ?
W1 O3 Li2 2_555 . 3_556 125.5(3) ?
W1 O3 Li2 2_555 . 7_556 126.4(3) ?
W1 O3 O1 2_555 . 3_556 105.6(3) ?
W1 O3 O1 2_555 . 3_656 125.6(3) ?
W1 O3 O1 2_555 . 4_555 149.6(3) ?
W1 O3 O2 2_555 . 2_555 25.68(15) ?
W1 O3 O2 2_555 . 2_655 64.78(19) ?
W1 O3 O2 2_555 . 4_555 69.5(3) ?
W1 O3 O2 2_555 . 8_455 64.29(18) ?
W1 O3 O2 2_555 . 8_555 81.7(2) ?
W1 O3 O3 2_555 . 3_556 20.48(12) ?
W1 O3 O4 2_555 . . 21.8(2) ?
W1 O3 O4 2_555 . 3_556 48.3(3) ?
W1 O3 O4 2_555 . 3_656 82.0(3) ?
W1 O3 O5 2_555 . 8_455 85.7(3) ?
W1 O3 O5 2_555 . 8_555 114.4(3) ?
W1 O3 O6 2_555 . 7_556 128.5(3) ?
W1 O3 O6 2_555 . 8_455 120.9(2) ?
W1 O3 O6 2_555 . 8_555 144.2(2) ?
W1 O3 O7 2_555 . . 41.20(16) ?
W1 O3 O7 2_555 . 3_556 74.00(19) ?
W1 O3 O7 2_555 . 3_656 92.6(2) ?
W1 O3 O7 2_555 . 7_556 71.6(3) ?
W1 O3 O8 2_555 . 4_555 125.2(3) ?
W1 O3 O8 2_555 . 8_455 96.1(2) ?
W1 O3 W1 4_555 . 4_655 113.1(3) ?
W1 O3 W2 4_555 . 4_555 63.7(2) ?
W1 O3 W2 4_555 . 8_455 113.2(4) ?
W1 O3 W2 4_555 . 8_555 164.3(4) ?
W1 O3 Ba1 4_555 . 7_456 60.9(3) ?
W1 O3 Ba1 4_555 . 7_556 111.8(4) ?
W1 O3 Pr1 4_555 . 2_555 112.0(4) ?
W1 O3 Pr1 4_555 . 6_545 72.6(3) ?
W1 O3 Pr1 4_555 . 8_455 66.6(3) ?
W1 O3 Pr1 4_555 . 8_555 136.0(5) ?
W1 O3 Li1 4_555 . 2_555 112.0(4) ?
W1 O3 Li1 4_555 . 6_545 72.6(3) ?
W1 O3 Li1 4_555 . 8_455 66.6(3) ?
W1 O3 Li1 4_555 . 8_555 136.0(5) ?
W1 O3 Li2 4_555 . 3_556 51.2(3) ?
W1 O3 Li2 4_555 . 7_556 145.9(4) ?
W1 O3 O1 4_555 . 3_556 35.3(3) ?
W1 O3 O1 4_555 . 3_656 106.7(4) ?
W1 O3 O1 4_555 . 4_555 76.1(3) ?
W1 O3 O2 4_555 . 2_555 83.2(4) ?
W1 O3 O2 4_555 . 2_655 128.6(4) ?
W1 O3 O2 4_555 . 4_555 34.7(3) ?
W1 O3 O2 4_555 . 8_455 97.2(4) ?
W1 O3 O2 4_555 . 8_555 155.5(5) ?
W1 O3 O3 4_555 . 3_556 53.8(3) ?
W1 O3 O4 4_555 . . 79.6(4) ?
W1 O3 O4 4_555 . 3_556 35.6(3) ?
W1 O3 O4 4_555 . 3_656 110.0(4) ?
W1 O3 O5 4_555 . 8_455 78.4(4) ?
W1 O3 O5 4_555 . 8_555 158.2(5) ?
W1 O3 O6 4_555 . 7_556 127.1(5) ?
W1 O3 O6 4_555 . 8_455 94.1(4) ?
W1 O3 O6 4_555 . 8_555 141.5(4) ?
W1 O3 O7 4_555 . . 115.4(4) ?
W1 O3 O7 4_555 . 3_556 1.8(2) ?
W1 O3 O7 4_555 . 3_656 72.6(3) ?
W1 O3 O7 4_555 . 7_556 126.6(5) ?
W1 O3 O8 4_555 . 4_555 64.7(3) ?
W1 O3 O8 4_555 . 8_455 112.7(4) ?
W1 O3 W2 4_655 . 4_555 54.66(12) ?
W1 O3 W2 4_655 . 8_455 133.0(3) ?
W1 O3 W2 4_655 . 8_555 52.20(11) ?
W1 O3 Ba1 4_655 . 7_456 143.3(2) ?
W1 O3 Ba1 4_655 . 7_556 67.58(18) ?
W1 O3 Pr1 4_655 . 2_555 115.8(2) ?
W1 O3 Pr1 4_655 . 6_545 54.14(13) ?
W1 O3 Pr1 4_655 . 8_455 157.3(3) ?
W1 O3 Pr1 4_655 . 8_555 65.0(2) ?
W1 O3 Li1 4_655 . 2_555 115.8(2) ?
W1 O3 Li1 4_655 . 6_545 54.14(13) ?
W1 O3 Li1 4_655 . 8_455 157.3(3) ?
W1 O3 Li1 4_655 . 8_555 65.0(2) ?
W1 O3 Li2 4_655 . 3_556 97.1(3) ?
W1 O3 Li2 4_655 . 7_556 89.8(2) ?
W1 O3 O1 4_655 . 3_556 120.0(3) ?
W1 O3 O1 4_655 . 3_656 24.00(17) ?
W1 O3 O1 4_655 . 4_555 94.1(2) ?
W1 O3 O2 4_655 . 2_555 123.1(3) ?
W1 O3 O2 4_655 . 2_655 53.49(16) ?
W1 O3 O2 4_655 . 4_555 80.6(3) ?
W1 O3 O2 4_655 . 8_455 143.6(2) ?
W1 O3 O2 4_655 . 8_555 77.0(2) ?
W1 O3 O3 4_655 . 3_556 110.0(2) ?
W1 O3 O4 4_655 . . 82.2(3) ?
W1 O3 O4 4_655 . 3_556 134.6(3) ?
W1 O3 O4 4_655 . 3_656 21.9(2) ?
W1 O3 O5 4_655 . 8_455 166.6(4) ?
W1 O3 O5 4_655 . 8_555 46.5(2) ?
W1 O3 O6 4_655 . 7_556 106.2(3) ?
W1 O3 O6 4_655 . 8_455 132.8(3) ?
W1 O3 O6 4_655 . 8_555 68.47(18) ?
W1 O3 O7 4_655 . . 89.1(2) ?
W1 O3 O7 4_655 . 3_556 111.4(2) ?
W1 O3 O7 4_655 . 3_656 40.50(15) ?
W1 O3 O7 4_655 . 7_556 114.1(3) ?
W1 O3 O8 4_655 . 4_555 64.7(3) ?
W1 O3 O8 4_655 . 8_455 133.4(2) ?
W2 O3 W2 4_555 . 8_455 150.0(3) ?
W2 O3 W2 4_555 . 8_555 100.7(2) ?
W2 O3 Ba1 4_555 . 7_456 96.80(18) ?
W2 O3 Ba1 4_555 . 7_556 68.14(17) ?
W2 O3 Pr1 4_555 . 2_555 158.8(2) ?
W2 O3 Pr1 4_555 . 6_545 56.86(12) ?
W2 O3 Pr1 4_555 . 8_455 130.2(2) ?
W2 O3 Pr1 4_555 . 8_555 116.3(3) ?
W2 O3 Li1 4_555 . 2_555 158.8(2) ?
W2 O3 Li1 4_555 . 6_545 56.86(12) ?
W2 O3 Li1 4_555 . 8_455 130.2(2) ?
W2 O3 Li1 4_555 . 8_555 116.3(3) ?
W2 O3 Li2 4_555 . 3_556 48.1(3) ?
W2 O3 Li2 4_555 . 7_556 119.4(4) ?
W2 O3 O1 4_555 . 3_556 66.3(2) ?
W2 O3 O1 4_555 . 3_656 43.05(16) ?
W2 O3 O1 4_555 . 4_555 61.15(17) ?
W2 O3 O2 4_555 . 2_555 134.1(3) ?
W2 O3 O2 4_555 . 2_655 102.5(2) ?
W2 O3 O2 4_555 . 4_555 44.2(2) ?
W2 O3 O2 4_555 . 8_455 160.6(3) ?
W2 O3 O2 4_555 . 8_555 131.5(3) ?
W2 O3 O3 4_555 . 3_556 97.42(19) ?
W2 O3 O4 4_555 . . 95.1(3) ?
W2 O3 O4 4_555 . 3_556 97.4(3) ?
W2 O3 O4 4_555 . 3_656 65.4(2) ?
W2 O3 O5 4_555 . 8_455 131.3(3) ?
W2 O3 O5 4_555 . 8_555 94.6(3) ?
W2 O3 O6 4_555 . 7_556 121.3(3) ?
W2 O3 O6 4_555 . 8_455 115.3(2) ?
W2 O3 O6 4_555 . 8_555 93.8(2) ?
W2 O3 O7 4_555 . . 130.8(3) ?
W2 O3 O7 4_555 . 3_556 62.37(16) ?
W2 O3 O7 4_555 . 3_656 24.65(14) ?
W2 O3 O7 4_555 . 7_556 168.7(4) ?
W2 O3 O8 4_555 . 4_555 18.1(2) ?
W2 O3 O8 4_555 . 8_455 150.0(3) ?
W2 O3 W2 8_455 . 8_555 80.90(18) ?
W2 O3 Ba1 8_455 . 7_456 60.58(17) ?
W2 O3 Ba1 8_455 . 7_556 87.8(3) ?
W2 O3 Pr1 8_455 . 2_555 51.13(13) ?
W2 O3 Pr1 8_455 . 6_545 153.1(3) ?
W2 O3 Pr1 8_455 . 8_455 56.78(16) ?
W2 O3 Pr1 8_455 . 8_555 87.2(2) ?
W2 O3 Li1 8_455 . 2_555 51.13(13) ?
W2 O3 Li1 8_455 . 6_545 153.1(3) ?
W2 O3 Li1 8_455 . 8_455 56.78(16) ?
W2 O3 Li1 8_455 . 8_555 87.2(2) ?
W2 O3 Li2 8_455 . 3_556 105.0(4) ?
W2 O3 Li2 8_455 . 7_556 45.3(2) ?
W2 O3 O1 8_455 . 3_556 93.9(3) ?
W2 O3 O1 8_455 . 3_656 128.5(3) ?
W2 O3 O1 8_455 . 4_555 88.9(3) ?
W2 O3 O2 8_455 . 2_555 70.7(2) ?
W2 O3 O2 8_455 . 2_655 101.3(2) ?
W2 O3 O2 8_455 . 4_555 146.3(4) ?
W2 O3 O2 8_455 . 8_455 32.56(16) ?
W2 O3 O2 8_455 . 8_555 64.35(19) ?
W2 O3 O3 8_455 . 3_556 103.6(3) ?
W2 O3 O4 8_455 . . 114.1(4) ?
W2 O3 O4 8_455 . 3_556 89.8(3) ?
W2 O3 O4 8_455 . 3_656 134.5(4) ?
W2 O3 O5 8_455 . 8_455 34.8(2) ?
W2 O3 O5 8_455 . 8_555 86.5(3) ?
W2 O3 O6 8_455 . 7_556 34.3(2) ?
W2 O3 O6 8_455 . 8_455 35.36(16) ?
W2 O3 O6 8_455 . 8_555 70.5(2) ?
W2 O3 O7 8_455 . . 78.7(2) ?
W2 O3 O7 8_455 . 3_556 114.9(3) ?
W2 O3 O7 8_455 . 3_656 170.5(3) ?
W2 O3 O7 8_455 . 7_556 35.6(2) ?
W2 O3 O8 8_455 . 4_555 131.9(4) ?
W2 O3 O8 8_455 . 8_455 0.46(13) ?
W2 O3 Ba1 8_555 . 7_456 126.1(2) ?
W2 O3 Ba1 8_555 . 7_556 59.94(16) ?
W2 O3 Pr1 8_555 . 2_555 81.95(13) ?
W2 O3 Pr1 8_555 . 6_545 98.1(2) ?
W2 O3 Pr1 8_555 . 8_455 129.01(19) ?
W2 O3 Pr1 8_555 . 8_555 47.69(17) ?
W2 O3 Li1 8_555 . 2_555 81.95(13) ?
W2 O3 Li1 8_555 . 6_545 98.1(2) ?
W2 O3 Li1 8_555 . 8_455 129.01(19) ?
W2 O3 Li1 8_555 . 8_555 47.69(17) ?
W2 O3 Li2 8_555 . 3_556 120.1(2) ?
W2 O3 Li2 8_555 . 7_556 41.73(8) ?
W2 O3 O1 8_555 . 3_556 142.0(4) ?
W2 O3 O1 8_555 . 3_656 57.69(18) ?
W2 O3 O1 8_555 . 4_555 98.1(2) ?
W2 O3 O2 8_555 . 2_555 109.0(2) ?
W2 O3 O2 8_555 . 2_655 50.25(16) ?
W2 O3 O2 8_555 . 4_555 132.5(3) ?
W2 O3 O2 8_555 . 8_455 98.51(18) ?
W2 O3 O2 8_555 . 8_555 36.31(14) ?
W2 O3 O3 8_555 . 3_556 131.9(2) ?
W2 O3 O4 8_555 . . 101.5(3) ?
W2 O3 O4 8_555 . 3_556 157.7(3) ?
W2 O3 O4 8_555 . 3_656 58.8(2) ?
W2 O3 O5 8_555 . 8_455 115.5(3) ?
W2 O3 O5 8_555 . 8_555 6.16(18) ?
W2 O3 O6 8_555 . 7_556 60.9(3) ?
W2 O3 O6 8_555 . 8_455 94.2(2) ?
W2 O3 O6 8_555 . 8_555 34.53(14) ?
W2 O3 O7 8_555 . . 72.92(19) ?
W2 O3 O7 8_555 . 3_556 162.9(2) ?
W2 O3 O7 8_555 . 3_656 92.6(2) ?
W2 O3 O7 8_555 . 7_556 68.9(3) ?
W2 O3 O8 8_555 . 4_555 101.0(3) ?
W2 O3 O8 8_555 . 8_455 81.36(17) ?
Ba1 O3 Ba1 7_456 . 7_556 81.0(2) ?
Ba1 O3 Pr1 7_456 . 2_555 98.47(17) ?
Ba1 O3 Pr1 7_456 . 6_545 133.4(2) ?
Ba1 O3 Pr1 7_456 . 8_455 58.04(13) ?
Ba1 O3 Pr1 7_456 . 8_555 146.7(3) ?
Ba1 O3 Li1 7_456 . 2_555 98.47(17) ?
Ba1 O3 Li1 7_456 . 6_545 133.4(2) ?
Ba1 O3 Li1 7_456 . 8_455 58.04(13) ?
Ba1 O3 Li1 7_456 . 8_555 146.7(3) ?
Ba1 O3 Li2 7_456 . 3_556 49.2(3) ?
Ba1 O3 Li2 7_456 . 7_556 85.55(16) ?
Ba1 O3 O1 7_456 . 3_556 33.3(2) ?
Ba1 O3 O1 7_456 . 3_656 119.4(3) ?
Ba1 O3 O1 7_456 . 4_555 49.33(16) ?
Ba1 O3 O2 7_456 . 2_555 93.1(2) ?
Ba1 O3 O2 7_456 . 2_655 160.7(2) ?
Ba1 O3 O2 7_456 . 4_555 94.1(3) ?
Ba1 O3 O2 7_456 . 8_455 69.20(18) ?
Ba1 O3 O2 7_456 . 8_555 124.7(2) ?
Ba1 O3 O3 7_456 . 3_556 95.0(2) ?
Ba1 O3 O4 7_456 . . 127.2(4) ?
Ba1 O3 O4 7_456 . 3_556 63.7(3) ?
Ba1 O3 O4 7_456 . 3_656 162.0(3) ?
Ba1 O3 O5 7_456 . 8_455 35.6(2) ?
Ba1 O3 O5 7_456 . 8_555 128.3(3) ?
Ba1 O3 O6 7_456 . 7_556 66.4(3) ?
Ba1 O3 O6 7_456 . 8_455 33.20(13) ?
Ba1 O3 O6 7_456 . 8_555 94.2(2) ?
Ba1 O3 O7 7_456 . . 127.0(2) ?
Ba1 O3 O7 7_456 . 3_556 62.53(17) ?
Ba1 O3 O7 7_456 . 3_656 119.6(2) ?
Ba1 O3 O7 7_456 . 7_556 93.0(3) ?
Ba1 O3 O8 7_456 . 4_555 82.1(3) ?
Ba1 O3 O8 7_456 . 8_455 60.23(17) ?
Ba1 O3 Pr1 7_556 . 2_555 128.9(2) ?
Ba1 O3 Pr1 7_556 . 6_545 115.2(3) ?
Ba1 O3 Pr1 7_556 . 8_455 134.7(3) ?
Ba1 O3 Pr1 7_556 . 8_555 107.3(3) ?
Ba1 O3 Li1 7_556 . 2_555 128.9(2) ?
Ba1 O3 Li1 7_556 . 6_545 115.2(3) ?
Ba1 O3 Li1 7_556 . 8_455 134.7(3) ?
Ba1 O3 Li1 7_556 . 8_555 107.3(3) ?
Ba1 O3 Li2 7_556 . 3_556 60.9(2) ?
Ba1 O3 Li2 7_556 . 7_556 52.4(3) ?
Ba1 O3 O1 7_556 . 3_556 82.4(3) ?
Ba1 O3 O1 7_556 . 3_656 46.7(2) ?
Ba1 O3 O1 7_556 . 4_555 38.45(17) ?
Ba1 O3 O2 7_556 . 2_555 157.7(3) ?
Ba1 O3 O2 7_556 . 2_655 106.2(3) ?
Ba1 O3 O2 7_556 . 4_555 111.2(3) ?
Ba1 O3 O2 7_556 . 8_455 120.4(3) ?
Ba1 O3 O2 7_556 . 8_555 92.6(3) ?
Ba1 O3 O3 7_556 . 3_556 164.2(3) ?
Ba1 O3 O4 7_556 . . 149.8(4) ?
Ba1 O3 O4 7_556 . 3_556 140.5(4) ?
Ba1 O3 O4 7_556 . 3_656 89.1(3) ?
Ba1 O3 O5 7_556 . 8_455 102.3(4) ?
Ba1 O3 O5 7_556 . 8_555 57.3(3) ?
Ba1 O3 O6 7_556 . 7_556 54.2(3) ?
Ba1 O3 O6 7_556 . 8_455 66.7(2) ?
Ba1 O3 O6 7_556 . 8_555 30.66(15) ?
Ba1 O3 O7 7_556 . . 132.5(3) ?
Ba1 O3 O7 7_556 . 3_556 111.9(3) ?
Ba1 O3 O7 7_556 . 3_656 82.9(2) ?
Ba1 O3 O7 7_556 . 7_556 108.2(3) ?
Ba1 O3 O8 7_556 . 4_555 55.3(3) ?
Ba1 O3 O8 7_556 . 8_455 88.1(2) ?
Pr1 O3 Pr1 2_555 . 6_545 102.0(2) ?
Pr1 O3 Pr1 2_555 . 8_455 50.35(10) ?
Pr1 O3 Pr1 2_555 . 8_555 50.79(17) ?
Pr1 O3 Li1 2_555 . 2_555 0 ?
Pr1 O3 Li1 2_555 . 6_545 102.0(2) ?
Pr1 O3 Li1 2_555 . 8_455 50.35(10) ?
Pr1 O3 Li1 2_555 . 8_555 50.79(17) ?
Pr1 O3 Li2 2_555 . 3_556 147.1(3) ?
Pr1 O3 Li2 2_555 . 7_556 76.5(3) ?
Pr1 O3 O1 2_555 . 3_556 123.4(3) ?
Pr1 O3 O1 2_555 . 3_656 135.5(3) ?
Pr1 O3 O1 2_555 . 4_555 139.7(2) ?
Pr1 O3 O2 2_555 . 2_555 30.40(14) ?
Pr1 O3 O2 2_555 . 2_655 62.90(16) ?
Pr1 O3 O2 2_555 . 4_555 119.8(3) ?
Pr1 O3 O2 2_555 . 8_455 29.28(13) ?
Pr1 O3 O2 2_555 . 8_555 45.97(15) ?
Pr1 O3 O3 2_555 . 3_556 66.71(16) ?
Pr1 O3 O4 2_555 . . 63.9(3) ?
Pr1 O3 O4 2_555 . 3_556 76.5(3) ?
Pr1 O3 O4 2_555 . 3_656 99.5(3) ?
Pr1 O3 O5 2_555 . 8_455 62.9(2) ?
Pr1 O3 O5 2_555 . 8_555 87.4(3) ?
Pr1 O3 O6 2_555 . 7_556 78.6(3) ?
Pr1 O3 O6 2_555 . 8_455 85.26(18) ?
Pr1 O3 O6 2_555 . 8_555 99.68(18) ?
Pr1 O3 O7 2_555 . . 29.77(14) ?
Pr1 O3 O7 2_555 . 3_556 112.7(2) ?
Pr1 O3 O7 2_555 . 3_656 135.1(3) ?
Pr1 O3 O7 2_555 . 7_556 20.9(2) ?
Pr1 O3 O8 2_555 . 4_555 175.8(4) ?
Pr1 O3 O8 2_555 . 8_455 51.14(16) ?
Pr1 O3 Pr1 6_545 . 8_455 107.4(2) ?
Pr1 O3 Pr1 6_545 . 8_555 73.2(2) ?
Pr1 O3 Li1 6_545 . 2_555 102.0(2) ?
Pr1 O3 Li1 6_545 . 6_545 0 ?
Pr1 O3 Li1 6_545 . 8_455 107.4(2) ?
Pr1 O3 Li1 6_545 . 8_555 73.2(2) ?
Pr1 O3 Li2 6_545 . 3_556 98.7(4) ?
Pr1 O3 Li2 6_545 . 7_556 139.9(3) ?
Pr1 O3 O1 6_545 . 3_556 102.5(3) ?
Pr1 O3 O1 6_545 . 3_656 69.5(2) ?
Pr1 O3 O1 6_545 . 4_555 117.7(2) ?
Pr1 O3 O2 6_545 . 2_555 84.4(2) ?
Pr1 O3 O2 6_545 . 2_655 60.35(18) ?
Pr1 O3 O2 6_545 . 4_555 39.6(2) ?
Pr1 O3 O2 6_545 . 8_455 123.0(3) ?
Pr1 O3 O2 6_545 . 8_555 99.1(2) ?
Pr1 O3 O3 6_545 . 3_556 57.20(17) ?
Pr1 O3 O4 6_545 . . 39.4(2) ?
Pr1 O3 O4 6_545 . 3_556 81.0(3) ?
Pr1 O3 O4 6_545 . 3_656 39.6(2) ?
Pr1 O3 O5 6_545 . 8_455 138.9(4) ?
Pr1 O3 O5 6_545 . 8_555 94.3(3) ?
Pr1 O3 O6 6_545 . 7_556 158.9(4) ?
Pr1 O3 O6 6_545 . 8_455 166.5(3) ?
Pr1 O3 O6 6_545 . 8_555 122.5(3) ?
Pr1 O3 O7 6_545 . . 75.4(2) ?
Pr1 O3 O7 6_545 . 3_556 70.95(18) ?
Pr1 O3 O7 6_545 . 3_656 34.48(15) ?
Pr1 O3 O7 6_545 . 7_556 118.9(4) ?
Pr1 O3 O8 6_545 . 4_555 74.9(3) ?
Pr1 O3 O8 6_545 . 8_455 153.0(3) ?
Pr1 O3 Pr1 8_455 . 8_555 98.9(3) ?
Pr1 O3 Li1 8_455 . 2_555 50.35(10) ?
Pr1 O3 Li1 8_455 . 6_545 107.4(2) ?
Pr1 O3 Li1 8_455 . 8_455 0 ?
Pr1 O3 Li1 8_455 . 8_555 98.9(3) ?
Pr1 O3 Li2 8_455 . 3_556 99.0(2) ?
Pr1 O3 Li2 8_455 . 7_556 102.0(3) ?
Pr1 O3 O1 8_455 . 3_556 73.8(3) ?
Pr1 O3 O1 8_455 . 3_656 173.3(3) ?
Pr1 O3 O1 8_455 . 4_555 107.3(2) ?
Pr1 O3 O2 8_455 . 2_555 35.11(17) ?
Pr1 O3 O2 8_455 . 2_655 107.7(2) ?
Pr1 O3 O2 8_455 . 4_555 91.8(3) ?
Pr1 O3 O2 8_455 . 8_455 30.82(12) ?
Pr1 O3 O2 8_455 . 8_555 95.4(2) ?
Pr1 O3 O3 8_455 . 3_556 50.19(16) ?
Pr1 O3 O4 8_455 . . 75.4(3) ?
Pr1 O3 O4 8_455 . 3_556 34.2(2) ?
Pr1 O3 O4 8_455 . 3_656 135.4(4) ?
Pr1 O3 O5 8_455 . 8_455 32.6(2) ?
Pr1 O3 O5 8_455 . 8_555 135.1(3) ?
Pr1 O3 O6 8_455 . 7_556 89.4(3) ?
Pr1 O3 O6 8_455 . 8_455 68.30(19) ?
Pr1 O3 O6 8_455 . 8_555 127.1(2) ?
Pr1 O3 O7 8_455 . . 72.04(19) ?
Pr1 O3 O7 8_455 . 3_556 67.88(18) ?
Pr1 O3 O7 8_455 . 3_656 132.2(3) ?
Pr1 O3 O7 8_455 . 7_556 60.2(2) ?
Pr1 O3 O8 8_455 . 4_555 127.7(3) ?
Pr1 O3 O8 8_455 . 8_455 56.38(16) ?
Pr1 O3 Li1 8_555 . 2_555 50.79(17) ?
Pr1 O3 Li1 8_555 . 6_545 73.2(2) ?
Pr1 O3 Li1 8_555 . 8_455 98.9(3) ?
Pr1 O3 Li1 8_555 . 8_555 0 ?
Pr1 O3 Li2 8_555 . 3_556 162.0(4) ?
Pr1 O3 Li2 8_555 . 7_556 75.8(3) ?
Pr1 O3 O1 8_555 . 3_556 170.3(5) ?
Pr1 O3 O1 8_555 . 3_656 86.0(3) ?
Pr1 O3 O1 8_555 . 4_555 145.7(4) ?
Pr1 O3 O2 8_555 . 2_555 66.7(3) ?
Pr1 O3 O2 8_555 . 2_655 14.18(16) ?
Pr1 O3 O2 8_555 . 4_555 111.5(4) ?
Pr1 O3 O2 8_555 . 8_455 79.3(2) ?
Pr1 O3 O2 8_555 . 8_555 26.25(18) ?
Pr1 O3 O3 8_555 . 3_556 84.4(3) ?
Pr1 O3 O4 8_555 . . 56.4(3) ?
Pr1 O3 O4 8_555 . 3_556 112.0(4) ?
Pr1 O3 O4 8_555 . 3_656 50.9(3) ?
Pr1 O3 O5 8_555 . 8_455 112.1(4) ?
Pr1 O3 O5 8_555 . 8_555 50.0(3) ?
Pr1 O3 O6 8_555 . 7_556 92.0(3) ?
Pr1 O3 O6 8_555 . 8_455 119.8(3) ?
Pr1 O3 O6 8_555 . 8_555 81.2(3) ?
Pr1 O3 O7 8_555 . . 27.77(18) ?
Pr1 O3 O7 8_555 . 3_556 135.1(3) ?
Pr1 O3 O7 8_555 . 3_656 93.6(3) ?
Pr1 O3 O7 8_555 . 7_556 53.8(3) ?
Pr1 O3 O8 8_555 . 4_555 129.5(4) ?
Pr1 O3 O8 8_555 . 8_455 87.5(2) ?
Li1 O3 Li1 2_555 . 6_545 102.0(2) ?
Li1 O3 Li1 2_555 . 8_455 50.35(10) ?
Li1 O3 Li1 2_555 . 8_555 50.79(17) ?
Li1 O3 Li2 2_555 . 3_556 147.1(3) ?
Li1 O3 Li2 2_555 . 7_556 76.5(3) ?
Li1 O3 O1 2_555 . 3_556 123.4(3) ?
Li1 O3 O1 2_555 . 3_656 135.5(3) ?
Li1 O3 O1 2_555 . 4_555 139.7(2) ?
Li1 O3 O2 2_555 . 2_555 30.40(14) ?
Li1 O3 O2 2_555 . 2_655 62.90(16) ?
Li1 O3 O2 2_555 . 4_555 119.8(3) ?
Li1 O3 O2 2_555 . 8_455 29.28(13) ?
Li1 O3 O2 2_555 . 8_555 45.97(15) ?
Li1 O3 O3 2_555 . 3_556 66.71(16) ?
Li1 O3 O4 2_555 . . 63.9(3) ?
Li1 O3 O4 2_555 . 3_556 76.5(3) ?
Li1 O3 O4 2_555 . 3_656 99.5(3) ?
Li1 O3 O5 2_555 . 8_455 62.9(2) ?
Li1 O3 O5 2_555 . 8_555 87.4(3) ?
Li1 O3 O6 2_555 . 7_556 78.6(3) ?
Li1 O3 O6 2_555 . 8_455 85.26(18) ?
Li1 O3 O6 2_555 . 8_555 99.68(18) ?
Li1 O3 O7 2_555 . . 29.77(14) ?
Li1 O3 O7 2_555 . 3_556 112.7(2) ?
Li1 O3 O7 2_555 . 3_656 135.1(3) ?
Li1 O3 O7 2_555 . 7_556 20.9(2) ?
Li1 O3 O8 2_555 . 4_555 175.8(4) ?
Li1 O3 O8 2_555 . 8_455 51.14(16) ?
Li1 O3 Li1 6_545 . 8_455 107.4(2) ?
Li1 O3 Li1 6_545 . 8_555 73.2(2) ?
Li1 O3 Li2 6_545 . 3_556 98.7(4) ?
Li1 O3 Li2 6_545 . 7_556 139.9(3) ?
Li1 O3 O1 6_545 . 3_556 102.5(3) ?
Li1 O3 O1 6_545 . 3_656 69.5(2) ?
Li1 O3 O1 6_545 . 4_555 117.7(2) ?
Li1 O3 O2 6_545 . 2_555 84.4(2) ?
Li1 O3 O2 6_545 . 2_655 60.35(18) ?
Li1 O3 O2 6_545 . 4_555 39.6(2) ?
Li1 O3 O2 6_545 . 8_455 123.0(3) ?
Li1 O3 O2 6_545 . 8_555 99.1(2) ?
Li1 O3 O3 6_545 . 3_556 57.20(17) ?
Li1 O3 O4 6_545 . . 39.4(2) ?
Li1 O3 O4 6_545 . 3_556 81.0(3) ?
Li1 O3 O4 6_545 . 3_656 39.6(2) ?
Li1 O3 O5 6_545 . 8_455 138.9(4) ?
Li1 O3 O5 6_545 . 8_555 94.3(3) ?
Li1 O3 O6 6_545 . 7_556 158.9(4) ?
Li1 O3 O6 6_545 . 8_455 166.5(3) ?
Li1 O3 O6 6_545 . 8_555 122.5(3) ?
Li1 O3 O7 6_545 . . 75.4(2) ?
Li1 O3 O7 6_545 . 3_556 70.95(18) ?
Li1 O3 O7 6_545 . 3_656 34.48(15) ?
Li1 O3 O7 6_545 . 7_556 118.9(4) ?
Li1 O3 O8 6_545 . 4_555 74.9(3) ?
Li1 O3 O8 6_545 . 8_455 153.0(3) ?
Li1 O3 Li1 8_455 . 8_555 98.9(3) ?
Li1 O3 Li2 8_455 . 3_556 99.0(2) ?
Li1 O3 Li2 8_455 . 7_556 102.0(3) ?
Li1 O3 O1 8_455 . 3_556 73.8(3) ?
Li1 O3 O1 8_455 . 3_656 173.3(3) ?
Li1 O3 O1 8_455 . 4_555 107.3(2) ?
Li1 O3 O2 8_455 . 2_555 35.11(17) ?
Li1 O3 O2 8_455 . 2_655 107.7(2) ?
Li1 O3 O2 8_455 . 4_555 91.8(3) ?
Li1 O3 O2 8_455 . 8_455 30.82(12) ?
Li1 O3 O2 8_455 . 8_555 95.4(2) ?
Li1 O3 O3 8_455 . 3_556 50.19(16) ?
Li1 O3 O4 8_455 . . 75.4(3) ?
Li1 O3 O4 8_455 . 3_556 34.2(2) ?
Li1 O3 O4 8_455 . 3_656 135.4(4) ?
Li1 O3 O5 8_455 . 8_455 32.6(2) ?
Li1 O3 O5 8_455 . 8_555 135.1(3) ?
Li1 O3 O6 8_455 . 7_556 89.4(3) ?
Li1 O3 O6 8_455 . 8_455 68.30(19) ?
Li1 O3 O6 8_455 . 8_555 127.1(2) ?
Li1 O3 O7 8_455 . . 72.04(19) ?
Li1 O3 O7 8_455 . 3_556 67.88(18) ?
Li1 O3 O7 8_455 . 3_656 132.2(3) ?
Li1 O3 O7 8_455 . 7_556 60.2(2) ?
Li1 O3 O8 8_455 . 4_555 127.7(3) ?
Li1 O3 O8 8_455 . 8_455 56.38(16) ?
Li1 O3 Li2 8_555 . 3_556 162.0(4) ?
Li1 O3 Li2 8_555 . 7_556 75.8(3) ?
Li1 O3 O1 8_555 . 3_556 170.3(5) ?
Li1 O3 O1 8_555 . 3_656 86.0(3) ?
Li1 O3 O1 8_555 . 4_555 145.7(4) ?
Li1 O3 O2 8_555 . 2_555 66.7(3) ?
Li1 O3 O2 8_555 . 2_655 14.18(16) ?
Li1 O3 O2 8_555 . 4_555 111.5(4) ?
Li1 O3 O2 8_555 . 8_455 79.3(2) ?
Li1 O3 O2 8_555 . 8_555 26.25(18) ?
Li1 O3 O3 8_555 . 3_556 84.4(3) ?
Li1 O3 O4 8_555 . . 56.4(3) ?
Li1 O3 O4 8_555 . 3_556 112.0(4) ?
Li1 O3 O4 8_555 . 3_656 50.9(3) ?
Li1 O3 O5 8_555 . 8_455 112.1(4) ?
Li1 O3 O5 8_555 . 8_555 50.0(3) ?
Li1 O3 O6 8_555 . 7_556 92.0(3) ?
Li1 O3 O6 8_555 . 8_455 119.8(3) ?
Li1 O3 O6 8_555 . 8_555 81.2(3) ?
Li1 O3 O7 8_555 . . 27.77(18) ?
Li1 O3 O7 8_555 . 3_556 135.1(3) ?
Li1 O3 O7 8_555 . 3_656 93.6(3) ?
Li1 O3 O7 8_555 . 7_556 53.8(3) ?
Li1 O3 O8 8_555 . 4_555 129.5(4) ?
Li1 O3 O8 8_555 . 8_455 87.5(2) ?
Li2 O3 Li2 3_556 . 7_556 103.1(4) ?
Li2 O3 O1 3_556 . 3_556 25.4(2) ?
Li2 O3 O1 3_556 . 3_656 76.0(3) ?
Li2 O3 O1 3_556 . 4_555 26.0(3) ?
Li2 O3 O2 3_556 . 2_555 129.5(3) ?
Li2 O3 O2 3_556 . 2_655 149.9(4) ?
Li2 O3 O2 3_556 . 4_555 65.1(4) ?
Li2 O3 O2 3_556 . 8_455 118.1(4) ?
Li2 O3 O2 3_556 . 8_555 152.6(4) ?
Li2 O3 O3 3_556 . 3_556 105.0(3) ?
Li2 O3 O4 3_556 . . 126.4(5) ?
Li2 O3 O4 3_556 . 3_556 81.8(3) ?
Li2 O3 O4 3_556 . 3_656 112.7(4) ?
Li2 O3 O5 3_556 . 8_455 84.7(4) ?
Li2 O3 O5 3_556 . 8_555 116.4(3) ?
Li2 O3 O6 3_556 . 7_556 91.0(5) ?
Li2 O3 O6 3_556 . 8_455 70.0(4) ?
Li2 O3 O6 3_556 . 8_555 90.3(3) ?
Li2 O3 O7 3_556 . . 166.7(3) ?
Li2 O3 O7 3_556 . 3_556 51.5(3) ?
Li2 O3 O7 3_556 . 3_656 72.2(4) ?
Li2 O3 O7 3_556 . 7_556 140.4(5) ?
Li2 O3 O8 3_556 . 4_555 33.0(3) ?
Li2 O3 O8 3_556 . 8_455 104.8(4) ?
Li2 O3 O1 7_556 . 3_556 111.6(4) ?
Li2 O3 O1 7_556 . 3_656 83.6(3) ?
Li2 O3 O1 7_556 . 4_555 77.3(3) ?
Li2 O3 O2 7_556 . 2_555 105.9(4) ?
Li2 O3 O2 7_556 . 2_655 85.1(2) ?
Li2 O3 O2 7_556 . 4_555 163.4(5) ?
Li2 O3 O2 7_556 . 8_455 74.3(3) ?
Li2 O3 O2 7_556 . 8_555 50.8(3) ?
Li2 O3 O3 7_556 . 3_556 142.9(4) ?
Li2 O3 O4 7_556 . . 130.4(4) ?
Li2 O3 O4 7_556 . 3_556 134.9(4) ?
Li2 O3 O4 7_556 . 3_656 100.4(3) ?
Li2 O3 O5 7_556 . 8_455 76.9(3) ?
Li2 O3 O5 7_556 . 8_555 45.8(2) ?
Li2 O3 O6 7_556 . 7_556 19.2(2) ?
Li2 O3 O6 7_556 . 8_455 52.73(15) ?
Li2 O3 O6 7_556 . 8_555 26.2(3) ?
Li2 O3 O7 7_556 . . 88.6(3) ?
Li2 O3 O7 7_556 . 3_556 147.4(3) ?
Li2 O3 O7 7_556 . 3_656 125.8(3) ?
Li2 O3 O7 7_556 . 7_556 55.8(4) ?
Li2 O3 O8 7_556 . 4_555 107.6(4) ?
Li2 O3 O8 7_556 . 8_455 45.7(2) ?
O1 O3 O1 3_556 . 3_656 100.8(3) ?
O1 O3 O1 3_556 . 4_555 44.0(3) ?
O1 O3 O2 3_556 . 2_555 104.5(4) ?
O1 O3 O2 3_556 . 2_655 162.8(4) ?
O1 O3 O2 3_556 . 4_555 63.1(3) ?
O1 O3 O2 3_556 . 8_455 96.4(3) ?
O1 O3 O2 3_556 . 8_555 157.9(4) ?
O1 O3 O3 3_556 . 3_556 86.0(3) ?
O1 O3 O4 3_556 . . 114.7(4) ?
O1 O3 O4 3_556 . 3_556 58.4(4) ?
O1 O3 O4 3_556 . 3_656 130.6(4) ?
O1 O3 O5 3_556 . 8_455 65.1(3) ?
O1 O3 O5 3_556 . 8_555 139.7(5) ?
O1 O3 O6 3_556 . 7_556 94.3(4) ?
O1 O3 O6 3_556 . 8_455 64.0(3) ?
O1 O3 O6 3_556 . 8_555 108.3(4) ?
O1 O3 O7 3_556 . . 143.2(4) ?
O1 O3 O7 3_556 . 3_556 36.4(3) ?
O1 O3 O7 3_556 . 3_656 87.0(3) ?
O1 O3 O7 3_556 . 7_556 124.5(4) ?
O1 O3 O8 3_556 . 4_555 55.5(3) ?
O1 O3 O8 3_556 . 8_455 93.5(3) ?
O1 O3 O1 3_656 . 4_555 70.1(2) ?
O1 O3 O2 3_656 . 2_555 147.0(4) ?
O1 O3 O2 3_656 . 2_655 76.2(3) ?
O1 O3 O2 3_656 . 4_555 82.1(3) ?
O1 O3 O2 3_656 . 8_455 155.8(3) ?
O1 O3 O2 3_656 . 8_555 91.0(3) ?
O1 O3 O3 3_656 . 3_556 126.4(3) ?
O1 O3 O4 3_656 . . 103.8(4) ?
O1 O3 O4 3_656 . 3_556 139.4(4) ?
O1 O3 O4 3_656 . 3_656 45.5(3) ?
O1 O3 O5 3_656 . 8_455 148.7(4) ?
O1 O3 O5 3_656 . 8_555 51.6(3) ?
O1 O3 O6 3_656 . 7_556 95.1(4) ?
O1 O3 O6 3_656 . 8_455 113.3(3) ?
O1 O3 O6 3_656 . 8_555 58.0(2) ?
O1 O3 O7 3_656 . . 112.1(3) ?
O1 O3 O7 3_656 . 3_556 105.4(2) ?
O1 O3 O7 3_656 . 3_656 42.3(2) ?
O1 O3 O7 3_656 . 7_556 126.5(4) ?
O1 O3 O8 3_656 . 4_555 46.2(3) ?
O1 O3 O8 3_656 . 8_455 128.9(3) ?
O1 O3 O2 4_555 . 2_555 142.4(3) ?
O1 O3 O2 4_555 . 2_655 143.4(3) ?
O1 O3 O2 4_555 . 4_555 89.8(3) ?
O1 O3 O2 4_555 . 8_455 113.2(3) ?
O1 O3 O2 4_555 . 8_555 126.8(3) ?
O1 O3 O3 4_555 . 3_556 129.5(3) ?
O1 O3 O4 4_555 . . 151.8(3) ?
O1 O3 O4 4_555 . 3_556 102.1(4) ?
O1 O3 O4 4_555 . 3_656 115.0(3) ?
O1 O3 O5 4_555 . 8_455 81.7(3) ?
O1 O3 O5 4_555 . 8_555 95.7(3) ?
O1 O3 O6 4_555 . 7_556 67.0(3) ?
O1 O3 O6 4_555 . 8_455 54.5(2) ?
O1 O3 O6 4_555 . 8_555 65.5(2) ?
O1 O3 O7 4_555 . . 165.5(3) ?
O1 O3 O7 4_555 . 3_556 76.7(2) ?
O1 O3 O7 4_555 . 3_656 85.2(2) ?
O1 O3 O7 4_555 . 7_556 123.0(4) ?
O1 O3 O8 4_555 . 4_555 43.1(3) ?
O1 O3 O8 4_555 . 8_455 88.8(2) ?
O2 O3 O2 2_555 . 2_655 73.3(2) ?
O2 O3 O2 2_555 . 4_555 90.6(3) ?
O2 O3 O2 2_555 . 8_455 38.6(2) ?
O2 O3 O2 2_555 . 8_555 72.9(2) ?
O2 O3 O3 2_555 . 3_556 37.00(18) ?
O2 O3 O4 2_555 . . 45.9(3) ?
O2 O3 O4 2_555 . 3_556 48.7(3) ?
O2 O3 O4 2_555 . 3_656 101.4(4) ?
O2 O3 O5 2_555 . 8_455 63.4(3) ?
O2 O3 O5 2_555 . 8_555 113.5(3) ?
O2 O3 O6 2_555 . 7_556 103.8(3) ?
O2 O3 O6 2_555 . 8_455 96.9(3) ?
O2 O3 O6 2_555 . 8_555 130.0(3) ?
O2 O3 O7 2_555 . . 38.9(2) ?
O2 O3 O7 2_555 . 3_556 83.7(2) ?
O2 O3 O7 2_555 . 3_656 118.2(3) ?
O2 O3 O7 2_555 . 7_556 50.3(3) ?
O2 O3 O8 2_555 . 4_555 145.6(4) ?
O2 O3 O8 2_555 . 8_455 70.5(2) ?
O2 O3 O2 2_655 . 4_555 99.6(3) ?
O2 O3 O2 2_655 . 8_455 92.0(2) ?
O2 O3 O2 2_655 . 8_555 38.77(18) ?
O2 O3 O3 2_655 . 3_556 82.5(2) ?
O2 O3 O4 2_655 . . 51.2(3) ?
O2 O3 O4 2_655 . 3_556 113.0(4) ?
O2 O3 O4 2_655 . 3_656 37.2(2) ?
O2 O3 O5 2_655 . 8_455 125.4(3) ?
O2 O3 O5 2_655 . 8_555 50.7(3) ?
O2 O3 O6 2_655 . 7_556 102.9(3) ?
O2 O3 O6 2_655 . 8_455 133.0(2) ?
O2 O3 O6 2_655 . 8_555 84.8(2) ?
O2 O3 O7 2_655 . . 35.90(18) ?
O2 O3 O7 2_655 . 3_556 127.3(3) ?
O2 O3 O7 2_655 . 3_656 79.4(2) ?
O2 O3 O7 2_655 . 7_556 67.8(3) ?
O2 O3 O8 2_655 . 4_555 116.8(4) ?
O2 O3 O8 2_655 . 8_455 101.6(2) ?
O2 O3 O2 4_555 . 8_455 121.1(3) ?
O2 O3 O2 4_555 . 8_555 137.8(4) ?
O2 O3 O3 4_555 . 3_556 53.6(3) ?
O2 O3 O4 4_555 . . 62.0(3) ?
O2 O3 O4 4_555 . 3_556 57.6(3) ?
O2 O3 O4 4_555 . 3_656 75.4(3) ?
O2 O3 O5 4_555 . 8_455 111.9(4) ?
O2 O3 O5 4_555 . 8_555 127.0(4) ?
O2 O3 O6 4_555 . 7_556 156.0(5) ?
O2 O3 O6 4_555 . 8_455 126.8(4) ?
O2 O3 O6 4_555 . 8_555 137.8(4) ?
O2 O3 O7 4_555 . . 104.6(4) ?
O2 O3 O7 4_555 . 3_556 32.9(2) ?
O2 O3 O7 4_555 . 3_656 41.3(2) ?
O2 O3 O7 4_555 . 7_556 140.7(5) ?
O2 O3 O8 4_555 . 4_555 56.0(3) ?
O2 O3 O8 4_555 . 8_455 145.9(4) ?
O2 O3 O2 8_455 . 8_555 67.50(19) ?
O2 O3 O3 8_455 . 3_556 71.4(2) ?
O2 O3 O4 8_455 . . 83.8(3) ?
O2 O3 O4 8_455 . 3_556 64.6(3) ?
O2 O3 O4 8_455 . 3_656 128.8(3) ?
O2 O3 O5 8_455 . 8_455 33.6(2) ?
O2 O3 O5 8_455 . 8_555 104.7(3) ?
O2 O3 O6 8_455 . 7_556 66.6(3) ?
O2 O3 O6 8_455 . 8_455 60.1(2) ?
O2 O3 O6 8_455 . 8_555 100.5(2) ?
O2 O3 O7 8_455 . . 58.6(2) ?
O2 O3 O7 8_455 . 3_556 98.5(2) ?
O2 O3 O7 8_455 . 3_656 156.7(3) ?
O2 O3 O7 8_455 . 7_556 30.5(2) ?
O2 O3 O8 8_455 . 4_555 151.2(4) ?
O2 O3 O8 8_455 . 8_455 32.31(19) ?
O2 O3 O3 8_555 . 3_556 102.1(3) ?
O2 O3 O4 8_555 . . 79.8(3) ?
O2 O3 O4 8_555 . 3_556 121.5(4) ?
O2 O3 O4 8_555 . 3_656 70.5(3) ?
O2 O3 O5 8_555 . 8_455 95.3(3) ?
O2 O3 O5 8_555 . 8_555 41.5(2) ?
O2 O3 O6 8_555 . 7_556 65.9(3) ?
O2 O3 O6 8_555 . 8_455 94.2(2) ?
O2 O3 O6 8_555 . 8_555 62.5(2) ?
O2 O3 O7 8_555 . . 40.5(2) ?
O2 O3 O7 8_555 . 3_556 155.5(3) ?
O2 O3 O7 8_555 . 3_656 113.8(3) ?
O2 O3 O7 8_555 . 7_556 37.2(2) ?
O2 O3 O8 8_555 . 4_555 136.6(4) ?
O2 O3 O8 8_555 . 8_455 64.7(2) ?
O3 O3 O4 3_556 . . 32.4(3) ?
O3 O3 O4 3_556 . 3_556 31.4(3) ?
O3 O3 O4 3_556 . 3_656 90.4(3) ?
O3 O3 O5 3_556 . 8_455 82.2(3) ?
O3 O3 O5 3_556 . 8_555 133.2(4) ?
O3 O3 O6 3_556 . 7_556 137.8(3) ?
O3 O3 O6 3_556 . 8_455 117.2(3) ?
O3 O3 O6 3_556 . 8_555 164.6(3) ?
O3 O3 O7 3_556 . . 61.7(2) ?
O3 O3 O7 3_556 . 3_556 53.53(19) ?
O3 O3 O7 3_556 . 3_656 85.9(2) ?
O3 O3 O7 3_556 . 7_556 87.2(3) ?
O3 O3 O8 3_556 . 4_555 109.2(3) ?
O3 O3 O8 3_556 . 8_455 103.3(2) ?
O4 O3 O4 . . 3_556 63.8(4) ?
O4 O3 O4 . . 3_656 60.7(4) ?
O4 O3 O5 . . 8_455 107.4(4) ?
O4 O3 O5 . . 8_555 101.6(4) ?
O4 O3 O6 . . 7_556 140.9(4) ?
O4 O3 O6 . . 8_455 142.5(4) ?
O4 O3 O6 . . 8_555 136.0(4) ?
O4 O3 O7 . . . 42.6(3) ?
O4 O3 O7 . . 3_556 78.7(3) ?
O4 O3 O7 . . 3_656 73.9(3) ?
O4 O3 O7 . . 7_556 83.3(4) ?
O4 O3 O8 . . 4_555 112.5(4) ?
O4 O3 O8 . . 8_455 114.0(3) ?
O4 O3 O4 3_556 . 3_656 119.1(4) ?
O4 O3 O5 3_556 . 8_455 58.8(3) ?
O4 O3 O5 3_556 . 8_555 161.8(5) ?
O4 O3 O6 3_556 . 7_556 119.1(4) ?
O4 O3 O6 3_556 . 8_455 89.7(3) ?
O4 O3 O6 3_556 . 8_555 156.2(4) ?
O4 O3 O7 3_556 . . 85.4(3) ?
O4 O3 O7 3_556 . 3_556 36.4(2) ?
O4 O3 O7 3_556 . 3_656 98.6(3) ?
O4 O3 O7 3_556 . 7_556 91.9(4) ?
O4 O3 O8 3_556 . 4_555 100.3(4) ?
O4 O3 O8 3_556 . 8_455 89.4(3) ?
O4 O3 O5 3_656 . 8_455 162.3(4) ?
O4 O3 O5 3_656 . 8_555 54.7(3) ?
O4 O3 O6 3_656 . 7_556 119.2(4) ?
O4 O3 O6 3_656 . 8_455 151.1(4) ?
O4 O3 O6 3_656 . 8_555 84.6(3) ?
O4 O3 O7 3_656 . . 70.5(3) ?
O4 O3 O7 3_656 . 3_556 108.2(3) ?
O4 O3 O7 3_656 . 3_656 43.6(2) ?
O4 O3 O7 3_656 . 7_556 104.5(4) ?
O4 O3 O8 3_656 . 4_555 79.8(4) ?
O4 O3 O8 3_656 . 8_455 134.9(3) ?
O5 O3 O5 8_455 . 8_555 121.0(4) ?
O5 O3 O6 8_455 . 7_556 60.4(3) ?
O5 O3 O6 8_455 . 8_455 35.8(3) ?
O5 O3 O6 8_455 . 8_555 98.3(3) ?
O5 O3 O7 8_455 . . 91.9(3) ?
O5 O3 O7 8_455 . 3_556 80.2(3) ?
O5 O3 O7 8_455 . 3_656 150.3(4) ?
O5 O3 O7 8_455 . 7_556 59.3(3) ?
O5 O3 O8 8_455 . 4_555 117.7(4) ?
O5 O3 O8 8_455 . 8_455 34.3(2) ?
O5 O3 O6 8_555 . 7_556 64.6(3) ?
O5 O3 O6 8_555 . 8_455 97.5(3) ?
O5 O3 O6 8_555 . 8_555 34.7(3) ?
O5 O3 O7 8_555 . . 76.4(3) ?
O5 O3 O7 8_555 . 3_556 156.7(3) ?
O5 O3 O7 8_555 . 3_656 86.7(3) ?
O5 O3 O7 8_555 . 7_556 74.9(3) ?
O5 O3 O8 8_555 . 4_555 95.4(4) ?
O5 O3 O8 8_555 . 8_455 87.0(3) ?
O6 O3 O6 7_556 . 8_455 33.5(3) ?
O6 O3 O6 7_556 . 8_555 38.2(3) ?
O6 O3 O7 7_556 . . 98.6(3) ?
O6 O3 O7 7_556 . 3_556 128.7(4) ?
O6 O3 O7 7_556 . 3_656 136.3(4) ?
O6 O3 O7 7_556 . 7_556 58.2(3) ?
O6 O3 O8 7_556 . 4_555 105.3(4) ?
O6 O3 O8 7_556 . 8_455 34.6(3) ?
O6 O3 O6 8_455 . 8_555 66.5(2) ?
O6 O3 O7 8_455 . . 113.9(2) ?
O6 O3 O7 8_455 . 3_556 95.7(2) ?
O6 O3 O7 8_455 . 3_656 139.6(3) ?
O6 O3 O7 8_455 . 7_556 70.9(3) ?
O6 O3 O8 8_455 . 4_555 97.3(4) ?
O6 O3 O8 8_455 . 8_455 35.21(18) ?
O6 O3 O7 8_555 . . 103.0(2) ?
O6 O3 O7 8_555 . 3_556 141.8(3) ?
O6 O3 O7 8_555 . 3_656 100.3(3) ?
O6 O3 O7 8_555 . 7_556 79.9(3) ?
O6 O3 O8 8_555 . 4_555 84.4(3) ?
O6 O3 O8 8_555 . 8_455 70.8(2) ?
O7 O3 O7 . . 3_556 115.2(3) ?
O7 O3 O7 . . 3_656 106.1(3) ?
O7 O3 O7 . . 7_556 43.6(3) ?
O7 O3 O8 . . 4_555 148.4(4) ?
O7 O3 O8 . . 8_455 78.8(2) ?
O7 O3 O7 3_556 . 3_656 70.9(2) ?
O7 O3 O7 3_556 . 7_556 127.8(4) ?
O7 O3 O8 3_556 . 4_555 63.9(3) ?
O7 O3 O8 3_556 . 8_455 114.5(3) ?
O7 O3 O7 3_656 . 7_556 147.1(4) ?
O7 O3 O8 3_656 . 4_555 42.4(3) ?
O7 O3 O8 3_656 . 8_455 170.8(3) ?
O7 O3 O8 7_556 . 4_555 163.2(5) ?
O7 O3 O8 7_556 . 8_455 35.8(3) ?
O8 O3 O8 4_555 . 8_455 131.9(4) ?
W1 O4 W1 2_555 . 2_655 119.3(4) ?
W1 O4 W1 2_555 . 4_555 107.8(4) ?
W1 O4 W1 2_555 . 4_655 171.1(5) ?
W1 O4 W2 2_555 . 2_655 71.8(3) ?
W1 O4 W2 2_555 . 6_545 73.1(3) ?
W1 O4 W2 2_555 . 8_455 94.1(4) ?
W1 O4 Ba1 2_555 . 5_545 73.3(4) ?
W1 O4 Pr1 2_555 . 2_555 60.8(3) ?
W1 O4 Pr1 2_555 . 6_445 61.2(3) ?
W1 O4 Pr1 2_555 . 6_545 132.3(5) ?
W1 O4 Pr1 2_555 . 8_455 55.6(3) ?
W1 O4 Pr1 2_555 . 8_555 120.5(5) ?
W1 O4 Li1 2_555 . 2_555 60.8(3) ?
W1 O4 Li1 2_555 . 6_445 61.2(3) ?
W1 O4 Li1 2_555 . 6_545 132.3(5) ?
W1 O4 Li1 2_555 . 8_455 55.6(3) ?
W1 O4 Li1 2_555 . 8_555 120.5(5) ?
W1 O4 Li2 2_555 . . 32.2(3) ?
W1 O4 O1 2_555 . . 36.8(3) ?
W1 O4 O1 2_555 . 3_556 106.9(4) ?
W1 O4 O2 2_555 . 2_555 38.1(3) ?
W1 O4 O2 2_555 . 2_655 115.4(4) ?
W1 O4 O2 2_555 . 6_545 111.4(4) ?
W1 O4 O2 2_555 . 4_555 117.1(5) ?
W1 O4 O2 2_555 . 8_555 105.5(4) ?
W1 O4 O3 2_555 . . 122.5(5) ?
W1 O4 O3 2_555 . 3_556 35.0(3) ?
W1 O4 O3 2_555 . 3_656 116.9(5) ?
W1 O4 O4 2_555 . 3_556 73.4(4) ?
W1 O4 O4 2_555 . 3_656 165.8(6) ?
W1 O4 O5 2_555 . 6_545 80.1(4) ?
W1 O4 O5 2_555 . 8_455 85.4(4) ?
W1 O4 O5 2_555 . 8_555 138.8(4) ?
W1 O4 O6 2_555 . . 52.4(3) ?
W1 O4 O7 2_555 . . 72.8(4) ?
W1 O4 O7 2_555 . 5_445 78.7(3) ?
W1 O4 O7 2_555 . 5_545 128.4(5) ?
W1 O4 O7 2_555 . 3_656 149.8(4) ?
W1 O4 O7 2_555 . 7_556 89.3(4) ?
W1 O4 O8 2_555 . 2_555 4.0(2) ?
W1 O4 O8 2_555 . 2_655 81.6(4) ?
W1 O4 O8 2_555 . 4_555 138.6(5) ?
W1 O4 W1 2_655 . 4_555 132.6(3) ?
W1 O4 W1 2_655 . 4_655 52.34(12) ?
W1 O4 W2 2_655 . 2_655 54.44(14) ?
W1 O4 W2 2_655 . 6_545 103.9(2) ?
W1 O4 W2 2_655 . 8_455 113.5(2) ?
W1 O4 Ba1 2_655 . 5_545 56.90(14) ?
W1 O4 Pr1 2_655 . 2_555 98.6(2) ?
W1 O4 Pr1 2_655 . 6_445 155.4(3) ?
W1 O4 Pr1 2_655 . 6_545 67.0(2) ?
W1 O4 Pr1 2_655 . 8_455 150.6(2) ?
W1 O4 Pr1 2_655 . 8_555 64.4(2) ?
W1 O4 Li1 2_655 . 2_555 98.6(2) ?
W1 O4 Li1 2_655 . 6_445 155.4(3) ?
W1 O4 Li1 2_655 . 6_545 67.0(2) ?
W1 O4 Li1 2_655 . 8_455 150.6(2) ?
W1 O4 Li1 2_655 . 8_555 64.4(2) ?
W1 O4 Li2 2_655 . . 87.1(2) ?
W1 O4 O1 2_655 . . 83.4(3) ?
W1 O4 O1 2_655 . 3_556 133.1(3) ?
W1 O4 O2 2_655 . 2_555 125.6(4) ?
W1 O4 O2 2_655 . 2_655 25.66(16) ?
W1 O4 O2 2_655 . 6_545 89.9(2) ?
W1 O4 O2 2_655 . 4_555 116.2(3) ?
W1 O4 O2 2_655 . 8_555 64.99(18) ?
W1 O4 O3 2_655 . . 107.4(4) ?
W1 O4 O3 2_655 . 3_556 136.3(4) ?
W1 O4 O3 2_655 . 3_656 23.78(17) ?
W1 O4 O4 2_655 . 3_556 166.4(4) ?
W1 O4 O4 2_655 . 3_656 47.5(3) ?
W1 O4 O5 2_655 . 6_545 84.0(3) ?
W1 O4 O5 2_655 . 8_455 134.3(3) ?
W1 O4 O5 2_655 . 8_555 67.5(2) ?
W1 O4 O6 2_655 . . 71.1(2) ?
W1 O4 O7 2_655 . . 68.9(3) ?
W1 O4 O7 2_655 . 5_445 123.1(3) ?
W1 O4 O7 2_655 . 5_545 55.75(17) ?
W1 O4 O7 2_655 . 3_656 77.1(2) ?
W1 O4 O7 2_655 . 7_556 99.9(3) ?
W1 O4 O8 2_655 . 2_555 116.7(3) ?
W1 O4 O8 2_655 . 2_655 37.90(17) ?
W1 O4 O8 2_655 . 4_555 102.0(2) ?
W1 O4 W1 4_555 . 4_655 80.3(2) ?
W1 O4 W2 4_555 . 2_655 149.1(3) ?
W1 O4 W2 4_555 . 6_545 93.6(2) ?
W1 O4 W2 4_555 . 8_455 55.45(17) ?
W1 O4 Ba1 4_555 . 5_545 151.8(3) ?
W1 O4 Pr1 4_555 . 2_555 99.9(3) ?
W1 O4 Pr1 4_555 . 6_445 56.60(16) ?
W1 O4 Pr1 4_555 . 6_545 85.5(3) ?
W1 O4 Pr1 4_555 . 8_455 59.14(18) ?
W1 O4 Pr1 4_555 . 8_555 88.5(3) ?
W1 O4 Li1 4_555 . 2_555 99.9(3) ?
W1 O4 Li1 4_555 . 6_445 56.60(16) ?
W1 O4 Li1 4_555 . 6_545 85.5(3) ?
W1 O4 Li1 4_555 . 8_455 59.14(18) ?
W1 O4 Li1 4_555 . 8_555 88.5(3) ?
W1 O4 Li2 4_555 . . 139.7(3) ?
W1 O4 O1 4_555 . . 143.9(4) ?
W1 O4 O1 4_555 . 3_556 3.03(13) ?
W1 O4 O2 4_555 . 2_555 88.7(4) ?
W1 O4 O2 4_555 . 2_655 125.8(4) ?
W1 O4 O2 4_555 . 6_545 76.9(2) ?
W1 O4 O2 4_555 . 4_555 34.5(2) ?
W1 O4 O2 4_555 . 8_555 99.2(3) ?
W1 O4 O3 4_555 . . 34.8(2) ?
W1 O4 O3 4_555 . 3_556 86.4(3) ?
W1 O4 O3 4_555 . 3_656 130.6(4) ?
W1 O4 O4 4_555 . 3_556 34.3(2) ?
W1 O4 O4 4_555 . 3_656 85.1(4) ?
W1 O4 O5 4_555 . 6_545 109.8(4) ?
W1 O4 O5 4_555 . 8_455 41.57(18) ?
W1 O4 O5 4_555 . 8_555 74.4(3) ?
W1 O4 O6 4_555 . . 146.6(3) ?
W1 O4 O7 4_555 . . 125.2(4) ?
W1 O4 O7 4_555 . 5_445 68.9(2) ?
W1 O4 O7 4_555 . 5_545 98.8(3) ?
W1 O4 O7 4_555 . 3_656 63.7(2) ?
W1 O4 O7 4_555 . 7_556 74.9(3) ?
W1 O4 O8 4_555 . 2_555 110.1(3) ?
W1 O4 O8 4_555 . 2_655 167.5(4) ?
W1 O4 O8 4_555 . 4_555 31.08(16) ?
W1 O4 W2 4_655 . 2_655 99.4(2) ?
W1 O4 W2 4_655 . 6_545 110.8(2) ?
W1 O4 W2 4_655 . 8_455 87.47(18) ?
W1 O4 Ba1 4_655 . 5_545 101.4(2) ?
W1 O4 Pr1 4_655 . 2_555 114.8(2) ?
W1 O4 Pr1 4_655 . 6_445 127.6(2) ?
W1 O4 Pr1 4_655 . 6_545 50.50(19) ?
W1 O4 Pr1 4_655 . 8_455 129.3(3) ?
W1 O4 Pr1 4_655 . 8_555 54.8(2) ?
W1 O4 Li1 4_655 . 2_555 114.8(2) ?
W1 O4 Li1 4_655 . 6_445 127.6(2) ?
W1 O4 Li1 4_655 . 6_545 50.50(19) ?
W1 O4 Li1 4_655 . 8_455 129.3(3) ?
W1 O4 Li1 4_655 . 8_555 54.8(2) ?
W1 O4 Li2 4_655 . . 139.3(3) ?
W1 O4 O1 4_655 . . 135.6(4) ?
W1 O4 O1 4_655 . 3_556 81.0(2) ?
W1 O4 O2 4_655 . 2_555 141.3(4) ?
W1 O4 O2 4_655 . 2_655 55.8(2) ?
W1 O4 O2 4_655 . 6_545 73.61(19) ?
W1 O4 O2 4_655 . 4_555 71.6(3) ?
W1 O4 O2 4_655 . 8_555 68.80(18) ?
W1 O4 O3 4_655 . . 62.2(3) ?
W1 O4 O3 4_655 . 3_556 152.4(3) ?
W1 O4 O3 4_655 . 3_656 57.3(2) ?
W1 O4 O4 4_655 . 3_556 114.6(4) ?
W1 O4 O4 4_655 . 3_656 5.2(2) ?
W1 O4 O5 4_655 . 6_545 100.9(3) ?
W1 O4 O5 4_655 . 8_455 98.9(2) ?
W1 O4 O5 4_655 . 8_555 38.66(14) ?
W1 O4 O6 4_655 . . 118.7(2) ?
W1 O4 O7 4_655 . . 99.6(3) ?
W1 O4 O7 4_655 . 5_445 108.2(2) ?
W1 O4 O7 4_655 . 5_545 51.79(16) ?
W1 O4 O7 4_655 . 3_656 37.21(15) ?
W1 O4 O7 4_655 . 7_556 89.2(2) ?
W1 O4 O8 4_655 . 2_555 167.4(3) ?
W1 O4 O8 4_655 . 2_655 89.9(2) ?
W1 O4 O8 4_655 . 4_555 49.81(16) ?
W2 O4 W2 2_655 . 6_545 114.8(3) ?
W2 O4 W2 2_655 . 8_455 93.65(18) ?
W2 O4 Ba1 2_655 . 5_545 58.97(15) ?
W2 O4 Pr1 2_655 . 2_555 51.81(12) ?
W2 O4 Pr1 2_655 . 6_445 133.0(3) ?
W2 O4 Pr1 2_655 . 6_545 118.3(3) ?
W2 O4 Pr1 2_655 . 8_455 101.2(2) ?
W2 O4 Pr1 2_655 . 8_555 67.4(2) ?
W2 O4 Li1 2_655 . 2_555 51.81(12) ?
W2 O4 Li1 2_655 . 6_445 133.0(3) ?
W2 O4 Li1 2_655 . 6_545 118.3(3) ?
W2 O4 Li1 2_655 . 8_455 101.2(2) ?
W2 O4 Li1 2_655 . 8_555 67.4(2) ?
W2 O4 Li2 2_655 . . 44.2(3) ?
W2 O4 O1 2_655 . . 47.1(2) ?
W2 O4 O1 2_655 . 3_556 146.1(3) ?
W2 O4 O2 2_655 . 2_555 72.1(3) ?
W2 O4 O2 2_655 . 2_655 43.61(19) ?
W2 O4 O2 2_655 . 6_545 133.1(3) ?
W2 O4 O2 2_655 . 4_555 170.5(4) ?
W2 O4 O2 2_655 . 8_555 53.56(17) ?
W2 O4 O3 2_655 . . 118.3(3) ?
W2 O4 O3 2_655 . 3_556 104.3(3) ?
W2 O4 O3 2_655 . 3_656 69.4(3) ?
W2 O4 O4 2_655 . 3_556 132.7(4) ?
W2 O4 O4 2_655 . 3_656 94.2(3) ?
W2 O4 O5 2_655 . 6_545 100.6(4) ?
W2 O4 O5 2_655 . 8_455 109.2(2) ?
W2 O4 O5 2_655 . 8_555 86.1(2) ?
W2 O4 O6 2_655 . . 19.48(13) ?
W2 O4 O7 2_655 . . 23.9(2) ?
W2 O4 O7 2_655 . 5_445 137.7(3) ?
W2 O4 O7 2_655 . 5_545 105.2(3) ?
W2 O4 O7 2_655 . 3_656 131.3(3) ?
W2 O4 O7 2_655 . 7_556 74.1(2) ?
W2 O4 O8 2_655 . 2_555 68.1(2) ?
W2 O4 O8 2_655 . 2_655 25.24(15) ?
W2 O4 O8 2_655 . 4_555 142.1(3) ?
W2 O4 W2 6_545 . 8_455 141.8(3) ?
W2 O4 Ba1 6_545 . 5_545 59.12(15) ?
W2 O4 Pr1 6_545 . 2_555 133.9(3) ?
W2 O4 Pr1 6_545 . 6_445 51.68(12) ?
W2 O4 Pr1 6_545 . 6_545 60.3(2) ?
W2 O4 Pr1 6_545 . 8_455 101.6(2) ?
W2 O4 Pr1 6_545 . 8_555 164.8(4) ?
W2 O4 Li1 6_545 . 2_555 133.9(3) ?
W2 O4 Li1 6_545 . 6_445 51.68(12) ?
W2 O4 Li1 6_545 . 6_545 60.3(2) ?
W2 O4 Li1 6_545 . 8_455 101.6(2) ?
W2 O4 Li1 6_545 . 8_555 164.8(4) ?
W2 O4 Li2 6_545 . . 79.6(4) ?
W2 O4 O1 6_545 . . 72.6(3) ?
W2 O4 O1 6_545 . 3_556 96.2(2) ?
W2 O4 O2 6_545 . 2_555 106.9(3) ?
W2 O4 O2 6_545 . 2_655 128.6(3) ?
W2 O4 O2 6_545 . 6_545 38.75(15) ?
W2 O4 O2 6_545 . 4_555 67.2(3) ?
W2 O4 O2 6_545 . 8_555 166.8(3) ?
W2 O4 O3 6_545 . . 126.9(4) ?
W2 O4 O3 6_545 . 3_556 45.8(2) ?
W2 O4 O3 6_545 . 3_656 80.6(3) ?
W2 O4 O4 6_545 . 3_556 83.7(3) ?
W2 O4 O4 6_545 . 3_656 112.8(3) ?
W2 O4 O5 6_545 . 6_545 20.1(2) ?
W2 O4 O5 6_545 . 8_455 120.6(3) ?
W2 O4 O5 6_545 . 8_555 147.8(3) ?
W2 O4 O6 6_545 . . 103.1(3) ?
W2 O4 O7 6_545 . . 134.4(4) ?
W2 O4 O7 6_545 . 5_445 24.98(15) ?
W2 O4 O7 6_545 . 5_545 61.64(17) ?
W2 O4 O7 6_545 . 3_656 78.5(2) ?
W2 O4 O7 6_545 . 7_556 155.2(3) ?
W2 O4 O8 6_545 . 2_555 76.4(2) ?
W2 O4 O8 6_545 . 2_655 97.2(3) ?
W2 O4 O8 6_545 . 4_555 98.6(2) ?
W2 O4 Ba1 8_455 . 5_545 152.1(2) ?
W2 O4 Pr1 8_455 . 2_555 48.41(10) ?
W2 O4 Pr1 8_455 . 6_445 90.45(19) ?
W2 O4 Pr1 8_455 . 6_545 128.5(4) ?
W2 O4 Pr1 8_455 . 8_455 45.50(10) ?
W2 O4 Pr1 8_455 . 8_555 49.19(19) ?
W2 O4 Li1 8_455 . 2_555 48.41(10) ?
W2 O4 Li1 8_455 . 6_445 90.45(19) ?
W2 O4 Li1 8_455 . 6_545 128.5(4) ?
W2 O4 Li1 8_455 . 8_455 45.50(10) ?
W2 O4 Li1 8_455 . 8_555 49.19(19) ?
W2 O4 Li2 8_455 . . 108.6(4) ?
W2 O4 O1 8_455 . . 117.8(3) ?
W2 O4 O1 8_455 . 3_556 52.46(16) ?
W2 O4 O2 8_455 . 2_555 56.5(3) ?
W2 O4 O2 8_455 . 2_655 89.5(2) ?
W2 O4 O2 8_455 . 6_545 131.1(3) ?
W2 O4 O2 8_455 . 4_555 89.0(3) ?
W2 O4 O2 8_455 . 8_555 50.72(16) ?
W2 O4 O3 8_455 . . 34.0(2) ?
W2 O4 O3 8_455 . 3_556 104.7(3) ?
W2 O4 O3 8_455 . 3_656 135.4(3) ?
W2 O4 O4 8_455 . 3_556 58.1(3) ?
W2 O4 O4 8_455 . 3_656 88.4(3) ?
W2 O4 O5 8_455 . 6_545 161.9(4) ?
W2 O4 O5 8_455 . 8_455 21.26(12) ?
W2 O4 O5 8_455 . 8_555 52.09(17) ?
W2 O4 O6 8_455 . . 95.9(2) ?
W2 O4 O7 8_455 . . 69.8(3) ?
W2 O4 O7 8_455 . 5_445 118.5(3) ?
W2 O4 O7 8_455 . 5_545 136.9(3) ?
W2 O4 O7 8_455 . 3_656 102.2(3) ?
W2 O4 O7 8_455 . 7_556 19.56(16) ?
W2 O4 O8 8_455 . 2_555 92.7(2) ?
W2 O4 O8 8_455 . 2_655 116.7(3) ?
W2 O4 O8 8_455 . 4_555 67.22(19) ?
Ba1 O4 Pr1 5_545 . 2_555 104.6(2) ?
Ba1 O4 Pr1 5_545 . 6_445 104.1(2) ?
Ba1 O4 Pr1 5_545 . 6_545 74.8(3) ?
Ba1 O4 Pr1 5_545 . 8_455 128.9(3) ?
Ba1 O4 Pr1 5_545 . 8_555 115.8(3) ?
Ba1 O4 Li1 5_545 . 2_555 104.6(2) ?
Ba1 O4 Li1 5_545 . 6_445 104.1(2) ?
Ba1 O4 Li1 5_545 . 6_545 74.8(3) ?
Ba1 O4 Li1 5_545 . 8_455 128.9(3) ?
Ba1 O4 Li1 5_545 . 8_555 115.8(3) ?
Ba1 O4 Li2 5_545 . . 48.8(3) ?
Ba1 O4 O1 5_545 . . 40.2(2) ?
Ba1 O4 O1 5_545 . 3_556 154.6(3) ?
Ba1 O4 O2 5_545 . 2_555 105.3(4) ?
Ba1 O4 O2 5_545 . 2_655 74.6(3) ?
Ba1 O4 O2 5_545 . 6_545 76.7(2) ?
Ba1 O4 O2 5_545 . 4_555 118.9(3) ?
Ba1 O4 O2 5_545 . 8_555 107.8(2) ?
Ba1 O4 O3 5_545 . . 163.4(4) ?
Ba1 O4 O3 5_545 . 3_556 79.4(3) ?
Ba1 O4 O3 5_545 . 3_656 44.2(2) ?
Ba1 O4 O4 5_545 . 3_556 135.8(4) ?
Ba1 O4 O4 5_545 . 3_656 98.2(3) ?
Ba1 O4 O5 5_545 . 6_545 42.0(2) ?
Ba1 O4 O5 5_545 . 8_455 157.9(3) ?
Ba1 O4 O5 5_545 . 8_555 124.2(3) ?
Ba1 O4 O6 5_545 . . 56.51(17) ?
Ba1 O4 O7 5_545 . . 82.6(3) ?
Ba1 O4 O7 5_545 . 5_445 84.1(2) ?
Ba1 O4 O7 5_545 . 5_545 63.29(18) ?
Ba1 O4 O7 5_545 . 3_656 100.7(2) ?
Ba1 O4 O7 5_545 . 7_556 132.9(3) ?
Ba1 O4 O8 5_545 . 2_555 72.9(2) ?
Ba1 O4 O8 5_545 . 2_655 38.10(18) ?
Ba1 O4 O8 5_545 . 4_555 137.7(3) ?
Pr1 O4 Pr1 2_555 . 6_445 101.7(2) ?
Pr1 O4 Pr1 2_555 . 6_545 163.6(4) ?
Pr1 O4 Pr1 2_555 . 8_455 52.47(11) ?
Pr1 O4 Pr1 2_555 . 8_555 60.05(19) ?
Pr1 O4 Li1 2_555 . 2_555 0 ?
Pr1 O4 Li1 2_555 . 6_445 101.7(2) ?
Pr1 O4 Li1 2_555 . 6_545 163.6(4) ?
Pr1 O4 Li1 2_555 . 8_455 52.47(11) ?
Pr1 O4 Li1 2_555 . 8_555 60.05(19) ?
Pr1 O4 Li2 2_555 . . 61.8(4) ?
Pr1 O4 O1 2_555 . . 70.7(3) ?
Pr1 O4 O1 2_555 . 3_556 97.0(2) ?
Pr1 O4 O2 2_555 . 2_555 30.9(2) ?
Pr1 O4 O2 2_555 . 2_655 75.7(2) ?
Pr1 O4 O2 2_555 . 6_545 170.6(3) ?
Pr1 O4 O2 2_555 . 4_555 134.2(4) ?
Pr1 O4 O2 2_555 . 8_555 46.59(14) ?
Pr1 O4 O3 2_555 . . 81.8(3) ?
Pr1 O4 O3 2_555 . 3_556 91.1(3) ?
Pr1 O4 O3 2_555 . 3_656 119.3(3) ?
Pr1 O4 O4 2_555 . 3_556 83.4(3) ?
Pr1 O4 O4 2_555 . 3_656 112.1(3) ?
Pr1 O4 O5 2_555 . 6_545 136.7(4) ?
Pr1 O4 O5 2_555 . 8_455 58.38(17) ?
Pr1 O4 O5 2_555 . 8_555 78.1(2) ?
Pr1 O4 O6 2_555 . . 48.14(15) ?
Pr1 O4 O7 2_555 . . 30.5(2) ?
Pr1 O4 O7 2_555 . 5_445 132.9(3) ?
Pr1 O4 O7 2_555 . 5_545 154.4(3) ?
Pr1 O4 O7 2_555 . 3_656 146.4(3) ?
Pr1 O4 O7 2_555 . 7_556 33.11(17) ?
Pr1 O4 O8 2_555 . 2_555 57.53(17) ?
Pr1 O4 O8 2_555 . 2_655 77.0(2) ?
Pr1 O4 O8 2_555 . 4_555 115.4(3) ?
Pr1 O4 Pr1 6_445 . 6_545 94.2(3) ?
Pr1 O4 Pr1 6_445 . 8_455 52.72(12) ?
Pr1 O4 Pr1 6_445 . 8_555 138.9(4) ?
Pr1 O4 Li1 6_445 . 2_555 101.7(2) ?
Pr1 O4 Li1 6_445 . 6_445 0 ?
Pr1 O4 Li1 6_445 . 6_545 94.2(3) ?
Pr1 O4 Li1 6_445 . 8_455 52.72(12) ?
Pr1 O4 Li1 6_445 . 8_555 138.9(4) ?
Pr1 O4 Li2 6_445 . . 90.4(3) ?
Pr1 O4 O1 6_445 . . 90.4(3) ?
Pr1 O4 O1 6_445 . 3_556 57.62(17) ?
Pr1 O4 O2 6_445 . 2_555 71.6(3) ?
Pr1 O4 O2 6_445 . 2_655 176.6(3) ?
Pr1 O4 O2 6_445 . 6_545 69.04(18) ?
Pr1 O4 O2 6_445 . 4_555 56.0(2) ?
Pr1 O4 O2 6_445 . 8_555 139.6(3) ?
Pr1 O4 O3 6_445 . . 89.2(3) ?
Pr1 O4 O3 6_445 . 3_556 30.5(2) ?
Pr1 O4 O3 6_445 . 3_656 131.7(3) ?
Pr1 O4 O4 6_445 . 3_556 32.9(2) ?
Pr1 O4 O4 6_445 . 3_656 132.8(4) ?
Pr1 O4 O5 6_445 . 6_545 71.7(3) ?
Pr1 O4 O5 6_445 . 8_455 69.27(19) ?
Pr1 O4 O5 6_445 . 8_555 130.4(3) ?
Pr1 O4 O6 6_445 . . 113.5(2) ?
Pr1 O4 O7 6_445 . . 128.3(3) ?
Pr1 O4 O7 6_445 . 5_445 33.00(15) ?
Pr1 O4 O7 6_445 . 5_545 103.2(2) ?
Pr1 O4 O7 6_445 . 3_656 93.1(2) ?
Pr1 O4 O7 6_445 . 7_556 104.7(3) ?
Pr1 O4 O8 6_445 . 2_555 64.96(19) ?
Pr1 O4 O8 6_445 . 2_655 135.8(3) ?
Pr1 O4 O8 6_445 . 4_555 81.6(2) ?
Pr1 O4 Pr1 6_545 . 8_455 140.4(4) ?
Pr1 O4 Pr1 6_545 . 8_555 105.0(4) ?
Pr1 O4 Li1 6_545 . 2_555 163.6(4) ?
Pr1 O4 Li1 6_545 . 6_445 94.2(3) ?
Pr1 O4 Li1 6_545 . 6_545 0 ?
Pr1 O4 Li1 6_545 . 8_455 140.4(4) ?
Pr1 O4 Li1 6_545 . 8_555 105.0(4) ?
Pr1 O4 Li2 6_545 . . 122.6(5) ?
Pr1 O4 O1 6_545 . . 113.4(4) ?
Pr1 O4 O1 6_545 . 3_556 88.2(3) ?
Pr1 O4 O2 6_545 . 2_555 165.5(5) ?
Pr1 O4 O2 6_545 . 2_655 88.6(3) ?
Pr1 O4 O2 6_545 . 6_545 25.80(17) ?
Pr1 O4 O2 6_545 . 4_555 53.7(3) ?
Pr1 O4 O2 6_545 . 8_555 117.5(3) ?
Pr1 O4 O3 6_545 . . 94.7(4) ?
Pr1 O4 O3 6_545 . 3_556 104.7(4) ?
Pr1 O4 O3 6_545 . 3_656 49.0(2) ?
Pr1 O4 O4 6_545 . 3_556 108.7(4) ?
Pr1 O4 O4 6_545 . 3_656 52.6(3) ?
Pr1 O4 O5 6_545 . 6_545 52.7(3) ?
Pr1 O4 O5 6_545 . 8_455 125.7(4) ?
Pr1 O4 O5 6_545 . 8_555 88.7(3) ?
Pr1 O4 O6 6_545 . . 127.9(4) ?
Pr1 O4 O7 6_545 . . 135.9(5) ?
Pr1 O4 O7 6_545 . 5_445 63.5(2) ?
Pr1 O4 O7 6_545 . 5_545 13.38(18) ?
Pr1 O4 O7 6_545 . 3_656 26.38(19) ?
Pr1 O4 O7 6_545 . 7_556 138.0(4) ?
Pr1 O4 O8 6_545 . 2_555 135.1(4) ?
Pr1 O4 O8 6_545 . 2_655 94.3(3) ?
Pr1 O4 O8 6_545 . 4_555 62.9(3) ?
Pr1 O4 Pr1 8_455 . 8_555 92.4(3) ?
Pr1 O4 Li1 8_455 . 2_555 52.47(11) ?
Pr1 O4 Li1 8_455 . 6_445 52.72(12) ?
Pr1 O4 Li1 8_455 . 6_545 140.4(4) ?
Pr1 O4 Li1 8_455 . 8_455 0 ?
Pr1 O4 Li1 8_455 . 8_555 92.4(3) ?
Pr1 O4 Li2 8_455 . . 83.2(2) ?
Pr1 O4 O1 8_455 . . 90.5(3) ?
Pr1 O4 O1 8_455 . 3_556 57.04(17) ?
Pr1 O4 O2 8_455 . 2_555 30.1(2) ?
Pr1 O4 O2 8_455 . 2_655 125.6(3) ?
Pr1 O4 O2 8_455 . 6_545 119.4(3) ?
Pr1 O4 O2 8_455 . 4_555 87.2(3) ?
Pr1 O4 O2 8_455 . 8_555 87.7(2) ?
Pr1 O4 O3 8_455 . . 67.2(3) ?
Pr1 O4 O3 8_455 . 3_556 59.3(3) ?
Pr1 O4 O3 8_455 . 3_656 170.1(4) ?
Pr1 O4 O4 8_455 . 3_556 31.7(2) ?
Pr1 O4 O4 8_455 . 3_656 131.7(4) ?
Pr1 O4 O5 8_455 . 6_545 119.8(4) ?
Pr1 O4 O5 8_455 . 8_455 30.41(14) ?
Pr1 O4 O5 8_455 . 8_555 97.5(2) ?
Pr1 O4 O6 8_455 . . 89.0(2) ?
Pr1 O4 O7 8_455 . . 82.8(3) ?
Pr1 O4 O7 8_455 . 5_445 85.7(2) ?
Pr1 O4 O7 8_455 . 5_545 152.9(3) ?
Pr1 O4 O7 8_455 . 3_656 122.7(3) ?
Pr1 O4 O7 8_455 . 7_556 53.65(19) ?
Pr1 O4 O8 8_455 . 2_555 56.11(19) ?
Pr1 O4 O8 8_455 . 2_655 124.2(3) ?
Pr1 O4 O8 8_455 . 4_555 88.4(2) ?
Pr1 O4 Li1 8_555 . 2_555 60.05(19) ?
Pr1 O4 Li1 8_555 . 6_445 138.9(4) ?
Pr1 O4 Li1 8_555 . 6_545 105.0(4) ?
Pr1 O4 Li1 8_555 . 8_455 92.4(3) ?
Pr1 O4 Li1 8_555 . 8_555 0 ?
Pr1 O4 Li2 8_555 . . 108.1(5) ?
Pr1 O4 O1 8_555 . . 113.5(4) ?
Pr1 O4 O1 8_555 . 3_556 86.5(3) ?
Pr1 O4 O2 8_555 . 2_555 88.1(4) ?
Pr1 O4 O2 8_555 . 2_655 41.8(2) ?
Pr1 O4 O2 8_555 . 6_545 128.1(4) ?
Pr1 O4 O2 8_555 . 4_555 108.2(4) ?
Pr1 O4 O2 8_555 . 8_555 15.98(17) ?
Pr1 O4 O3 8_555 . . 53.8(3) ?
Pr1 O4 O3 8_555 . 3_556 149.3(4) ?
Pr1 O4 O3 8_555 . 3_656 86.6(3) ?
Pr1 O4 O4 8_555 . 3_556 105.9(4) ?
Pr1 O4 O4 8_555 . 3_656 52.4(3) ?
Pr1 O4 O5 8_555 . 6_545 147.6(5) ?
Pr1 O4 O5 8_555 . 8_455 70.0(3) ?
Pr1 O4 O5 8_555 . 8_555 20.69(17) ?
Pr1 O4 O6 8_555 . . 82.7(3) ?
Pr1 O4 O7 8_555 . . 52.7(3) ?
Pr1 O4 O7 8_555 . 5_445 154.8(4) ?
Pr1 O4 O7 8_555 . 5_545 103.2(3) ?
Pr1 O4 O7 8_555 . 3_656 89.1(3) ?
Pr1 O4 O7 8_555 . 7_556 39.2(2) ?
Pr1 O4 O8 8_555 . 2_555 116.9(3) ?
Pr1 O4 O8 8_555 . 2_655 79.4(3) ?
Pr1 O4 O8 8_555 . 4_555 75.8(3) ?
Li1 O4 Li1 2_555 . 6_445 101.7(2) ?
Li1 O4 Li1 2_555 . 6_545 163.6(4) ?
Li1 O4 Li1 2_555 . 8_455 52.47(11) ?
Li1 O4 Li1 2_555 . 8_555 60.05(19) ?
Li1 O4 Li2 2_555 . . 61.8(4) ?
Li1 O4 O1 2_555 . . 70.7(3) ?
Li1 O4 O1 2_555 . 3_556 97.0(2) ?
Li1 O4 O2 2_555 . 2_555 30.9(2) ?
Li1 O4 O2 2_555 . 2_655 75.7(2) ?
Li1 O4 O2 2_555 . 6_545 170.6(3) ?
Li1 O4 O2 2_555 . 4_555 134.2(4) ?
Li1 O4 O2 2_555 . 8_555 46.59(14) ?
Li1 O4 O3 2_555 . . 81.8(3) ?
Li1 O4 O3 2_555 . 3_556 91.1(3) ?
Li1 O4 O3 2_555 . 3_656 119.3(3) ?
Li1 O4 O4 2_555 . 3_556 83.4(3) ?
Li1 O4 O4 2_555 . 3_656 112.1(3) ?
Li1 O4 O5 2_555 . 6_545 136.7(4) ?
Li1 O4 O5 2_555 . 8_455 58.38(17) ?
Li1 O4 O5 2_555 . 8_555 78.1(2) ?
Li1 O4 O6 2_555 . . 48.14(15) ?
Li1 O4 O7 2_555 . . 30.5(2) ?
Li1 O4 O7 2_555 . 5_445 132.9(3) ?
Li1 O4 O7 2_555 . 5_545 154.4(3) ?
Li1 O4 O7 2_555 . 3_656 146.4(3) ?
Li1 O4 O7 2_555 . 7_556 33.11(17) ?
Li1 O4 O8 2_555 . 2_555 57.53(17) ?
Li1 O4 O8 2_555 . 2_655 77.0(2) ?
Li1 O4 O8 2_555 . 4_555 115.4(3) ?
Li1 O4 Li1 6_445 . 6_545 94.2(3) ?
Li1 O4 Li1 6_445 . 8_455 52.72(12) ?
Li1 O4 Li1 6_445 . 8_555 138.9(4) ?
Li1 O4 Li2 6_445 . . 90.4(3) ?
Li1 O4 O1 6_445 . . 90.4(3) ?
Li1 O4 O1 6_445 . 3_556 57.62(17) ?
Li1 O4 O2 6_445 . 2_555 71.6(3) ?
Li1 O4 O2 6_445 . 2_655 176.6(3) ?
Li1 O4 O2 6_445 . 6_545 69.04(18) ?
Li1 O4 O2 6_445 . 4_555 56.0(2) ?
Li1 O4 O2 6_445 . 8_555 139.6(3) ?
Li1 O4 O3 6_445 . . 89.2(3) ?
Li1 O4 O3 6_445 . 3_556 30.5(2) ?
Li1 O4 O3 6_445 . 3_656 131.7(3) ?
Li1 O4 O4 6_445 . 3_556 32.9(2) ?
Li1 O4 O4 6_445 . 3_656 132.8(4) ?
Li1 O4 O5 6_445 . 6_545 71.7(3) ?
Li1 O4 O5 6_445 . 8_455 69.27(19) ?
Li1 O4 O5 6_445 . 8_555 130.4(3) ?
Li1 O4 O6 6_445 . . 113.5(2) ?
Li1 O4 O7 6_445 . . 128.3(3) ?
Li1 O4 O7 6_445 . 5_445 33.00(15) ?
Li1 O4 O7 6_445 . 5_545 103.2(2) ?
Li1 O4 O7 6_445 . 3_656 93.1(2) ?
Li1 O4 O7 6_445 . 7_556 104.7(3) ?
Li1 O4 O8 6_445 . 2_555 64.96(19) ?
Li1 O4 O8 6_445 . 2_655 135.8(3) ?
Li1 O4 O8 6_445 . 4_555 81.6(2) ?
Li1 O4 Li1 6_545 . 8_455 140.4(4) ?
Li1 O4 Li1 6_545 . 8_555 105.0(4) ?
Li1 O4 Li2 6_545 . . 122.6(5) ?
Li1 O4 O1 6_545 . . 113.4(4) ?
Li1 O4 O1 6_545 . 3_556 88.2(3) ?
Li1 O4 O2 6_545 . 2_555 165.5(5) ?
Li1 O4 O2 6_545 . 2_655 88.6(3) ?
Li1 O4 O2 6_545 . 6_545 25.80(17) ?
Li1 O4 O2 6_545 . 4_555 53.7(3) ?
Li1 O4 O2 6_545 . 8_555 117.5(3) ?
Li1 O4 O3 6_545 . . 94.7(4) ?
Li1 O4 O3 6_545 . 3_556 104.7(4) ?
Li1 O4 O3 6_545 . 3_656 49.0(2) ?
Li1 O4 O4 6_545 . 3_556 108.7(4) ?
Li1 O4 O4 6_545 . 3_656 52.6(3) ?
Li1 O4 O5 6_545 . 6_545 52.7(3) ?
Li1 O4 O5 6_545 . 8_455 125.7(4) ?
Li1 O4 O5 6_545 . 8_555 88.7(3) ?
Li1 O4 O6 6_545 . . 127.9(4) ?
Li1 O4 O7 6_545 . . 135.9(5) ?
Li1 O4 O7 6_545 . 5_445 63.5(2) ?
Li1 O4 O7 6_545 . 5_545 13.38(18) ?
Li1 O4 O7 6_545 . 3_656 26.38(19) ?
Li1 O4 O7 6_545 . 7_556 138.0(4) ?
Li1 O4 O8 6_545 . 2_555 135.1(4) ?
Li1 O4 O8 6_545 . 2_655 94.3(3) ?
Li1 O4 O8 6_545 . 4_555 62.9(3) ?
Li1 O4 Li1 8_455 . 8_555 92.4(3) ?
Li1 O4 Li2 8_455 . . 83.2(2) ?
Li1 O4 O1 8_455 . . 90.5(3) ?
Li1 O4 O1 8_455 . 3_556 57.04(17) ?
Li1 O4 O2 8_455 . 2_555 30.1(2) ?
Li1 O4 O2 8_455 . 2_655 125.6(3) ?
Li1 O4 O2 8_455 . 6_545 119.4(3) ?
Li1 O4 O2 8_455 . 4_555 87.2(3) ?
Li1 O4 O2 8_455 . 8_555 87.7(2) ?
Li1 O4 O3 8_455 . . 67.2(3) ?
Li1 O4 O3 8_455 . 3_556 59.3(3) ?
Li1 O4 O3 8_455 . 3_656 170.1(4) ?
Li1 O4 O4 8_455 . 3_556 31.7(2) ?
Li1 O4 O4 8_455 . 3_656 131.7(4) ?
Li1 O4 O5 8_455 . 6_545 119.8(4) ?
Li1 O4 O5 8_455 . 8_455 30.41(14) ?
Li1 O4 O5 8_455 . 8_555 97.5(2) ?
Li1 O4 O6 8_455 . . 89.0(2) ?
Li1 O4 O7 8_455 . . 82.8(3) ?
Li1 O4 O7 8_455 . 5_445 85.7(2) ?
Li1 O4 O7 8_455 . 5_545 152.9(3) ?
Li1 O4 O7 8_455 . 3_656 122.7(3) ?
Li1 O4 O7 8_455 . 7_556 53.65(19) ?
Li1 O4 O8 8_455 . 2_555 56.11(19) ?
Li1 O4 O8 8_455 . 2_655 124.2(3) ?
Li1 O4 O8 8_455 . 4_555 88.4(2) ?
Li1 O4 Li2 8_555 . . 108.1(5) ?
Li1 O4 O1 8_555 . . 113.5(4) ?
Li1 O4 O1 8_555 . 3_556 86.5(3) ?
Li1 O4 O2 8_555 . 2_555 88.1(4) ?
Li1 O4 O2 8_555 . 2_655 41.8(2) ?
Li1 O4 O2 8_555 . 6_545 128.1(4) ?
Li1 O4 O2 8_555 . 4_555 108.2(4) ?
Li1 O4 O2 8_555 . 8_555 15.98(17) ?
Li1 O4 O3 8_555 . . 53.8(3) ?
Li1 O4 O3 8_555 . 3_556 149.3(4) ?
Li1 O4 O3 8_555 . 3_656 86.6(3) ?
Li1 O4 O4 8_555 . 3_556 105.9(4) ?
Li1 O4 O4 8_555 . 3_656 52.4(3) ?
Li1 O4 O5 8_555 . 6_545 147.6(5) ?
Li1 O4 O5 8_555 . 8_455 70.0(3) ?
Li1 O4 O5 8_555 . 8_555 20.69(17) ?
Li1 O4 O6 8_555 . . 82.7(3) ?
Li1 O4 O7 8_555 . . 52.7(3) ?
Li1 O4 O7 8_555 . 5_445 154.8(4) ?
Li1 O4 O7 8_555 . 5_545 103.2(3) ?
Li1 O4 O7 8_555 . 3_656 89.1(3) ?
Li1 O4 O7 8_555 . 7_556 39.2(2) ?
Li1 O4 O8 8_555 . 2_555 116.9(3) ?
Li1 O4 O8 8_555 . 2_655 79.4(3) ?
Li1 O4 O8 8_555 . 4_555 75.8(3) ?
Li2 O4 O1 . . . 9.2(4) ?
Li2 O4 O1 . . 3_556 138.5(3) ?
Li2 O4 O2 . . 2_555 56.6(4) ?
Li2 O4 O2 . . 2_655 86.4(3) ?
Li2 O4 O2 . . 6_545 115.0(5) ?
Li2 O4 O2 . . 4_555 142.7(5) ?
Li2 O4 O2 . . 8_555 92.4(4) ?
Li2 O4 O3 . . . 142.6(5) ?
Li2 O4 O3 . . 3_556 60.4(4) ?
Li2 O4 O3 . . 3_656 87.8(3) ?
Li2 O4 O4 . . 3_556 105.5(3) ?
Li2 O4 O4 . . 3_656 134.2(4) ?
Li2 O4 O5 . . 6_545 75.3(5) ?
Li2 O4 O5 . . 8_455 109.3(3) ?
Li2 O4 O5 . . 8_555 128.5(4) ?
Li2 O4 O6 . . . 25.9(4) ?
Li2 O4 O7 . . . 55.6(5) ?
Li2 O4 O7 . . 5_445 96.6(4) ?
Li2 O4 O7 . . 5_545 111.9(4) ?
Li2 O4 O7 . . 3_656 148.9(4) ?
Li2 O4 O7 . . 7_556 94.9(5) ?
Li2 O4 O8 . . 2_555 29.67(15) ?
Li2 O4 O8 . . 2_655 49.4(2) ?
Li2 O4 O8 . . 4_555 170.8(3) ?
O1 O4 O1 . . 3_556 143.4(4) ?
O1 O4 O2 . . 2_555 65.1(4) ?
O1 O4 O2 . . 2_655 86.6(4) ?
O1 O4 O2 . . 6_545 106.6(4) ?
O1 O4 O2 . . 4_555 138.3(5) ?
O1 O4 O2 . . 8_555 98.3(3) ?
O1 O4 O3 . . . 151.8(5) ?
O1 O4 O3 . . 3_556 59.9(3) ?
O1 O4 O3 . . 3_656 81.0(4) ?
O1 O4 O4 . . 3_556 109.8(4) ?
O1 O4 O4 . . 3_656 130.9(5) ?
O1 O4 O5 . . 6_545 66.6(4) ?
O1 O4 O5 . . 8_455 117.8(4) ?
O1 O4 O5 . . 8_555 133.2(4) ?
O1 O4 O6 . . . 30.9(2) ?
O1 O4 O7 . . . 61.9(3) ?
O1 O4 O7 . . 5_445 91.7(3) ?
O1 O4 O7 . . 5_545 103.0(4) ?
O1 O4 O7 . . 3_656 139.8(4) ?
O1 O4 O7 . . 7_556 103.7(4) ?
O1 O4 O8 . . 2_555 35.1(3) ?
O1 O4 O8 . . 2_655 46.9(3) ?
O1 O4 O8 . . 4_555 170.7(4) ?
O1 O4 O2 3_556 . 2_555 86.4(3) ?
O1 O4 O2 3_556 . 2_655 124.6(3) ?
O1 O4 O2 3_556 . 6_545 79.9(2) ?
O1 O4 O2 3_556 . 4_555 37.5(3) ?
O1 O4 O2 3_556 . 8_555 96.7(3) ?
O1 O4 O3 3_556 . . 32.8(3) ?
O1 O4 O3 3_556 . 3_556 87.0(3) ?
O1 O4 O3 3_556 . 3_656 132.6(4) ?
O1 O4 O4 3_556 . 3_556 33.6(3) ?
O1 O4 O4 3_556 . 3_656 85.7(3) ?
O1 O4 O5 3_556 . 6_545 112.7(3) ?
O1 O4 O5 3_556 . 8_455 38.62(18) ?
O1 O4 O5 3_556 . 8_555 73.0(2) ?
O1 O4 O6 3_556 . . 143.9(3) ?
O1 O4 O7 3_556 . . 122.2(4) ?
O1 O4 O7 3_556 . 5_445 71.3(2) ?
O1 O4 O7 3_556 . 5_545 101.4(2) ?
O1 O4 O7 3_556 . 3_656 66.0(2) ?
O1 O4 O7 3_556 . 7_556 72.0(3) ?
O1 O4 O8 3_556 . 2_555 109.0(3) ?
O1 O4 O8 3_556 . 2_655 165.8(3) ?
O1 O4 O8 3_556 . 4_555 32.35(18) ?
O2 O4 O2 2_555 . 2_655 105.6(4) ?
O2 O4 O2 2_555 . 6_545 139.7(4) ?
O2 O4 O2 2_555 . 4_555 116.8(5) ?
O2 O4 O2 2_555 . 8_555 76.6(3) ?
O2 O4 O3 2_555 . . 88.1(4) ?
O2 O4 O3 2_555 . 3_556 61.5(3) ?
O2 O4 O3 2_555 . 3_656 140.1(5) ?
O2 O4 O4 2_555 . 3_556 60.8(3) ?
O2 O4 O4 2_555 . 3_656 140.1(5) ?
O2 O4 O5 2_555 . 6_545 117.7(5) ?
O2 O4 O5 2_555 . 8_455 52.7(3) ?
O2 O4 O5 2_555 . 8_555 102.6(4) ?
O2 O4 O6 2_555 . . 58.9(3) ?
O2 O4 O7 2_555 . . 57.5(3) ?
O2 O4 O7 2_555 . 5_445 102.0(4) ?
O2 O4 O7 2_555 . 5_545 166.5(4) ?
O2 O4 O7 2_555 . 3_656 152.4(4) ?
O2 O4 O7 2_555 . 7_556 52.0(3) ?
O2 O4 O8 2_555 . 2_555 36.3(3) ?
O2 O4 O8 2_555 . 2_655 94.2(4) ?
O2 O4 O8 2_555 . 4_555 116.0(4) ?
O2 O4 O2 2_655 . 6_545 113.5(3) ?
O2 O4 O2 2_655 . 4_555 127.4(4) ?
O2 O4 O2 2_655 . 8_555 39.5(2) ?
O2 O4 O3 2_655 . . 92.6(4) ?
O2 O4 O3 2_655 . 3_556 146.5(4) ?
O2 O4 O3 2_655 . 3_656 49.4(3) ?
O2 O4 O4 2_655 . 3_556 147.4(4) ?
O2 O4 O4 2_655 . 3_656 50.6(3) ?
O2 O4 O5 2_655 . 6_545 108.5(4) ?
O2 O4 O5 2_655 . 8_455 110.7(3) ?
O2 O4 O5 2_655 . 8_555 51.6(2) ?
O2 O4 O6 2_655 . . 63.1(2) ?
O2 O4 O7 2_655 . . 48.6(3) ?
O2 O4 O7 2_655 . 5_445 148.7(3) ?
O2 O4 O7 2_655 . 5_545 79.2(3) ?
O2 O4 O7 2_655 . 3_656 90.3(3) ?
O2 O4 O7 2_655 . 7_556 74.4(3) ?
O2 O4 O8 2_655 . 2_555 111.6(3) ?
O2 O4 O8 2_655 . 2_655 41.7(3) ?
O2 O4 O8 2_655 . 4_555 101.6(3) ?
O2 O4 O2 6_545 . 4_555 42.5(3) ?
O2 O4 O2 6_545 . 8_555 142.3(3) ?
O2 O4 O3 6_545 . . 99.6(3) ?
O2 O4 O3 6_545 . 3_556 79.9(3) ?
O2 O4 O3 6_545 . 3_656 68.3(3) ?
O2 O4 O4 6_545 . 3_556 89.3(3) ?
O2 O4 O4 6_545 . 3_656 76.7(3) ?
O2 O4 O5 6_545 . 6_545 40.0(3) ?
O2 O4 O5 6_545 . 8_455 117.7(3) ?
O2 O4 O5 6_545 . 8_555 109.1(3) ?
O2 O4 O6 6_545 . . 132.8(3) ?
O2 O4 O7 6_545 . . 156.2(4) ?
O2 O4 O7 6_545 . 5_445 37.73(19) ?
O2 O4 O7 6_545 . 5_545 34.36(18) ?
O2 O4 O7 6_545 . 3_656 39.8(2) ?
O2 O4 O7 6_545 . 7_556 149.0(4) ?
O2 O4 O8 6_545 . 2_555 114.9(3) ?
O2 O4 O8 6_545 . 2_655 108.0(3) ?
O2 O4 O8 6_545 . 4_555 66.2(2) ?
O2 O4 O2 4_555 . 8_555 123.2(4) ?
O2 O4 O3 4_555 . . 60.8(3) ?
O2 O4 O3 4_555 . 3_556 83.8(4) ?
O2 O4 O3 4_555 . 3_656 102.5(4) ?
O2 O4 O4 4_555 . 3_556 56.0(3) ?
O2 O4 O4 4_555 . 3_656 76.8(4) ?
O2 O4 O5 4_555 . 6_545 78.7(4) ?
O2 O4 O5 4_555 . 8_455 75.9(3) ?
O2 O4 O5 4_555 . 8_555 88.4(3) ?
O2 O4 O6 4_555 . . 168.6(4) ?
O2 O4 O7 4_555 . . 157.7(5) ?
O2 O4 O7 4_555 . 5_445 46.6(3) ?
O2 O4 O7 4_555 . 5_545 67.0(3) ?
O2 O4 O7 4_555 . 3_656 39.3(3) ?
O2 O4 O7 4_555 . 7_556 108.1(4) ?
O2 O4 O8 4_555 . 2_555 121.0(4) ?
O2 O4 O8 4_555 . 2_655 148.0(4) ?
O2 O4 O8 4_555 . 4_555 32.4(3) ?
O2 O4 O3 8_555 . . 65.2(3) ?
O2 O4 O3 8_555 . 3_556 137.7(3) ?
O2 O4 O3 8_555 . 3_656 88.7(3) ?
O2 O4 O4 8_555 . 3_556 108.6(4) ?
O2 O4 O4 8_555 . 3_656 65.6(3) ?
O2 O4 O5 8_555 . 6_545 147.3(4) ?
O2 O4 O5 8_555 . 8_455 71.8(2) ?
O2 O4 O5 8_555 . 8_555 36.67(18) ?
O2 O4 O6 8_555 . . 67.4(2) ?
O2 O4 O7 8_555 . . 36.9(3) ?
O2 O4 O7 8_555 . 5_445 168.0(3) ?
O2 O4 O7 8_555 . 5_545 112.9(3) ?
O2 O4 O7 8_555 . 3_656 104.5(3) ?
O2 O4 O7 8_555 . 7_556 34.9(2) ?
O2 O4 O8 8_555 . 2_555 101.8(2) ?
O2 O4 O8 8_555 . 2_655 69.8(2) ?
O2 O4 O8 8_555 . 4_555 90.9(3) ?
O3 O4 O3 . . 3_556 116.2(5) ?
O3 O4 O3 . . 3_656 119.3(4) ?
O3 O4 O4 . . 3_556 59.5(4) ?
O3 O4 O4 . . 3_656 65.2(4) ?
O3 O4 O5 . . 6_545 139.0(5) ?
O3 O4 O5 . . 8_455 37.1(3) ?
O3 O4 O5 . . 8_555 41.3(3) ?
O3 O4 O6 . . . 127.1(3) ?
O3 O4 O7 . . . 97.0(4) ?
O3 O4 O7 . . 5_445 103.0(4) ?
O3 O4 O7 . . 5_545 104.5(3) ?
O3 O4 O7 . . 3_656 68.3(3) ?
O3 O4 O7 . . 7_556 49.5(3) ?
O3 O4 O8 . . 2_555 122.5(4) ?
O3 O4 O8 . . 2_655 133.0(4) ?
O3 O4 O8 . . 4_555 33.6(2) ?
O3 O4 O3 3_556 . 3_656 119.1(4) ?
O3 O4 O4 3_556 . 3_556 56.7(3) ?
O3 O4 O4 3_556 . 3_656 156.4(4) ?
O3 O4 O5 3_556 . 6_545 61.2(3) ?
O3 O4 O5 3_556 . 8_455 86.6(3) ?
O3 O4 O5 3_556 . 8_555 155.7(4) ?
O3 O4 O6 3_556 . . 85.0(3) ?
O3 O4 O7 3_556 . . 107.7(4) ?
O3 O4 O7 3_556 . 5_445 44.2(2) ?
O3 O4 O7 3_556 . 5_545 107.5(3) ?
O3 O4 O7 3_556 . 3_656 115.3(3) ?
O3 O4 O7 3_556 . 7_556 110.5(4) ?
O3 O4 O8 3_556 . 2_555 39.0(2) ?
O3 O4 O8 3_556 . 2_655 105.7(4) ?
O3 O4 O8 3_556 . 4_555 111.9(4) ?
O3 O4 O4 3_656 . 3_556 157.3(4) ?
O3 O4 O4 3_656 . 3_656 54.0(3) ?
O3 O4 O5 3_656 . 6_545 61.2(3) ?
O3 O4 O5 3_656 . 8_455 154.1(4) ?
O3 O4 O5 3_656 . 8_555 85.0(3) ?
O3 O4 O6 3_656 . . 81.1(3) ?
O3 O4 O7 3_656 . . 88.7(4) ?
O3 O4 O7 3_656 . 5_445 99.4(3) ?
O3 O4 O7 3_656 . 5_545 36.0(2) ?
O3 O4 O7 3_656 . 3_656 67.1(3) ?
O3 O4 O7 3_656 . 7_556 123.5(4) ?
O3 O4 O8 3_656 . 2_555 115.8(4) ?
O3 O4 O8 3_656 . 2_655 46.0(3) ?
O3 O4 O8 3_656 . 4_555 100.9(3) ?
O4 O4 O4 3_556 . 3_656 119.3(5) ?
O4 O4 O5 3_556 . 6_545 103.9(4) ?
O4 O4 O5 3_556 . 8_455 36.8(3) ?
O4 O4 O5 3_556 . 8_555 100.1(4) ?
O4 O4 O6 3_556 . . 118.6(3) ?
O4 O4 O7 3_556 . . 113.9(4) ?
O4 O4 O7 3_556 . 5_445 61.4(3) ?
O4 O4 O7 3_556 . 5_545 121.4(3) ?
O4 O4 O7 3_556 . 3_656 93.8(3) ?
O4 O4 O7 3_556 . 7_556 74.4(3) ?
O4 O4 O8 3_556 . 2_555 75.8(3) ?
O4 O4 O8 3_556 . 2_655 153.6(4) ?
O4 O4 O8 3_556 . 4_555 65.3(3) ?
O4 O4 O5 3_656 . 6_545 101.4(4) ?
O4 O4 O5 3_656 . 8_455 101.3(4) ?
O4 O4 O5 3_656 . 8_555 37.9(3) ?
O4 O4 O6 3_656 . . 113.5(3) ?
O4 O4 O7 3_656 . . 95.2(4) ?
O4 O4 O7 3_656 . 5_445 112.3(3) ?
O4 O4 O7 3_656 . 5_545 52.4(3) ?
O4 O4 O7 3_656 . 3_656 41.6(3) ?
O4 O4 O7 3_656 . 7_556 88.4(3) ?
O4 O4 O8 3_656 . 2_555 162.2(4) ?
O4 O4 O8 3_656 . 2_655 84.8(3) ?
O4 O4 O8 3_656 . 4_555 54.8(3) ?
O5 O4 O5 6_545 . 8_455 140.7(4) ?
O5 O4 O5 6_545 . 8_555 139.3(4) ?
O5 O4 O6 6_545 . . 94.0(4) ?
O5 O4 O7 6_545 . . 123.5(5) ?
O5 O4 O7 6_545 . 5_445 43.8(3) ?
O5 O4 O7 6_545 . 5_545 49.1(3) ?
O5 O4 O7 6_545 . 3_656 76.6(3) ?
O5 O4 O7 6_545 . 7_556 169.3(4) ?
O5 O4 O8 6_545 . 2_555 82.5(3) ?
O5 O4 O8 6_545 . 2_655 79.6(4) ?
O5 O4 O8 6_545 . 4_555 106.1(3) ?
O5 O4 O5 8_455 . 8_555 69.2(2) ?
O5 O4 O6 8_455 . . 105.6(2) ?
O5 O4 O7 8_455 . . 85.6(3) ?
O5 O4 O7 8_455 . 5_445 97.7(3) ?
O5 O4 O7 8_455 . 5_545 138.1(3) ?
O5 O4 O7 8_455 . 3_656 100.7(3) ?
O5 O4 O7 8_455 . 7_556 38.6(2) ?
O5 O4 O8 8_455 . 2_555 85.4(3) ?
O5 O4 O8 8_455 . 2_655 134.1(3) ?
O5 O4 O8 8_455 . 4_555 63.7(2) ?
O5 O4 O6 8_555 . . 102.8(2) ?
O5 O4 O7 8_555 . . 73.4(3) ?
O5 O4 O7 8_555 . 5_445 134.8(3) ?
O5 O4 O7 8_555 . 5_545 90.3(2) ?
O5 O4 O7 8_555 . 3_656 69.4(2) ?
O5 O4 O7 8_555 . 7_556 50.6(2) ?
O5 O4 O8 8_555 . 2_555 135.6(3) ?
O5 O4 O8 8_555 . 2_655 93.1(3) ?
O5 O4 O8 8_555 . 4_555 56.2(2) ?
O6 O4 O7 . . . 31.2(3) ?
O6 O4 O7 . . 5_445 122.3(3) ?
O6 O4 O7 . . 5_545 114.6(3) ?
O6 O4 O7 . . 3_656 147.6(3) ?
O6 O4 O7 . . 7_556 78.0(2) ?
O6 O4 O8 . . 2_555 48.7(2) ?
O6 O4 O8 . . 2_655 35.4(2) ?
O6 O4 O8 . . 4_555 158.2(3) ?
O7 O4 O7 . . 5_445 151.0(4) ?
O7 O4 O7 . . 5_545 124.2(4) ?
O7 O4 O7 . . 3_656 136.8(4) ?
O7 O4 O7 . . 7_556 50.4(3) ?
O7 O4 O8 . . 2_555 68.7(3) ?
O7 O4 O8 . . 2_655 48.5(3) ?
O7 O4 O8 . . 4_555 127.0(4) ?
O7 O4 O7 5_445 . 5_545 70.8(2) ?
O7 O4 O7 5_445 . 3_656 71.2(2) ?
O7 O4 O7 5_445 . 7_556 135.8(3) ?
O7 O4 O8 5_445 . 2_555 82.7(3) ?
O7 O4 O8 5_445 . 2_655 122.2(3) ?
O7 O4 O8 5_445 . 4_555 79.0(2) ?
O7 O4 O7 5_545 . 3_656 37.41(19) ?
O7 O4 O7 5_545 . 7_556 140.8(3) ?
O7 O4 O8 5_545 . 2_555 130.2(3) ?
O7 O4 O8 5_545 . 2_655 80.9(3) ?
O7 O4 O8 5_545 . 4_555 74.5(2) ?
O7 O4 O7 3_656 . 7_556 114.0(3) ?
O7 O4 O8 3_656 . 2_555 153.7(3) ?
O7 O4 O8 3_656 . 2_655 112.3(3) ?
O7 O4 O8 3_656 . 4_555 37.10(19) ?
O7 O4 O8 7_556 . 2_555 86.8(3) ?
O7 O4 O8 7_556 . 2_655 97.3(3) ?
O7 O4 O8 7_556 . 4_555 83.0(3) ?
O8 O4 O8 2_555 . 2_655 78.8(3) ?
O8 O4 O8 2_555 . 4_555 141.1(3) ?
O8 O4 O8 2_655 . 4_555 139.7(3) ?
W1 O5 W1 . . 5_455 103.4(2) ?
W1 O5 W1 . . 5_555 151.0(3) ?
W1 O5 W1 . . 7_555 96.2(2) ?
W1 O5 W2 . . 1_455 56.59(12) ?
W1 O5 W2 . . . 67.7(3) ?
W1 O5 W2 . . 2_655 91.12(18) ?
W1 O5 Ba1 . . . 118.5(3) ?
W1 O5 Ba1 . . 1_655 130.4(2) ?
W1 O5 Pr1 . . . 70.4(2) ?
W1 O5 Pr1 . . 1_655 100.5(2) ?
W1 O5 Pr1 . . 7_555 52.68(12) ?
W1 O5 Li1 . . . 70.4(2) ?
W1 O5 Li1 . . 1_655 100.5(2) ?
W1 O5 Li1 . . 7_555 52.68(12) ?
W1 O5 Li2 . . . 52.5(4) ?
W1 O5 Li2 . . 1_655 85.0(4) ?
W1 O5 Li2 . . 5_555 166.0(3) ?
W1 O5 O1 . . 2_555 24.97(16) ?
W1 O5 O1 . . 2_655 64.47(17) ?
W1 O5 O1 . . 6_555 172.8(4) ?
W1 O5 O2 . . . 23.9(2) ?
W1 O5 O2 . . 5_555 146.1(3) ?
W1 O5 O2 . . 7_555 77.6(2) ?
W1 O5 O3 . . 8_454 95.5(3) ?
W1 O5 O3 . . 8_554 130.6(3) ?
W1 O5 O4 . . 6_555 123.4(4) ?
W1 O5 O4 . . 8_454 90.6(2) ?
W1 O5 O4 . . 8_554 111.0(3) ?
W1 O5 O5 . . 2_655 109.6(2) ?
W1 O5 O6 . . . 88.4(3) ?
W1 O5 O6 . . 2_555 67.4(2) ?
W1 O5 O6 . . 2_655 97.5(3) ?
W1 O5 O7 . . 2_555 45.06(18) ?
W1 O5 O7 . . 2_655 70.6(3) ?
W1 O5 O7 . . 8_454 57.07(17) ?
W1 O5 O8 . . . 39.9(2) ?
W1 O5 O8 . . 5_455 132.9(3) ?
W1 O5 O8 . . 5_555 158.7(3) ?
W1 O5 O8 . . 2_655 76.21(18) ?
W1 O5 W1 5_455 . 5_555 80.37(18) ?
W1 O5 W1 5_455 . 7_555 86.41(16) ?
W1 O5 W2 5_455 . 1_455 53.08(11) ?
W1 O5 W2 5_455 . . 171.0(4) ?
W1 O5 W2 5_455 . 2_655 123.1(2) ?
W1 O5 Ba1 5_455 . . 57.56(16) ?
W1 O5 Ba1 5_455 . 1_655 125.07(19) ?
W1 O5 Pr1 5_455 . . 54.44(18) ?
W1 O5 Pr1 5_455 . 1_655 129.7(2) ?
W1 O5 Pr1 5_455 . 7_555 117.1(2) ?
W1 O5 Li1 5_455 . . 54.44(18) ?
W1 O5 Li1 5_455 . 1_655 129.7(2) ?
W1 O5 Li1 5_455 . 7_555 117.1(2) ?
W1 O5 Li2 5_455 . . 98.6(4) ?
W1 O5 Li2 5_455 . 1_655 164.1(3) ?
W1 O5 Li2 5_455 . 5_555 78.7(2) ?
W1 O5 O1 5_455 . 2_555 95.4(2) ?
W1 O5 O1 5_455 . 2_655 167.7(2) ?
W1 O5 O1 5_455 . 6_555 69.9(2) ?
W1 O5 O2 5_455 . . 102.0(3) ?
W1 O5 O2 5_455 . 5_555 80.09(18) ?
W1 O5 O2 5_455 . 7_555 90.2(2) ?
W1 O5 O3 5_455 . 8_454 7.93(17) ?
W1 O5 O3 5_455 . 8_554 114.0(3) ?
W1 O5 O4 5_455 . 6_555 59.3(3) ?
W1 O5 O4 5_455 . 8_454 38.03(16) ?
W1 O5 O4 5_455 . 8_554 98.0(2) ?
W1 O5 O5 5_455 . 2_655 124.2(2) ?
W1 O5 O6 5_455 . . 108.6(3) ?
W1 O5 O6 5_455 . 2_555 60.3(2) ?
W1 O5 O6 5_455 . 2_655 154.5(3) ?
W1 O5 O7 5_455 . 2_555 58.4(2) ?
W1 O5 O7 5_455 . 2_655 143.5(4) ?
W1 O5 O7 5_455 . 8_454 68.65(18) ?
W1 O5 O8 5_455 . . 135.9(3) ?
W1 O5 O8 5_455 . 5_455 32.71(14) ?
W1 O5 O8 5_455 . 5_555 96.77(19) ?
W1 O5 O8 5_455 . 2_655 140.7(3) ?
W1 O5 W1 5_555 . 7_555 55.01(16) ?
W1 O5 W2 5_555 . 1_455 133.4(3) ?
W1 O5 W2 5_555 . . 107.9(4) ?
W1 O5 W2 5_555 . 2_655 111.1(3) ?
W1 O5 Ba1 5_555 . . 88.1(2) ?
W1 O5 Ba1 5_555 . 1_655 58.77(15) ?
W1 O5 Pr1 5_555 . . 90.1(3) ?
W1 O5 Pr1 5_555 . 1_655 58.77(16) ?
W1 O5 Pr1 5_555 . 7_555 99.6(3) ?
W1 O5 Li1 5_555 . . 90.1(3) ?
W1 O5 Li1 5_555 . 1_655 58.77(16) ?
W1 O5 Li1 5_555 . 7_555 99.6(3) ?
W1 O5 Li2 5_555 . . 156.3(5) ?
W1 O5 Li2 5_555 . 1_655 99.0(4) ?
W1 O5 Li2 5_555 . 5_555 42.84(19) ?
W1 O5 O1 5_555 . 2_555 173.2(4) ?
W1 O5 O1 5_555 . 2_655 110.9(3) ?
W1 O5 O1 5_555 . 6_555 32.5(2) ?
W1 O5 O2 5_555 . . 127.1(4) ?
W1 O5 O2 5_555 . 5_555 5.02(14) ?
W1 O5 O2 5_555 . 7_555 73.6(2) ?
W1 O5 O3 5_555 . 8_454 87.6(3) ?
W1 O5 O3 5_555 . 8_554 33.8(2) ?
W1 O5 O4 5_555 . 6_555 34.6(2) ?
W1 O5 O4 5_555 . 8_454 74.6(2) ?
W1 O5 O4 5_555 . 8_554 40.56(18) ?
W1 O5 O5 5_555 . 2_655 90.5(2) ?
W1 O5 O6 5_555 . . 118.1(4) ?
W1 O5 O6 5_555 . 2_555 134.2(3) ?
W1 O5 O6 5_555 . 2_655 88.4(3) ?
W1 O5 O7 5_555 . 2_555 128.4(3) ?
W1 O5 O7 5_555 . 2_655 89.1(3) ?
W1 O5 O7 5_555 . 8_454 99.7(3) ?
W1 O5 O8 5_555 . . 143.7(4) ?
W1 O5 O8 5_555 . 5_455 62.0(2) ?
W1 O5 O8 5_555 . 5_555 27.62(16) ?
W1 O5 O8 5_555 . 2_655 119.1(3) ?
W1 O5 W2 7_555 . 1_455 113.4(2) ?
W1 O5 W2 7_555 . . 95.5(4) ?
W1 O5 W2 7_555 . 2_655 146.9(2) ?
W1 O5 Ba1 7_555 . . 133.5(3) ?
W1 O5 Ba1 7_555 . 1_655 96.56(18) ?
W1 O5 Pr1 7_555 . . 50.18(19) ?
W1 O5 Pr1 7_555 . 1_655 47.29(10) ?
W1 O5 Pr1 7_555 . 7_555 49.93(11) ?
W1 O5 Li1 7_555 . . 50.18(19) ?
W1 O5 Li1 7_555 . 1_655 47.29(10) ?
W1 O5 Li1 7_555 . 7_555 49.93(11) ?
W1 O5 Li2 7_555 . . 148.6(5) ?
W1 O5 Li2 7_555 . 1_655 106.34(19) ?
W1 O5 Li2 7_555 . 5_555 97.8(2) ?
W1 O5 O1 7_555 . 2_555 119.7(3) ?
W1 O5 O1 7_555 . 2_655 96.2(2) ?
W1 O5 O1 7_555 . 6_555 86.0(3) ?
W1 O5 O2 7_555 . . 72.3(3) ?
W1 O5 O2 7_555 . 5_555 50.01(16) ?
W1 O5 O2 7_555 . 7_555 18.57(14) ?
W1 O5 O3 7_555 . 8_454 87.9(3) ?
W1 O5 O3 7_555 . 8_554 57.1(3) ?
W1 O5 O4 7_555 . 6_555 36.3(3) ?
W1 O5 O4 7_555 . 8_454 51.78(18) ?
W1 O5 O4 7_555 . 8_554 21.67(14) ?
W1 O5 O5 7_555 . 2_655 131.2(2) ?
W1 O5 O6 7_555 . . 162.9(4) ?
W1 O5 O6 7_555 . 2_555 135.6(3) ?
W1 O5 O6 7_555 . 2_655 105.9(3) ?
W1 O5 O7 7_555 . 2_555 90.2(3) ?
W1 O5 O7 7_555 . 2_655 59.6(3) ?
W1 O5 O7 7_555 . 8_454 51.12(16) ?
W1 O5 O8 7_555 . . 115.0(4) ?
W1 O5 O8 7_555 . 5_455 96.1(2) ?
W1 O5 O8 7_555 . 5_555 77.96(19) ?
W1 O5 O8 7_555 . 2_655 132.9(2) ?
W2 O5 W2 1_455 . . 118.5(4) ?
W2 O5 W2 1_455 . 2_655 97.5(2) ?
W2 O5 Ba1 1_455 . . 69.75(19) ?
W2 O5 Ba1 1_455 . 1_655 149.0(3) ?
W2 O5 Pr1 1_455 . . 63.3(2) ?
W2 O5 Pr1 1_455 . 1_655 151.6(3) ?
W2 O5 Pr1 1_455 . 7_555 100.18(19) ?
W2 O5 Li1 1_455 . . 63.3(2) ?
W2 O5 Li1 1_455 . 1_655 151.6(3) ?
W2 O5 Li1 1_455 . 7_555 100.18(19) ?
W2 O5 Li2 1_455 . . 51.56(16) ?
W2 O5 Li2 1_455 . 1_655 126.1(4) ?
W2 O5 Li2 1_455 . 5_555 117.9(2) ?
W2 O5 O1 1_455 . 2_555 42.45(16) ?
W2 O5 O1 1_455 . 2_655 115.3(2) ?
W2 O5 O1 1_455 . 6_555 116.3(3) ?
W2 O5 O2 1_455 . . 69.1(3) ?
W2 O5 O2 1_455 . 5_555 132.7(2) ?
W2 O5 O2 1_455 . 7_555 102.0(3) ?
W2 O5 O3 1_455 . 8_454 45.8(2) ?
W2 O5 O3 1_455 . 8_554 166.3(4) ?
W2 O5 O4 1_455 . 6_555 106.3(3) ?
W2 O5 O4 1_455 . 8_454 67.66(19) ?
W2 O5 O4 1_455 . 8_554 134.6(3) ?
W2 O5 O5 1_455 . 2_655 115.4(3) ?
W2 O5 O6 1_455 . . 82.8(3) ?
W2 O5 O6 1_455 . 2_555 23.0(2) ?
W2 O5 O6 1_455 . 2_655 134.2(4) ?
W2 O5 O7 1_455 . 2_555 25.72(17) ?
W2 O5 O7 1_455 . 2_655 126.1(3) ?
W2 O5 O7 1_455 . 8_454 64.66(18) ?
W2 O5 O8 1_455 . . 82.8(3) ?
W2 O5 O8 1_455 . 5_455 76.8(2) ?
W2 O5 O8 1_455 . 5_555 144.5(3) ?
W2 O5 O8 1_455 . 2_655 100.9(2) ?
W2 O5 W2 . . 2_655 57.9(3) ?
W2 O5 Ba1 . . . 124.9(5) ?
W2 O5 Ba1 . . 1_655 63.5(3) ?
W2 O5 Pr1 . . . 120.8(5) ?
W2 O5 Pr1 . . 1_655 55.5(3) ?
W2 O5 Pr1 . . 7_555 59.0(3) ?
W2 O5 Li1 . . . 120.8(5) ?
W2 O5 Li1 . . 1_655 55.5(3) ?
W2 O5 Li1 . . 7_555 59.0(3) ?
W2 O5 Li2 . . . 75.3(5) ?
W2 O5 Li2 . . 1_655 21.1(4) ?
W2 O5 Li2 . . 5_555 109.7(4) ?
W2 O5 O1 . . 2_555 76.0(3) ?
W2 O5 O1 . . 2_655 3.3(2) ?
W2 O5 O1 . . 6_555 119.0(5) ?
W2 O5 O2 . . . 70.4(3) ?
W2 O5 O2 . . 5_555 107.8(4) ?
W2 O5 O2 . . 7_555 88.9(4) ?
W2 O5 O3 . . 8_454 163.1(5) ?
W2 O5 O3 . . 8_554 74.1(4) ?
W2 O5 O4 . . 6_555 126.0(5) ?
W2 O5 O4 . . 8_454 139.6(5) ?
W2 O5 O4 . . 8_554 86.7(4) ?
W2 O5 O5 . . 2_655 60.4(3) ?
W2 O5 O6 . . . 71.0(4) ?
W2 O5 O6 . . 2_555 113.4(4) ?
W2 O5 O6 . . 2_655 32.7(3) ?
W2 O5 O7 . . 2_555 112.7(4) ?
W2 O5 O7 . . 2_655 36.2(3) ?
W2 O5 O7 . . 8_454 105.8(4) ?
W2 O5 O8 . . . 35.8(3) ?
W2 O5 O8 . . 5_455 154.8(5) ?
W2 O5 O8 . . 5_555 92.2(3) ?
W2 O5 O8 . . 2_655 38.2(3) ?
W2 O5 Ba1 2_655 . . 67.1(2) ?
W2 O5 Ba1 2_655 . 1_655 55.68(12) ?
W2 O5 Pr1 2_655 . . 158.4(3) ?
W2 O5 Pr1 2_655 . 1_655 99.68(19) ?
W2 O5 Pr1 2_655 . 7_555 115.3(2) ?
W2 O5 Li1 2_655 . . 158.4(3) ?
W2 O5 Li1 2_655 . 1_655 99.68(19) ?
W2 O5 Li1 2_655 . 7_555 115.3(2) ?
W2 O5 Li2 2_655 . . 49.73(18) ?
W2 O5 Li2 2_655 . 1_655 42.17(10) ?
W2 O5 Li2 2_655 . 5_555 76.5(3) ?
W2 O5 O1 2_655 . 2_555 75.6(2) ?
W2 O5 O1 2_655 . 2_655 58.31(18) ?
W2 O5 O1 2_655 . 6_555 90.8(3) ?
W2 O5 O2 2_655 . . 110.8(3) ?
W2 O5 O2 2_655 . 5_555 115.5(2) ?
W2 O5 O2 2_655 . 7_555 146.6(3) ?
W2 O5 O3 2_655 . 8_454 123.5(3) ?
W2 O5 O3 2_655 . 8_554 94.2(3) ?
W2 O5 O4 2_655 . 6_555 145.0(4) ?
W2 O5 O4 2_655 . 8_454 160.6(3) ?
W2 O5 O4 2_655 . 8_554 127.6(3) ?
W2 O5 O5 2_655 . 2_655 20.85(12) ?
W2 O5 O6 2_655 . . 16.1(2) ?
W2 O5 O6 2_655 . 2_555 76.8(3) ?
W2 O5 O6 2_655 . 2_655 41.1(2) ?
W2 O5 O7 2_655 . 2_555 116.8(3) ?
W2 O5 O7 2_655 . 2_655 93.2(3) ?
W2 O5 O7 2_655 . 8_454 148.1(2) ?
W2 O5 O8 2_655 . . 55.7(3) ?
W2 O5 O8 2_655 . 5_455 102.4(3) ?
W2 O5 O8 2_655 . 5_555 83.6(2) ?
W2 O5 O8 2_655 . 2_655 21.03(13) ?
Ba1 O5 Ba1 . . 1_655 84.1(2) ?
Ba1 O5 Pr1 . . . 111.2(3) ?
Ba1 O5 Pr1 . . 1_655 138.2(3) ?
Ba1 O5 Pr1 . . 7_555 169.9(3) ?
Ba1 O5 Li1 . . . 111.2(3) ?
Ba1 O5 Li1 . . 1_655 138.2(3) ?
Ba1 O5 Li1 . . 7_555 169.9(3) ?
Ba1 O5 Li2 . . . 72.0(5) ?
Ba1 O5 Li2 . . 1_655 106.6(3) ?
Ba1 O5 Li2 . . 5_555 50.67(14) ?
Ba1 O5 O1 . . 2_555 94.2(3) ?
Ba1 O5 O1 . . 2_655 125.4(3) ?
Ba1 O5 O1 . . 6_555 56.1(3) ?
Ba1 O5 O2 . . . 138.1(4) ?
Ba1 O5 O2 . . 5_555 92.1(2) ?
Ba1 O5 O2 . . 7_555 145.6(3) ?
Ba1 O5 O3 . . 8_454 60.6(3) ?
Ba1 O5 O3 . . 8_554 108.6(3) ?
Ba1 O5 O4 . . 6_555 97.2(3) ?
Ba1 O5 O4 . . 8_454 95.2(3) ?
Ba1 O5 O4 . . 8_554 128.2(3) ?
Ba1 O5 O5 . . 2_655 67.3(2) ?
Ba1 O5 O6 . . . 55.4(3) ?
Ba1 O5 O6 . . 2_555 52.2(2) ?
Ba1 O5 O6 . . 2_655 99.5(4) ?
Ba1 O5 O7 . . 2_555 93.6(3) ?
Ba1 O5 O7 . . 2_655 157.5(4) ?
Ba1 O5 O7 . . 8_454 123.4(3) ?
Ba1 O5 O8 . . . 111.5(4) ?
Ba1 O5 O8 . . 5_455 37.74(18) ?
Ba1 O5 O8 . . 5_555 78.3(2) ?
Ba1 O5 O8 . . 2_655 87.5(3) ?
Ba1 O5 Pr1 1_655 . . 145.5(3) ?
Ba1 O5 Pr1 1_655 . 1_655 57.87(12) ?
Ba1 O5 Pr1 1_655 . 7_555 105.44(19) ?
Ba1 O5 Li1 1_655 . . 145.5(3) ?
Ba1 O5 Li1 1_655 . 1_655 57.87(12) ?
Ba1 O5 Li1 1_655 . 7_555 105.44(19) ?
Ba1 O5 Li2 1_655 . . 105.3(3) ?
Ba1 O5 Li2 1_655 . 1_655 45.5(4) ?
Ba1 O5 Li2 1_655 . 5_555 46.46(19) ?
Ba1 O5 O1 1_655 . 2_555 127.8(3) ?
Ba1 O5 O1 1_655 . 2_655 66.62(17) ?
Ba1 O5 O1 1_655 . 6_555 55.8(2) ?
Ba1 O5 O2 1_655 . . 131.3(3) ?
Ba1 O5 O2 1_655 . 5_555 62.20(16) ?
Ba1 O5 O2 1_655 . 7_555 109.1(3) ?
Ba1 O5 O3 1_655 . 8_454 132.6(3) ?
Ba1 O5 O3 1_655 . 8_554 39.6(2) ?
Ba1 O5 O4 1_655 . 6_555 93.0(3) ?
Ba1 O5 O4 1_655 . 8_454 133.4(2) ?
Ba1 O5 O4 1_655 . 8_554 74.91(19) ?
Ba1 O5 O5 1_655 . 2_655 35.54(13) ?
Ba1 O5 O6 1_655 . . 68.4(3) ?
Ba1 O5 O6 1_655 . 2_555 126.0(3) ?
Ba1 O5 O6 1_655 . 2_655 33.0(2) ?
Ba1 O5 O7 1_655 . 2_555 172.5(3) ?
Ba1 O5 O7 1_655 . 2_655 75.4(3) ?
Ba1 O5 O7 1_655 . 8_454 146.4(3) ?
Ba1 O5 O8 1_655 . . 91.9(3) ?
Ba1 O5 O8 1_655 . 5_455 92.9(2) ?
Ba1 O5 O8 1_655 . 5_555 32.83(13) ?
Ba1 O5 O8 1_655 . 2_655 60.37(16) ?
Pr1 O5 Pr1 . . 1_655 94.8(3) ?
Pr1 O5 Pr1 . . 7_555 62.6(2) ?
Pr1 O5 Li1 . . . 0 ?
Pr1 O5 Li1 . . 1_655 94.8(3) ?
Pr1 O5 Li1 . . 7_555 62.6(2) ?
Pr1 O5 Li2 . . . 108.7(3) ?
Pr1 O5 Li2 . . 1_655 141.3(4) ?
Pr1 O5 Li2 . . 5_555 120.2(4) ?
Pr1 O5 O1 . . 2_555 83.2(3) ?
Pr1 O5 O1 . . 2_655 119.0(3) ?
Pr1 O5 O1 . . 6_555 106.2(4) ?
Pr1 O5 O2 . . . 54.9(3) ?
Pr1 O5 O2 . . 5_555 85.8(3) ?
Pr1 O5 O2 . . 7_555 42.1(2) ?
Pr1 O5 O3 . . 8_454 50.7(3) ?
Pr1 O5 O3 . . 8_554 106.3(4) ?
Pr1 O5 O4 . . 6_555 55.6(3) ?
Pr1 O5 O4 . . 8_454 21.60(17) ?
Pr1 O5 O4 . . 8_554 71.4(3) ?
Pr1 O5 O5 . . 2_655 178.5(4) ?
Pr1 O5 O6 . . . 145.8(4) ?
Pr1 O5 O6 . . 2_555 85.6(3) ?
Pr1 O5 O6 . . 2_655 149.2(5) ?
Pr1 O5 O7 . . 2_555 41.9(2) ?
Pr1 O5 O7 . . 2_655 91.1(4) ?
Pr1 O5 O7 . . 8_454 15.65(16) ?
Pr1 O5 O8 . . . 109.2(4) ?
Pr1 O5 O8 . . 5_455 83.5(3) ?
Pr1 O5 O8 . . 5_555 117.7(3) ?
Pr1 O5 O8 . . 2_655 146.5(3) ?
Pr1 O5 Pr1 1_655 . 7_555 51.88(11) ?
Pr1 O5 Li1 1_655 . . 94.8(3) ?
Pr1 O5 Li1 1_655 . 1_655 0 ?
Pr1 O5 Li1 1_655 . 7_555 51.88(11) ?
Pr1 O5 Li2 1_655 . . 130.7(4) ?
Pr1 O5 Li2 1_655 . 1_655 60.08(16) ?
Pr1 O5 Li2 1_655 . 5_555 88.19(16) ?
Pr1 O5 O1 1_655 . 2_555 121.9(3) ?
Pr1 O5 O1 1_655 . 2_655 57.71(17) ?
Pr1 O5 O1 1_655 . 6_555 86.0(3) ?
Pr1 O5 O2 1_655 . . 83.7(3) ?
Pr1 O5 O2 1_655 . 5_555 56.60(16) ?
Pr1 O5 O2 1_655 . 7_555 53.0(2) ?
Pr1 O5 O3 1_655 . 8_454 133.5(3) ?
Pr1 O5 O3 1_655 . 8_554 30.2(2) ?
Pr1 O5 O4 1_655 . 6_555 70.6(3) ?
Pr1 O5 O4 1_655 . 8_454 99.0(2) ?
Pr1 O5 O4 1_655 . 8_554 31.83(14) ?
Pr1 O5 O5 1_655 . 2_655 86.7(2) ?
Pr1 O5 O6 1_655 . . 115.7(3) ?
Pr1 O5 O6 1_655 . 2_555 167.1(3) ?
Pr1 O5 O6 1_655 . 2_655 58.6(3) ?
Pr1 O5 O7 1_655 . 2_555 126.3(3) ?
Pr1 O5 O7 1_655 . 2_655 30.7(2) ?
Pr1 O5 O7 1_655 . 8_454 89.3(2) ?
Pr1 O5 O8 1_655 . . 88.4(3) ?
Pr1 O5 O8 1_655 . 5_455 120.8(2) ?
Pr1 O5 O8 1_655 . 5_555 60.40(17) ?
Pr1 O5 O8 1_655 . 2_655 87.8(2) ?
Pr1 O5 Li1 7_555 . . 62.6(2) ?
Pr1 O5 Li1 7_555 . 1_655 51.88(11) ?
Pr1 O5 Li1 7_555 . 7_555 0 ?
Pr1 O5 Li2 7_555 . . 101.8(5) ?
Pr1 O5 Li2 7_555 . 1_655 78.8(3) ?
Pr1 O5 Li2 7_555 . 5_555 138.9(2) ?
Pr1 O5 O1 7_555 . 2_555 77.5(2) ?
Pr1 O5 O1 7_555 . 2_655 57.80(17) ?
Pr1 O5 O1 7_555 . 6_555 132.1(3) ?
Pr1 O5 O2 7_555 . . 32.1(2) ?
Pr1 O5 O2 7_555 . 5_555 95.3(2) ?
Pr1 O5 O2 7_555 . 7_555 34.57(16) ?
Pr1 O5 O3 7_555 . 8_454 112.9(3) ?
Pr1 O5 O3 7_555 . 8_554 81.2(3) ?
Pr1 O5 O4 7_555 . 6_555 85.8(3) ?
Pr1 O5 O4 7_555 . 8_454 80.7(2) ?
Pr1 O5 O4 7_555 . 8_554 59.08(18) ?
Pr1 O5 O5 7_555 . 2_655 118.7(2) ?
Pr1 O5 O6 7_555 . . 124.5(3) ?
Pr1 O5 O6 7_555 . 2_555 118.1(3) ?
Pr1 O5 O6 7_555 . 2_655 87.3(3) ?
Pr1 O5 O7 7_555 . 2_555 76.5(2) ?
Pr1 O5 O7 7_555 . 2_655 30.6(2) ?
Pr1 O5 O7 7_555 . 8_454 49.10(16) ?
Pr1 O5 O8 7_555 . . 65.6(3) ?
Pr1 O5 O8 7_555 . 5_455 142.2(3) ?
Pr1 O5 O8 7_555 . 5_555 111.4(2) ?
Pr1 O5 O8 7_555 . 2_655 94.3(2) ?
Li1 O5 Li1 . . 1_655 94.8(3) ?
Li1 O5 Li1 . . 7_555 62.6(2) ?
Li1 O5 Li2 . . . 108.7(3) ?
Li1 O5 Li2 . . 1_655 141.3(4) ?
Li1 O5 Li2 . . 5_555 120.2(4) ?
Li1 O5 O1 . . 2_555 83.2(3) ?
Li1 O5 O1 . . 2_655 119.0(3) ?
Li1 O5 O1 . . 6_555 106.2(4) ?
Li1 O5 O2 . . . 54.9(3) ?
Li1 O5 O2 . . 5_555 85.8(3) ?
Li1 O5 O2 . . 7_555 42.1(2) ?
Li1 O5 O3 . . 8_454 50.7(3) ?
Li1 O5 O3 . . 8_554 106.3(4) ?
Li1 O5 O4 . . 6_555 55.6(3) ?
Li1 O5 O4 . . 8_454 21.60(17) ?
Li1 O5 O4 . . 8_554 71.4(3) ?
Li1 O5 O5 . . 2_655 178.5(4) ?
Li1 O5 O6 . . . 145.8(4) ?
Li1 O5 O6 . . 2_555 85.6(3) ?
Li1 O5 O6 . . 2_655 149.2(5) ?
Li1 O5 O7 . . 2_555 41.9(2) ?
Li1 O5 O7 . . 2_655 91.1(4) ?
Li1 O5 O7 . . 8_454 15.65(16) ?
Li1 O5 O8 . . . 109.2(4) ?
Li1 O5 O8 . . 5_455 83.5(3) ?
Li1 O5 O8 . . 5_555 117.7(3) ?
Li1 O5 O8 . . 2_655 146.5(3) ?
Li1 O5 Li1 1_655 . 7_555 51.88(11) ?
Li1 O5 Li2 1_655 . . 130.7(4) ?
Li1 O5 Li2 1_655 . 1_655 60.08(16) ?
Li1 O5 Li2 1_655 . 5_555 88.19(16) ?
Li1 O5 O1 1_655 . 2_555 121.9(3) ?
Li1 O5 O1 1_655 . 2_655 57.71(17) ?
Li1 O5 O1 1_655 . 6_555 86.0(3) ?
Li1 O5 O2 1_655 . . 83.7(3) ?
Li1 O5 O2 1_655 . 5_555 56.60(16) ?
Li1 O5 O2 1_655 . 7_555 53.0(2) ?
Li1 O5 O3 1_655 . 8_454 133.5(3) ?
Li1 O5 O3 1_655 . 8_554 30.2(2) ?
Li1 O5 O4 1_655 . 6_555 70.6(3) ?
Li1 O5 O4 1_655 . 8_454 99.0(2) ?
Li1 O5 O4 1_655 . 8_554 31.83(14) ?
Li1 O5 O5 1_655 . 2_655 86.7(2) ?
Li1 O5 O6 1_655 . . 115.7(3) ?
Li1 O5 O6 1_655 . 2_555 167.1(3) ?
Li1 O5 O6 1_655 . 2_655 58.6(3) ?
Li1 O5 O7 1_655 . 2_555 126.3(3) ?
Li1 O5 O7 1_655 . 2_655 30.7(2) ?
Li1 O5 O7 1_655 . 8_454 89.3(2) ?
Li1 O5 O8 1_655 . . 88.4(3) ?
Li1 O5 O8 1_655 . 5_455 120.8(2) ?
Li1 O5 O8 1_655 . 5_555 60.40(17) ?
Li1 O5 O8 1_655 . 2_655 87.8(2) ?
Li1 O5 Li2 7_555 . . 101.8(5) ?
Li1 O5 Li2 7_555 . 1_655 78.8(3) ?
Li1 O5 Li2 7_555 . 5_555 138.9(2) ?
Li1 O5 O1 7_555 . 2_555 77.5(2) ?
Li1 O5 O1 7_555 . 2_655 57.80(17) ?
Li1 O5 O1 7_555 . 6_555 132.1(3) ?
Li1 O5 O2 7_555 . . 32.1(2) ?
Li1 O5 O2 7_555 . 5_555 95.3(2) ?
Li1 O5 O2 7_555 . 7_555 34.57(16) ?
Li1 O5 O3 7_555 . 8_454 112.9(3) ?
Li1 O5 O3 7_555 . 8_554 81.2(3) ?
Li1 O5 O4 7_555 . 6_555 85.8(3) ?
Li1 O5 O4 7_555 . 8_454 80.7(2) ?
Li1 O5 O4 7_555 . 8_554 59.08(18) ?
Li1 O5 O5 7_555 . 2_655 118.7(2) ?
Li1 O5 O6 7_555 . . 124.5(3) ?
Li1 O5 O6 7_555 . 2_555 118.1(3) ?
Li1 O5 O6 7_555 . 2_655 87.3(3) ?
Li1 O5 O7 7_555 . 2_555 76.5(2) ?
Li1 O5 O7 7_555 . 2_655 30.6(2) ?
Li1 O5 O7 7_555 . 8_454 49.10(16) ?
Li1 O5 O8 7_555 . . 65.6(3) ?
Li1 O5 O8 7_555 . 5_455 142.2(3) ?
Li1 O5 O8 7_555 . 5_555 111.4(2) ?
Li1 O5 O8 7_555 . 2_655 94.3(2) ?
Li2 O5 Li2 . . 1_655 75.6(4) ?
Li2 O5 Li2 . . 5_555 113.6(5) ?
Li2 O5 O1 . . 2_555 29.3(4) ?
Li2 O5 O1 . . 2_655 73.0(4) ?
Li2 O5 O1 . . 6_555 124.9(6) ?
Li2 O5 O2 . . . 76.4(5) ?
Li2 O5 O2 . . 5_555 161.3(5) ?
Li2 O5 O2 . . 7_555 130.1(5) ?
Li2 O5 O3 . . 8_454 93.3(4) ?
Li2 O5 O3 . . 8_554 141.8(4) ?
Li2 O5 O4 . . 6_555 157.3(5) ?
Li2 O5 O4 . . 8_454 118.8(3) ?
Li2 O5 O4 . . 8_554 159.1(5) ?
Li2 O5 O5 . . 2_655 70.4(3) ?
Li2 O5 O6 . . . 39.5(3) ?
Li2 O5 O6 . . 2_555 38.4(4) ?
Li2 O5 O6 . . 2_655 82.6(3) ?
Li2 O5 O7 . . 2_555 67.2(3) ?
Li2 O5 O7 . . 2_655 104.3(5) ?
Li2 O5 O7 . . 8_454 101.9(3) ?
Li2 O5 O8 . . . 43.4(5) ?
Li2 O5 O8 . . 5_455 104.8(5) ?
Li2 O5 O8 . . 5_555 131.4(4) ?
Li2 O5 O8 . . 2_655 49.3(2) ?
Li2 O5 Li2 1_655 . 5_555 90.0(4) ?
Li2 O5 O1 1_655 . 2_555 86.6(4) ?
Li2 O5 O1 1_655 . 2_655 23.5(4) ?
Li2 O5 O1 1_655 . 6_555 101.0(5) ?
Li2 O5 O2 1_655 . . 91.1(4) ?
Li2 O5 O2 1_655 . 5_555 100.6(4) ?
Li2 O5 O2 1_655 . 7_555 104.9(3) ?
Li2 O5 O3 1_655 . 8_454 165.6(4) ?
Li2 O5 O3 1_655 . 8_554 67.7(4) ?
Li2 O5 O4 1_655 . 6_555 127.1(4) ?
Li2 O5 O4 1_655 . 8_454 157.1(3) ?
Li2 O5 O4 1_655 . 8_554 91.4(3) ?
Li2 O5 O5 1_655 . 2_655 39.9(3) ?
Li2 O5 O6 1_655 . . 57.6(3) ?
Li2 O5 O6 1_655 . 2_555 112.5(4) ?
Li2 O5 O6 1_655 . 2_655 12.6(4) ?
Li2 O5 O7 1_655 . 2_555 129.2(5) ?
Li2 O5 O7 1_655 . 2_655 51.9(3) ?
Li2 O5 O7 1_655 . 8_454 126.7(4) ?
Li2 O5 O8 1_655 . . 47.1(4) ?
Li2 O5 O8 1_655 . 5_455 133.7(4) ?
Li2 O5 O8 1_655 . 5_555 77.2(4) ?
Li2 O5 O8 1_655 . 2_655 27.81(19) ?
Li2 O5 O1 5_555 . 2_555 141.8(3) ?
Li2 O5 O1 5_555 . 2_655 112.6(3) ?
Li2 O5 O1 5_555 . 6_555 14.3(3) ?
Li2 O5 O2 5_555 . . 169.9(4) ?
Li2 O5 O2 5_555 . 5_555 47.8(2) ?
Li2 O5 O2 5_555 . 7_555 116.3(3) ?
Li2 O5 O3 5_555 . 8_454 86.2(3) ?
Li2 O5 O3 5_555 . 8_554 58.1(2) ?
Li2 O5 O4 5_555 . 6_555 69.8(3) ?
Li2 O5 O4 5_555 . 8_454 98.9(3) ?
Li2 O5 O4 5_555 . 8_554 82.1(2) ?
Li2 O5 O5 5_555 . 2_655 59.5(3) ?
Li2 O5 O6 5_555 . . 77.9(3) ?
Li2 O5 O6 5_555 . 2_555 102.8(3) ?
Li2 O5 O6 5_555 . 2_655 77.5(3) ?
Li2 O5 O7 5_555 . 2_555 135.8(3) ?
Li2 O5 O7 5_555 . 2_655 116.0(3) ?
Li2 O5 O7 5_555 . 8_454 134.7(3) ?
Li2 O5 O8 5_555 . . 130.6(4) ?
Li2 O5 O8 5_555 . 5_455 46.5(2) ?
Li2 O5 O8 5_555 . 5_555 27.80(13) ?
Li2 O5 O8 5_555 . 2_655 93.3(3) ?
O1 O5 O1 2_555 . 2_655 72.9(2) ?
O1 O5 O1 2_555 . 6_555 150.3(4) ?
O1 O5 O2 2_555 . . 48.3(3) ?
O1 O5 O2 2_555 . 5_555 168.7(3) ?
O1 O5 O2 2_555 . 7_555 101.3(3) ?
O1 O5 O3 2_555 . 8_454 87.9(3) ?
O1 O5 O3 2_555 . 8_554 149.3(4) ?
O1 O5 O4 2_555 . 6_555 138.6(4) ?
O1 O5 O4 2_555 . 8_454 98.8(3) ?
O1 O5 O4 2_555 . 8_554 136.0(3) ?
O1 O5 O5 2_555 . 2_655 96.3(3) ?
O1 O5 O6 2_555 . . 68.2(3) ?
O1 O5 O6 2_555 . 2_555 45.3(2) ?
O1 O5 O6 2_555 . 2_655 97.5(3) ?
O1 O5 O7 2_555 . 2_555 45.1(2) ?
O1 O5 O7 2_555 . 2_655 91.2(3) ?
O1 O5 O7 2_555 . 8_454 73.7(2) ?
O1 O5 O8 2_555 . . 40.6(3) ?
O1 O5 O8 2_555 . 5_455 116.7(3) ?
O1 O5 O8 2_555 . 5_555 159.2(3) ?
O1 O5 O8 2_555 . 2_655 67.4(2) ?
O1 O5 O1 2_655 . 6_555 122.2(3) ?
O1 O5 O2 2_655 . . 67.7(3) ?
O1 O5 O2 2_655 . 5_555 110.8(2) ?
O1 O5 O2 2_655 . 7_555 88.7(3) ?
O1 O5 O3 2_655 . 8_454 159.8(3) ?
O1 O5 O3 2_655 . 8_554 77.1(3) ?
O1 O5 O4 2_655 . 6_555 127.8(4) ?
O1 O5 O4 2_655 . 8_454 138.5(3) ?
O1 O5 O4 2_655 . 8_554 88.5(2) ?
O1 O5 O5 2_655 . 2_655 62.1(2) ?
O1 O5 O6 2_655 . . 70.9(3) ?
O1 O5 O6 2_655 . 2_555 110.9(3) ?
O1 O5 O6 2_655 . 2_655 35.4(2) ?
O1 O5 O7 2_655 . 2_555 109.5(3) ?
O1 O5 O7 2_655 . 2_655 36.7(3) ?
O1 O5 O7 2_655 . 8_454 103.8(2) ?
O1 O5 O8 2_655 . . 32.8(2) ?
O1 O5 O8 2_655 . 5_455 157.2(3) ?
O1 O5 O8 2_655 . 5_555 95.5(2) ?
O1 O5 O8 2_655 . 2_655 38.17(19) ?
O1 O5 O2 6_555 . . 157.4(5) ?
O1 O5 O2 6_555 . 5_555 37.1(3) ?
O1 O5 O2 6_555 . 7_555 104.3(4) ?
O1 O5 O3 6_555 . 8_454 77.7(3) ?
O1 O5 O3 6_555 . 8_554 56.1(3) ?
O1 O5 O4 6_555 . 6_555 55.8(3) ?
O1 O5 O4 6_555 . 8_454 85.4(3) ?
O1 O5 O4 6_555 . 8_554 73.1(3) ?
O1 O5 O5 6_555 . 2_655 73.5(3) ?
O1 O5 O6 6_555 . . 91.5(4) ?
O1 O5 O6 6_555 . 2_555 106.3(4) ?
O1 O5 O6 6_555 . 2_655 88.4(4) ?
O1 O5 O7 6_555 . 2_555 128.3(4) ?
O1 O5 O7 6_555 . 2_655 116.2(4) ?
O1 O5 O7 6_555 . 8_454 120.5(3) ?
O1 O5 O8 6_555 . . 144.4(5) ?
O1 O5 O8 6_555 . 5_455 40.0(2) ?
O1 O5 O8 6_555 . 5_555 28.5(2) ?
O1 O5 O8 6_555 . 2_655 107.3(3) ?
O2 O5 O2 . . 5_555 122.2(4) ?
O2 O5 O2 . . 7_555 53.7(3) ?
O2 O5 O3 . . 8_454 95.1(4) ?
O2 O5 O3 . . 8_554 113.3(4) ?
O2 O5 O4 . . 6_555 101.7(4) ?
O2 O5 O4 . . 8_454 76.5(3) ?
O2 O5 O4 . . 8_554 87.8(3) ?
O2 O5 O5 . . 2_655 125.7(3) ?
O2 O5 O6 . . . 111.1(4) ?
O2 O5 O6 . . 2_555 86.0(3) ?
O2 O5 O6 . . 2_655 103.1(4) ?
O2 O5 O7 . . 2_555 48.2(3) ?
O2 O5 O7 . . 2_655 57.8(3) ?
O2 O5 O7 . . 8_454 39.5(3) ?
O2 O5 O8 . . . 55.3(3) ?
O2 O5 O8 . . 5_455 134.7(4) ?
O2 O5 O8 . . 5_555 143.5(4) ?
O2 O5 O8 . . 2_655 92.4(3) ?
O2 O5 O2 5_555 . 7_555 68.6(2) ?
O2 O5 O3 5_555 . 8_454 87.0(3) ?
O2 O5 O3 5_555 . 8_554 34.0(2) ?
O2 O5 O4 5_555 . 6_555 30.8(3) ?
O2 O5 O4 5_555 . 8_454 71.3(2) ?
O2 O5 O4 5_555 . 8_554 36.20(19) ?
O2 O5 O5 5_555 . 2_655 94.8(2) ?
O2 O5 O6 5_555 . . 123.0(3) ?
O2 O5 O6 5_555 . 2_555 136.2(3) ?
O2 O5 O6 5_555 . 2_655 90.7(3) ?
O2 O5 O7 5_555 . 2_555 125.2(3) ?
O2 O5 O7 5_555 . 2_655 86.5(3) ?
O2 O5 O7 5_555 . 8_454 95.0(2) ?
O2 O5 O8 5_555 . . 143.5(4) ?
O2 O5 O8 5_555 . 5_455 64.3(2) ?
O2 O5 O8 5_555 . 5_555 31.99(18) ?
O2 O5 O8 5_555 . 2_655 122.3(3) ?
O2 O5 O3 7_555 . 8_454 89.2(3) ?
O2 O5 O3 7_555 . 8_554 71.3(3) ?
O2 O5 O4 7_555 . 6_555 51.8(3) ?
O2 O5 O4 7_555 . 8_454 52.3(2) ?
O2 O5 O4 7_555 . 8_554 37.3(2) ?
O2 O5 O5 7_555 . 2_655 139.5(3) ?
O2 O5 O6 7_555 . . 158.9(4) ?
O2 O5 O6 7_555 . 2_555 125.0(4) ?
O2 O5 O6 7_555 . 2_655 108.6(4) ?
O2 O5 O7 7_555 . 2_555 76.8(3) ?
O2 O5 O7 7_555 . 2_655 53.4(3) ?
O2 O5 O7 7_555 . 8_454 37.3(2) ?
O2 O5 O8 7_555 . . 100.0(4) ?
O2 O5 O8 7_555 . 5_455 108.4(3) ?
O2 O5 O8 7_555 . 5_555 95.5(3) ?
O2 O5 O8 7_555 . 2_655 126.8(3) ?
O3 O5 O3 8_454 . 8_554 121.0(4) ?
O3 O5 O4 8_454 . 6_555 64.2(3) ?
O3 O5 O4 8_454 . 8_454 37.2(3) ?
O3 O5 O4 8_454 . 8_554 101.8(3) ?
O3 O5 O5 8_454 . 2_655 127.9(4) ?
O3 O5 O6 8_454 . . 108.0(4) ?
O3 O5 O6 8_454 . 2_555 55.2(3) ?
O3 O5 O6 8_454 . 2_655 159.8(5) ?
O3 O5 O7 8_454 . 2_555 50.6(3) ?
O3 O5 O7 8_454 . 2_655 141.6(5) ?
O3 O5 O7 8_454 . 8_454 63.9(3) ?
O3 O5 O8 8_454 . . 128.5(4) ?
O3 O5 O8 8_454 . 5_455 39.9(2) ?
O3 O5 O8 8_454 . 5_555 104.7(3) ?
O3 O5 O8 8_454 . 2_655 138.6(4) ?
O3 O5 O4 8_554 . 6_555 60.1(3) ?
O3 O5 O4 8_554 . 8_454 99.3(3) ?
O3 O5 O4 8_554 . 8_554 35.4(3) ?
O3 O5 O5 8_554 . 2_655 74.9(3) ?
O3 O5 O6 8_554 . . 107.9(4) ?
O3 O5 O6 8_554 . 2_555 160.7(4) ?
O3 O5 O6 8_554 . 2_655 59.4(3) ?
O3 O5 O7 8_554 . 2_555 147.3(4) ?
O3 O5 O7 8_554 . 2_655 60.0(3) ?
O3 O5 O7 8_554 . 8_454 107.9(4) ?
O3 O5 O8 8_554 . . 109.9(4) ?
O3 O5 O8 8_554 . 5_455 93.7(3) ?
O3 O5 O8 8_554 . 5_555 30.3(2) ?
O3 O5 O8 8_554 . 2_655 92.6(3) ?
O4 O5 O4 6_555 . 8_454 40.7(3) ?
O4 O5 O4 6_555 . 8_554 39.3(3) ?
O4 O5 O5 6_555 . 2_655 124.8(4) ?
O4 O5 O6 6_555 . . 147.0(4) ?
O4 O5 O6 6_555 . 2_555 119.3(4) ?
O4 O5 O6 6_555 . 2_655 119.4(4) ?
O4 O5 O7 6_555 . 2_555 94.4(4) ?
O4 O5 O7 6_555 . 2_655 93.1(4) ?
O4 O5 O7 6_555 . 8_454 66.8(3) ?
O4 O5 O8 6_555 . . 151.3(5) ?
O4 O5 O8 6_555 . 5_455 60.1(3) ?
O4 O5 O8 6_555 . 5_555 62.2(3) ?
O4 O5 O8 6_555 . 2_655 152.4(4) ?
O4 O5 O4 8_454 . 8_554 69.2(2) ?
O4 O5 O5 8_454 . 2_655 157.7(3) ?
O4 O5 O6 8_454 . . 144.9(4) ?
O4 O5 O6 8_454 . 2_555 86.1(3) ?
O4 O5 O6 8_454 . 2_655 157.1(4) ?
O4 O5 O7 8_454 . 2_555 53.9(2) ?
O4 O5 O7 8_454 . 2_655 105.5(4) ?
O4 O5 O7 8_454 . 8_454 37.16(19) ?
O4 O5 O8 8_454 . . 130.2(4) ?
O4 O5 O8 8_454 . 5_455 63.1(2) ?
O4 O5 O8 8_454 . 5_555 101.2(2) ?
O4 O5 O8 8_454 . 2_655 166.1(3) ?
O4 O5 O5 8_554 . 2_655 109.8(3) ?
O4 O5 O6 8_554 . . 142.6(4) ?
O4 O5 O6 8_554 . 2_555 155.4(4) ?
O4 O5 O6 8_554 . 2_655 87.9(3) ?
O4 O5 O7 8_554 . 2_555 111.9(3) ?
O4 O5 O7 8_554 . 2_655 55.1(3) ?
O4 O5 O7 8_554 . 8_454 72.6(2) ?
O4 O5 O8 8_554 . . 116.0(4) ?
O4 O5 O8 8_554 . 5_455 96.0(3) ?
O4 O5 O8 8_554 . 5_555 58.5(2) ?
O4 O5 O8 8_554 . 2_655 119.2(3) ?
O5 O5 O6 2_655 . . 32.9(3) ?
O5 O5 O6 2_655 . 2_555 93.0(3) ?
O5 O5 O6 2_655 . 2_655 32.3(3) ?
O5 O5 O7 2_655 . 2_555 137.1(3) ?
O5 O5 O7 2_655 . 2_655 90.4(3) ?
O5 O5 O7 2_655 . 8_454 165.1(3) ?
O5 O5 O8 2_655 . . 71.1(3) ?
O5 O5 O8 2_655 . 5_455 95.4(3) ?
O5 O5 O8 2_655 . 5_555 62.8(2) ?
O5 O5 O8 2_655 . 2_655 33.80(17) ?
O6 O5 O6 . . 2_555 61.2(3) ?
O6 O5 O6 . . 2_655 57.2(3) ?
O6 O5 O7 . . 2_555 104.4(4) ?
O6 O5 O7 . . 2_655 107.2(4) ?
O6 O5 O7 . . 8_454 141.4(4) ?
O6 O5 O8 . . . 59.8(3) ?
O6 O5 O8 . . 5_455 92.8(3) ?
O6 O5 O8 . . 5_555 91.8(3) ?
O6 O5 O8 . . 2_655 32.8(2) ?
O6 O5 O6 2_555 . 2_655 116.8(4) ?
O6 O5 O7 2_555 . 2_555 48.4(3) ?
O6 O5 O7 2_555 . 2_655 136.5(4) ?
O6 O5 O7 2_555 . 8_454 87.6(3) ?
O6 O5 O8 2_555 . . 79.4(3) ?
O6 O5 O8 2_555 . 5_455 72.1(3) ?
O6 O5 O8 2_555 . 5_555 130.5(3) ?
O6 O5 O8 2_555 . 2_655 84.9(3) ?
O6 O5 O7 2_655 . 2_555 141.4(4) ?
O6 O5 O7 2_655 . 2_655 58.1(3) ?
O6 O5 O7 2_655 . 8_454 136.3(4) ?
O6 O5 O8 2_655 . . 59.1(3) ?
O6 O5 O8 2_655 . 5_455 122.2(4) ?
O6 O5 O8 2_655 . 5_555 65.2(3) ?
O6 O5 O8 2_655 . 2_655 33.3(2) ?
O7 O5 O7 2_555 . 2_655 105.5(4) ?
O7 O5 O7 2_555 . 8_454 39.6(2) ?
O7 O5 O8 2_555 . . 82.2(3) ?
O7 O5 O8 2_555 . 5_455 89.6(3) ?
O7 O5 O8 2_555 . 5_555 153.5(3) ?
O7 O5 O8 2_555 . 2_655 112.4(3) ?
O7 O5 O7 2_655 . 8_454 79.0(3) ?
O7 O5 O8 2_655 . . 60.9(3) ?
O7 O5 O8 2_655 . 5_455 150.6(4) ?
O7 O5 O8 2_655 . 5_555 89.0(3) ?
O7 O5 O8 2_655 . 2_655 74.4(3) ?
O7 O5 O8 8_454 . . 94.4(3) ?
O7 O5 O8 8_454 . 5_455 98.9(3) ?
O7 O5 O8 8_454 . 5_555 126.7(3) ?
O7 O5 O8 8_454 . 2_655 131.7(3) ?
O8 O5 O8 . . 5_455 147.8(4) ?
O8 O5 O8 . . 5_555 124.3(4) ?
O8 O5 O8 . . 2_655 37.3(3) ?
O8 O5 O8 5_455 . 5_555 68.5(2) ?
O8 O5 O8 5_455 . 2_655 123.4(3) ?
O8 O5 O8 5_555 . 2_655 92.6(2) ?
W1 O6 W1 . . 2_555 82.04(15) ?
W1 O6 W1 . . 6_555 164.1(2) ?
W1 O6 W2 . . 1_455 47.42(10) ?
W1 O6 W2 . . . 49.54(15) ?
W1 O6 W2 . . 2_555 83.50(16) ?
W1 O6 W2 . . 2_655 120.5(4) ?
W1 O6 Ba1 . . . 100.5(3) ?
W1 O6 Ba1 . . 1_655 114.4(2) ?
W1 O6 Ba1 . . 5_545 51.13(10) ?
W1 O6 Pr1 . . 2_555 133.4(2) ?
W1 O6 Li1 . . 2_555 133.4(2) ?
W1 O6 Li2 . . . 33.9(2) ?
W1 O6 Li2 . . 1_655 84.0(3) ?
W1 O6 O1 . . . 63.5(3) ?
W1 O6 O1 . . 5_555 142.1(3) ?
W1 O6 O1 . . 2_555 19.46(16) ?
W1 O6 O1 . . 2_655 58.98(17) ?
W1 O6 O1 . . 6_555 101.5(2) ?
W1 O6 O2 . . . 21.11(11) ?
W1 O6 O2 . . 2_555 100.0(2) ?
W1 O6 O2 . . 2_655 116.9(2) ?
W1 O6 O3 . . 7_556 162.5(4) ?
W1 O6 O3 . . 8_454 66.03(17) ?
W1 O6 O3 . . 8_554 82.7(2) ?
W1 O6 O4 . . . 92.98(19) ?
W1 O6 O5 . . . 55.4(2) ?
W1 O6 O5 . . 2_555 104.3(3) ?
W1 O6 O5 . . 2_655 137.1(3) ?
W1 O6 O6 . . 2_555 56.0(2) ?
W1 O6 O6 . . 2_655 82.1(3) ?
W1 O6 O7 . . . 125.6(3) ?
W1 O6 O7 . . 2_655 50.88(16) ?
W1 O6 O8 . . . 24.9(2) ?
W1 O6 O8 . . 2_555 66.2(2) ?
W1 O6 O8 . . 2_655 86.1(3) ?
W1 O6 O8 . . 6_555 132.4(3) ?
W1 O6 W1 2_555 . 6_555 113.0(2) ?
W1 O6 W2 2_555 . 1_455 84.68(17) ?
W1 O6 W2 2_555 . . 122.2(3) ?
W1 O6 W2 2_555 . 2_555 53.44(12) ?
W1 O6 W2 2_555 . 2_655 71.3(3) ?
W1 O6 Ba1 2_555 . . 123.5(3) ?
W1 O6 Ba1 2_555 . 1_655 140.5(2) ?
W1 O6 Ba1 2_555 . 5_545 59.19(12) ?
W1 O6 Pr1 2_555 . 2_555 59.54(15) ?
W1 O6 Li1 2_555 . 2_555 59.54(15) ?
W1 O6 Li2 2_555 . . 54.5(5) ?
W1 O6 Li2 2_555 . 1_655 99.8(5) ?
W1 O6 O1 2_555 . . 21.5(2) ?
W1 O6 O1 2_555 . 5_555 135.8(3) ?
W1 O6 O1 2_555 . 2_555 66.7(2) ?
W1 O6 O1 2_555 . 2_655 94.7(2) ?
W1 O6 O1 2_555 . 6_555 163.8(3) ?
W1 O6 O2 2_555 . . 103.1(2) ?
W1 O6 O2 2_555 . 2_555 24.77(13) ?
W1 O6 O2 2_555 . 2_655 66.27(18) ?
W1 O6 O3 2_555 . 7_556 97.3(3) ?
W1 O6 O3 2_555 . 8_454 120.0(2) ?
W1 O6 O3 2_555 . 8_554 158.3(3) ?
W1 O6 O4 2_555 . . 20.42(13) ?
W1 O6 O5 2_555 . . 136.2(3) ?
W1 O6 O5 2_555 . 2_555 66.0(2) ?
W1 O6 O5 2_555 . 2_655 103.0(3) ?
W1 O6 O6 2_555 . 2_555 84.7(3) ?
W1 O6 O6 2_555 . 2_655 126.9(3) ?
W1 O6 O7 2_555 . . 46.7(2) ?
W1 O6 O7 2_555 . 2_655 122.9(2) ?
W1 O6 O8 2_555 . . 87.3(3) ?
W1 O6 O8 2_555 . 2_555 38.10(17) ?
W1 O6 O8 2_555 . 2_655 67.8(3) ?
W1 O6 O8 2_555 . 6_555 126.1(3) ?
W1 O6 W2 6_555 . 1_455 125.8(2) ?
W1 O6 W2 6_555 . . 119.9(3) ?
W1 O6 W2 6_555 . 2_555 100.9(2) ?
W1 O6 W2 6_555 . 2_655 71.5(3) ?
W1 O6 Ba1 6_555 . . 67.22(18) ?
W1 O6 Ba1 6_555 . 1_655 57.61(12) ?
W1 O6 Ba1 6_555 . 5_545 140.6(2) ?
W1 O6 Pr1 6_555 . 2_555 57.43(14) ?
W1 O6 Li1 6_555 . 2_555 57.43(14) ?
W1 O6 Li2 6_555 . . 153.3(6) ?
W1 O6 Li2 6_555 . 1_655 98.0(4) ?
W1 O6 O1 6_555 . . 132.3(4) ?
W1 O6 O1 6_555 . 5_555 23.80(15) ?
W1 O6 O1 6_555 . 2_555 163.4(3) ?
W1 O6 O1 6_555 . 2_655 122.1(2) ?
W1 O6 O1 6_555 . 6_555 62.63(18) ?
W1 O6 O2 6_555 . . 143.6(3) ?
W1 O6 O2 6_555 . 2_555 92.9(2) ?
W1 O6 O2 6_555 . 2_655 75.76(19) ?
W1 O6 O3 6_555 . 7_556 19.5(2) ?
W1 O6 O3 6_555 . 8_454 100.4(2) ?
W1 O6 O3 6_555 . 8_554 84.15(19) ?
W1 O6 O4 6_555 . . 102.9(2) ?
W1 O6 O5 6_555 . . 108.8(3) ?
W1 O6 O5 6_555 . 2_555 78.5(3) ?
W1 O6 O5 6_555 . 2_655 47.4(2) ?
W1 O6 O6 6_555 . 2_555 117.9(3) ?
W1 O6 O6 6_555 . 2_655 92.2(3) ?
W1 O6 O7 6_555 . . 70.3(3) ?
W1 O6 O7 6_555 . 2_655 118.8(2) ?
W1 O6 O8 6_555 . . 152.7(4) ?
W1 O6 O8 6_555 . 2_555 122.1(3) ?
W1 O6 O8 6_555 . 2_655 104.2(3) ?
W1 O6 O8 6_555 . 6_555 34.21(14) ?
W2 O6 W2 1_455 . . 82.9(2) ?
W2 O6 W2 1_455 . 2_555 48.17(10) ?
W2 O6 W2 1_455 . 2_655 155.2(4) ?
W2 O6 Ba1 1_455 . . 60.91(19) ?
W2 O6 Ba1 1_455 . 1_655 133.5(2) ?
W2 O6 Ba1 1_455 . 5_545 93.09(17) ?
W2 O6 Pr1 1_455 . 2_555 99.9(2) ?
W2 O6 Li1 1_455 . 2_555 99.9(2) ?
W2 O6 Li2 1_455 . . 38.6(7) ?
W2 O6 Li2 1_455 . 1_655 130.5(3) ?
W2 O6 O1 1_455 . . 80.2(3) ?
W2 O6 O1 1_455 . 5_555 123.8(2) ?
W2 O6 O1 1_455 . 2_555 38.41(16) ?
W2 O6 O1 1_455 . 2_655 105.8(2) ?
W2 O6 O1 1_455 . 6_555 86.2(2) ?
W2 O6 O2 1_455 . . 51.40(15) ?
W2 O6 O2 1_455 . 2_555 84.6(2) ?
W2 O6 O2 1_455 . 2_655 149.9(2) ?
W2 O6 O3 1_455 . 7_556 115.1(3) ?
W2 O6 O3 1_455 . 8_454 36.27(13) ?
W2 O6 O3 1_455 . 8_554 96.1(2) ?
W2 O6 O4 1_455 . . 104.7(2) ?
W2 O6 O5 1_455 . . 60.1(3) ?
W2 O6 O5 1_455 . 2_555 62.2(2) ?
W2 O6 O5 1_455 . 2_655 171.2(3) ?
W2 O6 O6 1_455 . 2_555 8.59(19) ?
W2 O6 O6 1_455 . 2_655 118.2(4) ?
W2 O6 O7 1_455 . . 125.3(3) ?
W2 O6 O7 1_455 . 2_655 84.2(2) ?
W2 O6 O8 1_455 . . 71.9(3) ?
W2 O6 O8 1_455 . 2_555 47.91(19) ?
W2 O6 O8 1_455 . 2_655 129.5(3) ?
W2 O6 O8 1_455 . 6_555 93.2(2) ?
W2 O6 W2 . . 2_555 129.7(3) ?
W2 O6 W2 . . 2_655 104.5(4) ?
W2 O6 Ba1 . . . 97.9(3) ?
W2 O6 Ba1 . . 1_655 64.98(19) ?
W2 O6 Ba1 . . 5_545 65.44(17) ?
W2 O6 Pr1 . . 2_555 177.0(3) ?
W2 O6 Li1 . . 2_555 177.0(3) ?
W2 O6 Li2 . . . 83.4(3) ?
W2 O6 Li2 . . 1_655 52.90(16) ?
W2 O6 O1 . . . 100.7(4) ?
W2 O6 O1 . . 5_555 96.4(3) ?
W2 O6 O1 . . 2_555 69.0(2) ?
W2 O6 O1 . . 2_655 37.53(17) ?
W2 O6 O1 . . 6_555 69.7(2) ?
W2 O6 O2 . . . 33.26(16) ?
W2 O6 O2 . . 2_555 146.0(3) ?
W2 O6 O2 . . 2_655 105.3(3) ?
W2 O6 O3 . . 7_556 138.7(4) ?
W2 O6 O3 . . 8_454 72.1(2) ?
W2 O6 O3 . . 8_554 37.17(16) ?
W2 O6 O4 . . . 120.4(3) ?
W2 O6 O5 . . . 35.8(2) ?
W2 O6 O5 . . 2_555 144.0(4) ?
W2 O6 O5 . . 2_655 96.3(4) ?
W2 O6 O6 . . 2_555 90.1(3) ?
W2 O6 O6 . . 2_655 35.8(2) ?
W2 O6 O7 . . . 139.3(4) ?
W2 O6 O7 . . 2_655 1.43(14) ?
W2 O6 O8 . . . 35.4(2) ?
W2 O6 O8 . . 2_555 115.7(3) ?
W2 O6 O8 . . 2_655 78.0(3) ?
W2 O6 O8 . . 6_555 110.8(3) ?
W2 O6 W2 2_555 . 2_655 116.2(4) ?
W2 O6 Ba1 2_555 . . 70.7(2) ?
W2 O6 Ba1 2_555 . 1_655 156.2(2) ?
W2 O6 Ba1 2_555 . 5_545 101.46(19) ?
W2 O6 Pr1 2_555 . 2_555 53.27(13) ?
W2 O6 Li1 2_555 . 2_555 53.27(13) ?
W2 O6 Li2 2_555 . . 52.5(4) ?
W2 O6 Li2 2_555 . 1_655 151.8(5) ?
W2 O6 O1 2_555 . . 65.1(3) ?
W2 O6 O1 2_555 . 5_555 118.3(3) ?
W2 O6 O1 2_555 . 2_555 65.0(2) ?
W2 O6 O1 2_555 . 2_655 135.1(2) ?
W2 O6 O1 2_555 . 6_555 110.9(2) ?
W2 O6 O2 2_555 . . 96.5(2) ?
W2 O6 O2 2_555 . 2_555 40.21(16) ?
W2 O6 O2 2_555 . 2_655 112.6(3) ?
W2 O6 O3 2_555 . 7_556 82.2(3) ?
W2 O6 O3 2_555 . 8_454 72.80(19) ?
W2 O6 O3 2_555 . 8_554 139.2(3) ?
W2 O6 O4 2_555 . . 71.67(19) ?
W2 O6 O5 2_555 . . 106.6(3) ?
W2 O6 O5 2_555 . 2_555 22.57(18) ?
W2 O6 O5 2_555 . 2_655 133.9(4) ?
W2 O6 O6 2_555 . 2_555 42.5(2) ?
W2 O6 O6 2_555 . 2_655 165.3(4) ?
W2 O6 O7 2_555 . . 79.2(3) ?
W2 O6 O7 2_555 . 2_655 131.1(3) ?
W2 O6 O8 2_555 . . 106.0(3) ?
W2 O6 O8 2_555 . 2_555 24.21(15) ?
W2 O6 O8 2_555 . 2_655 121.2(3) ?
W2 O6 O8 2_555 . 6_555 86.2(2) ?
W2 O6 Ba1 2_655 . . 138.6(5) ?
W2 O6 Ba1 2_655 . 1_655 69.5(3) ?
W2 O6 Ba1 2_655 . 5_545 69.7(3) ?
W2 O6 Pr1 2_655 . 2_555 73.5(3) ?
W2 O6 Li1 2_655 . 2_555 73.5(3) ?
W2 O6 Li2 2_655 . . 117.8(8) ?
W2 O6 Li2 2_655 . 1_655 51.6(3) ?
W2 O6 O1 2_655 . . 75.2(4) ?
W2 O6 O1 2_655 . 5_555 79.4(3) ?
W2 O6 O1 2_655 . 2_555 121.7(4) ?
W2 O6 O1 2_655 . 2_655 71.2(3) ?
W2 O6 O1 2_655 . 6_555 118.6(4) ?
W2 O6 O2 2_655 . . 127.5(4) ?
W2 O6 O2 2_655 . 2_555 76.2(4) ?
W2 O6 O2 2_655 . 2_655 5.4(2) ?
W2 O6 O3 2_655 . 7_556 75.2(4) ?
W2 O6 O3 2_655 . 8_454 168.5(4) ?
W2 O6 O3 2_655 . 8_554 103.9(4) ?
W2 O6 O4 2_655 . . 51.0(3) ?
W2 O6 O5 2_655 . . 136.5(5) ?
W2 O6 O5 2_655 . 2_555 110.9(5) ?
W2 O6 O5 2_655 . 2_655 33.3(3) ?
W2 O6 O6 2_655 . 2_555 155.9(5) ?
W2 O6 O6 2_655 . 2_655 74.2(4) ?
W2 O6 O7 2_655 . . 37.6(3) ?
W2 O6 O7 2_655 . 2_655 103.4(4) ?
W2 O6 O8 2_655 . . 100.1(4) ?
W2 O6 O8 2_655 . 2_555 109.1(4) ?
W2 O6 O8 2_655 . 2_655 34.9(3) ?
W2 O6 O8 2_655 . 6_555 105.7(4) ?
Ba1 O6 Ba1 . . 1_655 90.0(2) ?
Ba1 O6 Ba1 . . 5_545 151.6(3) ?
Ba1 O6 Pr1 . . 2_555 82.5(2) ?
Ba1 O6 Li1 . . 2_555 82.5(2) ?
Ba1 O6 Li2 . . . 98.8(8) ?
Ba1 O6 Li2 . . 1_655 136.7(5) ?
Ba1 O6 O1 . . . 134.0(4) ?
Ba1 O6 O1 . . 5_555 63.7(2) ?
Ba1 O6 O1 . . 2_555 98.6(3) ?
Ba1 O6 O1 . . 2_655 135.1(3) ?
Ba1 O6 O1 . . 6_555 40.38(18) ?
Ba1 O6 O2 . . . 89.2(3) ?
Ba1 O6 O2 . . 2_555 103.3(3) ?
Ba1 O6 O2 . . 2_655 142.6(3) ?
Ba1 O6 O3 . . 7_556 65.2(3) ?
Ba1 O6 O3 . . 8_454 34.82(17) ?
Ba1 O6 O3 . . 8_554 74.5(2) ?
Ba1 O6 O4 . . . 138.0(3) ?
Ba1 O6 O5 . . . 63.0(3) ?
Ba1 O6 O5 . . 2_555 58.7(3) ?
Ba1 O6 O5 . . 2_655 110.7(3) ?
Ba1 O6 O6 . . 2_555 54.9(2) ?
Ba1 O6 O6 . . 2_655 109.1(4) ?
Ba1 O6 O7 . . . 120.8(4) ?
Ba1 O6 O7 . . 2_655 98.2(3) ?
Ba1 O6 O8 . . . 117.7(4) ?
Ba1 O6 O8 . . 2_555 91.1(3) ?
Ba1 O6 O8 . . 2_655 167.4(4) ?
Ba1 O6 O8 . . 6_555 33.08(17) ?
Ba1 O6 Ba1 1_655 . 5_545 102.1(2) ?
Ba1 O6 Pr1 1_655 . 2_555 112.1(2) ?
Ba1 O6 Li1 1_655 . 2_555 112.1(2) ?
Ba1 O6 Li2 1_655 . . 148.1(4) ?
Ba1 O6 Li2 1_655 . 1_655 50.7(5) ?
Ba1 O6 O1 1_655 . . 136.0(3) ?
Ba1 O6 O1 1_655 . 5_555 38.07(15) ?
Ba1 O6 O1 1_655 . 2_555 133.9(3) ?
Ba1 O6 O1 1_655 . 2_655 68.52(18) ?
Ba1 O6 O1 1_655 . 6_555 52.32(16) ?
Ba1 O6 O2 1_655 . . 96.9(2) ?
Ba1 O6 O2 1_655 . 2_555 140.1(3) ?
Ba1 O6 O2 1_655 . 2_655 74.40(19) ?
Ba1 O6 O3 1_655 . 7_556 77.0(3) ?
Ba1 O6 O3 1_655 . 8_454 99.4(2) ?
Ba1 O6 O3 1_655 . 8_554 38.42(14) ?
Ba1 O6 O4 1_655 . . 120.1(2) ?
Ba1 O6 O5 1_655 . . 74.7(3) ?
Ba1 O6 O5 1_655 . 2_555 134.1(3) ?
Ba1 O6 O5 1_655 . 2_655 40.1(2) ?
Ba1 O6 O6 1_655 . 2_555 134.6(3) ?
Ba1 O6 O6 1_655 . 2_655 34.8(2) ?
Ba1 O6 O7 1_655 . . 100.3(3) ?
Ba1 O6 O7 1_655 . 2_655 63.61(18) ?
Ba1 O6 O8 1_655 . . 95.1(3) ?
Ba1 O6 O8 1_655 . 2_555 178.6(3) ?
Ba1 O6 O8 1_655 . 2_655 77.4(3) ?
Ba1 O6 O8 1_655 . 6_555 70.16(18) ?
Ba1 O6 Pr1 5_545 . 2_555 115.4(2) ?
Ba1 O6 Li1 5_545 . 2_555 115.4(2) ?
Ba1 O6 Li2 5_545 . . 58.1(7) ?
Ba1 O6 Li2 5_545 . 1_655 51.7(5) ?
Ba1 O6 O1 5_545 . . 39.5(2) ?
Ba1 O6 O1 5_545 . 5_555 137.5(3) ?
Ba1 O6 O1 5_545 . 2_555 54.69(17) ?
Ba1 O6 O1 5_545 . 2_655 36.45(14) ?
Ba1 O6 O1 5_545 . 6_555 134.8(3) ?
Ba1 O6 O2 5_545 . . 64.05(16) ?
Ba1 O6 O2 5_545 . 2_555 83.9(2) ?
Ba1 O6 O2 5_545 . 2_655 65.83(17) ?
Ba1 O6 O3 5_545 . 7_556 142.3(4) ?
Ba1 O6 O3 5_545 . 8_454 117.0(2) ?
Ba1 O6 O3 5_545 . 8_554 99.2(2) ?
Ba1 O6 O4 5_545 . . 55.29(16) ?
Ba1 O6 O5 5_545 . . 95.2(3) ?
Ba1 O6 O5 5_545 . 2_555 121.5(3) ?
Ba1 O6 O5 5_545 . 2_655 94.5(3) ?
Ba1 O6 O6 5_545 . 2_555 100.4(3) ?
Ba1 O6 O6 5_545 . 2_655 71.6(3) ?
Ba1 O6 O7 5_545 . . 82.6(3) ?
Ba1 O6 O7 5_545 . 2_655 65.72(18) ?
Ba1 O6 O8 5_545 . . 36.5(2) ?
Ba1 O6 O8 5_545 . 2_555 77.4(2) ?
Ba1 O6 O8 5_545 . 2_655 36.5(2) ?
Ba1 O6 O8 5_545 . 6_555 172.2(3) ?
Pr1 O6 Li1 2_555 . 2_555 0 ?
Pr1 O6 Li2 2_555 . . 99.5(3) ?
Pr1 O6 Li2 2_555 . 1_655 125.0(3) ?
Pr1 O6 O1 2_555 . . 81.0(3) ?
Pr1 O6 O1 2_555 . 5_555 81.0(2) ?
Pr1 O6 O1 2_555 . 2_555 113.9(3) ?
Pr1 O6 O1 2_555 . 2_655 141.6(3) ?
Pr1 O6 O1 2_555 . 6_555 109.1(2) ?
Pr1 O6 O2 2_555 . . 149.7(3) ?
Pr1 O6 O2 2_555 . 2_555 36.18(15) ?
Pr1 O6 O2 2_555 . 2_655 72.9(2) ?
Pr1 O6 O3 2_555 . 7_556 38.9(2) ?
Pr1 O6 O3 2_555 . 8_454 109.5(2) ?
Pr1 O6 O3 2_555 . 8_554 140.7(2) ?
Pr1 O6 O4 2_555 . . 60.18(19) ?
Pr1 O6 O5 2_555 . . 145.1(4) ?
Pr1 O6 O5 2_555 . 2_555 38.4(2) ?
Pr1 O6 O5 2_555 . 2_655 80.8(3) ?
Pr1 O6 O6 2_555 . 2_555 92.6(3) ?
Pr1 O6 O6 2_555 . 2_655 141.3(4) ?
Pr1 O6 O7 2_555 . . 39.5(2) ?
Pr1 O6 O7 2_555 . 2_655 175.6(3) ?
Pr1 O6 O8 2_555 . . 146.7(4) ?
Pr1 O6 O8 2_555 . 2_555 67.2(2) ?
Pr1 O6 O8 2_555 . 2_655 101.0(4) ?
Pr1 O6 O8 2_555 . 6_555 68.0(2) ?
Li1 O6 Li2 2_555 . . 99.5(3) ?
Li1 O6 Li2 2_555 . 1_655 125.0(3) ?
Li1 O6 O1 2_555 . . 81.0(3) ?
Li1 O6 O1 2_555 . 5_555 81.0(2) ?
Li1 O6 O1 2_555 . 2_555 113.9(3) ?
Li1 O6 O1 2_555 . 2_655 141.6(3) ?
Li1 O6 O1 2_555 . 6_555 109.1(2) ?
Li1 O6 O2 2_555 . . 149.7(3) ?
Li1 O6 O2 2_555 . 2_555 36.18(15) ?
Li1 O6 O2 2_555 . 2_655 72.9(2) ?
Li1 O6 O3 2_555 . 7_556 38.9(2) ?
Li1 O6 O3 2_555 . 8_454 109.5(2) ?
Li1 O6 O3 2_555 . 8_554 140.7(2) ?
Li1 O6 O4 2_555 . . 60.18(19) ?
Li1 O6 O5 2_555 . . 145.1(4) ?
Li1 O6 O5 2_555 . 2_555 38.4(2) ?
Li1 O6 O5 2_555 . 2_655 80.8(3) ?
Li1 O6 O6 2_555 . 2_555 92.6(3) ?
Li1 O6 O6 2_555 . 2_655 141.3(4) ?
Li1 O6 O7 2_555 . . 39.5(2) ?
Li1 O6 O7 2_555 . 2_655 175.6(3) ?
Li1 O6 O8 2_555 . . 146.7(4) ?
Li1 O6 O8 2_555 . 2_555 67.2(2) ?
Li1 O6 O8 2_555 . 2_655 101.0(4) ?
Li1 O6 O8 2_555 . 6_555 68.0(2) ?
Li2 O6 Li2 . . 1_655 107.1(8) ?
Li2 O6 O1 . . . 43.2(7) ?
Li2 O6 O1 . . 5_555 162.4(8) ?
Li2 O6 O1 . . 2_555 14.5(2) ?
Li2 O6 O1 . . 2_655 84.1(6) ?
Li2 O6 O1 . . 6_555 121.7(7) ?
Li2 O6 O2 . . . 53.0(3) ?
Li2 O6 O2 . . 2_555 67.4(3) ?
Li2 O6 O2 . . 2_655 112.5(7) ?
Li2 O6 O3 . . 7_556 134.4(6) ?
Li2 O6 O3 . . 8_454 73.2(7) ?
Li2 O6 O3 . . 8_554 115.0(4) ?
Li2 O6 O4 . . . 71.6(6) ?
Li2 O6 O5 . . . 82.1(5) ?
Li2 O6 O5 . . 2_555 74.9(5) ?
Li2 O6 O5 . . 2_655 150.1(8) ?
Li2 O6 O6 . . 2_555 43.9(7) ?
Li2 O6 O6 . . 2_655 114.2(5) ?
Li2 O6 O7 . . . 101.2(6) ?
Li2 O6 O7 . . 2_655 84.7(3) ?
Li2 O6 O8 . . . 53.6(4) ?
Li2 O6 O8 . . 2_555 32.5(3) ?
Li2 O6 O8 . . 2_655 92.6(8) ?
Li2 O6 O8 . . 6_555 129.3(8) ?
Li2 O6 O1 1_655 . . 86.7(5) ?
Li2 O6 O1 1_655 . 5_555 86.4(5) ?
Li2 O6 O1 1_655 . 2_555 98.3(4) ?
Li2 O6 O1 1_655 . 2_655 25.0(3) ?
Li2 O6 O1 1_655 . 6_555 96.4(5) ?
Li2 O6 O2 1_655 . . 80.0(2) ?
Li2 O6 O2 1_655 . 2_555 118.4(4) ?
Li2 O6 O2 1_655 . 2_655 52.72(19) ?
Li2 O6 O3 1_655 . 7_556 113.2(5) ?
Li2 O6 O3 1_655 . 8_454 123.9(3) ?
Li2 O6 O3 1_655 . 8_554 63.3(4) ?
Li2 O6 O4 1_655 . . 83.9(4) ?
Li2 O6 O5 1_655 . . 86.6(3) ?
Li2 O6 O5 1_655 . 2_555 161.7(4) ?
Li2 O6 O5 1_655 . 2_655 53.1(4) ?
Li2 O6 O6 1_655 . 2_555 138.9(4) ?
Li2 O6 O6 1_655 . 2_655 28.2(4) ?
Li2 O6 O7 1_655 . . 87.8(3) ?
Li2 O6 O7 1_655 . 2_655 51.84(17) ?
Li2 O6 O8 1_655 . . 59.2(4) ?
Li2 O6 O8 1_655 . 2_555 128.6(5) ?
Li2 O6 O8 1_655 . 2_655 32.6(4) ?
Li2 O6 O8 1_655 . 6_555 120.5(5) ?
O1 O6 O1 . . 5_555 152.2(4) ?
O1 O6 O1 . . 2_555 51.7(3) ?
O1 O6 O1 . . 2_655 75.9(3) ?
O1 O6 O1 . . 6_555 164.3(4) ?
O1 O6 O2 . . . 84.1(3) ?
O1 O6 O2 . . 2_555 45.9(3) ?
O1 O6 O2 . . 2_655 69.8(3) ?
O1 O6 O3 . . 7_556 118.3(5) ?
O1 O6 O3 . . 8_454 116.1(3) ?
O1 O6 O3 . . 8_554 137.3(4) ?
O1 O6 O4 . . . 30.0(3) ?
O1 O6 O5 . . . 118.9(4) ?
O1 O6 O5 . . 2_555 82.7(4) ?
O1 O6 O5 . . 2_655 108.5(4) ?
O1 O6 O6 . . 2_555 83.4(3) ?
O1 O6 O6 . . 2_655 110.5(4) ?
O1 O6 O7 . . . 62.4(3) ?
O1 O6 O7 . . 2_655 101.4(3) ?
O1 O6 O8 . . . 65.9(3) ?
O1 O6 O8 . . 2_555 43.0(3) ?
O1 O6 O8 . . 2_655 58.6(3) ?
O1 O6 O8 . . 6_555 146.8(4) ?
O1 O6 O1 5_555 . 2_555 156.1(3) ?
O1 O6 O1 5_555 . 2_655 106.5(3) ?
O1 O6 O1 5_555 . 6_555 43.4(2) ?
O1 O6 O2 5_555 . . 121.0(3) ?
O1 O6 O2 5_555 . 2_555 116.7(3) ?
O1 O6 O2 5_555 . 2_655 84.6(2) ?
O1 O6 O3 5_555 . 7_556 42.3(3) ?
O1 O6 O3 5_555 . 8_454 89.9(2) ?
O1 O6 O3 5_555 . 8_554 60.3(2) ?
O1 O6 O4 5_555 . . 122.3(3) ?
O1 O6 O5 5_555 . . 87.5(3) ?
O1 O6 O5 5_555 . 2_555 96.1(3) ?
O1 O6 O5 5_555 . 2_655 47.5(3) ?
O1 O6 O6 5_555 . 2_555 118.5(3) ?
O1 O6 O6 5_555 . 2_655 72.5(3) ?
O1 O6 O7 5_555 . . 90.5(3) ?
O1 O6 O7 5_555 . 2_655 95.3(3) ?
O1 O6 O8 5_555 . . 130.8(4) ?
O1 O6 O8 5_555 . 2_555 142.1(3) ?
O1 O6 O8 5_555 . 2_655 104.6(3) ?
O1 O6 O8 5_555 . 6_555 34.72(18) ?
O1 O6 O1 2_555 . 2_655 73.9(2) ?
O1 O6 O1 2_555 . 6_555 112.7(3) ?
O1 O6 O2 2_555 . . 38.6(2) ?
O1 O6 O2 2_555 . 2_555 81.7(3) ?
O1 O6 O2 2_555 . 2_655 116.8(3) ?
O1 O6 O3 2_555 . 7_556 147.0(4) ?
O1 O6 O3 2_555 . 8_454 67.9(2) ?
O1 O6 O3 2_555 . 8_554 100.8(3) ?
O1 O6 O4 2_555 . . 81.5(2) ?
O1 O6 O5 2_555 . . 69.6(3) ?
O1 O6 O5 2_555 . 2_555 86.8(3) ?
O1 O6 O5 2_555 . 2_655 148.9(4) ?
O1 O6 O6 2_555 . 2_555 45.9(2) ?
O1 O6 O6 2_555 . 2_655 101.0(4) ?
O1 O6 O7 2_555 . . 113.0(4) ?
O1 O6 O7 2_555 . 2_655 70.3(2) ?
O1 O6 O8 2_555 . . 41.2(3) ?
O1 O6 O8 2_555 . 2_555 46.8(2) ?
O1 O6 O8 2_555 . 2_655 91.1(3) ?
O1 O6 O8 2_555 . 6_555 131.5(3) ?
O1 O6 O1 2_655 . 6_555 100.7(3) ?
O1 O6 O2 2_655 . . 57.0(2) ?
O1 O6 O2 2_655 . 2_555 118.6(3) ?
O1 O6 O2 2_655 . 2_655 70.6(2) ?
O1 O6 O3 2_655 . 7_556 138.2(4) ?
O1 O6 O3 2_655 . 8_454 108.1(3) ?
O1 O6 O3 2_655 . 8_554 64.1(2) ?
O1 O6 O4 2_655 . . 85.7(2) ?
O1 O6 O5 2_655 . . 73.3(3) ?
O1 O6 O5 2_655 . 2_555 157.2(3) ?
O1 O6 O5 2_655 . 2_655 78.1(3) ?
O1 O6 O6 2_655 . 2_555 114.3(3) ?
O1 O6 O6 2_655 . 2_655 35.4(2) ?
O1 O6 O7 2_655 . . 102.1(3) ?
O1 O6 O7 2_655 . 2_655 37.07(19) ?
O1 O6 O8 2_655 . . 34.1(2) ?
O1 O6 O8 2_655 . 2_555 111.2(3) ?
O1 O6 O8 2_655 . 2_655 40.7(3) ?
O1 O6 O8 2_655 . 6_555 136.7(3) ?
O1 O6 O2 6_555 . . 81.3(2) ?
O1 O6 O2 6_555 . 2_555 140.6(3) ?
O1 O6 O2 6_555 . 2_655 123.9(3) ?
O1 O6 O3 6_555 . 7_556 74.5(3) ?
O1 O6 O3 6_555 . 8_454 49.93(19) ?
O1 O6 O3 6_555 . 8_554 36.53(19) ?
O1 O6 O4 6_555 . . 165.5(3) ?
O1 O6 O5 6_555 . . 46.3(3) ?
O1 O6 O5 6_555 . 2_555 97.9(3) ?
O1 O6 O5 6_555 . 2_655 85.4(3) ?
O1 O6 O6 6_555 . 2_555 84.3(3) ?
O1 O6 O6 6_555 . 2_655 69.3(3) ?
O1 O6 O7 6_555 . . 132.9(4) ?
O1 O6 O7 6_555 . 2_655 69.3(2) ?
O1 O6 O8 6_555 . . 102.6(4) ?
O1 O6 O8 6_555 . 2_555 128.9(3) ?
O1 O6 O8 6_555 . 2_655 127.9(4) ?
O1 O6 O8 6_555 . 6_555 41.2(2) ?
O2 O6 O2 . . 2_555 120.3(3) ?
O2 O6 O2 . . 2_655 125.7(3) ?
O2 O6 O3 . . 7_556 153.4(4) ?
O2 O6 O3 . . 8_454 54.99(19) ?
O2 O6 O3 . . 8_554 62.2(2) ?
O2 O6 O4 . . . 112.9(2) ?
O2 O6 O5 . . . 35.0(2) ?
O2 O6 O5 . . 2_555 113.6(3) ?
O2 O6 O5 . . 2_655 129.2(4) ?
O2 O6 O6 . . 2_555 59.5(3) ?
O2 O6 O6 . . 2_655 68.9(3) ?
O2 O6 O7 . . . 145.0(3) ?
O2 O6 O7 . . 2_655 34.69(18) ?
O2 O6 O8 . . . 28.5(3) ?
O2 O6 O8 . . 2_555 84.0(3) ?
O2 O6 O8 . . 2_655 93.5(3) ?
O2 O6 O8 . . 6_555 117.0(3) ?
O2 O6 O2 2_555 . 2_655 72.4(2) ?
O2 O6 O3 2_555 . 7_556 75.1(3) ?
O2 O6 O3 2_555 . 8_454 113.0(3) ?
O2 O6 O3 2_555 . 8_554 176.8(3) ?
O2 O6 O4 2_555 . . 34.83(19) ?
O2 O6 O5 2_555 . . 144.7(4) ?
O2 O6 O5 2_555 . 2_555 44.7(2) ?
O2 O6 O5 2_555 . 2_655 100.5(4) ?
O2 O6 O6 2_555 . 2_555 81.0(3) ?
O2 O6 O6 2_555 . 2_655 146.6(4) ?
O2 O6 O7 2_555 . . 40.7(3) ?
O2 O6 O7 2_555 . 2_655 146.9(3) ?
O2 O6 O8 2_555 . . 110.6(3) ?
O2 O6 O8 2_555 . 2_555 38.7(2) ?
O2 O6 O8 2_555 . 2_655 86.0(3) ?
O2 O6 O8 2_555 . 6_555 101.4(3) ?
O2 O6 O3 2_655 . 7_556 78.1(3) ?
O2 O6 O3 2_655 . 8_454 173.7(3) ?
O2 O6 O3 2_655 . 8_554 107.9(3) ?
O2 O6 O4 2_655 . . 45.87(19) ?
O2 O6 O5 2_655 . . 138.9(4) ?
O2 O6 O5 2_655 . 2_555 109.3(3) ?
O2 O6 O5 2_655 . 2_655 38.7(2) ?
O2 O6 O6 2_655 . 2_555 151.0(4) ?
O2 O6 O6 2_655 . 2_655 76.9(3) ?
O2 O6 O7 2_655 . . 35.3(3) ?
O2 O6 O7 2_655 . 2_655 104.4(3) ?
O2 O6 O8 2_655 . . 97.8(3) ?
O2 O6 O8 2_655 . 2_555 104.2(3) ?
O2 O6 O8 2_655 . 2_655 32.3(3) ?
O2 O6 O8 2_655 . 6_555 109.9(3) ?
O3 O6 O3 7_556 . 8_454 100.0(3) ?
O3 O6 O3 7_556 . 8_554 101.9(3) ?
O3 O6 O4 7_556 . . 92.0(3) ?
O3 O6 O5 7_556 . . 119.9(4) ?
O3 O6 O5 7_556 . 2_555 60.2(3) ?
O3 O6 O5 7_556 . 2_655 60.2(3) ?
O3 O6 O6 7_556 . 2_555 106.5(4) ?
O3 O6 O6 7_556 . 2_655 111.4(4) ?
O3 O6 O7 7_556 . . 61.1(3) ?
O3 O6 O7 7_556 . 2_655 137.6(4) ?
O3 O6 O8 7_556 . . 171.8(5) ?
O3 O6 O8 7_556 . 2_555 102.6(4) ?
O3 O6 O8 7_556 . 2_655 110.0(4) ?
O3 O6 O8 7_556 . 6_555 36.5(3) ?
O3 O6 O3 8_454 . 8_554 66.5(2) ?
O3 O6 O4 8_454 . . 140.4(3) ?
O3 O6 O5 8_454 . . 37.3(3) ?
O3 O6 O5 8_454 . 2_555 74.3(3) ?
O3 O6 O5 8_454 . 2_655 135.3(3) ?
O3 O6 O6 8_454 . 2_555 35.3(2) ?
O3 O6 O6 8_454 . 2_655 98.5(4) ?
O3 O6 O7 8_454 . . 148.3(4) ?
O3 O6 O7 8_454 . 2_655 72.9(2) ?
O3 O6 O8 8_454 . . 83.4(3) ?
O3 O6 O8 8_454 . 2_555 82.0(3) ?
O3 O6 O8 8_454 . 2_655 148.0(4) ?
O3 O6 O8 8_454 . 6_555 66.5(2) ?
O3 O6 O4 8_554 . . 147.2(3) ?
O3 O6 O5 8_554 . . 36.4(3) ?
O3 O6 O5 8_554 . 2_555 133.2(3) ?
O3 O6 O5 8_554 . 2_655 78.3(3) ?
O3 O6 O6 8_554 . 2_555 99.3(3) ?
O3 O6 O6 8_554 . 2_655 35.1(3) ?
O3 O6 O7 8_554 . . 138.5(4) ?
O3 O6 O7 8_554 . 2_655 36.30(18) ?
O3 O6 O8 8_554 . . 72.5(3) ?
O3 O6 O8 8_554 . 2_555 142.8(3) ?
O3 O6 O8 8_554 . 2_655 95.9(3) ?
O3 O6 O8 8_554 . 6_555 75.5(2) ?
O4 O6 O5 . . . 147.8(3) ?
O4 O6 O5 . . 2_555 79.5(3) ?
O4 O6 O5 . . 2_655 83.2(3) ?
O4 O6 O6 . . 2_555 105.1(3) ?
O4 O6 O6 . . 2_655 112.0(3) ?
O4 O6 O7 . . . 32.6(3) ?
O4 O6 O7 . . 2_655 120.5(3) ?
O4 O6 O8 . . . 90.0(3) ?
O4 O6 O8 . . 2_555 58.5(2) ?
O4 O6 O8 . . 2_655 51.3(3) ?
O4 O6 O8 . . 6_555 127.1(3) ?
O5 O6 O5 . . 2_555 111.6(4) ?
O5 O6 O5 . . 2_655 114.7(4) ?
O5 O6 O6 . . 2_555 64.3(3) ?
O5 O6 O6 . . 2_655 62.3(4) ?
O5 O6 O7 . . . 174.1(5) ?
O5 O6 O7 . . 2_655 36.5(3) ?
O5 O6 O8 . . . 59.0(3) ?
O5 O6 O8 . . 2_555 106.5(4) ?
O5 O6 O8 . . 2_655 113.8(4) ?
O5 O6 O8 . . 6_555 83.9(3) ?
O5 O6 O5 2_555 . 2_655 116.8(4) ?
O5 O6 O6 2_555 . 2_555 54.5(3) ?
O5 O6 O6 2_555 . 2_655 166.8(4) ?
O5 O6 O7 2_555 . . 74.1(4) ?
O5 O6 O7 2_555 . 2_655 145.2(4) ?
O5 O6 O8 2_555 . . 128.0(4) ?
O5 O6 O8 2_555 . 2_555 46.0(2) ?
O5 O6 O8 2_555 . 2_655 130.4(4) ?
O5 O6 O8 2_555 . 6_555 65.7(3) ?
O5 O6 O6 2_655 . 2_555 165.1(4) ?
O5 O6 O6 2_655 . 2_655 60.5(4) ?
O5 O6 O7 2_655 . . 60.2(3) ?
O5 O6 O7 2_655 . 2_655 94.9(3) ?
O5 O6 O8 2_655 . . 112.2(4) ?
O5 O6 O8 2_655 . 2_555 138.5(4) ?
O5 O6 O8 2_655 . 2_655 58.4(3) ?
O5 O6 O8 2_655 . 6_555 78.9(3) ?
O6 O6 O6 2_555 . 2_655 124.7(5) ?
O6 O6 O7 2_555 . . 121.4(4) ?
O6 O6 O7 2_555 . 2_655 91.4(3) ?
O6 O6 O8 2_555 . . 80.5(4) ?
O6 O6 O8 2_555 . 2_555 46.8(3) ?
O6 O6 O8 2_555 . 2_655 136.3(4) ?
O6 O6 O8 2_555 . 6_555 86.3(3) ?
O6 O6 O7 2_655 . . 111.8(4) ?
O6 O6 O7 2_655 . 2_655 34.4(3) ?
O6 O6 O8 2_655 . . 60.6(3) ?
O6 O6 O8 2_655 . 2_555 145.3(4) ?
O6 O6 O8 2_655 . 2_655 60.8(3) ?
O6 O6 O8 2_655 . 6_555 101.3(3) ?
O7 O6 O7 . . 2_655 138.5(4) ?
O7 O6 O8 . . . 119.1(4) ?
O7 O6 O8 . . 2_555 78.3(3) ?
O7 O6 O8 . . 2_655 61.4(4) ?
O7 O6 O8 . . 6_555 97.5(3) ?
O7 O6 O8 2_655 . . 36.3(3) ?
O7 O6 O8 2_655 . 2_555 117.1(3) ?
O7 O6 O8 2_655 . 2_655 77.4(3) ?
O7 O6 O8 2_655 . 6_555 110.4(3) ?
O8 O6 O8 . . 2_555 85.2(3) ?
O8 O6 O8 . . 2_655 65.5(4) ?
O8 O6 O8 . . 6_555 142.8(4) ?
O8 O6 O8 2_555 . 2_655 101.5(3) ?
O8 O6 O8 2_555 . 6_555 110.4(3) ?
O8 O6 O8 2_655 . 6_555 137.3(4) ?
W1 O7 W1 2_555 . 2_655 94.1(2) ?
W1 O7 W1 2_555 . 6_555 148.1(3) ?
W1 O7 W1 2_555 . 8_555 134.7(3) ?
W1 O7 W2 2_555 . 2_555 53.64(15) ?
W1 O7 W2 2_555 . 2_655 106.4(4) ?
W1 O7 W2 2_555 . 8_455 83.7(2) ?
W1 O7 Ba1 2_555 . . 98.2(2) ?
W1 O7 Ba1 2_555 . 5_545 58.12(16) ?
W1 O7 Pr1 2_555 . 2_555 92.8(3) ?
W1 O7 Pr1 2_555 . 2_655 152.6(3) ?
W1 O7 Pr1 2_555 . 8_555 87.0(3) ?
W1 O7 Li1 2_555 . 2_555 92.8(3) ?
W1 O7 Li1 2_555 . 2_655 152.6(3) ?
W1 O7 Li1 2_555 . 8_555 87.0(3) ?
W1 O7 Li2 2_555 . . 56.1(5) ?
W1 O7 O1 2_555 . . 34.2(2) ?
W1 O7 O2 2_555 . 2_555 36.0(2) ?
W1 O7 O2 2_555 . 2_655 111.0(4) ?
W1 O7 O2 2_555 . 8_455 77.0(2) ?
W1 O7 O2 2_555 . 8_555 137.1(4) ?
W1 O7 O3 2_555 . . 65.0(2) ?
W1 O7 O3 2_555 . 3_556 1.06(14) ?
W1 O7 O3 2_555 . 3_656 69.9(2) ?
W1 O7 O3 2_555 . 7_556 128.5(4) ?
W1 O7 O4 2_555 . . 35.3(2) ?
W1 O7 O4 2_555 . 5_455 100.6(3) ?
W1 O7 O4 2_555 . 5_555 171.3(3) ?
W1 O7 O4 2_555 . 3_656 78.3(2) ?
W1 O7 O4 2_555 . 7_556 128.9(3) ?
W1 O7 O5 2_555 . 2_555 74.3(2) ?
W1 O7 O5 2_555 . 2_655 141.4(4) ?
W1 O7 O5 2_555 . 8_555 102.1(3) ?
W1 O7 O6 2_555 . . 89.1(3) ?
W1 O7 O6 2_555 . 2_655 105.8(3) ?
W1 O7 O7 2_555 . 7_556 89.8(3) ?
W1 O7 O8 2_555 . . 71.5(2) ?
W1 O7 O8 2_555 . 2_555 36.27(17) ?
W1 O7 O8 2_555 . 2_655 85.7(3) ?
W1 O7 W1 2_655 . 6_555 112.2(2) ?
W1 O7 W1 2_655 . 8_555 105.8(2) ?
W1 O7 W2 2_655 . 2_555 140.4(2) ?
W1 O7 W2 2_655 . 2_655 65.3(3) ?
W1 O7 W2 2_655 . 8_455 116.4(2) ?
W1 O7 Ba1 2_655 . . 123.8(2) ?
W1 O7 Ba1 2_655 . 5_545 52.12(11) ?
W1 O7 Pr1 2_655 . 2_555 167.4(4) ?
W1 O7 Pr1 2_655 . 2_655 59.58(14) ?
W1 O7 Pr1 2_655 . 8_555 64.8(2) ?
W1 O7 Li1 2_655 . 2_555 167.4(4) ?
W1 O7 Li1 2_655 . 2_655 59.58(14) ?
W1 O7 Li1 2_655 . 8_555 64.8(2) ?
W1 O7 Li2 2_655 . . 99.2(4) ?
W1 O7 O1 2_655 . . 81.7(3) ?
W1 O7 O2 2_655 . 2_555 127.2(3) ?
W1 O7 O2 2_655 . 2_655 21.1(2) ?
W1 O7 O2 2_655 . 8_455 151.3(3) ?
W1 O7 O2 2_655 . 8_555 83.9(3) ?
W1 O7 O3 2_655 . . 84.0(2) ?
W1 O7 O3 2_655 . 3_556 95.1(2) ?
W1 O7 O3 2_655 . 3_656 24.22(14) ?
W1 O7 O3 2_655 . 7_556 128.2(4) ?
W1 O7 O4 2_655 . . 69.1(3) ?
W1 O7 O4 2_655 . 5_455 165.3(3) ?
W1 O7 O4 2_655 . 5_555 94.6(2) ?
W1 O7 O4 2_655 . 3_656 41.66(17) ?
W1 O7 O4 2_655 . 7_556 129.0(3) ?
W1 O7 O5 2_655 . 2_555 151.8(3) ?
W1 O7 O5 2_655 . 2_655 67.6(3) ?
W1 O7 O5 2_655 . 8_555 66.50(18) ?
W1 O7 O6 2_655 . . 97.5(3) ?
W1 O7 O6 2_655 . 2_655 67.45(18) ?
W1 O7 O7 2_655 . 7_556 116.9(3) ?
W1 O7 O8 2_655 . . 74.44(19) ?
W1 O7 O8 2_655 . 2_555 118.6(3) ?
W1 O7 O8 2_655 . 2_655 38.9(2) ?
W1 O7 W1 6_555 . 8_555 56.43(12) ?
W1 O7 W2 6_555 . 2_555 94.73(18) ?
W1 O7 W2 6_555 . 2_655 71.3(3) ?
W1 O7 W2 6_555 . 8_455 99.38(19) ?
W1 O7 Ba1 6_555 . . 52.54(11) ?
W1 O7 Ba1 6_555 . 5_545 125.2(2) ?
W1 O7 Pr1 6_555 . 2_555 65.2(2) ?
W1 O7 Pr1 6_555 . 2_655 58.41(13) ?
W1 O7 Pr1 6_555 . 8_555 119.9(3) ?
W1 O7 Li1 6_555 . 2_555 65.2(2) ?
W1 O7 Li1 6_555 . 2_655 58.41(13) ?
W1 O7 Li1 6_555 . 8_555 119.9(3) ?
W1 O7 Li2 6_555 . . 100.4(6) ?
W1 O7 O1 6_555 . . 129.6(4) ?
W1 O7 O2 6_555 . 2_555 120.6(3) ?
W1 O7 O2 6_555 . 2_655 99.1(3) ?
W1 O7 O2 6_555 . 8_455 86.8(2) ?
W1 O7 O2 6_555 . 8_555 66.5(2) ?
W1 O7 O3 6_555 . . 133.0(3) ?
W1 O7 O3 6_555 . 3_556 147.4(3) ?
W1 O7 O3 6_555 . 3_656 135.0(3) ?
W1 O7 O3 6_555 . 7_556 19.6(2) ?
W1 O7 O4 6_555 . . 173.3(4) ?
W1 O7 O4 6_555 . 5_455 53.76(16) ?
W1 O7 O4 6_555 . 5_555 24.63(15) ?
W1 O7 O4 6_555 . 3_656 133.4(3) ?
W1 O7 O4 6_555 . 7_556 44.22(19) ?
W1 O7 O5 6_555 . 2_555 74.1(2) ?
W1 O7 O5 6_555 . 2_655 47.5(2) ?
W1 O7 O5 6_555 . 8_555 104.8(2) ?
W1 O7 O6 6_555 . . 70.4(3) ?
W1 O7 O6 6_555 . 2_655 70.66(18) ?
W1 O7 O7 6_555 . 7_556 93.7(3) ?
W1 O7 O8 6_555 . . 97.6(2) ?
W1 O7 O8 6_555 . 2_555 112.2(2) ?
W1 O7 O8 6_555 . 2_655 103.2(3) ?
W1 O7 W2 8_555 . 2_555 113.4(2) ?
W1 O7 W2 8_555 . 2_655 118.9(4) ?
W1 O7 W2 8_555 . 8_455 51.00(11) ?
W1 O7 Ba1 8_555 . . 103.34(19) ?
W1 O7 Ba1 8_555 . 5_545 157.8(2) ?
W1 O7 Pr1 8_555 . 2_555 62.2(2) ?
W1 O7 Pr1 8_555 . 2_655 56.20(13) ?
W1 O7 Pr1 8_555 . 8_555 66.8(2) ?
W1 O7 Li1 8_555 . 2_555 62.2(2) ?
W1 O7 Li1 8_555 . 2_655 56.20(13) ?
W1 O7 Li1 8_555 . 8_555 66.8(2) ?
W1 O7 Li2 8_555 . . 150.9(6) ?
W1 O7 O1 8_555 . . 168.3(4) ?
W1 O7 O2 8_555 . 2_555 104.8(3) ?
W1 O7 O2 8_555 . 2_655 84.8(3) ?
W1 O7 O2 8_555 . 8_455 65.97(19) ?
W1 O7 O2 8_555 . 8_555 21.92(19) ?
W1 O7 O3 8_555 . . 76.9(2) ?
W1 O7 O3 8_555 . 3_556 133.9(3) ?
W1 O7 O3 8_555 . 3_656 122.8(3) ?
W1 O7 O3 8_555 . 7_556 67.1(3) ?
W1 O7 O4 8_555 . . 116.9(4) ?
W1 O7 O4 8_555 . 5_455 63.94(18) ?
W1 O7 O4 8_555 . 5_555 42.62(18) ?
W1 O7 O4 8_555 . 3_656 90.0(2) ?
W1 O7 O4 8_555 . 7_556 25.29(17) ?
W1 O7 O5 8_555 . 2_555 100.4(3) ?
W1 O7 O5 8_555 . 2_655 83.9(3) ?
W1 O7 O5 8_555 . 8_555 53.67(16) ?
W1 O7 O6 8_555 . . 126.6(3) ?
W1 O7 O6 8_555 . 2_655 119.4(2) ?
W1 O7 O7 8_555 . 7_556 44.9(2) ?
W1 O7 O8 8_555 . . 152.7(3) ?
W1 O7 O8 8_555 . 2_555 133.9(3) ?
W1 O7 O8 8_555 . 2_655 134.0(3) ?
W2 O7 W2 2_555 . 2_655 99.3(3) ?
W2 O7 W2 2_555 . 8_455 85.38(16) ?
W2 O7 Ba1 2_555 . . 52.72(10) ?
W2 O7 Ba1 2_555 . 5_545 88.80(16) ?
W2 O7 Pr1 2_555 . 2_555 51.27(17) ?
W2 O7 Pr1 2_555 . 2_655 153.0(3) ?
W2 O7 Pr1 2_555 . 8_555 126.1(3) ?
W2 O7 Li1 2_555 . 2_555 51.27(17) ?
W2 O7 Li1 2_555 . 2_655 153.0(3) ?
W2 O7 Li1 2_555 . 8_555 126.1(3) ?
W2 O7 Li2 2_555 . . 45.73(18) ?
W2 O7 O1 2_555 . . 58.6(2) ?
W2 O7 O2 2_555 . 2_555 36.3(2) ?
W2 O7 O2 2_555 . 2_655 161.4(4) ?
W2 O7 O2 2_555 . 8_455 52.48(16) ?
W2 O7 O2 2_555 . 8_555 134.8(3) ?
W2 O7 O3 2_555 . . 98.8(2) ?
W2 O7 O3 2_555 . 3_556 52.86(15) ?
W2 O7 O3 2_555 . 3_656 118.9(2) ?
W2 O7 O3 2_555 . 7_556 75.1(3) ?
W2 O7 O4 2_555 . . 87.5(3) ?
W2 O7 O4 2_555 . 5_455 52.24(16) ?
W2 O7 O4 2_555 . 5_555 118.2(3) ?
W2 O7 O4 2_555 . 3_656 130.2(3) ?
W2 O7 O4 2_555 . 7_556 90.6(2) ?
W2 O7 O5 2_555 . 2_555 20.64(15) ?
W2 O7 O5 2_555 . 2_655 121.3(3) ?
W2 O7 O5 2_555 . 8_555 135.3(3) ?
W2 O7 O6 2_555 . . 63.8(3) ?
W2 O7 O6 2_555 . 2_655 97.1(2) ?
W2 O7 O7 2_555 . 7_556 88.3(3) ?
W2 O7 O8 2_555 . . 73.60(18) ?
W2 O7 O8 2_555 . 2_555 22.00(13) ?
W2 O7 O8 2_555 . 2_655 108.7(3) ?
W2 O7 W2 2_655 . 8_455 169.8(4) ?
W2 O7 Ba1 2_655 . . 58.5(3) ?
W2 O7 Ba1 2_655 . 5_545 54.3(3) ?
W2 O7 Pr1 2_655 . 2_555 122.5(5) ?
W2 O7 Pr1 2_655 . 2_655 71.1(3) ?
W2 O7 Pr1 2_655 . 8_555 129.0(5) ?
W2 O7 Li1 2_655 . 2_555 122.5(5) ?
W2 O7 Li1 2_655 . 2_655 71.1(3) ?
W2 O7 Li1 2_655 . 8_555 129.0(5) ?
W2 O7 Li2 2_655 . . 59.3(3) ?
W2 O7 O1 2_655 . . 72.3(4) ?
W2 O7 O2 2_655 . 2_555 129.3(5) ?
W2 O7 O2 2_655 . 2_655 73.7(4) ?
W2 O7 O2 2_655 . 8_455 143.3(4) ?
W2 O7 O2 2_655 . 8_555 111.3(4) ?
W2 O7 O3 2_655 . . 147.9(4) ?
W2 O7 O3 2_655 . 3_556 107.1(4) ?
W2 O7 O3 2_655 . 3_656 74.3(3) ?
W2 O7 O3 2_655 . 7_556 74.1(4) ?
W2 O7 O4 2_655 . . 114.6(5) ?
W2 O7 O4 2_655 . 5_455 109.3(4) ?
W2 O7 O4 2_655 . 5_555 76.7(3) ?
W2 O7 O4 2_655 . 3_656 106.8(4) ?
W2 O7 O4 2_655 . 7_556 115.4(4) ?
W2 O7 O5 2_655 . 2_555 93.0(4) ?
W2 O7 O5 2_655 . 2_655 35.4(3) ?
W2 O7 O5 2_655 . 8_555 124.9(4) ?
W2 O7 O6 2_655 . . 36.0(3) ?
W2 O7 O6 2_655 . 2_655 2.3(2) ?
W2 O7 O7 2_655 . 7_556 163.6(5) ?
W2 O7 O8 2_655 . . 35.5(2) ?
W2 O7 O8 2_655 . 2_555 92.0(4) ?
W2 O7 O8 2_655 . 2_655 34.1(3) ?
W2 O7 Ba1 8_455 . . 119.4(2) ?
W2 O7 Ba1 8_455 . 5_545 135.4(2) ?
W2 O7 Pr1 8_455 . 2_555 54.02(19) ?
W2 O7 Pr1 8_455 . 2_655 100.7(2) ?
W2 O7 Pr1 8_455 . 8_555 51.58(19) ?
W2 O7 Li1 8_455 . 2_555 54.02(19) ?
W2 O7 Li1 8_455 . 2_655 100.7(2) ?
W2 O7 Li1 8_455 . 8_555 51.58(19) ?
W2 O7 Li2 8_455 . . 128.2(2) ?
W2 O7 O1 8_455 . . 117.7(3) ?
W2 O7 O2 8_455 . 2_555 58.7(3) ?
W2 O7 O2 8_455 . 2_655 104.5(3) ?
W2 O7 O2 8_455 . 8_455 36.29(15) ?
W2 O7 O2 8_455 . 8_555 59.9(3) ?
W2 O7 O3 8_455 . . 38.09(15) ?
W2 O7 O3 8_455 . 3_556 83.0(2) ?
W2 O7 O3 8_455 . 3_656 111.5(2) ?
W2 O7 O3 8_455 . 7_556 98.5(3) ?
W2 O7 O4 8_455 . . 74.5(3) ?
W2 O7 O4 8_455 . 5_455 66.43(19) ?
W2 O7 O4 8_455 . 5_555 93.1(2) ?
W2 O7 O4 8_455 . 3_656 76.4(2) ?
W2 O7 O4 8_455 . 7_556 55.2(2) ?
W2 O7 O5 8_455 . 2_555 88.3(3) ?
W2 O7 O5 8_455 . 2_655 134.7(3) ?
W2 O7 O5 8_455 . 8_555 52.33(16) ?
W2 O7 O6 8_455 . . 145.7(4) ?
W2 O7 O6 8_455 . 2_655 169.8(3) ?
W2 O7 O7 8_455 . 7_556 6.2(2) ?
W2 O7 O8 8_455 . . 153.9(2) ?
W2 O7 O8 8_455 . 2_555 95.5(2) ?
W2 O7 O8 8_455 . 2_655 152.1(4) ?
Ba1 O7 Ba1 . . 5_545 90.34(17) ?
Ba1 O7 Pr1 . . 2_555 65.5(2) ?
Ba1 O7 Pr1 . . 2_655 102.8(2) ?
Ba1 O7 Pr1 . . 8_555 169.3(3) ?
Ba1 O7 Li1 . . 2_555 65.5(2) ?
Ba1 O7 Li1 . . 2_655 102.8(2) ?
Ba1 O7 Li1 . . 8_555 169.3(3) ?
Ba1 O7 Li2 . . . 49.1(5) ?
Ba1 O7 O1 . . . 78.9(3) ?
Ba1 O7 O2 . . 2_555 88.8(3) ?
Ba1 O7 O2 . . 2_655 129.5(4) ?
Ba1 O7 O2 . . 8_455 84.8(2) ?
Ba1 O7 O2 . . 8_555 118.4(3) ?
Ba1 O7 O3 . . . 149.7(3) ?
Ba1 O7 O3 . . 3_556 97.9(2) ?
Ba1 O7 O3 . . 3_656 125.9(3) ?
Ba1 O7 O3 . . 7_556 36.7(2) ?
Ba1 O7 O4 . . . 132.7(3) ?
Ba1 O7 O4 . . 5_455 53.65(17) ?
Ba1 O7 O4 . . 5_555 76.3(2) ?
Ba1 O7 O4 . . 3_656 163.6(3) ?
Ba1 O7 O4 . . 7_556 80.8(2) ?
Ba1 O7 O5 . . 2_555 37.33(18) ?
Ba1 O7 O5 . . 2_655 69.0(3) ?
Ba1 O7 O5 . . 8_555 156.6(3) ?
Ba1 O7 O6 . . . 28.9(2) ?
Ba1 O7 O6 . . 2_655 56.37(16) ?
Ba1 O7 O7 . . 7_556 117.8(3) ?
Ba1 O7 O8 . . . 58.58(16) ?
Ba1 O7 O8 . . 2_555 62.55(18) ?
Ba1 O7 O8 . . 2_655 87.6(3) ?
Ba1 O7 Pr1 5_545 . 2_555 140.0(3) ?
Ba1 O7 Pr1 5_545 . 2_655 104.1(2) ?
Ba1 O7 Pr1 5_545 . 8_555 100.3(3) ?
Ba1 O7 Li1 5_545 . 2_555 140.0(3) ?
Ba1 O7 Li1 5_545 . 2_655 104.1(2) ?
Ba1 O7 Li1 5_545 . 8_555 100.3(3) ?
Ba1 O7 Li2 5_545 . . 48.6(4) ?
Ba1 O7 O1 5_545 . . 31.4(2) ?
Ba1 O7 O2 5_545 . 2_555 92.7(3) ?
Ba1 O7 O2 5_545 . 2_655 73.0(3) ?
Ba1 O7 O2 5_545 . 8_455 133.7(2) ?
Ba1 O7 O2 5_545 . 8_555 136.0(3) ?
Ba1 O7 O3 5_545 . . 100.0(2) ?
Ba1 O7 O3 5_545 . 3_556 59.10(17) ?
Ba1 O7 O3 5_545 . 3_656 37.64(16) ?
Ba1 O7 O3 5_545 . 7_556 122.5(3) ?
Ba1 O7 O4 5_545 . . 61.0(3) ?
Ba1 O7 O4 5_545 . 5_455 137.2(2) ?
Ba1 O7 O4 5_545 . 5_555 127.9(3) ?
Ba1 O7 O4 5_545 . 3_656 74.2(2) ?
Ba1 O7 O4 5_545 . 7_556 169.3(3) ?
Ba1 O7 O5 5_545 . 2_555 101.1(3) ?
Ba1 O7 O5 5_545 . 2_655 84.9(3) ?
Ba1 O7 O5 5_545 . 8_555 110.3(2) ?
Ba1 O7 O6 5_545 . . 62.6(3) ?
Ba1 O7 O6 5_545 . 2_655 54.68(15) ?
Ba1 O7 O7 5_545 . 7_556 141.1(3) ?
Ba1 O7 O8 5_545 . . 32.05(12) ?
Ba1 O7 O8 5_545 . 2_555 67.99(19) ?
Ba1 O7 O8 5_545 . 2_655 27.7(2) ?
Pr1 O7 Pr1 2_555 . 2_655 111.8(3) ?
Pr1 O7 Pr1 2_555 . 8_555 105.1(4) ?
Pr1 O7 Li1 2_555 . 2_555 0 ?
Pr1 O7 Li1 2_555 . 2_655 111.8(3) ?
Pr1 O7 Li1 2_555 . 8_555 105.1(4) ?
Pr1 O7 Li2 2_555 . . 93.4(4) ?
Pr1 O7 O1 2_555 . . 109.6(4) ?
Pr1 O7 O2 2_555 . 2_555 57.5(3) ?
Pr1 O7 O2 2_555 . 2_655 146.9(5) ?
Pr1 O7 O2 2_555 . 8_455 23.18(17) ?
Pr1 O7 O2 2_555 . 8_555 83.9(3) ?
Pr1 O7 O3 2_555 . . 89.4(3) ?
Pr1 O7 O3 2_555 . 3_556 91.7(3) ?
Pr1 O7 O3 2_555 . 3_656 159.6(4) ?
Pr1 O7 O3 2_555 . 7_556 52.7(3) ?
Pr1 O7 O4 2_555 . . 111.9(4) ?
Pr1 O7 O4 2_555 . 5_455 13.58(18) ?
Pr1 O7 O4 2_555 . 5_555 78.8(3) ?
Pr1 O7 O4 2_555 . 3_656 130.3(4) ?
Pr1 O7 O4 2_555 . 7_556 40.1(2) ?
Pr1 O7 O5 2_555 . 2_555 40.7(2) ?
Pr1 O7 O5 2_555 . 2_655 112.3(4) ?
Pr1 O7 O5 2_555 . 8_555 101.7(3) ?
Pr1 O7 O6 2_555 . . 93.1(4) ?
Pr1 O7 O6 2_555 . 2_655 120.6(3) ?
Pr1 O7 O7 2_555 . 7_556 52.5(3) ?
Pr1 O7 O8 2_555 . . 117.8(3) ?
Pr1 O7 O8 2_555 . 2_555 72.6(3) ?
Pr1 O7 O8 2_555 . 2_655 152.6(5) ?
Pr1 O7 Pr1 2_655 . 8_555 75.5(2) ?
Pr1 O7 Li1 2_655 . 2_555 111.8(3) ?
Pr1 O7 Li1 2_655 . 2_655 0 ?
Pr1 O7 Li1 2_655 . 8_555 75.5(2) ?
Pr1 O7 Li2 2_655 . . 130.3(3) ?
Pr1 O7 O1 2_655 . . 135.0(4) ?
Pr1 O7 O2 2_655 . 2_555 159.4(4) ?
Pr1 O7 O2 2_655 . 2_655 41.7(2) ?
Pr1 O7 O2 2_655 . 8_455 122.0(3) ?
Pr1 O7 O2 2_655 . 8_555 41.0(2) ?
Pr1 O7 O3 2_655 . . 102.1(3) ?
Pr1 O7 O3 2_655 . 3_556 153.5(3) ?
Pr1 O7 O3 2_655 . 3_656 83.6(2) ?
Pr1 O7 O3 2_655 . 7_556 78.0(3) ?
Pr1 O7 O4 2_655 . . 119.5(3) ?
Pr1 O7 O4 2_655 . 5_455 106.0(2) ?
Pr1 O7 O4 2_655 . 5_555 35.95(16) ?
Pr1 O7 O4 2_655 . 3_656 76.6(2) ?
Pr1 O7 O4 2_655 . 7_556 72.4(2) ?
Pr1 O7 O5 2_655 . 2_555 132.5(3) ?
Pr1 O7 O5 2_655 . 2_655 39.2(2) ?
Pr1 O7 O5 2_655 . 8_555 62.40(18) ?
Pr1 O7 O6 2_655 . . 100.9(3) ?
Pr1 O7 O6 2_655 . 2_655 72.7(2) ?
Pr1 O7 O7 2_655 . 7_556 95.7(3) ?
Pr1 O7 O8 2_655 . . 105.0(2) ?
Pr1 O7 O8 2_655 . 2_555 162.3(3) ?
Pr1 O7 O8 2_655 . 2_655 77.9(3) ?
Pr1 O7 Li1 8_555 . 2_555 105.1(4) ?
Pr1 O7 Li1 8_555 . 2_655 75.5(2) ?
Pr1 O7 Li1 8_555 . 8_555 0 ?
Pr1 O7 Li2 8_555 . . 139.6(6) ?
Pr1 O7 O1 8_555 . . 109.9(4) ?
Pr1 O7 O2 8_555 . 2_555 90.0(4) ?
Pr1 O7 O2 8_555 . 2_655 55.8(3) ?
Pr1 O7 O2 8_555 . 8_455 87.3(3) ?
Pr1 O7 O2 8_555 . 8_555 53.5(3) ?
Pr1 O7 O3 8_555 . . 27.41(18) ?
Pr1 O7 O3 8_555 . 3_556 87.1(3) ?
Pr1 O7 O3 8_555 . 3_656 64.6(2) ?
Pr1 O7 O3 8_555 . 7_556 133.9(4) ?
Pr1 O7 O4 8_555 . . 54.2(3) ?
Pr1 O7 O4 8_555 . 5_455 116.3(3) ?
Pr1 O7 O4 8_555 . 5_555 97.4(3) ?
Pr1 O7 O4 8_555 . 3_656 26.84(19) ?
Pr1 O7 O4 8_555 . 7_556 88.7(3) ?
Pr1 O7 O5 8_555 . 2_555 137.7(4) ?
Pr1 O7 O5 8_555 . 2_655 112.4(4) ?
Pr1 O7 O5 8_555 . 8_555 15.31(16) ?
Pr1 O7 O6 8_555 . . 161.5(5) ?
Pr1 O7 O6 8_555 . 2_655 131.2(3) ?
Pr1 O7 O7 8_555 . 7_556 52.6(3) ?
Pr1 O7 O8 8_555 . . 132.1(3) ?
Pr1 O7 O8 8_555 . 2_555 120.8(3) ?
Pr1 O7 O8 8_555 . 2_655 102.2(4) ?
Li1 O7 Li1 2_555 . 2_655 111.8(3) ?
Li1 O7 Li1 2_555 . 8_555 105.1(4) ?
Li1 O7 Li2 2_555 . . 93.4(4) ?
Li1 O7 O1 2_555 . . 109.6(4) ?
Li1 O7 O2 2_555 . 2_555 57.5(3) ?
Li1 O7 O2 2_555 . 2_655 146.9(5) ?
Li1 O7 O2 2_555 . 8_455 23.18(17) ?
Li1 O7 O2 2_555 . 8_555 83.9(3) ?
Li1 O7 O3 2_555 . . 89.4(3) ?
Li1 O7 O3 2_555 . 3_556 91.7(3) ?
Li1 O7 O3 2_555 . 3_656 159.6(4) ?
Li1 O7 O3 2_555 . 7_556 52.7(3) ?
Li1 O7 O4 2_555 . . 111.9(4) ?
Li1 O7 O4 2_555 . 5_455 13.58(18) ?
Li1 O7 O4 2_555 . 5_555 78.8(3) ?
Li1 O7 O4 2_555 . 3_656 130.3(4) ?
Li1 O7 O4 2_555 . 7_556 40.1(2) ?
Li1 O7 O5 2_555 . 2_555 40.7(2) ?
Li1 O7 O5 2_555 . 2_655 112.3(4) ?
Li1 O7 O5 2_555 . 8_555 101.7(3) ?
Li1 O7 O6 2_555 . . 93.1(4) ?
Li1 O7 O6 2_555 . 2_655 120.6(3) ?
Li1 O7 O7 2_555 . 7_556 52.5(3) ?
Li1 O7 O8 2_555 . . 117.8(3) ?
Li1 O7 O8 2_555 . 2_555 72.6(3) ?
Li1 O7 O8 2_555 . 2_655 152.6(5) ?
Li1 O7 Li1 2_655 . 8_555 75.5(2) ?
Li1 O7 Li2 2_655 . . 130.3(3) ?
Li1 O7 O1 2_655 . . 135.0(4) ?
Li1 O7 O2 2_655 . 2_555 159.4(4) ?
Li1 O7 O2 2_655 . 2_655 41.7(2) ?
Li1 O7 O2 2_655 . 8_455 122.0(3) ?
Li1 O7 O2 2_655 . 8_555 41.0(2) ?
Li1 O7 O3 2_655 . . 102.1(3) ?
Li1 O7 O3 2_655 . 3_556 153.5(3) ?
Li1 O7 O3 2_655 . 3_656 83.6(2) ?
Li1 O7 O3 2_655 . 7_556 78.0(3) ?
Li1 O7 O4 2_655 . . 119.5(3) ?
Li1 O7 O4 2_655 . 5_455 106.0(2) ?
Li1 O7 O4 2_655 . 5_555 35.95(16) ?
Li1 O7 O4 2_655 . 3_656 76.6(2) ?
Li1 O7 O4 2_655 . 7_556 72.4(2) ?
Li1 O7 O5 2_655 . 2_555 132.5(3) ?
Li1 O7 O5 2_655 . 2_655 39.2(2) ?
Li1 O7 O5 2_655 . 8_555 62.40(18) ?
Li1 O7 O6 2_655 . . 100.9(3) ?
Li1 O7 O6 2_655 . 2_655 72.7(2) ?
Li1 O7 O7 2_655 . 7_556 95.7(3) ?
Li1 O7 O8 2_655 . . 105.0(2) ?
Li1 O7 O8 2_655 . 2_555 162.3(3) ?
Li1 O7 O8 2_655 . 2_655 77.9(3) ?
Li1 O7 Li2 8_555 . . 139.6(6) ?
Li1 O7 O1 8_555 . . 109.9(4) ?
Li1 O7 O2 8_555 . 2_555 90.0(4) ?
Li1 O7 O2 8_555 . 2_655 55.8(3) ?
Li1 O7 O2 8_555 . 8_455 87.3(3) ?
Li1 O7 O2 8_555 . 8_555 53.5(3) ?
Li1 O7 O3 8_555 . . 27.41(18) ?
Li1 O7 O3 8_555 . 3_556 87.1(3) ?
Li1 O7 O3 8_555 . 3_656 64.6(2) ?
Li1 O7 O3 8_555 . 7_556 133.9(4) ?
Li1 O7 O4 8_555 . . 54.2(3) ?
Li1 O7 O4 8_555 . 5_455 116.3(3) ?
Li1 O7 O4 8_555 . 5_555 97.4(3) ?
Li1 O7 O4 8_555 . 3_656 26.84(19) ?
Li1 O7 O4 8_555 . 7_556 88.7(3) ?
Li1 O7 O5 8_555 . 2_555 137.7(4) ?
Li1 O7 O5 8_555 . 2_655 112.4(4) ?
Li1 O7 O5 8_555 . 8_555 15.31(16) ?
Li1 O7 O6 8_555 . . 161.5(5) ?
Li1 O7 O6 8_555 . 2_655 131.2(3) ?
Li1 O7 O7 8_555 . 7_556 52.6(3) ?
Li1 O7 O8 8_555 . . 132.1(3) ?
Li1 O7 O8 8_555 . 2_555 120.8(3) ?
Li1 O7 O8 8_555 . 2_655 102.2(4) ?
Li2 O7 O1 . . . 29.8(6) ?
Li2 O7 O2 . . 2_555 70.1(3) ?
Li2 O7 O2 . . 2_655 118.8(4) ?
Li2 O7 O2 . . 8_455 98.2(3) ?
Li2 O7 O2 . . 8_555 166.5(6) ?
Li2 O7 O3 . . . 121.0(5) ?
Li2 O7 O3 . . 3_556 56.3(5) ?
Li2 O7 O3 . . 3_656 85.8(5) ?
Li2 O7 O3 . . 7_556 85.8(6) ?
Li2 O7 O4 . . . 85.7(6) ?
Li2 O7 O4 . . 5_455 88.6(5) ?
Li2 O7 O4 . . 5_555 121.5(6) ?
Li2 O7 O4 . . 3_656 118.9(6) ?
Li2 O7 O4 . . 7_556 125.9(6) ?
Li2 O7 O5 . . 2_555 52.9(4) ?
Li2 O7 O5 . . 2_655 92.1(4) ?
Li2 O7 O5 . . 8_555 154.3(6) ?
Li2 O7 O6 . . . 33.1(5) ?
Li2 O7 O6 . . 2_655 57.6(2) ?
Li2 O7 O7 . . 7_556 132.4(3) ?
Li2 O7 O8 . . . 28.01(15) ?
Li2 O7 O8 . . 2_555 32.8(2) ?
Li2 O7 O8 . . 2_655 63.2(3) ?
O1 O7 O2 . . 2_555 63.5(3) ?
O1 O7 O2 . . 2_655 102.8(4) ?
O1 O7 O2 . . 8_455 103.1(3) ?
O1 O7 O2 . . 8_555 161.9(4) ?
O1 O7 O3 . . . 95.3(3) ?
O1 O7 O3 . . 3_556 34.9(3) ?
O1 O7 O3 . . 3_656 61.8(3) ?
O1 O7 O3 . . 7_556 115.6(4) ?
O1 O7 O4 . . . 56.7(3) ?
O1 O7 O4 . . 5_455 110.2(3) ?
O1 O7 O4 . . 5_555 147.3(4) ?
O1 O7 O4 . . 3_656 89.9(3) ?
O1 O7 O4 . . 7_556 149.2(4) ?
O1 O7 O5 . . 2_555 74.3(3) ?
O1 O7 O5 . . 2_655 107.5(4) ?
O1 O7 O5 . . 8_555 124.5(3) ?
O1 O7 O6 . . . 59.7(3) ?
O1 O7 O6 . . 2_655 71.6(3) ?
O1 O7 O7 . . 7_556 123.8(4) ?
O1 O7 O8 . . . 37.4(3) ?
O1 O7 O8 . . 2_555 37.0(2) ?
O1 O7 O8 . . 2_655 57.1(3) ?
O2 O7 O2 2_555 . 2_655 138.0(5) ?
O2 O7 O2 2_555 . 8_455 41.3(3) ?
O2 O7 O2 2_555 . 8_555 118.5(4) ?
O2 O7 O3 2_555 . . 62.6(3) ?
O2 O7 O3 2_555 . 3_556 35.0(3) ?
O2 O7 O3 2_555 . 3_656 103.6(3) ?
O2 O7 O3 2_555 . 7_556 103.2(4) ?
O2 O7 O4 2_555 . . 58.8(3) ?
O2 O7 O4 2_555 . 5_455 67.2(3) ?
O2 O7 O4 2_555 . 5_555 136.0(4) ?
O2 O7 O4 2_555 . 3_656 97.1(3) ?
O2 O7 O4 2_555 . 7_556 93.1(4) ?
O2 O7 O5 2_555 . 2_555 53.0(3) ?
O2 O7 O5 2_555 . 2_655 157.6(5) ?
O2 O7 O5 2_555 . 8_555 100.8(4) ?
O2 O7 O6 2_555 . . 97.4(4) ?
O2 O7 O6 2_555 . 2_655 127.6(4) ?
O2 O7 O7 2_555 . 7_556 63.7(4) ?
O2 O7 O8 2_555 . . 95.5(3) ?
O2 O7 O8 2_555 . 2_555 37.4(3) ?
O2 O7 O8 2_555 . 2_655 120.1(4) ?
O2 O7 O2 2_655 . 8_455 140.4(4) ?
O2 O7 O2 2_655 . 8_555 63.1(3) ?
O2 O7 O3 2_655 . . 80.8(3) ?
O2 O7 O3 2_655 . 3_556 111.9(3) ?
O2 O7 O3 2_655 . 3_656 42.9(3) ?
O2 O7 O3 2_655 . 7_556 118.0(4) ?
O2 O7 O4 2_655 . . 80.2(4) ?
O2 O7 O4 2_655 . 5_455 146.2(4) ?
O2 O7 O4 2_655 . 5_555 77.7(3) ?
O2 O7 O4 2_655 . 3_656 41.3(3) ?
O2 O7 O4 2_655 . 7_556 108.1(4) ?
O2 O7 O5 2_655 . 2_555 166.5(4) ?
O2 O7 O5 2_655 . 2_655 62.4(3) ?
O2 O7 O5 2_655 . 8_555 52.2(3) ?
O2 O7 O6 2_655 . . 109.4(4) ?
O2 O7 O6 2_655 . 2_655 76.0(3) ?
O2 O7 O7 2_655 . 7_556 103.2(4) ?
O2 O7 O8 2_655 . . 92.1(3) ?
O2 O7 O8 2_655 . 2_555 139.4(4) ?
O2 O7 O8 2_655 . 2_655 56.0(3) ?
O2 O7 O2 8_455 . 8_555 84.5(3) ?
O2 O7 O3 8_455 . . 67.4(2) ?
O2 O7 O3 8_455 . 3_556 76.0(2) ?
O2 O7 O3 8_455 . 3_656 136.9(3) ?
O2 O7 O3 8_455 . 7_556 75.8(3) ?
O2 O7 O4 8_455 . . 89.6(3) ?
O2 O7 O4 8_455 . 5_455 36.68(19) ?
O2 O7 O4 8_455 . 5_555 95.6(3) ?
O2 O7 O4 8_455 . 3_656 109.6(3) ?
O2 O7 O4 8_455 . 7_556 51.9(2) ?
O2 O7 O5 8_455 . 2_555 52.0(2) ?
O2 O7 O5 8_455 . 2_655 134.2(4) ?
O2 O7 O5 8_455 . 8_555 88.4(2) ?
O2 O7 O6 8_455 . . 109.5(3) ?
O2 O7 O6 8_455 . 2_655 141.2(3) ?
O2 O7 O7 8_455 . 7_556 37.3(2) ?
O2 O7 O8 8_455 . . 126.1(3) ?
O2 O7 O8 8_455 . 2_555 69.0(2) ?
O2 O7 O8 8_455 . 2_655 159.9(4) ?
O2 O7 O3 8_555 . . 72.2(3) ?
O2 O7 O3 8_555 . 3_556 136.9(4) ?
O2 O7 O3 8_555 . 3_656 101.4(3) ?
O2 O7 O3 8_555 . 7_556 82.0(4) ?
O2 O7 O4 8_555 . . 107.6(4) ?
O2 O7 O4 8_555 . 5_455 85.7(3) ?
O2 O7 O4 8_555 . 5_555 44.9(3) ?
O2 O7 O4 8_555 . 3_656 72.0(3) ?
O2 O7 O4 8_555 . 7_556 46.7(3) ?
O2 O7 O5 8_555 . 2_555 122.2(4) ?
O2 O7 O5 8_555 . 2_655 76.8(4) ?
O2 O7 O5 8_555 . 8_555 38.4(2) ?
O2 O7 O6 8_555 . . 133.7(4) ?
O2 O7 O6 8_555 . 2_655 112.7(3) ?
O2 O7 O7 8_555 . 7_556 54.7(3) ?
O2 O7 O8 8_555 . . 146.0(4) ?
O2 O7 O8 8_555 . 2_555 153.5(4) ?
O2 O7 O8 8_555 . 2_655 115.4(4) ?
O3 O7 O3 . . 3_556 64.8(2) ?
O3 O7 O3 . . 3_656 73.9(2) ?
O3 O7 O3 . . 7_556 136.4(4) ?
O3 O7 O4 . . . 40.4(3) ?
O3 O7 O4 . . 5_455 102.7(3) ?
O3 O7 O4 . . 5_555 116.7(3) ?
O3 O7 O4 . . 3_656 42.4(2) ?
O3 O7 O4 . . 7_556 90.6(3) ?
O3 O7 O5 . . 2_555 112.4(3) ?
O3 O7 O5 . . 2_655 139.8(4) ?
O3 O7 O5 . . 8_555 39.76(19) ?
O3 O7 O6 . . . 154.1(4) ?
O3 O7 O6 . . 2_655 149.7(3) ?
O3 O7 O7 . . 7_556 42.4(3) ?
O3 O7 O8 . . . 129.4(3) ?
O3 O7 O8 . . 2_555 95.0(3) ?
O3 O7 O8 . . 2_655 114.4(3) ?
O3 O7 O3 3_556 . 3_656 70.9(2) ?
O3 O7 O3 3_556 . 7_556 127.8(3) ?
O3 O7 O4 3_556 . . 35.8(3) ?
O3 O7 O4 3_556 . 5_455 99.6(2) ?
O3 O7 O4 3_556 . 5_555 170.3(3) ?
O3 O7 O4 3_556 . 3_656 78.9(2) ?
O3 O7 O4 3_556 . 7_556 127.8(3) ?
O3 O7 O5 3_556 . 2_555 73.5(2) ?
O3 O7 O5 3_556 . 2_655 142.2(4) ?
O3 O7 O5 3_556 . 8_555 102.2(2) ?
O3 O7 O6 3_556 . . 89.3(3) ?
O3 O7 O6 3_556 . 2_655 106.4(3) ?
O3 O7 O7 3_556 . 7_556 89.0(3) ?
O3 O7 O8 3_556 . . 72.1(2) ?
O3 O7 O8 3_556 . 2_555 35.78(18) ?
O3 O7 O8 3_556 . 2_655 86.7(3) ?
O3 O7 O3 3_656 . 7_556 147.1(4) ?
O3 O7 O4 3_656 . . 47.7(3) ?
O3 O7 O4 3_656 . 5_455 170.4(3) ?
O3 O7 O4 3_656 . 5_555 118.8(3) ?
O3 O7 O4 3_656 . 3_656 37.8(2) ?
O3 O7 O4 3_656 . 7_556 148.0(3) ?
O3 O7 O5 3_656 . 2_555 136.1(3) ?
O3 O7 O5 3_656 . 2_655 88.1(3) ?
O3 O7 O5 3_656 . 8_555 72.9(2) ?
O3 O7 O6 3_656 . . 97.1(3) ?
O3 O7 O6 3_656 . 2_655 75.9(2) ?
O3 O7 O7 3_656 . 7_556 114.8(4) ?
O3 O7 O8 3_656 . . 67.8(2) ?
O3 O7 O8 3_656 . 2_555 97.0(3) ?
O3 O7 O8 3_656 . 2_655 40.6(3) ?
O3 O7 O4 7_556 . . 161.8(5) ?
O3 O7 O4 7_556 . 5_455 39.5(3) ?
O3 O7 O4 7_556 . 5_555 43.9(3) ?
O3 O7 O4 7_556 . 3_656 152.5(4) ?
O3 O7 O4 7_556 . 7_556 47.2(3) ?
O3 O7 O5 7_556 . 2_555 54.5(3) ?
O3 O7 O5 7_556 . 2_655 60.6(3) ?
O3 O7 O5 7_556 . 8_555 119.9(4) ?
O3 O7 O6 7_556 . . 60.8(3) ?
O3 O7 O6 7_556 . 2_655 72.8(3) ?
O3 O7 O7 7_556 . 7_556 94.0(4) ?
O3 O7 O8 7_556 . . 91.0(3) ?
O3 O7 O8 7_556 . 2_555 92.8(3) ?
O3 O7 O8 7_556 . 2_655 108.2(4) ?
O4 O7 O4 . . 5_455 124.2(4) ?
O4 O7 O4 . . 5_555 151.0(4) ?
O4 O7 O4 . . 3_656 43.2(3) ?
O4 O7 O4 . . 7_556 129.6(4) ?
O4 O7 O5 . . 2_555 107.9(4) ?
O4 O7 O5 . . 2_655 135.8(4) ?
O4 O7 O5 . . 8_555 69.5(3) ?
O4 O7 O6 . . . 116.1(4) ?
O4 O7 O6 . . 2_655 115.3(4) ?
O4 O7 O7 . . 7_556 80.1(4) ?
O4 O7 O8 . . . 89.0(3) ?
O4 O7 O8 . . 2_555 71.6(3) ?
O4 O7 O8 . . 2_655 82.0(4) ?
O4 O7 O4 5_455 . 5_555 70.8(2) ?
O4 O7 O4 5_455 . 3_656 142.6(3) ?
O4 O7 O4 5_455 . 7_556 39.2(2) ?
O4 O7 O5 5_455 . 2_555 36.4(2) ?
O4 O7 O5 5_455 . 2_655 99.8(3) ?
O4 O7 O5 5_455 . 8_555 110.5(3) ?
O4 O7 O6 5_455 . . 82.2(3) ?
O4 O7 O6 5_455 . 2_655 107.4(3) ?
O4 O7 O7 5_455 . 7_556 64.2(3) ?
O4 O7 O8 5_455 . . 109.6(3) ?
O4 O7 O8 5_455 . 2_555 74.2(2) ?
O4 O7 O8 5_455 . 2_655 141.2(4) ?
O4 O7 O4 5_555 . 3_656 108.8(3) ?
O4 O7 O4 5_555 . 7_556 44.2(2) ?
O4 O7 O5 5_555 . 2_555 97.6(3) ?
O4 O7 O5 5_555 . 2_655 43.1(3) ?
O4 O7 O5 5_555 . 8_555 82.1(2) ?
O4 O7 O6 5_555 . . 89.0(3) ?
O4 O7 O6 5_555 . 2_655 77.0(2) ?
O4 O7 O7 5_555 . 7_556 86.9(3) ?
O4 O7 O8 5_555 . . 110.3(3) ?
O4 O7 O8 5_555 . 2_555 136.7(3) ?
O4 O7 O8 5_555 . 2_655 100.6(3) ?
O4 O7 O4 3_656 . 7_556 114.0(3) ?
O4 O7 O5 3_656 . 2_555 149.8(3) ?
O4 O7 O5 3_656 . 2_655 103.7(3) ?
O4 O7 O5 3_656 . 8_555 36.6(2) ?
O4 O7 O6 3_656 . . 134.8(4) ?
O4 O7 O6 3_656 . 2_655 108.8(3) ?
O4 O7 O7 3_656 . 7_556 78.4(3) ?
O4 O7 O8 3_656 . . 105.5(3) ?
O4 O7 O8 3_656 . 2_555 114.4(3) ?
O4 O7 O8 3_656 . 2_655 76.2(3) ?
O4 O7 O5 7_556 . 2_555 75.5(3) ?
O4 O7 O5 7_556 . 2_655 86.3(3) ?
O4 O7 O5 7_556 . 8_555 77.4(3) ?
O4 O7 O6 7_556 . . 107.7(4) ?
O4 O7 O6 7_556 . 2_655 114.8(3) ?
O4 O7 O7 7_556 . 7_556 49.6(3) ?
O4 O7 O8 7_556 . . 138.1(3) ?
O4 O7 O8 7_556 . 2_555 112.4(3) ?
O4 O7 O8 7_556 . 2_655 144.6(4) ?
O5 O7 O5 2_555 . 2_655 105.5(4) ?
O5 O7 O5 2_555 . 8_555 140.4(3) ?
O5 O7 O6 2_555 . . 57.6(3) ?
O5 O7 O6 2_555 . 2_655 90.7(3) ?
O5 O7 O7 2_555 . 7_556 89.1(3) ?
O5 O7 O8 2_555 . . 77.5(3) ?
O5 O7 O8 2_555 . 2_555 40.6(2) ?
O5 O7 O8 2_555 . 2_655 113.5(4) ?
O5 O7 O5 2_655 . 8_555 101.0(3) ?
O5 O7 O6 2_655 . . 61.7(3) ?
O5 O7 O6 2_655 . 2_655 36.3(3) ?
O5 O7 O7 2_655 . 7_556 128.7(4) ?
O5 O7 O8 2_655 . . 70.9(3) ?
O5 O7 O8 2_655 . 2_555 123.1(4) ?
O5 O7 O8 2_655 . 2_655 58.3(3) ?
O5 O7 O6 8_555 . . 160.8(4) ?
O5 O7 O6 8_555 . 2_655 127.1(3) ?
O5 O7 O7 8_555 . 7_556 51.3(3) ?
O5 O7 O8 8_555 . . 139.9(3) ?
O5 O7 O8 8_555 . 2_555 134.7(3) ?
O5 O7 O8 8_555 . 2_655 105.4(3) ?
O6 O7 O6 . . 2_655 33.8(3) ?
O6 O7 O7 . . 7_556 145.5(4) ?
O6 O7 O8 . . . 30.5(2) ?
O6 O7 O8 . . 2_555 61.5(3) ?
O6 O7 O8 . . 2_655 59.5(3) ?
O6 O7 O7 2_655 . 7_556 163.8(4) ?
O6 O7 O8 2_655 . . 34.53(17) ?
O6 O7 O8 2_655 . 2_555 90.2(3) ?
O6 O7 O8 2_655 . 2_655 35.5(2) ?
O7 O7 O8 7_556 . . 159.3(4) ?
O7 O7 O8 7_556 . 2_555 100.0(3) ?
O7 O7 O8 7_556 . 2_655 154.6(5) ?
O8 O7 O8 . . 2_555 59.6(2) ?
O8 O7 O8 . . 2_655 36.2(3) ?
O8 O7 O8 2_555 . 2_655 91.0(3) ?
W1 O8 W1 . . 1_655 103.2(3) ?
W1 O8 W1 . . 2_555 100.6(3) ?
W1 O8 W2 . . 1_455 55.18(17) ?
W1 O8 W2 . . . 117.8(5) ?
W1 O8 W2 . . 2_655 148.7(4) ?
W1 O8 Ba1 . . . 105.7(3) ?
W1 O8 Ba1 . . 5_545 98.9(3) ?
W1 O8 Pr1 . . . 64.8(2) ?
W1 O8 Pr1 . . 5_545 55.35(18) ?
W1 O8 Pr1 . . 7_555 62.9(2) ?
W1 O8 Li1 . . . 64.8(2) ?
W1 O8 Li1 . . 5_545 55.35(18) ?
W1 O8 Li1 . . 7_555 62.9(2) ?
W1 O8 Li2 . . . 84.3(5) ?
W1 O8 Li2 . . 1_655 153.6(5) ?
W1 O8 O1 . . . 101.3(3) ?
W1 O8 O1 . . 1_655 146.3(3) ?
W1 O8 O1 . . 2_555 38.9(3) ?
W1 O8 O1 . . 2_655 121.2(4) ?
W1 O8 O2 . . . 39.3(2) ?
W1 O8 O2 . . 1_655 106.8(3) ?
W1 O8 O3 . . 4_554 37.9(2) ?
W1 O8 O3 . . 8_554 117.3(3) ?
W1 O8 O4 . . 2_555 2.78(15) ?
W1 O8 O4 . . 2_655 76.9(3) ?
W1 O8 O4 . . 4_554 37.3(2) ?
W1 O8 O5 . . . 95.8(4) ?
W1 O8 O5 . . 5_445 33.72(17) ?
W1 O8 O5 . . 5_545 82.3(3) ?
W1 O8 O5 . . 2_655 162.1(3) ?
W1 O8 O6 . . . 127.6(4) ?
W1 O8 O6 . . 2_555 75.3(3) ?
W1 O8 O6 . . 2_655 152.6(5) ?
W1 O8 O6 . . 6_545 66.0(2) ?
W1 O8 O7 . . . 132.9(3) ?
W1 O8 O7 . . 2_555 42.44(19) ?
W1 O8 O7 . . 2_655 96.5(4) ?
W1 O8 O8 . . 2_555 79.6(3) ?
W1 O8 O8 . . 2_655 150.1(4) ?
W1 O8 W1 1_655 . 2_555 131.1(2) ?
W1 O8 W2 1_655 . 1_455 150.1(3) ?
W1 O8 W2 1_655 . . 73.7(3) ?
W1 O8 W2 1_655 . 2_655 106.8(2) ?
W1 O8 Ba1 1_655 . . 133.7(2) ?
W1 O8 Ba1 1_655 . 5_545 74.8(2) ?
W1 O8 Pr1 1_655 . . 105.4(2) ?
W1 O8 Pr1 1_655 . 5_545 52.74(12) ?
W1 O8 Pr1 1_655 . 7_555 54.51(14) ?
W1 O8 Li1 1_655 . . 105.4(2) ?
W1 O8 Li1 1_655 . 5_545 52.74(12) ?
W1 O8 Li1 1_655 . 7_555 54.51(14) ?
W1 O8 Li2 1_655 . . 168.3(5) ?
W1 O8 Li2 1_655 . 1_655 51.3(3) ?
W1 O8 O1 1_655 . . 129.4(3) ?
W1 O8 O1 1_655 . 1_655 58.27(17) ?
W1 O8 O1 1_655 . 2_555 138.7(4) ?
W1 O8 O1 1_655 . 2_655 22.0(2) ?
W1 O8 O2 1_655 . . 89.0(3) ?
W1 O8 O2 1_655 . 1_655 19.79(11) ?
W1 O8 O3 1_655 . 4_554 75.9(3) ?
W1 O8 O3 1_655 . 8_554 74.41(19) ?
W1 O8 O4 1_655 . 2_555 105.1(3) ?
W1 O8 O4 1_655 . 2_655 26.39(17) ?
W1 O8 O4 1_655 . 4_554 66.7(2) ?
W1 O8 O5 1_655 . . 107.2(3) ?
W1 O8 O5 1_655 . 5_445 106.8(2) ?
W1 O8 O5 1_655 . 5_545 43.47(16) ?
W1 O8 O5 1_655 . 2_655 94.3(2) ?
W1 O8 O6 1_655 . . 127.7(3) ?
W1 O8 O6 1_655 . 2_555 160.8(3) ?
W1 O8 O6 1_655 . 2_655 70.8(3) ?
W1 O8 O6 1_655 . 6_545 85.6(2) ?
W1 O8 O7 1_655 . . 118.9(2) ?
W1 O8 O7 1_655 . 2_555 127.7(3) ?
W1 O8 O7 1_655 . 2_655 47.7(2) ?
W1 O8 O8 1_655 . 2_555 161.1(3) ?
W1 O8 O8 1_655 . 2_655 85.7(3) ?
W1 O8 W2 2_555 . 1_455 76.97(15) ?
W1 O8 W2 2_555 . . 128.6(4) ?
W1 O8 W2 2_555 . 2_655 52.09(14) ?
W1 O8 Ba1 2_555 . . 77.30(16) ?
W1 O8 Ba1 2_555 . 5_545 59.6(2) ?
W1 O8 Pr1 2_555 . . 123.4(2) ?
W1 O8 Pr1 2_555 . 5_545 115.29(18) ?
W1 O8 Pr1 2_555 . 7_555 162.8(2) ?
W1 O8 Li1 2_555 . . 123.4(2) ?
W1 O8 Li1 2_555 . 5_545 115.29(18) ?
W1 O8 Li1 2_555 . 7_555 162.8(2) ?
W1 O8 Li2 2_555 . . 37.5(6) ?
W1 O8 Li2 2_555 . 1_655 94.5(3) ?
W1 O8 O1 2_555 . . 1.75(18) ?
W1 O8 O1 2_555 . 1_655 78.7(2) ?
W1 O8 O1 2_555 . 2_555 64.8(3) ?
W1 O8 O1 2_555 . 2_655 111.5(4) ?
W1 O8 O2 2_555 . . 133.5(3) ?
W1 O8 O2 2_555 . 1_655 144.5(2) ?
W1 O8 O3 2_555 . 4_554 99.5(3) ?
W1 O8 O3 2_555 . 8_554 128.5(2) ?
W1 O8 O4 2_555 . 2_555 100.4(2) ?
W1 O8 O4 2_555 . 2_655 140.1(3) ?
W1 O8 O4 2_555 . 4_554 131.0(2) ?
W1 O8 O5 2_555 . . 112.1(3) ?
W1 O8 O5 2_555 . 5_445 73.31(18) ?
W1 O8 O5 2_555 . 5_545 99.8(2) ?
W1 O8 O5 2_555 . 2_655 69.80(19) ?
W1 O8 O6 2_555 . . 56.8(3) ?
W1 O8 O6 2_555 . 2_555 67.1(2) ?
W1 O8 O6 2_555 . 2_655 103.1(4) ?
W1 O8 O6 2_555 . 6_545 66.28(19) ?
W1 O8 O7 2_555 . . 35.32(14) ?
W1 O8 O7 2_555 . 2_555 98.2(2) ?
W1 O8 O7 2_555 . 2_655 162.2(4) ?
W1 O8 O8 2_555 . 2_555 31.71(14) ?
W1 O8 O8 2_555 . 2_655 55.0(2) ?
W2 O8 W2 1_455 . . 97.2(3) ?
W2 O8 W2 1_455 . 2_655 99.1(2) ?
W2 O8 Ba1 1_455 . . 52.21(10) ?
W2 O8 Ba1 1_455 . 5_545 124.7(3) ?
W2 O8 Pr1 1_455 . . 48.95(10) ?
W2 O8 Pr1 1_455 . 5_545 110.53(19) ?
W2 O8 Pr1 1_455 . 7_555 95.6(2) ?
W2 O8 Li1 1_455 . . 48.95(10) ?
W2 O8 Li1 1_455 . 5_545 110.53(19) ?
W2 O8 Li1 1_455 . 7_555 95.6(2) ?
W2 O8 Li2 1_455 . . 41.4(3) ?
W2 O8 Li2 1_455 . 1_655 150.6(6) ?
W2 O8 O1 1_455 . . 78.7(3) ?
W2 O8 O1 1_455 . 1_655 151.0(3) ?
W2 O8 O1 1_455 . 2_555 34.7(2) ?
W2 O8 O1 1_455 . 2_655 171.6(4) ?
W2 O8 O2 1_455 . . 61.1(3) ?
W2 O8 O2 1_455 . 1_655 137.8(3) ?
W2 O8 O3 1_455 . 4_554 91.0(3) ?
W2 O8 O3 1_455 . 8_554 96.4(2) ?
W2 O8 O4 1_455 . 2_555 52.60(17) ?
W2 O8 O4 1_455 . 2_655 126.5(3) ?
W2 O8 O4 1_455 . 4_554 87.4(2) ?
W2 O8 O5 1_455 . . 60.7(3) ?
W2 O8 O5 1_455 . 5_445 67.72(16) ?
W2 O8 O5 1_455 . 5_545 135.0(2) ?
W2 O8 O5 1_455 . 2_655 107.2(2) ?
W2 O8 O6 1_455 . . 73.0(3) ?
W2 O8 O6 1_455 . 2_555 20.33(16) ?
W2 O8 O6 1_455 . 2_655 117.7(3) ?
W2 O8 O6 1_455 . 6_545 100.7(2) ?
W2 O8 O7 1_455 . . 89.8(2) ?
W2 O8 O7 1_455 . 2_555 22.45(14) ?
W2 O8 O7 1_455 . 2_655 109.4(3) ?
W2 O8 O8 1_455 . 2_555 45.26(15) ?
W2 O8 O8 1_455 . 2_655 123.5(3) ?
W2 O8 W2 . . 2_655 79.6(3) ?
W2 O8 Ba1 . . . 61.0(3) ?
W2 O8 Ba1 . . 5_545 135.9(5) ?
W2 O8 Pr1 . . . 57.3(3) ?
W2 O8 Pr1 . . 5_545 114.4(4) ?
W2 O8 Pr1 . . 7_555 67.2(3) ?
W2 O8 Li1 . . . 57.3(3) ?
W2 O8 Li1 . . 5_545 114.4(4) ?
W2 O8 Li1 . . 7_555 67.2(3) ?
W2 O8 Li2 . . . 111.0(10) ?
W2 O8 Li2 . . 1_655 66.0(6) ?
W2 O8 O1 . . . 129.1(5) ?
W2 O8 O1 . . 1_655 85.8(3) ?
W2 O8 O1 . . 2_555 130.9(5) ?
W2 O8 O1 . . 2_655 77.6(4) ?
W2 O8 O2 . . . 78.7(4) ?
W2 O8 O2 . . 1_655 54.5(3) ?
W2 O8 O3 . . 4_554 131.8(6) ?
W2 O8 O3 . . 8_554 0.8(2) ?
W2 O8 O4 . . 2_555 116.2(5) ?
W2 O8 O4 . . 2_655 84.2(4) ?
W2 O8 O4 . . 4_554 99.0(4) ?
W2 O8 O5 . . . 36.6(3) ?
W2 O8 O5 . . 5_445 151.5(5) ?
W2 O8 O5 . . 5_545 117.2(4) ?
W2 O8 O5 . . 2_655 63.4(3) ?
W2 O8 O6 . . . 72.5(4) ?
W2 O8 O6 . . 2_555 89.9(4) ?
W2 O8 O6 . . 2_655 34.9(3) ?
W2 O8 O6 . . 6_545 159.3(4) ?
W2 O8 O7 . . . 94.9(4) ?
W2 O8 O7 . . 2_555 89.6(4) ?
W2 O8 O7 . . 2_655 35.7(3) ?
W2 O8 O8 . . 2_555 122.0(4) ?
W2 O8 O8 . . 2_655 92.1(4) ?
W2 O8 Ba1 2_655 . . 57.97(13) ?
W2 O8 Ba1 2_655 . 5_545 80.8(3) ?
W2 O8 Pr1 2_655 . . 114.3(2) ?
W2 O8 Pr1 2_655 . 5_545 144.3(3) ?
W2 O8 Pr1 2_655 . 7_555 145.1(3) ?
W2 O8 Li1 2_655 . . 114.3(2) ?
W2 O8 Li1 2_655 . 5_545 144.3(3) ?
W2 O8 Li1 2_655 . 7_555 145.1(3) ?
W2 O8 Li2 2_655 . . 64.7(4) ?
W2 O8 Li2 2_655 . 1_655 55.6(3) ?
W2 O8 O1 2_655 . . 51.9(2) ?
W2 O8 O1 2_655 . 1_655 52.86(17) ?
W2 O8 O1 2_655 . 2_555 109.8(4) ?
W2 O8 O1 2_655 . 2_655 86.6(3) ?
W2 O8 O2 2_655 . . 148.2(4) ?
W2 O8 O2 2_655 . 1_655 104.4(2) ?
W2 O8 O3 2_655 . 4_554 145.6(4) ?
W2 O8 O3 2_655 . 8_554 79.8(2) ?
W2 O8 O4 2_655 . 2_555 147.3(3) ?
W2 O8 O4 2_655 . 2_655 133.2(3) ?
W2 O8 O4 2_655 . 4_554 173.4(3) ?
W2 O8 O5 2_655 . . 83.7(3) ?
W2 O8 O5 2_655 . 5_445 125.3(3) ?
W2 O8 O5 2_655 . 5_545 114.1(3) ?
W2 O8 O5 2_655 . 2_655 17.76(13) ?
W2 O8 O6 2_655 . . 28.4(2) ?
W2 O8 O6 2_655 . 2_555 79.2(2) ?
W2 O8 O6 2_655 . 2_655 51.1(3) ?
W2 O8 O6 2_655 . 6_545 107.4(3) ?
W2 O8 O7 2_655 . . 16.98(13) ?
W2 O8 O7 2_655 . 2_555 118.6(3) ?
W2 O8 O7 2_655 . 2_655 110.1(3) ?
W2 O8 O8 2_655 . 2_555 69.2(2) ?
W2 O8 O8 2_655 . 2_655 28.9(2) ?
Ba1 O8 Ba1 . . 5_545 133.5(3) ?
Ba1 O8 Pr1 . . . 58.16(11) ?
Ba1 O8 Pr1 . . 5_545 157.7(2) ?
Ba1 O8 Pr1 . . 7_555 110.7(2) ?
Ba1 O8 Li1 . . . 58.16(11) ?
Ba1 O8 Li1 . . 5_545 157.7(2) ?
Ba1 O8 Li1 . . 7_555 110.7(2) ?
Ba1 O8 Li2 . . . 50.0(9) ?
Ba1 O8 Li2 . . 1_655 98.6(6) ?
Ba1 O8 O1 . . . 78.7(3) ?
Ba1 O8 O1 . . 1_655 106.9(2) ?
Ba1 O8 O1 . . 2_555 83.0(3) ?
Ba1 O8 O1 . . 2_655 128.2(3) ?
Ba1 O8 O2 . . . 91.0(3) ?
Ba1 O8 O2 . . 1_655 115.3(2) ?
Ba1 O8 O3 . . 4_554 143.0(3) ?
Ba1 O8 O3 . . 8_554 60.36(16) ?
Ba1 O8 O4 . . 2_555 103.0(2) ?
Ba1 O8 O4 . . 2_655 142.3(3) ?
Ba1 O8 O4 . . 4_554 127.0(2) ?
Ba1 O8 O5 . . . 34.9(2) ?
Ba1 O8 O5 . . 5_445 117.3(2) ?
Ba1 O8 O5 . . 5_545 171.8(3) ?
Ba1 O8 O5 . . 2_655 58.15(16) ?
Ba1 O8 O6 . . . 30.3(2) ?
Ba1 O8 O6 . . 2_555 34.68(16) ?
Ba1 O8 O6 . . 2_655 66.8(3) ?
Ba1 O8 O6 . . 6_545 139.4(3) ?
Ba1 O8 O7 . . . 59.83(16) ?
Ba1 O8 O7 . . 2_555 64.04(18) ?
Ba1 O8 O7 . . 2_655 93.3(3) ?
Ba1 O8 O8 . . 2_555 61.07(16) ?
Ba1 O8 O8 . . 2_655 86.8(3) ?
Ba1 O8 Pr1 5_545 . . 163.5(3) ?
Ba1 O8 Pr1 5_545 . 5_545 66.35(19) ?
Ba1 O8 Pr1 5_545 . 7_555 115.6(3) ?
Ba1 O8 Li1 5_545 . . 163.5(3) ?
Ba1 O8 Li1 5_545 . 5_545 66.35(19) ?
Ba1 O8 Li1 5_545 . 7_555 115.6(3) ?
Ba1 O8 Li2 5_545 . . 95.3(8) ?
Ba1 O8 Li2 5_545 . 1_655 70.3(6) ?
Ba1 O8 O1 5_545 . . 58.0(3) ?
Ba1 O8 O1 5_545 . 1_655 51.21(19) ?
Ba1 O8 O1 5_545 . 2_555 92.9(4) ?
Ba1 O8 O1 5_545 . 2_655 62.1(3) ?
Ba1 O8 O2 5_545 . . 130.7(4) ?
Ba1 O8 O2 5_545 . 1_655 93.6(3) ?
Ba1 O8 O3 5_545 . 4_554 66.6(3) ?
Ba1 O8 O3 5_545 . 8_554 136.7(3) ?
Ba1 O8 O4 5_545 . 2_555 101.3(3) ?
Ba1 O8 O4 5_545 . 2_655 81.2(3) ?
Ba1 O8 O4 5_545 . 4_554 96.1(3) ?
Ba1 O8 O5 5_545 . . 164.2(5) ?
Ba1 O8 O5 5_545 . 5_445 68.2(2) ?
Ba1 O8 O5 5_545 . 5_545 41.34(19) ?
Ba1 O8 O5 5_545 . 2_655 89.2(3) ?
Ba1 O8 O6 5_545 . . 104.8(4) ?
Ba1 O8 O6 5_545 . 2_555 124.3(4) ?
Ba1 O8 O6 5_545 . 2_655 104.9(4) ?
Ba1 O8 O6 5_545 . 6_545 32.99(17) ?
Ba1 O8 O7 5_545 . . 74.4(3) ?
Ba1 O8 O7 5_545 . 2_555 134.3(3) ?
Ba1 O8 O7 5_545 . 2_655 122.5(4) ?
Ba1 O8 O8 5_545 . 2_555 86.2(3) ?
Ba1 O8 O8 5_545 . 2_655 55.4(3) ?
Pr1 O8 Pr1 . . 5_545 100.3(2) ?
Pr1 O8 Pr1 . . 7_555 56.08(14) ?
Pr1 O8 Li1 . . . 0 ?
Pr1 O8 Li1 . . 5_545 100.3(2) ?
Pr1 O8 Li1 . . 7_555 56.08(14) ?
Pr1 O8 Li2 . . . 85.8(6) ?
Pr1 O8 Li2 . . 1_655 123.1(5) ?
Pr1 O8 O1 . . . 125.1(3) ?
Pr1 O8 O1 . . 1_655 143.2(2) ?
Pr1 O8 O1 . . 2_555 76.0(3) ?
Pr1 O8 O1 . . 2_655 123.0(4) ?
Pr1 O8 O2 . . . 33.9(2) ?
Pr1 O8 O2 . . 1_655 89.2(2) ?
Pr1 O8 O3 . . 4_554 97.2(3) ?
Pr1 O8 O3 . . 8_554 56.64(17) ?
Pr1 O8 O4 . . 2_555 62.47(19) ?
Pr1 O8 O4 . . 2_655 92.1(3) ?
Pr1 O8 O4 . . 4_554 69.6(2) ?
Pr1 O8 O5 . . . 32.1(2) ?
Pr1 O8 O5 . . 5_445 96.4(2) ?
Pr1 O8 O5 . . 5_545 128.6(3) ?
Pr1 O8 O5 . . 2_655 107.2(2) ?
Pr1 O8 O6 . . . 88.3(3) ?
Pr1 O8 O6 . . 2_555 56.3(2) ?
Pr1 O8 O6 . . 2_655 90.5(3) ?
Pr1 O8 O6 . . 6_545 130.8(3) ?
Pr1 O8 O7 . . . 117.9(2) ?
Pr1 O8 O7 . . 2_555 33.29(15) ?
Pr1 O8 O7 . . 2_655 60.5(3) ?
Pr1 O8 O8 . . 2_555 92.8(2) ?
Pr1 O8 O8 . . 2_655 140.9(3) ?
Pr1 O8 Pr1 5_545 . 7_555 52.37(12) ?
Pr1 O8 Li1 5_545 . . 100.3(2) ?
Pr1 O8 Li1 5_545 . 5_545 0 ?
Pr1 O8 Li1 5_545 . 7_555 52.37(12) ?
Pr1 O8 Li2 5_545 . . 129.3(8) ?
Pr1 O8 Li2 5_545 . 1_655 98.6(5) ?
Pr1 O8 O1 5_545 . . 114.4(3) ?
Pr1 O8 O1 5_545 . 1_655 94.02(19) ?
Pr1 O8 O1 5_545 . 2_555 86.1(3) ?
Pr1 O8 O1 5_545 . 2_655 66.5(3) ?
Pr1 O8 O2 5_545 . . 66.9(3) ?
Pr1 O8 O2 5_545 . 1_655 66.04(17) ?
Pr1 O8 O3 5_545 . 4_554 23.3(2) ?
Pr1 O8 O3 5_545 . 8_554 114.7(2) ?
Pr1 O8 O4 5_545 . 2_555 57.95(18) ?
Pr1 O8 O4 5_545 . 2_655 31.69(17) ?
Pr1 O8 O4 5_545 . 4_554 30.84(14) ?
Pr1 O8 O5 5_545 . . 127.7(4) ?
Pr1 O8 O5 5_545 . 5_445 54.98(15) ?
Pr1 O8 O5 5_545 . 5_545 30.29(15) ?
Pr1 O8 O5 5_545 . 2_655 142.1(2) ?
Pr1 O8 O6 5_545 . . 171.0(4) ?
Pr1 O8 O6 5_545 . 2_555 130.5(3) ?
Pr1 O8 O6 5_545 . 2_655 123.5(3) ?
Pr1 O8 O6 5_545 . 6_545 49.02(16) ?
Pr1 O8 O7 5_545 . . 140.7(2) ?
Pr1 O8 O7 5_545 . 2_555 95.0(2) ?
Pr1 O8 O7 5_545 . 2_655 78.8(3) ?
Pr1 O8 O8 5_545 . 2_555 119.5(2) ?
Pr1 O8 O8 5_545 . 2_655 115.5(3) ?
Pr1 O8 Li1 7_555 . . 56.08(14) ?
Pr1 O8 Li1 7_555 . 5_545 52.37(12) ?
Pr1 O8 Li1 7_555 . 7_555 0 ?
Pr1 O8 Li2 7_555 . . 137.0(4) ?
Pr1 O8 Li2 7_555 . 1_655 99.1(2) ?
Pr1 O8 O1 7_555 . . 163.0(3) ?
Pr1 O8 O1 7_555 . 1_655 111.9(2) ?
Pr1 O8 O1 7_555 . 2_555 100.2(4) ?
Pr1 O8 O1 7_555 . 2_655 76.3(3) ?
Pr1 O8 O2 7_555 . . 34.9(2) ?
Pr1 O8 O2 7_555 . 1_655 47.15(16) ?
Pr1 O8 O3 7_555 . 4_554 64.7(3) ?
Pr1 O8 O3 7_555 . 8_554 67.25(19) ?
Pr1 O8 O4 7_555 . 2_555 63.3(2) ?
Pr1 O8 O4 7_555 . 2_655 36.05(19) ?
Pr1 O8 O4 7_555 . 4_554 32.07(15) ?
Pr1 O8 O5 7_555 . . 76.3(3) ?
Pr1 O8 O5 7_555 . 5_445 89.5(2) ?
Pr1 O8 O5 7_555 . 5_545 74.3(2) ?
Pr1 O8 O5 7_555 . 2_655 127.4(2) ?
Pr1 O8 O6 7_555 . . 136.3(4) ?
Pr1 O8 O6 7_555 . 2_555 110.3(3) ?
Pr1 O8 O6 7_555 . 2_655 94.1(3) ?
Pr1 O8 O6 7_555 . 6_545 100.5(2) ?
Pr1 O8 O7 7_555 . . 161.8(3) ?
Pr1 O8 O7 7_555 . 2_555 73.2(2) ?
Pr1 O8 O7 7_555 . 2_655 35.0(2) ?
Pr1 O8 O8 7_555 . 2_555 138.3(3) ?
Pr1 O8 O8 7_555 . 2_655 138.4(3) ?
Li1 O8 Li1 . . 5_545 100.3(2) ?
Li1 O8 Li1 . . 7_555 56.08(14) ?
Li1 O8 Li2 . . . 85.8(6) ?
Li1 O8 Li2 . . 1_655 123.1(5) ?
Li1 O8 O1 . . . 125.1(3) ?
Li1 O8 O1 . . 1_655 143.2(2) ?
Li1 O8 O1 . . 2_555 76.0(3) ?
Li1 O8 O1 . . 2_655 123.0(4) ?
Li1 O8 O2 . . . 33.9(2) ?
Li1 O8 O2 . . 1_655 89.2(2) ?
Li1 O8 O3 . . 4_554 97.2(3) ?
Li1 O8 O3 . . 8_554 56.64(17) ?
Li1 O8 O4 . . 2_555 62.47(19) ?
Li1 O8 O4 . . 2_655 92.1(3) ?
Li1 O8 O4 . . 4_554 69.6(2) ?
Li1 O8 O5 . . . 32.1(2) ?
Li1 O8 O5 . . 5_445 96.4(2) ?
Li1 O8 O5 . . 5_545 128.6(3) ?
Li1 O8 O5 . . 2_655 107.2(2) ?
Li1 O8 O6 . . . 88.3(3) ?
Li1 O8 O6 . . 2_555 56.3(2) ?
Li1 O8 O6 . . 2_655 90.5(3) ?
Li1 O8 O6 . . 6_545 130.8(3) ?
Li1 O8 O7 . . . 117.9(2) ?
Li1 O8 O7 . . 2_555 33.29(15) ?
Li1 O8 O7 . . 2_655 60.5(3) ?
Li1 O8 O8 . . 2_555 92.8(2) ?
Li1 O8 O8 . . 2_655 140.9(3) ?
Li1 O8 Li1 5_545 . 7_555 52.37(12) ?
Li1 O8 Li2 5_545 . . 129.3(8) ?
Li1 O8 Li2 5_545 . 1_655 98.6(5) ?
Li1 O8 O1 5_545 . . 114.4(3) ?
Li1 O8 O1 5_545 . 1_655 94.02(19) ?
Li1 O8 O1 5_545 . 2_555 86.1(3) ?
Li1 O8 O1 5_545 . 2_655 66.5(3) ?
Li1 O8 O2 5_545 . . 66.9(3) ?
Li1 O8 O2 5_545 . 1_655 66.04(17) ?
Li1 O8 O3 5_545 . 4_554 23.3(2) ?
Li1 O8 O3 5_545 . 8_554 114.7(2) ?
Li1 O8 O4 5_545 . 2_555 57.95(18) ?
Li1 O8 O4 5_545 . 2_655 31.69(17) ?
Li1 O8 O4 5_545 . 4_554 30.84(14) ?
Li1 O8 O5 5_545 . . 127.7(4) ?
Li1 O8 O5 5_545 . 5_445 54.98(15) ?
Li1 O8 O5 5_545 . 5_545 30.29(15) ?
Li1 O8 O5 5_545 . 2_655 142.1(2) ?
Li1 O8 O6 5_545 . . 171.0(4) ?
Li1 O8 O6 5_545 . 2_555 130.5(3) ?
Li1 O8 O6 5_545 . 2_655 123.5(3) ?
Li1 O8 O6 5_545 . 6_545 49.02(16) ?
Li1 O8 O7 5_545 . . 140.7(2) ?
Li1 O8 O7 5_545 . 2_555 95.0(2) ?
Li1 O8 O7 5_545 . 2_655 78.8(3) ?
Li1 O8 O8 5_545 . 2_555 119.5(2) ?
Li1 O8 O8 5_545 . 2_655 115.5(3) ?
Li1 O8 Li2 7_555 . . 137.0(4) ?
Li1 O8 Li2 7_555 . 1_655 99.1(2) ?
Li1 O8 O1 7_555 . . 163.0(3) ?
Li1 O8 O1 7_555 . 1_655 111.9(2) ?
Li1 O8 O1 7_555 . 2_555 100.2(4) ?
Li1 O8 O1 7_555 . 2_655 76.3(3) ?
Li1 O8 O2 7_555 . . 34.9(2) ?
Li1 O8 O2 7_555 . 1_655 47.15(16) ?
Li1 O8 O3 7_555 . 4_554 64.7(3) ?
Li1 O8 O3 7_555 . 8_554 67.25(19) ?
Li1 O8 O4 7_555 . 2_555 63.3(2) ?
Li1 O8 O4 7_555 . 2_655 36.05(19) ?
Li1 O8 O4 7_555 . 4_554 32.07(15) ?
Li1 O8 O5 7_555 . . 76.3(3) ?
Li1 O8 O5 7_555 . 5_445 89.5(2) ?
Li1 O8 O5 7_555 . 5_545 74.3(2) ?
Li1 O8 O5 7_555 . 2_655 127.4(2) ?
Li1 O8 O6 7_555 . . 136.3(4) ?
Li1 O8 O6 7_555 . 2_555 110.3(3) ?
Li1 O8 O6 7_555 . 2_655 94.1(3) ?
Li1 O8 O6 7_555 . 6_545 100.5(2) ?
Li1 O8 O7 7_555 . . 161.8(3) ?
Li1 O8 O7 7_555 . 2_555 73.2(2) ?
Li1 O8 O7 7_555 . 2_655 35.0(2) ?
Li1 O8 O8 7_555 . 2_555 138.3(3) ?
Li1 O8 O8 7_555 . 2_655 138.4(3) ?
Li2 O8 Li2 . . 1_655 119.9(5) ?
Li2 O8 O1 . . . 39.3(6) ?
Li2 O8 O1 . . 1_655 110.7(4) ?
Li2 O8 O1 . . 2_555 46.3(6) ?
Li2 O8 O1 . . 2_655 146.7(5) ?
Li2 O8 O2 . . . 102.3(4) ?
Li2 O8 O2 . . 1_655 164.5(9) ?
Li2 O8 O3 . . 4_554 106.3(8) ?
Li2 O8 O3 . . 8_554 110.4(9) ?
Li2 O8 O4 . . 2_555 82.6(5) ?
Li2 O8 O4 . . 2_655 160.0(7) ?
Li2 O8 O4 . . 4_554 121.5(5) ?
Li2 O8 O5 . . . 80.6(9) ?
Li2 O8 O5 . . 5_445 74.4(8) ?
Li2 O8 O5 . . 5_545 130.8(9) ?
Li2 O8 O5 . . 2_655 79.1(6) ?
Li2 O8 O6 . . . 48.0(7) ?
Li2 O8 O6 . . 2_555 29.7(6) ?
Li2 O8 O6 . . 2_655 106.6(8) ?
Li2 O8 O6 . . 6_545 89.4(9) ?
Li2 O8 O7 . . . 51.1(3) ?
Li2 O8 O7 . . 2_555 63.8(3) ?
Li2 O8 O7 . . 2_655 141.2(9) ?
Li2 O8 O8 . . 2_555 11.0(9) ?
Li2 O8 O8 . . 2_655 83.5(4) ?
Li2 O8 O1 1_655 . . 93.3(3) ?
Li2 O8 O1 1_655 . 1_655 20.2(5) ?
Li2 O8 O1 1_655 . 2_555 158.6(5) ?
Li2 O8 O1 1_655 . 2_655 32.4(5) ?
Li2 O8 O2 1_655 . . 131.9(4) ?
Li2 O8 O2 1_655 . 1_655 52.05(17) ?
Li2 O8 O3 1_655 . 4_554 118.3(6) ?
Li2 O8 O3 1_655 . 8_554 66.7(5) ?
Li2 O8 O4 1_655 . 2_555 155.9(5) ?
Li2 O8 O4 1_655 . 2_655 77.6(4) ?
Li2 O8 O4 1_655 . 4_554 118.0(4) ?
Li2 O8 O5 1_655 . . 98.4(6) ?
Li2 O8 O5 1_655 . 5_445 137.3(6) ?
Li2 O8 O5 1_655 . 5_545 73.8(6) ?
Li2 O8 O5 1_655 . 2_655 44.3(4) ?
Li2 O8 O6 1_655 . . 78.8(5) ?
Li2 O8 O6 1_655 . 2_555 130.9(5) ?
Li2 O8 O6 1_655 . 2_655 36.2(6) ?
Li2 O8 O6 1_655 . 6_545 101.4(6) ?
Li2 O8 O7 1_655 . . 69.0(2) ?
Li2 O8 O7 1_655 . 2_555 155.3(6) ?
Li2 O8 O7 1_655 . 2_655 71.7(4) ?
Li2 O8 O8 1_655 . 2_555 122.1(3) ?
Li2 O8 O8 1_655 . 2_655 39.6(2) ?
O1 O8 O1 . . 1_655 77.2(3) ?
O1 O8 O1 . . 2_555 66.0(4) ?
O1 O8 O1 . . 2_655 109.8(4) ?
O1 O8 O2 . . . 134.8(4) ?
O1 O8 O2 . . 1_655 142.9(3) ?
O1 O8 O3 . . 4_554 99.1(4) ?
O1 O8 O3 . . 8_554 129.0(3) ?
O1 O8 O4 . . 2_555 101.3(3) ?
O1 O8 O4 . . 2_655 138.6(4) ?
O1 O8 O4 . . 4_554 131.0(3) ?
O1 O8 O5 . . . 113.5(4) ?
O1 O8 O5 . . 5_445 73.5(3) ?
O1 O8 O5 . . 5_545 98.2(3) ?
O1 O8 O5 . . 2_655 69.5(3) ?
O1 O8 O6 . . . 57.6(3) ?
O1 O8 O6 . . 2_555 68.9(3) ?
O1 O8 O6 . . 2_655 102.8(4) ?
O1 O8 O6 . . 6_545 65.3(3) ?
O1 O8 O7 . . . 35.2(2) ?
O1 O8 O7 . . 2_555 99.8(3) ?
O1 O8 O7 . . 2_655 161.9(4) ?
O1 O8 O8 . . 2_555 33.4(2) ?
O1 O8 O8 . . 2_655 53.8(3) ?
O1 O8 O1 1_655 . 2_555 139.3(4) ?
O1 O8 O1 1_655 . 2_655 36.3(3) ?
O1 O8 O2 1_655 . . 146.8(4) ?
O1 O8 O2 1_655 . 1_655 65.9(2) ?
O1 O8 O3 1_655 . 4_554 108.5(3) ?
O1 O8 O3 1_655 . 8_554 86.5(2) ?
O1 O8 O4 1_655 . 2_555 149.0(3) ?
O1 O8 O4 1_655 . 2_655 82.5(3) ?
O1 O8 O4 1_655 . 4_554 120.8(3) ?
O1 O8 O5 1_655 . . 115.9(3) ?
O1 O8 O5 1_655 . 5_445 119.4(2) ?
O1 O8 O5 1_655 . 5_545 64.9(2) ?
O1 O8 O5 1_655 . 2_655 48.76(18) ?
O1 O8 O6 1_655 . . 80.5(3) ?
O1 O8 O6 1_655 . 2_555 131.8(3) ?
O1 O8 O6 1_655 . 2_655 53.8(3) ?
O1 O8 O6 1_655 . 6_545 83.6(2) ?
O1 O8 O7 1_655 . . 61.2(2) ?
O1 O8 O7 1_655 . 2_555 171.0(3) ?
O1 O8 O7 1_655 . 2_655 89.9(3) ?
O1 O8 O8 1_655 . 2_555 109.4(3) ?
O1 O8 O8 1_655 . 2_655 27.5(2) ?
O1 O8 O1 2_555 . 2_655 148.2(4) ?
O1 O8 O2 2_555 . . 69.2(4) ?
O1 O8 O2 2_555 . 1_655 145.7(4) ?
O1 O8 O3 2_555 . 4_554 63.2(4) ?
O1 O8 O3 2_555 . 8_554 130.1(4) ?
O1 O8 O4 2_555 . 2_555 37.8(3) ?
O1 O8 O4 2_555 . 2_655 113.9(4) ?
O1 O8 O4 2_555 . 4_554 76.0(3) ?
O1 O8 O5 2_555 . . 95.0(4) ?
O1 O8 O5 2_555 . 5_445 34.4(3) ?
O1 O8 O5 2_555 . 5_545 102.8(3) ?
O1 O8 O5 2_555 . 2_655 125.3(4) ?
O1 O8 O6 2_555 . . 93.4(4) ?
O1 O8 O6 2_555 . 2_555 48.4(3) ?
O1 O8 O6 2_555 . 2_655 149.6(5) ?
O1 O8 O6 2_555 . 6_545 66.0(3) ?
O1 O8 O7 2_555 . . 94.1(4) ?
O1 O8 O7 2_555 . 2_555 42.7(3) ?
O1 O8 O7 2_555 . 2_655 129.7(5) ?
O1 O8 O8 2_555 . 2_555 40.7(3) ?
O1 O8 O8 2_555 . 2_655 119.8(5) ?
O1 O8 O2 2_655 . . 111.0(5) ?
O1 O8 O2 2_655 . 1_655 33.9(3) ?
O1 O8 O3 2_655 . 4_554 87.7(4) ?
O1 O8 O3 2_655 . 8_554 78.4(3) ?
O1 O8 O4 2_655 . 2_555 123.6(4) ?
O1 O8 O4 2_655 . 2_655 46.9(3) ?
O1 O8 O4 2_655 . 4_554 86.9(3) ?
O1 O8 O5 2_655 . . 114.2(4) ?
O1 O8 O5 2_655 . 5_445 114.0(3) ?
O1 O8 O5 2_655 . 5_545 45.5(3) ?
O1 O8 O5 2_655 . 2_655 76.7(3) ?
O1 O8 O6 2_655 . . 111.1(4) ?
O1 O8 O6 2_655 . 2_555 162.6(4) ?
O1 O8 O6 2_655 . 2_655 61.4(3) ?
O1 O8 O6 2_655 . 6_545 83.4(3) ?
O1 O8 O7 2_655 . . 97.2(4) ?
O1 O8 O7 2_655 . 2_555 149.5(4) ?
O1 O8 O7 2_655 . 2_655 62.5(3) ?
O1 O8 O8 2_655 . 2_555 143.2(4) ?
O1 O8 O8 2_655 . 2_655 63.8(3) ?
O2 O8 O2 . . 1_655 81.2(3) ?
O2 O8 O3 . . 4_554 64.3(3) ?
O2 O8 O3 . . 8_554 78.2(3) ?
O2 O8 O4 . . 2_555 38.2(3) ?
O2 O8 O4 . . 2_655 66.9(3) ?
O2 O8 O4 . . 4_554 36.1(3) ?
O2 O8 O5 . . . 65.0(4) ?
O2 O8 O5 . . 5_445 72.9(3) ?
O2 O8 O5 . . 5_545 96.5(4) ?
O2 O8 O5 . . 2_655 139.1(4) ?
O2 O8 O6 . . . 121.2(4) ?
O2 O8 O6 . . 2_555 77.8(3) ?
O2 O8 O6 . . 2_655 113.2(4) ?
O2 O8 O6 . . 6_545 101.0(3) ?
O2 O8 O7 . . . 148.6(4) ?
O2 O8 O7 . . 2_555 38.7(3) ?
O2 O8 O7 . . 2_655 60.7(4) ?
O2 O8 O8 . . 2_555 103.8(3) ?
O2 O8 O8 . . 2_655 170.4(5) ?
O2 O8 O3 1_655 . 4_554 88.9(3) ?
O2 O8 O3 1_655 . 8_554 55.11(19) ?
O2 O8 O4 1_655 . 2_555 108.0(3) ?
O2 O8 O4 1_655 . 2_655 34.7(2) ?
O2 O8 O4 1_655 . 4_554 69.9(2) ?
O2 O8 O5 1_655 . . 87.4(3) ?
O2 O8 O5 1_655 . 5_445 120.8(3) ?
O2 O8 O5 1_655 . 5_545 62.8(2) ?
O2 O8 O5 1_655 . 2_655 88.4(2) ?
O2 O8 O6 1_655 . . 117.3(3) ?
O2 O8 O6 1_655 . 2_555 141.6(3) ?
O2 O8 O6 1_655 . 2_655 58.7(3) ?
O2 O8 O6 1_655 . 6_545 104.9(2) ?
O2 O8 O7 1_655 . . 120.0(2) ?
O2 O8 O7 1_655 . 2_555 117.3(3) ?
O2 O8 O7 1_655 . 2_655 29.2(2) ?
O2 O8 O8 1_655 . 2_555 173.5(3) ?
O2 O8 O8 1_655 . 2_655 91.3(3) ?
O3 O8 O3 4_554 . 8_554 131.9(4) ?
O3 O8 O4 4_554 . 2_555 40.7(3) ?
O3 O8 O4 4_554 . 2_655 54.2(3) ?
O3 O8 O4 4_554 . 4_554 33.9(3) ?
O3 O8 O5 4_554 . . 129.1(5) ?
O3 O8 O5 4_554 . 5_445 31.9(3) ?
O3 O8 O5 4_554 . 5_545 44.7(3) ?
O3 O8 O5 4_554 . 2_655 155.5(4) ?
O3 O8 O6 4_554 . . 153.4(5) ?
O3 O8 O6 4_554 . 2_555 109.7(4) ?
O3 O8 O6 4_554 . 2_655 146.7(5) ?
O3 O8 O6 4_554 . 6_545 38.2(3) ?
O3 O8 O7 4_554 . . 132.7(4) ?
O3 O8 O7 4_554 . 2_555 80.4(3) ?
O3 O8 O7 4_554 . 2_655 97.0(4) ?
O3 O8 O8 4_554 . 2_555 96.9(3) ?
O3 O8 O8 4_554 . 2_655 121.9(4) ?
O3 O8 O4 8_554 . 2_555 115.7(3) ?
O3 O8 O4 8_554 . 2_655 84.6(3) ?
O3 O8 O4 8_554 . 4_554 98.9(3) ?
O3 O8 O5 8_554 . . 35.8(3) ?
O3 O8 O5 8_554 . 5_445 151.0(3) ?
O3 O8 O5 8_554 . 5_545 117.9(3) ?
O3 O8 O5 8_554 . 2_655 63.6(2) ?
O3 O8 O6 8_554 . . 72.3(3) ?
O3 O8 O6 8_554 . 2_555 89.2(2) ?
O3 O8 O6 8_554 . 2_655 35.4(3) ?
O3 O8 O6 8_554 . 6_545 160.0(3) ?
O3 O8 O7 8_554 . . 94.9(2) ?
O3 O8 O7 8_554 . 2_555 88.9(2) ?
O3 O8 O7 8_554 . 2_655 36.0(3) ?
O3 O8 O8 8_554 . 2_555 121.4(3) ?
O3 O8 O8 8_554 . 2_655 92.5(3) ?
O4 O8 O4 2_555 . 2_655 78.8(3) ?
O4 O8 O4 2_555 . 4_554 38.9(2) ?
O4 O8 O5 2_555 . . 93.3(3) ?
O4 O8 O5 2_555 . 5_445 35.33(19) ?
O4 O8 O5 2_555 . 5_545 85.1(2) ?
O4 O8 O5 2_555 . 2_655 159.7(3) ?
O4 O8 O6 2_555 . . 125.3(4) ?
O4 O8 O6 2_555 . 2_555 72.8(3) ?
O4 O8 O6 2_555 . 2_655 151.1(4) ?
O4 O8 O6 2_555 . 6_545 68.3(2) ?
O4 O8 O7 2_555 . . 131.9(3) ?
O4 O8 O7 2_555 . 2_555 39.7(2) ?
O4 O8 O7 2_555 . 2_655 96.4(4) ?
O4 O8 O8 2_555 . 2_555 78.3(2) ?
O4 O8 O8 2_555 . 2_655 151.4(4) ?
O4 O8 O4 2_655 . 4_554 40.3(2) ?
O4 O8 O5 2_655 . . 107.8(4) ?
O4 O8 O5 2_655 . 5_445 86.1(3) ?
O4 O8 O5 2_655 . 5_545 40.3(2) ?
O4 O8 O5 2_655 . 2_655 120.3(3) ?
O4 O8 O6 2_655 . . 152.0(4) ?
O4 O8 O6 2_655 . 2_555 144.7(4) ?
O4 O8 O6 2_655 . 2_655 93.3(4) ?
O4 O8 O6 2_655 . 6_545 76.9(3) ?
O4 O8 O7 2_655 . . 143.6(3) ?
O4 O8 O7 2_655 . 2_555 104.8(3) ?
O4 O8 O7 2_655 . 2_655 49.5(3) ?
O4 O8 O8 2_655 . 2_555 151.1(3) ?
O4 O8 O8 2_655 . 2_655 109.8(3) ?
O4 O8 O5 4_554 . . 99.0(4) ?
O4 O8 O5 4_554 . 5_445 57.8(2) ?
O4 O8 O5 4_554 . 5_545 60.7(2) ?
O4 O8 O5 4_554 . 2_655 157.9(3) ?
O4 O8 O6 4_554 . . 157.1(4) ?
O4 O8 O6 4_554 . 2_555 107.3(3) ?
O4 O8 O6 4_554 . 2_655 125.0(4) ?
O4 O8 O6 4_554 . 6_545 71.7(2) ?
O4 O8 O7 4_554 . . 166.1(3) ?
O4 O8 O7 4_554 . 2_555 67.7(2) ?
O4 O8 O7 4_554 . 2_655 66.7(3) ?
O4 O8 O8 4_554 . 2_555 116.5(3) ?
O4 O8 O8 4_554 . 2_655 145.6(3) ?
O5 O8 O5 . . 5_445 124.3(3) ?
O5 O8 O5 . . 5_545 147.8(4) ?
O5 O8 O5 . . 2_655 75.1(3) ?
O5 O8 O6 . . . 61.2(3) ?
O5 O8 O6 . . 2_555 54.6(3) ?
O5 O8 O6 . . 2_655 62.4(3) ?
O5 O8 O6 . . 6_545 160.2(4) ?
O5 O8 O7 . . . 91.4(3) ?
O5 O8 O7 . . 2_555 57.1(3) ?
O5 O8 O7 . . 2_655 60.8(3) ?
O5 O8 O8 . . 2_555 91.0(3) ?
O5 O8 O8 . . 2_655 108.9(4) ?
O5 O8 O5 5_445 . 5_545 68.5(2) ?
O5 O8 O5 5_445 . 2_655 142.9(3) ?
O5 O8 O6 5_445 . . 121.7(4) ?
O5 O8 O6 5_445 . 2_555 82.7(2) ?
O5 O8 O6 5_445 . 2_655 173.1(4) ?
O5 O8 O6 5_445 . 6_545 35.96(18) ?
O5 O8 O7 5_445 . . 108.6(3) ?
O5 O8 O7 5_445 . 2_555 67.1(2) ?
O5 O8 O7 5_445 . 2_655 124.5(4) ?
O5 O8 O8 5_445 . 2_555 65.0(2) ?
O5 O8 O8 5_445 . 2_655 116.4(3) ?
O5 O8 O5 5_545 . 2_655 113.6(3) ?
O5 O8 O6 5_545 . . 142.2(4) ?
O5 O8 O6 5_545 . 2_555 151.0(3) ?
O5 O8 O6 5_545 . 2_655 106.9(3) ?
O5 O8 O6 5_545 . 6_545 42.1(2) ?
O5 O8 O7 5_545 . . 113.4(3) ?
O5 O8 O7 5_545 . 2_555 124.2(3) ?
O5 O8 O7 5_545 . 2_655 87.4(3) ?
O5 O8 O8 5_545 . 2_555 119.9(3) ?
O5 O8 O8 5_545 . 2_655 85.3(3) ?
O5 O8 O6 2_655 . . 34.5(3) ?
O5 O8 O6 2_655 . 2_555 86.9(3) ?
O5 O8 O6 2_655 . 2_655 33.4(3) ?
O5 O8 O6 2_655 . 6_545 119.9(3) ?
O5 O8 O7 2_655 . . 34.72(18) ?
O5 O8 O7 2_655 . 2_555 122.2(3) ?
O5 O8 O7 2_655 . 2_655 92.4(3) ?
O5 O8 O8 2_655 . 2_555 85.1(2) ?
O5 O8 O8 2_655 . 2_655 33.8(2) ?
O6 O8 O6 . . 2_555 52.7(3) ?
O6 O8 O6 . . 2_655 58.6(3) ?
O6 O8 O6 . . 6_545 122.8(4) ?
O6 O8 O7 . . . 30.4(3) ?
O6 O8 O7 . . 2_555 90.6(3) ?
O6 O8 O7 . . 2_655 108.2(4) ?
O6 O8 O8 . . 2_555 56.7(3) ?
O6 O8 O8 . . 2_655 57.2(3) ?
O6 O8 O6 2_555 . 2_655 101.5(3) ?
O6 O8 O6 2_555 . 6_545 110.4(3) ?
O6 O8 O7 2_555 . . 71.5(3) ?
O6 O8 O7 2_555 . 2_555 40.2(2) ?
O6 O8 O7 2_555 . 2_655 113.1(4) ?
O6 O8 O8 2_555 . 2_555 38.1(2) ?
O6 O8 O8 2_555 . 2_655 105.2(4) ?
O6 O8 O6 2_655 . 6_545 137.3(4) ?
O6 O8 O7 2_655 . . 68.1(3) ?
O6 O8 O7 2_655 . 2_555 119.6(3) ?
O6 O8 O7 2_655 . 2_655 59.1(3) ?
O6 O8 O8 2_655 . 2_555 115.1(4) ?
O6 O8 O8 2_655 . 2_655 57.3(3) ?
O6 O8 O7 6_545 . . 95.5(3) ?
O6 O8 O7 6_545 . 2_555 103.1(3) ?
O6 O8 O7 6_545 . 2_655 126.4(4) ?
O6 O8 O8 6_545 . 2_555 78.4(2) ?
O6 O8 O8 6_545 . 2_655 86.7(3) ?
O7 O8 O7 . . 2_555 111.6(3) ?
O7 O8 O7 . . 2_655 126.9(3) ?
O7 O8 O8 . . 2_555 53.7(2) ?
O7 O8 O8 . . 2_655 33.8(2) ?
O7 O8 O7 2_555 . 2_655 91.0(3) ?
O7 O8 O8 2_555 . 2_555 66.7(2) ?
O7 O8 O8 2_555 . 2_655 145.3(4) ?
O7 O8 O8 2_655 . 2_555 151.2(4) ?
O7 O8 O8 2_655 . 2_655 110.0(4) ?
O8 O8 O8 2_555 . 2_655 83.3(3) ?

loop_
_geom_bond_atom_site_label_1
_geom_bond_atom_site_label_2
_geom_bond_site_symmetry_1
_geom_bond_site_symmetry_2
_geom_bond_distance
_geom_bond_publ_flag
W1 W1 . 3_555 4.0182(9) ?
W1 W2 . 1_455 3.9188(7) ?
W1 W2 . . 3.7716(7) ?
W1 W2 . 5_445 4.0613(8) ?
W1 Ba1 . 5_445 4.2403(7) ?
W1 Ba1 . 5_545 4.0768(7) ?
W1 Pr1 . . 3.9772(11) ?
W1 Pr1 . 5_445 3.9683(10) ?
W1 Pr1 . 5_545 3.9304(11) ?
W1 Pr1 . 7_455 3.7812(11) ?
W1 Pr1 . 7_555 3.8200(11) ?
W1 Li1 . . 3.9772(11) ?
W1 Li1 . 5_445 3.9683(10) ?
W1 Li1 . 5_545 3.9304(11) ?
W1 Li1 . 7_455 3.7812(11) ?
W1 Li1 . 7_555 3.8200(11) ?
W1 Li2 . . 3.354(17) ?
W1 O1 . . 4.477(11) ?
W1 O1 . 2_555 1.759(11) ?
W1 O1 . 2_655 4.756(9) ?
W1 O2 . 1_455 4.825(9) ?
W1 O2 . . 1.800(9) ?
W1 O2 . 3_555 4.140(10) ?
W1 O2 . 7_555 4.895(10) ?
W1 O3 . 2_555 4.116(10) ?
W1 O3 . 4_454 4.325(10) ?
W1 O3 . 4_554 1.784(9) ?
W1 O4 . 2_555 1.811(11) ?
W1 O4 . 2_655 4.157(11) ?
W1 O4 . 4_454 4.845(11) ?
W1 O4 . 4_554 3.077(11) ?
W1 O5 . . 4.068(9) ?
W1 O5 . 5_445 3.139(9) ?
W1 O5 . 5_545 4.810(9) ?
W1 O5 . 7_555 4.888(11) ?
W1 O6 . . 4.939(10) ?
W1 O6 . 2_555 4.111(10) ?
W1 O6 . 6_545 4.262(9) ?
W1 O7 . 2_555 2.992(10) ?
W1 O7 . 2_655 4.149(10) ?
W1 O7 . 6_545 4.261(10) ?
W1 O7 . 8_454 4.238(10) ?
W1 O8 . 1_455 4.030(10) ?
W1 O8 . . 2.622(10) ?
W1 O8 . 2_555 4.906(11) ?
W2 W2 . 2_655 3.7334(9) ?
W2 Ba1 . . 4.2411(8) ?
W2 Ba1 . 1_655 4.2142(8) ?
W2 Ba1 . 5_545 4.1808(11) ?
W2 Pr1 . . 3.6745(11) ?
W2 Pr1 . 1_655 3.7862(11) ?
W2 Pr1 . 7_555 3.8907(12) ?
W2 Li1 . . 3.6745(11) ?
W2 Li1 . 1_655 3.7862(11) ?
W2 Li1 . 7_555 3.8907(12) ?
W2 Li2 . . 3.413(11) ?
W2 Li2 . 1_655 3.379(11) ?
W2 O1 . . 4.468(10) ?
W2 O1 . 2_555 4.032(9) ?
W2 O1 . 2_655 2.995(9) ?
W2 O1 . 6_555 4.307(9) ?
W2 O2 . . 2.931(10) ?
W2 O2 . 1_655 4.199(10) ?
W2 O2 . 7_555 4.104(11) ?
W2 O3 . 4_554 4.207(8) ?
W2 O3 . 8_454 4.845(10) ?
W2 O3 . 8_554 3.014(9) ?
W2 O4 . 2_655 4.087(10) ?
W2 O4 . 6_555 4.201(10) ?
W2 O4 . 8_554 4.919(11) ?
W2 O5 . . 1.787(9) ?
W2 O5 . 1_655 4.196(10) ?
W2 O5 . 2_655 4.364(10) ?
W2 O6 . . 2.886(11) ?
W2 O6 . 1_655 4.801(10) ?
W2 O6 . 2_555 4.272(10) ?
W2 O6 . 2_655 1.755(10) ?
W2 O7 . 2_555 4.676(9) ?
W2 O7 . 2_655 1.823(10) ?
W2 O7 . 8_554 4.790(10) ?
W2 O8 . . 1.752(9) ?
W2 O8 . 1_655 4.772(9) ?
W2 O8 . 2_655 3.627(11) ?
Ba1 Pr1 . . 4.4521(11) ?
Ba1 Pr1 . 2_555 4.4521(11) ?
Ba1 Li1 . . 4.4521(11) ?
Ba1 Li1 . 2_555 4.4521(11) ?
Ba1 Li2 . . 3.75(4) ?
Ba1 Li2 . 5_455 3.78(3) ?
Ba1 Li2 . 5_555 3.78(3) ?
Ba1 O1 . 5_455 2.878(10) ?
Ba1 O1 . 5_555 3.916(9) ?
Ba1 O1 . 6_455 3.916(9) ?
Ba1 O1 . 6_555 2.878(10) ?
Ba1 O2 . 5_455 4.963(10) ?
Ba1 O2 . 6_555 4.963(10) ?
Ba1 O3 . 7_456 4.812(10) ?
Ba1 O3 . 7_556 3.062(10) ?
Ba1 O3 . 8_454 3.062(10) ?
Ba1 O3 . 8_554 4.812(10) ?
Ba1 O4 . 5_455 4.390(11) ?
Ba1 O4 . 6_555 4.390(11) ?
Ba1 O5 . 1_455 4.696(10) ?
Ba1 O5 . . 2.958(10) ?
Ba1 O5 . 2_555 2.958(10) ?
Ba1 O5 . 2_655 4.696(10) ?
Ba1 O6 . 1_455 4.525(10) ?
Ba1 O6 . . 2.735(9) ?
Ba1 O6 . 5_455 4.454(9) ?
Ba1 O6 . 2_555 2.735(9) ?
Ba1 O6 . 2_655 4.525(10) ?
Ba1 O6 . 6_555 4.454(9) ?
Ba1 O7 . . 4.868(10) ?
Ba1 O7 . 5_455 4.975(10) ?
Ba1 O7 . 2_555 4.868(10) ?
Ba1 O7 . 6_555 4.975(10) ?
Ba1 O8 . . 4.805(9) ?
Ba1 O8 . 5_455 2.741(10) ?
Ba1 O8 . 2_555 4.805(9) ?
Ba1 O8 . 6_555 2.741(10) ?
Pr1 Pr1 . 3_565 4.0000(13) ?
Pr1 Pr1 . 7_455 3.9352(13) ?
Pr1 Pr1 . 7_555 4.0101(13) ?
Pr1 Li1 . . 0 ?
Pr1 Li1 . 3_565 4.0000(13) ?
Pr1 Li1 . 7_455 3.9352(13) ?
Pr1 Li1 . 7_555 4.0101(13) ?
Pr1 Li2 . . 4.766(18) ?
Pr1 O1 . 2_555 4.483(10) ?
Pr1 O1 . 6_555 4.478(10) ?
Pr1 O1 . 8_454 4.489(11) ?
Pr1 O2 . . 2.553(9) ?
Pr1 O2 . 5_455 4.473(9) ?
Pr1 O2 . 7_455 3.737(10) ?
Pr1 O2 . 7_555 2.522(10) ?
Pr1 O3 . 2_555 4.995(9) ?
Pr1 O3 . 6_555 3.952(10) ?
Pr1 O3 . 8_454 2.446(10) ?
Pr1 O3 . 8_554 4.324(10) ?
Pr1 O4 . 2_555 4.531(10) ?
Pr1 O4 . 6_455 4.468(10) ?
Pr1 O4 . 6_555 2.516(10) ?
Pr1 O4 . 8_454 2.526(10) ?
Pr1 O4 . 8_554 4.540(11) ?
Pr1 O5 . 1_455 4.499(10) ?
Pr1 O5 . . 2.424(10) ?
Pr1 O5 . 7_555 4.498(10) ?
Pr1 O6 . 2_555 3.890(11) ?
Pr1 O7 . 2_555 2.480(10) ?
Pr1 O7 . 2_655 3.837(9) ?
Pr1 O7 . 8_454 2.476(10) ?
Pr1 O8 . . 4.311(10) ?
Pr1 O8 . 5_455 4.776(10) ?
Pr1 O8 . 7_555 4.218(11) ?
Li1 Li1 . 3_565 4.0000(13) ?
Li1 Li1 . 7_455 3.9352(13) ?
Li1 Li1 . 7_555 4.0101(13) ?
Li1 Li2 . . 4.766(18) ?
Li1 O1 . 2_555 4.483(10) ?
Li1 O1 . 6_555 4.478(10) ?
Li1 O1 . 8_454 4.489(11) ?
Li1 O2 . . 2.553(9) ?
Li1 O2 . 5_455 4.473(9) ?
Li1 O2 . 7_455 3.737(10) ?
Li1 O2 . 7_555 2.522(10) ?
Li1 O3 . 2_555 4.995(9) ?
Li1 O3 . 6_555 3.952(10) ?
Li1 O3 . 8_454 2.446(10) ?
Li1 O3 . 8_554 4.324(10) ?
Li1 O4 . 2_555 4.531(10) ?
Li1 O4 . 6_455 4.468(10) ?
Li1 O4 . 6_555 2.516(10) ?
Li1 O4 . 8_454 2.526(10) ?
Li1 O4 . 8_554 4.540(11) ?
Li1 O5 . 1_455 4.499(10) ?
Li1 O5 . . 2.424(10) ?
Li1 O5 . 7_555 4.498(10) ?
Li1 O6 . 2_555 3.890(11) ?
Li1 O7 . 2_555 2.480(10) ?
Li1 O7 . 2_655 3.837(9) ?
Li1 O7 . 8_454 2.476(10) ?
Li1 O8 . . 4.311(10) ?
Li1 O8 . 5_455 4.776(10) ?
Li1 O8 . 7_555 4.218(11) ?
Li2 O1 . 1_455 4.987(13) ?
Li2 O1 . . 2.00(2) ?
Li2 O1 . 2_555 2.00(2) ?
Li2 O1 . 2_655 4.987(13) ?
Li2 O2 . . 3.968(11) ?
Li2 O2 . 2_555 3.968(11) ?
Li2 O3 . 3_556 4.17(3) ?
Li2 O3 . 7_556 4.73(3) ?
Li2 O3 . 4_554 4.17(3) ?
Li2 O3 . 8_454 4.73(3) ?
Li2 O4 . . 4.74(2) ?
Li2 O4 . 2_555 4.74(2) ?
Li2 O5 . 1_455 4.984(19) ?
Li2 O5 . . 3.40(3) ?
Li2 O5 . 5_445 4.89(3) ?
Li2 O5 . 2_555 3.40(3) ?
Li2 O5 . 2_655 4.984(19) ?
Li2 O5 . 6_545 4.89(3) ?
Li2 O6 . 1_455 4.215(17) ?
Li2 O6 . . 2.18(3) ?
Li2 O6 . 2_555 2.18(3) ?
Li2 O6 . 2_655 4.215(17) ?
Li2 O7 . . 3.925(12) ?
Li2 O7 . 2_555 3.925(12) ?
Li2 O8 . 1_455 3.690(10) ?
Li2 O8 . . 2.368(12) ?
Li2 O8 . 2_555 2.368(12) ?
Li2 O8 . 2_655 3.690(10) ?
O1 O1 . 2_555 3.191(15) ?
O1 O1 . 2_655 4.900(14) ?
O1 O2 . 2_555 3.055(15) ?
O1 O2 . 2_655 4.577(14) ?
O1 O3 . 3_556 2.881(14) ?
O1 O3 . 3_656 3.925(13) ?
O1 O3 . 4_554 4.556(15) ?
O1 O4 . . 2.837(16) ?
O1 O4 . 3_556 4.824(16) ?
O1 O5 . 2_555 4.071(13) ?
O1 O5 . 2_655 4.777(13) ?
O1 O5 . 6_545 3.148(13) ?
O1 O6 . . 2.916(13) ?
O1 O6 . 5_445 4.268(13) ?
O1 O6 . 2_555 4.034(13) ?
O1 O6 . 2_655 4.713(14) ?
O1 O6 . 6_545 4.351(13) ?
O1 O7 . . 2.994(14) ?
O1 O8 . 1_455 4.999(14) ?
O1 O8 . . 3.151(15) ?
O1 O8 . 2_555 2.661(13) ?
O1 O8 . 2_655 2.834(13) ?
O2 O2 . 3_555 4.961(13) ?
O2 O2 . 7_555 3.110(14) ?
O2 O3 . 2_555 3.953(14) ?
O2 O3 . 2_655 4.821(14) ?
O2 O3 . 4_554 2.954(12) ?
O2 O3 . 8_454 4.506(13) ?
O2 O3 . 8_554 4.981(13) ?
O2 O4 . 2_555 2.838(13) ?
O2 O4 . 2_655 3.762(14) ?
O2 O4 . 6_555 4.571(13) ?
O2 O4 . 4_554 2.987(14) ?
O2 O4 . 8_454 4.884(13) ?
O2 O5 . . 2.999(13) ?
O2 O5 . 5_445 4.906(13) ?
O2 O5 . 7_555 3.730(15) ?
O2 O6 . . 4.880(15) ?
O2 O6 . 2_555 4.256(15) ?
O2 O6 . 2_655 4.674(14) ?
O2 O7 . 2_555 2.799(13) ?
O2 O7 . 2_655 2.863(13) ?
O2 O7 . 8_454 3.073(14) ?
O2 O7 . 8_554 4.605(14) ?
O2 O8 . 1_455 4.967(14) ?
O2 O8 . . 2.720(15) ?
O3 O3 . 3_556 4.909(14) ?
O3 O4 . . 2.848(15) ?
O3 O4 . 3_556 2.934(14) ?
O3 O4 . 3_656 3.194(15) ?
O3 O5 . 8_455 2.966(14) ?
O3 O5 . 8_555 3.108(14) ?
O3 O6 . 7_556 2.941(13) ?
O3 O6 . 8_455 4.758(14) ?
O3 O6 . 8_555 4.879(14) ?
O3 O7 . . 4.363(14) ?
O3 O7 . 3_556 4.774(13) ?
O3 O7 . 3_656 4.318(13) ?
O3 O7 . 7_556 2.949(13) ?
O3 O8 . 4_555 2.831(13) ?
O3 O8 . 8_455 4.765(13) ?
O4 O4 . 3_556 3.057(15) ?
O4 O4 . 3_656 3.069(15) ?
O4 O5 . 6_545 2.895(14) ?
O4 O5 . 8_455 4.687(15) ?
O4 O5 . 8_555 4.617(15) ?
O4 O6 . . 4.958(14) ?
O4 O7 . . 2.977(14) ?
O4 O7 . 5_445 4.227(14) ?
O4 O7 . 5_545 4.859(14) ?
O4 O7 . 3_656 4.464(14) ?
O4 O7 . 7_556 3.853(14) ?
O4 O8 . 2_555 4.426(15) ?
O4 O8 . 2_655 3.875(15) ?
O4 O8 . 4_555 4.721(16) ?
O5 O5 . 2_655 4.961(15) ?
O5 O6 . . 2.921(15) ?
O5 O6 . 2_555 3.235(14) ?
O5 O6 . 2_655 2.970(14) ?
O5 O7 . 2_555 3.686(14) ?
O5 O7 . 2_655 2.928(14) ?
O5 O7 . 8_454 4.723(14) ?
O5 O8 . . 2.855(13) ?
O5 O8 . 5_455 4.397(13) ?
O5 O8 . 5_555 4.963(13) ?
O5 O8 . 2_655 4.857(14) ?
O6 O6 . 2_555 3.145(14) ?
O6 O6 . 2_655 2.819(15) ?
O6 O7 . . 2.864(15) ?
O6 O7 . 2_655 4.707(15) ?
O6 O8 . . 2.880(14) ?
O6 O8 . 2_555 3.900(13) ?
O6 O8 . 2_655 2.876(13) ?
O6 O8 . 6_555 4.590(13) ?
O7 O7 . 7_556 3.013(14) ?
O7 O8 . . 4.952(15) ?
O7 O8 . 2_555 4.347(13) ?
O7 O8 . 2_655 2.932(14) ?
O8 O8 . 2_555 4.649(14) ?
O8 O8 . 2_655 3.113(15) ?

loop_
_geom_hbond_atom_site_label_D
_geom_hbond_atom_site_label_H
_geom_hbond_atom_site_label_A
_geom_hbond_site_symmetry_D
_geom_hbond_site_symmetry_H
_geom_hbond_site_symmetry_A
_geom_hbond_distance_DH
_geom_hbond_distance_HA
_geom_hbond_distance_DA
_geom_hbond_angle_DHA
_geom_hbond_publ_flag
? ? ? ? ? ? ? ? ? ? ?

loop_
_geom_torsion_atom_site_label_1
_geom_torsion_atom_site_label_2
_geom_torsion_atom_site_label_3
_geom_torsion_atom_site_label_4
_geom_torsion_site_symmetry_1
_geom_torsion_site_symmetry_2
_geom_torsion_site_symmetry_3
_geom_torsion_site_symmetry_4
_geom_torsion
_geom_torsion_publ_flag
? ? ? ? ? ? ? ? ? ?

loop_
_restr_angle_atom_site_label_1
_restr_angle_site_symmetry_1
_restr_angle_atom_site_label_2
_restr_angle_site_symmetry_2
_restr_angle_atom_site_label_3
_restr_angle_site_symmetry_3
_restr_angle_target
_restr_angle_target_weight_param
? ? ? ? ? ? ? ?

loop_
_restr_distance_atom_site_label_1
_restr_distance_site_symmetry_1
_restr_distance_atom_site_label_2
_restr_distance_site_symmetry_2
_restr_distance_target
_restr_distance_target_weight_param
? ? ? ? ? ?

loop_
_restr_equal_angle_atom_site_label_1
_restr_equal_angle_site_symmetry_1
_restr_equal_angle_atom_site_label_2
_restr_equal_angle_site_symmetry_2
_restr_equal_angle_atom_site_label_3
_restr_equal_angle_site_symmetry_3
_restr_equal_angle_class_class_id
_restr_equal_angle_class_target_weight_param
? ? ? ? ? ? ? ?

loop_
_restr_equal_distance_atom_site_label_1
_restr_equal_distance_site_symmetry_1
_restr_equal_distance_atom_site_label_2
_restr_equal_distance_site_symmetry_2
_restr_equal_distance_class_class_id
_restr_equal_distance_class_target_weight_param
? ? ? ? ? ?

loop_
_restr_equal_torsion_atom_site_label_1
_restr_equal_torsion_site_symmetry_1
_restr_equal_torsion_atom_site_label_2
_restr_equal_torsion_site_symmetry_2
_restr_equal_torsion_atom_site_label_3
_restr_equal_torsion_site_symmetry_3
_restr_equal_torsion_atom_site_label_4
_restr_equal_torsion_site_symmetry_4
_restr_equal_torsion_class_class_id
_restr_equal_torsion_class_target_weight_param
? ? ? ? ? ? ? ? ? ?

loop_
_restr_torsion_atom_site_label_1
_restr_torsion_site_symmetry_1
_restr_torsion_atom_site_label_2
_restr_torsion_site_symmetry_2
_restr_torsion_atom_site_label_3
_restr_torsion_site_symmetry_3
_restr_torsion_atom_site_label_4
_restr_torsion_site_symmetry_4
_restr_torsion_angle_target
_restr_torsion_weight_param
? ? ? ? ? ? ? ? ? ?

loop_
_twin_individual_id
_twin_individual_mass_fraction_refined
_twin_individual_twin_matrix_11
_twin_individual_twin_matrix_12
_twin_individual_twin_matrix_13
_twin_individual_twin_matrix_21
_twin_individual_twin_matrix_22
_twin_individual_twin_matrix_23
_twin_individual_twin_matrix_31
_twin_individual_twin_matrix_32
_twin_individual_twin_matrix_33
? ? ? ? ? ? ? ? ? ? ?

loop_
_jana_atom_site_adp_c_label
_jana_atom_site_adp_c_type_symbol
_jana_atom_site_adp_c_111
_jana_atom_site_adp_c_112
_jana_atom_site_adp_c_113
_jana_atom_site_adp_c_122
_jana_atom_site_adp_c_123
_jana_atom_site_adp_c_133
_jana_atom_site_adp_c_222
_jana_atom_site_adp_c_223
_jana_atom_site_adp_c_233
_jana_atom_site_adp_c_333
? ? ? ? ? ? ? ? ? ? ? ?

loop_
_jana_atom_site_adp_d_label
_jana_atom_site_adp_d_type_symbol
_jana_atom_site_adp_d_1111
_jana_atom_site_adp_d_1112
_jana_atom_site_adp_d_1113
_jana_atom_site_adp_d_1122
_jana_atom_site_adp_d_1123
_jana_atom_site_adp_d_1133
_jana_atom_site_adp_d_1222
_jana_atom_site_adp_d_1223
_jana_atom_site_adp_d_1233
_jana_atom_site_adp_d_1333
_jana_atom_site_adp_d_2222
_jana_atom_site_adp_d_2223
_jana_atom_site_adp_d_2233
_jana_atom_site_adp_d_2333
_jana_atom_site_adp_d_3333
? ? ? ? ? ? ? ? ? ? ? ? ? ? ? ? ?

loop_
_jana_atom_site_adp_e_label
_jana_atom_site_adp_e_type_symbol
_jana_atom_site_adp_e_11111
_jana_atom_site_adp_e_11112
_jana_atom_site_adp_e_11113
_jana_atom_site_adp_e_11122
_jana_atom_site_adp_e_11123
_jana_atom_site_adp_e_11133
_jana_atom_site_adp_e_11222
_jana_atom_site_adp_e_11223
_jana_atom_site_adp_e_11233
_jana_atom_site_adp_e_11333
_jana_atom_site_adp_e_12222
_jana_atom_site_adp_e_12223
_jana_atom_site_adp_e_12233
_jana_atom_site_adp_e_12333
_jana_atom_site_adp_e_13333
_jana_atom_site_adp_e_22222
_jana_atom_site_adp_e_22223
_jana_atom_site_adp_e_22233
_jana_atom_site_adp_e_22333
_jana_atom_site_adp_e_23333
_jana_atom_site_adp_e_33333
? ? ? ? ? ? ? ? ? ? ? ? ? ? ? ? ? ? ? ? ? ? ?

loop_
_jana_atom_site_adp_f_label
_jana_atom_site_adp_f_type_symbol
_jana_atom_site_adp_f_111111
_jana_atom_site_adp_f_111112
_jana_atom_site_adp_f_111113
_jana_atom_site_adp_f_111122
_jana_atom_site_adp_f_111123
_jana_atom_site_adp_f_111133
_jana_atom_site_adp_f_111222
_jana_atom_site_adp_f_111223
_jana_atom_site_adp_f_111233
_jana_atom_site_adp_f_111333
_jana_atom_site_adp_f_112222
_jana_atom_site_adp_f_112223
_jana_atom_site_adp_f_112233
_jana_atom_site_adp_f_112333
_jana_atom_site_adp_f_113333
_jana_atom_site_adp_f_122222
_jana_atom_site_adp_f_122223
_jana_atom_site_adp_f_122233
_jana_atom_site_adp_f_122333
_jana_atom_site_adp_f_123333
_jana_atom_site_adp_f_133333
_jana_atom_site_adp_f_222222
_jana_atom_site_adp_f_222223
_jana_atom_site_adp_f_222233
_jana_atom_site_adp_f_222333
_jana_atom_site_adp_f_223333
_jana_atom_site_adp_f_233333
_jana_atom_site_adp_f_333333
? ? ? ? ? ? ? ? ? ? ? ? ? ? ? ? ? ? ? ? ? ? ? ? ? ? ? ? ? ?
